data_4330979
loop_
_publ_author_name
'Shun Ohta'
'Yasuhiro Ohki'
'Takayoshi Hashimoto'
'Roger E. Cramer'
'Kazuyuki Tatsumi'

_publ_section_title
;
 A Nitrogenase Cluster Model [Fe8S6O] with an Oxygen Unsymmetrically
 Bridging Two Proto-Fe4S3 Cubes: Relevancy to the Substrate Binding Mode
 of the FeMo Cofactor
;
_journal_name_full 'Inorganic Chemistry'
_journal_page_first 11217
_journal_page_last 11219
_journal_paper_doi 10.1021/ic301348f
_journal_volume 51
_journal_year 2012
_chemical_formula_moiety 'C134.82 H150 Fe8 O2.19 S10.25'
_chemical_formula_sum 'C134.82 H150 Fe8 O2.19 S10.25'
_chemical_formula_weight 2580.94
_space_group_IT_number 136
_symmetry_cell_setting tetragonal
_symmetry_Int_Tables_number 136
_symmetry_space_group_name_Hall '-P 4n 2n'
_symmetry_space_group_name_H-M 'P 42/m n m'
_atom_sites_solution_hydrogens geom
_atom_sites_solution_primary direct
_atom_sites_solution_secondary difmap
_cell_angle_alpha 90.0000
_cell_angle_beta 90.0000
_cell_angle_gamma 90.0000
_cell_formula_units_Z 4
_cell_length_a 24.2548(10)
_cell_length_b 24.2548(10)
_cell_length_c 21.7572(14)
_cell_measurement_reflns_used 31641
_cell_measurement_temperature 173
_cell_measurement_theta_max 27.40
_cell_measurement_theta_min 3.00
_cell_volume 12799.7(11)
_computing_cell_refinement 'CrystalClear-SM Expert 2.0 r4'
_computing_data_collection 'CrystalClear-SM Expert 2.0 r4 (Rigaku, 2009)'
_computing_data_reduction 'CrystalClear-SM Expert 2.0 r4'
_computing_molecular_graphics 'CrystalStructure 4.0'
_computing_publication_material 'CrystalStructure 4.0 (Rigaku, 2010)'
_computing_structure_refinement 'SHELXL97 (Sheldrick, 2008)'
_computing_structure_solution 'SHELXS97 (Sheldrick, 2008)'
_diffrn_ambient_temperature 173
_diffrn_detector_area_resol_mean 7.111
_diffrn_measured_fraction_theta_full 0.989
_diffrn_measured_fraction_theta_max 0.989
_diffrn_measurement_device_type 'Rigaku Saturn724'
_diffrn_measurement_method \w
_diffrn_radiation_type 'Mo K\a'
_diffrn_radiation_wavelength 0.71075
_diffrn_reflns_av_R_equivalents 0.0471
_diffrn_reflns_limit_h_max 31
_diffrn_reflns_limit_h_min -31
_diffrn_reflns_limit_k_max 31
_diffrn_reflns_limit_k_min -31
_diffrn_reflns_limit_l_max 26
_diffrn_reflns_limit_l_min -28
_diffrn_reflns_number 125817
_diffrn_reflns_theta_full 27.50
_diffrn_reflns_theta_max 27.50
_diffrn_standards_number 0
_exptl_absorpt_coefficient_mu 1.096
_exptl_absorpt_correction_T_max 0.760
_exptl_absorpt_correction_T_min 0.586
_exptl_absorpt_correction_type multi-scan
_exptl_absorpt_process_details 'REQAB (Rigaku, 1998)'
_exptl_crystal_colour black
_exptl_crystal_density_diffrn 1.339
_exptl_crystal_description block
_exptl_crystal_F_000 5393.76
_exptl_crystal_size_max 0.400
_exptl_crystal_size_mid 0.250
_exptl_crystal_size_min 0.250
_refine_diff_density_max 0.770
_refine_diff_density_min -0.570
_refine_ls_extinction_method none
_refine_ls_goodness_of_fit_ref 1.118
_refine_ls_hydrogen_treatment constr
_refine_ls_number_parameters 364
_refine_ls_number_reflns 7721
_refine_ls_number_restraints 0
_refine_ls_R_factor_gt 0.0637
_refine_ls_shift/su_max 0.001
_refine_ls_structure_factor_coef Fsqd
_refine_ls_weighting_details 'w = 1/[\s^2^(Fo^2^)+(0.0828P)^2^+14.1407P] where P=(Fo^2^+2Fc^2^)/3'
_refine_ls_weighting_scheme calc
_refine_ls_wR_factor_ref 0.1809
_reflns_number_gt 6724
_reflns_number_total 7721
_reflns_threshold_expression F^2^>2.0\s(F^2^)
_cod_data_source_file ic301348f_si_002_1.cif
_cod_data_source_block 2_3
_cod_original_cell_volume 12799.7(12)
_cod_database_code 4330979

loop_
_symmetry_equiv_pos_site_id
_symmetry_equiv_pos_as_xyz
1 x,y,z
2 1/2-y,1/2+x,1/2+z
3 -x,-y,z
4 1/2+y,1/2-x,1/2+z
5 1/2-x,1/2+y,1/2+z
6 y,x,z
7 1/2+x,1/2-y,1/2+z
8 -y,-x,z
9 -x,-y,-z
10 1/2+y,1/2-x,1/2-z
11 x,y,-z
12 1/2-y,1/2+x,1/2-z
13 1/2+x,1/2-y,1/2-z
14 -y,-x,-z
15 1/2-x,1/2+y,1/2-z
16 y,x,-z

loop_
_atom_site_label
_atom_site_type_symbol
_atom_site_fract_x
_atom_site_fract_y
_atom_site_fract_z
_atom_site_U_iso_or_equiv
_atom_site_adp_type
_atom_site_occupancy
_atom_site_symmetry_multiplicity
_atom_site_calc_flag
Fe1 Fe 0.723850(19) 0.276150(19) 0.17814(3) 0.04552(17) Uani 1.0 8 d
Fe2 Fe 0.65839(3) 0.26199(3) 0.07869(3) 0.04452(18) Uani 0.6250 16 d
Fe2a Fe 0.62726(5) 0.26609(4) 0.10245(5) 0.0392(3) Uani 0.3750 16 d
Fe3a Fe 0.75256(6) 0.24744(6) 0.05727(9) 0.0500(5) Uani 0.3750 8 d
Fe3 Fe 0.77048(4) 0.22952(4) 0.07346(6) 0.0546(3) Uani 0.6250 8 d
S1 S 0.7178(9) 0.2822(9) 0.0000 0.070(11) Uani 0.2500 4 d
S2 S 0.69794(4) 0.19637(4) 0.12920(4) 0.0641(3) Uani 1.0 16 d
S3 S 0.66119(4) 0.33881(4) 0.14706(5) 0.0515(3) Uani 1.0 8 d
S4 S 0.72351(3) 0.27649(3) 0.28133(5) 0.0457(3) Uani 1.0 8 d
S5 S 0.59571(4) 0.27123(5) 0.0000 0.0459(3) Uani 1.0 8 d
O1 O 0.7211(5) 0.2789(5) 0.0162(12) 0.029(3) Uani 0.3750 8 d
O2 O 0.8134(2) 0.2102(2) 0.0000 0.0517(15) Uani 0.5000 8 d
O3 O 0.5101(11) 0.5101(11) -0.1130(13) 0.144(12) Uiso 0.2224 8 d
C1 C 0.77195(14) 0.22805(14) 0.3120(3) 0.0531(11) Uani 1.0 8 d
C2 C 0.82604(15) 0.24499(15) 0.32627(19) 0.0639(10) Uani 1.0 16 d
C3 C 0.86300(18) 0.20656(19) 0.3504(3) 0.0952(18) Uani 1.0 16 d
C4 C 0.8475(3) 0.1525(3) 0.3608(5) 0.120(4) Uani 1.0 8 d
C5 C 0.84665(14) 0.30329(15) 0.32165(17) 0.0595(9) Uani 1.0 16 d
C6 C 0.82990(15) 0.34275(16) 0.36479(18) 0.0637(10) Uani 1.0 16 d
C7 C 0.85476(18) 0.39508(17) 0.3646(3) 0.0777(12) Uani 1.0 16 d
C8 C 0.89658(19) 0.40781(19) 0.3237(3) 0.0846(15) Uani 1.0 16 d
C9 C 0.91306(16) 0.3684(2) 0.2833(3) 0.0825(15) Uani 1.0 16 d
C10 C 0.88980(15) 0.31575(18) 0.2797(2) 0.0707(11) Uani 1.0 16 d
C11 C 0.78680(19) 0.3299(2) 0.41215(19) 0.0787(12) Uani 1.0 16 d
C12 C 0.9244(3) 0.4642(3) 0.3253(4) 0.145(4) Uani 1.0 16 d
C13 C 0.91135(18) 0.2752(3) 0.2344(3) 0.0883(14) Uani 1.0 16 d
C14 C 0.53100(15) 0.23684(16) 0.0000 0.0396(8) Uani 1.0 8 d
C15 C 0.50548(12) 0.22407(12) -0.05614(13) 0.0434(6) Uani 1.0 16 d
C16 C 0.45557(12) 0.19507(14) -0.05539(14) 0.0518(7) Uani 1.0 16 d
C17 C 0.43121(18) 0.1808(2) 0.0000 0.0548(11) Uani 1.0 8 d
C18 C 0.52785(11) 0.24293(13) -0.11701(12) 0.0440(6) Uani 1.0 16 d
C19 C 0.51861(12) 0.29797(13) -0.13600(13) 0.0477(7) Uani 1.0 16 d
C20 C 0.53150(14) 0.31242(15) -0.19649(15) 0.0548(8) Uani 1.0 16 d
C21 C 0.55502(14) 0.27540(16) -0.23739(14) 0.0562(8) Uani 1.0 16 d
C22 C 0.56541(14) 0.22270(15) -0.21809(14) 0.0540(8) Uani 1.0 16 d
C23 C 0.55165(12) 0.20468(13) -0.15823(13) 0.0474(7) Uani 1.0 16 d
C24 C 0.49545(15) 0.34092(15) -0.09275(15) 0.0587(8) Uani 1.0 16 d
C25 C 0.56902(18) 0.2942(2) -0.30250(16) 0.0760(12) Uani 1.0 16 d
C26 C 0.55995(15) 0.14543(14) -0.14028(16) 0.0567(8) Uani 1.0 16 d
C27 C 0.8667(4) 0.1871(5) 0.0000 0.062(3) Uani 0.5000 8 d
C28 C 0.8720(5) 0.1577(5) 0.0609(5) 0.062(5) Uiso 0.2500 16 d
C29 C 0.9154(5) 0.1667(6) 0.1014(6) 0.074(4) Uiso 0.2500 16 d
C30 C 0.9166(4) 0.1398(6) 0.1578(5) 0.086(6) Uiso 0.2500 16 d
C31 C 0.8743(5) 0.1039(6) 0.1737(5) 0.089(6) Uiso 0.2500 16 d
C32 C 0.8309(5) 0.0948(6) 0.1333(6) 0.085(5) Uiso 0.2500 16 d
C33 C 0.8297(5) 0.1217(6) 0.0769(5) 0.075(5) Uiso 0.2500 16 d
C34 C 0.8679(6) 0.1453(5) -0.0581(4) 0.071(6) Uiso 0.2500 16 d
C35 C 0.8566(5) 0.1662(4) -0.1162(5) 0.066(4) Uiso 0.2500 16 d
C36 C 0.8602(7) 0.1321(6) -0.1674(4) 0.080(4) Uiso 0.5000 8 d
C37 C 0.8751(7) 0.0771(6) -0.1605(6) 0.111(10) Uiso 0.2500 16 d
C38 C 0.8864(6) 0.0562(4) -0.1024(7) 0.101(6) Uiso 0.2500 16 d
C39 C 0.8828(6) 0.0903(5) -0.0512(5) 0.084(5) Uiso 0.2500 16 d
C40 C 0.91128(18) 0.2323(2) 0.0146(3) 0.059(4) Uiso 0.2500 16 d
C41 C 0.90125(19) 0.2871(2) 0.0001(3) 0.074(3) Uiso 0.2500 16 d
C42 C 0.9443(2) 0.3250(3) 0.0000(3) 0.086(4) Uiso 0.2500 16 d
C43 C 0.9973(2) 0.3080(3) 0.0154(3) 0.120(8) Uiso 0.2500 16 d
C44 C 1.00731(18) 0.2532(3) 0.0301(3) 0.058(4) Uiso 0.2500 16 d
C45 C 0.96431(17) 0.2153(3) 0.0297(3) 0.090(6) Uiso 0.2500 16 d
C46 C 0.5115(2) 0.0567(3) 0.0002(4) 0.079(2) Uiso 0.3762 16 d
C47 C 0.4673(2) 0.0387(3) 0.0289(4) 0.089(4) Uiso 0.3762 16 d
C48 C 0.5450(3) 0.0186(3) -0.0323(4) 0.099(4) Uiso 0.3762 16 d
C49 C 0.6434(4) 0.3567(4) 0.5001(3) 0.139(6) Uiso 0.8832 4 d
C50 C 0.6291(4) 0.3843(4) 0.5540(3) 0.144(6) Uiso 0.4416 16 d
C51 C 0.5991(4) 0.4303(4) 0.5549(3) 0.168(8) Uiso 0.4416 16 d
C52 C 0.5786(4) 0.4521(4) 0.5001(3) 0.198(15) Uiso 0.4416 8 d
C53 C 0.69676(19) 0.06612(17) 0.0428(3) 0.158(8) Uiso 0.4306 16 d
C54 C 0.7216(2) 0.02775(17) 0.0604(3) 0.206(11) Uiso 0.4306 16 d
C55 C 0.7556(3) -0.00464(17) 0.0316(3) 0.271(18) Uiso 0.4306 16 d
C56 C 0.5001(3) 0.4999(3) 0.2933(4) 0.202(18) Uiso 0.5003 4 d
C57 C 0.5366(3) 0.4634(3) 0.2656(4) 0.153(9) Uiso 0.5003 8 d
C58 C 0.5321(3) 0.4679(3) 0.1961(4) 0.157(9) Uiso 0.5003 8 d
C59 C 0.5001(3) 0.4999(3) 0.1673(4) 0.164(9) Uiso 0.7227 4 d
C60 C 0.4885(3) 0.5115(3) -0.0500(4) 0.21(3) Uiso 0.2224 8 d
C61 C 0.5134(3) 0.5132(3) 0.0002(4) 0.34(4) Uiso 0.2224 8 d
C62 C 0.5000(4) 0.4999(4) -0.2247(4) 0.178(17) Uiso 0.4448 4 d
H3 H 0.8996 0.2178 0.3599 0.1142 Uiso 1.0 16 calc
H4 H 0.8737 0.1263 0.3750 0.1443 Uiso 1.0 8 calc
H7 H 0.8427 0.4222 0.3931 0.0932 Uiso 1.0 16 calc
H9 H 0.9422 0.3772 0.2557 0.0989 Uiso 1.0 16 calc
H11A H 0.7993 0.2992 0.4378 0.0944 Uiso 1.0 16 calc
H11B H 0.7523 0.3197 0.3916 0.0944 Uiso 1.0 16 calc
H11C H 0.7806 0.3624 0.4380 0.0944 Uiso 1.0 16 calc
H12A H 0.9203 0.4822 0.2853 0.1742 Uiso 1.0 16 calc
H12B H 0.9637 0.4597 0.3347 0.1742 Uiso 1.0 16 calc
H12C H 0.9071 0.4870 0.3571 0.1742 Uiso 1.0 16 calc
H13A H 0.9505 0.2683 0.2426 0.1059 Uiso 1.0 16 calc
H13B H 0.9071 0.2900 0.1928 0.1059 Uiso 1.0 16 calc
H13C H 0.8907 0.2407 0.2381 0.1059 Uiso 1.0 16 calc
H16 H 0.4383 0.1851 -0.0930 0.0621 Uiso 1.0 16 calc
H17 H 0.3974 0.1611 0.0000 0.0658 Uiso 1.0 8 calc
H20 H 0.5239 0.3489 -0.2101 0.0657 Uiso 1.0 16 calc
H22 H 0.5823 0.1975 -0.2457 0.0648 Uiso 1.0 16 calc
H24A H 0.4607 0.3553 -0.1094 0.0704 Uiso 1.0 16 calc
H24B H 0.5219 0.3712 -0.0883 0.0704 Uiso 1.0 16 calc
H24C H 0.4887 0.3242 -0.0525 0.0704 Uiso 1.0 16 calc
H25A H 0.5488 0.2715 -0.3322 0.0912 Uiso 1.0 16 calc
H25B H 0.6087 0.2902 -0.3095 0.0912 Uiso 1.0 16 calc
H25C H 0.5585 0.3330 -0.3076 0.0912 Uiso 1.0 16 calc
H26A H 0.5242 0.1288 -0.1303 0.0681 Uiso 1.0 16 calc
H26B H 0.5842 0.1435 -0.1043 0.0681 Uiso 1.0 16 calc
H26C H 0.5768 0.1254 -0.1746 0.0681 Uiso 1.0 16 calc

loop_
_atom_site_aniso_label
_atom_site_aniso_U_11
_atom_site_aniso_U_22
_atom_site_aniso_U_33
_atom_site_aniso_U_12
_atom_site_aniso_U_13
_atom_site_aniso_U_23
Fe1 0.0490(3) 0.0490(3) 0.0385(3) -0.0102(3) -0.00081(18) 0.00081(18)
Fe2 0.0482(4) 0.0427(4) 0.0427(4) -0.0051(3) -0.0107(4) 0.0007(3)
Fe2a 0.0428(6) 0.0426(6) 0.0324(5) -0.0061(5) -0.0042(5) -0.0009(4)
Fe3a 0.0569(7) 0.0569(7) 0.0361(10) 0.0168(9) -0.0010(6) 0.0010(6)
Fe3 0.0591(5) 0.0591(5) 0.0454(7) 0.0031(6) -0.0010(4) 0.0010(4)
S1 0.084(11) 0.084(11) 0.042(16) -0.024(9) 0.0000 0.0000
S2 0.0764(6) 0.0532(5) 0.0628(6) -0.0164(4) 0.0068(5) -0.0098(4)
S3 0.0560(4) 0.0560(4) 0.0426(5) -0.0193(5) -0.0116(4) 0.0116(4)
S4 0.0500(4) 0.0500(4) 0.0371(5) -0.0040(4) -0.0081(3) 0.0081(3)
S5 0.0393(5) 0.0655(7) 0.0328(5) -0.0107(5) 0.0000 0.0000
O1 0.028(4) 0.028(4) 0.032(10) -0.006(4) 0.006(4) -0.006(4)
O2 0.046(3) 0.061(4) 0.049(3) -0.002(3) 0.0000 0.0000
C1 0.0510(15) 0.0510(15) 0.057(3) -0.0086(19) -0.0128(15) 0.0128(15)
C2 0.0526(18) 0.060(2) 0.079(3) -0.0109(16) -0.0179(17) 0.0200(18)
C3 0.060(3) 0.071(3) 0.154(5) -0.013(2) -0.042(3) 0.041(3)
C4 0.072(3) 0.072(3) 0.216(11) -0.016(4) -0.062(5) 0.062(5)
C5 0.0491(17) 0.0589(19) 0.071(3) -0.0103(14) -0.0204(16) 0.0231(17)
C6 0.0574(19) 0.067(3) 0.066(2) -0.0114(16) -0.0256(17) 0.0196(18)
C7 0.073(3) 0.064(3) 0.096(3) -0.0060(19) -0.039(3) 0.009(2)
C8 0.066(3) 0.065(3) 0.122(4) -0.019(2) -0.035(3) 0.040(3)
C9 0.052(2) 0.086(3) 0.109(4) -0.018(2) -0.025(3) 0.050(3)
C10 0.0465(18) 0.083(3) 0.083(3) -0.0104(17) -0.0235(18) 0.027(3)
C11 0.087(3) 0.090(3) 0.059(3) -0.015(3) -0.020(2) 0.002(2)
C12 0.100(4) 0.075(4) 0.261(10) -0.032(3) -0.057(5) 0.056(5)
C13 0.053(3) 0.114(4) 0.098(4) -0.003(3) -0.012(3) 0.011(3)
C14 0.0373(18) 0.045(2) 0.0367(18) -0.0023(15) 0.0000 0.0000
C15 0.0405(14) 0.0509(16) 0.0386(14) -0.0015(11) -0.0023(11) -0.0012(12)
C16 0.0442(15) 0.0654(19) 0.0457(16) -0.0078(14) -0.0062(12) -0.0053(14)
C17 0.042(2) 0.068(3) 0.054(3) -0.014(2) 0.0000 0.0000
C18 0.0410(14) 0.0584(17) 0.0326(13) -0.0046(12) -0.0043(11) -0.0034(12)
C19 0.0462(15) 0.0595(17) 0.0373(14) 0.0003(13) -0.0060(12) -0.0031(13)
C20 0.0559(18) 0.0640(19) 0.0444(16) 0.0014(15) -0.0064(14) 0.0078(14)
C21 0.0530(18) 0.081(3) 0.0350(14) 0.0005(15) -0.0022(13) 0.0024(14)
C22 0.0508(17) 0.072(2) 0.0391(15) 0.0022(15) -0.0006(13) -0.0096(14)
C23 0.0434(15) 0.0586(17) 0.0401(14) -0.0040(13) -0.0031(12) -0.0066(13)
C24 0.064(2) 0.061(2) 0.0511(18) 0.0081(15) -0.0044(15) -0.0039(15)
C25 0.075(3) 0.111(4) 0.0424(18) 0.012(3) 0.0041(17) 0.013(2)
C26 0.0591(19) 0.0549(18) 0.0563(18) -0.0024(15) 0.0015(15) -0.0091(15)
C27 0.050(5) 0.066(6) 0.071(7) 0.003(5) 0.0000 0.0000

loop_
_atom_type_symbol
_atom_type_description
_atom_type_scat_dispersion_real
_atom_type_scat_dispersion_imag
_atom_type_scat_source
C C 0.0033 0.0016
;
International Tables for Crystallography
(1992, Vol. C, Tables 4.2.6.8 and 6.1.1.4)
;
H H 0.0000 0.0000
;
International Tables for Crystallography
(1992, Vol. C, Table 6.1.1.4)
;
Fe Fe 0.3463 0.8444
;
International Tables for Crystallography
(1992, Vol. C, Tables 4.2.6.8 and 6.1.1.4)
;
O O 0.0106 0.0060
;
International Tables for Crystallography
(1992, Vol. C, Tables 4.2.6.8 and 6.1.1.4)
;
S S 0.1246 0.1234
;
International Tables for Crystallography
(1992, Vol. C, Tables 4.2.6.8 and 6.1.1.4)
;

loop_
_geom_angle_atom_site_label_1
_geom_angle_atom_site_label_2
_geom_angle_atom_site_label_3
_geom_angle
_geom_angle_publ_flag
_geom_angle_site_symmetry_1
_geom_angle_site_symmetry_3
Fe2 Fe1 Fe2 60.62(3) yes . 8_665
Fe2 Fe1 Fe3a 50.59(4) yes . .
Fe2 Fe1 Fe3 62.12(3) yes . .
Fe2 Fe1 S2 50.33(3) yes . .
Fe2 Fe1 S2 99.11(4) yes . 8_665
Fe2 Fe1 S3 56.62(4) yes . .
Fe2 Fe1 S4 142.94(4) yes . .
Fe2 Fe1 Fe3a 50.59(4) yes 8_665 .
Fe2 Fe1 Fe3 62.12(3) yes 8_665 .
Fe2 Fe1 S2 99.11(4) yes 8_665 .
Fe2 Fe1 S2 50.33(3) yes 8_665 8_665
Fe2 Fe1 S3 56.62(4) yes 8_665 .
Fe2 Fe1 S4 142.94(4) yes 8_665 .
Fe3a Fe1 Fe3 14.55(4) yes . .
Fe3a Fe1 S2 54.88(4) yes . .
Fe3a Fe1 S2 54.88(4) yes . 8_665
Fe3a Fe1 S3 93.07(5) yes . .
Fe3a Fe1 S4 159.77(5) yes . .
Fe3 Fe1 S2 52.36(4) yes . .
Fe3 Fe1 S2 52.36(4) yes . 8_665
Fe3 Fe1 S3 107.62(5) yes . .
Fe3 Fe1 S4 145.22(4) yes . .
S2 Fe1 S2 104.25(4) yes . 8_665
S2 Fe1 S3 104.16(5) yes . .
S2 Fe1 S4 117.76(4) yes . .
S2 Fe1 S3 104.16(5) yes 8_665 .
S2 Fe1 S4 117.76(4) yes 8_665 .
S3 Fe1 S4 107.17(4) yes . .
Fe1 Fe2 Fe2 59.69(3) yes . 8_665
Fe1 Fe2 Fe3a 66.96(6) yes . .
Fe1 Fe2 Fe3 60.28(4) yes . .
Fe1 Fe2 S1 101.6(4) yes . .
Fe1 Fe2 S2 54.95(3) yes . .
Fe1 Fe2 S3 52.08(3) yes . .
Fe1 Fe2 S5 166.06(5) yes . .
Fe1 Fe2 O1 93.9(6) yes . .
Fe2 Fe2 Fe3a 54.61(5) yes 8_665 .
Fe2 Fe2 Fe3 61.18(3) yes 8_665 .
Fe2 Fe2 S1 53.4(5) yes 8_665 .
Fe2 Fe2 S2 101.95(4) yes 8_665 .
Fe2 Fe2 S3 55.07(4) yes 8_665 .
Fe2 Fe2 S5 113.48(4) yes 8_665 .
Fe2 Fe2 O1 49.0(5) yes 8_665 .
Fe3a Fe2 Fe3 11.67(5) yes . .
Fe3a Fe2 S1 43.5(5) yes . .
Fe3a Fe2 S2 63.88(6) yes . .
Fe3a Fe2 S3 102.28(6) yes . .
Fe3a Fe2 S5 120.51(6) yes . .
Fe3a Fe2 O1 36.1(5) yes . .
Fe3 Fe2 S1 55.0(5) yes . .
Fe3 Fe2 S2 52.34(4) yes . .
Fe3 Fe2 S3 102.41(4) yes . .
Fe3 Fe2 S5 129.15(5) yes . .
Fe3 Fe2 O1 47.7(5) yes . .
S1 Fe2 S2 105.0(6) yes . .
S1 Fe2 S3 106.3(5) yes . .
S1 Fe2 S5 80.7(5) yes . .
S1 Fe2 O1 8.0(7) yes . .
S2 Fe2 S3 104.23(5) yes . .
S2 Fe2 S5 138.09(6) yes . .
S2 Fe2 O1 98.8(4) yes . .
S3 Fe2 S5 114.01(5) yes . .
S3 Fe2 O1 103.5(5) yes . .
S5 Fe2 O1 88.7(6) yes . .
S2 Fe2a S3 100.77(6) yes . .
S2 Fe2a S5 118.84(6) yes . .
S3 Fe2a S5 120.09(6) yes . .
Fe1 Fe3a Fe2 62.45(5) yes . .
Fe1 Fe3a Fe2 62.45(5) yes . 8_665
Fe1 Fe3a Fe3a 159.47(8) yes . 11_555
Fe1 Fe3a S1 115.7(6) yes . .
Fe1 Fe3a S2 51.63(5) yes . .
Fe1 Fe3a S2 51.63(5) yes . 8_665
Fe1 Fe3a O1 109.1(9) yes . .
Fe1 Fe3a O1 125.4(5) yes . 11_555
Fe1 Fe3a O2 145.48(11) yes . .
Fe1 Fe3a O2 145.48(11) yes . 8_665
Fe2 Fe3a Fe2 70.79(5) yes . 8_665
Fe2 Fe3a Fe3a 101.40(8) yes . 11_555
Fe2 Fe3a S1 66.2(7) yes . .
Fe2 Fe3a S2 54.02(5) yes . .
Fe2 Fe3a S2 106.80(8) yes . 8_665
Fe2 Fe3a O1 61.1(7) yes . .
Fe2 Fe3a O1 73.8(5) yes . 11_555
Fe2 Fe3a O2 148.15(14) yes . .
Fe2 Fe3a O2 129.01(15) yes . 8_665
Fe2 Fe3a Fe3a 101.40(8) yes 8_665 11_555
Fe2 Fe3a S1 66.2(7) yes 8_665 .
Fe2 Fe3a S2 106.80(8) yes 8_665 .
Fe2 Fe3a S2 54.02(5) yes 8_665 8_665
Fe2 Fe3a O1 61.1(7) yes 8_665 .
Fe2 Fe3a O1 73.8(5) yes 8_665 11_555
Fe2 Fe3a O2 129.01(15) yes 8_665 .
Fe2 Fe3a O2 148.15(14) yes 8_665 8_665
Fe3a Fe3a S1 43.7(6) yes 11_555 .
Fe3a Fe3a S2 130.79(8) yes 11_555 .
Fe3a Fe3a S2 130.79(8) yes 11_555 8_665
Fe3a Fe3a O1 50.3(9) yes 11_555 .
Fe3a Fe3a O1 34.0(5) yes 11_555 11_555
Fe3a Fe3a O2 54.24(10) yes 11_555 .
Fe3a Fe3a O2 54.24(10) yes 11_555 8_665
S1 Fe3a S2 117.0(7) yes . .
S1 Fe3a S2 117.0(7) yes . 8_665
S1 Fe3a O1 6.6(10) yes . .
S1 Fe3a O1 9.7(8) yes . 11_555
S1 Fe3a O2 97.1(6) yes . .
S1 Fe3a O2 97.1(6) yes . 8_665
S2 Fe3a S2 98.34(8) yes . 8_665
S2 Fe3a O1 113.4(6) yes . .
S2 Fe3a O1 121.8(4) yes . 11_555
S2 Fe3a O2 123.06(14) yes . .
S2 Fe3a O2 104.96(13) yes . 8_665
S2 Fe3a O1 113.4(6) yes 8_665 .
S2 Fe3a O1 121.8(4) yes 8_665 11_555
S2 Fe3a O2 104.96(13) yes 8_665 .
S2 Fe3a O2 123.06(14) yes 8_665 8_665
O1 Fe3a O1 16.3(10) yes . 11_555
O1 Fe3a O2 103.6(9) yes . .
O1 Fe3a O2 103.6(9) yes . 8_665
O1 Fe3a O2 87.5(5) yes 11_555 .
O1 Fe3a O2 87.5(5) yes 11_555 8_665
O2 Fe3a O2 21.89(19) yes . 8_665
Fe1 Fe3 Fe2 57.60(3) yes . .
Fe1 Fe3 Fe2 57.60(3) yes . 8_665
Fe1 Fe3 S1 96.4(4) yes . .
Fe1 Fe3 S2 52.79(4) yes . .
Fe1 Fe3 S2 52.79(4) yes . 8_665
Fe1 Fe3 O1 91.3(6) yes . .
Fe1 Fe3 O2 168.03(15) yes . .
Fe1 Fe3 O2 168.03(15) yes . 8_665
Fe2 Fe3 Fe2 57.64(3) yes . 8_665
Fe2 Fe3 S1 51.0(5) yes . .
Fe2 Fe3 S2 48.47(4) yes . .
Fe2 Fe3 S2 95.88(5) yes . 8_665
Fe2 Fe3 O1 47.1(5) yes . .
Fe2 Fe3 O2 127.42(13) yes . .
Fe2 Fe3 O2 114.14(15) yes . 8_665
Fe2 Fe3 S1 51.0(5) yes 8_665 .
Fe2 Fe3 S2 95.88(5) yes 8_665 .
Fe2 Fe3 S2 48.47(4) yes 8_665 8_665
Fe2 Fe3 O1 47.1(5) yes 8_665 .
Fe2 Fe3 O2 114.14(15) yes 8_665 .
Fe2 Fe3 O2 127.42(13) yes 8_665 8_665
S1 Fe3 S2 97.5(5) yes . .
S1 Fe3 S2 97.5(5) yes . 8_665
S1 Fe3 O1 5.1(7) yes . .
S1 Fe3 O2 82.4(4) yes . .
S1 Fe3 O2 82.4(4) yes . 8_665
S2 Fe3 S2 105.11(6) yes . 8_665
S2 Fe3 O1 94.4(5) yes . .
S2 Fe3 O2 139.17(16) yes . .
S2 Fe3 O2 115.43(15) yes . 8_665
S2 Fe3 O1 94.4(5) yes 8_665 .
S2 Fe3 O2 115.43(15) yes 8_665 .
S2 Fe3 O2 139.17(16) yes 8_665 8_665
O1 Fe3 O2 87.4(6) yes . .
O1 Fe3 O2 87.4(6) yes . 8_665
O2 Fe3 O2 23.8(2) yes . 8_665
Fe2 S1 Fe2 73.2(3) yes . 8_665
Fe2 S1 Fe2 96.7(9) yes . 11_555
Fe2 S1 Fe2 145.9(11) yes . 14_665
Fe2 S1 Fe3a 70.3(4) yes . .
Fe2 S1 Fe3a 138.0(12) yes . 11_555
Fe2 S1 Fe3 74.0(3) yes . .
Fe2 S1 Fe3 135.6(10) yes . 11_555
Fe2 S1 Fe2 145.9(11) yes 8_665 11_555
Fe2 S1 Fe2 96.7(9) yes 8_665 14_665
Fe2 S1 Fe3a 70.3(4) yes 8_665 .
Fe2 S1 Fe3a 138.0(12) yes 8_665 11_555
Fe2 S1 Fe3 74.0(3) yes 8_665 .
Fe2 S1 Fe3 135.6(10) yes 8_665 11_555
Fe2 S1 Fe2 73.2(3) yes 11_555 14_665
Fe2 S1 Fe3a 138.0(12) yes 11_555 .
Fe2 S1 Fe3a 70.3(4) yes 11_555 11_555
Fe2 S1 Fe3 135.6(10) yes 11_555 .
Fe2 S1 Fe3 74.0(3) yes 11_555 11_555
Fe2 S1 Fe3a 138.0(12) yes 14_665 .
Fe2 S1 Fe3a 70.3(4) yes 14_665 11_555
Fe2 S1 Fe3 135.6(10) yes 14_665 .
Fe2 S1 Fe3 74.0(3) yes 14_665 11_555
Fe3a S1 Fe3a 92.5(11) yes . 11_555
Fe3a S1 Fe3 87.8(9) yes . 11_555
Fe3a S1 Fe3 87.8(9) yes 11_555 .
Fe3 S1 Fe3 83.0(7) yes . 11_555
Fe1 S2 Fe2 74.72(4) yes . .
Fe1 S2 Fe2a 73.93(4) yes . .
Fe1 S2 Fe3a 73.49(6) yes . .
Fe1 S2 Fe3 74.85(5) yes . .
Fe2 S2 Fe3a 62.09(5) yes . .
Fe2 S2 Fe3 79.19(5) yes . .
Fe2a S2 Fe3a 82.89(6) yes . .
Fe2a S2 Fe3 99.68(5) yes . .
Fe1 S3 Fe2 71.30(4) yes . .
Fe1 S3 Fe2 71.30(4) yes . 8_665
Fe1 S3 Fe2a 80.92(5) yes . .
Fe1 S3 Fe2a 80.92(5) yes . 8_665
Fe2 S3 Fe2 69.85(4) yes . 8_665
Fe2 S3 Fe2a 92.31(6) yes . 8_665
Fe2 S3 Fe2a 92.31(6) yes 8_665 .
Fe2a S3 Fe2a 114.49(7) yes . 8_665
Fe1 S4 C1 111.60(16) yes . .
Fe2 S5 Fe2 96.18(5) yes . 11_555
Fe2 S5 Fe2a 118.91(6) yes . 11_555
Fe2 S5 C14 122.54(7) yes . .
Fe2 S5 Fe2a 118.91(6) yes 11_555 .
Fe2 S5 C14 122.54(7) yes 11_555 .
Fe2a S5 Fe2a 141.64(6) yes . 11_555
Fe2a S5 C14 105.16(5) yes . .
Fe2a S5 C14 105.16(5) yes 11_555 .
Fe2 O1 Fe2 82.0(9) yes . 8_665
Fe2 O1 Fe3a 82.7(11) yes . .
Fe2 O1 Fe3a 138.8(7) yes . 11_555
Fe2 O1 Fe3 85.2(9) yes . .
Fe2 O1 O1 130.8(15) yes . 11_555
Fe2 O1 Fe3a 82.7(11) yes 8_665 .
Fe2 O1 Fe3a 138.8(7) yes 8_665 11_555
Fe2 O1 Fe3 85.2(9) yes 8_665 .
Fe2 O1 O1 130.8(15) yes 8_665 11_555
Fe3a O1 Fe3a 95.6(7) yes . 11_555
Fe3a O1 O1 129.7(16) yes . 11_555
Fe3a O1 Fe3 92.3(5) yes 11_555 .
Fe3 O1 O1 126.4(14) yes . 11_555
Fe3a O2 Fe3a 71.52(17) yes . 11_555
Fe3a O2 Fe3 90.4(2) yes . 11_555
Fe3a O2 O2 79.1(4) yes . 8_665
Fe3a O2 C27 143.46(15) yes . .
Fe3a O2 C27 114.8(4) yes . 8_665
Fe3a O2 Fe3 90.4(2) yes 11_555 .
Fe3a O2 O2 79.1(4) yes 11_555 8_665
Fe3a O2 C27 143.46(15) yes 11_555 .
Fe3a O2 C27 114.8(4) yes 11_555 8_665
Fe3 O2 Fe3 108.9(3) yes . 11_555
Fe3 O2 O2 78.1(3) yes . 8_665
Fe3 O2 C27 125.53(12) yes . .
Fe3 O2 C27 103.6(3) yes . 8_665
Fe3 O2 O2 78.1(3) yes 11_555 8_665
Fe3 O2 C27 125.53(12) yes 11_555 .
Fe3 O2 C27 103.6(3) yes 11_555 8_665
O2 O2 C27 111.6(8) yes 8_665 .
C27 O2 C27 66.9(7) yes . 8_665
O3 O3 C59 74(4) yes 3_665 9_665
O3 O3 C59 74(4) yes 3_665 11_555
O3 O3 C60 76(4) yes 3_665 .
O3 O3 C60 76(4) yes 3_665 3_665
C59 O3 C60 146(3) yes 9_665 .
C59 O3 C60 146(3) yes 9_665 3_665
C59 O3 C60 146(3) yes 11_555 .
C59 O3 C60 146(3) yes 11_555 3_665
S4 C1 C2 120.1(3) yes . .
S4 C1 C2 120.1(3) yes . 8_665
C2 C1 C2 119.6(4) yes . 8_665
C1 C2 C3 119.1(4) yes . .
C1 C2 C5 124.7(4) yes . .
C3 C2 C5 116.1(4) yes . .
C2 C3 C4 121.3(5) yes . .
C3 C4 C3 119.3(6) yes . 8_665
C2 C5 C6 120.1(4) yes . .
C2 C5 C10 119.2(4) yes . .
C6 C5 C10 119.9(4) yes . .
C5 C6 C7 119.4(4) yes . .
C5 C6 C11 121.4(4) yes . .
C7 C6 C11 119.2(4) yes . .
C6 C7 C8 121.1(4) yes . .
C7 C8 C9 118.4(5) yes . .
C7 C8 C12 120.6(5) yes . .
C9 C8 C12 121.1(5) yes . .
C8 C9 C10 124.0(5) yes . .
C5 C10 C9 117.1(4) yes . .
C5 C10 C13 123.0(4) yes . .
C9 C10 C13 119.9(4) yes . .
S5 C14 C15 119.53(18) yes . .
S5 C14 C15 119.53(18) yes . 11_555
C15 C14 C15 120.9(3) yes . 11_555
C14 C15 C16 118.8(3) yes . .
C14 C15 C18 122.7(3) yes . .
C16 C15 C18 118.4(3) yes . .
C15 C16 C17 120.3(3) yes . .
C16 C17 C16 120.8(4) yes . 11_555
C15 C18 C19 119.2(3) yes . .
C15 C18 C23 120.5(3) yes . .
C19 C18 C23 119.9(3) yes . .
C18 C19 C20 118.4(3) yes . .
C18 C19 C24 121.8(3) yes . .
C20 C19 C24 119.8(3) yes . .
C19 C20 C21 122.3(4) yes . .
C20 C21 C22 118.9(3) yes . .
C20 C21 C25 119.6(4) yes . .
C22 C21 C25 121.5(4) yes . .
C21 C22 C23 121.9(3) yes . .
C18 C23 C22 118.6(3) yes . .
C18 C23 C26 121.2(3) yes . .
C22 C23 C26 120.2(3) yes . .
O2 C27 C27 68.4(6) yes . 8_665
O2 C27 C28 105.4(7) yes . .
O2 C27 C28 105.4(7) yes . 11_555
O2 C27 C33 104.0(6) yes . 8_665
O2 C27 C33 104.0(6) yes . 14_665
O2 C27 C34 105.4(7) yes . .
O2 C27 C34 98.2(6) yes . 8_665
O2 C27 C34 105.4(7) yes . 11_555
O2 C27 C34 98.2(6) yes . 14_665
O2 C27 C40 110.7(8) yes . .
O2 C27 C40 110.7(8) yes . 11_555
O2 C27 C28 94.7(7) yes 8_665 .
O2 C27 C28 94.7(7) yes 8_665 11_555
O2 C27 C33 99.2(6) yes 8_665 8_665
O2 C27 C33 99.2(6) yes 8_665 14_665
O2 C27 C34 90.8(7) yes 8_665 .
O2 C27 C34 80.8(6) yes 8_665 8_665
O2 C27 C34 90.8(7) yes 8_665 11_555
O2 C27 C34 80.8(6) yes 8_665 14_665
O2 C27 C40 133.8(8) yes 8_665 .
O2 C27 C40 133.8(8) yes 8_665 11_555
C27 C27 C28 74.1(7) yes 8_665 .
C27 C27 C28 74.1(7) yes 8_665 11_555
C27 C27 C33 87.1(6) yes 8_665 8_665
C27 C27 C33 87.1(6) yes 8_665 14_665
C27 C27 C34 64.6(6) yes 8_665 .
C27 C27 C34 51.9(5) yes 8_665 8_665
C27 C27 C34 64.6(6) yes 8_665 11_555
C27 C27 C34 51.9(5) yes 8_665 14_665
C27 C27 C40 168.3(3) yes 8_665 .
C27 C27 C40 168.3(3) yes 8_665 11_555
C28 C27 C28 122.6(10) yes . 11_555
C28 C27 C33 135.8(10) yes . 14_665
C28 C27 C34 112.7(10) yes . .
C28 C27 C34 105.7(9) yes . 8_665
C28 C27 C40 95.4(6) yes . .
C28 C27 C40 116.7(7) yes . 11_555
C28 C27 C33 135.8(10) yes 11_555 8_665
C28 C27 C34 112.7(10) yes 11_555 11_555
C28 C27 C34 105.7(9) yes 11_555 14_665
C28 C27 C40 116.7(7) yes 11_555 .
C28 C27 C40 95.4(6) yes 11_555 11_555
C33 C27 C33 147.0(9) yes 8_665 14_665
C33 C27 C34 126.7(9) yes 8_665 .
C33 C27 C34 120.6(8) yes 8_665 8_665
C33 C27 C40 81.8(5) yes 8_665 .
C33 C27 C40 104.2(7) yes 8_665 11_555
C33 C27 C34 126.7(9) yes 14_665 11_555
C33 C27 C34 120.6(8) yes 14_665 14_665
C33 C27 C40 104.2(7) yes 14_665 .
C33 C27 C40 81.8(5) yes 14_665 11_555
C34 C27 C34 102.4(9) yes . 11_555
C34 C27 C34 94.8(8) yes . 14_665
C34 C27 C40 125.5(7) yes . .
C34 C27 C40 105.4(6) yes . 11_555
C34 C27 C34 94.8(8) yes 8_665 11_555
C34 C27 C34 85.5(7) yes 8_665 14_665
C34 C27 C40 138.1(6) yes 8_665 .
C34 C27 C40 118.0(5) yes 8_665 11_555
C34 C27 C40 105.4(6) yes 11_555 .
C34 C27 C40 125.5(7) yes 11_555 11_555
C34 C27 C40 118.0(5) yes 14_665 .
C34 C27 C40 138.1(6) yes 14_665 11_555
C27 C28 C28 105.9(11) yes . 8_665
C27 C28 C29 123.0(11) yes . .
C27 C28 C32 137.4(10) yes . 8_665
C27 C28 C33 117.0(10) yes . .
C27 C28 C34 105.7(13) yes . 14_665
C27 C28 C35 136.5(11) yes . 11_555
C27 C28 C35 137.1(10) yes . 14_665
C27 C28 C39 111.4(8) yes . 11_555
C27 C28 C39 105.1(9) yes . 14_665
C28 C28 C29 130.4(13) yes 8_665 .
C28 C28 C32 115.4(11) yes 8_665 8_665
C28 C28 C35 84.8(11) yes 8_665 11_555
C28 C28 C35 54.7(9) yes 8_665 14_665
C28 C28 C39 54.5(10) yes 8_665 11_555
C28 C28 C39 88.0(12) yes 8_665 14_665
C29 C28 C33 120.0(10) yes . .
C29 C28 C34 127.3(15) yes . 14_665
C29 C28 C35 66.3(9) yes . 11_555
C29 C28 C35 89.8(8) yes . 14_665
C29 C28 C39 96.7(10) yes . 11_555
C29 C28 C39 72.7(10) yes . 14_665
C32 C28 C33 102.1(9) yes 8_665 .
C32 C28 C34 116.9(13) yes 8_665 14_665
C32 C28 C35 67.9(7) yes 8_665 14_665
C32 C28 C39 101.1(8) yes 8_665 11_555
C32 C28 C39 86.9(9) yes 8_665 14_665
C33 C28 C35 69.6(9) yes . 11_555
C33 C28 C39 62.2(9) yes . 11_555
C33 C28 C39 94.7(11) yes . 14_665
C34 C28 C35 92.9(13) yes 14_665 11_555
C34 C28 C35 63.2(11) yes 14_665 14_665
C34 C28 C39 76.4(14) yes 14_665 14_665
C35 C28 C39 109.0(9) yes 11_555 11_555
C35 C28 C39 117.5(11) yes 11_555 14_665
C35 C28 C39 88.5(9) yes 14_665 11_555
C35 C28 C39 111.1(10) yes 14_665 14_665
C28 C29 C30 120.0(11) yes . .
C28 C29 C31 104.6(9) yes . 8_665
C28 C29 C32 110.7(16) yes . 8_665
C28 C29 C35 53.1(8) yes . 11_555
C28 C29 C36 88.0(8) yes . 14_665
C28 C29 C37 118.7(11) yes . 14_665
C28 C29 C38 103.1(11) yes . 14_665
C28 C29 C39 52.8(8) yes . 14_665
C30 C29 C33 120.3(13) yes . 8_665
C30 C29 C34 112.8(10) yes . 11_555
C30 C29 C34 103.9(9) yes . 14_665
C30 C29 C35 79.7(9) yes . 11_555
C30 C29 C38 64.1(10) yes . 14_665
C30 C29 C39 104.3(11) yes . 14_665
C31 C29 C33 104.5(11) yes 8_665 8_665
C31 C29 C34 98.1(8) yes 8_665 11_555
C31 C29 C34 89.4(7) yes 8_665 14_665
C31 C29 C35 65.0(7) yes 8_665 11_555
C31 C29 C38 69.2(8) yes 8_665 14_665
C31 C29 C39 98.4(9) yes 8_665 14_665
C32 C29 C33 100.6(17) yes 8_665 8_665
C32 C29 C34 110.1(15) yes 8_665 11_555
C32 C29 C34 103.7(14) yes 8_665 14_665
C32 C29 C35 57.9(13) yes 8_665 11_555
C32 C29 C37 49.5(13) yes 8_665 14_665
C32 C29 C38 102.2(16) yes 8_665 14_665
C32 C29 C39 131.2(17) yes 8_665 14_665
C33 C29 C36 84.0(10) yes 8_665 14_665
C33 C29 C37 122.7(12) yes 8_665 14_665
C33 C29 C38 119.0(13) yes 8_665 14_665
C33 C29 C39 69.4(10) yes 8_665 14_665
C34 C29 C35 54.3(7) yes 11_555 11_555
C34 C29 C36 84.2(7) yes 11_555 14_665
C34 C29 C37 110.1(10) yes 11_555 14_665
C34 C29 C38 93.5(10) yes 11_555 14_665
C34 C29 C39 45.1(7) yes 11_555 14_665
C34 C29 C35 50.5(6) yes 14_665 11_555
C34 C29 C36 76.4(6) yes 14_665 14_665
C34 C29 C37 101.3(9) yes 14_665 14_665
C34 C29 C38 89.0(9) yes 14_665 14_665
C35 C29 C37 85.9(9) yes 11_555 14_665
C35 C29 C38 116.6(10) yes 11_555 14_665
C35 C29 C39 93.4(9) yes 11_555 14_665
C36 C29 C38 88.4(9) yes 14_665 14_665
C36 C29 C39 101.3(9) yes 14_665 14_665
C37 C29 C38 52.7(9) yes 14_665 14_665
C37 C29 C39 94.5(10) yes 14_665 14_665
C38 C29 C39 53.1(8) yes 14_665 14_665
C29 C30 C30 108.5(9) yes . 8_665
C29 C30 C31 120.0(10) yes . .
C29 C30 C31 131.1(16) yes . 8_665
C29 C30 C35 51.9(7) yes . 11_555
C29 C30 C36 100.1(9) yes . 11_555
C29 C30 C36 97.7(10) yes . 14_665
C29 C30 C37 114.1(10) yes . 11_555
C29 C30 C38 60.3(9) yes . 14_665
C30 C30 C32 109.3(12) yes 8_665 8_665
C30 C30 C35 71.6(6) yes 8_665 11_555
C30 C30 C36 45.8(10) yes 8_665 14_665
C30 C30 C38 90.6(9) yes 8_665 14_665
C31 C30 C32 113.8(13) yes . 8_665
C31 C30 C35 75.9(8) yes . 11_555
C31 C30 C38 104.8(11) yes . 14_665
C31 C30 C32 116.9(18) yes 8_665 8_665
C31 C30 C35 81.6(14) yes 8_665 11_555
C31 C30 C38 120.0(18) yes 8_665 14_665
C32 C30 C36 84.1(12) yes 8_665 11_555
C32 C30 C36 79.0(13) yes 8_665 14_665
C32 C30 C37 119.5(13) yes 8_665 11_555
C32 C30 C38 89.7(12) yes 8_665 14_665
C35 C30 C36 48.9(7) yes 11_555 11_555
C35 C30 C36 45.9(7) yes 11_555 14_665
C35 C30 C37 82.5(8) yes 11_555 11_555
C35 C30 C38 95.7(8) yes 11_555 14_665
C36 C30 C37 49.0(9) yes 11_555 11_555
C36 C30 C38 119.4(10) yes 11_555 14_665
C36 C30 C37 56.7(11) yes 14_665 11_555
C36 C30 C38 124.6(11) yes 14_665 14_665
C37 C30 C38 85.2(9) yes 11_555 14_665
C29 C31 C30 109.3(9) yes 8_665 .
C29 C31 C31 122.6(14) yes 8_665 8_665
C29 C31 C32 91.5(7) yes 8_665 8_665
C29 C31 C35 64.0(6) yes 8_665 11_555
C29 C31 C35 45.5(6) yes 8_665 14_665
C29 C31 C36 80.9(12) yes 8_665 11_555
C29 C31 C36 91.1(11) yes 8_665 14_665
C29 C31 C37 57.3(14) yes 8_665 11_555
C29 C31 C37 112.3(9) yes 8_665 14_665
C30 C31 C30 133.3(17) yes . 8_665
C30 C31 C32 120.0(11) yes . .
C30 C31 C35 61.9(8) yes . 11_555
C30 C31 C35 84.1(8) yes . 14_665
C30 C31 C36 74.2(15) yes . 11_555
C30 C31 C36 58.7(12) yes . 14_665
C30 C31 C37 116.9(19) yes . 11_555
C30 C31 C38 93.6(9) yes . 11_555
C30 C31 C31 149(2) yes 8_665 8_665
C30 C31 C32 122.7(15) yes 8_665 8_665
C30 C31 C35 96.8(14) yes 8_665 11_555
C30 C31 C35 76.7(14) yes 8_665 14_665
C30 C31 C36 109(2) yes 8_665 11_555
C30 C31 C36 122.0(19) yes 8_665 14_665
C30 C31 C37 127.5(18) yes 8_665 14_665
C31 C31 C32 130.4(16) yes 8_665 .
C31 C31 C35 67.6(13) yes 8_665 11_555
C31 C31 C35 90.5(14) yes 8_665 14_665
C31 C31 C36 71.9(19) yes 8_665 11_555
C31 C31 C36 55.7(16) yes 8_665 14_665
C31 C31 C37 129(3) yes 8_665 11_555
C31 C31 C38 108.2(14) yes 8_665 11_555
C32 C31 C32 97.7(9) yes . 8_665
C32 C31 C35 64.1(8) yes . 11_555
C32 C31 C36 72.2(14) yes . 11_555
C32 C31 C36 85.7(13) yes . 14_665
C32 C31 C37 67.6(16) yes . 11_555
C32 C31 C37 127.0(11) yes . 14_665
C32 C31 C38 61.2(8) yes . 11_555
C32 C31 C35 58.9(6) yes 8_665 14_665
C32 C31 C36 51.5(13) yes 8_665 11_555
C32 C31 C37 123.1(16) yes 8_665 11_555
C32 C31 C38 93.6(7) yes 8_665 11_555
C35 C31 C37 116.1(14) yes 11_555 11_555
C35 C31 C37 76.3(9) yes 11_555 14_665
C35 C31 C38 89.0(6) yes 11_555 11_555
C35 C31 C36 45.8(9) yes 14_665 14_665
C35 C31 C37 102.2(15) yes 14_665 11_555
C35 C31 C37 97.2(10) yes 14_665 14_665
C35 C31 C38 81.3(7) yes 14_665 11_555
C36 C31 C37 138(2) yes 11_555 11_555
C36 C31 C37 90.8(17) yes 11_555 14_665
C36 C31 C38 116.5(12) yes 11_555 11_555
C36 C31 C37 146.2(18) yes 14_665 11_555
C36 C31 C37 75.3(14) yes 14_665 14_665
C36 C31 C38 118.6(11) yes 14_665 11_555
C37 C31 C37 104.0(19) yes 11_555 14_665
C37 C31 C38 85.5(9) yes 14_665 11_555
C28 C32 C29 46.5(12) yes 8_665 8_665
C28 C32 C30 121.3(13) yes 8_665 8_665
C28 C32 C31 111.6(10) yes 8_665 .
C28 C32 C31 95.6(8) yes 8_665 8_665
C28 C32 C35 50.1(6) yes 8_665 11_555
C28 C32 C35 45.4(8) yes 8_665 14_665
C28 C32 C36 95.6(9) yes 8_665 11_555
C28 C32 C36 90.8(8) yes 8_665 14_665
C28 C32 C37 114.9(10) yes 8_665 11_555
C28 C32 C38 77.7(8) yes 8_665 11_555
C29 C32 C30 112.3(18) yes 8_665 8_665
C29 C32 C31 126.1(16) yes 8_665 .
C29 C32 C31 119.1(15) yes 8_665 8_665
C29 C32 C33 47.8(13) yes 8_665 .
C29 C32 C34 49.1(12) yes 8_665 14_665
C29 C32 C35 95.5(14) yes 8_665 11_555
C29 C32 C35 91.8(15) yes 8_665 14_665
C29 C32 C36 133.6(17) yes 8_665 11_555
C29 C32 C36 128.4(16) yes 8_665 14_665
C29 C32 C37 104.8(16) yes 8_665 11_555
C29 C32 C38 53.7(13) yes 8_665 11_555
C30 C32 C33 131.4(14) yes 8_665 .
C30 C32 C34 113.0(12) yes 8_665 14_665
C30 C32 C35 97.7(12) yes 8_665 11_555
C30 C32 C35 114.3(14) yes 8_665 14_665
C30 C32 C36 59.3(11) yes 8_665 11_555
C30 C32 C36 60.5(11) yes 8_665 14_665
C30 C32 C38 58.7(11) yes 8_665 11_555
C31 C32 C33 120.0(11) yes . .
C31 C32 C34 103.4(9) yes . 14_665
C31 C32 C35 74.2(8) yes . 11_555
C31 C32 C35 89.8(10) yes . 14_665
C31 C32 C38 75.4(9) yes . 11_555
C31 C32 C33 103.5(9) yes 8_665 .
C31 C32 C34 87.7(7) yes 8_665 14_665
C31 C32 C35 57.9(6) yes 8_665 11_555
C31 C32 C35 74.0(8) yes 8_665 14_665
C31 C32 C38 76.0(7) yes 8_665 11_555
C33 C32 C35 53.1(8) yes . 11_555
C33 C32 C36 100.3(11) yes . 11_555
C33 C32 C36 95.8(10) yes . 14_665
C33 C32 C37 125.1(11) yes . 11_555
C33 C32 C38 85.9(9) yes . 11_555
C34 C32 C35 46.4(6) yes 14_665 11_555
C34 C32 C36 89.7(8) yes 14_665 11_555
C34 C32 C36 84.7(8) yes 14_665 14_665
C34 C32 C37 106.9(10) yes 14_665 11_555
C34 C32 C38 72.7(7) yes 14_665 11_555
C35 C32 C36 47.6(7) yes 11_555 11_555
C35 C32 C37 96.9(10) yes 11_555 11_555
C35 C32 C38 99.2(8) yes 11_555 11_555
C35 C32 C36 60.2(9) yes 14_665 11_555
C35 C32 C36 57.1(8) yes 14_665 14_665
C35 C32 C37 113.8(12) yes 14_665 11_555
C35 C32 C38 110.2(10) yes 14_665 11_555
C36 C32 C37 62.7(10) yes 11_555 11_555
C36 C32 C38 99.2(10) yes 11_555 11_555
C36 C32 C37 63.2(9) yes 14_665 11_555
C36 C32 C38 96.4(9) yes 14_665 11_555
C37 C32 C38 51.0(8) yes 11_555 11_555
C27 C33 C28 80.3(8) yes 8_665 .
C27 C33 C29 130.1(12) yes 8_665 8_665
C27 C33 C32 158.0(11) yes 8_665 .
C27 C33 C33 92.9(8) yes 8_665 8_665
C27 C33 C34 76.6(9) yes 8_665 11_555
C27 C33 C34 67.9(11) yes 8_665 14_665
C27 C33 C35 121.6(10) yes 8_665 11_555
C27 C33 C35 138.7(13) yes 8_665 14_665
C27 C33 C39 85.9(8) yes 8_665 11_555
C28 C33 C29 127.2(13) yes . 8_665
C28 C33 C32 120.0(10) yes . .
C28 C33 C35 51.7(7) yes . 11_555
C28 C33 C35 79.1(11) yes . 14_665
C28 C33 C39 67.5(8) yes . 11_555
C29 C33 C33 123.2(12) yes 8_665 8_665
C29 C33 C34 122.3(14) yes 8_665 11_555
C29 C33 C34 118.9(17) yes 8_665 14_665
C29 C33 C35 106.7(11) yes 8_665 11_555
C29 C33 C35 90.5(13) yes 8_665 14_665
C29 C33 C39 72.7(11) yes 8_665 11_555
C32 C33 C33 108.5(9) yes . 8_665
C32 C33 C34 121.7(11) yes . 11_555
C32 C33 C34 127.1(14) yes . 14_665
C32 C33 C35 80.1(9) yes . 11_555
C32 C33 C35 59.7(10) yes . 14_665
C32 C33 C39 93.9(9) yes . 11_555
C33 C33 C35 64.0(10) yes 8_665 14_665
C33 C33 C39 76.5(8) yes 8_665 11_555
C34 C33 C35 60.5(8) yes 11_555 11_555
C34 C33 C35 87.9(12) yes 11_555 14_665
C34 C33 C39 57.9(9) yes 11_555 11_555
C34 C33 C35 74.4(13) yes 14_665 11_555
C34 C33 C35 101.6(16) yes 14_665 14_665
C34 C33 C39 48.5(13) yes 14_665 11_555
C35 C33 C39 100.9(9) yes 11_555 11_555
C35 C33 C39 117.8(11) yes 14_665 11_555
C27 C34 C27 63.6(6) yes . 8_665
C27 C34 C28 113.4(14) yes . 14_665
C27 C34 C29 105.8(9) yes . 11_555
C27 C34 C29 147.8(9) yes . 14_665
C27 C34 C32 118.4(8) yes . 14_665
C27 C34 C33 124.6(12) yes . 11_555
C27 C34 C33 85.9(12) yes . 14_665
C27 C34 C35 118.5(10) yes . .
C27 C34 C35 131.4(10) yes . 8_665
C27 C34 C39 121.4(8) yes . .
C27 C34 C39 105.5(10) yes . 8_665
C27 C34 C28 51.4(11) yes 8_665 14_665
C27 C34 C29 168.9(9) yes 8_665 11_555
C27 C34 C29 84.3(7) yes 8_665 14_665
C27 C34 C32 161.0(9) yes 8_665 14_665
C27 C34 C33 65.9(8) yes 8_665 11_555
C27 C34 C33 135.6(15) yes 8_665 14_665
C27 C34 C35 122.2(10) yes 8_665 .
C27 C34 C35 99.8(9) yes 8_665 8_665
C27 C34 C39 87.9(8) yes 8_665 .
C27 C34 C39 114.9(9) yes 8_665 8_665
C28 C34 C29 137.6(13) yes 14_665 11_555
C28 C34 C32 118.5(12) yes 14_665 14_665
C28 C34 C33 131.4(19) yes 14_665 14_665
C28 C34 C35 88.0(13) yes 14_665 .
C28 C34 C35 57.4(11) yes 14_665 8_665
C28 C34 C39 71.9(14) yes 14_665 .
C28 C34 C39 112.5(17) yes 14_665 8_665
C29 C34 C29 106.1(8) yes 11_555 14_665
C29 C34 C33 122.3(10) yes 11_555 11_555
C29 C34 C35 58.7(8) yes 11_555 .
C29 C34 C35 84.8(7) yes 11_555 8_665
C29 C34 C39 101.1(10) yes 11_555 .
C29 C34 C39 69.8(10) yes 11_555 8_665
C29 C34 C32 91.0(6) yes 14_665 14_665
C29 C34 C33 118.6(12) yes 14_665 14_665
C29 C34 C35 75.5(7) yes 14_665 .
C29 C34 C35 48.2(7) yes 14_665 8_665
C29 C34 C39 55.7(8) yes 14_665 .
C29 C34 C39 89.8(10) yes 14_665 8_665
C32 C34 C33 102.6(9) yes 14_665 11_555
C32 C34 C35 64.1(6) yes 14_665 8_665
C32 C34 C39 104.7(9) yes 14_665 .
C32 C34 C39 83.4(9) yes 14_665 8_665
C33 C34 C33 117.3(15) yes 11_555 14_665
C33 C34 C35 72.7(9) yes 11_555 .
C33 C34 C39 76.9(11) yes 11_555 .
C33 C34 C39 115.3(13) yes 11_555 8_665
C33 C34 C35 45.3(11) yes 14_665 .
C33 C34 C35 76.1(12) yes 14_665 8_665
C33 C34 C39 136.4(17) yes 14_665 .
C33 C34 C39 103.3(17) yes 14_665 8_665
C35 C34 C39 120.0(9) yes . .
C35 C34 C39 118.4(11) yes . 8_665
C35 C34 C39 101.7(9) yes 8_665 .
C35 C34 C39 122.4(10) yes 8_665 8_665
C28 C35 C29 60.6(9) yes 11_555 11_555
C28 C35 C30 100.2(9) yes 11_555 11_555
C28 C35 C31 113.8(9) yes 11_555 11_555
C28 C35 C31 113.5(10) yes 11_555 14_665
C28 C35 C32 97.7(9) yes 11_555 11_555
C28 C35 C32 90.9(11) yes 11_555 14_665
C28 C35 C33 58.7(8) yes 11_555 11_555
C28 C35 C35 95.2(13) yes 11_555 8_665
C28 C35 C36 129.9(11) yes 11_555 .
C28 C35 C36 131.3(12) yes 11_555 8_665
C28 C35 C29 93.0(9) yes 14_665 11_555
C28 C35 C30 110.6(9) yes 14_665 11_555
C28 C35 C31 94.7(7) yes 14_665 11_555
C28 C35 C31 108.7(8) yes 14_665 14_665
C28 C35 C32 62.0(7) yes 14_665 11_555
C28 C35 C32 118.6(11) yes 14_665 14_665
C28 C35 C33 61.3(9) yes 14_665 14_665
C28 C35 C35 54.7(11) yes 14_665 8_665
C28 C35 C36 106.3(9) yes 14_665 .
C28 C35 C36 114.3(10) yes 14_665 8_665
C29 C35 C30 48.4(7) yes 11_555 11_555
C29 C35 C31 86.3(8) yes 11_555 11_555
C29 C35 C31 69.5(8) yes 11_555 14_665
C29 C35 C32 112.1(9) yes 11_555 11_555
C29 C35 C33 107.5(9) yes 11_555 11_555
C29 C35 C33 45.8(10) yes 11_555 14_665
C29 C35 C34 67.0(9) yes 11_555 .
C29 C35 C34 81.4(9) yes 11_555 8_665
C29 C35 C35 134.1(14) yes 11_555 8_665
C29 C35 C36 97.0(11) yes 11_555 .
C29 C35 C36 89.4(10) yes 11_555 8_665
C30 C35 C32 81.0(7) yes 11_555 11_555
C30 C35 C33 111.8(9) yes 11_555 11_555
C30 C35 C33 92.2(11) yes 11_555 14_665
C30 C35 C34 99.5(9) yes 11_555 .
C30 C35 C34 104.3(9) yes 11_555 8_665
C30 C35 C35 108.4(13) yes 11_555 8_665
C30 C35 C36 49.1(8) yes 11_555 .
C31 C35 C32 69.6(8) yes 11_555 14_665
C31 C35 C33 84.7(7) yes 11_555 11_555
C31 C35 C33 119.4(11) yes 11_555 14_665
C31 C35 C34 104.5(8) yes 11_555 .
C31 C35 C34 96.6(8) yes 11_555 8_665
C31 C35 C35 67.6(11) yes 11_555 8_665
C31 C35 C32 63.3(6) yes 14_665 11_555
C31 C35 C32 48.4(8) yes 14_665 14_665
C31 C35 C33 103.0(8) yes 14_665 11_555
C31 C35 C33 110.7(12) yes 14_665 14_665
C31 C35 C34 108.5(9) yes 14_665 .
C31 C35 C34 106.8(8) yes 14_665 8_665
C31 C35 C35 89.5(12) yes 14_665 8_665
C32 C35 C32 108.0(9) yes 11_555 14_665
C32 C35 C33 46.8(7) yes 11_555 11_555
C32 C35 C33 115.6(10) yes 11_555 14_665
C32 C35 C34 84.8(8) yes 11_555 .
C32 C35 C34 69.6(7) yes 11_555 8_665
C32 C35 C36 46.7(7) yes 11_555 .
C32 C35 C36 56.7(8) yes 11_555 8_665
C32 C35 C33 128.1(10) yes 14_665 11_555
C32 C35 C33 75.7(12) yes 14_665 14_665
C32 C35 C34 96.1(11) yes 14_665 .
C32 C35 C34 108.1(10) yes 14_665 8_665
C32 C35 C35 135.5(14) yes 14_665 8_665
C32 C35 C36 74.5(10) yes 14_665 .
C32 C35 C36 64.9(10) yes 14_665 8_665
C33 C35 C33 79.5(10) yes 11_555 14_665
C33 C35 C34 46.8(8) yes 11_555 .
C33 C35 C36 93.2(9) yes 11_555 .
C33 C35 C36 102.7(10) yes 11_555 8_665
C33 C35 C34 50.3(9) yes 14_665 8_665
C33 C35 C35 116.0(15) yes 14_665 8_665
C33 C35 C36 134.9(13) yes 14_665 .
C33 C35 C36 131.2(14) yes 14_665 8_665
C34 C35 C35 83.2(12) yes . 8_665
C34 C35 C36 120.0(10) yes . .
C34 C35 C36 123.6(11) yes . 8_665
C34 C35 C35 65.9(11) yes 8_665 8_665
C34 C35 C36 110.3(9) yes 8_665 .
C34 C35 C36 116.7(10) yes 8_665 8_665
C35 C35 C36 67.9(12) yes 8_665 .
C35 C35 C36 78.6(13) yes 8_665 8_665
C29 C36 C30 107.2(9) yes 14_665 11_555
C29 C36 C31 76.0(12) yes 14_665 11_555
C29 C36 C31 109.5(12) yes 14_665 14_665
C29 C36 C32 102.6(7) yes 14_665 14_665
C29 C36 C35 74.9(7) yes 14_665 .
C29 C36 C35 48.4(7) yes 14_665 8_665
C29 C36 C37 56.1(8) yes 14_665 .
C29 C36 C37 101.0(9) yes 14_665 8_665
C30 C36 C30 96.1(13) yes 11_555 14_665
C30 C36 C31 73.3(16) yes 11_555 11_555
C30 C36 C32 121.0(11) yes 11_555 11_555
C30 C36 C35 82.0(10) yes 11_555 .
C30 C36 C35 108.8(10) yes 11_555 8_665
C30 C36 C37 81.8(12) yes 11_555 .
C30 C36 C31 81.7(15) yes 14_665 14_665
C30 C36 C32 118.2(12) yes 14_665 14_665
C30 C36 C35 116.4(10) yes 14_665 .
C30 C36 C35 93.2(11) yes 14_665 8_665
C30 C36 C37 82.6(13) yes 14_665 8_665
C31 C36 C31 52.5(15) yes 11_555 14_665
C31 C36 C32 75.0(14) yes 11_555 11_555
C31 C36 C32 106.0(16) yes 11_555 14_665
C31 C36 C35 133.8(14) yes 11_555 .
C31 C36 C35 123.2(14) yes 11_555 8_665
C31 C36 C37 58.8(15) yes 11_555 8_665
C31 C36 C32 118.2(15) yes 14_665 11_555
C31 C36 C32 60.3(12) yes 14_665 14_665
C31 C36 C35 106.7(14) yes 14_665 .
C31 C36 C35 129.8(13) yes 14_665 8_665
C31 C36 C37 66.2(13) yes 14_665 .
C32 C36 C32 118.3(9) yes 11_555 14_665
C32 C36 C35 85.8(9) yes 11_555 .
C32 C36 C35 54.9(9) yes 11_555 8_665
C32 C36 C37 56.1(10) yes 11_555 .
C32 C36 C37 112.6(11) yes 11_555 8_665
C32 C36 C35 48.4(8) yes 14_665 .
C32 C36 C35 79.8(8) yes 14_665 8_665
C32 C36 C37 108.1(12) yes 14_665 .
C32 C36 C37 48.9(9) yes 14_665 8_665
C35 C36 C37 120.0(9) yes . .
C35 C36 C37 92.9(10) yes . 8_665
C35 C36 C37 103.5(10) yes 8_665 .
C35 C36 C37 115.0(10) yes 8_665 8_665
C37 C36 C37 67.8(12) yes . 8_665
C29 C37 C30 102.8(9) yes 14_665 11_555
C29 C37 C31 101.5(17) yes 14_665 11_555
C29 C37 C31 108.1(11) yes 14_665 14_665
C29 C37 C36 79.6(9) yes 14_665 .
C29 C37 C36 84.1(9) yes 14_665 8_665
C29 C37 C37 111.0(10) yes 14_665 8_665
C29 C37 C38 56.7(9) yes 14_665 .
C30 C37 C32 99.5(10) yes 11_555 11_555
C30 C37 C36 49.2(9) yes 11_555 .
C30 C37 C38 99.5(10) yes 11_555 .
C31 C37 C32 82.1(17) yes 11_555 11_555
C31 C37 C37 51.1(15) yes 11_555 8_665
C31 C37 C38 135.1(17) yes 11_555 .
C31 C37 C32 97.2(12) yes 14_665 11_555
C31 C37 C38 116.7(12) yes 14_665 .
C32 C37 C36 61.2(10) yes 11_555 .
C32 C37 C36 67.9(10) yes 11_555 8_665
C32 C37 C37 110.6(11) yes 11_555 8_665
C32 C37 C38 82.4(11) yes 11_555 .
C36 C37 C37 60.4(10) yes . 8_665
C36 C37 C38 120.0(10) yes . .
C36 C37 C37 51.8(9) yes 8_665 8_665
C36 C37 C38 118.2(10) yes 8_665 .
C37 C37 C38 96.8(11) yes 8_665 .
C29 C38 C30 55.7(9) yes 14_665 14_665
C29 C38 C31 66.5(8) yes 14_665 11_555
C29 C38 C37 70.6(11) yes 14_665 .
C29 C38 C38 106.9(8) yes 14_665 8_665
C29 C38 C39 69.7(10) yes 14_665 .
C29 C38 C39 83.6(8) yes 14_665 8_665
C30 C38 C38 89.4(8) yes 14_665 8_665
C30 C38 C39 110.6(10) yes 14_665 .
C30 C38 C39 104.3(8) yes 14_665 8_665
C31 C38 C38 71.8(7) yes 11_555 8_665
C31 C38 C39 106.0(8) yes 11_555 .
C31 C38 C39 92.8(7) yes 11_555 8_665
C32 C38 C37 46.5(9) yes 11_555 .
C32 C38 C38 99.4(7) yes 11_555 8_665
C32 C38 C39 86.7(9) yes 11_555 .
C32 C38 C39 92.1(7) yes 11_555 8_665
C37 C38 C38 83.2(10) yes . 8_665
C37 C38 C39 120.0(10) yes . .
C37 C38 C39 107.6(9) yes . 8_665
C38 C38 C39 67.9(8) yes 8_665 .
C28 C39 C29 83.2(8) yes 11_555 14_665
C28 C39 C33 50.3(7) yes 11_555 11_555
C28 C39 C38 119.3(9) yes 11_555 .
C28 C39 C38 76.2(8) yes 11_555 8_665
C28 C39 C39 54.5(11) yes 11_555 8_665
C28 C39 C29 54.5(8) yes 14_665 14_665
C28 C39 C38 108.7(11) yes 14_665 .
C28 C39 C38 105.4(9) yes 14_665 8_665
C28 C39 C39 92.0(14) yes 14_665 8_665
C29 C39 C34 79.5(9) yes 14_665 .
C29 C39 C34 65.1(9) yes 14_665 8_665
C29 C39 C38 57.2(9) yes 14_665 .
C29 C39 C38 101.7(8) yes 14_665 8_665
C29 C39 C39 125.5(13) yes 14_665 8_665
C33 C39 C34 45.2(8) yes 11_555 .
C33 C39 C38 93.0(10) yes 11_555 .
C33 C39 C38 106.0(8) yes 11_555 8_665
C33 C39 C39 103.5(13) yes 11_555 8_665
C34 C39 C38 120.0(10) yes . .
C34 C39 C38 81.7(9) yes . 8_665
C34 C39 C39 60.3(12) yes . 8_665
C34 C39 C38 115.3(11) yes 8_665 .
C34 C39 C38 96.4(10) yes 8_665 8_665
C34 C39 C39 79.0(13) yes 8_665 8_665
C38 C39 C38 70.4(9) yes . 8_665
C38 C39 C39 112.1(14) yes . 8_665
C27 C40 C40 78.3(7) yes . 11_555
C27 C40 C41 120.1(6) yes . .
C27 C40 C45 118.5(6) yes . .
C27 C40 C45 104.0(5) yes . 11_555
C27 C40 C53 153.1(5) yes . 8_665
C40 C40 C41 76.8(7) yes 11_555 .
C40 C40 C45 103.7(7) yes 11_555 .
C40 C40 C45 54.4(6) yes 11_555 11_555
C40 C40 C53 108.8(8) yes 11_555 8_665
C41 C40 C45 120.0(5) yes . .
C41 C40 C45 103.9(5) yes . 11_555
C45 C40 C45 49.3(4) yes . 11_555
C45 C40 C53 85.7(4) yes . 8_665
C45 C40 C53 100.8(4) yes 11_555 8_665
C40 C41 C42 120.1(5) yes . .
C40 C41 C53 91.0(5) yes . 8_665
C40 C41 C53 110.4(5) yes . 14_665
C40 C41 C42 120.1(5) yes 11_555 .
C40 C41 C53 110.5(5) yes 11_555 8_665
C40 C41 C53 90.9(5) yes 11_555 14_665
C42 C41 C53 48.4(4) yes . 8_665
C42 C41 C53 48.4(4) yes . 14_665
C53 C41 C53 93.1(5) yes 8_665 14_665
C41 C42 C43 119.9(6) yes . .
C41 C42 C43 119.9(6) yes . 11_555
C41 C42 C53 60.7(5) yes . 8_665
C41 C42 C53 60.8(5) yes . 14_665
C41 C42 C54 82.6(4) yes . 8_665
C41 C42 C54 82.7(4) yes . 14_665
C43 C42 C53 82.3(5) yes . 8_665
C43 C42 C53 105.8(6) yes . 14_665
C43 C42 C54 46.6(4) yes . 8_665
C43 C42 C54 69.7(4) yes . 14_665
C43 C42 C53 105.9(6) yes 11_555 8_665
C43 C42 C53 82.2(5) yes 11_555 14_665
C43 C42 C54 69.7(4) yes 11_555 8_665
C43 C42 C54 46.6(4) yes 11_555 14_665
C53 C42 C53 115.7(6) yes 8_665 14_665
C53 C42 C54 112.9(5) yes 8_665 14_665
C53 C42 C54 112.9(5) yes 14_665 8_665
C54 C42 C54 89.7(4) yes 8_665 14_665
C42 C43 C43 76.1(7) yes . 11_555
C42 C43 C44 120.0(5) yes . .
C42 C43 C44 103.1(5) yes . 11_555
C42 C43 C54 85.2(5) yes . 8_665
C42 C43 C54 66.9(4) yes . 14_665
C42 C43 C55 116.3(5) yes . 8_665
C42 C43 C55 101.7(5) yes . 14_665
C43 C43 C44 103.3(9) yes 11_555 .
C43 C43 C44 53.8(8) yes 11_555 11_555
C43 C43 C53 111.2(7) yes 11_555 8_665
C43 C43 C53 50.6(6) yes 11_555 14_665
C43 C43 C54 136.1(9) yes 11_555 8_665
C43 C43 C55 102.8(9) yes 11_555 8_665
C43 C43 C55 56.6(8) yes 11_555 14_665
C44 C43 C44 49.6(5) yes . 11_555
C44 C43 C53 90.7(4) yes . 8_665
C44 C43 C53 103.0(5) yes . 14_665
C44 C43 C54 53.5(4) yes . 8_665
C44 C43 C54 83.9(5) yes . 14_665
C44 C43 C55 46.8(4) yes . 14_665
C44 C43 C53 107.0(4) yes 11_555 8_665
C44 C43 C53 72.0(4) yes 11_555 14_665
C44 C43 C54 94.0(5) yes 11_555 8_665
C44 C43 C55 49.1(4) yes 11_555 8_665
C53 C43 C53 60.6(3) yes 8_665 14_665
C53 C43 C54 89.4(4) yes 8_665 14_665
C53 C43 C55 87.5(4) yes 8_665 8_665
C53 C43 C55 103.3(4) yes 8_665 14_665
C53 C43 C54 94.7(4) yes 14_665 8_665
C53 C43 C55 99.8(4) yes 14_665 8_665
C53 C43 C55 71.1(3) yes 14_665 14_665
C54 C43 C54 106.4(5) yes 8_665 14_665
C54 C43 C55 51.5(4) yes 8_665 8_665
C54 C43 C55 90.0(5) yes 8_665 14_665
C54 C43 C55 82.0(4) yes 14_665 8_665
C55 C43 C55 46.2(4) yes 8_665 14_665
C43 C44 C44 76.7(6) yes . 11_555
C43 C44 C45 120.0(5) yes . .
C43 C44 C45 102.0(5) yes . 11_555
C43 C44 C54 61.9(5) yes . 8_665
C43 C44 C55 85.0(6) yes . 14_665
C43 C44 C44 53.8(5) yes 11_555 11_555
C43 C44 C45 114.3(5) yes 11_555 .
C43 C44 C45 84.2(4) yes 11_555 11_555
C43 C44 C54 79.8(5) yes 11_555 8_665
C43 C44 C55 62.2(5) yes 11_555 14_665
C44 C44 C45 89.7(5) yes 11_555 .
C44 C44 C45 46.9(4) yes 11_555 11_555
C44 C44 C54 122.1(6) yes 11_555 8_665
C45 C44 C54 79.3(4) yes . 8_665
C45 C44 C55 81.7(5) yes . 14_665
C45 C44 C54 103.0(4) yes 11_555 8_665
C54 C44 C55 124.7(6) yes 8_665 14_665
C40 C45 C44 120.0(6) yes . .
C40 C45 C44 101.6(5) yes . 11_555
C40 C45 C45 76.3(4) yes . 11_555
C40 C45 C54 86.0(4) yes . 8_665
C40 C45 C55 125.8(6) yes . 8_665
C40 C45 C55 102.2(5) yes . 14_665
C40 C45 C44 114.9(5) yes 11_555 .
C40 C45 C44 84.7(4) yes 11_555 11_555
C40 C45 C45 54.4(4) yes 11_555 11_555
C40 C45 C54 95.4(4) yes 11_555 8_665
C40 C45 C55 120.1(6) yes 11_555 8_665
C40 C45 C55 83.8(4) yes 11_555 14_665
C44 C45 C45 90.3(5) yes . 11_555
C44 C45 C54 46.3(4) yes . 8_665
C44 C45 C55 48.5(4) yes . 14_665
C44 C45 C45 46.9(4) yes 11_555 11_555
C44 C45 C54 76.7(4) yes 11_555 8_665
C44 C45 C55 45.3(4) yes 11_555 8_665
C45 C45 C54 113.4(5) yes 11_555 8_665
C45 C45 C55 91.9(6) yes 11_555 8_665
C54 C45 C55 50.3(4) yes 8_665 8_665
C54 C45 C55 82.8(4) yes 8_665 14_665
C55 C45 C55 49.8(4) yes 8_665 14_665
C47 C46 C47 57.0(5) yes . 11_555
C47 C46 C48 119.1(6) yes . .
C47 C46 C48 91.0(6) yes . 11_555
C47 C46 C48 90.7(6) yes 11_555 .
C47 C46 C48 119.1(6) yes 11_555 11_555
C48 C46 C48 59.4(5) yes . 11_555
C46 C47 C47 61.6(5) yes . 11_555
C46 C47 C48 92.1(5) yes . 3_655
C46 C47 C48 121.2(6) yes . 9_655
C46 C47 C48 46.6(4) yes . 11_555
C46 C47 C47 61.4(5) yes 11_555 11_555
C46 C47 C48 91.9(5) yes 11_555 3_655
C46 C47 C48 121.2(6) yes 11_555 9_655
C46 C47 C48 46.8(4) yes 11_555 11_555
C47 C47 C48 46.9(4) yes 11_555 3_655
C47 C47 C48 93.0(6) yes 11_555 9_655
C47 C47 C48 92.2(5) yes 11_555 11_555
C48 C47 C48 46.1(4) yes 3_655 9_655
C48 C47 C48 89.7(4) yes 3_655 11_555
C48 C47 C48 87.4(4) yes 9_655 11_555
C46 C48 C47 92.2(5) yes . 3_655
C46 C48 C47 119.4(6) yes . 9_655
C46 C48 C48 60.2(5) yes . 11_555
C46 C48 C47 92.4(5) yes 11_555 3_655
C46 C48 C47 119.5(6) yes 11_555 9_655
C46 C48 C48 60.4(5) yes 11_555 11_555
C47 C48 C47 90.3(4) yes 3_655 11_555
C47 C48 C48 46.9(4) yes 3_655 11_555
C47 C48 C47 92.4(4) yes 9_655 11_555
C47 C48 C48 87.0(6) yes 9_655 11_555
C47 C48 C48 87.8(5) yes 11_555 11_555
C50 C49 C50 114.6(8) yes . 11_556
C50 C49 C50 118.0(8) yes . 14_666
C50 C49 C50 118.0(8) yes 8_665 11_556
C50 C49 C50 114.6(8) yes 8_665 14_666
C49 C50 C51 123.4(7) yes . .
C49 C50 C51 112.4(7) yes . 8_665
C49 C50 C51 123.3(7) yes 11_556 .
C49 C50 C51 112.3(7) yes 11_556 8_665
C50 C51 C51 78.1(10) yes . 8_665
C50 C51 C52 119.9(7) yes . .
C50 C51 C52 106.1(7) yes . 8_665
C50 C51 C52 119.8(7) yes . 11_556
C50 C51 C52 106.0(7) yes . 14_666
C50 C51 C51 60.7(9) yes 8_665 8_665
C50 C51 C52 116.7(7) yes 8_665 .
C50 C51 C52 93.7(7) yes 8_665 8_665
C50 C51 C52 116.6(7) yes 8_665 11_556
C50 C51 C52 93.7(7) yes 8_665 14_666
C51 C51 C52 90.9(8) yes 8_665 .
C51 C51 C52 53.6(6) yes 8_665 8_665
C51 C51 C52 90.9(8) yes 8_665 11_556
C51 C51 C52 53.7(6) yes 8_665 14_666
C51 C52 C51 117.5(8) yes . 11_556
C51 C52 C51 111.2(8) yes . 14_666
C51 C52 C52 89.1(8) yes . 8_665
C51 C52 C52 89.4(8) yes . 14_666
C51 C52 C51 111.2(8) yes 8_665 11_556
C51 C52 C51 87.0(6) yes 8_665 14_666
C51 C52 C52 53.6(6) yes 8_665 8_665
C51 C52 C52 53.8(6) yes 8_665 14_666
C51 C52 C52 89.1(8) yes 11_556 8_665
C51 C52 C52 88.8(8) yes 11_556 14_666
C51 C52 C52 53.7(6) yes 14_666 8_665
C51 C52 C52 53.4(6) yes 14_666 14_666
C40 C53 C41 46.7(4) yes 8_665 8_665
C40 C53 C42 103.1(5) yes 8_665 8_665
C40 C53 C43 102.4(4) yes 8_665 8_665
C40 C53 C43 94.0(4) yes 8_665 14_665
C40 C53 C53 71.2(3) yes 8_665 11_555
C40 C53 C54 82.5(4) yes 8_665 .
C41 C53 C42 70.9(5) yes 8_665 8_665
C41 C53 C43 109.5(5) yes 8_665 8_665
C41 C53 C43 91.9(4) yes 8_665 14_665
C41 C53 C54 124.7(6) yes 8_665 .
C42 C53 C43 56.5(4) yes 8_665 8_665
C42 C53 C54 109.9(6) yes 8_665 .
C43 C53 C53 68.8(4) yes 8_665 11_555
C43 C53 C54 54.3(4) yes 8_665 .
C43 C53 C53 50.6(3) yes 14_665 11_555
C43 C53 C54 68.0(4) yes 14_665 .
C53 C53 C54 109.0(5) yes 11_555 .
C42 C54 C43 48.1(4) yes 8_665 8_665
C42 C54 C44 100.1(5) yes 8_665 8_665
C42 C54 C45 103.4(4) yes 8_665 8_665
C42 C54 C55 105.4(5) yes 8_665 .
C43 C54 C44 64.6(5) yes 8_665 8_665
C43 C54 C45 104.4(5) yes 8_665 8_665
C43 C54 C53 81.2(5) yes 8_665 .
C43 C54 C55 73.6(5) yes 8_665 .
C43 C54 C44 60.4(5) yes 14_665 8_665
C43 C54 C45 92.2(4) yes 14_665 8_665
C43 C54 C53 77.1(5) yes 14_665 .
C43 C54 C55 68.2(4) yes 14_665 .
C44 C54 C45 54.4(4) yes 8_665 8_665
C44 C54 C53 128.8(7) yes 8_665 .
C45 C54 C53 104.4(5) yes 8_665 .
C45 C54 C55 45.7(3) yes 8_665 .
C53 C54 C55 130.5(6) yes . .
C43 C55 C44 68.6(5) yes 8_665 14_665
C43 C55 C45 117.9(5) yes 8_665 8_665
C43 C55 C45 98.9(4) yes 8_665 14_665
C43 C55 C54 54.9(4) yes 8_665 .
C43 C55 C55 77.2(5) yes 8_665 11_555
C43 C55 C44 48.1(4) yes 14_665 14_665
C43 C55 C45 112.9(5) yes 14_665 8_665
C43 C55 C45 82.3(4) yes 14_665 14_665
C43 C55 C54 71.4(4) yes 14_665 .
C43 C55 C55 56.6(4) yes 14_665 11_555
C44 C55 C45 95.6(6) yes 14_665 8_665
C44 C55 C45 49.8(4) yes 14_665 14_665
C44 C55 C54 113.9(6) yes 14_665 .
C45 C55 C45 46.0(4) yes 8_665 14_665
C45 C55 C54 84.1(5) yes 8_665 .
C45 C55 C55 88.1(5) yes 8_665 11_555
C45 C55 C54 106.1(4) yes 14_665 .
C54 C55 C55 118.8(5) yes . 11_555
C57 C56 C57 128.6(7) yes . 3_665
C57 C56 C62 64.4(6) yes . 9_665
C57 C56 C62 64.3(6) yes . 11_555
C57 C56 C62 64.2(6) yes 3_665 9_665
C57 C56 C62 64.3(6) yes 3_665 11_555
C56 C57 C58 109.9(6) yes . .
C56 C57 C62 61.0(5) yes . 9_665
C56 C57 C62 61.1(5) yes . 11_555
C56 C57 C58 109.8(6) yes 3_665 .
C56 C57 C62 60.9(5) yes 3_665 9_665
C56 C57 C62 61.0(5) yes 3_665 11_555
C58 C57 C62 48.9(5) yes . 9_665
C58 C57 C62 48.8(5) yes . 11_555
C57 C58 C59 125.5(7) yes . .
C57 C58 C59 125.4(7) yes . 3_665
C57 C58 C62 66.3(6) yes . 9_665
C57 C58 C62 66.3(6) yes . 11_555
C59 C58 C62 59.2(6) yes . 9_665
C59 C58 C62 59.3(6) yes . 11_555
C59 C58 C62 59.1(6) yes 3_665 9_665
C59 C58 C62 59.1(6) yes 3_665 11_555
O3 C59 C58 118.5(14) yes 9_665 .
O3 C59 C58 118.1(14) yes 9_665 3_665
O3 C59 C62 163.8(14) yes 9_665 9_665
O3 C59 C62 163.7(14) yes 9_665 11_555
O3 C59 C58 118.5(14) yes 11_555 .
O3 C59 C58 118.1(14) yes 11_555 3_665
O3 C59 C62 163.6(14) yes 11_555 9_665
O3 C59 C62 163.8(14) yes 11_555 11_555
C58 C59 C58 120.8(8) yes . 3_665
C58 C59 C62 60.5(6) yes . 9_665
C58 C59 C62 60.4(6) yes . 11_555
C58 C59 C62 60.2(6) yes 3_665 9_665
C58 C59 C62 60.4(6) yes 3_665 11_555
O3 C60 C60 74.3(13) yes . 3_665
O3 C60 C61 130.1(13) yes . .
O3 C60 C61 145.0(12) yes . 3_665
O3 C60 C61 130.2(12) yes . 6_555
O3 C60 C61 144.8(12) yes . 8_665
O3 C60 C61 144.9(12) yes . 9_665
O3 C60 C61 129.9(13) yes . 11_555
O3 C60 C61 144.7(12) yes . 14_665
O3 C60 C61 130.1(12) yes . 16_555
O3 C60 C60 74.4(13) yes 3_665 3_665
O3 C60 C61 144.8(12) yes 3_665 .
O3 C60 C61 130.4(12) yes 3_665 3_665
O3 C60 C61 145.0(12) yes 3_665 6_555
O3 C60 C61 130.2(12) yes 3_665 8_665
O3 C60 C61 130.2(12) yes 3_665 9_665
O3 C60 C61 144.7(12) yes 3_665 11_555
O3 C60 C61 130.1(12) yes 3_665 14_665
O3 C60 C61 144.9(12) yes 3_665 16_555
C60 C60 C61 71.4(9) yes 3_665 .
C60 C60 C61 71.7(9) yes 3_665 3_665
C60 C60 C61 71.6(9) yes 3_665 6_555
C60 C60 C61 71.5(9) yes 3_665 8_665
C60 C60 C61 71.6(9) yes 3_665 9_665
C60 C60 C61 71.3(9) yes 3_665 11_555
C60 C60 C61 71.4(9) yes 3_665 14_665
C60 C60 C61 71.5(9) yes 3_665 16_555
C60 C61 C60 137.0(8) yes . 9_665
C60 C61 C60 121.8(8) yes . 11_555
C60 C61 C61 68.4(8) yes . 3_665
C60 C61 C61 68.5(8) yes . 8_665
C60 C61 C61 68.0(8) yes . 9_665
C60 C61 C61 68.1(8) yes . 14_665
C60 C61 C60 122.2(7) yes 3_665 9_665
C60 C61 C60 137.0(8) yes 3_665 11_555
C60 C61 C61 68.7(8) yes 3_665 3_665
C60 C61 C61 68.6(8) yes 3_665 8_665
C60 C61 C61 68.3(8) yes 3_665 9_665
C60 C61 C61 68.2(8) yes 3_665 14_665
C60 C61 C61 68.6(8) yes 9_665 3_665
C60 C61 C61 68.5(8) yes 9_665 8_665
C60 C61 C61 69.0(8) yes 9_665 9_665
C60 C61 C61 68.9(8) yes 9_665 14_665
C60 C61 C61 68.3(8) yes 11_555 3_665
C60 C61 C61 68.4(8) yes 11_555 8_665
C60 C61 C61 68.7(8) yes 11_555 9_665
C60 C61 C61 68.8(8) yes 11_555 14_665
C56 C62 C57 54.5(5) yes 9_665 9_665
C56 C62 C57 54.9(5) yes 9_665 11_555
C56 C62 C58 119.3(8) yes 9_665 9_665
C56 C62 C58 119.8(8) yes 9_665 11_555
C56 C62 C59 179.6(8) yes 9_665 9_665
C56 C62 C59 179.8(8) yes 9_665 11_555
C56 C62 C57 54.8(5) yes 11_555 9_665
C56 C62 C57 54.6(5) yes 11_555 11_555
C56 C62 C58 119.6(8) yes 11_555 9_665
C56 C62 C58 119.5(8) yes 11_555 11_555
C56 C62 C59 179.8(8) yes 11_555 9_665
C56 C62 C59 179.8(9) yes 11_555 11_555
C57 C62 C57 109.4(6) yes 9_665 11_555
C57 C62 C58 64.8(6) yes 9_665 9_665
C57 C62 C58 174.3(8) yes 9_665 11_555
C57 C62 C59 125.0(8) yes 9_665 9_665
C57 C62 C59 125.3(8) yes 9_665 11_555
C57 C62 C58 174.2(8) yes 11_555 9_665
C57 C62 C58 64.9(6) yes 11_555 11_555
C57 C62 C59 125.5(8) yes 11_555 9_665
C57 C62 C59 125.2(8) yes 11_555 11_555
C58 C62 C58 120.9(8) yes 9_665 11_555
C58 C62 C59 60.3(6) yes 9_665 9_665
C58 C62 C59 60.6(6) yes 9_665 11_555
C58 C62 C59 60.6(6) yes 11_555 9_665
C58 C62 C59 60.4(6) yes 11_555 11_555
C2 C3 H3 119.340 no . .
C4 C3 H3 119.340 no . .
C3 C4 H4 120.336 no . .
C3 C4 H4 120.336 no 8_665 .
C6 C7 H7 119.424 no . .
C8 C7 H7 119.434 no . .
C8 C9 H9 118.003 no . .
C10 C9 H9 117.987 no . .
C6 C11 H11A 109.473 no . .
C6 C11 H11B 109.470 no . .
C6 C11 H11C 109.456 no . .
H11A C11 H11B 109.483 no . .
H11A C11 H11C 109.472 no . .
H11B C11 H11C 109.472 no . .
C8 C12 H12A 109.461 no . .
C8 C12 H12B 109.474 no . .
C8 C12 H12C 109.477 no . .
H12A C12 H12B 109.479 no . .
H12A C12 H12C 109.464 no . .
H12B C12 H12C 109.473 no . .
C10 C13 H13A 109.468 no . .
C10 C13 H13B 109.466 no . .
C10 C13 H13C 109.478 no . .
H13A C13 H13B 109.473 no . .
H13A C13 H13C 109.468 no . .
H13B C13 H13C 109.474 no . .
C15 C16 H16 119.879 no . .
C17 C16 H16 119.848 no . .
C16 C17 H17 119.605 no . .
C16 C17 H17 119.605 no 11_555 .
C19 C20 H20 118.867 no . .
C21 C20 H20 118.861 no . .
C21 C22 H22 119.074 no . .
C23 C22 H22 119.067 no . .
C19 C24 H24A 109.483 no . .
C19 C24 H24B 109.461 no . .
C19 C24 H24C 109.474 no . .
H24A C24 H24B 109.482 no . .
H24A C24 H24C 109.474 no . .
H24B C24 H24C 109.454 no . .
C21 C25 H25A 109.474 no . .
C21 C25 H25B 109.478 no . .
C21 C25 H25C 109.474 no . .
H25A C25 H25B 109.468 no . .
H25A C25 H25C 109.466 no . .
H25B C25 H25C 109.468 no . .
C23 C26 H26A 109.480 no . .
C23 C26 H26B 109.458 no . .
C23 C26 H26C 109.465 no . .
H26A C26 H26B 109.472 no . .
H26A C26 H26C 109.471 no . .
H26B C26 H26C 109.481 no . .

loop_
_geom_bond_atom_site_label_1
_geom_bond_atom_site_label_2
_geom_bond_distance
_geom_bond_publ_flag
_geom_bond_site_symmetry_2
Fe1 Fe2 2.7057(9) yes .
Fe1 Fe2 2.7057(9) yes 8_665
Fe1 Fe3a 2.808(2) yes .
Fe1 Fe3 2.7831(14) yes .
Fe1 S2 2.2963(11) yes .
Fe1 S2 2.2963(11) yes 8_665
Fe1 S3 2.2532(11) yes .
Fe1 S4 2.2452(13) yes .
Fe2 Fe2 2.7311(11) yes 8_665
Fe2 Fe3a 2.3577(17) yes .
Fe2 Fe3 2.8328(13) yes .
Fe2 S1 2.291(15) yes .
Fe2 S2 2.1590(12) yes .
Fe2 S3 2.3852(13) yes .
Fe2 S5 2.3006(10) yes .
Fe2 O1 2.081(19) yes .
Fe2a S2 2.4774(15) yes .
Fe2a S3 2.1749(15) yes .
Fe2a S5 2.3600(12) yes .
Fe3a Fe3a 2.492(3) yes 11_555
Fe3a S1 1.725(16) yes .
Fe3a S2 2.396(2) yes .
Fe3a S2 2.396(2) yes 8_665
Fe3a O1 1.401(19) yes .
Fe3a O1 1.93(3) yes 11_555
Fe3a O2 2.132(5) yes .
Fe3a O2 2.132(5) yes 8_665
Fe3 S1 2.412(17) yes .
Fe3 S2 2.2832(15) yes .
Fe3 S2 2.2832(15) yes 8_665
Fe3 O1 2.103(18) yes .
Fe3 O2 1.964(3) yes .
Fe3 O2 1.964(3) yes 8_665
S4 C1 1.791(4) yes .
S5 C14 1.777(4) yes .
O1 O1 0.70(4) yes 11_555
O2 O2 0.810(7) yes 8_665
O2 C27 1.409(12) yes .
O2 C27 1.865(11) yes 8_665
O3 O3 0.69(4) yes 3_665
O3 C59 1.23(3) yes 9_665
O3 C59 1.23(3) yes 11_555
O3 C60 1.47(3) yes .
O3 C60 1.47(3) yes 3_665
C1 C2 1.409(5) yes .
C1 C2 1.409(5) yes 8_665
C2 C3 1.396(6) yes .
C2 C5 1.503(6) yes .
C3 C4 1.382(8) yes .
C5 C6 1.401(6) yes .
C5 C10 1.421(6) yes .
C6 C7 1.405(6) yes .
C6 C11 1.501(6) yes .
C7 C8 1.385(7) yes .
C8 C9 1.359(7) yes .
C8 C12 1.526(8) yes .
C9 C10 1.398(7) yes .
C10 C13 1.486(7) yes .
C14 C15 1.404(4) yes .
C14 C15 1.404(4) yes 11_555
C15 C16 1.400(5) yes .
C15 C18 1.503(4) yes .
C16 C17 1.386(4) yes .
C18 C19 1.415(5) yes .
C18 C23 1.414(5) yes .
C19 C20 1.397(5) yes .
C19 C24 1.512(5) yes .
C20 C21 1.387(5) yes .
C21 C22 1.369(6) yes .
C21 C25 1.527(5) yes .
C22 C23 1.414(5) yes .
C23 C26 1.503(5) yes .
C27 C28 1.512(12) yes .
C27 C28 1.512(12) yes 11_555
C27 C34 1.621(13) yes .
C27 C34 1.621(13) yes 11_555
C27 C40 1.572(12) yes .
C27 C40 1.572(12) yes 11_555
C28 C28 1.016(17) yes 8_665
C28 C29 1.390(16) yes .
C28 C33 1.390(17) yes .
C28 C34 0.751(18) yes 14_665
C28 C35 1.275(15) yes 11_555
C28 C35 1.556(15) yes 14_665
C28 C39 1.669(17) yes 11_555
C28 C39 1.360(18) yes 14_665
C29 C30 1.390(17) yes .
C29 C32 0.740(17) yes 8_665
C29 C33 1.048(17) yes 8_665
C29 C34 1.576(17) yes 11_555
C29 C35 1.462(16) yes 11_555
C29 C37 1.649(19) yes 14_665
C29 C38 1.462(19) yes 14_665
C29 C39 1.630(18) yes 14_665
C30 C31 1.390(17) yes .
C30 C31 0.696(17) yes 8_665
C30 C32 0.929(18) yes 8_665
C30 C36 1.396(18) yes 11_555
C30 C36 1.200(17) yes 14_665
C30 C38 1.514(18) yes 14_665
C31 C31 0.748(18) yes 8_665
C31 C32 1.390(16) yes .
C31 C36 0.779(19) yes 11_555
C31 C36 0.90(2) yes 14_665
C31 C37 0.709(18) yes 11_555
C31 C37 1.314(18) yes 14_665
C32 C33 1.390(17) yes .
C32 C35 1.238(17) yes 14_665
C32 C36 1.370(18) yes 11_555
C32 C36 1.596(18) yes 14_665
C32 C37 1.30(2) yes 11_555
C33 C33 1.668(17) yes 8_665
C33 C34 1.164(17) yes 11_555
C33 C34 0.775(16) yes 14_665
C33 C35 1.524(16) yes 11_555
C33 C35 1.009(16) yes 14_665
C33 C39 1.598(17) yes 11_555
C34 C35 1.390(14) yes .
C34 C35 1.512(14) yes 8_665
C34 C39 1.390(17) yes .
C34 C39 1.231(18) yes 8_665
C35 C35 0.782(15) yes 8_665
C35 C36 1.390(14) yes .
C35 C36 1.314(15) yes 8_665
C36 C37 1.390(19) yes .
C36 C37 1.54(2) yes 8_665
C37 C37 1.64(3) yes 8_665
C37 C38 1.390(18) yes .
C38 C39 1.390(17) yes .
C39 C39 0.923(19) yes 8_665
C40 C40 0.636(8) yes 11_555
C40 C41 1.389(8) yes .
C40 C45 1.390(7) yes .
C40 C45 1.660(7) yes 11_555
C41 C42 1.390(8) yes .
C41 C53 1.282(7) yes 8_665
C41 C53 1.284(7) yes 14_665
C42 C43 1.391(8) yes .
C42 C43 1.392(8) yes 11_555
C42 C53 1.099(8) yes 8_665
C42 C53 1.101(8) yes 14_665
C43 C43 0.669(10) yes 11_555
C43 C44 1.390(9) yes .
C43 C44 1.676(9) yes 11_555
C43 C53 1.654(7) yes 8_665
C43 C54 1.358(9) yes 8_665
C43 C55 1.592(9) yes 8_665
C44 C44 1.311(10) yes 11_555
C44 C45 1.390(8) yes .
C44 C54 1.236(8) yes 8_665
C44 C55 1.361(10) yes 14_665
C45 C45 1.295(9) yes 11_555
C45 C54 1.679(8) yes 8_665
C45 C55 1.207(7) yes 8_665
C46 C47 1.315(8) yes .
C46 C47 1.318(8) yes 11_555
C46 C48 1.420(9) yes .
C46 C48 1.416(9) yes 11_555
C47 C47 1.256(11) yes 11_555
C47 C48 1.423(9) yes 9_655
C48 C48 1.405(11) yes 11_555
C49 C50 1.394(10) yes .
C49 C50 1.394(10) yes 8_665
C49 C50 1.398(10) yes 11_556
C49 C50 1.398(10) yes 14_666
C50 C51 1.334(14) yes .
C50 C51 1.497(13) yes 8_665
C51 C51 1.008(14) yes 8_665
C51 C52 1.395(11) yes .
C51 C52 1.400(11) yes 11_556
C52 C52 1.052(13) yes 8_665
C52 C52 1.052(13) yes 14_666
C53 C54 1.173(7) yes .
C54 C55 1.298(8) yes .
C55 C55 1.375(9) yes 11_555
C56 C57 1.390(10) yes .
C56 C57 1.396(10) yes 3_665
C56 C62 1.492(11) yes 9_665
C56 C62 1.492(11) yes 11_555
C57 C58 1.520(10) yes .
C57 C62 1.539(11) yes 9_665
C57 C62 1.537(11) yes 11_555
C58 C59 1.263(10) yes .
C58 C59 1.268(10) yes 3_665
C58 C62 1.266(11) yes 9_665
C58 C62 1.263(11) yes 11_555
C59 C62 1.249(11) yes 9_665
C59 C62 1.249(11) yes 11_555
C60 C60 0.790(10) yes 3_665
C60 C61 1.249(11) yes .
C60 C61 1.247(11) yes 3_665
C60 C61 1.248(11) yes 6_555
C60 C61 1.248(11) yes 8_665
C60 C61 1.241(11) yes 9_665
C60 C61 1.243(11) yes 11_555
C60 C61 1.242(11) yes 14_665
C60 C61 1.242(11) yes 16_555
C61 C61 0.912(10) yes 3_665
C61 C61 0.912(10) yes 8_665
C61 C61 0.912(10) yes 9_665
C61 C61 0.912(10) yes 14_665
C3 H3 0.950 no .
C4 H4 0.950 no .
C7 H7 0.950 no .
C9 H9 0.950 no .
C11 H11A 0.980 no .
C11 H11B 0.980 no .
C11 H11C 0.980 no .
C12 H12A 0.980 no .
C12 H12B 0.980 no .
C12 H12C 0.980 no .
C13 H13A 0.980 no .
C13 H13B 0.980 no .
C13 H13C 0.980 no .
C16 H16 0.950 no .
C17 H17 0.949 no .
C20 H20 0.950 no .
C22 H22 0.950 no .
C24 H24A 0.980 no .
C24 H24B 0.980 no .
C24 H24C 0.980 no .
C25 H25A 0.980 no .
C25 H25B 0.980 no .
C25 H25C 0.980 no .
C26 H26A 0.980 no .
C26 H26B 0.980 no .
C26 H26C 0.980 no .

loop_
_geom_contact_atom_site_label_1
_geom_contact_atom_site_label_2
_geom_contact_distance
_geom_contact_publ_flag
_geom_contact_site_symmetry_2
Fe2 C18 3.307(3) no 11_555
Fe2 C23 3.410(3) no 11_555
Fe2a S1 3.153(16) no .
Fe2a O1 2.967(18) no .
Fe2a O1 3.46(2) no 11_555
Fe2a C15 3.283(4) no 11_555
Fe2a C18 2.496(3) no 11_555
Fe2a C19 2.842(4) no 11_555
Fe2a C20 3.293(4) no 11_555
Fe2a C21 3.426(4) no 11_555
Fe2a C22 3.113(4) no 11_555
Fe2a C23 2.656(4) no 11_555
Fe2a C26 3.451(4) no 11_555
Fe3a C35 3.450(11) no 11_555
Fe3a C35 3.450(11) no 14_665
Fe3 C28 3.028(12) no .
Fe3 C28 3.028(12) no 8_665
Fe3 C33 2.985(13) no .
Fe3 C33 2.985(13) no 8_665
Fe3 C34 3.143(13) no 11_555
Fe3 C34 3.143(13) no 14_665
Fe3 C35 2.755(11) no 11_555
Fe3 C35 2.755(11) no 14_665
S1 S2 3.531(14) no 11_555
S1 S2 3.531(14) no 14_665
S1 S5 2.97(3) no 8_665
S2 C13 3.535(5) no 8_665
S2 C26 3.576(4) no 11_555
S2 C35 3.549(10) no 14_665
S3 C20 3.385(4) no 11_555
S3 C20 3.385(4) no 14_665
S3 C21 3.586(4) no 11_555
S3 C21 3.586(4) no 14_665
S4 C5 3.180(4) no .
S4 C5 3.180(4) no 8_665
S4 C6 3.541(4) no .
S4 C6 3.541(4) no 8_665
S4 C11 3.484(5) no .
S4 C11 3.484(5) no 8_665
S5 O1 3.067(11) no 11_555
S5 C18 3.108(3) no .
S5 C18 3.108(3) no 11_555
S5 C19 3.560(3) no .
S5 C19 3.560(3) no 11_555
S5 C24 3.584(4) no .
S5 C24 3.584(4) no 11_555
O2 C29 3.478(13) no .
O2 C29 3.478(13) no 11_555
O2 C35 2.938(11) no .
O2 C35 3.044(11) no 8_665
O2 C35 2.938(11) no 11_555
O2 C35 3.044(11) no 14_665
O2 C39 3.541(14) no .
O2 C39 3.434(14) no 8_665
O2 C39 3.541(14) no 11_555
O2 C39 3.434(14) no 14_665
O2 C41 2.832(7) no .
O3 C57 3.57(3) no 9_665
O3 C57 3.57(3) no 11_555
O3 C60 3.59(3) no 9_665
O3 C60 3.59(3) no 11_555
O3 C62 2.46(3) no 3_665
C1 C3 2.418(6) no 8_665
C1 C4 2.800(8) no .
C1 C5 2.580(5) no 8_665
C1 C6 3.322(6) no .
C1 C6 3.322(6) no 8_665
C1 C11 3.313(7) no .
C1 C11 3.313(7) no 8_665
C2 C3 2.786(6) no 8_665
C2 C11 2.939(6) no .
C2 C13 2.968(7) no .
C3 C6 3.414(6) no .
C3 C10 3.131(7) no .
C3 C13 3.243(8) no .
C5 C8 2.810(6) no .
C6 C9 2.757(6) no .
C7 C10 2.800(7) no .
C13 C32 3.390(13) no 8_665
C14 C16 2.414(5) no 11_555
C14 C17 2.776(6) no .
C14 C18 2.551(3) no 11_555
C14 C19 3.323(4) no .
C14 C19 3.323(4) no 11_555
C14 C23 3.565(3) no .
C14 C23 3.565(3) no 11_555
C14 C24 3.345(5) no .
C14 C24 3.345(5) no 11_555
C15 C16 2.802(5) no 11_555
C15 C24 2.954(5) no .
C15 C26 2.955(5) no .
C16 C19 3.412(5) no .
C16 C23 3.239(5) no .
C16 C26 3.357(5) no .
C18 C21 2.813(5) no .
C19 C22 2.795(5) no .
C20 C23 2.786(5) no .
C27 C29 3.421(15) no 8_665
C27 C38 3.412(16) no 8_665
C27 C38 3.412(16) no 14_665
C27 C53 3.385(12) no 14_665
C28 C28 2.840(15) no 14_665
C28 C33 3.288(15) no 11_555
C28 C37 2.918(16) no 11_555
C28 C39 2.948(15) no .
C28 C39 2.785(15) no 8_665
C28 C40 3.195(13) no 8_665
C28 C40 3.448(13) no 14_665
C28 C41 3.482(13) no .
C28 C45 2.727(13) no .
C28 C45 3.297(13) no 11_555
C29 C39 3.533(16) no 8_665
C29 C40 2.470(14) no .
C29 C40 2.984(14) no 11_555
C29 C44 3.431(14) no .
C29 C45 2.286(14) no .
C29 C45 3.307(14) no 11_555
C29 C53 3.576(14) no 8_665
C29 C54 3.167(14) no 8_665
C29 C55 3.247(13) no 8_665
C30 C45 3.529(14) no .
C32 C40 3.007(13) no 8_665
C32 C40 3.568(13) no 14_665
C32 C45 2.896(13) no 8_665
C32 C54 3.491(13) no .
C33 C37 2.902(16) no 14_665
C33 C39 3.164(16) no .
C33 C39 3.398(15) no 8_665
C33 C40 3.599(13) no .
C33 C41 3.337(12) no 8_665
C33 C45 2.568(14) no 8_665
C33 C45 3.306(13) no 14_665
C33 C53 3.573(12) no .
C33 C54 3.492(13) no .
C34 C39 2.750(14) no 11_555
C34 C39 2.673(14) no 14_665
C34 C45 3.465(13) no .
C34 C45 2.955(14) no 11_555
C34 C45 3.394(13) no 14_665
C35 C40 3.526(12) no .
C35 C40 3.036(12) no 11_555
C35 C45 3.432(12) no 11_555
C36 C39 2.823(15) no 8_665
C38 C39 3.443(17) no 11_555
C38 C40 3.544(15) no 14_665
C38 C45 2.972(16) no 14_665
C39 C39 2.227(14) no 11_555
C39 C39 2.411(15) no 14_665
C39 C40 3.138(14) no 8_665
C39 C40 2.904(15) no 14_665
C39 C45 3.243(14) no 8_665
C39 C45 2.764(15) no 14_665
C41 C44 2.779(7) no .
C41 C44 2.780(7) no 11_555
C41 C55 2.799(7) no 8_665
C41 C55 2.799(7) no 14_665
C42 C45 2.781(8) no 11_555
C46 C46 2.807(8) no 3_655
C46 C46 2.807(8) no 9_655
C49 C51 2.404(12) no 11_556
C49 C51 2.405(12) no 14_666
C49 C52 2.798(13) no .
C49 C52 2.799(12) no 8_665
C49 C52 2.798(13) no 11_556
C49 C52 2.799(12) no 14_666
C50 C51 2.719(10) no 11_556
C50 C51 2.802(10) no 14_666
C56 C59 2.741(11) no 3_665
C58 C60 3.254(11) no 9_665
C58 C60 3.511(11) no 11_555
C12 C47 3.339(12) no 13_555
C12 C48 3.447(11) no 5_655
C17 C46 3.584(8) no .
C17 C46 3.584(8) no 11_555
C38 C51 3.242(14) no 15_645
C38 C52 3.475(15) no 5_644
C38 C52 3.471(15) no 15_645
C42 C48 3.354(8) no 8_665
C42 C48 3.354(8) no 14_665
C46 C17 3.584(8) no .
C47 C12 3.339(12) no 13_455
C48 C12 3.447(11) no 5_644
C48 C42 3.354(8) no 8_665
C51 C38 3.242(14) no 15_655
C52 C38 3.475(15) no 5_655
C52 C38 3.471(15) no 15_655
Fe2 H26B 3.4359 no 11_555
Fe2a H26B 3.1513 no 11_555
S2 H13B 2.8801 no 8_665
S2 H13C 3.5056 no 8_665
S2 H26B 3.0898 no 11_555
S2 H26C 3.5455 no 11_555
S4 H11B 2.7099 no .
S4 H11B 2.7099 no 8_665
S4 H25B 2.8700 no 11_555
S4 H25B 2.8700 no 14_665
S5 H24B 3.5740 no .
S5 H24B 3.5740 no 11_555
S5 H24C 3.1132 no .
S5 H24C 3.1132 no 11_555
C1 H3 3.2749 no .
C1 H3 3.2749 no 8_665
C1 H11A 3.3024 no .
C1 H11A 3.3024 no 8_665
C1 H11B 2.8581 no .
C1 H11B 2.8581 no 8_665
C1 H13C 3.3140 no .
C1 H13C 3.3140 no 8_665
C2 H4 3.2773 no .
C2 H11A 2.8349 no .
C2 H11B 2.9162 no .
C2 H13A 3.5694 no .
C2 H13C 2.4812 no .
C3 H3 3.2410 no 8_665
C3 H11A 3.3236 no .
C3 H13A 3.4991 no .
C3 H13C 2.6668 no .
C4 H3 2.0248 no 8_665
C4 H13C 3.5784 no .
C4 H13C 3.5784 no 8_665
C5 H3 2.5771 no .
C5 H7 3.2778 no .
C5 H9 3.2613 no .
C5 H11A 2.7777 no .
C5 H11B 2.7766 no .
C5 H11C 3.3209 no .
C5 H13A 3.1649 no .
C5 H13B 3.1794 no .
C5 H13C 2.5999 no .
C5 H22 3.4020 no 14_665
C6 H3 3.4723 no .
C6 H22 3.2338 no 14_665
C6 H25B 3.3648 no 14_665
C7 H9 3.2095 no .
C7 H11A 3.1233 no .
C7 H11B 3.1395 no .
C7 H11C 2.5312 no .
C7 H12A 3.1583 no .
C7 H12B 3.1392 no .
C7 H12C 2.5713 no .
C7 H22 2.9334 no 14_665
C7 H25A 3.4251 no 14_665
C8 H22 2.8541 no 14_665
C8 H26C 3.3093 no 14_665
C9 H7 3.2141 no .
C9 H12A 2.7661 no .
C9 H12B 2.7675 no .
C9 H12C 3.2990 no .
C9 H13A 2.7381 no .
C9 H13B 2.7397 no .
C9 H13C 3.2958 no .
C9 H22 3.0478 no 14_665
C9 H26C 2.8685 no 14_665
C10 H3 2.9572 no .
C10 H22 3.3382 no 14_665
C10 H26C 3.4872 no 14_665
C11 H7 2.6493 no .
C11 H11B 3.2946 no 8_665
C11 H25B 3.2702 no 14_665
C12 H7 2.6726 no .
C12 H9 2.6345 no .
C13 H3 3.0774 no .
C13 H9 2.6237 no .
C14 H16 3.2742 no .
C14 H16 3.2742 no 11_555
C14 H24C 2.6160 no .
C14 H24C 2.6160 no 11_555
C14 H26B 3.4553 no .
C14 H26B 3.4553 no 11_555
C15 H17 3.2708 no .
C15 H24A 3.5557 no .
C15 H24C 2.4632 no .
C15 H24C 3.4123 no 11_555
C15 H26A 2.8549 no .
C15 H26B 2.9259 no .
C16 H16 3.2645 no 11_555
C16 H24C 3.2332 no .
C16 H26A 2.8310 no .
C16 H26B 3.5256 no .
C17 H16 2.0335 no 11_555
C18 H16 2.6371 no .
C18 H20 3.2726 no .
C18 H22 3.2863 no .
C18 H24A 3.1777 no .
C18 H24B 3.1758 no .
C18 H24C 2.5997 no .
C18 H26A 2.7850 no .
C18 H26B 2.7853 no .
C18 H26C 3.3331 no .
C19 H16 3.4871 no .
C20 H22 3.2301 no .
C20 H24A 2.7596 no .
C20 H24B 2.7606 no .
C20 H24C 3.3137 no .
C20 H25A 3.1434 no .
C20 H25B 3.1375 no .
C20 H25C 2.5533 no .
C22 H20 3.2262 no .
C22 H25A 2.7804 no .
C22 H25B 2.7825 no .
C22 H25C 3.3122 no .
C22 H26A 3.1364 no .
C22 H26B 3.1661 no .
C22 H26C 2.5589 no .
C23 H16 3.1295 no .
C24 H20 2.6511 no .
C24 H24C 3.1896 no 11_555
C25 H11B 3.5087 no 14_665
C25 H20 2.6456 no .
C25 H22 2.6705 no .
C26 H16 3.2690 no .
C26 H22 2.6743 no .
C29 H13B 3.5978 no .
C29 H13C 3.5237 no .
C30 H13C 3.0699 no .
C31 H13C 3.1234 no 8_665
C32 H13A 3.5575 no 8_665
C32 H13B 3.2069 no 8_665
C32 H13C 2.8861 no 8_665
C35 H13C 3.3126 no 11_555
C36 H13C 3.1365 no 11_555
C36 H13C 2.9417 no 14_665
C37 H13C 3.3672 no 14_665
C53 H13B 3.3429 no 8_665
C53 H26B 3.5732 no 11_555
C54 H13B 3.2991 no 8_665
H3 H4 2.3281 no .
H3 H11A 3.5616 no .
H3 H13A 3.0877 no .
H3 H13C 2.7162 no .
H7 H11A 3.3099 no .
H7 H11B 3.3133 no .
H7 H11C 2.3063 no .
H7 H12A 3.3423 no .
H7 H12B 3.3246 no .
H7 H12C 2.3511 no .
H7 H22 3.3541 no 14_665
H7 H25A 3.1499 no 14_665
H9 H12A 2.6806 no .
H9 H12B 2.6889 no .
H9 H12C 3.5630 no .
H9 H13A 2.6628 no .
H9 H13B 2.6576 no .
H9 H13C 3.5592 no .
H9 H22 3.5344 no 14_665
H9 H26C 2.6546 no 14_665
H11A H11A 3.3784 no 8_665
H11A H11B 3.3032 no 8_665
H11B H11B 2.4718 no 8_665
H11B H25A 3.4879 no 14_665
H11B H25B 2.6954 no 14_665
H11C H25A 3.3950 no 14_665
H11C H25B 3.3548 no 14_665
H12A H22 3.3704 no 14_665
H12A H26A 3.5798 no 14_665
H12A H26C 3.0132 no 14_665
H13B H26C 3.3474 no 14_665
H16 H17 2.3280 no .
H16 H26A 2.6205 no .
H20 H24A 2.6773 no .
H20 H24B 2.7035 no .
H20 H24C 3.5843 no .
H20 H25A 3.3086 no .
H20 H25B 3.3071 no .
H20 H25C 2.3140 no .
H22 H25A 2.7252 no .
H22 H25B 2.7190 no .
H22 H25C 3.5970 no .
H22 H26A 3.3275 no .
H22 H26B 3.3438 no .
H22 H26C 2.3404 no .
H24B H24C 3.3671 no 11_555
H24C H24C 2.2828 no 11_555
H25B H25B 3.4658 no 8_665
O3 H24A 3.3433 no 3_665
O3 H24A 3.3433 no 8_665
O3 H24B 3.4232 no .
O3 H24B 3.0308 no 3_665
O3 H24B 3.4232 no 6_555
O3 H24B 3.0308 no 8_665
C3 H16 3.4290 no 7_555
C3 H24A 2.9383 no 7_555
C4 H24A 2.8292 no 4_555
C4 H24A 2.8292 no 7_555
C5 H16 2.9107 no 7_555
C6 H16 2.8665 no 7_555
C6 H17 3.3680 no 7_555
C7 H16 2.9565 no 7_555
C7 H17 3.4056 no 7_555
C8 H16 3.0644 no 7_555
C8 H26A 3.3734 no 7_555
C9 H12A 3.2035 no 12_645
C9 H16 3.0509 no 7_555
C9 H26A 3.2890 no 7_555
C10 H16 3.0091 no 7_555
C11 H11A 3.3621 no 11_556
C11 H11C 3.3584 no 11_556
C11 H17 3.3011 no 7_555
C12 H9 3.0949 no 10_565
C12 H12A 3.4726 no 12_645
C12 H12B 3.2897 no 3_765
C12 H26A 3.4476 no 7_555
C15 H3 3.4541 no 7_454
C16 H3 3.1170 no 7_454
C17 H11A 3.5069 no 7_454
C17 H11A 3.5069 no 13_455
C18 H3 3.2931 no 7_454
C18 H13A 3.5945 no 7_454
C19 H3 2.9140 no 7_454
C19 H13A 3.5054 no 7_454
C20 H3 3.5043 no 7_454
C20 H13A 3.0742 no 7_454
C21 H13A 2.7825 no 7_454
C22 H13A 2.9237 no 7_454
C23 H13A 3.3320 no 7_454
C24 H3 2.9152 no 7_454
C24 H4 3.1382 no 2_544
C25 H13A 3.3958 no 7_454
C26 H12B 3.4997 no 7_454
C30 H25C 3.5844 no 7_555
C37 H25C 3.5137 no 10_554
C43 H7 3.4053 no 2_644
C43 H7 2.9126 no 12_645
C44 H7 3.2283 no 12_645
C44 H11C 3.3024 no 12_645
C44 H25A 3.2161 no 7_555
C46 H26A 3.3473 no .
C46 H26A 3.3414 no 11_555
C46 H26B 3.5653 no .
C46 H26B 3.5609 no 11_555
C47 H7 3.5933 no 13_455
C47 H12B 2.9697 no 13_455
C47 H12C 2.9450 no 13_455
C47 H17 3.4744 no .
C47 H26A 3.3980 no 11_555
C48 H12B 3.2340 no 5_644
C48 H12B 3.5414 no 7_454
C48 H12C 2.7795 no 5_644
C48 H26A 3.4558 no .
C48 H26B 3.5420 no .
C49 H11C 3.5947 no .
C49 H11C 3.5966 no 8_665
C49 H11C 3.5928 no 11_556
C49 H11C 3.5946 no 14_666
C50 H11B 3.5751 no 11_556
C50 H25B 3.5606 no 8_666
C50 H25C 3.4417 no 8_666
C51 H25C 3.4268 no 8_666
C54 H7 3.1641 no 15_645
C54 H25A 3.2215 no 4_555
C55 H7 3.3923 no 15_645
C55 H11C 3.4063 no 15_645
C55 H25A 3.1746 no 4_555
C57 H20 3.0449 no 11_555
C57 H20 3.0447 no 14_665
C57 H25C 3.3363 no 11_555
C57 H25C 3.3361 no 14_665
C58 H20 2.9106 no 11_555
C58 H20 2.9108 no 14_665
C58 H24B 3.3253 no 11_555
C58 H24B 3.3255 no 14_665
C60 H24B 3.5964 no .
C60 H24B 2.9762 no 3_665
C60 H24B 2.9748 no 6_555
C60 H24B 3.5976 no 8_665
C61 H24B 3.5074 no 3_665
C61 H24B 3.5039 no 8_665
C61 H24B 3.5036 no 9_665
C61 H24B 3.5001 no 14_665
H3 C15 3.4541 no 7_555
H3 C16 3.1170 no 7_555
H3 C18 3.2931 no 7_555
H3 C19 2.9140 no 7_555
H3 C20 3.5043 no 7_555
H3 C24 2.9152 no 7_555
H3 H16 2.7361 no 7_555
H3 H24A 2.4055 no 7_555
H3 H24C 3.0569 no 7_555
H4 C24 3.1382 no 4_555
H4 C24 3.1382 no 7_555
H4 H24A 2.1855 no 4_555
H4 H24A 2.1855 no 7_555
H4 H24C 3.4223 no 4_555
H4 H24C 3.4223 no 7_555
H7 C43 3.4053 no 4_565
H7 C43 2.9126 no 10_565
H7 C44 3.2283 no 10_565
H7 C47 3.5933 no 13_555
H7 C54 3.1641 no 15_655
H7 C55 3.3923 no 15_655
H7 H16 3.4997 no 7_555
H7 H17 3.3539 no 7_555
H9 C12 3.0949 no 12_645
H9 H12A 2.2924 no 12_645
H9 H12C 3.0827 no 12_645
H9 H26A 3.1841 no 7_555
H11A C11 3.3621 no 11_556
H11A C17 3.5069 no 7_555
H11A H11A 2.7057 no 11_556
H11A H11C 3.1408 no 11_556
H11A H16 3.4586 no 7_555
H11A H17 2.9014 no 7_555
H11B C50 3.5751 no 11_556
H11C C11 3.3584 no 11_556
H11C C44 3.3024 no 10_565
H11C C49 3.5947 no .
H11C C49 3.5928 no 11_556
H11C C55 3.4063 no 15_655
H11C H11A 3.1408 no 11_556
H11C H11C 2.6992 no 11_556
H11C H17 3.1892 no 7_555
H12A C9 3.2035 no 10_565
H12A C12 3.4726 no 10_565
H12A H9 2.2924 no 10_565
H12A H12A 3.1938 no 10_565
H12A H12A 3.1938 no 12_645
H12A H12B 3.3265 no 3_765
H12A H12B 3.0740 no 10_565
H12A H26C 3.5814 no 5_655
H12B C12 3.2897 no 3_765
H12B C26 3.4997 no 7_555
H12B C47 2.9697 no 13_555
H12B C48 3.2340 no 5_655
H12B C48 3.5414 no 7_555
H12B H12A 3.3265 no 3_765
H12B H12A 3.0740 no 12_645
H12B H12B 2.6338 no 3_765
H12B H12C 3.4260 no 3_765
H12B H26A 2.7096 no 7_555
H12B H26C 3.4389 no 7_555
H12C C47 2.9450 no 13_555
H12C C48 2.7795 no 5_655
H12C H9 3.0827 no 10_565
H12C H12B 3.4260 no 3_765
H12C H26C 3.4474 no 5_655
H13A C18 3.5945 no 7_555
H13A C19 3.5054 no 7_555
H13A C20 3.0742 no 7_555
H13A C21 2.7825 no 7_555
H13A C22 2.9237 no 7_555
H13A C23 3.3320 no 7_555
H13A C25 3.3958 no 7_555
H13A H20 3.5081 no 7_555
H13A H22 3.3135 no 7_555
H13A H25A 3.0459 no 7_555
H16 C3 3.4290 no 7_454
H16 C5 2.9107 no 7_454
H16 C6 2.8665 no 7_454
H16 C7 2.9565 no 7_454
H16 C8 3.0644 no 7_454
H16 C9 3.0509 no 7_454
H16 C10 3.0091 no 7_454
H16 H3 2.7361 no 7_454
H16 H7 3.4997 no 7_454
H16 H11A 3.4586 no 7_454
H17 C6 3.3680 no 7_454
H17 C6 3.3680 no 13_455
H17 C7 3.4056 no 7_454
H17 C7 3.4056 no 13_455
H17 C11 3.3011 no 7_454
H17 C11 3.3011 no 13_455
H17 C47 3.4744 no .
H17 C47 3.4744 no 11_555
H17 H7 3.3539 no 7_454
H17 H7 3.3539 no 13_455
H17 H11A 2.9014 no 7_454
H17 H11A 2.9014 no 13_455
H17 H11C 3.1892 no 7_454
H17 H11C 3.1892 no 13_455
H20 C57 3.0449 no 11_555
H20 C58 2.9106 no 11_555
H20 H13A 3.5081 no 7_454
H22 H13A 3.3135 no 7_454
H24A O3 3.3433 no 3_665
H24A C3 2.9383 no 7_454
H24A C4 2.8292 no 2_544
H24A H3 2.4055 no 7_454
H24A H4 2.1855 no 2_544
H24B O3 3.4232 no .
H24B O3 3.0308 no 3_665
H24B C58 3.3253 no 11_555
H24B C60 3.5964 no .
H24B C60 2.9762 no 3_665
H24B C61 3.5074 no 3_665
H24B C61 3.5039 no 8_665
H24B C61 3.5036 no 9_665
H24B C61 3.5001 no 14_665
H24C H3 3.0569 no 7_454
H24C H4 3.4223 no 2_544
H25A C44 3.2161 no 7_454
H25A C54 3.2215 no 2_544
H25A C55 3.1746 no 2_544
H25A H13A 3.0459 no 7_454
H25B C50 3.5606 no 8_664
H25C C30 3.5844 no 7_454
H25C C37 3.5137 no 12_544
H25C C50 3.4417 no 8_664
H25C C51 3.4268 no 8_664
H25C C57 3.3363 no 11_555
H26A C8 3.3734 no 7_454
H26A C9 3.2890 no 7_454
H26A C12 3.4476 no 7_454
H26A C46 3.3473 no .
H26A C46 3.3414 no 11_555
H26A C47 3.3980 no 11_555
H26A C48 3.4558 no .
H26A H9 3.1841 no 7_454
H26A H12B 2.7096 no 7_454
H26B C46 3.5653 no .
H26B C46 3.5609 no 11_555
H26B C48 3.5420 no .
H26C H12A 3.5814 no 5_644
H26C H12B 3.4389 no 7_454
H26C H12C 3.4474 no 5_644

loop_
_geom_torsion_atom_site_label_1
_geom_torsion_atom_site_label_2
_geom_torsion_atom_site_label_3
_geom_torsion_atom_site_label_4
_geom_torsion
_geom_torsion_publ_flag
_geom_torsion_site_symmetry_1
_geom_torsion_site_symmetry_3
_geom_torsion_site_symmetry_4
Fe2 Fe1 Fe2 Fe2 -0.000(18) no . 8_665 .
Fe2 Fe1 Fe2 Fe3a -61.29(3) no . 8_665 .
Fe2 Fe1 Fe2 Fe3 -71.99(3) no . 8_665 .
Fe2 Fe1 Fe2 S1 -34.40(3) no . 8_665 .
Fe2 Fe1 Fe2 S2 -134.67(3) no . 8_665 8_665
Fe2 Fe1 Fe2 S3 67.34(3) no . 8_665 .
Fe2 Fe1 Fe2 O1 -36.68(3) no . 8_665 .
Fe2 Fe1 Fe2 Fe2 -0.000(18) no 8_665 . 8_665
Fe2 Fe1 Fe2 Fe3a 61.29(3) no 8_665 . .
Fe2 Fe1 Fe2 Fe3 71.99(3) no 8_665 . .
Fe2 Fe1 Fe2 S1 34.40(3) no 8_665 . .
Fe2 Fe1 Fe2 S2 134.67(3) no 8_665 . .
Fe2 Fe1 Fe2 S3 -67.34(3) no 8_665 . .
Fe2 Fe1 Fe2 O1 36.68(3) no 8_665 . .
Fe2 Fe1 Fe3a Fe2 0.00(2) no . . .
Fe2 Fe1 Fe3a Fe2 81.57(4) no . . 8_665
Fe2 Fe1 Fe3a Fe3a 40.79(16) no . . 11_555
Fe2 Fe1 Fe3a S1 40.79(6) no . . .
Fe2 Fe1 Fe3a S2 -64.39(4) no . . .
Fe2 Fe1 Fe3a S2 145.97(5) no . . 8_665
Fe2 Fe1 Fe3a O1 40.79(7) no . . .
Fe2 Fe1 Fe3a O1 40.79(7) no . . 11_555
Fe2 Fe1 Fe3a O2 -158.79(14) no . . .
Fe2 Fe1 Fe3a O2 -119.64(13) no . . 8_665
Fe3a Fe1 Fe2 Fe2 -61.29(5) no . . 8_665
Fe3a Fe1 Fe2 Fe3a 0.00(4) no . . .
Fe3a Fe1 Fe2 Fe3 10.70(4) no . . .
Fe3a Fe1 Fe2 S1 -26.89(5) no . . .
Fe3a Fe1 Fe2 S2 73.38(5) no . . .
Fe3a Fe1 Fe2 S3 -128.63(5) no . . .
Fe3a Fe1 Fe2 O1 -24.61(4) no . . .
Fe2 Fe1 Fe3 Fe2 0.000(18) no . . .
Fe2 Fe1 Fe3 Fe2 69.63(3) no . . 8_665
Fe2 Fe1 Fe3 S1 34.82(3) no . . .
Fe2 Fe1 Fe3 S2 -59.73(3) no . . .
Fe2 Fe1 Fe3 S2 129.36(4) no . . 8_665
Fe2 Fe1 Fe3 O1 34.82(3) no . . .
Fe3 Fe1 Fe2 Fe2 -71.99(3) no . . 8_665
Fe3 Fe1 Fe2 Fe3a -10.70(3) no . . .
Fe3 Fe1 Fe2 Fe3 0.00(3) no . . .
Fe3 Fe1 Fe2 S1 -37.59(3) no . . .
Fe3 Fe1 Fe2 S2 62.69(3) no . . .
Fe3 Fe1 Fe2 S3 -139.33(4) no . . .
Fe3 Fe1 Fe2 O1 -35.31(3) no . . .
Fe2 Fe1 S2 Fe2 -0.00(2) no . . .
Fe2 Fe1 S2 Fe2a -22.35(2) no . . .
Fe2 Fe1 S2 Fe3a 64.85(3) no . . .
Fe2 Fe1 S2 Fe3 82.68(4) no . . .
S2 Fe1 Fe2 Fe2 -134.67(4) no . . 8_665
S2 Fe1 Fe2 Fe3a -73.38(4) no . . .
S2 Fe1 Fe2 Fe3 -62.69(4) no . . .
S2 Fe1 Fe2 S1 -100.27(5) no . . .
S2 Fe1 Fe2 S2 -0.00(3) no . . .
S2 Fe1 Fe2 S3 157.98(4) no . . .
S2 Fe1 Fe2 O1 -98.00(4) no . . .
Fe2 Fe1 S2 Fe2 38.87(3) no . 8_665 8_665
Fe2 Fe1 S2 Fe2a 61.22(3) no . 8_665 8_665
Fe2 Fe1 S2 Fe3a -25.97(3) no . 8_665 .
Fe2 Fe1 S2 Fe3 -43.80(3) no . 8_665 .
S2 Fe1 Fe2 Fe2 -33.67(3) no 8_665 . 8_665
S2 Fe1 Fe2 Fe3a 27.62(3) no 8_665 . .
S2 Fe1 Fe2 Fe3 38.32(3) no 8_665 . .
S2 Fe1 Fe2 S1 0.73(4) no 8_665 . .
S2 Fe1 Fe2 S2 101.01(4) no 8_665 . .
S2 Fe1 Fe2 S3 -101.01(4) no 8_665 . .
S2 Fe1 Fe2 O1 3.01(4) no 8_665 . .
Fe2 Fe1 S3 Fe2 0.000(18) no . . .
Fe2 Fe1 S3 Fe2 -74.37(3) no . . 8_665
Fe2 Fe1 S3 Fe2a 21.21(2) no . . .
Fe2 Fe1 S3 Fe2a -95.58(4) no . . 8_665
S3 Fe1 Fe2 Fe2 67.34(4) no . . 8_665
S3 Fe1 Fe2 Fe3a 128.63(4) no . . .
S3 Fe1 Fe2 Fe3 139.33(4) no . . .
S3 Fe1 Fe2 S1 101.74(4) no . . .
S3 Fe1 Fe2 S2 -157.98(5) no . . .
S3 Fe1 Fe2 S3 -0.00(3) no . . .
S3 Fe1 Fe2 O1 104.02(4) no . . .
Fe2 Fe1 S4 C1 123.13(5) no . . .
S4 Fe1 Fe2 Fe2 140.73(5) no . . 8_665
S4 Fe1 Fe2 Fe3a -157.98(5) no . . .
S4 Fe1 Fe2 Fe3 -147.29(5) no . . .
S4 Fe1 Fe2 S1 175.13(5) no . . .
S4 Fe1 Fe2 S2 -84.60(6) no . . .
S4 Fe1 Fe2 S3 73.38(5) no . . .
S4 Fe1 Fe2 O1 177.40(5) no . . .
Fe2 Fe1 Fe3a Fe2 -81.57(4) no 8_665 . .
Fe2 Fe1 Fe3a Fe2 -0.00(2) no 8_665 . 8_665
Fe2 Fe1 Fe3a Fe3a -40.79(16) no 8_665 . 11_555
Fe2 Fe1 Fe3a S1 -40.79(6) no 8_665 . .
Fe2 Fe1 Fe3a S2 -145.97(5) no 8_665 . .
Fe2 Fe1 Fe3a S2 64.39(4) no 8_665 . 8_665
Fe2 Fe1 Fe3a O1 -40.79(7) no 8_665 . .
Fe2 Fe1 Fe3a O1 -40.79(7) no 8_665 . 11_555
Fe2 Fe1 Fe3a O2 119.64(13) no 8_665 . .
Fe2 Fe1 Fe3a O2 158.79(14) no 8_665 . 8_665
Fe3a Fe1 Fe2 Fe2 61.29(5) no . 8_665 .
Fe3a Fe1 Fe2 Fe3a -0.00(4) no . 8_665 .
Fe3a Fe1 Fe2 Fe3 -10.70(4) no . 8_665 .
Fe3a Fe1 Fe2 S1 26.89(5) no . 8_665 .
Fe3a Fe1 Fe2 S2 -73.38(5) no . 8_665 8_665
Fe3a Fe1 Fe2 S3 128.63(5) no . 8_665 .
Fe3a Fe1 Fe2 O1 24.61(4) no . 8_665 .
Fe2 Fe1 Fe3 Fe2 -69.63(3) no 8_665 . .
Fe2 Fe1 Fe3 Fe2 -0.000(18) no 8_665 . 8_665
Fe2 Fe1 Fe3 S1 -34.82(3) no 8_665 . .
Fe2 Fe1 Fe3 S2 -129.36(4) no 8_665 . .
Fe2 Fe1 Fe3 S2 59.73(3) no 8_665 . 8_665
Fe2 Fe1 Fe3 O1 -34.82(3) no 8_665 . .
Fe3 Fe1 Fe2 Fe2 71.99(3) no . 8_665 .
Fe3 Fe1 Fe2 Fe3a 10.70(3) no . 8_665 .
Fe3 Fe1 Fe2 Fe3 -0.00(3) no . 8_665 .
Fe3 Fe1 Fe2 S1 37.59(3) no . 8_665 .
Fe3 Fe1 Fe2 S2 -62.69(3) no . 8_665 8_665
Fe3 Fe1 Fe2 S3 139.33(4) no . 8_665 .
Fe3 Fe1 Fe2 O1 35.31(3) no . 8_665 .
Fe2 Fe1 S2 Fe2 -38.87(3) no 8_665 . .
Fe2 Fe1 S2 Fe2a -61.22(3) no 8_665 . .
Fe2 Fe1 S2 Fe3a 25.97(3) no 8_665 . .
Fe2 Fe1 S2 Fe3 43.80(3) no 8_665 . .
S2 Fe1 Fe2 Fe2 33.67(3) no . 8_665 .
S2 Fe1 Fe2 Fe3a -27.62(3) no . 8_665 .
S2 Fe1 Fe2 Fe3 -38.32(3) no . 8_665 .
S2 Fe1 Fe2 S1 -0.73(4) no . 8_665 .
S2 Fe1 Fe2 S2 -101.01(4) no . 8_665 8_665
S2 Fe1 Fe2 S3 101.01(4) no . 8_665 .
S2 Fe1 Fe2 O1 -3.01(4) no . 8_665 .
Fe2 Fe1 S2 Fe2 0.00(2) no 8_665 8_665 8_665
Fe2 Fe1 S2 Fe2a 22.35(2) no 8_665 8_665 8_665
Fe2 Fe1 S2 Fe3a -64.85(3) no 8_665 8_665 .
Fe2 Fe1 S2 Fe3 -82.68(4) no 8_665 8_665 .
S2 Fe1 Fe2 Fe2 134.67(4) no 8_665 8_665 .
S2 Fe1 Fe2 Fe3a 73.38(4) no 8_665 8_665 .
S2 Fe1 Fe2 Fe3 62.69(4) no 8_665 8_665 .
S2 Fe1 Fe2 S1 100.27(5) no 8_665 8_665 .
S2 Fe1 Fe2 S2 0.00(3) no 8_665 8_665 8_665
S2 Fe1 Fe2 S3 -157.98(4) no 8_665 8_665 .
S2 Fe1 Fe2 O1 98.00(4) no 8_665 8_665 .
Fe2 Fe1 S3 Fe2 74.37(3) no 8_665 . .
Fe2 Fe1 S3 Fe2 0.000(18) no 8_665 . 8_665
Fe2 Fe1 S3 Fe2a 95.58(4) no 8_665 . .
Fe2 Fe1 S3 Fe2a -21.21(2) no 8_665 . 8_665
S3 Fe1 Fe2 Fe2 -67.34(4) no . 8_665 .
S3 Fe1 Fe2 Fe3a -128.63(4) no . 8_665 .
S3 Fe1 Fe2 Fe3 -139.33(4) no . 8_665 .
S3 Fe1 Fe2 S1 -101.74(4) no . 8_665 .
S3 Fe1 Fe2 S2 157.98(5) no . 8_665 8_665
S3 Fe1 Fe2 S3 0.00(3) no . 8_665 .
S3 Fe1 Fe2 O1 -104.02(4) no . 8_665 .
Fe2 Fe1 S4 C1 -123.13(5) no 8_665 . .
S4 Fe1 Fe2 Fe2 -140.73(5) no . 8_665 .
S4 Fe1 Fe2 Fe3a 157.98(5) no . 8_665 .
S4 Fe1 Fe2 Fe3 147.29(5) no . 8_665 .
S4 Fe1 Fe2 S1 -175.13(5) no . 8_665 .
S4 Fe1 Fe2 S2 84.60(6) no . 8_665 8_665
S4 Fe1 Fe2 S3 -73.38(5) no . 8_665 .
S4 Fe1 Fe2 O1 -177.40(5) no . 8_665 .
Fe3a Fe1 S2 Fe2 -64.85(5) no . . .
Fe3a Fe1 S2 Fe2a -87.20(5) no . . .
Fe3a Fe1 S2 Fe3a 0.00(4) no . . .
Fe3a Fe1 S2 Fe3 17.83(4) no . . .
S2 Fe1 Fe3a Fe2 64.39(4) no . . .
S2 Fe1 Fe3a Fe2 145.97(6) no . . 8_665
S2 Fe1 Fe3a Fe3a 105.18(19) no . . 11_555
S2 Fe1 Fe3a S1 105.18(9) no . . .
S2 Fe1 Fe3a S2 0.00(3) no . . .
S2 Fe1 Fe3a S2 -149.64(6) no . . 8_665
S2 Fe1 Fe3a O1 105.18(9) no . . .
S2 Fe1 Fe3a O1 105.18(9) no . . 11_555
S2 Fe1 Fe3a O2 -94.39(13) no . . .
S2 Fe1 Fe3a O2 -55.25(11) no . . 8_665
Fe3a Fe1 S2 Fe2 64.85(5) no . 8_665 8_665
Fe3a Fe1 S2 Fe2a 87.20(5) no . 8_665 8_665
Fe3a Fe1 S2 Fe3a -0.00(4) no . 8_665 .
Fe3a Fe1 S2 Fe3 -17.83(4) no . 8_665 .
S2 Fe1 Fe3a Fe2 -145.97(6) no 8_665 . .
S2 Fe1 Fe3a Fe2 -64.39(4) no 8_665 . 8_665
S2 Fe1 Fe3a Fe3a -105.18(19) no 8_665 . 11_555
S2 Fe1 Fe3a S1 -105.18(9) no 8_665 . .
S2 Fe1 Fe3a S2 149.64(6) no 8_665 . .
S2 Fe1 Fe3a S2 0.00(3) no 8_665 . 8_665
S2 Fe1 Fe3a O1 -105.18(9) no 8_665 . .
S2 Fe1 Fe3a O1 -105.18(9) no 8_665 . 11_555
S2 Fe1 Fe3a O2 55.25(11) no 8_665 . .
S2 Fe1 Fe3a O2 94.39(13) no 8_665 . 8_665
Fe3a Fe1 S3 Fe2 37.19(4) no . . .
Fe3a Fe1 S3 Fe2 -37.19(4) no . . 8_665
Fe3a Fe1 S3 Fe2a 58.39(4) no . . .
Fe3a Fe1 S3 Fe2a -58.39(4) no . . 8_665
S3 Fe1 Fe3a Fe2 -40.79(4) no . . .
S3 Fe1 Fe3a Fe2 40.79(4) no . . 8_665
S3 Fe1 Fe3a Fe3a -0.00(19) no . . 11_555
S3 Fe1 Fe3a S1 -0.00(8) no . . .
S3 Fe1 Fe3a S2 -105.18(4) no . . .
S3 Fe1 Fe3a S2 105.18(4) no . . 8_665
S3 Fe1 Fe3a O1 0.00(8) no . . .
S3 Fe1 Fe3a O1 0.00(9) no . . 11_555
S3 Fe1 Fe3a O2 160.43(12) no . . .
S3 Fe1 Fe3a O2 -160.43(12) no . . 8_665
Fe3a Fe1 S4 C1 0.00(14) no . . .
S4 Fe1 Fe3a Fe2 139.21(11) no . . .
S4 Fe1 Fe3a Fe2 -139.21(11) no . . 8_665
S4 Fe1 Fe3a S2 74.82(12) no . . .
S4 Fe1 Fe3a S2 -74.82(12) no . . 8_665
S4 Fe1 Fe3a O2 -19.6(2) no . . .
S4 Fe1 Fe3a O2 19.6(2) no . . 8_665
Fe3 Fe1 S2 Fe2 -82.68(4) no . . .
Fe3 Fe1 S2 Fe2a -105.03(4) no . . .
Fe3 Fe1 S2 Fe3a -17.83(3) no . . .
Fe3 Fe1 S2 Fe3 0.00(3) no . . .
S2 Fe1 Fe3 Fe2 59.73(4) no . . .
S2 Fe1 Fe3 Fe2 129.36(5) no . . 8_665
S2 Fe1 Fe3 S1 94.55(5) no . . .
S2 Fe1 Fe3 S2 0.00(3) no . . .
S2 Fe1 Fe3 S2 -170.91(5) no . . 8_665
S2 Fe1 Fe3 O1 94.55(5) no . . .
Fe3 Fe1 S2 Fe2 82.68(4) no . 8_665 8_665
Fe3 Fe1 S2 Fe2a 105.03(4) no . 8_665 8_665
Fe3 Fe1 S2 Fe3a 17.83(3) no . 8_665 .
Fe3 Fe1 S2 Fe3 0.00(3) no . 8_665 .
S2 Fe1 Fe3 Fe2 -129.36(5) no 8_665 . .
S2 Fe1 Fe3 Fe2 -59.73(4) no 8_665 . 8_665
S2 Fe1 Fe3 S1 -94.55(5) no 8_665 . .
S2 Fe1 Fe3 S2 170.91(5) no 8_665 . .
S2 Fe1 Fe3 S2 -0.00(3) no 8_665 . 8_665
S2 Fe1 Fe3 O1 -94.55(5) no 8_665 . .
Fe3 Fe1 S3 Fe2 37.19(4) no . . .
Fe3 Fe1 S3 Fe2 -37.19(4) no . . 8_665
Fe3 Fe1 S3 Fe2a 58.39(4) no . . .
Fe3 Fe1 S3 Fe2a -58.39(4) no . . 8_665
S3 Fe1 Fe3 Fe2 -34.82(4) no . . .
S3 Fe1 Fe3 Fe2 34.82(4) no . . 8_665
S3 Fe1 Fe3 S1 -0.00(5) no . . .
S3 Fe1 Fe3 S2 -94.55(4) no . . .
S3 Fe1 Fe3 S2 94.55(4) no . . 8_665
S3 Fe1 Fe3 O1 -0.00(5) no . . .
Fe3 Fe1 S4 C1 -0.00(8) no . . .
S4 Fe1 Fe3 Fe2 145.18(6) no . . .
S4 Fe1 Fe3 Fe2 -145.18(6) no . . 8_665
S4 Fe1 Fe3 S2 85.45(6) no . . .
S4 Fe1 Fe3 S2 -85.45(6) no . . 8_665
S2 Fe1 S2 Fe2 90.09(4) no . 8_665 8_665
S2 Fe1 S2 Fe2a 112.44(4) no . 8_665 8_665
S2 Fe1 S2 Fe3a 25.25(4) no . 8_665 .
S2 Fe1 S2 Fe3 7.42(4) no . 8_665 .
S2 Fe1 S2 Fe2 -90.09(4) no 8_665 . .
S2 Fe1 S2 Fe2a -112.44(4) no 8_665 . .
S2 Fe1 S2 Fe3a -25.25(4) no 8_665 . .
S2 Fe1 S2 Fe3 -7.42(4) no 8_665 . .
S2 Fe1 S3 Fe2 -17.31(4) no . . .
S2 Fe1 S3 Fe2 -91.69(4) no . . 8_665
S2 Fe1 S3 Fe2a 3.90(5) no . . .
S2 Fe1 S3 Fe2a -112.89(4) no . . 8_665
S3 Fe1 S2 Fe2 18.84(4) no . . .
S3 Fe1 S2 Fe2a -3.51(4) no . . .
S3 Fe1 S2 Fe3a 83.68(4) no . . .
S3 Fe1 S2 Fe3 101.51(4) no . . .
S2 Fe1 S4 C1 63.13(6) no . . .
S4 Fe1 S2 Fe2 137.31(4) no . . .
S4 Fe1 S2 Fe2a 114.96(4) no . . .
S4 Fe1 S2 Fe3a -157.84(4) no . . .
S4 Fe1 S2 Fe3 -140.01(4) no . . .
S2 Fe1 S3 Fe2 91.69(4) no 8_665 . .
S2 Fe1 S3 Fe2 17.31(4) no 8_665 . 8_665
S2 Fe1 S3 Fe2a 112.89(4) no 8_665 . .
S2 Fe1 S3 Fe2a -3.90(5) no 8_665 . 8_665
S3 Fe1 S2 Fe2 -18.84(4) no . 8_665 8_665
S3 Fe1 S2 Fe2a 3.51(4) no . 8_665 8_665
S3 Fe1 S2 Fe3a -83.68(4) no . 8_665 .
S3 Fe1 S2 Fe3 -101.51(4) no . 8_665 .
S2 Fe1 S4 C1 -63.13(6) no 8_665 . .
S4 Fe1 S2 Fe2 -137.31(4) no . 8_665 8_665
S4 Fe1 S2 Fe2a -114.96(4) no . 8_665 8_665
S4 Fe1 S2 Fe3a 157.84(4) no . 8_665 .
S4 Fe1 S2 Fe3 140.01(4) no . 8_665 .
S4 Fe1 S3 Fe2 -142.81(3) no . . .
S4 Fe1 S3 Fe2 142.81(3) no . . 8_665
S4 Fe1 S3 Fe2a -121.61(4) no . . .
S4 Fe1 S3 Fe2a 121.61(4) no . . 8_665
Fe1 Fe2 Fe2 Fe1 0.000(12) no . 8_665 .
Fe1 Fe2 Fe2 Fe3a 81.91(3) no . 8_665 .
Fe1 Fe2 Fe2 Fe3 70.500(19) no . 8_665 .
Fe1 Fe2 Fe2 S1 136.43(3) no . 8_665 .
Fe1 Fe2 Fe2 S2 36.52(3) no . 8_665 8_665
Fe1 Fe2 Fe2 S3 -62.606(19) no . 8_665 .
Fe1 Fe2 Fe2 S5 -166.36(4) no . 8_665 8_665
Fe1 Fe2 Fe2 O1 127.86(3) no . 8_665 .
Fe1 Fe2 Fe3a Fe1 0.000(11) no . . .
Fe1 Fe2 Fe3a Fe2 -68.25(4) no . . 8_665
Fe1 Fe2 Fe3a Fe3a -166.49(6) no . . 11_555
Fe1 Fe2 Fe3a S1 -139.96(6) no . . .
Fe1 Fe2 Fe3a S2 60.89(3) no . . .
Fe1 Fe2 Fe3a S2 -27.28(5) no . . 8_665
Fe1 Fe2 Fe3a O1 -135.19(7) no . . .
Fe1 Fe2 Fe3a O1 -146.35(6) no . . 11_555
Fe1 Fe2 Fe3a O2 157.14(17) no . . .
Fe1 Fe2 Fe3a O2 140.67(11) no . . 8_665
Fe1 Fe2 Fe3 Fe1 0.000(12) no . . .
Fe1 Fe2 Fe3 Fe2 -69.56(3) no . . 8_665
Fe1 Fe2 Fe3 S1 -133.13(4) no . . .
Fe1 Fe2 Fe3 S2 66.76(3) no . . .
Fe1 Fe2 Fe3 S2 -38.24(3) no . . 8_665
Fe1 Fe2 Fe3 O1 -128.78(4) no . . .
Fe1 Fe2 Fe3 O2 -166.73(7) no . . .
Fe1 Fe2 Fe3 O2 170.15(6) no . . 8_665
Fe1 Fe2 S1 Fe2 -37.4(5) no . . 8_665
Fe1 Fe2 S1 Fe2 176.0(5) no . . 11_555
Fe1 Fe2 S1 Fe2 -114.2(14) no . . 14_665
Fe1 Fe2 S1 Fe3a 37.2(7) no . . .
Fe1 Fe2 S1 Fe3a 108.1(13) no . . 11_555
Fe1 Fe2 S1 Fe3 40.3(5) no . . .
Fe1 Fe2 S1 Fe3 102.0(10) no . . 11_555
Fe1 Fe2 S2 Fe1 0.000(14) no . . .
Fe1 Fe2 S2 Fe2a 84.86(6) no . . .
Fe1 Fe2 S2 Fe3a -79.13(3) no . . .
Fe1 Fe2 S2 Fe3 -77.08(3) no . . .
Fe1 Fe2 S3 Fe1 -0.000(15) no . . .
Fe1 Fe2 S3 Fe2 76.33(3) no . . 8_665
Fe1 Fe2 S3 Fe2a -112.17(6) no . . .
Fe1 Fe2 S3 Fe2a 79.60(4) no . . 8_665
Fe1 Fe2 O1 Fe2 -43.1(4) no . . 8_665
Fe1 Fe2 O1 Fe3a 40.5(6) no . . .
Fe1 Fe2 O1 Fe3a 130.8(13) no . . 11_555
Fe1 Fe2 O1 Fe3 42.7(5) no . . .
Fe1 Fe2 O1 O1 178.3(14) no . . 11_555
Fe2 Fe2 Fe3a Fe1 68.25(4) no 8_665 . .
Fe2 Fe2 Fe3a Fe2 -0.000(17) no 8_665 . 8_665
Fe2 Fe2 Fe3a Fe3a -98.24(6) no 8_665 . 11_555
Fe2 Fe2 Fe3a S1 -71.71(5) no 8_665 . .
Fe2 Fe2 Fe3a S2 129.14(6) no 8_665 . .
Fe2 Fe2 Fe3a S2 40.97(4) no 8_665 . 8_665
Fe2 Fe2 Fe3a O1 -66.94(5) no 8_665 . .
Fe2 Fe2 Fe3a O1 -78.10(5) no 8_665 . 11_555
Fe2 Fe2 Fe3a O2 -134.61(18) no 8_665 . .
Fe2 Fe2 Fe3a O2 -151.09(13) no 8_665 . 8_665
Fe3a Fe2 Fe2 Fe1 -81.91(6) no . 8_665 .
Fe3a Fe2 Fe2 Fe3a 0.00(6) no . 8_665 .
Fe3a Fe2 Fe2 Fe3 -11.41(6) no . 8_665 .
Fe3a Fe2 Fe2 S1 54.53(6) no . 8_665 .
Fe3a Fe2 Fe2 S2 -45.39(7) no . 8_665 8_665
Fe3a Fe2 Fe2 S3 -144.51(7) no . 8_665 .
Fe3a Fe2 Fe2 S5 111.74(7) no . 8_665 8_665
Fe3a Fe2 Fe2 O1 45.95(6) no . 8_665 .
Fe2 Fe2 Fe3 Fe1 69.56(3) no 8_665 . .
Fe2 Fe2 Fe3 Fe2 0.000(16) no 8_665 . 8_665
Fe2 Fe2 Fe3 S1 -63.57(3) no 8_665 . .
Fe2 Fe2 Fe3 S2 136.32(4) no 8_665 . .
Fe2 Fe2 Fe3 S2 31.32(3) no 8_665 . 8_665
Fe2 Fe2 Fe3 O1 -59.22(3) no 8_665 . .
Fe2 Fe2 Fe3 O2 -97.17(6) no 8_665 . .
Fe2 Fe2 Fe3 O2 -120.29(6) no 8_665 . 8_665
Fe3 Fe2 Fe2 Fe1 -70.50(4) no . 8_665 .
Fe3 Fe2 Fe2 Fe3a 11.41(3) no . 8_665 .
Fe3 Fe2 Fe2 Fe3 0.00(3) no . 8_665 .
Fe3 Fe2 Fe2 S1 65.93(4) no . 8_665 .
Fe3 Fe2 Fe2 S2 -33.98(4) no . 8_665 8_665
Fe3 Fe2 Fe2 S3 -133.11(4) no . 8_665 .
Fe3 Fe2 Fe2 S5 123.14(5) no . 8_665 8_665
Fe3 Fe2 Fe2 O1 57.36(4) no . 8_665 .
Fe2 Fe2 S1 Fe2 -0.000(19) no 8_665 . 8_665
Fe2 Fe2 S1 Fe2 -146.6(10) no 8_665 . 11_555
Fe2 Fe2 S1 Fe2 -76.8(15) no 8_665 . 14_665
Fe2 Fe2 S1 Fe3a 74.6(5) no 8_665 . .
Fe2 Fe2 S1 Fe3a 145.5(17) no 8_665 . 11_555
Fe2 Fe2 S1 Fe3 77.7(4) no 8_665 . .
Fe2 Fe2 S1 Fe3 139.4(13) no 8_665 . 11_555
S1 Fe2 Fe2 Fe1 -136.4(7) no . 8_665 .
S1 Fe2 Fe2 Fe3a -54.5(7) no . 8_665 .
S1 Fe2 Fe2 Fe3 -65.9(7) no . 8_665 .
S1 Fe2 Fe2 S1 0.0(7) no . 8_665 .
S1 Fe2 Fe2 S2 -99.9(7) no . 8_665 8_665
S1 Fe2 Fe2 S3 161.0(7) no . 8_665 .
S1 Fe2 Fe2 S5 57.2(7) no . 8_665 8_665
S1 Fe2 Fe2 O1 -8.6(7) no . 8_665 .
Fe2 Fe2 S2 Fe1 38.87(3) no 8_665 . .
Fe2 Fe2 S2 Fe2a 123.73(7) no 8_665 . .
Fe2 Fe2 S2 Fe3a -40.26(3) no 8_665 . .
Fe2 Fe2 S2 Fe3 -38.21(4) no 8_665 . .
S2 Fe2 Fe2 Fe1 -36.52(3) no . 8_665 .
S2 Fe2 Fe2 Fe3a 45.39(4) no . 8_665 .
S2 Fe2 Fe2 Fe3 33.98(3) no . 8_665 .
S2 Fe2 Fe2 S1 99.91(4) no . 8_665 .
S2 Fe2 Fe2 S2 -0.00(5) no . 8_665 8_665
S2 Fe2 Fe2 S3 -99.13(4) no . 8_665 .
S2 Fe2 Fe2 S5 157.12(4) no . 8_665 8_665
S2 Fe2 Fe2 O1 91.34(4) no . 8_665 .
Fe2 Fe2 S3 Fe1 -76.33(3) no 8_665 . .
Fe2 Fe2 S3 Fe2 0.000(18) no 8_665 . 8_665
Fe2 Fe2 S3 Fe2a 171.50(6) no 8_665 . .
Fe2 Fe2 S3 Fe2a 3.27(3) no 8_665 . 8_665
S3 Fe2 Fe2 Fe1 62.61(4) no . 8_665 .
S3 Fe2 Fe2 Fe3a 144.51(4) no . 8_665 .
S3 Fe2 Fe2 Fe3 133.11(4) no . 8_665 .
S3 Fe2 Fe2 S1 -160.96(5) no . 8_665 .
S3 Fe2 Fe2 S2 99.13(4) no . 8_665 8_665
S3 Fe2 Fe2 S3 0.00(3) no . 8_665 .
S3 Fe2 Fe2 S5 -103.75(5) no . 8_665 8_665
S3 Fe2 Fe2 O1 -169.54(5) no . 8_665 .
Fe2 Fe2 S5 Fe2 61.06(5) no 8_665 . 11_555
Fe2 Fe2 S5 Fe2a -119.68(7) no 8_665 . .
Fe2 Fe2 S5 Fe2a 61.38(7) no 8_665 . 11_555
Fe2 Fe2 S5 C14 -163.65(5) no 8_665 . .
S5 Fe2 Fe2 Fe1 166.36(5) no . 8_665 .
S5 Fe2 Fe2 Fe3a -111.74(4) no . 8_665 .
S5 Fe2 Fe2 Fe3 -123.14(4) no . 8_665 .
S5 Fe2 Fe2 S1 -57.21(4) no . 8_665 .
S5 Fe2 Fe2 S2 -157.12(4) no . 8_665 8_665
S5 Fe2 Fe2 S3 103.75(4) no . 8_665 .
S5 Fe2 Fe2 S5 0.00(6) no . 8_665 8_665
S5 Fe2 Fe2 O1 -65.79(4) no . 8_665 .
Fe2 Fe2 O1 Fe2 -0.00(2) no 8_665 . 8_665
Fe2 Fe2 O1 Fe3a 83.6(9) no 8_665 . .
Fe2 Fe2 O1 Fe3a 173.9(17) no 8_665 . 11_555
Fe2 Fe2 O1 Fe3 85.8(7) no 8_665 . .
Fe2 Fe2 O1 O1 -138.6(16) no 8_665 . 11_555
O1 Fe2 Fe2 Fe1 -127.9(6) no . 8_665 .
O1 Fe2 Fe2 Fe3a -46.0(6) no . 8_665 .
O1 Fe2 Fe2 Fe3 -57.4(6) no . 8_665 .
O1 Fe2 Fe2 S1 8.6(6) no . 8_665 .
O1 Fe2 Fe2 S2 -91.3(6) no . 8_665 8_665
O1 Fe2 Fe2 S3 169.5(6) no . 8_665 .
O1 Fe2 Fe2 S5 65.8(6) no . 8_665 8_665
O1 Fe2 Fe2 O1 0.0(6) no . 8_665 .
Fe3a Fe2 S1 Fe2 -74.6(5) no . . 8_665
Fe3a Fe2 S1 Fe2 138.8(11) no . . 11_555
Fe3a Fe2 S1 Fe2 -151.4(19) no . . 14_665
Fe3a Fe2 S1 Fe3a 0.00(6) no . . .
Fe3a Fe2 S1 Fe3a 70.9(14) no . . 11_555
Fe3a Fe2 S1 Fe3 3.14(19) no . . .
Fe3a Fe2 S1 Fe3 64.8(11) no . . 11_555
S1 Fe2 Fe3a Fe1 140.0(8) no . . .
S1 Fe2 Fe3a Fe2 71.7(8) no . . 8_665
S1 Fe2 Fe3a Fe3a -26.5(8) no . . 11_555
S1 Fe2 Fe3a S1 0.0(8) no . . .
S1 Fe2 Fe3a S2 -159.1(8) no . . .
S1 Fe2 Fe3a S2 112.7(8) no . . 8_665
S1 Fe2 Fe3a O1 4.8(8) no . . .
S1 Fe2 Fe3a O1 -6.4(8) no . . 11_555
S1 Fe2 Fe3a O2 -62.9(8) no . . .
S1 Fe2 Fe3a O2 -79.4(8) no . . 8_665
Fe3a Fe2 S2 Fe1 79.13(6) no . . .
Fe3a Fe2 S2 Fe2a 163.99(8) no . . .
Fe3a Fe2 S2 Fe3a 0.00(5) no . . .
Fe3a Fe2 S2 Fe3 2.05(5) no . . .
S2 Fe2 Fe3a Fe1 -60.89(4) no . . .
S2 Fe2 Fe3a Fe2 -129.14(6) no . . 8_665
S2 Fe2 Fe3a Fe3a 132.62(7) no . . 11_555
S2 Fe2 Fe3a S1 159.14(7) no . . .
S2 Fe2 Fe3a S2 0.00(3) no . . .
S2 Fe2 Fe3a S2 -88.17(7) no . . 8_665
S2 Fe2 Fe3a O1 163.91(9) no . . .
S2 Fe2 Fe3a O1 152.76(7) no . . 11_555
S2 Fe2 Fe3a O2 96.25(15) no . . .
S2 Fe2 Fe3a O2 79.77(10) no . . 8_665
Fe3a Fe2 S3 Fe1 -47.36(6) no . . .
Fe3a Fe2 S3 Fe2 28.97(6) no . . 8_665
Fe3a Fe2 S3 Fe2a -159.53(8) no . . .
Fe3a Fe2 S3 Fe2a 32.24(6) no . . 8_665
S3 Fe2 Fe3a Fe1 39.10(4) no . . .
S3 Fe2 Fe3a Fe2 -29.15(6) no . . 8_665
S3 Fe2 Fe3a Fe3a -127.39(5) no . . 11_555
S3 Fe2 Fe3a S1 -100.87(6) no . . .
S3 Fe2 Fe3a S2 99.99(4) no . . .
S3 Fe2 Fe3a S2 11.81(8) no . . 8_665
S3 Fe2 Fe3a O1 -96.10(7) no . . .
S3 Fe2 Fe3a O1 -107.25(5) no . . 11_555
S3 Fe2 Fe3a O2 -163.77(15) no . . .
S3 Fe2 Fe3a O2 179.76(10) no . . 8_665
Fe3a Fe2 S5 Fe2 -0.45(8) no . . 11_555
Fe3a Fe2 S5 Fe2a 178.81(9) no . . .
Fe3a Fe2 S5 Fe2a -0.13(9) no . . 11_555
Fe3a Fe2 S5 C14 134.84(7) no . . .
S5 Fe2 Fe3a Fe1 166.79(6) no . . .
S5 Fe2 Fe3a Fe2 98.54(6) no . . 8_665
S5 Fe2 Fe3a Fe3a 0.31(8) no . . 11_555
S5 Fe2 Fe3a S1 26.83(8) no . . .
S5 Fe2 Fe3a S2 -132.31(6) no . . .
S5 Fe2 Fe3a S2 139.51(7) no . . 8_665
S5 Fe2 Fe3a O1 31.60(9) no . . .
S5 Fe2 Fe3a O1 20.44(7) no . . 11_555
S5 Fe2 Fe3a O2 -36.07(18) no . . .
S5 Fe2 Fe3a O2 -52.54(13) no . . 8_665
Fe3a Fe2 O1 Fe2 -83.6(9) no . . 8_665
Fe3a Fe2 O1 Fe3a 0.00(7) no . . .
Fe3a Fe2 O1 Fe3a 90.3(11) no . . 11_555
Fe3a Fe2 O1 Fe3 2.2(2) no . . .
Fe3a Fe2 O1 O1 137.7(17) no . . 11_555
O1 Fe2 Fe3a Fe1 135.2(8) no . . .
O1 Fe2 Fe3a Fe2 66.9(8) no . . 8_665
O1 Fe2 Fe3a Fe3a -31.3(8) no . . 11_555
O1 Fe2 Fe3a S1 -4.8(8) no . . .
O1 Fe2 Fe3a S2 -163.9(8) no . . .
O1 Fe2 Fe3a S2 107.9(8) no . . 8_665
O1 Fe2 Fe3a O1 0.0(8) no . . .
O1 Fe2 Fe3a O1 -11.2(8) no . . 11_555
O1 Fe2 Fe3a O2 -67.7(8) no . . .
O1 Fe2 Fe3a O2 -84.1(8) no . . 8_665
Fe3 Fe2 S1 Fe2 -77.7(4) no . . 8_665
Fe3 Fe2 S1 Fe2 135.7(9) no . . 11_555
Fe3 Fe2 S1 Fe2 -154.6(17) no . . 14_665
Fe3 Fe2 S1 Fe3a -3.14(18) no . . .
Fe3 Fe2 S1 Fe3a 67.7(14) no . . 11_555
Fe3 Fe2 S1 Fe3 0.00(3) no . . .
Fe3 Fe2 S1 Fe3 61.7(10) no . . 11_555
S1 Fe2 Fe3 Fe1 133.1(6) no . . .
S1 Fe2 Fe3 Fe2 63.6(6) no . . 8_665
S1 Fe2 Fe3 S1 0.0(6) no . . .
S1 Fe2 Fe3 S2 -160.1(6) no . . .
S1 Fe2 Fe3 S2 94.9(6) no . . 8_665
S1 Fe2 Fe3 O1 4.3(6) no . . .
S1 Fe2 Fe3 O2 -33.6(6) no . . .
S1 Fe2 Fe3 O2 -56.7(6) no . . 8_665
Fe3 Fe2 S2 Fe1 77.08(4) no . . .
Fe3 Fe2 S2 Fe2a 161.94(6) no . . .
Fe3 Fe2 S2 Fe3a -2.05(4) no . . .
Fe3 Fe2 S2 Fe3 -0.00(3) no . . .
S2 Fe2 Fe3 Fe1 -66.76(4) no . . .
S2 Fe2 Fe3 Fe2 -136.32(5) no . . 8_665
S2 Fe2 Fe3 S1 160.11(5) no . . .
S2 Fe2 Fe3 S2 -0.00(3) no . . .
S2 Fe2 Fe3 S2 -105.00(6) no . . 8_665
S2 Fe2 Fe3 O1 164.46(6) no . . .
S2 Fe2 Fe3 O2 126.51(7) no . . .
S2 Fe2 Fe3 O2 103.39(6) no . . 8_665
Fe3 Fe2 S3 Fe1 -35.41(4) no . . .
Fe3 Fe2 S3 Fe2 40.92(4) no . . 8_665
Fe3 Fe2 S3 Fe2a -147.58(6) no . . .
Fe3 Fe2 S3 Fe2a 44.19(5) no . . 8_665
S3 Fe2 Fe3 Fe1 31.76(4) no . . .
S3 Fe2 Fe3 Fe2 -37.80(4) no . . 8_665
S3 Fe2 Fe3 S1 -101.37(4) no . . .
S3 Fe2 Fe3 S2 98.52(4) no . . .
S3 Fe2 Fe3 S2 -6.48(5) no . . 8_665
S3 Fe2 Fe3 O1 -97.02(5) no . . .
S3 Fe2 Fe3 O2 -134.97(6) no . . .
S3 Fe2 Fe3 O2 -158.09(5) no . . 8_665
Fe3 Fe2 S5 Fe2 -10.03(8) no . . 11_555
Fe3 Fe2 S5 Fe2a 169.23(9) no . . .
Fe3 Fe2 S5 Fe2a -9.71(9) no . . 11_555
Fe3 Fe2 S5 C14 125.26(6) no . . .
S5 Fe2 Fe3 Fe1 167.52(6) no . . .
S5 Fe2 Fe3 Fe2 97.95(6) no . . 8_665
S5 Fe2 Fe3 S1 34.39(6) no . . .
S5 Fe2 Fe3 S2 -125.73(7) no . . .
S5 Fe2 Fe3 S2 129.27(6) no . . 8_665
S5 Fe2 Fe3 O1 38.73(6) no . . .
S5 Fe2 Fe3 O2 0.78(9) no . . .
S5 Fe2 Fe3 O2 -22.33(8) no . . 8_665
Fe3 Fe2 O1 Fe2 -85.8(7) no . . 8_665
Fe3 Fe2 O1 Fe3a -2.2(2) no . . .
Fe3 Fe2 O1 Fe3a 88.1(11) no . . 11_555
Fe3 Fe2 O1 Fe3 0.00(3) no . . .
Fe3 Fe2 O1 O1 135.5(16) no . . 11_555
O1 Fe2 Fe3 Fe1 128.8(6) no . . .
O1 Fe2 Fe3 Fe2 59.2(6) no . . 8_665
O1 Fe2 Fe3 S1 -4.3(6) no . . .
O1 Fe2 Fe3 S2 -164.5(6) no . . .
O1 Fe2 Fe3 S2 90.5(6) no . . 8_665
O1 Fe2 Fe3 O1 0.0(6) no . . .
O1 Fe2 Fe3 O2 -38.0(6) no . . .
O1 Fe2 Fe3 O2 -61.1(6) no . . 8_665
S1 Fe2 S2 Fe1 93.8(5) no . . .
S1 Fe2 S2 Fe2a 178.7(5) no . . .
S1 Fe2 S2 Fe3a 14.7(5) no . . .
S1 Fe2 S2 Fe3 16.8(5) no . . .
S2 Fe2 S1 Fe2 -93.9(5) no . . 8_665
S2 Fe2 S1 Fe2 119.5(6) no . . 11_555
S2 Fe2 S1 Fe2 -170.7(13) no . . 14_665
S2 Fe2 S1 Fe3a -19.3(7) no . . .
S2 Fe2 S1 Fe3a 51.6(14) no . . 11_555
S2 Fe2 S1 Fe3 -16.2(5) no . . .
S2 Fe2 S1 Fe3 45.5(11) no . . 11_555
S1 Fe2 S3 Fe1 -92.2(5) no . . .
S1 Fe2 S3 Fe2 -15.8(5) no . . 8_665
S1 Fe2 S3 Fe2a 155.7(5) no . . .
S1 Fe2 S3 Fe2a -12.6(5) no . . 8_665
S3 Fe2 S1 Fe2 16.2(6) no . . 8_665
S3 Fe2 S1 Fe2 -130.4(6) no . . 11_555
S3 Fe2 S1 Fe2 -60.6(15) no . . 14_665
S3 Fe2 S1 Fe3a 90.8(6) no . . .
S3 Fe2 S1 Fe3a 161.7(12) no . . 11_555
S3 Fe2 S1 Fe3 93.9(4) no . . .
S3 Fe2 S1 Fe3 155.6(9) no . . 11_555
S1 Fe2 S5 Fe2 17.9(6) no . . 11_555
S1 Fe2 S5 Fe2a -162.8(6) no . . .
S1 Fe2 S5 Fe2a 18.2(6) no . . 11_555
S1 Fe2 S5 C14 153.2(6) no . . .
S5 Fe2 S1 Fe2 128.6(5) no . . 8_665
S5 Fe2 S1 Fe2 -18.0(6) no . . 11_555
S5 Fe2 S1 Fe2 51.8(14) no . . 14_665
S5 Fe2 S1 Fe3a -156.8(6) no . . .
S5 Fe2 S1 Fe3a -85.9(14) no . . 11_555
S5 Fe2 S1 Fe3 -153.7(5) no . . .
S5 Fe2 S1 Fe3 -92.0(10) no . . 11_555
S2 Fe2 S3 Fe1 18.46(4) no . . .
S2 Fe2 S3 Fe2 94.79(4) no . . 8_665
S2 Fe2 S3 Fe2a -93.71(6) no . . .
S2 Fe2 S3 Fe2a 98.06(5) no . . 8_665
S3 Fe2 S2 Fe1 -17.76(4) no . . .
S3 Fe2 S2 Fe2a 67.10(5) no . . .
S3 Fe2 S2 Fe3a -96.89(4) no . . .
S3 Fe2 S2 Fe3 -94.84(4) no . . .
S2 Fe2 S5 Fe2 -84.23(8) no . . 11_555
S2 Fe2 S5 Fe2a 95.03(8) no . . .
S2 Fe2 S5 Fe2a -83.91(9) no . . 11_555
S2 Fe2 S5 C14 51.06(10) no . . .
S5 Fe2 S2 Fe1 -173.40(6) no . . .
S5 Fe2 S2 Fe2a -88.53(8) no . . .
S5 Fe2 S2 Fe3a 107.47(7) no . . .
S5 Fe2 S2 Fe3 109.52(7) no . . .
S2 Fe2 O1 Fe2 -98.2(4) no . . 8_665
S2 Fe2 O1 Fe3a -14.6(7) no . . .
S2 Fe2 O1 Fe3a 75.7(14) no . . 11_555
S2 Fe2 O1 Fe3 -12.4(5) no . . .
S2 Fe2 O1 O1 123.1(14) no . . 11_555
O1 Fe2 S2 Fe1 88.6(5) no . . .
O1 Fe2 S2 Fe2a 173.5(5) no . . .
O1 Fe2 S2 Fe3a 9.5(5) no . . .
O1 Fe2 S2 Fe3 11.6(5) no . . .
S3 Fe2 S5 Fe2 121.73(5) no . . 11_555
S3 Fe2 S5 Fe2a -59.01(5) no . . .
S3 Fe2 S5 Fe2a 122.05(6) no . . 11_555
S3 Fe2 S5 C14 -102.98(7) no . . .
S5 Fe2 S3 Fe1 -179.10(4) no . . .
S5 Fe2 S3 Fe2 -102.76(4) no . . 8_665
S5 Fe2 S3 Fe2a 68.74(5) no . . .
S5 Fe2 S3 Fe2a -99.49(5) no . . 8_665
S3 Fe2 O1 Fe2 8.8(5) no . . 8_665
S3 Fe2 O1 Fe3a 92.4(6) no . . .
S3 Fe2 O1 Fe3a -177.3(12) no . . 11_555
S3 Fe2 O1 Fe3 94.6(4) no . . .
S3 Fe2 O1 O1 -129.8(13) no . . 11_555
O1 Fe2 S3 Fe1 -84.4(5) no . . .
O1 Fe2 S3 Fe2 -8.1(5) no . . 8_665
O1 Fe2 S3 Fe2a 163.4(5) no . . .
O1 Fe2 S3 Fe2a -4.8(5) no . . 8_665
S5 Fe2 O1 Fe2 123.2(4) no . . 8_665
S5 Fe2 O1 Fe3a -153.2(6) no . . .
S5 Fe2 O1 Fe3a -62.9(13) no . . 11_555
S5 Fe2 O1 Fe3 -151.0(4) no . . .
S5 Fe2 O1 O1 -15.4(14) no . . 11_555
O1 Fe2 S5 Fe2 17.5(4) no . . 11_555
O1 Fe2 S5 Fe2a -163.2(4) no . . .
O1 Fe2 S5 Fe2a 17.9(4) no . . 11_555
O1 Fe2 S5 C14 152.8(4) no . . .
S2 Fe2a S3 Fe1 -3.56(5) no . . .
S2 Fe2a S3 Fe2 59.10(7) no . . .
S2 Fe2a S3 Fe2 67.09(5) no . . 8_665
S2 Fe2a S3 Fe2a 72.05(6) no . . 8_665
S3 Fe2a S2 Fe1 3.59(5) no . . .
S3 Fe2a S2 Fe2 -85.43(8) no . . .
S3 Fe2a S2 Fe3a -71.21(5) no . . .
S3 Fe2a S2 Fe3 -67.44(6) no . . .
S2 Fe2a S5 Fe2 -41.45(6) no . . .
S2 Fe2a S5 Fe2 -40.61(9) no . . 11_555
S2 Fe2a S5 Fe2a -39.95(13) no . . 11_555
S2 Fe2a S5 C14 101.22(7) no . . .
S5 Fe2a S2 Fe1 137.01(6) no . . .
S5 Fe2a S2 Fe2 47.99(6) no . . .
S5 Fe2a S2 Fe3a 62.21(6) no . . .
S5 Fe2a S2 Fe3 65.98(7) no . . .
S3 Fe2a S5 Fe2 83.00(9) no . . .
S3 Fe2a S5 Fe2 83.84(9) no . . 11_555
S3 Fe2a S5 Fe2a 84.50(11) no . . 11_555
S3 Fe2a S5 C14 -134.33(7) no . . .
S5 Fe2a S3 Fe1 -136.23(7) no . . .
S5 Fe2a S3 Fe2 -73.56(8) no . . .
S5 Fe2a S3 Fe2 -65.58(7) no . . 8_665
S5 Fe2a S3 Fe2a -60.61(9) no . . 8_665
Fe1 Fe3a Fe3a Fe1 0.0(4) no . 11_555 11_555
Fe1 Fe3a Fe3a Fe2 -36.2(3) no . 11_555 11_555
Fe1 Fe3a Fe3a Fe2 36.2(3) no . 11_555 14_665
Fe1 Fe3a Fe3a S1 0.00(19) no . 11_555 .
Fe1 Fe3a Fe3a S2 -88.1(3) no . 11_555 11_555
Fe1 Fe3a Fe3a S2 88.1(3) no . 11_555 14_665
Fe1 Fe3a Fe3a O1 0.0(2) no . 11_555 11_555
Fe1 Fe3a Fe3a O1 0.00(18) no . 11_555 .
Fe1 Fe3a Fe3a O2 166.5(2) no . 11_555 .
Fe1 Fe3a Fe3a O2 -166.5(2) no . 11_555 8_665
Fe1 Fe3a S1 Fe2 -39.3(7) no . . .
Fe1 Fe3a S1 Fe2 39.3(7) no . . 8_665
Fe1 Fe3a S1 Fe2 -117.1(12) no . . 11_555
Fe1 Fe3a S1 Fe2 117.1(12) no . . 14_665
Fe1 Fe3a S2 Fe1 0.000(13) no . . .
Fe1 Fe3a S2 Fe2 81.13(4) no . . .
Fe1 Fe3a S2 Fe2a 75.28(3) no . . .
Fe1 Fe3a S2 Fe1 -0.000(13) no . 8_665 .
Fe1 Fe3a S2 Fe2 -81.13(4) no . 8_665 8_665
Fe1 Fe3a S2 Fe2a -75.28(3) no . 8_665 8_665
Fe1 Fe3a O1 Fe2 -41.4(5) no . . .
Fe1 Fe3a O1 Fe2 41.4(5) no . . 8_665
Fe1 Fe3a O1 Fe2 -94.6(13) no . 11_555 11_555
Fe1 Fe3a O1 Fe2 94.6(13) no . 11_555 14_665
Fe1 Fe3a O1 O1 0.0(13) no . 11_555 .
Fe1 Fe3a O2 Fe3a -171.68(16) no . . 11_555
Fe1 Fe3a O2 Fe3 -175.87(12) no . . 11_555
Fe1 Fe3a O2 O2 106.3(3) no . . 8_665
Fe1 Fe3a O2 C27 -5.3(7) no . . .
Fe1 Fe3a O2 C27 78.9(3) no . . 8_665
Fe1 Fe3a O2 Fe3a 171.68(16) no . 8_665 11_555
Fe1 Fe3a O2 Fe3 175.87(12) no . 8_665 11_555
Fe1 Fe3a O2 O2 -106.3(3) no . 8_665 .
Fe1 Fe3a O2 C27 5.3(7) no . 8_665 8_665
Fe1 Fe3a O2 C27 -78.9(3) no . 8_665 .
Fe2 Fe3a Fe3a Fe1 36.2(3) no . 11_555 11_555
Fe2 Fe3a Fe3a Fe2 0.00(8) no . 11_555 11_555
Fe2 Fe3a Fe3a Fe2 72.43(7) no . 11_555 14_665
Fe2 Fe3a Fe3a S1 36.22(6) no . 11_555 .
Fe2 Fe3a Fe3a S2 -51.86(11) no . 11_555 11_555
Fe2 Fe3a Fe3a S2 124.29(9) no . 11_555 14_665
Fe2 Fe3a Fe3a O1 36.22(7) no . 11_555 11_555
Fe2 Fe3a Fe3a O1 36.22(5) no . 11_555 .
Fe2 Fe3a Fe3a O2 -157.31(7) no . 11_555 .
Fe2 Fe3a Fe3a O2 -130.25(7) no . 11_555 8_665
Fe2 Fe3a S1 Fe2 0.000(19) no . . .
Fe2 Fe3a S1 Fe2 78.6(3) no . . 8_665
Fe2 Fe3a S1 Fe2 -77.8(14) no . . 11_555
Fe2 Fe3a S1 Fe2 156.4(16) no . . 14_665
Fe2 Fe3a S1 Fe3a -140.7(11) no . . 11_555
Fe2 Fe3a S1 Fe3 -140.7(8) no . . 11_555
Fe2 Fe3a S2 Fe1 -81.13(4) no . . .
Fe2 Fe3a S2 Fe2 0.00(2) no . . .
Fe2 Fe3a S2 Fe2a -5.85(3) no . . .
Fe2 Fe3a S2 Fe1 31.22(6) no . 8_665 .
Fe2 Fe3a S2 Fe2 -49.91(5) no . 8_665 8_665
Fe2 Fe3a S2 Fe2a -44.06(6) no . 8_665 8_665
Fe2 Fe3a O1 Fe2 0.00(2) no . . .
Fe2 Fe3a O1 Fe2 82.8(7) no . . 8_665
Fe2 Fe3a O1 Fe3a -138.6(6) no . . 11_555
Fe2 Fe3a O1 O1 -138.6(17) no . . 11_555
Fe2 Fe3a O1 Fe2 -57.5(12) no . 11_555 11_555
Fe2 Fe3a O1 Fe2 131.7(14) no . 11_555 14_665
Fe2 Fe3a O1 Fe3a -142.9(6) no . 11_555 11_555
Fe2 Fe3a O1 Fe3 -142.9(4) no . 11_555 11_555
Fe2 Fe3a O1 O1 37.1(10) no . 11_555 .
Fe2 Fe3a O2 Fe3a 45.8(3) no . . 11_555
Fe2 Fe3a O2 Fe3 41.6(4) no . . 11_555
Fe2 Fe3a O2 O2 -36.2(4) no . . 8_665
Fe2 Fe3a O2 C27 -147.8(4) no . . .
Fe2 Fe3a O2 C27 -63.7(3) no . . 8_665
Fe2 Fe3a O2 Fe3a 74.34(17) no . 8_665 11_555
Fe2 Fe3a O2 Fe3 78.5(2) no . 8_665 11_555
Fe2 Fe3a O2 O2 156.33(19) no . 8_665 .
Fe2 Fe3a O2 C27 -92.1(5) no . 8_665 8_665
Fe2 Fe3a O2 C27 -176.25(11) no . 8_665 .
Fe2 Fe3a Fe3a Fe1 -36.2(3) no 8_665 11_555 11_555
Fe2 Fe3a Fe3a Fe2 -72.43(7) no 8_665 11_555 11_555
Fe2 Fe3a Fe3a Fe2 0.00(8) no 8_665 11_555 14_665
Fe2 Fe3a Fe3a S1 -36.22(6) no 8_665 11_555 .
Fe2 Fe3a Fe3a S2 -124.29(9) no 8_665 11_555 11_555
Fe2 Fe3a Fe3a S2 51.86(11) no 8_665 11_555 14_665
Fe2 Fe3a Fe3a O1 -36.22(7) no 8_665 11_555 11_555
Fe2 Fe3a Fe3a O1 -36.22(5) no 8_665 11_555 .
Fe2 Fe3a Fe3a O2 130.25(7) no 8_665 11_555 .
Fe2 Fe3a Fe3a O2 157.31(7) no 8_665 11_555 8_665
Fe2 Fe3a S1 Fe2 -78.6(3) no 8_665 . .
Fe2 Fe3a S1 Fe2 0.000(19) no 8_665 . 8_665
Fe2 Fe3a S1 Fe2 -156.4(16) no 8_665 . 11_555
Fe2 Fe3a S1 Fe2 77.8(14) no 8_665 . 14_665
Fe2 Fe3a S1 Fe3a 140.7(11) no 8_665 . 11_555
Fe2 Fe3a S1 Fe3 140.7(8) no 8_665 . 11_555
Fe2 Fe3a S2 Fe1 -31.22(6) no 8_665 . .
Fe2 Fe3a S2 Fe2 49.91(5) no 8_665 . .
Fe2 Fe3a S2 Fe2a 44.06(6) no 8_665 . .
Fe2 Fe3a S2 Fe1 81.13(4) no 8_665 8_665 .
Fe2 Fe3a S2 Fe2 0.00(2) no 8_665 8_665 8_665
Fe2 Fe3a S2 Fe2a 5.85(3) no 8_665 8_665 8_665
Fe2 Fe3a O1 Fe2 -82.8(7) no 8_665 . .
Fe2 Fe3a O1 Fe2 -0.00(2) no 8_665 . 8_665
Fe2 Fe3a O1 Fe3a 138.6(6) no 8_665 . 11_555
Fe2 Fe3a O1 O1 138.6(17) no 8_665 . 11_555
Fe2 Fe3a O1 Fe2 -131.7(14) no 8_665 11_555 11_555
Fe2 Fe3a O1 Fe2 57.5(12) no 8_665 11_555 14_665
Fe2 Fe3a O1 Fe3a 142.9(6) no 8_665 11_555 11_555
Fe2 Fe3a O1 Fe3 142.9(4) no 8_665 11_555 11_555
Fe2 Fe3a O1 O1 -37.1(10) no 8_665 11_555 .
Fe2 Fe3a O2 Fe3a -74.34(17) no 8_665 . 11_555
Fe2 Fe3a O2 Fe3 -78.5(2) no 8_665 . 11_555
Fe2 Fe3a O2 O2 -156.33(19) no 8_665 . 8_665
Fe2 Fe3a O2 C27 92.1(5) no 8_665 . .
Fe2 Fe3a O2 C27 176.25(11) no 8_665 . 8_665
Fe2 Fe3a O2 Fe3a -45.8(3) no 8_665 8_665 11_555
Fe2 Fe3a O2 Fe3 -41.6(4) no 8_665 8_665 11_555
Fe2 Fe3a O2 O2 36.2(4) no 8_665 8_665 .
Fe2 Fe3a O2 C27 147.8(4) no 8_665 8_665 8_665
Fe2 Fe3a O2 C27 63.7(3) no 8_665 8_665 .
Fe3a Fe3a S1 Fe2 140.7(11) no 11_555 . .
Fe3a Fe3a S1 Fe2 -140.7(11) no 11_555 . 8_665
Fe3a Fe3a S1 Fe2 62.9(11) no 11_555 . 11_555
Fe3a Fe3a S1 Fe2 -62.9(11) no 11_555 . 14_665
Fe3a Fe3a S1 Fe3a 0.00(5) no 11_555 . 11_555
Fe3a Fe3a S1 Fe3 -0.0(3) no 11_555 . 11_555
S1 Fe3a Fe3a Fe1 0.0(11) no . 11_555 11_555
S1 Fe3a Fe3a Fe2 -36.2(11) no . 11_555 11_555
S1 Fe3a Fe3a Fe2 36.2(11) no . 11_555 14_665
S1 Fe3a Fe3a S1 0.0(11) no . 11_555 .
S1 Fe3a Fe3a S2 -88.1(11) no . 11_555 11_555
S1 Fe3a Fe3a S2 88.1(11) no . 11_555 14_665
S1 Fe3a Fe3a O1 0.0(11) no . 11_555 11_555
S1 Fe3a Fe3a O1 0.0(11) no . 11_555 .
S1 Fe3a Fe3a O2 166.5(11) no . 11_555 .
S1 Fe3a Fe3a O2 -166.5(11) no . 11_555 8_665
Fe3a Fe3a S2 Fe1 -153.45(10) no 11_555 . .
Fe3a Fe3a S2 Fe2 -72.31(9) no 11_555 . .
Fe3a Fe3a S2 Fe2a -78.16(9) no 11_555 . .
S2 Fe3a Fe3a Fe1 88.1(3) no . 11_555 11_555
S2 Fe3a Fe3a Fe2 51.86(11) no . 11_555 11_555
S2 Fe3a Fe3a Fe2 124.29(9) no . 11_555 14_665
S2 Fe3a Fe3a S1 88.08(10) no . 11_555 .
S2 Fe3a Fe3a S2 0.00(15) no . 11_555 11_555
S2 Fe3a Fe3a S2 176.15(8) no . 11_555 14_665
S2 Fe3a Fe3a O1 88.08(11) no . 11_555 11_555
S2 Fe3a Fe3a O1 88.08(11) no . 11_555 .
S2 Fe3a Fe3a O2 -105.45(10) no . 11_555 .
S2 Fe3a Fe3a O2 -78.39(9) no . 11_555 8_665
Fe3a Fe3a S2 Fe1 153.45(10) no 11_555 8_665 .
Fe3a Fe3a S2 Fe2 72.31(9) no 11_555 8_665 8_665
Fe3a Fe3a S2 Fe2a 78.16(9) no 11_555 8_665 8_665
S2 Fe3a Fe3a Fe1 -88.1(3) no 8_665 11_555 11_555
S2 Fe3a Fe3a Fe2 -124.29(9) no 8_665 11_555 11_555
S2 Fe3a Fe3a Fe2 -51.86(11) no 8_665 11_555 14_665
S2 Fe3a Fe3a S1 -88.08(10) no 8_665 11_555 .
S2 Fe3a Fe3a S2 -176.15(8) no 8_665 11_555 11_555
S2 Fe3a Fe3a S2 0.00(15) no 8_665 11_555 14_665
S2 Fe3a Fe3a O1 -88.08(11) no 8_665 11_555 11_555
S2 Fe3a Fe3a O1 -88.08(11) no 8_665 11_555 .
S2 Fe3a Fe3a O2 78.39(9) no 8_665 11_555 .
S2 Fe3a Fe3a O2 105.45(10) no 8_665 11_555 8_665
Fe3a Fe3a O1 Fe2 138.6(6) no 11_555 . .
Fe3a Fe3a O1 Fe2 -138.6(6) no 11_555 . 8_665
Fe3a Fe3a O1 Fe3a -0.00(5) no 11_555 . 11_555
Fe3a Fe3a O1 O1 -0.0(11) no 11_555 . 11_555
O1 Fe3a Fe3a Fe1 -0.0(6) no . 11_555 11_555
O1 Fe3a Fe3a Fe2 -36.2(6) no . 11_555 11_555
O1 Fe3a Fe3a Fe2 36.2(6) no . 11_555 14_665
O1 Fe3a Fe3a S1 -0.0(6) no . 11_555 .
O1 Fe3a Fe3a S2 -88.1(6) no . 11_555 11_555
O1 Fe3a Fe3a S2 88.1(6) no . 11_555 14_665
O1 Fe3a Fe3a O1 0.0(6) no . 11_555 11_555
O1 Fe3a Fe3a O1 0.0(6) no . 11_555 .
O1 Fe3a Fe3a O2 166.5(6) no . 11_555 .
O1 Fe3a Fe3a O2 -166.5(6) no . 11_555 8_665
Fe3a Fe3a O1 Fe2 85.4(14) no 11_555 11_555 11_555
Fe3a Fe3a O1 Fe2 -85.4(14) no 11_555 11_555 14_665
Fe3a Fe3a O1 Fe3a -0.00(6) no 11_555 11_555 11_555
Fe3a Fe3a O1 Fe3 -0.00(17) no 11_555 11_555 11_555
O1 Fe3a Fe3a Fe1 -0.0(6) no 11_555 11_555 11_555
O1 Fe3a Fe3a Fe2 -36.2(6) no 11_555 11_555 11_555
O1 Fe3a Fe3a Fe2 36.2(6) no 11_555 11_555 14_665
O1 Fe3a Fe3a S1 -0.0(6) no 11_555 11_555 .
O1 Fe3a Fe3a S2 -88.1(6) no 11_555 11_555 11_555
O1 Fe3a Fe3a S2 88.1(6) no 11_555 11_555 14_665
O1 Fe3a Fe3a O1 0.0(6) no 11_555 11_555 11_555
O1 Fe3a Fe3a O1 0.0(6) no 11_555 11_555 .
O1 Fe3a Fe3a O2 166.5(6) no 11_555 11_555 .
O1 Fe3a Fe3a O2 -166.5(6) no 11_555 11_555 8_665
Fe3a Fe3a O2 Fe3a 0.00(5) no 11_555 . 11_555
Fe3a Fe3a O2 Fe3 -4.20(7) no 11_555 . 11_555
Fe3a Fe3a O2 O2 -82.0(2) no 11_555 . 8_665
Fe3a Fe3a O2 C27 166.4(6) no 11_555 . .
Fe3a Fe3a O2 C27 -109.4(3) no 11_555 . 8_665
O2 Fe3a Fe3a Fe1 -166.5(3) no . 11_555 11_555
O2 Fe3a Fe3a Fe2 157.31(18) no . 11_555 11_555
O2 Fe3a Fe3a Fe2 -130.25(18) no . 11_555 14_665
O2 Fe3a Fe3a S1 -166.47(18) no . 11_555 .
O2 Fe3a Fe3a S2 105.45(19) no . 11_555 11_555
O2 Fe3a Fe3a S2 -78.39(19) no . 11_555 14_665
O2 Fe3a Fe3a O1 -166.47(19) no . 11_555 11_555
O2 Fe3a Fe3a O1 -166.47(19) no . 11_555 .
O2 Fe3a Fe3a O2 0.00(16) no . 11_555 .
O2 Fe3a Fe3a O2 27.06(17) no . 11_555 8_665
Fe3a Fe3a O2 Fe3a 0.00(5) no 11_555 8_665 11_555
Fe3a Fe3a O2 Fe3 4.20(7) no 11_555 8_665 11_555
Fe3a Fe3a O2 O2 82.0(2) no 11_555 8_665 .
Fe3a Fe3a O2 C27 -166.4(6) no 11_555 8_665 8_665
Fe3a Fe3a O2 C27 109.4(3) no 11_555 8_665 .
O2 Fe3a Fe3a Fe1 166.5(3) no 8_665 11_555 11_555
O2 Fe3a Fe3a Fe2 130.25(18) no 8_665 11_555 11_555
O2 Fe3a Fe3a Fe2 -157.31(18) no 8_665 11_555 14_665
O2 Fe3a Fe3a S1 166.47(18) no 8_665 11_555 .
O2 Fe3a Fe3a S2 78.39(19) no 8_665 11_555 11_555
O2 Fe3a Fe3a S2 -105.45(19) no 8_665 11_555 14_665
O2 Fe3a Fe3a O1 166.47(19) no 8_665 11_555 11_555
O2 Fe3a Fe3a O1 166.47(19) no 8_665 11_555 .
O2 Fe3a Fe3a O2 -27.06(17) no 8_665 11_555 .
O2 Fe3a Fe3a O2 0.00(16) no 8_665 11_555 8_665
S1 Fe3a S2 Fe1 -102.6(7) no . . .
S1 Fe3a S2 Fe2 -21.4(7) no . . .
S1 Fe3a S2 Fe2a -27.3(7) no . . .
S2 Fe3a S1 Fe2 18.9(6) no . . .
S2 Fe3a S1 Fe2 97.4(5) no . . 8_665
S2 Fe3a S1 Fe2 -58.9(14) no . . 11_555
S2 Fe3a S1 Fe2 175.2(10) no . . 14_665
S2 Fe3a S1 Fe3a -121.8(7) no . . 11_555
S2 Fe3a S1 Fe3 -121.8(4) no . . 11_555
S1 Fe3a S2 Fe1 102.6(7) no . 8_665 .
S1 Fe3a S2 Fe2 21.4(7) no . 8_665 8_665
S1 Fe3a S2 Fe2a 27.3(7) no . 8_665 8_665
S2 Fe3a S1 Fe2 -97.4(5) no 8_665 . .
S2 Fe3a S1 Fe2 -18.9(6) no 8_665 . 8_665
S2 Fe3a S1 Fe2 -175.2(10) no 8_665 . 11_555
S2 Fe3a S1 Fe2 58.9(14) no 8_665 . 14_665
S2 Fe3a S1 Fe3a 121.8(7) no 8_665 . 11_555
S2 Fe3a S1 Fe3 121.8(4) no 8_665 . 11_555
S1 Fe3a O2 Fe3a -9.4(8) no . . 11_555
S1 Fe3a O2 Fe3 -13.6(8) no . . 11_555
S1 Fe3a O2 O2 -91.4(8) no . . 8_665
S1 Fe3a O2 C27 157.0(9) no . . .
S1 Fe3a O2 C27 -118.8(8) no . . 8_665
O2 Fe3a S1 Fe2 151.7(3) no . . .
O2 Fe3a S1 Fe2 -129.7(3) no . . 8_665
O2 Fe3a S1 Fe2 74.0(14) no . . 11_555
O2 Fe3a S1 Fe2 -51.9(14) no . . 14_665
O2 Fe3a S1 Fe3a 11.0(9) no . . 11_555
O2 Fe3a S1 Fe3 11.0(6) no . . 11_555
S1 Fe3a O2 Fe3a 9.4(8) no . 8_665 11_555
S1 Fe3a O2 Fe3 13.6(8) no . 8_665 11_555
S1 Fe3a O2 O2 91.4(8) no . 8_665 .
S1 Fe3a O2 C27 -157.0(9) no . 8_665 8_665
S1 Fe3a O2 C27 118.8(8) no . 8_665 .
O2 Fe3a S1 Fe2 129.7(3) no 8_665 . .
O2 Fe3a S1 Fe2 -151.7(3) no 8_665 . 8_665
O2 Fe3a S1 Fe2 51.9(14) no 8_665 . 11_555
O2 Fe3a S1 Fe2 -74.0(14) no 8_665 . 14_665
O2 Fe3a S1 Fe3a -11.0(9) no 8_665 . 11_555
O2 Fe3a S1 Fe3 -11.0(6) no 8_665 . 11_555
S2 Fe3a S2 Fe1 -23.61(5) no . 8_665 .
S2 Fe3a S2 Fe2 -104.74(6) no . 8_665 8_665
S2 Fe3a S2 Fe2a -98.89(5) no . 8_665 8_665
S2 Fe3a S2 Fe1 23.61(5) no 8_665 . .
S2 Fe3a S2 Fe2 104.74(6) no 8_665 . .
S2 Fe3a S2 Fe2a 98.89(5) no 8_665 . .
S2 Fe3a O1 Fe2 14.1(7) no . . .
S2 Fe3a O1 Fe2 96.9(3) no . . 8_665
S2 Fe3a O1 Fe3a -124.5(4) no . . 11_555
S2 Fe3a O1 O1 -124.5(14) no . . 11_555
O1 Fe3a S2 Fe1 -96.5(8) no . . .
O1 Fe3a S2 Fe2 -15.3(8) no . . .
O1 Fe3a S2 Fe2a -21.2(8) no . . .
S2 Fe3a O1 Fe2 -31.7(16) no . 11_555 11_555
S2 Fe3a O1 Fe2 157.5(10) no . 11_555 14_665
S2 Fe3a O1 Fe3a -117.1(5) no . 11_555 11_555
S2 Fe3a O1 Fe3 -117.1(4) no . 11_555 11_555
S2 Fe3a O1 O1 62.9(12) no . 11_555 .
O1 Fe3a S2 Fe1 -112.3(6) no 11_555 . .
O1 Fe3a S2 Fe2 -31.2(6) no 11_555 . .
O1 Fe3a S2 Fe2a -37.0(6) no 11_555 . .
S2 Fe3a O2 Fe3a 119.46(12) no . . 11_555
S2 Fe3a O2 Fe3 115.26(14) no . . 11_555
S2 Fe3a O2 O2 37.5(3) no . . 8_665
S2 Fe3a O2 C27 -74.1(6) no . . .
S2 Fe3a O2 C27 10.0(3) no . . 8_665
O2 Fe3a S2 Fe1 137.62(15) no . . .
O2 Fe3a S2 Fe2 -141.25(15) no . . .
O2 Fe3a S2 Fe2a -147.10(14) no . . .
S2 Fe3a O2 Fe3a 129.86(10) no . 8_665 11_555
S2 Fe3a O2 Fe3 134.05(14) no . 8_665 11_555
S2 Fe3a O2 O2 -148.15(19) no . 8_665 .
S2 Fe3a O2 C27 -36.6(6) no . 8_665 8_665
S2 Fe3a O2 C27 -120.73(16) no . 8_665 .
O2 Fe3a S2 Fe1 151.19(13) no 8_665 . .
O2 Fe3a S2 Fe2 -127.68(13) no 8_665 . .
O2 Fe3a S2 Fe2a -133.53(13) no 8_665 . .
S2 Fe3a O1 Fe2 -96.9(3) no 8_665 . .
S2 Fe3a O1 Fe2 -14.1(7) no 8_665 . 8_665
S2 Fe3a O1 Fe3a 124.5(4) no 8_665 . 11_555
S2 Fe3a O1 O1 124.5(14) no 8_665 . 11_555
O1 Fe3a S2 Fe1 96.5(8) no . 8_665 .
O1 Fe3a S2 Fe2 15.3(8) no . 8_665 8_665
O1 Fe3a S2 Fe2a 21.2(8) no . 8_665 8_665
S2 Fe3a O1 Fe2 -157.5(10) no 8_665 11_555 11_555
S2 Fe3a O1 Fe2 31.7(16) no 8_665 11_555 14_665
S2 Fe3a O1 Fe3a 117.1(5) no 8_665 11_555 11_555
S2 Fe3a O1 Fe3 117.1(4) no 8_665 11_555 11_555
S2 Fe3a O1 O1 -62.9(12) no 8_665 11_555 .
O1 Fe3a S2 Fe1 112.3(6) no 11_555 8_665 .
O1 Fe3a S2 Fe2 31.2(6) no 11_555 8_665 8_665
O1 Fe3a S2 Fe2a 37.0(6) no 11_555 8_665 8_665
S2 Fe3a O2 Fe3a -129.86(10) no 8_665 . 11_555
S2 Fe3a O2 Fe3 -134.05(14) no 8_665 . 11_555
S2 Fe3a O2 O2 148.15(19) no 8_665 . 8_665
S2 Fe3a O2 C27 36.6(6) no 8_665 . .
S2 Fe3a O2 C27 120.73(16) no 8_665 . 8_665
O2 Fe3a S2 Fe1 -151.19(13) no . 8_665 .
O2 Fe3a S2 Fe2 127.68(13) no . 8_665 8_665
O2 Fe3a S2 Fe2a 133.53(13) no . 8_665 8_665
S2 Fe3a O2 Fe3a -119.46(12) no 8_665 8_665 11_555
S2 Fe3a O2 Fe3 -115.26(14) no 8_665 8_665 11_555
S2 Fe3a O2 O2 -37.5(3) no 8_665 8_665 .
S2 Fe3a O2 C27 74.1(6) no 8_665 8_665 8_665
S2 Fe3a O2 C27 -10.0(3) no 8_665 8_665 .
O2 Fe3a S2 Fe1 -137.62(15) no 8_665 8_665 .
O2 Fe3a S2 Fe2 141.25(15) no 8_665 8_665 8_665
O2 Fe3a S2 Fe2a 147.10(14) no 8_665 8_665 8_665
O1 Fe3a O2 Fe3a -10.7(5) no . . 11_555
O1 Fe3a O2 Fe3 -14.9(5) no . . 11_555
O1 Fe3a O2 O2 -92.7(5) no . . 8_665
O1 Fe3a O2 C27 155.7(7) no . . .
O1 Fe3a O2 C27 -120.1(5) no . . 8_665
O2 Fe3a O1 Fe2 149.9(4) no . . .
O2 Fe3a O1 Fe2 -127.3(4) no . . 8_665
O2 Fe3a O1 Fe3a 11.3(5) no . . 11_555
O2 Fe3a O1 O1 11.3(16) no . . 11_555
O1 Fe3a O2 Fe3a 10.7(5) no . 8_665 11_555
O1 Fe3a O2 Fe3 14.9(5) no . 8_665 11_555
O1 Fe3a O2 O2 92.7(5) no . 8_665 .
O1 Fe3a O2 C27 -155.7(7) no . 8_665 8_665
O1 Fe3a O2 C27 120.1(5) no . 8_665 .
O2 Fe3a O1 Fe2 127.3(4) no 8_665 . .
O2 Fe3a O1 Fe2 -149.9(4) no 8_665 . 8_665
O2 Fe3a O1 Fe3a -11.3(5) no 8_665 . 11_555
O2 Fe3a O1 O1 -11.3(16) no 8_665 . 11_555
O1 Fe3a O2 Fe3a -7.5(4) no 11_555 . 11_555
O1 Fe3a O2 Fe3 -11.7(4) no 11_555 . 11_555
O1 Fe3a O2 O2 -89.5(4) no 11_555 . 8_665
O1 Fe3a O2 C27 158.9(6) no 11_555 . .
O1 Fe3a O2 C27 -116.9(4) no 11_555 . 8_665
O2 Fe3a O1 Fe2 96.4(13) no . 11_555 11_555
O2 Fe3a O1 Fe2 -74.4(13) no . 11_555 14_665
O2 Fe3a O1 Fe3a 11.0(5) no . 11_555 11_555
O2 Fe3a O1 Fe3 11.0(3) no . 11_555 11_555
O2 Fe3a O1 O1 -169.0(11) no . 11_555 .
O1 Fe3a O2 Fe3a 7.5(4) no 11_555 8_665 11_555
O1 Fe3a O2 Fe3 11.7(4) no 11_555 8_665 11_555
O1 Fe3a O2 O2 89.5(4) no 11_555 8_665 .
O1 Fe3a O2 C27 -158.9(6) no 11_555 8_665 8_665
O1 Fe3a O2 C27 116.9(4) no 11_555 8_665 .
O2 Fe3a O1 Fe2 74.4(13) no 8_665 11_555 11_555
O2 Fe3a O1 Fe2 -96.4(13) no 8_665 11_555 14_665
O2 Fe3a O1 Fe3a -11.0(5) no 8_665 11_555 11_555
O2 Fe3a O1 Fe3 -11.0(3) no 8_665 11_555 11_555
O2 Fe3a O1 O1 169.0(11) no 8_665 11_555 .
O2 Fe3a O2 Fe3a -82.0(3) no . 8_665 11_555
O2 Fe3a O2 Fe3 -77.8(3) no . 8_665 11_555
O2 Fe3a O2 O2 0.0(2) no . 8_665 .
O2 Fe3a O2 C27 111.6(7) no . 8_665 8_665
O2 Fe3a O2 C27 27.4(3) no . 8_665 .
O2 Fe3a O2 Fe3a 82.0(3) no 8_665 . 11_555
O2 Fe3a O2 Fe3 77.8(3) no 8_665 . 11_555
O2 Fe3a O2 O2 0.0(2) no 8_665 . 8_665
O2 Fe3a O2 C27 -111.6(7) no 8_665 . .
O2 Fe3a O2 C27 -27.4(3) no 8_665 . 8_665
Fe1 Fe3 S1 Fe2 -38.3(5) no . . .
Fe1 Fe3 S1 Fe2 38.3(5) no . . 8_665
Fe1 Fe3 S1 Fe2 -121.5(10) no . . 11_555
Fe1 Fe3 S1 Fe2 121.5(10) no . . 14_665
Fe1 Fe3 S2 Fe1 0.000(14) no . . .
Fe1 Fe3 S2 Fe2 76.92(3) no . . .
Fe1 Fe3 S2 Fe2a 70.30(4) no . . .
Fe1 Fe3 S2 Fe1 0.000(14) no . 8_665 .
Fe1 Fe3 S2 Fe2 -76.92(3) no . 8_665 8_665
Fe1 Fe3 S2 Fe2a -70.30(4) no . 8_665 8_665
Fe1 Fe3 O1 Fe2 -41.2(4) no . . .
Fe1 Fe3 O1 Fe2 41.2(4) no . . 8_665
Fe2 Fe3 S1 Fe2 -0.000(19) no . . .
Fe2 Fe3 S1 Fe2 76.6(4) no . . 8_665
Fe2 Fe3 S1 Fe2 -83.2(12) no . . 11_555
Fe2 Fe3 S1 Fe2 159.8(14) no . . 14_665
Fe2 Fe3 S1 Fe3a -141.7(11) no . . 11_555
Fe2 Fe3 S1 Fe3 -141.7(8) no . . 11_555
Fe2 Fe3 S2 Fe1 -76.92(4) no . . .
Fe2 Fe3 S2 Fe2 0.000(19) no . . .
Fe2 Fe3 S2 Fe2a -6.62(3) no . . .
Fe2 Fe3 S2 Fe1 41.01(4) no . 8_665 .
Fe2 Fe3 S2 Fe2 -35.91(4) no . 8_665 8_665
Fe2 Fe3 S2 Fe2a -29.28(5) no . 8_665 8_665
Fe2 Fe3 O1 Fe2 0.00(2) no . . .
Fe2 Fe3 O1 Fe2 82.3(8) no . . 8_665
Fe2 Fe3 O1 Fe3a -138.8(7) no . . 11_555
Fe2 Fe3 O1 O1 -138.8(15) no . . 11_555
Fe2 Fe3 O2 Fe3a 16.1(3) no . . 11_555
Fe2 Fe3 O2 Fe3 10.2(3) no . . 11_555
Fe2 Fe3 O2 O2 -62.7(4) no . . 8_665
Fe2 Fe3 O2 C27 -170.8(3) no . . .
Fe2 Fe3 O2 C27 -99.61(18) no . . 8_665
Fe2 Fe3 O2 Fe3a 50.64(18) no . 8_665 11_555
Fe2 Fe3 O2 Fe3 56.5(3) no . 8_665 11_555
Fe2 Fe3 O2 O2 129.4(3) no . 8_665 .
Fe2 Fe3 O2 C27 -122.5(4) no . 8_665 8_665
Fe2 Fe3 O2 C27 166.31(11) no . 8_665 .
Fe2 Fe3 S1 Fe2 -76.6(4) no 8_665 . .
Fe2 Fe3 S1 Fe2 0.000(19) no 8_665 . 8_665
Fe2 Fe3 S1 Fe2 -159.8(14) no 8_665 . 11_555
Fe2 Fe3 S1 Fe2 83.2(12) no 8_665 . 14_665
Fe2 Fe3 S1 Fe3a 141.7(11) no 8_665 . 11_555
Fe2 Fe3 S1 Fe3 141.7(8) no 8_665 . 11_555
Fe2 Fe3 S2 Fe1 -41.01(4) no 8_665 . .
Fe2 Fe3 S2 Fe2 35.91(4) no 8_665 . .
Fe2 Fe3 S2 Fe2a 29.28(5) no 8_665 . .
Fe2 Fe3 S2 Fe1 76.92(4) no 8_665 8_665 .
Fe2 Fe3 S2 Fe2 -0.000(19) no 8_665 8_665 8_665
Fe2 Fe3 S2 Fe2a 6.62(3) no 8_665 8_665 8_665
Fe2 Fe3 O1 Fe2 -82.3(8) no 8_665 . .
Fe2 Fe3 O1 Fe2 -0.00(2) no 8_665 . 8_665
Fe2 Fe3 O1 Fe3a 138.8(7) no 8_665 . 11_555
Fe2 Fe3 O1 O1 138.8(15) no 8_665 . 11_555
Fe2 Fe3 O2 Fe3a -50.64(18) no 8_665 . 11_555
Fe2 Fe3 O2 Fe3 -56.5(3) no 8_665 . 11_555
Fe2 Fe3 O2 O2 -129.4(3) no 8_665 . 8_665
Fe2 Fe3 O2 C27 122.5(4) no 8_665 . .
Fe2 Fe3 O2 C27 -166.31(11) no 8_665 . 8_665
Fe2 Fe3 O2 Fe3a -16.1(3) no 8_665 8_665 11_555
Fe2 Fe3 O2 Fe3 -10.2(3) no 8_665 8_665 11_555
Fe2 Fe3 O2 O2 62.7(4) no 8_665 8_665 .
Fe2 Fe3 O2 C27 170.8(3) no 8_665 8_665 8_665
Fe2 Fe3 O2 C27 99.61(18) no 8_665 8_665 .
S1 Fe3 S2 Fe1 -92.4(5) no . . .
S1 Fe3 S2 Fe2 -15.5(5) no . . .
S1 Fe3 S2 Fe2a -22.1(5) no . . .
S2 Fe3 S1 Fe2 14.9(5) no . . .
S2 Fe3 S1 Fe2 91.5(4) no . . 8_665
S2 Fe3 S1 Fe2 -68.3(10) no . . 11_555
S2 Fe3 S1 Fe2 174.7(10) no . . 14_665
S2 Fe3 S1 Fe3a -126.8(7) no . . 11_555
S2 Fe3 S1 Fe3 -126.8(5) no . . 11_555
S1 Fe3 S2 Fe1 92.4(5) no . 8_665 .
S1 Fe3 S2 Fe2 15.5(5) no . 8_665 8_665
S1 Fe3 S2 Fe2a 22.1(5) no . 8_665 8_665
S2 Fe3 S1 Fe2 -91.5(4) no 8_665 . .
S2 Fe3 S1 Fe2 -14.9(5) no 8_665 . 8_665
S2 Fe3 S1 Fe2 -174.7(10) no 8_665 . 11_555
S2 Fe3 S1 Fe2 68.3(10) no 8_665 . 14_665
S2 Fe3 S1 Fe3a 126.8(7) no 8_665 . 11_555
S2 Fe3 S1 Fe3 126.8(5) no 8_665 . 11_555
S1 Fe3 O2 Fe3a -9.7(6) no . . 11_555
S1 Fe3 O2 Fe3 -15.5(6) no . . 11_555
S1 Fe3 O2 O2 -88.4(6) no . . 8_665
S1 Fe3 O2 C27 163.5(7) no . . .
S1 Fe3 O2 C27 -125.3(6) no . . 8_665
O2 Fe3 S1 Fe2 153.7(5) no . . .
O2 Fe3 S1 Fe2 -129.7(5) no . . 8_665
O2 Fe3 S1 Fe2 70.5(10) no . . 11_555
O2 Fe3 S1 Fe2 -46.5(10) no . . 14_665
O2 Fe3 S1 Fe3a 12.0(7) no . . 11_555
O2 Fe3 S1 Fe3 12.0(5) no . . 11_555
S1 Fe3 O2 Fe3a 9.7(6) no . 8_665 11_555
S1 Fe3 O2 Fe3 15.5(6) no . 8_665 11_555
S1 Fe3 O2 O2 88.4(6) no . 8_665 .
S1 Fe3 O2 C27 -163.5(7) no . 8_665 8_665
S1 Fe3 O2 C27 125.3(6) no . 8_665 .
O2 Fe3 S1 Fe2 129.7(5) no 8_665 . .
O2 Fe3 S1 Fe2 -153.7(5) no 8_665 . 8_665
O2 Fe3 S1 Fe2 46.5(10) no 8_665 . 11_555
O2 Fe3 S1 Fe2 -70.5(10) no 8_665 . 14_665
O2 Fe3 S1 Fe3a -12.0(7) no 8_665 . 11_555
O2 Fe3 S1 Fe3 -12.0(5) no 8_665 . 11_555
S2 Fe3 S2 Fe1 -7.49(5) no . 8_665 .
S2 Fe3 S2 Fe2 -84.41(5) no . 8_665 8_665
S2 Fe3 S2 Fe2a -77.79(6) no . 8_665 8_665
S2 Fe3 S2 Fe1 7.49(5) no 8_665 . .
S2 Fe3 S2 Fe2 84.41(5) no 8_665 . .
S2 Fe3 S2 Fe2a 77.79(6) no 8_665 . .
S2 Fe3 O1 Fe2 11.6(5) no . . .
S2 Fe3 O1 Fe2 93.9(4) no . . 8_665
S2 Fe3 O1 Fe3a -127.2(3) no . . 11_555
S2 Fe3 O1 O1 -127.2(13) no . . 11_555
O1 Fe3 S2 Fe1 -88.3(5) no . . .
O1 Fe3 S2 Fe2 -11.3(5) no . . .
O1 Fe3 S2 Fe2a -18.0(5) no . . .
S2 Fe3 O2 Fe3a 83.0(3) no . . 11_555
S2 Fe3 O2 Fe3 77.1(3) no . . 11_555
S2 Fe3 O2 O2 4.3(4) no . . 8_665
S2 Fe3 O2 C27 -103.8(4) no . . .
S2 Fe3 O2 C27 -32.7(3) no . . 8_665
O2 Fe3 S2 Fe1 -179.4(2) no . . .
O2 Fe3 S2 Fe2 -102.5(2) no . . .
O2 Fe3 S2 Fe2a -109.1(2) no . . .
S2 Fe3 O2 Fe3a 104.39(14) no . 8_665 11_555
S2 Fe3 O2 Fe3 110.25(19) no . 8_665 11_555
S2 Fe3 O2 O2 -176.9(3) no . 8_665 .
S2 Fe3 O2 C27 -68.8(4) no . 8_665 8_665
S2 Fe3 O2 C27 -139.95(14) no . 8_665 .
O2 Fe3 S2 Fe1 -177.51(15) no 8_665 . .
O2 Fe3 S2 Fe2 -100.59(15) no 8_665 . .
O2 Fe3 S2 Fe2a -107.22(15) no 8_665 . .
S2 Fe3 O1 Fe2 -93.9(4) no 8_665 . .
S2 Fe3 O1 Fe2 -11.6(5) no 8_665 . 8_665
S2 Fe3 O1 Fe3a 127.2(3) no 8_665 . 11_555
S2 Fe3 O1 O1 127.2(13) no 8_665 . 11_555
O1 Fe3 S2 Fe1 88.3(5) no . 8_665 .
O1 Fe3 S2 Fe2 11.3(5) no . 8_665 8_665
O1 Fe3 S2 Fe2a 18.0(5) no . 8_665 8_665
S2 Fe3 O2 Fe3a -104.39(14) no 8_665 . 11_555
S2 Fe3 O2 Fe3 -110.25(19) no 8_665 . 11_555
S2 Fe3 O2 O2 176.9(3) no 8_665 . 8_665
S2 Fe3 O2 C27 68.8(4) no 8_665 . .
S2 Fe3 O2 C27 139.95(14) no 8_665 . 8_665
O2 Fe3 S2 Fe1 177.51(15) no . 8_665 .
O2 Fe3 S2 Fe2 100.59(15) no . 8_665 8_665
O2 Fe3 S2 Fe2a 107.22(15) no . 8_665 8_665
S2 Fe3 O2 Fe3a -83.0(3) no 8_665 8_665 11_555
S2 Fe3 O2 Fe3 -77.1(3) no 8_665 8_665 11_555
S2 Fe3 O2 O2 -4.3(4) no 8_665 8_665 .
S2 Fe3 O2 C27 103.8(4) no 8_665 8_665 8_665
S2 Fe3 O2 C27 32.7(3) no 8_665 8_665 .
O2 Fe3 S2 Fe1 179.4(2) no 8_665 8_665 .
O2 Fe3 S2 Fe2 102.5(2) no 8_665 8_665 8_665
O2 Fe3 S2 Fe2a 109.1(2) no 8_665 8_665 8_665
O1 Fe3 O2 Fe3a -10.7(4) no . . 11_555
O1 Fe3 O2 Fe3 -16.6(4) no . . 11_555
O1 Fe3 O2 O2 -89.5(4) no . . 8_665
O1 Fe3 O2 C27 162.4(5) no . . .
O1 Fe3 O2 C27 -126.4(4) no . . 8_665
O2 Fe3 O1 Fe2 150.7(5) no . . .
O2 Fe3 O1 Fe2 -126.9(5) no . . 8_665
O2 Fe3 O1 Fe3a 11.9(4) no . . 11_555
O2 Fe3 O1 O1 11.9(13) no . . 11_555
O1 Fe3 O2 Fe3a 10.7(4) no . 8_665 11_555
O1 Fe3 O2 Fe3 16.6(4) no . 8_665 11_555
O1 Fe3 O2 O2 89.5(4) no . 8_665 .
O1 Fe3 O2 C27 -162.4(5) no . 8_665 8_665
O1 Fe3 O2 C27 126.4(4) no . 8_665 .
O2 Fe3 O1 Fe2 126.9(5) no 8_665 . .
O2 Fe3 O1 Fe2 -150.7(5) no 8_665 . 8_665
O2 Fe3 O1 Fe3a -11.9(4) no 8_665 . 11_555
O2 Fe3 O1 O1 -11.9(13) no 8_665 . 11_555
O2 Fe3 O2 Fe3a -78.7(4) no . 8_665 11_555
O2 Fe3 O2 Fe3 -72.9(4) no . 8_665 11_555
O2 Fe3 O2 O2 -0.0(3) no . 8_665 .
O2 Fe3 O2 C27 108.1(6) no . 8_665 8_665
O2 Fe3 O2 C27 36.9(4) no . 8_665 .
O2 Fe3 O2 Fe3a 78.7(4) no 8_665 . 11_555
O2 Fe3 O2 Fe3 72.9(4) no 8_665 . 11_555
O2 Fe3 O2 O2 -0.0(3) no 8_665 . 8_665
O2 Fe3 O2 C27 -108.1(6) no 8_665 . .
O2 Fe3 O2 C27 -36.9(4) no 8_665 . 8_665
Fe1 S4 C1 C2 92.3(4) no . . .
Fe1 S4 C1 C2 -92.3(4) no . . 8_665
Fe2 S5 C14 C15 -152.77(19) no . . .
Fe2 S5 C14 C15 28.8(4) no . . 11_555
Fe2 S5 C14 C15 -28.8(4) no 11_555 . .
Fe2 S5 C14 C15 152.77(19) no 11_555 . 11_555
Fe2a S5 C14 C15 -168.9(3) no . . .
Fe2a S5 C14 C15 12.7(3) no . . 11_555
Fe2a S5 C14 C15 -12.7(3) no 11_555 . .
Fe2a S5 C14 C15 168.9(3) no 11_555 . 11_555
Fe2 O1 O1 Fe2 0(3) no . 11_555 11_555
Fe2 O1 O1 Fe2 120.2(14) no . 11_555 14_665
Fe2 O1 O1 Fe3a -119.9(15) no . 11_555 11_555
Fe2 O1 O1 Fe3a -120(3) no . 11_555 .
Fe2 O1 O1 Fe3 -119.9(13) no . 11_555 11_555
Fe2 O1 O1 Fe2 -120.2(14) no 8_665 11_555 11_555
Fe2 O1 O1 Fe2 0(3) no 8_665 11_555 14_665
Fe2 O1 O1 Fe3a 119.9(15) no 8_665 11_555 11_555
Fe2 O1 O1 Fe3a 120(3) no 8_665 11_555 .
Fe2 O1 O1 Fe3 119.9(13) no 8_665 11_555 11_555
Fe3a O1 O1 Fe2 119.9(15) no . 11_555 11_555
Fe3a O1 O1 Fe2 -119.9(15) no . 11_555 14_665
Fe3a O1 O1 Fe3a 0(3) no . 11_555 11_555
Fe3a O1 O1 Fe3a 0.00(8) no . 11_555 .
Fe3a O1 O1 Fe3 -0(3) no . 11_555 11_555
Fe3a O1 O1 Fe2 120(3) no 11_555 11_555 11_555
Fe3a O1 O1 Fe2 -120(3) no 11_555 11_555 14_665
Fe3a O1 O1 Fe3a 0.00(8) no 11_555 11_555 11_555
Fe3a O1 O1 Fe3a 0(3) no 11_555 11_555 .
Fe3a O1 O1 Fe3 -0.0(3) no 11_555 11_555 11_555
Fe3 O1 O1 Fe2 119.9(13) no . 11_555 11_555
Fe3 O1 O1 Fe2 -119.9(13) no . 11_555 14_665
Fe3 O1 O1 Fe3a 0(3) no . 11_555 11_555
Fe3 O1 O1 Fe3a 0.0(3) no . 11_555 .
Fe3 O1 O1 Fe3 0(3) no . 11_555 11_555
Fe3a O2 O2 Fe3a 0.00(5) no . 8_665 .
Fe3a O2 O2 Fe3a 73.06(13) no . 8_665 11_555
Fe3a O2 O2 Fe3 -19.73(6) no . 8_665 .
Fe3a O2 O2 Fe3 92.79(15) no . 8_665 11_555
Fe3a O2 O2 C27 -143.47(8) no . 8_665 8_665
Fe3a O2 O2 C27 -143.47(8) no . 8_665 .
Fe3a O2 C27 O2 101.0(8) no . . 8_665
Fe3a O2 C27 C27 101.0(8) no . . 8_665
Fe3a O2 C27 C28 35.5(13) no . . .
Fe3a O2 C27 C28 166.5(5) no . . 11_555
Fe3a O2 C27 C33 19.9(13) no . . 8_665
Fe3a O2 C27 C33 -177.9(5) no . . 14_665
Fe3a O2 C27 C34 155.0(5) no . . .
Fe3a O2 C27 C34 144.3(6) no . . 8_665
Fe3a O2 C27 C34 47.0(12) no . . 11_555
Fe3a O2 C27 C34 57.7(11) no . . 14_665
Fe3a O2 C27 C40 -66.5(10) no . . .
Fe3a O2 C27 C40 -91.5(7) no . . 11_555
Fe3a O2 C27 O2 40.07(19) no . 8_665 8_665
Fe3a O2 C27 C27 -139.93(19) no . 8_665 .
Fe3a O2 C27 C28 -78.3(6) no . 8_665 8_665
Fe3a O2 C27 C28 158.4(4) no . 8_665 14_665
Fe3a O2 C27 C33 -63.7(6) no . 8_665 .
Fe3a O2 C27 C33 143.8(4) no . 8_665 11_555
Fe3a O2 C27 C34 168.8(3) no . 8_665 8_665
Fe3a O2 C27 C34 176.6(2) no . 8_665 .
Fe3a O2 C27 C34 -88.7(5) no . 8_665 14_665
Fe3a O2 C27 C34 -96.5(4) no . 8_665 11_555
Fe3a O2 C27 C40 23.8(5) no . 8_665 8_665
Fe3a O2 C27 C40 56.3(2) no . 8_665 14_665
Fe3a O2 O2 Fe3a -73.06(13) no 11_555 8_665 .
Fe3a O2 O2 Fe3a 0.00(5) no 11_555 8_665 11_555
Fe3a O2 O2 Fe3 -92.79(15) no 11_555 8_665 .
Fe3a O2 O2 Fe3 19.73(6) no 11_555 8_665 11_555
Fe3a O2 O2 C27 143.47(8) no 11_555 8_665 8_665
Fe3a O2 O2 C27 143.47(8) no 11_555 8_665 .
Fe3a O2 C27 O2 -101.0(8) no 11_555 . 8_665
Fe3a O2 C27 C27 -101.0(8) no 11_555 . 8_665
Fe3a O2 C27 C28 -166.5(5) no 11_555 . .
Fe3a O2 C27 C28 -35.5(13) no 11_555 . 11_555
Fe3a O2 C27 C33 177.9(5) no 11_555 . 8_665
Fe3a O2 C27 C33 -19.9(13) no 11_555 . 14_665
Fe3a O2 C27 C34 -47.0(12) no 11_555 . .
Fe3a O2 C27 C34 -57.7(11) no 11_555 . 8_665
Fe3a O2 C27 C34 -155.0(5) no 11_555 . 11_555
Fe3a O2 C27 C34 -144.3(6) no 11_555 . 14_665
Fe3a O2 C27 C40 91.5(7) no 11_555 . .
Fe3a O2 C27 C40 66.5(10) no 11_555 . 11_555
Fe3a O2 C27 O2 -40.07(19) no 11_555 8_665 8_665
Fe3a O2 C27 C27 139.93(19) no 11_555 8_665 .
Fe3a O2 C27 C28 -158.4(4) no 11_555 8_665 8_665
Fe3a O2 C27 C28 78.3(6) no 11_555 8_665 14_665
Fe3a O2 C27 C33 -143.8(4) no 11_555 8_665 .
Fe3a O2 C27 C33 63.7(6) no 11_555 8_665 11_555
Fe3a O2 C27 C34 88.7(5) no 11_555 8_665 8_665
Fe3a O2 C27 C34 96.5(4) no 11_555 8_665 .
Fe3a O2 C27 C34 -168.8(3) no 11_555 8_665 14_665
Fe3a O2 C27 C34 -176.6(2) no 11_555 8_665 11_555
Fe3a O2 C27 C40 -56.3(2) no 11_555 8_665 8_665
Fe3a O2 C27 C40 -23.8(5) no 11_555 8_665 14_665
Fe3 O2 O2 Fe3a 19.73(5) no . 8_665 .
Fe3 O2 O2 Fe3a 92.79(15) no . 8_665 11_555
Fe3 O2 O2 Fe3 0.00(4) no . 8_665 .
Fe3 O2 O2 Fe3 112.52(18) no . 8_665 11_555
Fe3 O2 O2 C27 -123.74(9) no . 8_665 8_665
Fe3 O2 O2 C27 -123.74(9) no . 8_665 .
Fe3 O2 C27 O2 90.6(5) no . . 8_665
Fe3 O2 C27 C27 90.6(5) no . . 8_665
Fe3 O2 C27 C28 25.1(10) no . . .
Fe3 O2 C27 C28 156.1(4) no . . 11_555
Fe3 O2 C27 C33 9.5(10) no . . 8_665
Fe3 O2 C27 C33 171.7(4) no . . 14_665
Fe3 O2 C27 C34 144.5(3) no . . .
Fe3 O2 C27 C34 133.9(3) no . . 8_665
Fe3 O2 C27 C34 36.6(9) no . . 11_555
Fe3 O2 C27 C34 47.3(8) no . . 14_665
Fe3 O2 C27 C40 -76.9(6) no . . .
Fe3 O2 C27 C40 -101.9(4) no . . 11_555
Fe3 O2 C27 O2 56.85(18) no . 8_665 8_665
Fe3 O2 C27 C27 -123.15(18) no . 8_665 .
Fe3 O2 C27 C28 -61.5(6) no . 8_665 8_665
Fe3 O2 C27 C28 175.2(4) no . 8_665 14_665
Fe3 O2 C27 C33 -46.9(6) no . 8_665 .
Fe3 O2 C27 C33 160.6(4) no . 8_665 11_555
Fe3 O2 C27 C34 -174.4(3) no . 8_665 8_665
Fe3 O2 C27 C34 -166.6(3) no . 8_665 .
Fe3 O2 C27 C34 -71.9(5) no . 8_665 14_665
Fe3 O2 C27 C34 -79.7(4) no . 8_665 11_555
Fe3 O2 C27 C40 40.6(4) no . 8_665 8_665
Fe3 O2 C27 C40 73.1(3) no . 8_665 14_665
Fe3 O2 O2 Fe3a -92.79(15) no 11_555 8_665 .
Fe3 O2 O2 Fe3a -19.73(5) no 11_555 8_665 11_555
Fe3 O2 O2 Fe3 -112.52(18) no 11_555 8_665 .
Fe3 O2 O2 Fe3 0.00(4) no 11_555 8_665 11_555
Fe3 O2 O2 C27 123.74(9) no 11_555 8_665 8_665
Fe3 O2 O2 C27 123.74(9) no 11_555 8_665 .
Fe3 O2 C27 O2 -90.6(5) no 11_555 . 8_665
Fe3 O2 C27 C27 -90.6(5) no 11_555 . 8_665
Fe3 O2 C27 C28 -156.1(4) no 11_555 . .
Fe3 O2 C27 C28 -25.1(10) no 11_555 . 11_555
Fe3 O2 C27 C33 -171.7(4) no 11_555 . 8_665
Fe3 O2 C27 C33 -9.5(10) no 11_555 . 14_665
Fe3 O2 C27 C34 -36.6(9) no 11_555 . .
Fe3 O2 C27 C34 -47.3(8) no 11_555 . 8_665
Fe3 O2 C27 C34 -144.5(3) no 11_555 . 11_555
Fe3 O2 C27 C34 -133.9(3) no 11_555 . 14_665
Fe3 O2 C27 C40 101.9(4) no 11_555 . .
Fe3 O2 C27 C40 76.9(6) no 11_555 . 11_555
Fe3 O2 C27 O2 -56.85(18) no 11_555 8_665 8_665
Fe3 O2 C27 C27 123.15(18) no 11_555 8_665 .
Fe3 O2 C27 C28 -175.2(4) no 11_555 8_665 8_665
Fe3 O2 C27 C28 61.5(6) no 11_555 8_665 14_665
Fe3 O2 C27 C33 -160.6(4) no 11_555 8_665 .
Fe3 O2 C27 C33 46.9(6) no 11_555 8_665 11_555
Fe3 O2 C27 C34 71.9(5) no 11_555 8_665 8_665
Fe3 O2 C27 C34 79.7(4) no 11_555 8_665 .
Fe3 O2 C27 C34 174.4(3) no 11_555 8_665 14_665
Fe3 O2 C27 C34 166.6(3) no 11_555 8_665 11_555
Fe3 O2 C27 C40 -73.1(3) no 11_555 8_665 8_665
Fe3 O2 C27 C40 -40.6(4) no 11_555 8_665 14_665
O2 O2 C27 O2 0.0 no 8_665 . 8_665
O2 O2 C27 C27 0.0 no 8_665 . 8_665
O2 O2 C27 C28 -65.5(6) no 8_665 . .
O2 O2 C27 C28 65.5(6) no 8_665 . 11_555
O2 O2 C27 C33 -81.1(6) no 8_665 . 8_665
O2 O2 C27 C33 81.1(6) no 8_665 . 14_665
O2 O2 C27 C34 54.0(5) no 8_665 . .
O2 O2 C27 C34 43.3(3) no 8_665 . 8_665
O2 O2 C27 C34 -54.0(5) no 8_665 . 11_555
O2 O2 C27 C34 -43.3(3) no 8_665 . 14_665
O2 O2 C27 C40 -167.52(14) no 8_665 . .
O2 O2 C27 C40 167.52(14) no 8_665 . 11_555
C27 O2 O2 Fe3a 143.47(6) no . 8_665 .
C27 O2 O2 Fe3a -143.47(6) no . 8_665 11_555
C27 O2 O2 Fe3 123.74(9) no . 8_665 .
C27 O2 O2 Fe3 -123.74(9) no . 8_665 11_555
C27 O2 O2 C27 0.0 no . 8_665 8_665
C27 O2 O2 C27 0.0 no . 8_665 .
O2 O2 C27 O2 0.0 no 8_665 8_665 8_665
O2 O2 C27 C27 180.0 no 8_665 8_665 .
O2 O2 C27 C28 -118.3(5) no 8_665 8_665 8_665
O2 O2 C27 C28 118.3(5) no 8_665 8_665 14_665
O2 O2 C27 C33 -103.8(5) no 8_665 8_665 .
O2 O2 C27 C33 103.8(5) no 8_665 8_665 11_555
O2 O2 C27 C34 128.8(4) no 8_665 8_665 8_665
O2 O2 C27 C34 136.5(3) no 8_665 8_665 .
O2 O2 C27 C34 -128.8(4) no 8_665 8_665 14_665
O2 O2 C27 C34 -136.5(3) no 8_665 8_665 11_555
O2 O2 C27 C40 -16.3(3) no 8_665 8_665 8_665
O2 O2 C27 C40 16.3(3) no 8_665 8_665 14_665
C27 O2 O2 Fe3a 143.47(6) no 8_665 8_665 .
C27 O2 O2 Fe3a -143.47(6) no 8_665 8_665 11_555
C27 O2 O2 Fe3 123.74(9) no 8_665 8_665 .
C27 O2 O2 Fe3 -123.74(9) no 8_665 8_665 11_555
C27 O2 O2 C27 0.0 no 8_665 8_665 8_665
C27 O2 O2 C27 0.0 no 8_665 8_665 .
C27 O2 C27 O2 180.0 no . 8_665 8_665
C27 O2 C27 C27 0.0 no . 8_665 .
C27 O2 C27 C28 61.7(5) no . 8_665 8_665
C27 O2 C27 C28 -61.7(5) no . 8_665 14_665
C27 O2 C27 C33 76.2(5) no . 8_665 .
C27 O2 C27 C33 -76.2(5) no . 8_665 11_555
C27 O2 C27 C34 -51.2(4) no . 8_665 8_665
C27 O2 C27 C34 -43.5(3) no . 8_665 .
C27 O2 C27 C34 51.2(4) no . 8_665 14_665
C27 O2 C27 C34 43.5(3) no . 8_665 11_555
C27 O2 C27 C40 163.7(3) no . 8_665 8_665
C27 O2 C27 C40 -163.7(3) no . 8_665 14_665
C27 O2 C27 O2 0.0 no 8_665 . 8_665
C27 O2 C27 C27 0.0 no 8_665 . 8_665
C27 O2 C27 C28 -65.5(6) no 8_665 . .
C27 O2 C27 C28 65.5(6) no 8_665 . 11_555
C27 O2 C27 C33 -81.1(6) no 8_665 . 8_665
C27 O2 C27 C33 81.1(6) no 8_665 . 14_665
C27 O2 C27 C34 54.0(5) no 8_665 . .
C27 O2 C27 C34 43.3(3) no 8_665 . 8_665
C27 O2 C27 C34 -54.0(5) no 8_665 . 11_555
C27 O2 C27 C34 -43.3(3) no 8_665 . 14_665
C27 O2 C27 C40 -167.52(14) no 8_665 . .
C27 O2 C27 C40 167.52(14) no 8_665 . 11_555
O3 O3 C59 O3 -0(3) no 3_665 9_665 3_665
O3 O3 C59 C58 99(3) no 3_665 9_665 9_665
O3 O3 C59 C58 -99(3) no 3_665 9_665 11_555
C59 O3 O3 C59 -0.0(3) no 9_665 3_665 9_665
C59 O3 O3 C59 -0.0(3) no 9_665 3_665 9_665
C59 O3 O3 C60 164.1(17) no 9_665 3_665 3_665
C59 O3 O3 C60 -163.8(17) no 9_665 3_665 .
O3 O3 C59 O3 0(3) no 3_665 11_555 3_665
O3 O3 C59 C58 -99(3) no 3_665 11_555 11_555
O3 O3 C59 C58 99(3) no 3_665 11_555 9_665
C59 O3 O3 C59 -0.3(3) no 11_555 3_665 9_665
C59 O3 O3 C59 -0.3(3) no 11_555 3_665 9_665
C59 O3 O3 C60 163.8(17) no 11_555 3_665 3_665
C59 O3 O3 C60 -164.1(17) no 11_555 3_665 .
O3 O3 C60 O3 0(3) no 3_665 . 3_665
O3 O3 C60 C60 86(3) no 3_665 . 3_665
O3 O3 C60 C61 134(3) no 3_665 . .
O3 O3 C60 C61 72(4) no 3_665 . 3_665
O3 O3 C60 C61 134(3) no 3_665 . .
O3 O3 C60 C61 72(4) no 3_665 . 3_665
O3 O3 C60 C61 72(4) no 3_665 . 3_665
O3 O3 C60 C61 134(3) no 3_665 . .
O3 O3 C60 C61 72(4) no 3_665 . 3_665
O3 O3 C60 C61 134(3) no 3_665 . .
C60 O3 O3 C59 163.8(16) no . 3_665 9_665
C60 O3 O3 C59 163.8(16) no . 3_665 9_665
C60 O3 O3 C60 -32.2(6) no . 3_665 3_665
C60 O3 O3 C60 0.0(3) no . 3_665 .
O3 O3 C60 O3 0(3) no 3_665 3_665 3_665
O3 O3 C60 C60 -86(3) no 3_665 3_665 .
O3 O3 C60 C61 -72(4) no 3_665 3_665 3_665
O3 O3 C60 C61 -134(3) no 3_665 3_665 .
O3 O3 C60 C61 -72(4) no 3_665 3_665 3_665
O3 O3 C60 C61 -134(3) no 3_665 3_665 .
O3 O3 C60 C61 -134(3) no 3_665 3_665 .
O3 O3 C60 C61 -72(4) no 3_665 3_665 3_665
O3 O3 C60 C61 -134(3) no 3_665 3_665 .
O3 O3 C60 C61 -72(4) no 3_665 3_665 3_665
C60 O3 O3 C59 -164.1(16) no 3_665 3_665 9_665
C60 O3 O3 C59 -164.1(16) no 3_665 3_665 9_665
C60 O3 O3 C60 0.0(3) no 3_665 3_665 3_665
C60 O3 O3 C60 32.2(6) no 3_665 3_665 .
C59 O3 C60 O3 29(3) no 9_665 . 3_665
C59 O3 C60 C60 115(4) no 9_665 . 3_665
C59 O3 C60 C61 163(3) no 9_665 . .
C59 O3 C60 C61 101(4) no 9_665 . 3_665
C59 O3 C60 C61 163(3) no 9_665 . .
C59 O3 C60 C61 101(4) no 9_665 . 3_665
C59 O3 C60 C61 101(4) no 9_665 . 3_665
C59 O3 C60 C61 163(3) no 9_665 . .
C59 O3 C60 C61 101(4) no 9_665 . 3_665
C59 O3 C60 C61 163(3) no 9_665 . .
C60 O3 C59 O3 -29(3) no . 9_665 3_665
C60 O3 C59 C58 70(4) no . 9_665 9_665
C60 O3 C59 C58 -128(4) no . 9_665 11_555
C59 O3 C60 O3 -28(3) no 9_665 3_665 3_665
C59 O3 C60 C60 -114(4) no 9_665 3_665 .
C59 O3 C60 C61 -100(4) no 9_665 3_665 3_665
C59 O3 C60 C61 -163(3) no 9_665 3_665 .
C59 O3 C60 C61 -100(4) no 9_665 3_665 3_665
C59 O3 C60 C61 -163(3) no 9_665 3_665 .
C59 O3 C60 C61 -163(3) no 9_665 3_665 .
C59 O3 C60 C61 -100(4) no 9_665 3_665 3_665
C59 O3 C60 C61 -163(3) no 9_665 3_665 .
C59 O3 C60 C61 -100(4) no 9_665 3_665 3_665
C60 O3 C59 O3 29(3) no 3_665 9_665 3_665
C60 O3 C59 C58 128(4) no 3_665 9_665 9_665
C60 O3 C59 C58 -70(4) no 3_665 9_665 11_555
C59 O3 C60 O3 28(3) no 11_555 . 3_665
C59 O3 C60 C60 115(4) no 11_555 . 3_665
C59 O3 C60 C61 162(3) no 11_555 . .
C59 O3 C60 C61 100(4) no 11_555 . 3_665
C59 O3 C60 C61 162(3) no 11_555 . .
C59 O3 C60 C61 100(4) no 11_555 . 3_665
C59 O3 C60 C61 100(4) no 11_555 . 3_665
C59 O3 C60 C61 162(3) no 11_555 . .
C59 O3 C60 C61 100(4) no 11_555 . 3_665
C59 O3 C60 C61 162(3) no 11_555 . .
C60 O3 C59 O3 -29(3) no . 11_555 3_665
C60 O3 C59 C58 -128(4) no . 11_555 11_555
C60 O3 C59 C58 70(4) no . 11_555 9_665
C59 O3 C60 O3 -29(3) no 11_555 3_665 3_665
C59 O3 C60 C60 -115(4) no 11_555 3_665 .
C59 O3 C60 C61 -101(4) no 11_555 3_665 3_665
C59 O3 C60 C61 -163(3) no 11_555 3_665 .
C59 O3 C60 C61 -101(4) no 11_555 3_665 3_665
C59 O3 C60 C61 -163(3) no 11_555 3_665 .
C59 O3 C60 C61 -163(3) no 11_555 3_665 .
C59 O3 C60 C61 -101(4) no 11_555 3_665 3_665
C59 O3 C60 C61 -163(3) no 11_555 3_665 .
C59 O3 C60 C61 -101(4) no 11_555 3_665 3_665
C60 O3 C59 O3 29(3) no 3_665 11_555 3_665
C60 O3 C59 C58 -70(4) no 3_665 11_555 11_555
C60 O3 C59 C58 128(4) no 3_665 11_555 9_665
C60 O3 C60 O3 86(2) no . 3_665 3_665
C60 O3 C60 C60 0.0(6) no . 3_665 .
C60 O3 C60 C61 14.1(19) no . 3_665 3_665
C60 O3 C60 C61 -48.3(13) no . 3_665 .
C60 O3 C60 C61 14.1(19) no . 3_665 3_665
C60 O3 C60 C61 -48.3(13) no . 3_665 .
C60 O3 C60 C61 -48.3(13) no . 3_665 .
C60 O3 C60 C61 14.1(19) no . 3_665 3_665
C60 O3 C60 C61 -48.3(13) no . 3_665 .
C60 O3 C60 C61 14.1(19) no . 3_665 3_665
C60 O3 C60 O3 -86(2) no 3_665 . 3_665
C60 O3 C60 C60 0.0(6) no 3_665 . 3_665
C60 O3 C60 C61 48.0(13) no 3_665 . .
C60 O3 C60 C61 -14.2(19) no 3_665 . 3_665
C60 O3 C60 C61 48.0(13) no 3_665 . .
C60 O3 C60 C61 -14.2(19) no 3_665 . 3_665
C60 O3 C60 C61 -14.2(19) no 3_665 . 3_665
C60 O3 C60 C61 48.0(13) no 3_665 . .
C60 O3 C60 C61 -14.2(19) no 3_665 . 3_665
C60 O3 C60 C61 48.0(13) no 3_665 . .
S4 C1 C2 C3 179.7(3) no . . .
S4 C1 C2 C5 4.3(6) no . . .
S4 C1 C2 C3 -179.7(3) no . 8_665 8_665
S4 C1 C2 C5 -4.3(6) no . 8_665 8_665
C2 C1 C2 C3 -4.4(6) no . 8_665 8_665
C2 C1 C2 C5 171.1(4) no . 8_665 8_665
C2 C1 C2 C3 4.4(6) no 8_665 . .
C2 C1 C2 C5 -171.1(4) no 8_665 . .
C1 C2 C3 C4 -0.3(8) no . . .
C1 C2 C5 C6 72.9(6) no . . .
C1 C2 C5 C10 -117.3(5) no . . .
C3 C2 C5 C6 -102.6(5) no . . .
C3 C2 C5 C10 67.2(5) no . . .
C5 C2 C3 C4 175.5(4) no . . .
C2 C3 C4 C3 -3.7(12) no . . 8_665
C2 C5 C6 C7 172.0(3) no . . .
C2 C5 C6 C11 -6.6(5) no . . .
C2 C5 C10 C9 -170.9(3) no . . .
C2 C5 C10 C13 7.6(6) no . . .
C6 C5 C10 C9 -1.1(6) no . . .
C6 C5 C10 C13 177.4(3) no . . .
C10 C5 C6 C7 2.2(6) no . . .
C10 C5 C6 C11 -176.4(3) no . . .
C5 C6 C7 C8 -1.8(6) no . . .
C11 C6 C7 C8 176.8(4) no . . .
C6 C7 C8 C9 0.2(7) no . . .
C6 C7 C8 C12 -178.1(4) no . . .
C7 C8 C9 C10 1.0(8) no . . .
C12 C8 C9 C10 179.3(5) no . . .
C8 C9 C10 C5 -0.5(7) no . . .
C8 C9 C10 C13 -179.1(4) no . . .
S5 C14 C15 C16 177.5(2) no . . .
S5 C14 C15 C18 -5.9(5) no . . .
S5 C14 C15 C16 -177.5(2) no . 11_555 11_555
S5 C14 C15 C18 5.9(5) no . 11_555 11_555
C15 C14 C15 C16 4.1(5) no . 11_555 11_555
C15 C14 C15 C18 -172.4(3) no . 11_555 11_555
C15 C14 C15 C16 -4.1(5) no 11_555 . .
C15 C14 C15 C18 172.4(3) no 11_555 . .
C14 C15 C16 C17 1.9(5) no . . .
C14 C15 C18 C19 -78.4(4) no . . .
C14 C15 C18 C23 109.6(4) no . . .
C16 C15 C18 C19 98.1(4) no . . .
C16 C15 C18 C23 -73.9(4) no . . .
C18 C15 C16 C17 -174.8(3) no . . .
C15 C16 C17 C16 0.2(6) no . . 11_555
C15 C18 C19 C20 -169.6(3) no . . .
C15 C18 C19 C24 10.5(4) no . . .
C15 C18 C23 C22 171.6(3) no . . .
C15 C18 C23 C26 -5.6(4) no . . .
C19 C18 C23 C22 -0.4(4) no . . .
C19 C18 C23 C26 -177.6(3) no . . .
C23 C18 C19 C20 2.5(4) no . . .
C23 C18 C19 C24 -177.4(3) no . . .
C18 C19 C20 C21 -2.7(5) no . . .
C24 C19 C20 C21 177.2(3) no . . .
C19 C20 C21 C22 0.8(5) no . . .
C19 C20 C21 C25 -178.9(3) no . . .
C20 C21 C22 C23 1.5(5) no . . .
C25 C21 C22 C23 -178.8(3) no . . .
C21 C22 C23 C18 -1.7(5) no . . .
C21 C22 C23 C26 175.6(3) no . . .
O2 C27 C27 O2 0.0 no . 8_665 8_665
O2 C27 C27 O2 0.0 no . 8_665 .
O2 C27 C27 C28 -114.2(4) no . 8_665 8_665
O2 C27 C27 C28 114.2(4) no . 8_665 14_665
O2 C27 C27 C33 -106.2(4) no . 8_665 .
O2 C27 C27 C33 106.2(4) no . 8_665 11_555
O2 C27 C27 C34 120.3(3) no . 8_665 8_665
O2 C27 C27 C34 120.3(3) no . 8_665 .
O2 C27 C27 C34 -120.3(3) no . 8_665 14_665
O2 C27 C27 C34 -120.3(3) no . 8_665 11_555
O2 C27 C28 C28 61.6(11) no . . 8_665
O2 C27 C28 C29 -127.1(10) no . . .
O2 C27 C28 C32 -103.9(12) no . . 8_665
O2 C27 C28 C33 50.4(12) no . . .
O2 C27 C28 C34 74.1(13) no . . 14_665
O2 C27 C28 C35 -37.7(17) no . . 11_555
O2 C27 C28 C35 6.8(16) no . . 14_665
O2 C27 C28 C39 119.2(8) no . . 11_555
O2 C27 C28 C39 153.9(8) no . . 14_665
O2 C27 C28 C28 -61.6(11) no . 11_555 14_665
O2 C27 C28 C29 127.1(10) no . 11_555 11_555
O2 C27 C28 C32 103.9(12) no . 11_555 14_665
O2 C27 C28 C33 -50.4(12) no . 11_555 11_555
O2 C27 C28 C34 -74.1(13) no . 11_555 8_665
O2 C27 C28 C35 37.7(17) no . 11_555 .
O2 C27 C28 C35 -6.8(16) no . 11_555 8_665
O2 C27 C28 C39 -119.2(8) no . 11_555 .
O2 C27 C28 C39 -153.9(8) no . 11_555 8_665
O2 C27 C33 C28 75.3(8) no . 8_665 8_665
O2 C27 C33 C29 -153.5(11) no . 8_665 .
O2 C27 C33 C32 -126(3) no . 8_665 8_665
O2 C27 C33 C33 66.9(8) no . 8_665 .
O2 C27 C33 C34 85.2(8) no . 8_665 14_665
O2 C27 C33 C34 96.6(11) no . 8_665 11_555
O2 C27 C33 C35 42.9(11) no . 8_665 14_665
O2 C27 C33 C35 14.3(17) no . 8_665 11_555
O2 C27 C33 C39 143.2(8) no . 8_665 14_665
O2 C27 C33 C28 -75.3(8) no . 14_665 14_665
O2 C27 C33 C29 153.5(11) no . 14_665 11_555
O2 C27 C33 C32 126(3) no . 14_665 14_665
O2 C27 C33 C33 -66.9(8) no . 14_665 11_555
O2 C27 C33 C34 -85.2(8) no . 14_665 8_665
O2 C27 C33 C34 -96.6(11) no . 14_665 .
O2 C27 C33 C35 -42.9(11) no . 14_665 8_665
O2 C27 C33 C35 -14.3(17) no . 14_665 .
O2 C27 C33 C39 -143.2(8) no . 14_665 8_665
O2 C27 C34 C27 -56.4(6) no . . 8_665
O2 C27 C34 C28 -43.3(13) no . . 14_665
O2 C27 C34 C29 120.2(8) no . . 11_555
O2 C27 C34 C29 -51.4(16) no . . 14_665
O2 C27 C34 C32 102.3(9) no . . 14_665
O2 C27 C34 C33 -30.2(12) no . . 11_555
O2 C27 C34 C33 90.4(11) no . . 14_665
O2 C27 C34 C35 57.7(12) no . . .
O2 C27 C34 C35 23.0(14) no . . 8_665
O2 C27 C34 C39 -125.8(10) no . . .
O2 C27 C34 C39 -166.9(7) no . . 8_665
O2 C27 C34 C27 -54.2(5) no . 8_665 8_665
O2 C27 C34 C28 110.4(10) no . 8_665 11_555
O2 C27 C34 C29 123.1(5) no . 8_665 11_555
O2 C27 C34 C33 102.3(7) no . 8_665 14_665
O2 C27 C34 C33 -2.8(17) no . 8_665 11_555
O2 C27 C34 C35 54.3(10) no . 8_665 8_665
O2 C27 C34 C35 77.3(7) no . 8_665 .
O2 C27 C34 C39 178.9(6) no . 8_665 8_665
O2 C27 C34 C39 -149.8(8) no . 8_665 .
O2 C27 C34 C27 56.4(6) no . 11_555 8_665
O2 C27 C34 C28 43.3(13) no . 11_555 8_665
O2 C27 C34 C29 -120.2(8) no . 11_555 .
O2 C27 C34 C29 51.4(16) no . 11_555 8_665
O2 C27 C34 C32 -102.3(9) no . 11_555 8_665
O2 C27 C34 C33 30.2(12) no . 11_555 .
O2 C27 C34 C33 -90.4(11) no . 11_555 8_665
O2 C27 C34 C35 -57.7(12) no . 11_555 11_555
O2 C27 C34 C35 -23.0(14) no . 11_555 14_665
O2 C27 C34 C39 125.8(10) no . 11_555 11_555
O2 C27 C34 C39 166.9(7) no . 11_555 14_665
O2 C27 C34 C27 54.2(5) no . 14_665 8_665
O2 C27 C34 C28 -110.4(10) no . 14_665 .
O2 C27 C34 C29 -123.1(5) no . 14_665 .
O2 C27 C34 C33 -102.3(7) no . 14_665 8_665
O2 C27 C34 C33 2.8(17) no . 14_665 .
O2 C27 C34 C35 -54.3(10) no . 14_665 14_665
O2 C27 C34 C35 -77.3(7) no . 14_665 11_555
O2 C27 C34 C39 -178.9(6) no . 14_665 14_665
O2 C27 C34 C39 149.8(8) no . 14_665 11_555
O2 C27 C40 C40 -94.5(5) no . . 11_555
O2 C27 C40 C41 -27.4(5) no . . .
O2 C27 C40 C45 166.1(4) no . . .
O2 C27 C40 C45 -142.9(2) no . . 11_555
O2 C27 C40 C53 14.1(10) no . . 8_665
O2 C27 C40 C40 94.5(5) no . 11_555 .
O2 C27 C40 C41 27.4(5) no . 11_555 .
O2 C27 C40 C45 -166.1(4) no . 11_555 11_555
O2 C27 C40 C45 142.9(2) no . 11_555 .
O2 C27 C40 C53 -14.1(10) no . 11_555 14_665
O2 C27 C27 O2 0.0 no 8_665 8_665 8_665
O2 C27 C27 O2 0.0 no 8_665 8_665 .
O2 C27 C27 C28 -114.2(4) no 8_665 8_665 8_665
O2 C27 C27 C28 114.2(4) no 8_665 8_665 14_665
O2 C27 C27 C33 -106.2(4) no 8_665 8_665 .
O2 C27 C27 C33 106.2(4) no 8_665 8_665 11_555
O2 C27 C27 C34 120.3(3) no 8_665 8_665 8_665
O2 C27 C27 C34 120.3(3) no 8_665 8_665 .
O2 C27 C27 C34 -120.3(3) no 8_665 8_665 14_665
O2 C27 C27 C34 -120.3(3) no 8_665 8_665 11_555
O2 C27 C28 C28 40.0(10) no 8_665 . 8_665
O2 C27 C28 C29 -148.7(9) no 8_665 . .
O2 C27 C28 C32 -125.5(11) no 8_665 . 8_665
O2 C27 C28 C33 28.8(10) no 8_665 . .
O2 C27 C28 C34 52.5(12) no 8_665 . 14_665
O2 C27 C28 C35 -59.4(15) no 8_665 . 11_555
O2 C27 C28 C35 -14.8(14) no 8_665 . 14_665
O2 C27 C28 C39 97.6(8) no 8_665 . 11_555
O2 C27 C28 C39 132.3(7) no 8_665 . 14_665
O2 C27 C28 C28 -40.0(10) no 8_665 11_555 14_665
O2 C27 C28 C29 148.7(9) no 8_665 11_555 11_555
O2 C27 C28 C32 125.5(11) no 8_665 11_555 14_665
O2 C27 C28 C33 -28.8(10) no 8_665 11_555 11_555
O2 C27 C28 C34 -52.5(12) no 8_665 11_555 8_665
O2 C27 C28 C35 59.4(15) no 8_665 11_555 .
O2 C27 C28 C35 14.8(14) no 8_665 11_555 8_665
O2 C27 C28 C39 -97.6(8) no 8_665 11_555 .
O2 C27 C28 C39 -132.3(7) no 8_665 11_555 8_665
O2 C27 C33 C28 51.5(7) no 8_665 8_665 8_665
O2 C27 C33 C29 -177.4(10) no 8_665 8_665 .
O2 C27 C33 C32 -150(3) no 8_665 8_665 8_665
O2 C27 C33 C33 43.1(7) no 8_665 8_665 .
O2 C27 C33 C34 61.4(7) no 8_665 8_665 14_665
O2 C27 C33 C34 72.8(10) no 8_665 8_665 11_555
O2 C27 C33 C35 19.1(10) no 8_665 8_665 14_665
O2 C27 C33 C35 -9.5(16) no 8_665 8_665 11_555
O2 C27 C33 C39 119.4(7) no 8_665 8_665 14_665
O2 C27 C33 C28 -51.5(7) no 8_665 14_665 14_665
O2 C27 C33 C29 177.4(10) no 8_665 14_665 11_555
O2 C27 C33 C32 150(3) no 8_665 14_665 14_665
O2 C27 C33 C33 -43.1(7) no 8_665 14_665 11_555
O2 C27 C33 C34 -61.4(7) no 8_665 14_665 8_665
O2 C27 C33 C34 -72.8(10) no 8_665 14_665 .
O2 C27 C33 C35 -19.1(10) no 8_665 14_665 8_665
O2 C27 C33 C35 9.5(16) no 8_665 14_665 .
O2 C27 C33 C39 -119.4(7) no 8_665 14_665 8_665
O2 C27 C34 C27 -37.3(3) no 8_665 . 8_665
O2 C27 C34 C28 -24.3(12) no 8_665 . 14_665
O2 C27 C34 C29 139.2(7) no 8_665 . 11_555
O2 C27 C34 C29 -32.3(15) no 8_665 . 14_665
O2 C27 C34 C32 121.3(8) no 8_665 . 14_665
O2 C27 C34 C33 -11.1(11) no 8_665 . 11_555
O2 C27 C34 C33 109.4(10) no 8_665 . 14_665
O2 C27 C34 C35 76.7(10) no 8_665 . .
O2 C27 C34 C35 42.1(12) no 8_665 . 8_665
O2 C27 C34 C39 -106.8(10) no 8_665 . .
O2 C27 C34 C39 -147.9(7) no 8_665 . 8_665
O2 C27 C34 C27 -37.9(3) no 8_665 8_665 8_665
O2 C27 C34 C28 126.7(10) no 8_665 8_665 11_555
O2 C27 C34 C29 139.4(5) no 8_665 8_665 11_555
O2 C27 C34 C33 118.6(6) no 8_665 8_665 14_665
O2 C27 C34 C33 13.5(15) no 8_665 8_665 11_555
O2 C27 C34 C35 70.5(8) no 8_665 8_665 8_665
O2 C27 C34 C35 93.6(6) no 8_665 8_665 .
O2 C27 C34 C39 -164.8(6) no 8_665 8_665 8_665
O2 C27 C34 C39 -133.5(8) no 8_665 8_665 .
O2 C27 C34 C27 37.3(3) no 8_665 11_555 8_665
O2 C27 C34 C28 24.3(12) no 8_665 11_555 8_665
O2 C27 C34 C29 -139.2(7) no 8_665 11_555 .
O2 C27 C34 C29 32.3(15) no 8_665 11_555 8_665
O2 C27 C34 C32 -121.3(8) no 8_665 11_555 8_665
O2 C27 C34 C33 11.1(11) no 8_665 11_555 .
O2 C27 C34 C33 -109.4(10) no 8_665 11_555 8_665
O2 C27 C34 C35 -76.7(10) no 8_665 11_555 11_555
O2 C27 C34 C35 -42.1(12) no 8_665 11_555 14_665
O2 C27 C34 C39 106.8(10) no 8_665 11_555 11_555
O2 C27 C34 C39 147.9(7) no 8_665 11_555 14_665
O2 C27 C34 C27 37.9(3) no 8_665 14_665 8_665
O2 C27 C34 C28 -126.7(10) no 8_665 14_665 .
O2 C27 C34 C29 -139.4(5) no 8_665 14_665 .
O2 C27 C34 C33 -118.6(6) no 8_665 14_665 8_665
O2 C27 C34 C33 -13.5(15) no 8_665 14_665 .
O2 C27 C34 C35 -70.5(8) no 8_665 14_665 14_665
O2 C27 C34 C35 -93.6(6) no 8_665 14_665 11_555
O2 C27 C34 C39 164.8(6) no 8_665 14_665 14_665
O2 C27 C34 C39 133.5(8) no 8_665 14_665 11_555
O2 C27 C40 C40 -101.4(6) no 8_665 . 11_555
O2 C27 C40 C41 -34.3(6) no 8_665 . .
O2 C27 C40 C45 159.2(4) no 8_665 . .
O2 C27 C40 C45 -149.9(3) no 8_665 . 11_555
O2 C27 C40 C53 7.2(11) no 8_665 . 8_665
O2 C27 C40 C40 101.4(6) no 8_665 11_555 .
O2 C27 C40 C41 34.4(6) no 8_665 11_555 .
O2 C27 C40 C45 -159.2(4) no 8_665 11_555 11_555
O2 C27 C40 C45 149.9(3) no 8_665 11_555 .
O2 C27 C40 C53 -7.2(11) no 8_665 11_555 14_665
C27 C27 C28 C28 -0.0(9) no 8_665 . 8_665
C27 C27 C28 C29 171.2(11) no 8_665 . .
C27 C27 C28 C32 -165.5(13) no 8_665 . 8_665
C27 C27 C28 C33 -11.2(9) no 8_665 . .
C27 C27 C28 C34 12.5(11) no 8_665 . 14_665
C27 C27 C28 C35 -99.4(14) no 8_665 . 11_555
C27 C27 C28 C35 -54.9(13) no 8_665 . 14_665
C27 C27 C28 C39 57.5(8) no 8_665 . 11_555
C27 C27 C28 C39 92.3(8) no 8_665 . 14_665
C28 C27 C27 O2 114.2(6) no . 8_665 8_665
C28 C27 C27 O2 114.2(6) no . 8_665 .
C28 C27 C27 C28 0.0(6) no . 8_665 8_665
C28 C27 C27 C28 -131.6(8) no . 8_665 14_665
C28 C27 C27 C33 7.9(6) no . 8_665 .
C28 C27 C27 C33 -139.6(7) no . 8_665 11_555
C28 C27 C27 C34 -125.5(8) no . 8_665 8_665
C28 C27 C27 C34 -125.5(8) no . 8_665 .
C28 C27 C27 C34 -6.1(5) no . 8_665 14_665
C28 C27 C27 C34 -6.1(5) no . 8_665 11_555
C27 C27 C28 C28 0.0(9) no 8_665 11_555 14_665
C27 C27 C28 C29 -171.2(11) no 8_665 11_555 11_555
C27 C27 C28 C32 165.5(13) no 8_665 11_555 14_665
C27 C27 C28 C33 11.2(9) no 8_665 11_555 11_555
C27 C27 C28 C34 -12.5(11) no 8_665 11_555 8_665
C27 C27 C28 C35 99.4(14) no 8_665 11_555 .
C27 C27 C28 C35 54.9(13) no 8_665 11_555 8_665
C27 C27 C28 C39 -57.5(8) no 8_665 11_555 .
C27 C27 C28 C39 -92.3(8) no 8_665 11_555 8_665
C28 C27 C27 O2 -114.2(6) no 11_555 8_665 8_665
C28 C27 C27 O2 -114.2(6) no 11_555 8_665 .
C28 C27 C27 C28 131.6(8) no 11_555 8_665 8_665
C28 C27 C27 C28 -0.0(6) no 11_555 8_665 14_665
C28 C27 C27 C33 139.6(7) no 11_555 8_665 .
C28 C27 C27 C33 -7.9(6) no 11_555 8_665 11_555
C28 C27 C27 C34 6.1(5) no 11_555 8_665 8_665
C28 C27 C27 C34 6.1(5) no 11_555 8_665 .
C28 C27 C27 C34 125.5(8) no 11_555 8_665 14_665
C28 C27 C27 C34 125.5(8) no 11_555 8_665 11_555
C27 C27 C33 C28 8.4(6) no 8_665 8_665 8_665
C27 C27 C33 C29 139.5(11) no 8_665 8_665 .
C27 C27 C33 C32 167(3) no 8_665 8_665 8_665
C27 C27 C33 C33 -0.0(7) no 8_665 8_665 .
C27 C27 C33 C34 18.3(7) no 8_665 8_665 14_665
C27 C27 C33 C34 29.7(10) no 8_665 8_665 11_555
C27 C27 C33 C35 -24.0(9) no 8_665 8_665 14_665
C27 C27 C33 C35 -52.6(15) no 8_665 8_665 11_555
C27 C27 C33 C39 76.3(6) no 8_665 8_665 14_665
C33 C27 C27 O2 106.2(5) no 8_665 8_665 8_665
C33 C27 C27 O2 106.2(5) no 8_665 8_665 .
C33 C27 C27 C28 -7.9(6) no 8_665 8_665 8_665
C33 C27 C27 C28 -139.6(7) no 8_665 8_665 14_665
C33 C27 C27 C33 0.0(6) no 8_665 8_665 .
C33 C27 C27 C33 -147.5(7) no 8_665 8_665 11_555
C33 C27 C27 C34 -133.4(7) no 8_665 8_665 8_665
C33 C27 C27 C34 -133.4(7) no 8_665 8_665 .
C33 C27 C27 C34 -14.1(5) no 8_665 8_665 14_665
C33 C27 C27 C34 -14.1(5) no 8_665 8_665 11_555
C27 C27 C33 C28 -8.4(6) no 8_665 14_665 14_665
C27 C27 C33 C29 -139.5(11) no 8_665 14_665 11_555
C27 C27 C33 C32 -167(3) no 8_665 14_665 14_665
C27 C27 C33 C33 0.0(7) no 8_665 14_665 11_555
C27 C27 C33 C34 -18.3(7) no 8_665 14_665 8_665
C27 C27 C33 C34 -29.7(10) no 8_665 14_665 .
C27 C27 C33 C35 24.0(9) no 8_665 14_665 8_665
C27 C27 C33 C35 52.6(15) no 8_665 14_665 .
C27 C27 C33 C39 -76.3(6) no 8_665 14_665 8_665
C33 C27 C27 O2 -106.2(5) no 14_665 8_665 8_665
C33 C27 C27 O2 -106.2(5) no 14_665 8_665 .
C33 C27 C27 C28 139.6(7) no 14_665 8_665 8_665
C33 C27 C27 C28 7.9(6) no 14_665 8_665 14_665
C33 C27 C27 C33 147.5(7) no 14_665 8_665 .
C33 C27 C27 C33 -0.0(6) no 14_665 8_665 11_555
C33 C27 C27 C34 14.1(5) no 14_665 8_665 8_665
C33 C27 C27 C34 14.1(5) no 14_665 8_665 .
C33 C27 C27 C34 133.4(7) no 14_665 8_665 14_665
C33 C27 C27 C34 133.4(7) no 14_665 8_665 11_555
C27 C27 C34 C27 0.0(4) no 8_665 . 8_665
C27 C27 C34 C28 13.0(10) no 8_665 . 14_665
C27 C27 C34 C29 176.6(9) no 8_665 . 11_555
C27 C27 C34 C29 5.0(13) no 8_665 . 14_665
C27 C27 C34 C32 158.6(9) no 8_665 . 14_665
C27 C27 C34 C33 26.2(9) no 8_665 . 11_555
C27 C27 C34 C33 146.7(12) no 8_665 . 14_665
C27 C27 C34 C35 114.1(11) no 8_665 . .
C27 C27 C34 C35 79.4(11) no 8_665 . 8_665
C27 C27 C34 C39 -69.4(10) no 8_665 . .
C27 C27 C34 C39 -110.6(8) no 8_665 . 8_665
C34 C27 C27 O2 -120.3(6) no . 8_665 8_665
C34 C27 C27 O2 -120.3(6) no . 8_665 .
C34 C27 C27 C28 125.5(7) no . 8_665 8_665
C34 C27 C27 C28 -6.1(5) no . 8_665 14_665
C34 C27 C27 C33 133.4(7) no . 8_665 .
C34 C27 C27 C33 -14.1(6) no . 8_665 11_555
C34 C27 C27 C34 0.0(5) no . 8_665 8_665
C34 C27 C27 C34 0.0(5) no . 8_665 .
C34 C27 C27 C34 119.4(7) no . 8_665 14_665
C34 C27 C27 C34 119.4(7) no . 8_665 11_555
C27 C27 C34 C27 -0.0(4) no 8_665 8_665 8_665
C27 C27 C34 C28 164.6(13) no 8_665 8_665 11_555
C27 C27 C34 C29 177.3(8) no 8_665 8_665 11_555
C27 C27 C34 C33 156.5(9) no 8_665 8_665 14_665
C27 C27 C34 C33 51.5(15) no 8_665 8_665 11_555
C27 C27 C34 C35 108.5(10) no 8_665 8_665 8_665
C27 C27 C34 C35 131.5(9) no 8_665 8_665 .
C27 C27 C34 C39 -126.9(8) no 8_665 8_665 8_665
C27 C27 C34 C39 -95.6(9) no 8_665 8_665 .
C34 C27 C27 O2 -120.3(6) no 8_665 8_665 8_665
C34 C27 C27 O2 -120.3(6) no 8_665 8_665 .
C34 C27 C27 C28 125.5(8) no 8_665 8_665 8_665
C34 C27 C27 C28 -6.1(5) no 8_665 8_665 14_665
C34 C27 C27 C33 133.4(8) no 8_665 8_665 .
C34 C27 C27 C33 -14.1(5) no 8_665 8_665 11_555
C34 C27 C27 C34 0.0(5) no 8_665 8_665 8_665
C34 C27 C27 C34 -0.0(5) no 8_665 8_665 .
C34 C27 C27 C34 119.4(7) no 8_665 8_665 14_665
C34 C27 C27 C34 119.4(7) no 8_665 8_665 11_555
C27 C27 C34 C27 0.0(4) no 8_665 11_555 8_665
C27 C27 C34 C28 -13.0(10) no 8_665 11_555 8_665
C27 C27 C34 C29 -176.6(9) no 8_665 11_555 .
C27 C27 C34 C29 -5.0(13) no 8_665 11_555 8_665
C27 C27 C34 C32 -158.6(9) no 8_665 11_555 8_665
C27 C27 C34 C33 -26.2(9) no 8_665 11_555 .
C27 C27 C34 C33 -146.7(12) no 8_665 11_555 8_665
C27 C27 C34 C35 -114.1(11) no 8_665 11_555 11_555
C27 C27 C34 C35 -79.4(11) no 8_665 11_555 14_665
C27 C27 C34 C39 69.4(10) no 8_665 11_555 11_555
C27 C27 C34 C39 110.6(8) no 8_665 11_555 14_665
C34 C27 C27 O2 120.3(6) no 11_555 8_665 8_665
C34 C27 C27 O2 120.3(6) no 11_555 8_665 .
C34 C27 C27 C28 6.1(5) no 11_555 8_665 8_665
C34 C27 C27 C28 -125.5(7) no 11_555 8_665 14_665
C34 C27 C27 C33 14.1(6) no 11_555 8_665 .
C34 C27 C27 C33 -133.4(7) no 11_555 8_665 11_555
C34 C27 C27 C34 -119.4(7) no 11_555 8_665 8_665
C34 C27 C27 C34 -119.4(7) no 11_555 8_665 .
C34 C27 C27 C34 -0.0(5) no 11_555 8_665 14_665
C34 C27 C27 C34 0.0(5) no 11_555 8_665 11_555
C27 C27 C34 C27 0.0(4) no 8_665 14_665 8_665
C27 C27 C34 C28 -164.6(13) no 8_665 14_665 .
C27 C27 C34 C29 -177.3(8) no 8_665 14_665 .
C27 C27 C34 C33 -156.5(9) no 8_665 14_665 8_665
C27 C27 C34 C33 -51.5(15) no 8_665 14_665 .
C27 C27 C34 C35 -108.5(10) no 8_665 14_665 14_665
C27 C27 C34 C35 -131.5(9) no 8_665 14_665 11_555
C27 C27 C34 C39 126.9(8) no 8_665 14_665 14_665
C27 C27 C34 C39 95.6(9) no 8_665 14_665 11_555
C34 C27 C27 O2 120.3(6) no 14_665 8_665 8_665
C34 C27 C27 O2 120.3(6) no 14_665 8_665 .
C34 C27 C27 C28 6.1(5) no 14_665 8_665 8_665
C34 C27 C27 C28 -125.5(8) no 14_665 8_665 14_665
C34 C27 C27 C33 14.1(5) no 14_665 8_665 .
C34 C27 C27 C33 -133.4(8) no 14_665 8_665 11_555
C34 C27 C27 C34 -119.4(7) no 14_665 8_665 8_665
C34 C27 C27 C34 -119.4(7) no 14_665 8_665 .
C34 C27 C27 C34 -0.0(5) no 14_665 8_665 14_665
C34 C27 C27 C34 0.0(5) no 14_665 8_665 11_555
C28 C27 C28 C28 58.6(14) no . 11_555 14_665
C28 C27 C28 C29 -112.7(12) no . 11_555 11_555
C28 C27 C28 C32 -135.9(12) no . 11_555 14_665
C28 C27 C28 C33 69.7(13) no . 11_555 11_555
C28 C27 C28 C34 46.0(16) no . 11_555 8_665
C28 C27 C28 C35 157.9(12) no . 11_555 .
C28 C27 C28 C35 113.4(13) no . 11_555 8_665
C28 C27 C28 C39 1.0(14) no . 11_555 .
C28 C27 C28 C39 -33.8(13) no . 11_555 8_665
C28 C27 C28 C28 -58.6(14) no 11_555 . 8_665
C28 C27 C28 C29 112.7(12) no 11_555 . .
C28 C27 C28 C32 135.9(12) no 11_555 . 8_665
C28 C27 C28 C33 -69.7(13) no 11_555 . .
C28 C27 C28 C34 -46.0(16) no 11_555 . 14_665
C28 C27 C28 C35 -157.9(12) no 11_555 . 11_555
C28 C27 C28 C35 -113.4(13) no 11_555 . 14_665
C28 C27 C28 C39 -1.0(14) no 11_555 . 11_555
C28 C27 C28 C39 33.8(13) no 11_555 . 14_665
C28 C27 C33 C28 55.1(14) no . 14_665 14_665
C28 C27 C33 C29 -76.1(17) no . 14_665 11_555
C28 C27 C33 C32 -103(3) no . 14_665 14_665
C28 C27 C33 C33 63.5(14) no . 14_665 11_555
C28 C27 C33 C34 45.2(14) no . 14_665 8_665
C28 C27 C33 C34 33.7(17) no . 14_665 .
C28 C27 C33 C35 87.5(14) no . 14_665 8_665
C28 C27 C33 C35 116.0(16) no . 14_665 .
C28 C27 C33 C39 -12.8(14) no . 14_665 8_665
C33 C27 C28 C28 -68.3(16) no 14_665 . 8_665
C33 C27 C28 C29 102.9(14) no 14_665 . .
C33 C27 C28 C32 126.2(13) no 14_665 . 8_665
C33 C27 C28 C33 -79.5(15) no 14_665 . .
C33 C27 C28 C34 -55.8(18) no 14_665 . 14_665
C33 C27 C28 C35 -167.7(12) no 14_665 . 11_555
C33 C27 C28 C35 -123.2(13) no 14_665 . 14_665
C33 C27 C28 C39 -10.8(16) no 14_665 . 11_555
C33 C27 C28 C39 24.0(16) no 14_665 . 14_665
C28 C27 C34 C27 58.1(8) no . . 8_665
C28 C27 C34 C28 71.1(14) no . . 14_665
C28 C27 C34 C29 -125.4(9) no . . 11_555
C28 C27 C34 C29 63.1(18) no . . 14_665
C28 C27 C34 C32 -143.3(9) no . . 14_665
C28 C27 C34 C33 84.3(13) no . . 11_555
C28 C27 C34 C33 -155.2(11) no . . 14_665
C28 C27 C34 C35 172.1(10) no . . .
C28 C27 C34 C35 137.5(11) no . . 8_665
C28 C27 C34 C39 -11.4(15) no . . .
C28 C27 C34 C39 -52.5(12) no . . 8_665
C34 C27 C28 C28 -52.8(13) no . . 8_665
C34 C27 C28 C29 118.4(11) no . . .
C34 C27 C28 C32 141.6(11) no . . 8_665
C34 C27 C28 C33 -64.0(12) no . . .
C34 C27 C28 C34 -40.3(15) no . . 14_665
C34 C27 C28 C35 -152.2(13) no . . 11_555
C34 C27 C28 C35 -107.7(13) no . . 14_665
C34 C27 C28 C39 4.7(12) no . . 11_555
C34 C27 C28 C39 39.5(12) no . . 14_665
C28 C27 C34 C27 54.4(7) no . 8_665 8_665
C28 C27 C34 C28 -141.0(12) no . 8_665 11_555
C28 C27 C34 C29 -128.3(8) no . 8_665 11_555
C28 C27 C34 C33 -149.1(9) no . 8_665 14_665
C28 C27 C34 C33 105.8(17) no . 8_665 11_555
C28 C27 C34 C35 162.8(9) no . 8_665 8_665
C28 C27 C34 C35 -174.1(8) no . 8_665 .
C28 C27 C34 C39 -72.5(8) no . 8_665 8_665
C28 C27 C34 C39 -41.2(11) no . 8_665 .
C34 C27 C28 C28 -41.7(11) no 8_665 . 8_665
C34 C27 C28 C29 129.6(10) no 8_665 . .
C34 C27 C28 C32 152.8(11) no 8_665 . 8_665
C34 C27 C28 C33 -52.9(11) no 8_665 . .
C34 C27 C28 C34 -29.2(14) no 8_665 . 14_665
C34 C27 C28 C35 -141.1(13) no 8_665 . 11_555
C34 C27 C28 C35 -96.5(13) no 8_665 . 14_665
C34 C27 C28 C39 15.9(10) no 8_665 . 11_555
C34 C27 C28 C39 50.6(10) no 8_665 . 14_665
C28 C27 C34 C27 164.6(17) no . 14_665 8_665
C28 C27 C34 C28 0.0(12) no . 14_665 .
C28 C27 C34 C29 -12.7(13) no . 14_665 .
C28 C27 C34 C33 8.1(13) no . 14_665 8_665
C28 C27 C34 C33 113(3) no . 14_665 .
C28 C27 C34 C35 56.2(15) no . 14_665 14_665
C28 C27 C34 C35 33.1(13) no . 14_665 11_555
C28 C27 C34 C39 -68.4(15) no . 14_665 14_665
C28 C27 C34 C39 -99.8(17) no . 14_665 11_555
C34 C27 C28 C28 -12.5(10) no 14_665 . 8_665
C34 C27 C28 C29 159(3) no 14_665 . .
C34 C27 C28 C32 -178(3) no 14_665 . 8_665
C34 C27 C28 C33 -23.7(11) no 14_665 . .
C34 C27 C28 C34 0.0(10) no 14_665 . 14_665
C34 C27 C28 C35 -112(3) no 14_665 . 11_555
C34 C27 C28 C35 -67.4(16) no 14_665 . 14_665
C34 C27 C28 C39 45.0(12) no 14_665 . 11_555
C34 C27 C28 C39 79.8(15) no 14_665 . 14_665
C28 C27 C40 C40 156.8(8) no . . 11_555
C28 C27 C40 C41 -136.1(7) no . . .
C28 C27 C40 C45 57.4(8) no . . .
C28 C27 C40 C45 108.4(6) no . . 11_555
C28 C27 C40 C53 -94.6(12) no . . 8_665
C40 C27 C28 C28 174.9(9) no . . 8_665
C40 C27 C28 C29 -13.9(12) no . . .
C40 C27 C28 C32 9.4(14) no . . 8_665
C40 C27 C28 C33 163.7(8) no . . .
C40 C27 C28 C34 -172.6(11) no . . 14_665
C40 C27 C28 C35 75.5(15) no . . 11_555
C40 C27 C28 C35 120.0(12) no . . 14_665
C40 C27 C28 C39 -127.6(8) no . . 11_555
C40 C27 C28 C39 -92.8(8) no . . 14_665
C28 C27 C40 C40 -26.0(9) no . 11_555 .
C28 C27 C40 C41 -93.0(10) no . 11_555 .
C28 C27 C40 C45 73.4(9) no . 11_555 11_555
C28 C27 C40 C45 22.4(9) no . 11_555 .
C28 C27 C40 C53 -134.6(9) no . 11_555 14_665
C40 C27 C28 C28 -175.1(8) no 11_555 . 8_665
C40 C27 C28 C29 -3.8(14) no 11_555 . .
C40 C27 C28 C32 19.4(17) no 11_555 . 8_665
C40 C27 C28 C33 173.7(7) no 11_555 . .
C40 C27 C28 C34 -162.6(11) no 11_555 . 14_665
C40 C27 C28 C35 85.6(15) no 11_555 . 11_555
C40 C27 C28 C35 130.1(11) no 11_555 . 14_665
C40 C27 C28 C39 -117.5(9) no 11_555 . 11_555
C40 C27 C28 C39 -82.8(10) no 11_555 . 14_665
C28 C27 C33 C28 -55.1(14) no 11_555 8_665 8_665
C28 C27 C33 C29 76.1(17) no 11_555 8_665 .
C28 C27 C33 C32 103(3) no 11_555 8_665 8_665
C28 C27 C33 C33 -63.5(14) no 11_555 8_665 .
C28 C27 C33 C34 -45.2(14) no 11_555 8_665 14_665
C28 C27 C33 C34 -33.7(17) no 11_555 8_665 11_555
C28 C27 C33 C35 -87.5(14) no 11_555 8_665 14_665
C28 C27 C33 C35 -116.0(16) no 11_555 8_665 11_555
C28 C27 C33 C39 12.8(14) no 11_555 8_665 14_665
C33 C27 C28 C28 68.3(16) no 8_665 11_555 14_665
C33 C27 C28 C29 -102.9(14) no 8_665 11_555 11_555
C33 C27 C28 C32 -126.2(13) no 8_665 11_555 14_665
C33 C27 C28 C33 79.5(15) no 8_665 11_555 11_555
C33 C27 C28 C34 55.8(18) no 8_665 11_555 8_665
C33 C27 C28 C35 167.7(12) no 8_665 11_555 .
C33 C27 C28 C35 123.2(13) no 8_665 11_555 8_665
C33 C27 C28 C39 10.8(16) no 8_665 11_555 .
C33 C27 C28 C39 -24.0(16) no 8_665 11_555 8_665
C28 C27 C34 C27 -164.6(17) no 11_555 8_665 8_665
C28 C27 C34 C28 0.0(12) no 11_555 8_665 11_555
C28 C27 C34 C29 12.7(13) no 11_555 8_665 11_555
C28 C27 C34 C33 -8.1(13) no 11_555 8_665 14_665
C28 C27 C34 C33 -113(3) no 11_555 8_665 11_555
C28 C27 C34 C35 -56.2(15) no 11_555 8_665 8_665
C28 C27 C34 C35 -33.1(13) no 11_555 8_665 .
C28 C27 C34 C39 68.4(15) no 11_555 8_665 8_665
C28 C27 C34 C39 99.8(17) no 11_555 8_665 .
C34 C27 C28 C28 12.5(10) no 8_665 11_555 14_665
C34 C27 C28 C29 -159(3) no 8_665 11_555 11_555
C34 C27 C28 C32 178(3) no 8_665 11_555 14_665
C34 C27 C28 C33 23.7(11) no 8_665 11_555 11_555
C34 C27 C28 C34 0.0(10) no 8_665 11_555 8_665
C34 C27 C28 C35 112(3) no 8_665 11_555 .
C34 C27 C28 C35 67.4(16) no 8_665 11_555 8_665
C34 C27 C28 C39 -45.0(12) no 8_665 11_555 .
C34 C27 C28 C39 -79.8(15) no 8_665 11_555 8_665
C28 C27 C34 C27 -58.1(8) no 11_555 11_555 8_665
C28 C27 C34 C28 -71.1(14) no 11_555 11_555 8_665
C28 C27 C34 C29 125.4(9) no 11_555 11_555 .
C28 C27 C34 C29 -63.1(18) no 11_555 11_555 8_665
C28 C27 C34 C32 143.3(9) no 11_555 11_555 8_665
C28 C27 C34 C33 -84.3(13) no 11_555 11_555 .
C28 C27 C34 C33 155.2(11) no 11_555 11_555 8_665
C28 C27 C34 C35 -172.1(10) no 11_555 11_555 11_555
C28 C27 C34 C35 -137.5(11) no 11_555 11_555 14_665
C28 C27 C34 C39 11.4(15) no 11_555 11_555 11_555
C28 C27 C34 C39 52.5(12) no 11_555 11_555 14_665
C34 C27 C28 C28 52.8(13) no 11_555 11_555 14_665
C34 C27 C28 C29 -118.4(11) no 11_555 11_555 11_555
C34 C27 C28 C32 -141.6(11) no 11_555 11_555 14_665
C34 C27 C28 C33 64.0(12) no 11_555 11_555 11_555
C34 C27 C28 C34 40.3(15) no 11_555 11_555 8_665
C34 C27 C28 C35 152.2(13) no 11_555 11_555 .
C34 C27 C28 C35 107.7(13) no 11_555 11_555 8_665
C34 C27 C28 C39 -4.7(12) no 11_555 11_555 .
C34 C27 C28 C39 -39.5(12) no 11_555 11_555 8_665
C28 C27 C34 C27 -54.4(7) no 11_555 14_665 8_665
C28 C27 C34 C28 141.0(12) no 11_555 14_665 .
C28 C27 C34 C29 128.3(8) no 11_555 14_665 .
C28 C27 C34 C33 149.1(9) no 11_555 14_665 8_665
C28 C27 C34 C33 -105.8(17) no 11_555 14_665 .
C28 C27 C34 C35 -162.8(9) no 11_555 14_665 14_665
C28 C27 C34 C35 174.1(8) no 11_555 14_665 11_555
C28 C27 C34 C39 72.5(8) no 11_555 14_665 14_665
C28 C27 C34 C39 41.2(11) no 11_555 14_665 11_555
C34 C27 C28 C28 41.7(11) no 14_665 11_555 14_665
C34 C27 C28 C29 -129.6(10) no 14_665 11_555 11_555
C34 C27 C28 C32 -152.8(11) no 14_665 11_555 14_665
C34 C27 C28 C33 52.9(11) no 14_665 11_555 11_555
C34 C27 C28 C34 29.2(14) no 14_665 11_555 8_665
C34 C27 C28 C35 141.1(13) no 14_665 11_555 .
C34 C27 C28 C35 96.5(13) no 14_665 11_555 8_665
C34 C27 C28 C39 -15.9(10) no 14_665 11_555 .
C34 C27 C28 C39 -50.6(10) no 14_665 11_555 8_665
C28 C27 C40 C40 26.0(9) no 11_555 . 11_555
C28 C27 C40 C41 93.1(10) no 11_555 . .
C28 C27 C40 C45 -73.4(9) no 11_555 . .
C28 C27 C40 C45 -22.4(9) no 11_555 . 11_555
C28 C27 C40 C53 134.6(9) no 11_555 . 8_665
C40 C27 C28 C28 175.1(8) no . 11_555 14_665
C40 C27 C28 C29 3.8(14) no . 11_555 11_555
C40 C27 C28 C32 -19.4(17) no . 11_555 14_665
C40 C27 C28 C33 -173.7(7) no . 11_555 11_555
C40 C27 C28 C34 162.6(11) no . 11_555 8_665
C40 C27 C28 C35 -85.6(15) no . 11_555 .
C40 C27 C28 C35 -130.1(11) no . 11_555 8_665
C40 C27 C28 C39 117.5(9) no . 11_555 .
C40 C27 C28 C39 82.8(10) no . 11_555 8_665
C28 C27 C40 C40 -156.8(8) no 11_555 11_555 .
C28 C27 C40 C41 136.1(7) no 11_555 11_555 .
C28 C27 C40 C45 -57.4(8) no 11_555 11_555 11_555
C28 C27 C40 C45 -108.4(6) no 11_555 11_555 .
C28 C27 C40 C53 94.6(12) no 11_555 11_555 14_665
C40 C27 C28 C28 -174.9(9) no 11_555 11_555 14_665
C40 C27 C28 C29 13.9(12) no 11_555 11_555 11_555
C40 C27 C28 C32 -9.4(14) no 11_555 11_555 14_665
C40 C27 C28 C33 -163.7(8) no 11_555 11_555 11_555
C40 C27 C28 C34 172.6(11) no 11_555 11_555 8_665
C40 C27 C28 C35 -75.5(15) no 11_555 11_555 .
C40 C27 C28 C35 -120.0(12) no 11_555 11_555 8_665
C40 C27 C28 C39 127.6(8) no 11_555 11_555 .
C40 C27 C28 C39 92.8(8) no 11_555 11_555 8_665
C33 C27 C33 C28 71.7(17) no 8_665 14_665 14_665
C33 C27 C33 C29 -59(2) no 8_665 14_665 11_555
C33 C27 C33 C32 -87(3) no 8_665 14_665 14_665
C33 C27 C33 C33 80.1(17) no 8_665 14_665 11_555
C33 C27 C33 C34 61.8(18) no 8_665 14_665 8_665
C33 C27 C33 C34 50(2) no 8_665 14_665 .
C33 C27 C33 C35 104.1(16) no 8_665 14_665 8_665
C33 C27 C33 C35 132.7(16) no 8_665 14_665 .
C33 C27 C33 C39 3.8(17) no 8_665 14_665 8_665
C33 C27 C33 C28 -71.7(17) no 14_665 8_665 8_665
C33 C27 C33 C29 59(2) no 14_665 8_665 .
C33 C27 C33 C32 87(3) no 14_665 8_665 8_665
C33 C27 C33 C33 -80.1(17) no 14_665 8_665 .
C33 C27 C33 C34 -61.8(18) no 14_665 8_665 14_665
C33 C27 C33 C34 -50(2) no 14_665 8_665 11_555
C33 C27 C33 C35 -104.1(16) no 14_665 8_665 14_665
C33 C27 C33 C35 -132.7(16) no 14_665 8_665 11_555
C33 C27 C33 C39 -3.8(17) no 14_665 8_665 14_665
C33 C27 C34 C27 64.8(10) no 8_665 . 8_665
C33 C27 C34 C28 77.9(16) no 8_665 . 14_665
C33 C27 C34 C29 -118.6(10) no 8_665 . 11_555
C33 C27 C34 C29 69.8(19) no 8_665 . 14_665
C33 C27 C34 C32 -136.5(9) no 8_665 . 14_665
C33 C27 C34 C33 91.0(13) no 8_665 . 11_555
C33 C27 C34 C33 -148.4(11) no 8_665 . 14_665
C33 C27 C34 C35 178.9(9) no 8_665 . .
C33 C27 C34 C35 144.2(10) no 8_665 . 8_665
C33 C27 C34 C39 -4.6(17) no 8_665 . .
C33 C27 C34 C39 -45.7(13) no 8_665 . 8_665
C34 C27 C33 C28 -46.5(12) no . 8_665 8_665
C34 C27 C33 C29 84.6(15) no . 8_665 .
C34 C27 C33 C32 112(3) no . 8_665 8_665
C34 C27 C33 C33 -54.9(12) no . 8_665 .
C34 C27 C33 C34 -36.6(12) no . 8_665 14_665
C34 C27 C33 C34 -25.2(15) no . 8_665 11_555
C34 C27 C33 C35 -78.9(13) no . 8_665 14_665
C34 C27 C33 C35 -107.5(15) no . 8_665 11_555
C34 C27 C33 C39 21.3(12) no . 8_665 14_665
C33 C27 C34 C27 57.4(8) no 8_665 8_665 8_665
C33 C27 C34 C28 -138.0(12) no 8_665 8_665 11_555
C33 C27 C34 C29 -125.3(8) no 8_665 8_665 11_555
C33 C27 C34 C33 -146.1(9) no 8_665 8_665 14_665
C33 C27 C34 C33 108.8(17) no 8_665 8_665 11_555
C33 C27 C34 C35 165.8(9) no 8_665 8_665 8_665
C33 C27 C34 C35 -171.1(8) no 8_665 8_665 .
C33 C27 C34 C39 -69.5(9) no 8_665 8_665 8_665
C33 C27 C34 C39 -38.2(12) no 8_665 8_665 .
C34 C27 C33 C28 -33.1(10) no 8_665 8_665 8_665
C34 C27 C33 C29 98.0(13) no 8_665 8_665 .
C34 C27 C33 C32 125(3) no 8_665 8_665 8_665
C34 C27 C33 C33 -41.6(10) no 8_665 8_665 .
C34 C27 C33 C34 -23.3(10) no 8_665 8_665 14_665
C34 C27 C33 C34 -11.8(13) no 8_665 8_665 11_555
C34 C27 C33 C35 -65.6(12) no 8_665 8_665 14_665
C34 C27 C33 C35 -94.1(15) no 8_665 8_665 11_555
C34 C27 C33 C39 34.7(10) no 8_665 8_665 14_665
C33 C27 C34 C27 146.7(15) no 8_665 11_555 8_665
C33 C27 C34 C28 134(2) no 8_665 11_555 8_665
C33 C27 C34 C29 -29.8(11) no 8_665 11_555 .
C33 C27 C34 C29 142(3) no 8_665 11_555 8_665
C33 C27 C34 C32 -11.9(11) no 8_665 11_555 8_665
C33 C27 C34 C33 120.5(19) no 8_665 11_555 .
C33 C27 C34 C33 -0.0(10) no 8_665 11_555 8_665
C33 C27 C34 C35 32.7(11) no 8_665 11_555 11_555
C33 C27 C34 C35 67.3(14) no 8_665 11_555 14_665
C33 C27 C34 C39 -144(2) no 8_665 11_555 11_555
C33 C27 C34 C39 -102.7(17) no 8_665 11_555 14_665
C34 C27 C33 C28 -21.3(12) no 11_555 8_665 8_665
C34 C27 C33 C29 109.8(19) no 11_555 8_665 .
C34 C27 C33 C32 137(4) no 11_555 8_665 8_665
C34 C27 C33 C33 -29.7(12) no 11_555 8_665 .
C34 C27 C33 C34 -11.4(11) no 11_555 8_665 14_665
C34 C27 C33 C34 -0.0(11) no 11_555 8_665 11_555
C34 C27 C33 C35 -53.8(13) no 11_555 8_665 14_665
C34 C27 C33 C35 -82.3(19) no 11_555 8_665 11_555
C34 C27 C33 C39 46.5(12) no 11_555 8_665 14_665
C33 C27 C34 C27 156.5(11) no 8_665 14_665 8_665
C33 C27 C34 C28 -8.1(8) no 8_665 14_665 .
C33 C27 C34 C29 -20.8(8) no 8_665 14_665 .
C33 C27 C34 C33 0.0(7) no 8_665 14_665 8_665
C33 C27 C34 C33 105.0(19) no 8_665 14_665 .
C33 C27 C34 C35 48.0(10) no 8_665 14_665 14_665
C33 C27 C34 C35 25.0(8) no 8_665 14_665 11_555
C33 C27 C34 C39 -76.6(9) no 8_665 14_665 14_665
C33 C27 C34 C39 -107.9(12) no 8_665 14_665 11_555
C34 C27 C33 C28 -9.9(6) no 14_665 8_665 8_665
C34 C27 C33 C29 121.2(15) no 14_665 8_665 .
C34 C27 C33 C32 148(3) no 14_665 8_665 8_665
C34 C27 C33 C33 -18.3(7) no 14_665 8_665 .
C34 C27 C33 C34 0.0(6) no 14_665 8_665 14_665
C34 C27 C33 C34 11.4(7) no 14_665 8_665 11_555
C34 C27 C33 C35 -42.3(8) no 14_665 8_665 14_665
C34 C27 C33 C35 -70.9(15) no 14_665 8_665 11_555
C34 C27 C33 C39 57.9(7) no 14_665 8_665 14_665
C33 C27 C40 C40 163.6(7) no 8_665 . 11_555
C33 C27 C40 C41 -129.2(6) no 8_665 . .
C33 C27 C40 C45 64.2(7) no 8_665 . .
C33 C27 C40 C45 115.2(6) no 8_665 . 11_555
C33 C27 C40 C53 -87.8(11) no 8_665 . 8_665
C40 C27 C33 C28 -175.2(7) no . 8_665 8_665
C40 C27 C33 C29 -44.1(12) no . 8_665 .
C40 C27 C33 C32 -17(3) no . 8_665 8_665
C40 C27 C33 C33 176.4(6) no . 8_665 .
C40 C27 C33 C34 -165.3(8) no . 8_665 14_665
C40 C27 C33 C34 -153.9(11) no . 8_665 11_555
C40 C27 C33 C35 152.3(8) no . 8_665 14_665
C40 C27 C33 C35 123.8(14) no . 8_665 11_555
C40 C27 C33 C39 -107.4(6) no . 8_665 14_665
C33 C27 C40 C40 -16.7(7) no 8_665 11_555 .
C33 C27 C40 C41 -83.8(8) no 8_665 11_555 .
C33 C27 C40 C45 82.7(7) no 8_665 11_555 11_555
C33 C27 C40 C45 31.7(8) no 8_665 11_555 .
C33 C27 C40 C53 -125.3(9) no 8_665 11_555 14_665
C40 C27 C33 C28 -168.6(7) no 11_555 8_665 8_665
C40 C27 C33 C29 -37.5(14) no 11_555 8_665 .
C40 C27 C33 C32 -10(3) no 11_555 8_665 8_665
C40 C27 C33 C33 -177.0(6) no 11_555 8_665 .
C40 C27 C33 C34 -158.7(8) no 11_555 8_665 14_665
C40 C27 C33 C34 -147.3(10) no 11_555 8_665 11_555
C40 C27 C33 C35 158.9(7) no 11_555 8_665 14_665
C40 C27 C33 C35 130.4(13) no 11_555 8_665 11_555
C40 C27 C33 C39 -100.8(7) no 11_555 8_665 14_665
C33 C27 C34 C27 -146.7(15) no 14_665 . 8_665
C33 C27 C34 C28 -134(2) no 14_665 . 14_665
C33 C27 C34 C29 29.8(11) no 14_665 . 11_555
C33 C27 C34 C29 -142(3) no 14_665 . 14_665
C33 C27 C34 C32 11.9(11) no 14_665 . 14_665
C33 C27 C34 C33 -120.5(19) no 14_665 . 11_555
C33 C27 C34 C33 0.0(10) no 14_665 . 14_665
C33 C27 C34 C35 -32.7(11) no 14_665 . .
C33 C27 C34 C35 -67.3(14) no 14_665 . 8_665
C33 C27 C34 C39 144(2) no 14_665 . .
C33 C27 C34 C39 102.7(17) no 14_665 . 8_665
C34 C27 C33 C28 21.3(12) no . 14_665 14_665
C34 C27 C33 C29 -109.8(19) no . 14_665 11_555
C34 C27 C33 C32 -137(4) no . 14_665 14_665
C34 C27 C33 C33 29.7(12) no . 14_665 11_555
C34 C27 C33 C34 11.4(11) no . 14_665 8_665
C34 C27 C33 C34 0.0(11) no . 14_665 .
C34 C27 C33 C35 53.8(13) no . 14_665 8_665
C34 C27 C33 C35 82.3(19) no . 14_665 .
C34 C27 C33 C39 -46.5(12) no . 14_665 8_665
C33 C27 C34 C27 -156.5(11) no 14_665 8_665 8_665
C33 C27 C34 C28 8.1(8) no 14_665 8_665 11_555
C33 C27 C34 C29 20.8(8) no 14_665 8_665 11_555
C33 C27 C34 C33 -0.0(7) no 14_665 8_665 14_665
C33 C27 C34 C33 -105.0(19) no 14_665 8_665 11_555
C33 C27 C34 C35 -48.0(10) no 14_665 8_665 8_665
C33 C27 C34 C35 -25.0(8) no 14_665 8_665 .
C33 C27 C34 C39 76.6(9) no 14_665 8_665 8_665
C33 C27 C34 C39 107.9(12) no 14_665 8_665 .
C34 C27 C33 C28 9.9(6) no 8_665 14_665 14_665
C34 C27 C33 C29 -121.2(15) no 8_665 14_665 11_555
C34 C27 C33 C32 -148(3) no 8_665 14_665 14_665
C34 C27 C33 C33 18.3(7) no 8_665 14_665 11_555
C34 C27 C33 C34 -0.0(6) no 8_665 14_665 8_665
C34 C27 C33 C34 -11.4(7) no 8_665 14_665 .
C34 C27 C33 C35 42.3(8) no 8_665 14_665 8_665
C34 C27 C33 C35 70.9(15) no 8_665 14_665 .
C34 C27 C33 C39 -57.9(7) no 8_665 14_665 8_665
C33 C27 C34 C27 -64.8(10) no 14_665 11_555 8_665
C33 C27 C34 C28 -77.9(16) no 14_665 11_555 8_665
C33 C27 C34 C29 118.6(10) no 14_665 11_555 .
C33 C27 C34 C29 -69.8(19) no 14_665 11_555 8_665
C33 C27 C34 C32 136.5(9) no 14_665 11_555 8_665
C33 C27 C34 C33 -91.0(13) no 14_665 11_555 .
C33 C27 C34 C33 148.4(11) no 14_665 11_555 8_665
C33 C27 C34 C35 -178.9(9) no 14_665 11_555 11_555
C33 C27 C34 C35 -144.2(10) no 14_665 11_555 14_665
C33 C27 C34 C39 4.6(17) no 14_665 11_555 11_555
C33 C27 C34 C39 45.7(13) no 14_665 11_555 14_665
C34 C27 C33 C28 46.5(12) no 11_555 14_665 14_665
C34 C27 C33 C29 -84.6(15) no 11_555 14_665 11_555
C34 C27 C33 C32 -112(3) no 11_555 14_665 14_665
C34 C27 C33 C33 54.9(12) no 11_555 14_665 11_555
C34 C27 C33 C34 36.6(12) no 11_555 14_665 8_665
C34 C27 C33 C34 25.2(15) no 11_555 14_665 .
C34 C27 C33 C35 78.9(13) no 11_555 14_665 8_665
C34 C27 C33 C35 107.5(15) no 11_555 14_665 .
C34 C27 C33 C39 -21.3(12) no 11_555 14_665 8_665
C33 C27 C34 C27 -57.4(8) no 14_665 14_665 8_665
C33 C27 C34 C28 138.0(12) no 14_665 14_665 .
C33 C27 C34 C29 125.3(8) no 14_665 14_665 .
C33 C27 C34 C33 146.1(9) no 14_665 14_665 8_665
C33 C27 C34 C33 -108.8(17) no 14_665 14_665 .
C33 C27 C34 C35 -165.8(9) no 14_665 14_665 14_665
C33 C27 C34 C35 171.1(8) no 14_665 14_665 11_555
C33 C27 C34 C39 69.5(9) no 14_665 14_665 14_665
C33 C27 C34 C39 38.2(12) no 14_665 14_665 11_555
C34 C27 C33 C28 33.1(10) no 14_665 14_665 14_665
C34 C27 C33 C29 -98.0(13) no 14_665 14_665 11_555
C34 C27 C33 C32 -125(3) no 14_665 14_665 14_665
C34 C27 C33 C33 41.6(10) no 14_665 14_665 11_555
C34 C27 C33 C34 23.3(10) no 14_665 14_665 8_665
C34 C27 C33 C34 11.8(13) no 14_665 14_665 .
C34 C27 C33 C35 65.6(12) no 14_665 14_665 8_665
C34 C27 C33 C35 94.1(15) no 14_665 14_665 .
C34 C27 C33 C39 -34.7(10) no 14_665 14_665 8_665
C33 C27 C40 C40 16.7(7) no 14_665 . 11_555
C33 C27 C40 C41 83.9(8) no 14_665 . .
C33 C27 C40 C45 -82.7(7) no 14_665 . .
C33 C27 C40 C45 -31.7(8) no 14_665 . 11_555
C33 C27 C40 C53 125.3(9) no 14_665 . 8_665
C40 C27 C33 C28 168.6(7) no . 14_665 14_665
C40 C27 C33 C29 37.5(14) no . 14_665 11_555
C40 C27 C33 C32 10(3) no . 14_665 14_665
C40 C27 C33 C33 177.0(6) no . 14_665 11_555
C40 C27 C33 C34 158.7(8) no . 14_665 8_665
C40 C27 C33 C34 147.3(10) no . 14_665 .
C40 C27 C33 C35 -158.9(7) no . 14_665 8_665
C40 C27 C33 C35 -130.4(13) no . 14_665 .
C40 C27 C33 C39 100.8(7) no . 14_665 8_665
C33 C27 C40 C40 -163.6(7) no 14_665 11_555 .
C33 C27 C40 C41 129.3(6) no 14_665 11_555 .
C33 C27 C40 C45 -64.2(7) no 14_665 11_555 11_555
C33 C27 C40 C45 -115.2(6) no 14_665 11_555 .
C33 C27 C40 C53 87.8(11) no 14_665 11_555 14_665
C40 C27 C33 C28 175.2(7) no 11_555 14_665 14_665
C40 C27 C33 C29 44.1(12) no 11_555 14_665 11_555
C40 C27 C33 C32 17(3) no 11_555 14_665 14_665
C40 C27 C33 C33 -176.4(6) no 11_555 14_665 11_555
C40 C27 C33 C34 165.3(8) no 11_555 14_665 8_665
C40 C27 C33 C34 153.9(11) no 11_555 14_665 .
C40 C27 C33 C35 -152.3(8) no 11_555 14_665 8_665
C40 C27 C33 C35 -123.8(14) no 11_555 14_665 .
C40 C27 C33 C39 107.4(6) no 11_555 14_665 8_665
C34 C27 C34 C27 -53.7(7) no . 11_555 8_665
C34 C27 C34 C28 -66.7(14) no . 11_555 8_665
C34 C27 C34 C29 129.7(8) no . 11_555 .
C34 C27 C34 C29 -58.7(17) no . 11_555 8_665
C34 C27 C34 C32 147.7(8) no . 11_555 8_665
C34 C27 C34 C33 -79.9(12) no . 11_555 .
C34 C27 C34 C33 159.6(11) no . 11_555 8_665
C34 C27 C34 C35 -167.8(10) no . 11_555 11_555
C34 C27 C34 C35 -133.1(11) no . 11_555 14_665
C34 C27 C34 C39 15.7(13) no . 11_555 11_555
C34 C27 C34 C39 56.9(10) no . 11_555 14_665
C34 C27 C34 C27 53.7(7) no 11_555 . 8_665
C34 C27 C34 C28 66.7(14) no 11_555 . 14_665
C34 C27 C34 C29 -129.7(8) no 11_555 . 11_555
C34 C27 C34 C29 58.7(17) no 11_555 . 14_665
C34 C27 C34 C32 -147.7(8) no 11_555 . 14_665
C34 C27 C34 C33 79.9(12) no 11_555 . 11_555
C34 C27 C34 C33 -159.6(11) no 11_555 . 14_665
C34 C27 C34 C35 167.8(10) no 11_555 . .
C34 C27 C34 C35 133.1(11) no 11_555 . 8_665
C34 C27 C34 C39 -15.7(13) no 11_555 . .
C34 C27 C34 C39 -56.9(10) no 11_555 . 8_665
C34 C27 C34 C27 -52.2(7) no . 14_665 8_665
C34 C27 C34 C28 143.2(12) no . 14_665 .
C34 C27 C34 C29 130.5(7) no . 14_665 .
C34 C27 C34 C33 151.3(9) no . 14_665 8_665
C34 C27 C34 C33 -103.6(16) no . 14_665 .
C34 C27 C34 C35 -160.6(9) no . 14_665 14_665
C34 C27 C34 C35 176.3(8) no . 14_665 11_555
C34 C27 C34 C39 74.8(8) no . 14_665 14_665
C34 C27 C34 C39 43.4(10) no . 14_665 11_555
C34 C27 C34 C27 43.5(5) no 14_665 . 8_665
C34 C27 C34 C28 56.5(13) no 14_665 . 14_665
C34 C27 C34 C29 -140.0(7) no 14_665 . 11_555
C34 C27 C34 C29 48.5(16) no 14_665 . 14_665
C34 C27 C34 C32 -157.9(8) no 14_665 . 14_665
C34 C27 C34 C33 69.7(11) no 14_665 . 11_555
C34 C27 C34 C33 -169.8(11) no 14_665 . 14_665
C34 C27 C34 C35 157.5(10) no 14_665 . .
C34 C27 C34 C35 122.9(11) no 14_665 . 8_665
C34 C27 C34 C39 -26.0(12) no 14_665 . .
C34 C27 C34 C39 -67.1(9) no 14_665 . 8_665
C34 C27 C40 C40 33.8(9) no . . 11_555
C34 C27 C40 C41 100.9(10) no . . .
C34 C27 C40 C45 -65.6(10) no . . .
C34 C27 C40 C45 -14.6(10) no . . 11_555
C34 C27 C40 C53 142.4(9) no . . 8_665
C40 C27 C34 C27 173.2(9) no . . 8_665
C40 C27 C34 C28 -173.8(10) no . . 14_665
C40 C27 C34 C29 -10.2(12) no . . 11_555
C40 C27 C34 C29 178.2(10) no . . 14_665
C40 C27 C34 C32 -28.1(13) no . . 14_665
C40 C27 C34 C33 -160.6(8) no . . 11_555
C40 C27 C34 C33 -40.0(14) no . . 14_665
C40 C27 C34 C35 -72.7(13) no . . .
C40 C27 C34 C35 -107.4(12) no . . 8_665
C40 C27 C34 C39 103.8(11) no . . .
C40 C27 C34 C39 62.6(11) no . . 8_665
C34 C27 C40 C40 -152.0(8) no . 11_555 .
C34 C27 C40 C41 141.0(7) no . 11_555 .
C34 C27 C40 C45 -52.6(8) no . 11_555 11_555
C34 C27 C40 C45 -103.6(7) no . 11_555 .
C34 C27 C40 C53 99.4(12) no . 11_555 14_665
C40 C27 C34 C27 -173.6(7) no 11_555 . 8_665
C40 C27 C34 C28 -160.5(11) no 11_555 . 14_665
C40 C27 C34 C29 3.0(9) no 11_555 . 11_555
C40 C27 C34 C29 -168.6(12) no 11_555 . 14_665
C40 C27 C34 C32 -14.9(11) no 11_555 . 14_665
C40 C27 C34 C33 -147.4(9) no 11_555 . 11_555
C40 C27 C34 C33 -26.8(12) no 11_555 . 14_665
C40 C27 C34 C35 -59.5(12) no 11_555 . .
C40 C27 C34 C35 -94.2(12) no 11_555 . 8_665
C40 C27 C34 C39 117.0(10) no 11_555 . .
C40 C27 C34 C39 75.9(9) no 11_555 . 8_665
C34 C27 C34 C27 -43.5(5) no 8_665 11_555 8_665
C34 C27 C34 C28 -56.5(13) no 8_665 11_555 8_665
C34 C27 C34 C29 140.0(7) no 8_665 11_555 .
C34 C27 C34 C29 -48.5(16) no 8_665 11_555 8_665
C34 C27 C34 C32 157.9(8) no 8_665 11_555 8_665
C34 C27 C34 C33 -69.7(11) no 8_665 11_555 .
C34 C27 C34 C33 169.8(11) no 8_665 11_555 8_665
C34 C27 C34 C35 -157.5(10) no 8_665 11_555 11_555
C34 C27 C34 C35 -122.9(11) no 8_665 11_555 14_665
C34 C27 C34 C39 26.0(12) no 8_665 11_555 11_555
C34 C27 C34 C39 67.1(9) no 8_665 11_555 14_665
C34 C27 C34 C27 52.2(7) no 11_555 8_665 8_665
C34 C27 C34 C28 -143.2(12) no 11_555 8_665 11_555
C34 C27 C34 C29 -130.5(7) no 11_555 8_665 11_555
C34 C27 C34 C33 -151.3(9) no 11_555 8_665 14_665
C34 C27 C34 C33 103.6(16) no 11_555 8_665 11_555
C34 C27 C34 C35 160.6(9) no 11_555 8_665 8_665
C34 C27 C34 C35 -176.3(8) no 11_555 8_665 .
C34 C27 C34 C39 -74.8(8) no 11_555 8_665 8_665
C34 C27 C34 C39 -43.4(10) no 11_555 8_665 .
C34 C27 C34 C27 -43.4(5) no 8_665 14_665 8_665
C34 C27 C34 C28 151.9(11) no 8_665 14_665 .
C34 C27 C34 C29 139.3(6) no 8_665 14_665 .
C34 C27 C34 C33 160.1(8) no 8_665 14_665 8_665
C34 C27 C34 C33 -94.9(16) no 8_665 14_665 .
C34 C27 C34 C35 -151.9(9) no 8_665 14_665 14_665
C34 C27 C34 C35 -175.0(7) no 8_665 14_665 11_555
C34 C27 C34 C39 83.5(7) no 8_665 14_665 14_665
C34 C27 C34 C39 52.2(9) no 8_665 14_665 11_555
C34 C27 C34 C27 43.4(5) no 14_665 8_665 8_665
C34 C27 C34 C28 -151.9(11) no 14_665 8_665 11_555
C34 C27 C34 C29 -139.3(6) no 14_665 8_665 11_555
C34 C27 C34 C33 -160.1(8) no 14_665 8_665 14_665
C34 C27 C34 C33 94.9(16) no 14_665 8_665 11_555
C34 C27 C34 C35 151.9(9) no 14_665 8_665 8_665
C34 C27 C34 C35 175.0(7) no 14_665 8_665 .
C34 C27 C34 C39 -83.5(7) no 14_665 8_665 8_665
C34 C27 C34 C39 -52.2(9) no 14_665 8_665 .
C34 C27 C40 C40 36.1(11) no 8_665 . 11_555
C34 C27 C40 C41 103.2(11) no 8_665 . .
C34 C27 C40 C45 -63.3(11) no 8_665 . .
C34 C27 C40 C45 -12.4(11) no 8_665 . 11_555
C34 C27 C40 C53 144.7(10) no 8_665 . 8_665
C40 C27 C34 C27 171.7(11) no . 8_665 8_665
C40 C27 C34 C28 -23.7(14) no . 8_665 11_555
C40 C27 C34 C29 -11.0(11) no . 8_665 11_555
C40 C27 C34 C33 -31.8(12) no . 8_665 14_665
C40 C27 C34 C33 -136.8(15) no . 8_665 11_555
C40 C27 C34 C35 -79.8(14) no . 8_665 8_665
C40 C27 C34 C35 -56.8(12) no . 8_665 .
C40 C27 C34 C39 44.8(12) no . 8_665 8_665
C40 C27 C34 C39 76.1(13) no . 8_665 .
C34 C27 C40 C40 -153.6(8) no 8_665 11_555 .
C34 C27 C40 C41 139.4(7) no 8_665 11_555 .
C34 C27 C40 C45 -54.2(8) no 8_665 11_555 11_555
C34 C27 C40 C45 -105.1(7) no 8_665 11_555 .
C34 C27 C40 C53 97.8(12) no 8_665 11_555 14_665
C40 C27 C34 C27 -173.0(8) no 11_555 8_665 8_665
C40 C27 C34 C28 -8.3(11) no 11_555 8_665 11_555
C40 C27 C34 C29 4.3(8) no 11_555 8_665 11_555
C40 C27 C34 C33 -16.5(8) no 11_555 8_665 14_665
C40 C27 C34 C33 -121.5(15) no 11_555 8_665 11_555
C40 C27 C34 C35 -64.5(12) no 11_555 8_665 8_665
C40 C27 C34 C35 -41.5(10) no 11_555 8_665 .
C40 C27 C34 C39 60.1(8) no 11_555 8_665 8_665
C40 C27 C34 C39 91.4(10) no 11_555 8_665 .
C34 C27 C40 C40 152.0(8) no 11_555 . 11_555
C34 C27 C40 C41 -140.9(7) no 11_555 . .
C34 C27 C40 C45 52.6(8) no 11_555 . .
C34 C27 C40 C45 103.6(7) no 11_555 . 11_555
C34 C27 C40 C53 -99.4(12) no 11_555 . 8_665
C40 C27 C34 C27 173.6(7) no . 11_555 8_665
C40 C27 C34 C28 160.5(11) no . 11_555 8_665
C40 C27 C34 C29 -3.0(9) no . 11_555 .
C40 C27 C34 C29 168.6(12) no . 11_555 8_665
C40 C27 C34 C32 14.9(11) no . 11_555 8_665
C40 C27 C34 C33 147.4(9) no . 11_555 .
C40 C27 C34 C33 26.8(12) no . 11_555 8_665
C40 C27 C34 C35 59.5(12) no . 11_555 11_555
C40 C27 C34 C35 94.2(12) no . 11_555 14_665
C40 C27 C34 C39 -117.0(10) no . 11_555 11_555
C40 C27 C34 C39 -75.9(9) no . 11_555 14_665
C34 C27 C40 C40 -33.8(9) no 11_555 11_555 .
C34 C27 C40 C41 -100.9(10) no 11_555 11_555 .
C34 C27 C40 C45 65.6(10) no 11_555 11_555 11_555
C34 C27 C40 C45 14.6(10) no 11_555 11_555 .
C34 C27 C40 C53 -142.4(9) no 11_555 11_555 14_665
C40 C27 C34 C27 -173.2(9) no 11_555 11_555 8_665
C40 C27 C34 C28 173.8(10) no 11_555 11_555 8_665
C40 C27 C34 C29 10.2(12) no 11_555 11_555 .
C40 C27 C34 C29 -178.2(10) no 11_555 11_555 8_665
C40 C27 C34 C32 28.1(13) no 11_555 11_555 8_665
C40 C27 C34 C33 160.6(8) no 11_555 11_555 .
C40 C27 C34 C33 40.0(14) no 11_555 11_555 8_665
C40 C27 C34 C35 72.7(13) no 11_555 11_555 11_555
C40 C27 C34 C35 107.4(12) no 11_555 11_555 14_665
C40 C27 C34 C39 -103.8(11) no 11_555 11_555 11_555
C40 C27 C34 C39 -62.6(11) no 11_555 11_555 14_665
C34 C27 C40 C40 153.6(8) no 14_665 . 11_555
C34 C27 C40 C41 -139.3(7) no 14_665 . .
C34 C27 C40 C45 54.2(8) no 14_665 . .
C34 C27 C40 C45 105.1(7) no 14_665 . 11_555
C34 C27 C40 C53 -97.8(12) no 14_665 . 8_665
C40 C27 C34 C27 173.0(8) no . 14_665 8_665
C40 C27 C34 C28 8.3(11) no . 14_665 .
C40 C27 C34 C29 -4.3(8) no . 14_665 .
C40 C27 C34 C33 16.5(8) no . 14_665 8_665
C40 C27 C34 C33 121.5(15) no . 14_665 .
C40 C27 C34 C35 64.5(12) no . 14_665 14_665
C40 C27 C34 C35 41.5(10) no . 14_665 11_555
C40 C27 C34 C39 -60.1(8) no . 14_665 14_665
C40 C27 C34 C39 -91.4(10) no . 14_665 11_555
C34 C27 C40 C40 -36.1(11) no 14_665 11_555 .
C34 C27 C40 C41 -103.1(11) no 14_665 11_555 .
C34 C27 C40 C45 63.3(11) no 14_665 11_555 11_555
C34 C27 C40 C45 12.4(11) no 14_665 11_555 .
C34 C27 C40 C53 -144.7(10) no 14_665 11_555 14_665
C40 C27 C34 C27 -171.7(11) no 11_555 14_665 8_665
C40 C27 C34 C28 23.7(14) no 11_555 14_665 .
C40 C27 C34 C29 11.0(11) no 11_555 14_665 .
C40 C27 C34 C33 31.8(12) no 11_555 14_665 8_665
C40 C27 C34 C33 136.8(15) no 11_555 14_665 .
C40 C27 C34 C35 79.8(14) no 11_555 14_665 14_665
C40 C27 C34 C35 56.8(12) no 11_555 14_665 11_555
C40 C27 C34 C39 -44.8(12) no 11_555 14_665 14_665
C40 C27 C34 C39 -76.1(13) no 11_555 14_665 11_555
C40 C27 C40 C40 0.0(5) no . 11_555 .
C40 C27 C40 C41 -67.0(7) no . 11_555 .
C40 C27 C40 C45 99.4(8) no . 11_555 11_555
C40 C27 C40 C45 48.4(6) no . 11_555 .
C40 C27 C40 C53 -108.6(11) no . 11_555 14_665
C40 C27 C40 C40 0.0(5) no 11_555 . 11_555
C40 C27 C40 C41 67.1(7) no 11_555 . .
C40 C27 C40 C45 -99.4(8) no 11_555 . .
C40 C27 C40 C45 -48.4(6) no 11_555 . 11_555
C40 C27 C40 C53 108.6(11) no 11_555 . 8_665
C27 C28 C28 C27 0.0(13) no . 8_665 8_665
C27 C28 C28 C29 170.4(11) no . 8_665 8_665
C27 C28 C28 C32 -169.2(8) no . 8_665 .
C27 C28 C28 C35 -137.0(9) no . 8_665 14_665
C27 C28 C28 C35 -137.0(12) no . 8_665 11_555
C27 C28 C28 C39 105.2(10) no . 8_665 14_665
C27 C28 C28 C39 105.2(9) no . 8_665 11_555
C27 C28 C29 C30 177.5(9) no . . .
C27 C28 C29 C31 173.4(9) no . . 8_665
C27 C28 C29 C32 136.3(14) no . . 8_665
C27 C28 C29 C35 131.3(13) no . . 11_555
C27 C28 C29 C36 157.1(10) no . . 14_665
C27 C28 C29 C37 -169.5(9) no . . 14_665
C27 C28 C29 C38 -115.1(11) no . . 14_665
C27 C28 C29 C39 -97.1(11) no . . 14_665
C27 C28 C32 C29 -59.0(16) no . 8_665 .
C27 C28 C32 C30 -151.1(13) no . 8_665 .
C27 C28 C32 C31 -178.8(11) no . 8_665 8_665
C27 C28 C32 C31 175.5(12) no . 8_665 .
C27 C28 C32 C35 136.6(15) no . 8_665 14_665
C27 C28 C32 C35 114.5(15) no . 8_665 11_555
C27 C28 C32 C36 151.6(12) no . 8_665 14_665
C27 C28 C32 C36 153.5(13) no . 8_665 11_555
C27 C28 C32 C37 -145.9(12) no . 8_665 14_665
C27 C28 C32 C38 -110.1(13) no . 8_665 14_665
C27 C28 C33 C27 11.5(10) no . . 8_665
C27 C28 C33 C29 145.2(12) no . . 8_665
C27 C28 C33 C32 -177.6(9) no . . .
C27 C28 C33 C34 67.7(16) no . . 14_665
C27 C28 C33 C35 -132.8(12) no . . 11_555
C27 C28 C33 C35 -132.5(11) no . . 14_665
C27 C28 C33 C39 101.2(10) no . . 11_555
C27 C28 C34 C27 -15.0(16) no . 14_665 8_665
C27 C28 C34 C27 0.0(4) no . 14_665 .
C27 C28 C34 C29 -171.1(15) no . 14_665 8_665
C27 C28 C34 C29 158(3) no . 14_665 .
C27 C28 C34 C32 -160.6(9) no . 14_665 .
C27 C28 C34 C33 -121.1(18) no . 14_665 .
C27 C28 C34 C35 -135.3(9) no . 14_665 14_665
C27 C28 C34 C35 -140.3(14) no . 14_665 11_555
C27 C28 C34 C39 102.2(10) no . 14_665 14_665
C27 C28 C34 C39 104.7(11) no . 14_665 11_555
C27 C28 C35 C28 107.7(17) no . 11_555 8_665
C27 C28 C35 C29 -113.7(16) no . 11_555 .
C27 C28 C35 C30 -142.5(14) no . 11_555 .
C27 C28 C35 C31 175.5(12) no . 11_555 .
C27 C28 C35 C31 -160.6(12) no . 11_555 8_665
C27 C28 C35 C32 135.3(14) no . 11_555 .
C27 C28 C35 C32 -116.4(15) no . 11_555 8_665
C27 C28 C35 C33 108.1(16) no . 11_555 .
C27 C28 C35 C33 -73.9(19) no . 11_555 8_665
C27 C28 C35 C34 117(2) no . 11_555 14_665
C27 C28 C35 C35 107.7(16) no . 11_555 14_665
C27 C28 C35 C36 173.1(11) no . 11_555 11_555
C27 C28 C35 C36 -172.9(11) no . 11_555 14_665
C27 C28 C35 C28 74.4(14) no . 14_665 8_665
C27 C28 C35 C29 109.6(14) no . 14_665 8_665
C27 C28 C35 C30 156.0(12) no . 14_665 8_665
C27 C28 C35 C31 -163.8(13) no . 14_665 8_665
C27 C28 C35 C31 179.0(12) no . 14_665 .
C27 C28 C35 C32 -136.9(15) no . 14_665 8_665
C27 C28 C35 C32 126.8(13) no . 14_665 .
C27 C28 C35 C33 75.1(15) no . 14_665 .
C27 C28 C35 C34 84.4(15) no . 14_665 14_665
C27 C28 C35 C35 -105.6(15) no . 14_665 11_555
C27 C28 C35 C36 -152.2(12) no . 14_665 14_665
C27 C28 C35 C36 -159.7(12) no . 14_665 11_555
C27 C28 C39 C28 -94.8(10) no . 11_555 8_665
C27 C28 C39 C29 -131.2(9) no . 11_555 8_665
C27 C28 C39 C33 -110.2(10) no . 11_555 .
C27 C28 C39 C34 -90.4(12) no . 11_555 14_665
C27 C28 C39 C38 -177.3(10) no . 11_555 11_555
C27 C28 C39 C38 125.0(9) no . 11_555 14_665
C27 C28 C39 C39 85.2(10) no . 11_555 14_665
C27 C28 C39 C28 -106.0(10) no . 14_665 8_665
C27 C28 C39 C29 120.4(10) no . 14_665 .
C27 C28 C39 C34 -102.9(11) no . 14_665 14_665
C27 C28 C39 C38 139.9(9) no . 14_665 14_665
C27 C28 C39 C38 -146.0(8) no . 14_665 11_555
C27 C28 C39 C39 -106.0(10) no . 14_665 11_555
C28 C28 C29 C30 -14(3) no 8_665 . .
C28 C28 C29 C31 -17.7(19) no 8_665 . 8_665
C28 C28 C29 C32 -55(3) no 8_665 . 8_665
C28 C28 C29 C35 -59.8(15) no 8_665 . 11_555
C28 C28 C29 C36 -34.0(17) no 8_665 . 14_665
C28 C28 C29 C37 -1(2) no 8_665 . 14_665
C28 C28 C29 C38 53.9(18) no 8_665 . 14_665
C28 C28 C29 C39 71.8(16) no 8_665 . 14_665
C29 C28 C28 C27 -170.4(12) no . 8_665 8_665
C29 C28 C28 C29 -0(3) no . 8_665 8_665
C29 C28 C28 C32 20(2) no . 8_665 .
C29 C28 C28 C35 52.6(16) no . 8_665 14_665
C29 C28 C28 C35 52.6(13) no . 8_665 11_555
C29 C28 C28 C39 -65.2(14) no . 8_665 14_665
C29 C28 C28 C39 -65.2(16) no . 8_665 11_555
C28 C28 C32 C29 136.5(16) no 8_665 8_665 .
C28 C28 C32 C30 44.3(19) no 8_665 8_665 .
C28 C28 C32 C31 16.6(16) no 8_665 8_665 8_665
C28 C28 C32 C31 10.9(14) no 8_665 8_665 .
C28 C28 C32 C35 -28.0(11) no 8_665 8_665 14_665
C28 C28 C32 C35 -50.1(12) no 8_665 8_665 11_555
C28 C28 C32 C36 -13.0(14) no 8_665 8_665 14_665
C28 C28 C32 C36 -11.1(14) no 8_665 8_665 11_555
C28 C28 C32 C37 49.5(16) no 8_665 8_665 14_665
C28 C28 C32 C38 85.3(13) no 8_665 8_665 14_665
C32 C28 C28 C27 169.2(8) no 8_665 8_665 8_665
C32 C28 C28 C29 -20(2) no 8_665 8_665 8_665
C32 C28 C28 C32 -0.0(16) no 8_665 8_665 .
C32 C28 C28 C35 32.2(11) no 8_665 8_665 14_665
C32 C28 C28 C35 32.2(7) no 8_665 8_665 11_555
C32 C28 C28 C39 -85.6(10) no 8_665 8_665 14_665
C32 C28 C28 C39 -85.6(10) no 8_665 8_665 11_555
C28 C28 C35 C28 0.0(7) no 8_665 11_555 8_665
C28 C28 C35 C29 138.6(12) no 8_665 11_555 .
C28 C28 C35 C30 109.8(10) no 8_665 11_555 .
C28 C28 C35 C31 67.8(12) no 8_665 11_555 .
C28 C28 C35 C31 91.7(11) no 8_665 11_555 8_665
C28 C28 C35 C32 27.6(11) no 8_665 11_555 .
C28 C28 C35 C32 135.9(11) no 8_665 11_555 8_665
C28 C28 C35 C33 0.4(8) no 8_665 11_555 .
C28 C28 C35 C33 178(3) no 8_665 11_555 8_665
C28 C28 C35 C34 8.9(8) no 8_665 11_555 14_665
C28 C28 C35 C35 0.0(13) no 8_665 11_555 14_665
C28 C28 C35 C36 65.5(15) no 8_665 11_555 11_555
C28 C28 C35 C36 79.4(15) no 8_665 11_555 14_665
C35 C28 C28 C27 137.0(9) no 11_555 8_665 8_665
C35 C28 C28 C29 -52.6(16) no 11_555 8_665 8_665
C35 C28 C28 C32 -32.2(12) no 11_555 8_665 .
C35 C28 C28 C35 -0.0(8) no 11_555 8_665 14_665
C35 C28 C28 C35 0.0(5) no 11_555 8_665 11_555
C35 C28 C28 C39 -117.8(9) no 11_555 8_665 14_665
C35 C28 C28 C39 -117.8(8) no 11_555 8_665 11_555
C28 C28 C35 C28 0.0(9) no 8_665 14_665 8_665
C28 C28 C35 C29 35.2(10) no 8_665 14_665 8_665
C28 C28 C35 C30 81.5(12) no 8_665 14_665 8_665
C28 C28 C35 C31 121.7(11) no 8_665 14_665 8_665
C28 C28 C35 C31 104.6(12) no 8_665 14_665 .
C28 C28 C35 C32 148.7(12) no 8_665 14_665 8_665
C28 C28 C35 C32 52.4(13) no 8_665 14_665 .
C28 C28 C35 C33 0.7(9) no 8_665 14_665 .
C28 C28 C35 C34 9.9(9) no 8_665 14_665 14_665
C28 C28 C35 C36 133.3(13) no 8_665 14_665 14_665
C28 C28 C35 C36 125.9(13) no 8_665 14_665 11_555
C35 C28 C28 C27 137.0(12) no 14_665 8_665 8_665
C35 C28 C28 C29 -52.6(12) no 14_665 8_665 8_665
C35 C28 C28 C32 -32.2(7) no 14_665 8_665 .
C35 C28 C28 C35 0.0(5) no 14_665 8_665 14_665
C35 C28 C28 C35 0.0(8) no 14_665 8_665 11_555
C35 C28 C28 C39 -117.8(8) no 14_665 8_665 14_665
C35 C28 C28 C39 -117.8(9) no 14_665 8_665 11_555
C28 C28 C39 C28 -0.0(7) no 8_665 11_555 8_665
C28 C28 C39 C29 -36.4(9) no 8_665 11_555 8_665
C28 C28 C39 C33 -15.4(8) no 8_665 11_555 .
C28 C28 C39 C34 4.4(8) no 8_665 11_555 14_665
C28 C28 C39 C38 -82.6(13) no 8_665 11_555 11_555
C28 C28 C39 C38 -140.3(10) no 8_665 11_555 14_665
C39 C28 C28 C27 -105.2(10) no 11_555 8_665 8_665
C39 C28 C28 C29 65.2(13) no 11_555 8_665 8_665
C39 C28 C28 C32 85.6(10) no 11_555 8_665 .
C39 C28 C28 C35 117.8(9) no 11_555 8_665 14_665
C39 C28 C28 C35 117.8(8) no 11_555 8_665 11_555
C39 C28 C28 C39 0.0(7) no 11_555 8_665 14_665
C39 C28 C28 C39 0.0(5) no 11_555 8_665 11_555
C28 C28 C39 C28 0.0(6) no 8_665 14_665 8_665
C28 C28 C39 C29 -133.6(10) no 8_665 14_665 .
C28 C28 C39 C34 3.1(6) no 8_665 14_665 14_665
C28 C28 C39 C38 -114.1(11) no 8_665 14_665 14_665
C28 C28 C39 C38 -40.1(10) no 8_665 14_665 11_555
C28 C28 C39 C39 -0.0(10) no 8_665 14_665 11_555
C39 C28 C28 C27 -105.2(9) no 14_665 8_665 8_665
C39 C28 C28 C29 65.2(15) no 14_665 8_665 8_665
C39 C28 C28 C32 85.6(10) no 14_665 8_665 .
C39 C28 C28 C35 117.8(8) no 14_665 8_665 14_665
C39 C28 C28 C35 117.8(9) no 14_665 8_665 11_555
C39 C28 C28 C39 0.0(5) no 14_665 8_665 14_665
C39 C28 C28 C39 0.0(7) no 14_665 8_665 11_555
C29 C28 C32 C29 0.0(14) no . 8_665 .
C29 C28 C32 C30 -92(2) no . 8_665 .
C29 C28 C32 C31 -120(2) no . 8_665 8_665
C29 C28 C32 C31 -125.5(18) no . 8_665 .
C29 C28 C32 C35 -164.4(19) no . 8_665 14_665
C29 C28 C32 C35 173(2) no . 8_665 11_555
C29 C28 C32 C36 -149(2) no . 8_665 14_665
C29 C28 C32 C36 -147.5(19) no . 8_665 11_555
C29 C28 C32 C37 -86.9(19) no . 8_665 14_665
C29 C28 C32 C38 -51.2(16) no . 8_665 14_665
C32 C28 C29 C30 41.2(12) no 8_665 . .
C32 C28 C29 C31 37.1(13) no 8_665 . 8_665
C32 C28 C29 C32 0.0(9) no 8_665 . 8_665
C32 C28 C29 C35 -4.9(15) no 8_665 . 11_555
C32 C28 C29 C36 20.8(14) no 8_665 . 14_665
C32 C28 C29 C37 54.3(14) no 8_665 . 14_665
C32 C28 C29 C38 108.7(19) no 8_665 . 14_665
C32 C28 C29 C39 126.6(17) no 8_665 . 14_665
C29 C28 C33 C27 -170.8(11) no . . 8_665
C29 C28 C33 C29 -37.1(19) no . . 8_665
C29 C28 C33 C32 -0.0(17) no . . .
C29 C28 C33 C34 -115(2) no . . 14_665
C29 C28 C33 C35 44.8(10) no . . 11_555
C29 C28 C33 C35 45.2(13) no . . 14_665
C29 C28 C33 C39 -81.2(11) no . . 11_555
C33 C28 C29 C30 -0.0(18) no . . .
C33 C28 C29 C31 -4.1(14) no . . 8_665
C33 C28 C29 C32 -41.2(19) no . . 8_665
C33 C28 C29 C35 -46.2(10) no . . 11_555
C33 C28 C29 C36 -20.4(12) no . . 14_665
C33 C28 C29 C37 13.0(16) no . . 14_665
C33 C28 C29 C38 67.4(13) no . . 14_665
C33 C28 C29 C39 85.4(12) no . . 14_665
C29 C28 C34 C27 -172.5(11) no . 14_665 8_665
C29 C28 C34 C27 -158(3) no . 14_665 .
C29 C28 C34 C29 31(4) no . 14_665 8_665
C29 C28 C34 C29 0.0(6) no . 14_665 .
C29 C28 C34 C32 42(3) no . 14_665 .
C29 C28 C34 C33 81(3) no . 14_665 .
C29 C28 C34 C35 67.2(17) no . 14_665 14_665
C29 C28 C34 C35 62.2(13) no . 14_665 11_555
C29 C28 C34 C39 -55.4(15) no . 14_665 14_665
C29 C28 C34 C39 -52.9(19) no . 14_665 11_555
C34 C28 C29 C30 -29(3) no 14_665 . .
C34 C28 C29 C31 -33(2) no 14_665 . 8_665
C34 C28 C29 C32 -70(3) no 14_665 . 8_665
C34 C28 C29 C35 -74.7(18) no 14_665 . 11_555
C34 C28 C29 C36 -49.0(19) no 14_665 . 14_665
C34 C28 C29 C37 -15(3) no 14_665 . 14_665
C34 C28 C29 C38 39(2) no 14_665 . 14_665
C34 C28 C29 C39 56.9(17) no 14_665 . 14_665
C29 C28 C35 C28 -138.6(11) no . 11_555 8_665
C29 C28 C35 C29 -0.0(6) no . 11_555 .
C29 C28 C35 C30 -28.9(8) no . 11_555 .
C29 C28 C35 C31 -70.8(10) no . 11_555 .
C29 C28 C35 C31 -46.9(9) no . 11_555 8_665
C29 C28 C35 C32 -111.1(9) no . 11_555 .
C29 C28 C35 C32 -2.8(7) no . 11_555 8_665
C29 C28 C35 C33 -138.2(9) no . 11_555 .
C29 C28 C35 C33 39.7(14) no . 11_555 8_665
C29 C28 C35 C34 -129.8(13) no . 11_555 14_665
C29 C28 C35 C35 -138.6(12) no . 11_555 14_665
C29 C28 C35 C36 -73.2(13) no . 11_555 11_555
C29 C28 C35 C36 -59.2(14) no . 11_555 14_665
C35 C28 C29 C30 46.2(11) no 11_555 . .
C35 C28 C29 C31 42.0(8) no 11_555 . 8_665
C35 C28 C29 C32 4.9(13) no 11_555 . 8_665
C35 C28 C29 C35 -0.0(5) no 11_555 . 11_555
C35 C28 C29 C36 25.7(6) no 11_555 . 14_665
C35 C28 C29 C37 59.2(10) no 11_555 . 14_665
C35 C28 C29 C38 113.6(10) no 11_555 . 14_665
C35 C28 C29 C39 131.6(9) no 11_555 . 14_665
C29 C28 C35 C28 -142.8(12) no . 14_665 8_665
C29 C28 C35 C29 -107.6(9) no . 14_665 8_665
C29 C28 C35 C30 -61.2(10) no . 14_665 8_665
C29 C28 C35 C31 -21.0(9) no . 14_665 8_665
C29 C28 C35 C31 -38.2(10) no . 14_665 .
C29 C28 C35 C32 5.9(7) no . 14_665 8_665
C29 C28 C35 C32 -90.3(11) no . 14_665 .
C29 C28 C35 C33 -142.1(10) no . 14_665 .
C29 C28 C35 C34 -132.8(13) no . 14_665 14_665
C29 C28 C35 C35 37.2(9) no . 14_665 11_555
C29 C28 C35 C36 -9.4(11) no . 14_665 14_665
C29 C28 C35 C36 -16.9(12) no . 14_665 11_555
C35 C28 C29 C30 26.8(12) no 14_665 . .
C35 C28 C29 C31 22.7(9) no 14_665 . 8_665
C35 C28 C29 C32 -14.4(15) no 14_665 . 8_665
C35 C28 C29 C35 -19.3(5) no 14_665 . 11_555
C35 C28 C29 C36 6.4(7) no 14_665 . 14_665
C35 C28 C29 C37 39.9(11) no 14_665 . 14_665
C35 C28 C29 C38 94.3(9) no 14_665 . 14_665
C35 C28 C29 C39 112.3(8) no 14_665 . 14_665
C29 C28 C39 C28 135.9(10) no . 11_555 8_665
C29 C28 C39 C29 99.5(8) no . 11_555 8_665
C29 C28 C39 C33 120.5(9) no . 11_555 .
C29 C28 C39 C34 140.3(13) no . 11_555 14_665
C29 C28 C39 C38 53.3(13) no . 11_555 11_555
C29 C28 C39 C38 -4.4(7) no . 11_555 14_665
C29 C28 C39 C39 -44.1(9) no . 11_555 14_665
C39 C28 C29 C30 -61.7(12) no 11_555 . .
C39 C28 C29 C31 -65.8(9) no 11_555 . 8_665
C39 C28 C29 C32 -102.9(14) no 11_555 . 8_665
C39 C28 C29 C35 -107.8(8) no 11_555 . 11_555
C39 C28 C29 C36 -82.1(7) no 11_555 . 14_665
C39 C28 C29 C37 -48.6(11) no 11_555 . 14_665
C39 C28 C29 C38 5.8(10) no 11_555 . 14_665
C39 C28 C29 C39 23.7(5) no 11_555 . 14_665
C29 C28 C39 C28 133.6(10) no . 14_665 8_665
C29 C28 C39 C29 0.0(6) no . 14_665 .
C29 C28 C39 C34 136.7(11) no . 14_665 14_665
C29 C28 C39 C38 19.5(10) no . 14_665 14_665
C29 C28 C39 C38 93.6(8) no . 14_665 11_555
C29 C28 C39 C39 133.6(10) no . 14_665 11_555
C39 C28 C29 C30 -85.4(12) no 14_665 . .
C39 C28 C29 C31 -89.5(9) no 14_665 . 8_665
C39 C28 C29 C32 -126.6(15) no 14_665 . 8_665
C39 C28 C29 C35 -131.6(9) no 14_665 . 11_555
C39 C28 C29 C36 -105.8(8) no 14_665 . 14_665
C39 C28 C29 C37 -72.4(11) no 14_665 . 14_665
C39 C28 C29 C38 -18.0(9) no 14_665 . 14_665
C39 C28 C29 C39 -0.0(6) no 14_665 . 14_665
C32 C28 C33 C27 174.1(8) no 8_665 . 8_665
C32 C28 C33 C29 -52.2(15) no 8_665 . 8_665
C32 C28 C33 C32 -15.1(13) no 8_665 . .
C32 C28 C33 C34 -129.7(18) no 8_665 . 14_665
C32 C28 C33 C35 29.7(6) no 8_665 . 11_555
C32 C28 C33 C35 30.1(9) no 8_665 . 14_665
C32 C28 C33 C39 -96.3(8) no 8_665 . 11_555
C33 C28 C32 C29 144.3(13) no . 8_665 .
C33 C28 C32 C30 52.1(15) no . 8_665 .
C33 C28 C32 C31 24.4(12) no . 8_665 8_665
C33 C28 C32 C31 18.8(10) no . 8_665 .
C33 C28 C32 C35 -20.2(7) no . 8_665 14_665
C33 C28 C32 C35 -42.3(8) no . 8_665 11_555
C33 C28 C32 C36 -5.1(10) no . 8_665 14_665
C33 C28 C32 C36 -3.2(10) no . 8_665 11_555
C33 C28 C32 C37 57.4(12) no . 8_665 14_665
C33 C28 C32 C38 93.1(9) no . 8_665 14_665
C32 C28 C34 C27 163.5(8) no 8_665 14_665 8_665
C32 C28 C34 C27 178.5(18) no 8_665 14_665 .
C32 C28 C34 C29 7(3) no 8_665 14_665 8_665
C32 C28 C34 C29 -24.0(7) no 8_665 14_665 .
C32 C28 C34 C32 18(2) no 8_665 14_665 .
C32 C28 C34 C33 57(3) no 8_665 14_665 .
C32 C28 C34 C35 43.2(13) no 8_665 14_665 14_665
C32 C28 C34 C35 38.2(8) no 8_665 14_665 11_555
C32 C28 C34 C39 -79.3(11) no 8_665 14_665 14_665
C32 C28 C34 C39 -76.8(14) no 8_665 14_665 11_555
C34 C28 C32 C29 123.2(19) no 14_665 8_665 .
C34 C28 C32 C30 31(3) no 14_665 8_665 .
C34 C28 C32 C31 3.3(19) no 14_665 8_665 8_665
C34 C28 C32 C31 -2.4(17) no 14_665 8_665 .
C34 C28 C32 C35 -41.3(15) no 14_665 8_665 14_665
C34 C28 C32 C35 -63.4(16) no 14_665 8_665 11_555
C34 C28 C32 C36 -26.3(18) no 14_665 8_665 14_665
C34 C28 C32 C36 -24.4(17) no 14_665 8_665 11_555
C34 C28 C32 C37 36(2) no 14_665 8_665 14_665
C34 C28 C32 C38 72.0(16) no 14_665 8_665 14_665
C32 C28 C35 C28 -135.9(10) no 8_665 11_555 8_665
C32 C28 C35 C29 2.8(7) no 8_665 11_555 .
C32 C28 C35 C30 -26.1(6) no 8_665 11_555 .
C32 C28 C35 C31 -68.1(8) no 8_665 11_555 .
C32 C28 C35 C31 -44.2(7) no 8_665 11_555 8_665
C32 C28 C35 C32 -108.3(9) no 8_665 11_555 .
C32 C28 C35 C32 -0.0(5) no 8_665 11_555 8_665
C32 C28 C35 C33 -135.4(9) no 8_665 11_555 .
C32 C28 C35 C33 42.5(16) no 8_665 11_555 8_665
C32 C28 C35 C34 -127.0(12) no 8_665 11_555 14_665
C32 C28 C35 C35 -135.9(13) no 8_665 11_555 14_665
C32 C28 C35 C36 -70.4(12) no 8_665 11_555 11_555
C32 C28 C35 C36 -56.5(12) no 8_665 11_555 14_665
C35 C28 C32 C29 -173.4(15) no 11_555 8_665 .
C35 C28 C32 C30 94.4(15) no 11_555 8_665 .
C35 C28 C32 C31 66.7(10) no 11_555 8_665 8_665
C35 C28 C32 C31 61.0(9) no 11_555 8_665 .
C35 C28 C32 C35 22.1(7) no 11_555 8_665 14_665
C35 C28 C32 C35 -0.0(6) no 11_555 8_665 11_555
C35 C28 C32 C36 37.1(8) no 11_555 8_665 14_665
C35 C28 C32 C36 39.0(8) no 11_555 8_665 11_555
C35 C28 C32 C37 99.6(12) no 11_555 8_665 14_665
C35 C28 C32 C38 135.4(10) no 11_555 8_665 14_665
C32 C28 C35 C28 -148.7(10) no 8_665 14_665 8_665
C32 C28 C35 C29 -113.5(7) no 8_665 14_665 8_665
C32 C28 C35 C30 -67.2(7) no 8_665 14_665 8_665
C32 C28 C35 C31 -27.0(5) no 8_665 14_665 8_665
C32 C28 C35 C31 -44.1(7) no 8_665 14_665 .
C32 C28 C35 C32 -0.0(4) no 8_665 14_665 8_665
C32 C28 C35 C32 -96.3(9) no 8_665 14_665 .
C32 C28 C35 C33 -148.0(9) no 8_665 14_665 .
C32 C28 C35 C34 -138.8(11) no 8_665 14_665 14_665
C32 C28 C35 C35 31.3(7) no 8_665 14_665 11_555
C32 C28 C35 C36 -15.4(7) no 8_665 14_665 14_665
C32 C28 C35 C36 -22.8(8) no 8_665 14_665 11_555
C35 C28 C32 C29 164.4(13) no 14_665 8_665 .
C35 C28 C32 C30 72.3(13) no 14_665 8_665 .
C35 C28 C32 C31 44.6(9) no 14_665 8_665 8_665
C35 C28 C32 C31 38.9(7) no 14_665 8_665 .
C35 C28 C32 C35 0.0(5) no 14_665 8_665 14_665
C35 C28 C32 C35 -22.1(6) no 14_665 8_665 11_555
C35 C28 C32 C36 15.0(7) no 14_665 8_665 14_665
C35 C28 C32 C36 16.9(7) no 14_665 8_665 11_555
C35 C28 C32 C37 77.5(10) no 14_665 8_665 14_665
C35 C28 C32 C38 113.3(7) no 14_665 8_665 14_665
C32 C28 C39 C28 113.3(9) no 8_665 11_555 8_665
C32 C28 C39 C29 76.9(8) no 8_665 11_555 8_665
C32 C28 C39 C33 97.9(7) no 8_665 11_555 .
C32 C28 C39 C34 117.7(12) no 8_665 11_555 14_665
C32 C28 C39 C38 30.7(13) no 8_665 11_555 11_555
C32 C28 C39 C38 -26.9(7) no 8_665 11_555 14_665
C32 C28 C39 C39 -66.7(8) no 8_665 11_555 14_665
C39 C28 C32 C29 80.7(11) no 11_555 8_665 .
C39 C28 C32 C30 -11.5(15) no 11_555 8_665 .
C39 C28 C32 C31 -39.2(11) no 11_555 8_665 8_665
C39 C28 C32 C31 -44.9(9) no 11_555 8_665 .
C39 C28 C32 C35 -83.8(8) no 11_555 8_665 14_665
C39 C28 C32 C35 -105.9(9) no 11_555 8_665 11_555
C39 C28 C32 C36 -68.8(9) no 11_555 8_665 14_665
C39 C28 C32 C36 -66.9(8) no 11_555 8_665 11_555
C39 C28 C32 C37 -6.3(12) no 11_555 8_665 14_665
C39 C28 C32 C38 29.5(8) no 11_555 8_665 14_665
C32 C28 C39 C28 115.5(9) no 8_665 14_665 8_665
C32 C28 C39 C29 -18.1(4) no 8_665 14_665 .
C32 C28 C39 C34 118.6(10) no 8_665 14_665 14_665
C32 C28 C39 C38 1.4(10) no 8_665 14_665 14_665
C32 C28 C39 C38 75.5(8) no 8_665 14_665 11_555
C32 C28 C39 C39 115.5(9) no 8_665 14_665 11_555
C39 C28 C32 C29 50.1(11) no 14_665 8_665 .
C39 C28 C32 C30 -42.0(14) no 14_665 8_665 .
C39 C28 C32 C31 -69.7(11) no 14_665 8_665 8_665
C39 C28 C32 C31 -75.4(8) no 14_665 8_665 .
C39 C28 C32 C35 -114.3(9) no 14_665 8_665 14_665
C39 C28 C32 C35 -136.4(11) no 14_665 8_665 11_555
C39 C28 C32 C36 -99.3(9) no 14_665 8_665 14_665
C39 C28 C32 C36 -97.4(9) no 14_665 8_665 11_555
C39 C28 C32 C37 -36.8(12) no 14_665 8_665 14_665
C39 C28 C32 C38 -1.1(8) no 14_665 8_665 14_665
C33 C28 C34 C27 106(3) no . 14_665 8_665
C33 C28 C34 C27 121(2) no . 14_665 .
C33 C28 C34 C29 -50.1(17) no . 14_665 8_665
C33 C28 C34 C29 -81(3) no . 14_665 .
C33 C28 C34 C32 -39.5(17) no . 14_665 .
C33 C28 C34 C33 0.0(11) no . 14_665 .
C33 C28 C34 C35 -14(2) no . 14_665 14_665
C33 C28 C34 C35 -19(3) no . 14_665 11_555
C33 C28 C34 C39 -137(3) no . 14_665 14_665
C33 C28 C34 C39 -134(3) no . 14_665 11_555
C34 C28 C33 C27 -56(3) no 14_665 . 8_665
C34 C28 C33 C29 78(3) no 14_665 . 8_665
C34 C28 C33 C32 115(3) no 14_665 . .
C34 C28 C33 C34 0(2) no 14_665 . 14_665
C34 C28 C33 C35 159(3) no 14_665 . 11_555
C34 C28 C33 C35 160(3) no 14_665 . 14_665
C34 C28 C33 C39 33(3) no 14_665 . 11_555
C33 C28 C35 C28 -0.4(6) no . 11_555 8_665
C33 C28 C35 C29 138.2(9) no . 11_555 .
C33 C28 C35 C30 109.3(8) no . 11_555 .
C33 C28 C35 C31 67.4(9) no . 11_555 .
C33 C28 C35 C31 91.3(9) no . 11_555 8_665
C33 C28 C35 C32 27.1(7) no . 11_555 .
C33 C28 C35 C32 135.4(9) no . 11_555 8_665
C33 C28 C35 C33 0.0(6) no . 11_555 .
C33 C28 C35 C33 177.9(19) no . 11_555 8_665
C33 C28 C35 C34 8.4(9) no . 11_555 14_665
C33 C28 C35 C35 -0.4(9) no . 11_555 14_665
C33 C28 C35 C36 65.0(13) no . 11_555 11_555
C33 C28 C35 C36 79.0(13) no . 11_555 14_665
C35 C28 C33 C27 144.4(9) no 11_555 . 8_665
C35 C28 C33 C29 -82.0(14) no 11_555 . 8_665
C35 C28 C33 C32 -44.8(11) no 11_555 . .
C35 C28 C33 C34 -159.5(19) no 11_555 . 14_665
C35 C28 C33 C35 -0.0(5) no 11_555 . 11_555
C35 C28 C33 C35 0.4(7) no 11_555 . 14_665
C35 C28 C33 C39 -126.0(8) no 11_555 . 11_555
C33 C28 C35 C28 -0.7(9) no . 14_665 8_665
C33 C28 C35 C29 34.5(9) no . 14_665 8_665
C33 C28 C35 C30 80.9(11) no . 14_665 8_665
C33 C28 C35 C31 121.1(11) no . 14_665 8_665
C33 C28 C35 C31 103.9(12) no . 14_665 .
C33 C28 C35 C32 148.0(11) no . 14_665 8_665
C33 C28 C35 C32 51.7(11) no . 14_665 .
C33 C28 C35 C33 0.0(8) no . 14_665 .
C33 C28 C35 C34 9.3(10) no . 14_665 14_665
C33 C28 C35 C35 179.3(15) no . 14_665 11_555
C33 C28 C35 C36 132.7(13) no . 14_665 14_665
C33 C28 C35 C36 125.2(14) no . 14_665 11_555
C35 C28 C33 C27 144.0(11) no 14_665 . 8_665
C35 C28 C33 C29 -82.3(14) no 14_665 . 8_665
C35 C28 C33 C32 -45.2(9) no 14_665 . .
C35 C28 C33 C34 -160(2) no 14_665 . 14_665
C35 C28 C33 C35 -0.4(8) no 14_665 . 11_555
C35 C28 C33 C35 0.0(6) no 14_665 . 14_665
C35 C28 C33 C39 -126.4(10) no 14_665 . 11_555
C33 C28 C39 C28 15.4(6) no . 11_555 8_665
C33 C28 C39 C29 -21.0(6) no . 11_555 8_665
C33 C28 C39 C33 0.0(5) no . 11_555 .
C33 C28 C39 C34 19.8(8) no . 11_555 14_665
C33 C28 C39 C38 -67.2(11) no . 11_555 11_555
C33 C28 C39 C38 -124.9(7) no . 11_555 14_665
C33 C28 C39 C39 -164.6(10) no . 11_555 14_665
C39 C28 C33 C27 -89.6(6) no 11_555 . 8_665
C39 C28 C33 C29 44.1(12) no 11_555 . 8_665
C39 C28 C33 C32 81.2(10) no 11_555 . .
C39 C28 C33 C34 -33.5(13) no 11_555 . 14_665
C39 C28 C33 C35 126.0(8) no 11_555 . 11_555
C39 C28 C33 C35 126.4(9) no 11_555 . 14_665
C39 C28 C33 C39 -0.0(4) no 11_555 . 11_555
C33 C28 C39 C28 13.6(5) no . 14_665 8_665
C33 C28 C39 C29 -120.0(8) no . 14_665 .
C33 C28 C39 C34 16.7(6) no . 14_665 14_665
C33 C28 C39 C38 -100.5(10) no . 14_665 14_665
C33 C28 C39 C38 -26.4(9) no . 14_665 11_555
C33 C28 C39 C39 13.6(10) no . 14_665 11_555
C39 C28 C33 C27 -98.1(7) no 14_665 . 8_665
C39 C28 C33 C29 35.6(15) no 14_665 . 8_665
C39 C28 C33 C32 72.7(12) no 14_665 . .
C39 C28 C33 C34 -41.9(14) no 14_665 . 14_665
C39 C28 C33 C35 117.6(9) no 14_665 . 11_555
C39 C28 C33 C35 117.9(9) no 14_665 . 14_665
C39 C28 C33 C39 -8.5(6) no 14_665 . 11_555
C34 C28 C35 C28 -8.9(10) no 14_665 11_555 8_665
C34 C28 C35 C29 129.8(15) no 14_665 11_555 .
C34 C28 C35 C30 100.9(14) no 14_665 11_555 .
C34 C28 C35 C31 58.9(16) no 14_665 11_555 .
C34 C28 C35 C31 82.8(15) no 14_665 11_555 8_665
C34 C28 C35 C32 18.7(14) no 14_665 11_555 .
C34 C28 C35 C32 127.0(14) no 14_665 11_555 8_665
C34 C28 C35 C33 -8.4(11) no 14_665 11_555 .
C34 C28 C35 C33 169(3) no 14_665 11_555 8_665
C34 C28 C35 C34 0.0(9) no 14_665 11_555 14_665
C34 C28 C35 C35 -8.9(16) no 14_665 11_555 14_665
C34 C28 C35 C36 56.6(19) no 14_665 11_555 11_555
C34 C28 C35 C36 70.5(19) no 14_665 11_555 14_665
C35 C28 C34 C27 125.3(10) no 11_555 14_665 8_665
C35 C28 C34 C27 140.3(14) no 11_555 14_665 .
C35 C28 C34 C29 -31(3) no 11_555 14_665 8_665
C35 C28 C34 C29 -62.2(13) no 11_555 14_665 .
C35 C28 C34 C32 -20.3(15) no 11_555 14_665 .
C35 C28 C34 C33 19(3) no 11_555 14_665 .
C35 C28 C34 C35 5.0(9) no 11_555 14_665 14_665
C35 C28 C34 C35 -0.0(5) no 11_555 14_665 11_555
C35 C28 C34 C39 -117.6(9) no 11_555 14_665 14_665
C35 C28 C34 C39 -115.1(10) no 11_555 14_665 11_555
C34 C28 C35 C28 -9.9(11) no 14_665 14_665 8_665
C34 C28 C35 C29 25.2(13) no 14_665 14_665 8_665
C34 C28 C35 C30 71.6(14) no 14_665 14_665 8_665
C34 C28 C35 C31 111.8(14) no 14_665 14_665 8_665
C34 C28 C35 C31 94.6(14) no 14_665 14_665 .
C34 C28 C35 C32 138.8(15) no 14_665 14_665 8_665
C34 C28 C35 C32 42.5(15) no 14_665 14_665 .
C34 C28 C35 C33 -9.3(12) no 14_665 14_665 .
C34 C28 C35 C34 0.0(10) no 14_665 14_665 14_665
C34 C28 C35 C35 170.1(17) no 14_665 14_665 11_555
C34 C28 C35 C36 123.4(15) no 14_665 14_665 14_665
C34 C28 C35 C36 115.9(15) no 14_665 14_665 11_555
C35 C28 C34 C27 120.3(13) no 14_665 14_665 8_665
C35 C28 C34 C27 135.3(9) no 14_665 14_665 .
C35 C28 C34 C29 -35.8(17) no 14_665 14_665 8_665
C35 C28 C34 C29 -67.2(16) no 14_665 14_665 .
C35 C28 C34 C32 -25.3(9) no 14_665 14_665 .
C35 C28 C34 C33 14.2(17) no 14_665 14_665 .
C35 C28 C34 C35 0.0(5) no 14_665 14_665 14_665
C35 C28 C34 C35 -5.0(9) no 14_665 14_665 11_555
C35 C28 C34 C39 -122.5(8) no 14_665 14_665 14_665
C35 C28 C34 C39 -120.0(11) no 14_665 14_665 11_555
C34 C28 C39 C28 -4.4(10) no 14_665 11_555 8_665
C34 C28 C39 C29 -40.8(13) no 14_665 11_555 8_665
C34 C28 C39 C33 -19.8(11) no 14_665 11_555 .
C34 C28 C39 C34 -0.0(10) no 14_665 11_555 14_665
C34 C28 C39 C38 -87.0(16) no 14_665 11_555 11_555
C34 C28 C39 C38 -144.7(14) no 14_665 11_555 14_665
C34 C28 C39 C39 175.6(17) no 14_665 11_555 14_665
C39 C28 C34 C27 -119.6(14) no 11_555 14_665 8_665
C39 C28 C34 C27 -104.7(12) no 11_555 14_665 .
C39 C28 C34 C29 84(3) no 11_555 14_665 8_665
C39 C28 C34 C29 52.9(19) no 11_555 14_665 .
C39 C28 C34 C32 94.8(15) no 11_555 14_665 .
C39 C28 C34 C33 134(3) no 11_555 14_665 .
C39 C28 C34 C35 120.0(12) no 11_555 14_665 14_665
C39 C28 C34 C35 115.1(10) no 11_555 14_665 11_555
C39 C28 C34 C39 -2.5(10) no 11_555 14_665 14_665
C39 C28 C34 C39 -0.0(5) no 11_555 14_665 11_555
C34 C28 C39 C28 -3.1(7) no 14_665 14_665 8_665
C34 C28 C39 C29 -136.7(12) no 14_665 14_665 .
C34 C28 C39 C34 0.0(7) no 14_665 14_665 14_665
C34 C28 C39 C38 -117.2(12) no 14_665 14_665 14_665
C34 C28 C39 C38 -43.1(11) no 14_665 14_665 11_555
C34 C28 C39 C39 -3.1(11) no 14_665 14_665 11_555
C39 C28 C34 C27 -117.2(10) no 14_665 14_665 8_665
C39 C28 C34 C27 -102.2(10) no 14_665 14_665 .
C39 C28 C34 C29 87(2) no 14_665 14_665 8_665
C39 C28 C34 C29 55.4(14) no 14_665 14_665 .
C39 C28 C34 C32 97.3(12) no 14_665 14_665 .
C39 C28 C34 C33 137(2) no 14_665 14_665 .
C39 C28 C34 C35 122.5(8) no 14_665 14_665 14_665
C39 C28 C34 C35 117.6(9) no 14_665 14_665 11_555
C39 C28 C34 C39 -0.0(5) no 14_665 14_665 14_665
C39 C28 C34 C39 2.5(9) no 14_665 14_665 11_555
C35 C28 C35 C29 -144.8(14) no 11_555 14_665 8_665
C35 C28 C35 C30 -98.5(13) no 11_555 14_665 8_665
C35 C28 C35 C31 -58.3(12) no 11_555 14_665 8_665
C35 C28 C35 C31 -75.4(12) no 11_555 14_665 .
C35 C28 C35 C32 -31.3(11) no 11_555 14_665 8_665
C35 C28 C35 C32 -127.6(16) no 11_555 14_665 .
C35 C28 C35 C33 -179.3(16) no 11_555 14_665 .
C35 C28 C35 C34 -170.1(17) no 11_555 14_665 14_665
C35 C28 C35 C35 0.0(10) no 11_555 14_665 11_555
C35 C28 C35 C36 -46.7(11) no 11_555 14_665 14_665
C35 C28 C35 C36 -54.1(12) no 11_555 14_665 11_555
C35 C28 C35 C28 -0.0(13) no 14_665 11_555 8_665
C35 C28 C35 C29 138.6(13) no 14_665 11_555 .
C35 C28 C35 C30 109.8(13) no 14_665 11_555 .
C35 C28 C35 C31 67.8(11) no 14_665 11_555 .
C35 C28 C35 C31 91.7(12) no 14_665 11_555 8_665
C35 C28 C35 C32 27.6(9) no 14_665 11_555 .
C35 C28 C35 C32 135.9(14) no 14_665 11_555 8_665
C35 C28 C35 C33 0.4(11) no 14_665 11_555 .
C35 C28 C35 C33 178(2) no 14_665 11_555 8_665
C35 C28 C35 C34 8.9(15) no 14_665 11_555 14_665
C35 C28 C35 C35 0.0(8) no 14_665 11_555 14_665
C35 C28 C35 C36 65.5(13) no 14_665 11_555 11_555
C35 C28 C35 C36 79.4(14) no 14_665 11_555 14_665
C35 C28 C39 C28 68.7(10) no 11_555 11_555 8_665
C35 C28 C39 C29 32.2(10) no 11_555 11_555 8_665
C35 C28 C39 C33 53.3(9) no 11_555 11_555 .
C35 C28 C39 C34 73.1(12) no 11_555 11_555 14_665
C35 C28 C39 C38 -13.9(16) no 11_555 11_555 11_555
C35 C28 C39 C38 -71.6(10) no 11_555 11_555 14_665
C35 C28 C39 C39 -111.3(11) no 11_555 11_555 14_665
C39 C28 C35 C28 -49.6(8) no 11_555 11_555 8_665
C39 C28 C35 C29 89.0(9) no 11_555 11_555 .
C39 C28 C35 C30 60.2(10) no 11_555 11_555 .
C39 C28 C35 C31 18.2(13) no 11_555 11_555 .
C39 C28 C35 C31 42.1(12) no 11_555 11_555 8_665
C39 C28 C35 C32 -22.0(11) no 11_555 11_555 .
C39 C28 C35 C32 86.3(10) no 11_555 11_555 8_665
C39 C28 C35 C33 -49.2(8) no 11_555 11_555 .
C39 C28 C35 C33 129(2) no 11_555 11_555 8_665
C39 C28 C35 C34 -40.7(8) no 11_555 11_555 14_665
C39 C28 C35 C35 -49.6(13) no 11_555 11_555 14_665
C39 C28 C35 C36 15.9(17) no 11_555 11_555 11_555
C39 C28 C35 C36 29.8(17) no 11_555 11_555 14_665
C35 C28 C39 C28 83.1(12) no 11_555 14_665 8_665
C35 C28 C39 C29 -50.6(10) no 11_555 14_665 .
C35 C28 C39 C34 86.1(13) no 11_555 14_665 14_665
C35 C28 C39 C38 -31.1(16) no 11_555 14_665 14_665
C35 C28 C39 C38 43.0(14) no 11_555 14_665 11_555
C35 C28 C39 C39 83.1(13) no 11_555 14_665 11_555
C39 C28 C35 C28 -85.0(12) no 14_665 11_555 8_665
C39 C28 C35 C29 53.6(10) no 14_665 11_555 .
C39 C28 C35 C30 24.7(13) no 14_665 11_555 .
C39 C28 C35 C31 -17.2(15) no 14_665 11_555 .
C39 C28 C35 C31 6.7(15) no 14_665 11_555 8_665
C39 C28 C35 C32 -57.5(13) no 14_665 11_555 .
C39 C28 C35 C32 50.8(13) no 14_665 11_555 8_665
C39 C28 C35 C33 -84.6(12) no 14_665 11_555 .
C39 C28 C35 C33 93.3(19) no 14_665 11_555 8_665
C39 C28 C35 C34 -76.2(13) no 14_665 11_555 14_665
C39 C28 C35 C35 -85.0(14) no 14_665 11_555 14_665
C39 C28 C35 C36 -19.6(19) no 14_665 11_555 11_555
C39 C28 C35 C36 -6(2) no 14_665 11_555 14_665
C35 C28 C39 C28 46.2(6) no 14_665 11_555 8_665
C35 C28 C39 C29 9.8(7) no 14_665 11_555 8_665
C35 C28 C39 C33 30.8(5) no 14_665 11_555 .
C35 C28 C39 C34 50.6(8) no 14_665 11_555 14_665
C35 C28 C39 C38 -36.3(12) no 14_665 11_555 11_555
C35 C28 C39 C38 -94.0(6) no 14_665 11_555 14_665
C35 C28 C39 C39 -133.8(9) no 14_665 11_555 14_665
C39 C28 C35 C28 -46.1(7) no 11_555 14_665 8_665
C39 C28 C35 C29 -10.9(7) no 11_555 14_665 8_665
C39 C28 C35 C30 35.5(9) no 11_555 14_665 8_665
C39 C28 C35 C31 75.7(7) no 11_555 14_665 8_665
C39 C28 C35 C31 58.5(8) no 11_555 14_665 .
C39 C28 C35 C32 102.6(7) no 11_555 14_665 8_665
C39 C28 C35 C32 6.3(10) no 11_555 14_665 .
C39 C28 C35 C33 -45.4(7) no 11_555 14_665 .
C39 C28 C35 C34 -36.1(7) no 11_555 14_665 14_665
C39 C28 C35 C35 133.9(10) no 11_555 14_665 11_555
C39 C28 C35 C36 87.3(9) no 11_555 14_665 14_665
C39 C28 C35 C36 79.8(10) no 11_555 14_665 11_555
C35 C28 C39 C28 50.7(7) no 14_665 14_665 8_665
C35 C28 C39 C29 -82.9(8) no 14_665 14_665 .
C35 C28 C39 C34 53.8(8) no 14_665 14_665 14_665
C35 C28 C39 C38 -63.4(12) no 14_665 14_665 14_665
C35 C28 C39 C38 10.7(11) no 14_665 14_665 11_555
C35 C28 C39 C39 50.7(11) no 14_665 14_665 11_555
C39 C28 C35 C28 -71.4(10) no 14_665 14_665 8_665
C39 C28 C35 C29 -36.2(10) no 14_665 14_665 8_665
C39 C28 C35 C30 10.1(12) no 14_665 14_665 8_665
C39 C28 C35 C31 50.3(10) no 14_665 14_665 8_665
C39 C28 C35 C31 33.2(12) no 14_665 14_665 .
C39 C28 C35 C32 77.3(9) no 14_665 14_665 8_665
C39 C28 C35 C32 -19.0(14) no 14_665 14_665 .
C39 C28 C35 C33 -70.8(10) no 14_665 14_665 .
C39 C28 C35 C34 -61.5(10) no 14_665 14_665 14_665
C39 C28 C35 C35 108.6(12) no 14_665 14_665 11_555
C39 C28 C35 C36 61.9(12) no 14_665 14_665 14_665
C39 C28 C35 C36 54.4(13) no 14_665 14_665 11_555
C39 C28 C39 C28 0.0(11) no 11_555 14_665 8_665
C39 C28 C39 C29 -133.6(10) no 11_555 14_665 .
C39 C28 C39 C34 3.1(11) no 11_555 14_665 14_665
C39 C28 C39 C38 -114.1(13) no 11_555 14_665 14_665
C39 C28 C39 C38 -40.1(8) no 11_555 14_665 11_555
C39 C28 C39 C39 0.0(7) no 11_555 14_665 11_555
C39 C28 C39 C29 143.6(12) no 14_665 11_555 8_665
C39 C28 C39 C33 164.6(12) no 14_665 11_555 .
C39 C28 C39 C34 -175.6(16) no 14_665 11_555 14_665
C39 C28 C39 C38 97.4(14) no 14_665 11_555 11_555
C39 C28 C39 C38 39.7(9) no 14_665 11_555 14_665
C39 C28 C39 C39 0.0(8) no 14_665 11_555 14_665
C28 C29 C30 C30 10.9(15) no . . 8_665
C28 C29 C30 C31 0.0(18) no . . .
C28 C29 C30 C31 -15(3) no . . 8_665
C28 C29 C30 C32 -85.8(15) no . . 8_665
C28 C29 C30 C35 -35.9(9) no . . 11_555
C28 C29 C30 C36 -27.5(15) no . . 11_555
C28 C29 C30 C36 -35.0(15) no . . 14_665
C28 C29 C30 C37 21.9(16) no . . 11_555
C28 C29 C30 C38 90.6(12) no . . 14_665
C28 C29 C31 C30 24.1(12) no . 8_665 8_665
C28 C29 C31 C30 166.8(18) no . 8_665 .
C28 C29 C31 C31 16.0(18) no . 8_665 .
C28 C29 C31 C32 5.1(10) no . 8_665 .
C28 C29 C31 C35 -19.4(8) no . 8_665 14_665
C28 C29 C31 C35 -36.2(7) no . 8_665 11_555
C28 C29 C31 C36 -45.5(12) no . 8_665 14_665
C28 C29 C31 C36 -33.0(12) no . 8_665 11_555
C28 C29 C31 C37 134.3(13) no . 8_665 14_665
C28 C29 C31 C37 41.5(13) no . 8_665 11_555
C28 C29 C31 C38 98.7(10) no . 8_665 14_665
C28 C29 C32 C28 0.0(6) no . 8_665 .
C28 C29 C32 C30 112.5(16) no . 8_665 .
C28 C29 C32 C31 86.3(19) no . 8_665 8_665
C28 C29 C32 C31 68.0(18) no . 8_665 .
C28 C29 C32 C33 -13.7(6) no . 8_665 8_665
C28 C29 C32 C34 10.9(6) no . 8_665 11_555
C28 C29 C32 C35 11.9(14) no . 8_665 14_665
C28 C29 C32 C35 -4.7(14) no . 8_665 11_555
C28 C29 C32 C36 44(3) no . 8_665 14_665
C28 C29 C32 C36 43(3) no . 8_665 11_555
C28 C29 C32 C37 110.6(13) no . 8_665 14_665
C28 C29 C32 C38 109.3(16) no . 8_665 14_665
C28 C29 C35 C28 -0.0(6) no . 11_555 .
C28 C29 C35 C28 25.5(7) no . 11_555 8_665
C28 C29 C35 C30 140.6(10) no . 11_555 .
C28 C29 C35 C31 120.0(9) no . 11_555 .
C28 C29 C35 C31 134.3(9) no . 11_555 8_665
C28 C29 C35 C32 86.4(9) no . 11_555 .
C28 C29 C35 C32 174.5(14) no . 11_555 8_665
C28 C29 C35 C33 36.7(9) no . 11_555 .
C28 C29 C35 C33 -18.4(7) no . 11_555 8_665
C28 C29 C35 C34 12.6(7) no . 11_555 11_555
C28 C29 C35 C34 22.7(7) no . 11_555 14_665
C28 C29 C35 C35 66.4(16) no . 11_555 14_665
C28 C29 C35 C36 132.3(10) no . 11_555 11_555
C28 C29 C35 C36 139.8(10) no . 11_555 14_665
C28 C29 C36 C30 69.0(10) no . 14_665 8_665
C28 C29 C36 C30 150.2(12) no . 14_665 .
C28 C29 C36 C31 136.3(12) no . 14_665 8_665
C28 C29 C36 C31 95.3(12) no . 14_665 .
C28 C29 C36 C32 32.7(10) no . 14_665 .
C28 C29 C36 C35 -7.4(8) no . 14_665 14_665
C28 C29 C36 C35 -31.1(7) no . 14_665 11_555
C28 C29 C36 C37 136.2(10) no . 14_665 14_665
C28 C29 C36 C37 82.7(9) no . 14_665 11_555
C28 C29 C37 C30 -8.3(14) no . 14_665 8_665
C28 C29 C37 C31 -52.1(19) no . 14_665 8_665
C28 C29 C37 C31 -25.8(16) no . 14_665 .
C28 C29 C37 C32 -93.7(14) no . 14_665 8_665
C28 C29 C37 C36 -52.0(12) no . 14_665 14_665
C28 C29 C37 C36 -44.7(12) no . 14_665 11_555
C28 C29 C37 C37 0.4(15) no . 14_665 11_555
C28 C29 C37 C38 84.8(11) no . 14_665 14_665
C28 C29 C38 C30 -117.2(10) no . 14_665 .
C28 C29 C38 C31 -100.9(9) no . 14_665 8_665
C28 C29 C38 C32 -115.0(15) no . 14_665 8_665
C28 C29 C38 C37 -116.2(9) no . 14_665 14_665
C28 C29 C38 C38 -40.0(11) no . 14_665 11_555
C28 C29 C38 C39 17.9(8) no . 14_665 14_665
C28 C29 C38 C39 -5.0(9) no . 14_665 11_555
C28 C29 C39 C28 -26.3(7) no . 14_665 8_665
C28 C29 C39 C28 0.0(6) no . 14_665 .
C28 C29 C39 C33 0.4(7) no . 14_665 8_665
C28 C29 C39 C34 -21.5(7) no . 14_665 14_665
C28 C29 C39 C34 -8.9(6) no . 14_665 11_555
C28 C29 C39 C38 -157.9(10) no . 14_665 14_665
C28 C29 C39 C38 -100.6(9) no . 14_665 11_555
C28 C29 C39 C39 -62.8(14) no . 14_665 11_555
C30 C29 C32 C28 -112.5(16) no . 8_665 .
C30 C29 C32 C30 0.0(8) no . 8_665 .
C30 C29 C32 C31 -26.2(10) no . 8_665 8_665
C30 C29 C32 C31 -44.5(12) no . 8_665 .
C30 C29 C32 C33 -126.3(16) no . 8_665 8_665
C30 C29 C32 C34 -101.7(17) no . 8_665 11_555
C30 C29 C32 C35 -100.6(16) no . 8_665 14_665
C30 C29 C32 C35 -117.2(17) no . 8_665 11_555
C30 C29 C32 C36 -68.2(19) no . 8_665 14_665
C30 C29 C32 C36 -69.3(17) no . 8_665 11_555
C30 C29 C32 C37 -2.0(9) no . 8_665 14_665
C30 C29 C32 C38 -3.3(19) no . 8_665 14_665
C32 C29 C30 C30 96.7(19) no 8_665 . 8_665
C32 C29 C30 C31 86(2) no 8_665 . .
C32 C29 C30 C31 71(3) no 8_665 . 8_665
C32 C29 C30 C32 0.0(16) no 8_665 . 8_665
C32 C29 C30 C35 49.9(18) no 8_665 . 11_555
C32 C29 C30 C36 58.3(19) no 8_665 . 11_555
C32 C29 C30 C36 50.8(19) no 8_665 . 14_665
C32 C29 C30 C37 108(2) no 8_665 . 11_555
C32 C29 C30 C38 176(2) no 8_665 . 14_665
C30 C29 C33 C27 -163.9(10) no . 8_665 .
C30 C29 C33 C28 -53(2) no . 8_665 8_665
C30 C29 C33 C32 35.2(10) no . 8_665 8_665
C30 C29 C33 C33 -35(2) no . 8_665 .
C30 C29 C33 C34 -63.8(19) no . 8_665 14_665
C30 C29 C33 C34 -80(2) no . 8_665 11_555
C30 C29 C33 C35 1.5(17) no . 8_665 14_665
C30 C29 C33 C35 24.1(15) no . 8_665 11_555
C30 C29 C33 C39 -94.9(14) no . 8_665 14_665
C33 C29 C30 C30 30.1(17) no 8_665 . 8_665
C33 C29 C30 C31 19(2) no 8_665 . .
C33 C29 C30 C31 4(3) no 8_665 . 8_665
C33 C29 C30 C32 -66.6(15) no 8_665 . 8_665
C33 C29 C30 C35 -16.6(11) no 8_665 . 11_555
C33 C29 C30 C36 -8.3(17) no 8_665 . 11_555
C33 C29 C30 C36 -15.8(18) no 8_665 . 14_665
C33 C29 C30 C37 41.1(17) no 8_665 . 11_555
C33 C29 C30 C38 109.9(15) no 8_665 . 14_665
C30 C29 C34 C27 171.3(9) no . 11_555 .
C30 C29 C34 C28 14(3) no . 11_555 8_665
C30 C29 C34 C29 -4.0(13) no . 11_555 8_665
C30 C29 C34 C32 41.0(10) no . 11_555 8_665
C30 C29 C34 C33 20.1(17) no . 11_555 .
C30 C29 C34 C33 112.9(14) no . 11_555 8_665
C30 C29 C34 C35 57.2(10) no . 11_555 11_555
C30 C29 C34 C35 39.7(11) no . 11_555 14_665
C30 C29 C34 C39 -61.3(12) no . 11_555 11_555
C30 C29 C34 C39 -87.7(11) no . 11_555 14_665
C34 C29 C30 C30 2.8(13) no 11_555 . 8_665
C34 C29 C30 C31 -8.1(16) no 11_555 . .
C34 C29 C30 C31 -23(3) no 11_555 . 8_665
C34 C29 C30 C32 -93.9(14) no 11_555 . 8_665
C34 C29 C30 C35 -44.0(8) no 11_555 . 11_555
C34 C29 C30 C36 -35.6(13) no 11_555 . 11_555
C34 C29 C30 C36 -43.1(13) no 11_555 . 14_665
C34 C29 C30 C37 13.8(13) no 11_555 . 11_555
C34 C29 C30 C38 82.5(10) no 11_555 . 14_665
C30 C29 C34 C27 167.7(13) no . 14_665 8_665
C30 C29 C34 C27 172.3(9) no . 14_665 .
C30 C29 C34 C28 154.8(15) no . 14_665 .
C30 C29 C34 C29 -3.8(11) no . 14_665 8_665
C30 C29 C34 C32 10.7(10) no . 14_665 .
C30 C29 C34 C33 127.1(13) no . 14_665 8_665
C30 C29 C34 C33 32.5(17) no . 14_665 .
C30 C29 C34 C35 46.9(10) no . 14_665 14_665
C30 C29 C34 C35 63.6(9) no . 14_665 11_555
C30 C29 C34 C39 -96.4(10) no . 14_665 14_665
C30 C29 C34 C39 -72.6(10) no . 14_665 11_555
C34 C29 C30 C30 2.2(11) no 14_665 . 8_665
C34 C29 C30 C31 -8.7(14) no 14_665 . .
C34 C29 C30 C31 -23(3) no 14_665 . 8_665
C34 C29 C30 C32 -94.5(12) no 14_665 . 8_665
C34 C29 C30 C35 -44.6(6) no 14_665 . 11_555
C34 C29 C30 C36 -36.2(11) no 14_665 . 11_555
C34 C29 C30 C36 -43.7(11) no 14_665 . 14_665
C34 C29 C30 C37 13.1(11) no 14_665 . 11_555
C34 C29 C30 C38 81.9(8) no 14_665 . 14_665
C30 C29 C35 C28 -140.6(10) no . 11_555 .
C30 C29 C35 C28 -115.1(9) no . 11_555 8_665
C30 C29 C35 C30 0.0(6) no . 11_555 .
C30 C29 C35 C31 -20.6(8) no . 11_555 .
C30 C29 C35 C31 -6.2(7) no . 11_555 8_665
C30 C29 C35 C32 -54.2(10) no . 11_555 .
C30 C29 C35 C32 34.0(9) no . 11_555 8_665
C30 C29 C35 C33 -103.9(9) no . 11_555 .
C30 C29 C35 C33 -159.0(12) no . 11_555 8_665
C30 C29 C35 C34 -128.0(9) no . 11_555 11_555
C30 C29 C35 C34 -117.9(9) no . 11_555 14_665
C30 C29 C35 C35 -74.2(17) no . 11_555 14_665
C30 C29 C35 C36 -8.3(9) no . 11_555 11_555
C30 C29 C35 C36 -0.8(8) no . 11_555 14_665
C35 C29 C30 C30 46.8(9) no 11_555 . 8_665
C35 C29 C30 C31 35.9(12) no 11_555 . .
C35 C29 C30 C31 21(2) no 11_555 . 8_665
C35 C29 C30 C32 -49.9(9) no 11_555 . 8_665
C35 C29 C30 C35 0.0(4) no 11_555 . 11_555
C35 C29 C30 C36 8.4(9) no 11_555 . 11_555
C35 C29 C30 C36 0.9(9) no 11_555 . 14_665
C35 C29 C30 C37 57.7(9) no 11_555 . 11_555
C35 C29 C30 C38 126.5(8) no 11_555 . 14_665
C30 C29 C36 C30 -81.2(14) no . 14_665 8_665
C30 C29 C36 C30 -0.0(10) no . 14_665 .
C30 C29 C36 C31 -13.9(11) no . 14_665 8_665
C30 C29 C36 C31 -54.9(13) no . 14_665 .
C30 C29 C36 C32 -117.5(15) no . 14_665 .
C30 C29 C36 C35 -157.6(15) no . 14_665 14_665
C30 C29 C36 C35 178.7(16) no . 14_665 11_555
C30 C29 C36 C37 -14.0(10) no . 14_665 14_665
C30 C29 C36 C37 -67.5(12) no . 14_665 11_555
C36 C29 C30 C30 45.9(8) no 14_665 . 8_665
C36 C29 C30 C31 35.0(9) no 14_665 . .
C36 C29 C30 C31 20.3(15) no 14_665 . 8_665
C36 C29 C30 C32 -50.8(13) no 14_665 . 8_665
C36 C29 C30 C35 -0.9(11) no 14_665 . 11_555
C36 C29 C30 C36 7.5(7) no 14_665 . 11_555
C36 C29 C30 C36 0.0(7) no 14_665 . 14_665
C36 C29 C30 C37 56.9(9) no 14_665 . 11_555
C36 C29 C30 C38 125.6(12) no 14_665 . 14_665
C30 C29 C38 C30 0.0(5) no . 14_665 .
C30 C29 C38 C31 16.4(6) no . 14_665 8_665
C30 C29 C38 C32 2.2(10) no . 14_665 8_665
C30 C29 C38 C37 1.0(6) no . 14_665 14_665
C30 C29 C38 C38 77.2(9) no . 14_665 11_555
C30 C29 C38 C39 135.1(9) no . 14_665 14_665
C30 C29 C38 C39 112.2(8) no . 14_665 11_555
C38 C29 C30 C30 -79.8(9) no 14_665 . 8_665
C38 C29 C30 C31 -90.6(12) no 14_665 . .
C38 C29 C30 C31 -105(3) no 14_665 . 8_665
C38 C29 C30 C32 -176.4(15) no 14_665 . 8_665
C38 C29 C30 C35 -126.5(9) no 14_665 . 11_555
C38 C29 C30 C36 -118.2(10) no 14_665 . 11_555
C38 C29 C30 C36 -125.6(11) no 14_665 . 14_665
C38 C29 C30 C37 -68.8(9) no 14_665 . 11_555
C38 C29 C30 C38 0.0(5) no 14_665 . 14_665
C30 C29 C39 C28 90.7(8) no . 14_665 8_665
C30 C29 C39 C28 117.0(9) no . 14_665 .
C30 C29 C39 C33 117.4(11) no . 14_665 8_665
C30 C29 C39 C34 95.5(9) no . 14_665 14_665
C30 C29 C39 C34 108.1(9) no . 14_665 11_555
C30 C29 C39 C38 -40.9(8) no . 14_665 14_665
C30 C29 C39 C38 16.4(10) no . 14_665 11_555
C30 C29 C39 C39 54.2(16) no . 14_665 11_555
C39 C29 C30 C30 -44.1(10) no 14_665 . 8_665
C39 C29 C30 C31 -55.0(13) no 14_665 . .
C39 C29 C30 C31 -70(3) no 14_665 . 8_665
C39 C29 C30 C32 -140.8(15) no 14_665 . 8_665
C39 C29 C30 C35 -90.9(8) no 14_665 . 11_555
C39 C29 C30 C36 -82.5(10) no 14_665 . 11_555
C39 C29 C30 C36 -90.0(11) no 14_665 . 14_665
C39 C29 C30 C37 -33.2(11) no 14_665 . 11_555
C39 C29 C30 C38 35.6(7) no 14_665 . 14_665
C31 C29 C32 C28 -86(2) no 8_665 8_665 .
C31 C29 C32 C30 26.2(9) no 8_665 8_665 .
C31 C29 C32 C31 0.0(7) no 8_665 8_665 8_665
C31 C29 C32 C31 -18.3(9) no 8_665 8_665 .
C31 C29 C32 C33 -100.1(18) no 8_665 8_665 8_665
C31 C29 C32 C34 -75(2) no 8_665 8_665 11_555
C31 C29 C32 C35 -74.4(16) no 8_665 8_665 14_665
C31 C29 C32 C35 -91.0(17) no 8_665 8_665 11_555
C31 C29 C32 C36 -42.0(14) no 8_665 8_665 14_665
C31 C29 C32 C36 -43.1(13) no 8_665 8_665 11_555
C31 C29 C32 C37 24.2(11) no 8_665 8_665 14_665
C31 C29 C32 C38 23(2) no 8_665 8_665 14_665
C32 C29 C31 C30 129(3) no 8_665 8_665 8_665
C32 C29 C31 C30 -88(3) no 8_665 8_665 .
C32 C29 C31 C31 121(3) no 8_665 8_665 .
C32 C29 C31 C32 110(2) no 8_665 8_665 .
C32 C29 C31 C35 86(2) no 8_665 8_665 14_665
C32 C29 C31 C35 69(2) no 8_665 8_665 11_555
C32 C29 C31 C36 60(2) no 8_665 8_665 14_665
C32 C29 C31 C36 72(2) no 8_665 8_665 11_555
C32 C29 C31 C37 -120(3) no 8_665 8_665 14_665
C32 C29 C31 C37 147(3) no 8_665 8_665 11_555
C32 C29 C31 C38 -156(3) no 8_665 8_665 14_665
C31 C29 C33 C27 -162.6(9) no 8_665 8_665 .
C31 C29 C33 C28 -51.4(16) no 8_665 8_665 8_665
C31 C29 C33 C32 36.5(9) no 8_665 8_665 8_665
C31 C29 C33 C33 -33.4(15) no 8_665 8_665 .
C31 C29 C33 C34 -62.5(15) no 8_665 8_665 14_665
C31 C29 C33 C34 -78.2(16) no 8_665 8_665 11_555
C31 C29 C33 C35 2.8(12) no 8_665 8_665 14_665
C31 C29 C33 C35 25.3(10) no 8_665 8_665 11_555
C31 C29 C33 C39 -93.7(8) no 8_665 8_665 14_665
C33 C29 C31 C30 41.2(14) no 8_665 8_665 8_665
C33 C29 C31 C30 -176.0(19) no 8_665 8_665 .
C33 C29 C31 C31 33.1(19) no 8_665 8_665 .
C33 C29 C31 C32 22.3(11) no 8_665 8_665 .
C33 C29 C31 C35 -2.3(10) no 8_665 8_665 14_665
C33 C29 C31 C35 -19.0(8) no 8_665 8_665 11_555
C33 C29 C31 C36 -28.4(13) no 8_665 8_665 14_665
C33 C29 C31 C36 -15.8(13) no 8_665 8_665 11_555
C33 C29 C31 C37 151.5(15) no 8_665 8_665 14_665
C33 C29 C31 C37 58.7(14) no 8_665 8_665 11_555
C33 C29 C31 C38 115.9(12) no 8_665 8_665 14_665
C31 C29 C34 C27 165.2(7) no 8_665 11_555 .
C31 C29 C34 C28 8(3) no 8_665 11_555 8_665
C31 C29 C34 C29 -10.1(9) no 8_665 11_555 8_665
C31 C29 C34 C32 34.9(10) no 8_665 11_555 8_665
C31 C29 C34 C33 14.0(13) no 8_665 11_555 .
C31 C29 C34 C33 106.8(12) no 8_665 11_555 8_665
C31 C29 C34 C35 51.1(6) no 8_665 11_555 11_555
C31 C29 C34 C35 33.6(7) no 8_665 11_555 14_665
C31 C29 C34 C39 -67.4(8) no 8_665 11_555 11_555
C31 C29 C34 C39 -93.8(8) no 8_665 11_555 14_665
C34 C29 C31 C30 16.0(11) no 11_555 8_665 8_665
C34 C29 C31 C30 158.8(17) no 11_555 8_665 .
C34 C29 C31 C31 7.9(17) no 11_555 8_665 .
C34 C29 C31 C32 -2.9(8) no 11_555 8_665 .
C34 C29 C31 C35 -27.5(6) no 11_555 8_665 14_665
C34 C29 C31 C35 -44.2(6) no 11_555 8_665 11_555
C34 C29 C31 C36 -53.6(11) no 11_555 8_665 14_665
C34 C29 C31 C36 -41.0(11) no 11_555 8_665 11_555
C34 C29 C31 C37 126.3(12) no 11_555 8_665 14_665
C34 C29 C31 C37 33.5(11) no 11_555 8_665 11_555
C34 C29 C31 C38 90.7(8) no 11_555 8_665 14_665
C31 C29 C34 C27 161.5(14) no 8_665 14_665 8_665
C31 C29 C34 C27 166.0(7) no 8_665 14_665 .
C31 C29 C34 C28 148.5(13) no 8_665 14_665 .
C31 C29 C34 C29 -10.0(8) no 8_665 14_665 8_665
C31 C29 C34 C32 4.5(7) no 8_665 14_665 .
C31 C29 C34 C33 120.8(11) no 8_665 14_665 8_665
C31 C29 C34 C33 26.2(15) no 8_665 14_665 .
C31 C29 C34 C35 40.6(7) no 8_665 14_665 14_665
C31 C29 C34 C35 57.4(6) no 8_665 14_665 11_555
C31 C29 C34 C39 -102.6(7) no 8_665 14_665 14_665
C31 C29 C34 C39 -78.9(7) no 8_665 14_665 11_555
C34 C29 C31 C30 14.5(9) no 14_665 8_665 8_665
C34 C29 C31 C30 157.3(16) no 14_665 8_665 .
C34 C29 C31 C31 6.4(16) no 14_665 8_665 .
C34 C29 C31 C32 -4.5(7) no 14_665 8_665 .
C34 C29 C31 C35 -29.0(5) no 14_665 8_665 14_665
C34 C29 C31 C35 -45.8(5) no 14_665 8_665 11_555
C34 C29 C31 C36 -55.1(10) no 14_665 8_665 14_665
C34 C29 C31 C36 -42.6(9) no 14_665 8_665 11_555
C34 C29 C31 C37 124.7(11) no 14_665 8_665 14_665
C34 C29 C31 C37 32.0(10) no 14_665 8_665 11_555
C34 C29 C31 C38 89.2(7) no 14_665 8_665 14_665
C31 C29 C35 C28 -134.3(7) no 8_665 11_555 .
C31 C29 C35 C28 -108.9(6) no 8_665 11_555 8_665
C31 C29 C35 C30 6.2(5) no 8_665 11_555 .
C31 C29 C35 C31 -14.4(5) no 8_665 11_555 .
C31 C29 C35 C31 0.0(4) no 8_665 11_555 8_665
C31 C29 C35 C32 -47.9(7) no 8_665 11_555 .
C31 C29 C35 C32 40.2(9) no 8_665 11_555 8_665
C31 C29 C35 C33 -97.7(7) no 8_665 11_555 .
C31 C29 C35 C33 -152.8(10) no 8_665 11_555 8_665
C31 C29 C35 C34 -121.8(7) no 8_665 11_555 11_555
C31 C29 C35 C34 -111.7(6) no 8_665 11_555 14_665
C31 C29 C35 C35 -67.9(15) no 8_665 11_555 14_665
C31 C29 C35 C36 -2.1(6) no 8_665 11_555 11_555
C31 C29 C35 C36 5.4(5) no 8_665 11_555 14_665
C35 C29 C31 C30 60.3(9) no 11_555 8_665 8_665
C35 C29 C31 C30 -157.0(17) no 11_555 8_665 .
C35 C29 C31 C31 52.2(15) no 11_555 8_665 .
C35 C29 C31 C32 41.3(7) no 11_555 8_665 .
C35 C29 C31 C35 16.8(5) no 11_555 8_665 14_665
C35 C29 C31 C35 0.0(5) no 11_555 8_665 11_555
C35 C29 C31 C36 -9.3(9) no 11_555 8_665 14_665
C35 C29 C31 C36 3.2(8) no 11_555 8_665 11_555
C35 C29 C31 C37 170.5(13) no 11_555 8_665 14_665
C35 C29 C31 C37 77.8(10) no 11_555 8_665 11_555
C35 C29 C31 C38 134.9(9) no 11_555 8_665 14_665
C31 C29 C36 C30 -67.3(14) no 8_665 14_665 8_665
C31 C29 C36 C30 13.9(10) no 8_665 14_665 .
C31 C29 C36 C31 -0.0(9) no 8_665 14_665 8_665
C31 C29 C36 C31 -41.0(12) no 8_665 14_665 .
C31 C29 C36 C32 -103.6(16) no 8_665 14_665 .
C31 C29 C36 C35 -143.7(16) no 8_665 14_665 14_665
C31 C29 C36 C35 -167.4(17) no 8_665 14_665 11_555
C31 C29 C36 C37 -0.1(10) no 8_665 14_665 14_665
C31 C29 C36 C37 -53.6(12) no 8_665 14_665 11_555
C36 C29 C31 C30 69.6(14) no 14_665 8_665 8_665
C36 C29 C31 C30 -148(3) no 14_665 8_665 .
C36 C29 C31 C31 61.5(17) no 14_665 8_665 .
C36 C29 C31 C32 50.6(12) no 14_665 8_665 .
C36 C29 C31 C35 26.1(12) no 14_665 8_665 14_665
C36 C29 C31 C35 9.3(12) no 14_665 8_665 11_555
C36 C29 C31 C36 0.0(10) no 14_665 8_665 14_665
C36 C29 C31 C36 12.5(10) no 14_665 8_665 11_555
C36 C29 C31 C37 180(2) no 14_665 8_665 14_665
C36 C29 C31 C37 87.1(15) no 14_665 8_665 11_555
C36 C29 C31 C38 144.3(14) no 14_665 8_665 14_665
C31 C29 C37 C30 43.8(14) no 8_665 14_665 8_665
C31 C29 C37 C31 -0.0(10) no 8_665 14_665 8_665
C31 C29 C37 C31 26.4(12) no 8_665 14_665 .
C31 C29 C37 C32 -41.5(17) no 8_665 14_665 8_665
C31 C29 C37 C36 0.1(13) no 8_665 14_665 14_665
C31 C29 C37 C36 7.4(13) no 8_665 14_665 11_555
C31 C29 C37 C37 52.6(14) no 8_665 14_665 11_555
C31 C29 C37 C38 136.9(19) no 8_665 14_665 14_665
C37 C29 C31 C30 -110(2) no 14_665 8_665 8_665
C37 C29 C31 C30 32.5(17) no 14_665 8_665 .
C37 C29 C31 C31 -118(3) no 14_665 8_665 .
C37 C29 C31 C32 -129.2(19) no 14_665 8_665 .
C37 C29 C31 C35 -153.7(19) no 14_665 8_665 14_665
C37 C29 C31 C35 -170.5(19) no 14_665 8_665 11_555
C37 C29 C31 C36 -180(3) no 14_665 8_665 14_665
C37 C29 C31 C36 -167(3) no 14_665 8_665 11_555
C37 C29 C31 C37 -0.0(15) no 14_665 8_665 14_665
C37 C29 C31 C37 -92.7(19) no 14_665 8_665 11_555
C37 C29 C31 C38 -35.5(17) no 14_665 8_665 14_665
C31 C29 C38 C30 -16.4(5) no 8_665 14_665 .
C31 C29 C38 C31 0.0(4) no 8_665 14_665 8_665
C31 C29 C38 C32 -14.1(10) no 8_665 14_665 8_665
C31 C29 C38 C37 -15.3(5) no 8_665 14_665 14_665
C31 C29 C38 C38 60.9(7) no 8_665 14_665 11_555
C31 C29 C38 C39 118.7(7) no 8_665 14_665 14_665
C31 C29 C38 C39 95.9(6) no 8_665 14_665 11_555
C38 C29 C31 C30 -74.7(9) no 14_665 8_665 8_665
C38 C29 C31 C30 68.1(14) no 14_665 8_665 .
C38 C29 C31 C31 -82.8(15) no 14_665 8_665 .
C38 C29 C31 C32 -93.7(7) no 14_665 8_665 .
C38 C29 C31 C35 -118.2(8) no 14_665 8_665 14_665
C38 C29 C31 C35 -134.9(9) no 14_665 8_665 11_555
C38 C29 C31 C36 -144.3(11) no 14_665 8_665 14_665
C38 C29 C31 C36 -131.7(10) no 14_665 8_665 11_555
C38 C29 C31 C37 35.5(10) no 14_665 8_665 14_665
C38 C29 C31 C37 -57.2(10) no 14_665 8_665 11_555
C38 C29 C31 C38 0.0(5) no 14_665 8_665 14_665
C31 C29 C39 C28 75.7(7) no 8_665 14_665 8_665
C31 C29 C39 C28 102.0(8) no 8_665 14_665 .
C31 C29 C39 C33 102.4(9) no 8_665 14_665 8_665
C31 C29 C39 C34 80.5(7) no 8_665 14_665 14_665
C31 C29 C39 C34 93.1(8) no 8_665 14_665 11_555
C31 C29 C39 C38 -55.9(7) no 8_665 14_665 14_665
C31 C29 C39 C38 1.4(8) no 8_665 14_665 11_555
C31 C29 C39 C39 39.2(15) no 8_665 14_665 11_555
C39 C29 C31 C30 -29.6(10) no 14_665 8_665 8_665
C39 C29 C31 C30 113.2(16) no 14_665 8_665 .
C39 C29 C31 C31 -37.7(16) no 14_665 8_665 .
C39 C29 C31 C32 -48.5(8) no 14_665 8_665 .
C39 C29 C31 C35 -73.1(7) no 14_665 8_665 14_665
C39 C29 C31 C35 -89.8(8) no 14_665 8_665 11_555
C39 C29 C31 C36 -99.2(10) no 14_665 8_665 14_665
C39 C29 C31 C36 -86.6(10) no 14_665 8_665 11_555
C39 C29 C31 C37 80.7(11) no 14_665 8_665 14_665
C39 C29 C31 C37 -12.1(11) no 14_665 8_665 11_555
C39 C29 C31 C38 45.1(6) no 14_665 8_665 14_665
C32 C29 C33 C27 160.9(14) no 8_665 8_665 .
C32 C29 C33 C28 -87.9(19) no 8_665 8_665 8_665
C32 C29 C33 C32 0.0(9) no 8_665 8_665 8_665
C32 C29 C33 C33 -69.9(19) no 8_665 8_665 .
C32 C29 C33 C34 -99.0(18) no 8_665 8_665 14_665
C32 C29 C33 C34 -114.7(19) no 8_665 8_665 11_555
C32 C29 C33 C35 -33.7(18) no 8_665 8_665 14_665
C32 C29 C33 C35 -11.2(16) no 8_665 8_665 11_555
C32 C29 C33 C39 -130.2(16) no 8_665 8_665 14_665
C33 C29 C32 C28 13.7(7) no 8_665 8_665 .
C33 C29 C32 C30 126.3(15) no 8_665 8_665 .
C33 C29 C32 C31 100.1(18) no 8_665 8_665 8_665
C33 C29 C32 C31 81.7(16) no 8_665 8_665 .
C33 C29 C32 C33 0.0(6) no 8_665 8_665 8_665
C33 C29 C32 C34 24.6(7) no 8_665 8_665 11_555
C33 C29 C32 C35 25.7(13) no 8_665 8_665 14_665
C33 C29 C32 C35 9.1(13) no 8_665 8_665 11_555
C33 C29 C32 C36 58(3) no 8_665 8_665 14_665
C33 C29 C32 C36 57(2) no 8_665 8_665 11_555
C33 C29 C32 C37 124.3(13) no 8_665 8_665 14_665
C33 C29 C32 C38 123.0(16) no 8_665 8_665 14_665
C32 C29 C34 C27 130.3(16) no 8_665 11_555 .
C32 C29 C34 C28 -27(3) no 8_665 11_555 8_665
C32 C29 C34 C29 -45.0(18) no 8_665 11_555 8_665
C32 C29 C34 C32 0.0(9) no 8_665 11_555 8_665
C32 C29 C34 C33 -21(2) no 8_665 11_555 .
C32 C29 C34 C33 71.9(17) no 8_665 11_555 8_665
C32 C29 C34 C35 16.2(14) no 8_665 11_555 11_555
C32 C29 C34 C35 -1.3(16) no 8_665 11_555 14_665
C32 C29 C34 C39 -102.3(16) no 8_665 11_555 11_555
C32 C29 C34 C39 -128.7(17) no 8_665 11_555 14_665
C34 C29 C32 C28 -10.9(5) no 11_555 8_665 .
C34 C29 C32 C30 101.7(16) no 11_555 8_665 .
C34 C29 C32 C31 75(2) no 11_555 8_665 8_665
C34 C29 C32 C31 57.1(18) no 11_555 8_665 .
C34 C29 C32 C33 -24.6(6) no 11_555 8_665 8_665
C34 C29 C32 C34 -0.0(5) no 11_555 8_665 11_555
C34 C29 C32 C35 1.1(13) no 11_555 8_665 14_665
C34 C29 C32 C35 -15.5(13) no 11_555 8_665 11_555
C34 C29 C32 C36 33(3) no 11_555 8_665 14_665
C34 C29 C32 C36 32(3) no 11_555 8_665 11_555
C34 C29 C32 C37 99.7(13) no 11_555 8_665 14_665
C34 C29 C32 C38 98.4(14) no 11_555 8_665 14_665
C32 C29 C34 C27 128.4(18) no 8_665 14_665 8_665
C32 C29 C34 C27 132.9(15) no 8_665 14_665 .
C32 C29 C34 C28 115.4(19) no 8_665 14_665 .
C32 C29 C34 C29 -43.2(16) no 8_665 14_665 8_665
C32 C29 C34 C32 -28.6(15) no 8_665 14_665 .
C32 C29 C34 C33 87.7(16) no 8_665 14_665 8_665
C32 C29 C34 C33 -7(2) no 8_665 14_665 .
C32 C29 C34 C35 7.5(15) no 8_665 14_665 14_665
C32 C29 C34 C35 24.3(13) no 8_665 14_665 11_555
C32 C29 C34 C39 -135.7(16) no 8_665 14_665 14_665
C32 C29 C34 C39 -112.0(15) no 8_665 14_665 11_555
C34 C29 C32 C28 -17.3(6) no 14_665 8_665 .
C34 C29 C32 C30 95.2(15) no 14_665 8_665 .
C34 C29 C32 C31 69.0(18) no 14_665 8_665 8_665
C34 C29 C32 C31 50.7(16) no 14_665 8_665 .
C34 C29 C32 C33 -31.1(6) no 14_665 8_665 8_665
C34 C29 C32 C34 -6.5(5) no 14_665 8_665 11_555
C34 C29 C32 C35 -5.4(11) no 14_665 8_665 14_665
C34 C29 C32 C35 -22.0(11) no 14_665 8_665 11_555
C34 C29 C32 C36 27(3) no 14_665 8_665 14_665
C34 C29 C32 C36 26(2) no 14_665 8_665 11_555
C34 C29 C32 C37 93.2(12) no 14_665 8_665 14_665
C34 C29 C32 C38 92.0(11) no 14_665 8_665 14_665
C32 C29 C35 C28 -174.5(16) no 8_665 11_555 .
C32 C29 C35 C28 -149.1(15) no 8_665 11_555 8_665
C32 C29 C35 C30 -34.0(12) no 8_665 11_555 .
C32 C29 C35 C31 -54.6(14) no 8_665 11_555 .
C32 C29 C35 C31 -40.2(13) no 8_665 11_555 8_665
C32 C29 C35 C32 -88.1(15) no 8_665 11_555 .
C32 C29 C35 C32 0.0(10) no 8_665 11_555 8_665
C32 C29 C35 C33 -137.9(15) no 8_665 11_555 .
C32 C29 C35 C33 167.0(18) no 8_665 11_555 8_665
C32 C29 C35 C34 -162.0(16) no 8_665 11_555 11_555
C32 C29 C35 C34 -151.9(15) no 8_665 11_555 14_665
C32 C29 C35 C35 -108(2) no 8_665 11_555 14_665
C32 C29 C35 C36 -42.3(14) no 8_665 11_555 11_555
C32 C29 C35 C36 -34.8(14) no 8_665 11_555 14_665
C35 C29 C32 C28 4.7(14) no 11_555 8_665 .
C35 C29 C32 C30 117.2(16) no 11_555 8_665 .
C35 C29 C32 C31 91.0(17) no 11_555 8_665 8_665
C35 C29 C32 C31 72.7(12) no 11_555 8_665 .
C35 C29 C32 C33 -9.1(13) no 11_555 8_665 8_665
C35 C29 C32 C34 15.5(13) no 11_555 8_665 11_555
C35 C29 C32 C35 16.6(5) no 11_555 8_665 14_665
C35 C29 C32 C35 0.0(5) no 11_555 8_665 11_555
C35 C29 C32 C36 49.0(17) no 11_555 8_665 14_665
C35 C29 C32 C36 47.9(14) no 11_555 8_665 11_555
C35 C29 C32 C37 115.2(12) no 11_555 8_665 14_665
C35 C29 C32 C38 113.9(9) no 11_555 8_665 14_665
C32 C29 C36 C30 -152(3) no 8_665 14_665 8_665
C32 C29 C36 C30 -71(3) no 8_665 14_665 .
C32 C29 C36 C31 -85(3) no 8_665 14_665 8_665
C32 C29 C36 C31 -126(3) no 8_665 14_665 .
C32 C29 C36 C32 172(3) no 8_665 14_665 .
C32 C29 C36 C35 132(3) no 8_665 14_665 14_665
C32 C29 C36 C35 108(3) no 8_665 14_665 11_555
C32 C29 C36 C37 -85(3) no 8_665 14_665 14_665
C32 C29 C36 C37 -138(3) no 8_665 14_665 11_555
C36 C29 C32 C28 -44(3) no 14_665 8_665 .
C36 C29 C32 C30 68.2(19) no 14_665 8_665 .
C36 C29 C32 C31 42.0(14) no 14_665 8_665 8_665
C36 C29 C32 C31 23.7(12) no 14_665 8_665 .
C36 C29 C32 C33 -58(3) no 14_665 8_665 8_665
C36 C29 C32 C34 -33(3) no 14_665 8_665 11_555
C36 C29 C32 C35 -32.4(17) no 14_665 8_665 14_665
C36 C29 C32 C35 -49.0(18) no 14_665 8_665 11_555
C36 C29 C32 C36 0.0(8) no 14_665 8_665 14_665
C36 C29 C32 C36 -1.0(9) no 14_665 8_665 11_555
C36 C29 C32 C37 66.2(18) no 14_665 8_665 14_665
C36 C29 C32 C38 65(3) no 14_665 8_665 14_665
C32 C29 C37 C30 85.3(17) no 8_665 14_665 8_665
C32 C29 C37 C31 41.5(19) no 8_665 14_665 8_665
C32 C29 C37 C31 67.9(17) no 8_665 14_665 .
C32 C29 C37 C32 -0.0(13) no 8_665 14_665 8_665
C32 C29 C37 C36 41.6(15) no 8_665 14_665 14_665
C32 C29 C37 C36 48.9(16) no 8_665 14_665 11_555
C32 C29 C37 C37 94.1(17) no 8_665 14_665 11_555
C32 C29 C37 C38 178.4(19) no 8_665 14_665 14_665
C37 C29 C32 C28 -110.6(14) no 14_665 8_665 .
C37 C29 C32 C30 2.0(8) no 14_665 8_665 .
C37 C29 C32 C31 -24.2(10) no 14_665 8_665 8_665
C37 C29 C32 C31 -42.6(10) no 14_665 8_665 .
C37 C29 C32 C33 -124.3(13) no 14_665 8_665 8_665
C37 C29 C32 C34 -99.7(14) no 14_665 8_665 11_555
C37 C29 C32 C35 -98.6(12) no 14_665 8_665 14_665
C37 C29 C32 C35 -115.2(13) no 14_665 8_665 11_555
C37 C29 C32 C36 -66.2(17) no 14_665 8_665 14_665
C37 C29 C32 C36 -67.3(15) no 14_665 8_665 11_555
C37 C29 C32 C37 0.0(7) no 14_665 8_665 14_665
C37 C29 C32 C38 -1.3(15) no 14_665 8_665 14_665
C32 C29 C38 C30 -2.2(13) no 8_665 14_665 .
C32 C29 C38 C31 14.1(13) no 8_665 14_665 8_665
C32 C29 C38 C32 -0.0(10) no 8_665 14_665 8_665
C32 C29 C38 C37 -1.2(14) no 8_665 14_665 14_665
C32 C29 C38 C38 75.0(16) no 8_665 14_665 11_555
C32 C29 C38 C39 132.9(16) no 8_665 14_665 14_665
C32 C29 C38 C39 110.0(15) no 8_665 14_665 11_555
C38 C29 C32 C28 -109.3(15) no 14_665 8_665 .
C38 C29 C32 C30 3.3(18) no 14_665 8_665 .
C38 C29 C32 C31 -23(2) no 14_665 8_665 8_665
C38 C29 C32 C31 -41.3(16) no 14_665 8_665 .
C38 C29 C32 C33 -123.0(15) no 14_665 8_665 8_665
C38 C29 C32 C34 -98.4(14) no 14_665 8_665 11_555
C38 C29 C32 C35 -97.3(9) no 14_665 8_665 14_665
C38 C29 C32 C35 -113.9(10) no 14_665 8_665 11_555
C38 C29 C32 C36 -65(3) no 14_665 8_665 14_665
C38 C29 C32 C36 -66.0(19) no 14_665 8_665 11_555
C38 C29 C32 C37 1.3(14) no 14_665 8_665 14_665
C38 C29 C32 C38 -0.0(5) no 14_665 8_665 14_665
C32 C29 C39 C28 59(2) no 8_665 14_665 8_665
C32 C29 C39 C28 86(2) no 8_665 14_665 .
C32 C29 C39 C33 86(2) no 8_665 14_665 8_665
C32 C29 C39 C34 64(2) no 8_665 14_665 14_665
C32 C29 C39 C34 77(2) no 8_665 14_665 11_555
C32 C29 C39 C38 -72(2) no 8_665 14_665 14_665
C32 C29 C39 C38 -15(3) no 8_665 14_665 11_555
C32 C29 C39 C39 23(3) no 8_665 14_665 11_555
C39 C29 C32 C28 -58.1(15) no 14_665 8_665 .
C39 C29 C32 C30 54(3) no 14_665 8_665 .
C39 C29 C32 C31 28(3) no 14_665 8_665 8_665
C39 C29 C32 C31 10(3) no 14_665 8_665 .
C39 C29 C32 C33 -71.9(16) no 14_665 8_665 8_665
C39 C29 C32 C34 -47.3(13) no 14_665 8_665 11_555
C39 C29 C32 C35 -46.2(19) no 14_665 8_665 14_665
C39 C29 C32 C35 -62.8(19) no 14_665 8_665 11_555
C39 C29 C32 C36 -14(4) no 14_665 8_665 14_665
C39 C29 C32 C36 -15(3) no 14_665 8_665 11_555
C39 C29 C32 C37 52(3) no 14_665 8_665 14_665
C39 C29 C32 C38 51.1(15) no 14_665 8_665 14_665
C33 C29 C34 C27 58.4(18) no 8_665 11_555 .
C33 C29 C34 C28 -99(3) no 8_665 11_555 8_665
C33 C29 C34 C29 -116.9(19) no 8_665 11_555 8_665
C33 C29 C34 C32 -72(2) no 8_665 11_555 8_665
C33 C29 C34 C33 -93(2) no 8_665 11_555 .
C33 C29 C34 C33 -0.0(15) no 8_665 11_555 8_665
C33 C29 C34 C35 -55.7(17) no 8_665 11_555 11_555
C33 C29 C34 C35 -73.2(18) no 8_665 11_555 14_665
C33 C29 C34 C39 -174(2) no 8_665 11_555 11_555
C33 C29 C34 C39 159(2) no 8_665 11_555 14_665
C34 C29 C33 C27 -84.4(19) no 11_555 8_665 .
C34 C29 C33 C28 26.9(11) no 11_555 8_665 8_665
C34 C29 C33 C32 114.7(19) no 11_555 8_665 8_665
C34 C29 C33 C33 44.8(13) no 11_555 8_665 .
C34 C29 C33 C34 15.7(10) no 11_555 8_665 14_665
C34 C29 C33 C34 -0.0(9) no 11_555 8_665 11_555
C34 C29 C33 C35 81.0(16) no 11_555 8_665 14_665
C34 C29 C33 C35 103.6(18) no 11_555 8_665 11_555
C34 C29 C33 C39 -15.4(15) no 11_555 8_665 14_665
C33 C29 C34 C27 41(2) no 8_665 14_665 8_665
C33 C29 C34 C27 45.2(15) no 8_665 14_665 .
C33 C29 C34 C28 27.7(15) no 8_665 14_665 .
C33 C29 C34 C29 -130.9(17) no 8_665 14_665 8_665
C33 C29 C34 C32 -116.3(16) no 8_665 14_665 .
C33 C29 C34 C33 0.0(13) no 8_665 14_665 8_665
C33 C29 C34 C33 -95(2) no 8_665 14_665 .
C33 C29 C34 C35 -80.2(16) no 8_665 14_665 14_665
C33 C29 C34 C35 -63.4(15) no 8_665 14_665 11_555
C33 C29 C34 C39 136.6(17) no 8_665 14_665 14_665
C33 C29 C34 C39 160.3(17) no 8_665 14_665 11_555
C34 C29 C33 C27 -100.1(18) no 14_665 8_665 .
C34 C29 C33 C28 11.1(6) no 14_665 8_665 8_665
C34 C29 C33 C32 99.0(17) no 14_665 8_665 8_665
C34 C29 C33 C33 29.1(8) no 14_665 8_665 .
C34 C29 C33 C34 0.0(6) no 14_665 8_665 14_665
C34 C29 C33 C34 -15.7(7) no 14_665 8_665 11_555
C34 C29 C33 C35 65.3(12) no 14_665 8_665 14_665
C34 C29 C33 C35 87.8(14) no 14_665 8_665 11_555
C34 C29 C33 C39 -31.2(12) no 14_665 8_665 14_665
C33 C29 C35 C28 18.4(9) no 8_665 11_555 .
C33 C29 C35 C28 43.9(10) no 8_665 11_555 8_665
C33 C29 C35 C30 159.0(13) no 8_665 11_555 .
C33 C29 C35 C31 138.4(12) no 8_665 11_555 .
C33 C29 C35 C31 152.8(12) no 8_665 11_555 8_665
C33 C29 C35 C32 104.8(12) no 8_665 11_555 .
C33 C29 C35 C32 -167.0(17) no 8_665 11_555 8_665
C33 C29 C35 C33 55.1(11) no 8_665 11_555 .
C33 C29 C35 C33 0.0(8) no 8_665 11_555 8_665
C33 C29 C35 C34 31.0(9) no 8_665 11_555 11_555
C33 C29 C35 C34 41.1(10) no 8_665 11_555 14_665
C33 C29 C35 C35 84.8(18) no 8_665 11_555 14_665
C33 C29 C35 C36 150.7(13) no 8_665 11_555 11_555
C33 C29 C35 C36 158.2(13) no 8_665 11_555 14_665
C35 C29 C33 C27 172.0(17) no 11_555 8_665 .
C35 C29 C33 C28 -76.7(14) no 11_555 8_665 8_665
C35 C29 C33 C32 11.2(15) no 11_555 8_665 8_665
C35 C29 C33 C33 -58.8(11) no 11_555 8_665 .
C35 C29 C33 C34 -87.8(14) no 11_555 8_665 14_665
C35 C29 C33 C34 -103.6(17) no 11_555 8_665 11_555
C35 C29 C33 C35 -22.5(7) no 11_555 8_665 14_665
C35 C29 C33 C35 -0.0(6) no 11_555 8_665 11_555
C35 C29 C33 C39 -119.0(9) no 11_555 8_665 14_665
C33 C29 C36 C30 85.2(11) no 8_665 14_665 8_665
C33 C29 C36 C30 166.4(14) no 8_665 14_665 .
C33 C29 C36 C31 152.5(14) no 8_665 14_665 8_665
C33 C29 C36 C31 111.5(13) no 8_665 14_665 .
C33 C29 C36 C32 48.8(11) no 8_665 14_665 .
C33 C29 C36 C35 8.7(10) no 8_665 14_665 14_665
C33 C29 C36 C35 -14.9(8) no 8_665 14_665 11_555
C33 C29 C36 C37 152.4(12) no 8_665 14_665 14_665
C33 C29 C36 C37 98.8(10) no 8_665 14_665 11_555
C36 C29 C33 C27 -173.5(11) no 14_665 8_665 .
C36 C29 C33 C28 -62.2(14) no 14_665 8_665 8_665
C36 C29 C33 C32 25.7(10) no 14_665 8_665 8_665
C36 C29 C33 C33 -44.2(12) no 14_665 8_665 .
C36 C29 C33 C34 -73.3(13) no 14_665 8_665 14_665
C36 C29 C33 C34 -89.1(15) no 14_665 8_665 11_555
C36 C29 C33 C35 -8.0(9) no 14_665 8_665 14_665
C36 C29 C33 C35 14.5(8) no 14_665 8_665 11_555
C36 C29 C33 C39 -104.5(7) no 14_665 8_665 14_665
C33 C29 C37 C30 10.4(17) no 8_665 14_665 8_665
C33 C29 C37 C31 -33(3) no 8_665 14_665 8_665
C33 C29 C37 C31 -7.0(19) no 8_665 14_665 .
C33 C29 C37 C32 -74.9(15) no 8_665 14_665 8_665
C33 C29 C37 C36 -33.3(15) no 8_665 14_665 14_665
C33 C29 C37 C36 -26.0(16) no 8_665 14_665 11_555
C33 C29 C37 C37 19.2(18) no 8_665 14_665 11_555
C33 C29 C37 C38 103.5(15) no 8_665 14_665 14_665
C37 C29 C33 C27 -150.8(10) no 14_665 8_665 .
C37 C29 C33 C28 -40(2) no 14_665 8_665 8_665
C37 C29 C33 C32 48.4(11) no 14_665 8_665 8_665
C37 C29 C33 C33 -22(2) no 14_665 8_665 .
C37 C29 C33 C34 -51(2) no 14_665 8_665 14_665
C37 C29 C33 C34 -66(2) no 14_665 8_665 11_555
C37 C29 C33 C35 14.7(17) no 14_665 8_665 14_665
C37 C29 C33 C35 37.2(15) no 14_665 8_665 11_555
C37 C29 C33 C39 -81.8(13) no 14_665 8_665 14_665
C33 C29 C38 C30 -111.8(14) no 8_665 14_665 .
C33 C29 C38 C31 -95.5(13) no 8_665 14_665 8_665
C33 C29 C38 C32 -109.6(18) no 8_665 14_665 8_665
C33 C29 C38 C37 -110.8(14) no 8_665 14_665 14_665
C33 C29 C38 C38 -34.6(16) no 8_665 14_665 11_555
C33 C29 C38 C39 23.3(13) no 8_665 14_665 14_665
C33 C29 C38 C39 0.4(14) no 8_665 14_665 11_555
C38 C29 C33 C27 -88.7(16) no 14_665 8_665 .
C38 C29 C33 C28 23(2) no 14_665 8_665 8_665
C38 C29 C33 C32 110.5(19) no 14_665 8_665 8_665
C38 C29 C33 C33 40.5(18) no 14_665 8_665 .
C38 C29 C33 C34 11(2) no 14_665 8_665 14_665
C38 C29 C33 C34 -4(3) no 14_665 8_665 11_555
C38 C29 C33 C35 76.8(14) no 14_665 8_665 14_665
C38 C29 C33 C35 99.3(13) no 14_665 8_665 11_555
C38 C29 C33 C39 -19.7(11) no 14_665 8_665 14_665
C33 C29 C39 C28 -26.7(9) no 8_665 14_665 8_665
C33 C29 C39 C28 -0.4(8) no 8_665 14_665 .
C33 C29 C39 C33 -0.0(7) no 8_665 14_665 8_665
C33 C29 C39 C34 -21.9(9) no 8_665 14_665 14_665
C33 C29 C39 C34 -9.3(8) no 8_665 14_665 11_555
C33 C29 C39 C38 -158.3(12) no 8_665 14_665 14_665
C33 C29 C39 C38 -101.0(10) no 8_665 14_665 11_555
C33 C29 C39 C39 -63.2(16) no 8_665 14_665 11_555
C39 C29 C33 C27 -68.9(12) no 14_665 8_665 .
C39 C29 C33 C28 42.3(12) no 14_665 8_665 8_665
C39 C29 C33 C32 130.2(14) no 14_665 8_665 8_665
C39 C29 C33 C33 60.3(11) no 14_665 8_665 .
C39 C29 C33 C34 31.2(12) no 14_665 8_665 14_665
C39 C29 C33 C34 15.4(13) no 14_665 8_665 11_555
C39 C29 C33 C35 96.5(8) no 14_665 8_665 14_665
C39 C29 C33 C35 119.0(9) no 14_665 8_665 11_555
C39 C29 C33 C39 0.0(5) no 14_665 8_665 14_665
C34 C29 C35 C28 -12.6(5) no 11_555 11_555 .
C34 C29 C35 C28 12.9(6) no 11_555 11_555 8_665
C34 C29 C35 C30 128.0(9) no 11_555 11_555 .
C34 C29 C35 C31 107.4(7) no 11_555 11_555 .
C34 C29 C35 C31 121.8(8) no 11_555 11_555 8_665
C34 C29 C35 C32 73.8(8) no 11_555 11_555 .
C34 C29 C35 C32 162.0(13) no 11_555 11_555 8_665
C34 C29 C35 C33 24.1(7) no 11_555 11_555 .
C34 C29 C35 C33 -31.0(7) no 11_555 11_555 8_665
C34 C29 C35 C34 -0.0(5) no 11_555 11_555 11_555
C34 C29 C35 C34 10.1(6) no 11_555 11_555 14_665
C34 C29 C35 C35 53.8(15) no 11_555 11_555 14_665
C34 C29 C35 C36 119.7(8) no 11_555 11_555 11_555
C34 C29 C35 C36 127.2(8) no 11_555 11_555 14_665
C35 C29 C34 C27 114.1(9) no 11_555 11_555 .
C35 C29 C34 C28 -43.2(19) no 11_555 11_555 8_665
C35 C29 C34 C29 -61.2(7) no 11_555 11_555 8_665
C35 C29 C34 C32 -16.2(12) no 11_555 11_555 8_665
C35 C29 C34 C33 -37.1(11) no 11_555 11_555 .
C35 C29 C34 C33 55.7(10) no 11_555 11_555 8_665
C35 C29 C34 C35 0.0(5) no 11_555 11_555 11_555
C35 C29 C34 C35 -17.5(6) no 11_555 11_555 14_665
C35 C29 C34 C39 -118.5(9) no 11_555 11_555 11_555
C35 C29 C34 C39 -144.9(9) no 11_555 11_555 14_665
C34 C29 C36 C30 59.6(9) no 11_555 14_665 8_665
C34 C29 C36 C30 140.7(11) no 11_555 14_665 .
C34 C29 C36 C31 126.8(12) no 11_555 14_665 8_665
C34 C29 C36 C31 85.9(11) no 11_555 14_665 .
C34 C29 C36 C32 23.2(9) no 11_555 14_665 .
C34 C29 C36 C35 -16.9(8) no 11_555 14_665 14_665
C34 C29 C36 C35 -40.5(7) no 11_555 14_665 11_555
C34 C29 C36 C37 126.7(9) no 11_555 14_665 14_665
C34 C29 C36 C37 73.2(8) no 11_555 14_665 11_555
C36 C29 C34 C27 146.6(8) no 14_665 11_555 .
C36 C29 C34 C28 -11(2) no 14_665 11_555 8_665
C36 C29 C34 C29 -28.7(8) no 14_665 11_555 8_665
C36 C29 C34 C32 16.3(11) no 14_665 11_555 8_665
C36 C29 C34 C33 -4.6(12) no 14_665 11_555 .
C36 C29 C34 C33 88.2(11) no 14_665 11_555 8_665
C36 C29 C34 C35 32.5(6) no 14_665 11_555 11_555
C36 C29 C34 C35 15.0(7) no 14_665 11_555 14_665
C36 C29 C34 C39 -86.0(8) no 14_665 11_555 11_555
C36 C29 C34 C39 -112.4(8) no 14_665 11_555 14_665
C34 C29 C37 C30 -14.4(12) no 11_555 14_665 8_665
C34 C29 C37 C31 -58.2(17) no 11_555 14_665 8_665
C34 C29 C37 C31 -31.8(14) no 11_555 14_665 .
C34 C29 C37 C32 -99.7(13) no 11_555 14_665 8_665
C34 C29 C37 C36 -58.1(10) no 11_555 14_665 14_665
C34 C29 C37 C36 -50.8(10) no 11_555 14_665 11_555
C34 C29 C37 C37 -5.6(13) no 11_555 14_665 11_555
C34 C29 C37 C38 78.7(9) no 11_555 14_665 14_665
C37 C29 C34 C27 -176.7(8) no 14_665 11_555 .
C37 C29 C34 C28 26(3) no 14_665 11_555 8_665
C37 C29 C34 C29 7.9(11) no 14_665 11_555 8_665
C37 C29 C34 C32 53.0(11) no 14_665 11_555 8_665
C37 C29 C34 C33 32.1(15) no 14_665 11_555 .
C37 C29 C34 C33 124.9(14) no 14_665 11_555 8_665
C37 C29 C34 C35 69.2(9) no 14_665 11_555 11_555
C37 C29 C34 C35 51.7(10) no 14_665 11_555 14_665
C37 C29 C34 C39 -49.3(11) no 14_665 11_555 11_555
C37 C29 C34 C39 -75.7(9) no 14_665 11_555 14_665
C34 C29 C38 C30 -113.7(8) no 11_555 14_665 .
C34 C29 C38 C31 -97.3(7) no 11_555 14_665 8_665
C34 C29 C38 C32 -111.4(13) no 11_555 14_665 8_665
C34 C29 C38 C37 -112.7(8) no 11_555 14_665 14_665
C34 C29 C38 C38 -36.5(10) no 11_555 14_665 11_555
C34 C29 C38 C39 21.4(6) no 11_555 14_665 14_665
C34 C29 C38 C39 -1.5(7) no 11_555 14_665 11_555
C38 C29 C34 C27 -125.4(9) no 14_665 11_555 .
C38 C29 C34 C28 77(2) no 14_665 11_555 8_665
C38 C29 C34 C29 59.3(9) no 14_665 11_555 8_665
C38 C29 C34 C32 104.4(16) no 14_665 11_555 8_665
C38 C29 C34 C33 83.4(13) no 14_665 11_555 .
C38 C29 C34 C33 176.2(15) no 14_665 11_555 8_665
C38 C29 C34 C35 120.6(9) no 14_665 11_555 11_555
C38 C29 C34 C35 103.0(9) no 14_665 11_555 14_665
C38 C29 C34 C39 2.0(10) no 14_665 11_555 11_555
C38 C29 C34 C39 -24.3(8) no 14_665 11_555 14_665
C34 C29 C39 C28 -17.4(6) no 11_555 14_665 8_665
C34 C29 C39 C28 8.9(6) no 11_555 14_665 .
C34 C29 C39 C33 9.3(7) no 11_555 14_665 8_665
C34 C29 C39 C34 -12.6(6) no 11_555 14_665 14_665
C34 C29 C39 C34 0.0(6) no 11_555 14_665 11_555
C34 C29 C39 C38 -149.0(10) no 11_555 14_665 14_665
C34 C29 C39 C38 -91.7(9) no 11_555 14_665 11_555
C34 C29 C39 C39 -53.9(13) no 11_555 14_665 11_555
C39 C29 C34 C27 -101.0(10) no 14_665 11_555 .
C39 C29 C34 C28 102(2) no 14_665 11_555 8_665
C39 C29 C34 C29 83.7(9) no 14_665 11_555 8_665
C39 C29 C34 C32 128.7(15) no 14_665 11_555 8_665
C39 C29 C34 C33 107.8(13) no 14_665 11_555 .
C39 C29 C34 C33 -159.4(15) no 14_665 11_555 8_665
C39 C29 C34 C35 144.9(10) no 14_665 11_555 11_555
C39 C29 C34 C35 127.4(10) no 14_665 11_555 14_665
C39 C29 C34 C39 26.4(7) no 14_665 11_555 11_555
C39 C29 C34 C39 0.0(6) no 14_665 11_555 14_665
C34 C29 C35 C28 -22.7(6) no 14_665 11_555 .
C34 C29 C35 C28 2.8(5) no 14_665 11_555 8_665
C34 C29 C35 C30 117.9(8) no 14_665 11_555 .
C34 C29 C35 C31 97.3(7) no 14_665 11_555 .
C34 C29 C35 C31 111.7(7) no 14_665 11_555 8_665
C34 C29 C35 C32 63.7(7) no 14_665 11_555 .
C34 C29 C35 C32 151.9(12) no 14_665 11_555 8_665
C34 C29 C35 C33 14.0(6) no 14_665 11_555 .
C34 C29 C35 C33 -41.1(7) no 14_665 11_555 8_665
C34 C29 C35 C34 -10.1(5) no 14_665 11_555 11_555
C34 C29 C35 C34 0.0(5) no 14_665 11_555 14_665
C34 C29 C35 C35 43.7(14) no 14_665 11_555 14_665
C34 C29 C35 C36 109.6(8) no 14_665 11_555 11_555
C34 C29 C35 C36 117.1(8) no 14_665 11_555 14_665
C35 C29 C34 C27 104.1(17) no 11_555 14_665 8_665
C35 C29 C34 C27 108.6(9) no 11_555 14_665 .
C35 C29 C34 C28 91.2(14) no 11_555 14_665 .
C35 C29 C34 C29 -67.4(8) no 11_555 14_665 8_665
C35 C29 C34 C32 -52.9(7) no 11_555 14_665 .
C35 C29 C34 C33 63.4(9) no 11_555 14_665 8_665
C35 C29 C34 C33 -31.2(13) no 11_555 14_665 .
C35 C29 C34 C35 -16.8(6) no 11_555 14_665 14_665
C35 C29 C34 C35 0.0(5) no 11_555 14_665 11_555
C35 C29 C34 C39 -160.0(10) no 11_555 14_665 14_665
C35 C29 C34 C39 -136.3(9) no 11_555 14_665 11_555
C34 C29 C36 C30 55.2(8) no 14_665 14_665 8_665
C34 C29 C36 C30 136.4(10) no 14_665 14_665 .
C34 C29 C36 C31 122.4(11) no 14_665 14_665 8_665
C34 C29 C36 C31 81.5(10) no 14_665 14_665 .
C34 C29 C36 C32 18.8(8) no 14_665 14_665 .
C34 C29 C36 C35 -21.3(6) no 14_665 14_665 14_665
C34 C29 C36 C35 -44.9(6) no 14_665 14_665 11_555
C34 C29 C36 C37 122.4(8) no 14_665 14_665 14_665
C34 C29 C36 C37 68.8(7) no 14_665 14_665 11_555
C36 C29 C34 C27 142.1(15) no 14_665 14_665 8_665
C36 C29 C34 C27 146.6(7) no 14_665 14_665 .
C36 C29 C34 C28 129.1(14) no 14_665 14_665 .
C36 C29 C34 C29 -29.4(8) no 14_665 14_665 8_665
C36 C29 C34 C32 -14.9(6) no 14_665 14_665 .
C36 C29 C34 C33 101.4(11) no 14_665 14_665 8_665
C36 C29 C34 C33 6.8(14) no 14_665 14_665 .
C36 C29 C34 C35 21.2(6) no 14_665 14_665 14_665
C36 C29 C34 C35 38.0(6) no 14_665 14_665 11_555
C36 C29 C34 C39 -122.0(8) no 14_665 14_665 14_665
C36 C29 C34 C39 -98.3(7) no 14_665 14_665 11_555
C34 C29 C37 C30 -13.1(10) no 14_665 14_665 8_665
C34 C29 C37 C31 -57.0(16) no 14_665 14_665 8_665
C34 C29 C37 C31 -30.6(12) no 14_665 14_665 .
C34 C29 C37 C32 -98.5(11) no 14_665 14_665 8_665
C34 C29 C37 C36 -56.8(8) no 14_665 14_665 14_665
C34 C29 C37 C36 -49.5(8) no 14_665 14_665 11_555
C34 C29 C37 C37 -4.4(11) no 14_665 14_665 11_555
C34 C29 C37 C38 79.9(8) no 14_665 14_665 14_665
C37 C29 C34 C27 179.1(13) no 14_665 14_665 8_665
C37 C29 C34 C27 -176.3(8) no 14_665 14_665 .
C37 C29 C34 C28 166.2(14) no 14_665 14_665 .
C37 C29 C34 C29 7.6(10) no 14_665 14_665 8_665
C37 C29 C34 C32 22.2(9) no 14_665 14_665 .
C37 C29 C34 C33 138.5(13) no 14_665 14_665 8_665
C37 C29 C34 C33 43.9(16) no 14_665 14_665 .
C37 C29 C34 C35 58.3(9) no 14_665 14_665 14_665
C37 C29 C34 C35 75.0(8) no 14_665 14_665 11_555
C37 C29 C34 C39 -85.0(8) no 14_665 14_665 14_665
C37 C29 C34 C39 -61.2(9) no 14_665 14_665 11_555
C34 C29 C38 C30 -106.1(7) no 14_665 14_665 .
C34 C29 C38 C31 -89.7(5) no 14_665 14_665 8_665
C34 C29 C38 C32 -103.8(12) no 14_665 14_665 8_665
C34 C29 C38 C37 -105.0(6) no 14_665 14_665 14_665
C34 C29 C38 C38 -28.8(8) no 14_665 14_665 11_555
C34 C29 C38 C39 29.1(5) no 14_665 14_665 14_665
C34 C29 C38 C39 6.2(5) no 14_665 14_665 11_555
C38 C29 C34 C27 -129.3(15) no 14_665 14_665 8_665
C38 C29 C34 C27 -124.8(8) no 14_665 14_665 .
C38 C29 C34 C28 -142.3(14) no 14_665 14_665 .
C38 C29 C34 C29 59.1(9) no 14_665 14_665 8_665
C38 C29 C34 C32 73.7(8) no 14_665 14_665 .
C38 C29 C34 C33 -170.0(14) no 14_665 14_665 8_665
C38 C29 C34 C33 95.4(15) no 14_665 14_665 .
C38 C29 C34 C35 109.8(9) no 14_665 14_665 14_665
C38 C29 C34 C35 126.6(10) no 14_665 14_665 11_555
C38 C29 C34 C39 -33.4(7) no 14_665 14_665 14_665
C38 C29 C34 C39 -9.7(9) no 14_665 14_665 11_555
C34 C29 C39 C28 -4.8(5) no 14_665 14_665 8_665
C34 C29 C39 C28 21.5(6) no 14_665 14_665 .
C34 C29 C39 C33 21.9(8) no 14_665 14_665 8_665
C34 C29 C39 C34 0.0(5) no 14_665 14_665 14_665
C34 C29 C39 C34 12.6(5) no 14_665 14_665 11_555
C34 C29 C39 C38 -136.5(9) no 14_665 14_665 14_665
C34 C29 C39 C38 -79.2(8) no 14_665 14_665 11_555
C34 C29 C39 C39 -41.3(12) no 14_665 14_665 11_555
C39 C29 C34 C27 -95.9(15) no 14_665 14_665 8_665
C39 C29 C34 C27 -91.4(8) no 14_665 14_665 .
C39 C29 C34 C28 -108.8(14) no 14_665 14_665 .
C39 C29 C34 C29 92.6(10) no 14_665 14_665 8_665
C39 C29 C34 C32 107.1(9) no 14_665 14_665 .
C39 C29 C34 C33 -136.6(13) no 14_665 14_665 8_665
C39 C29 C34 C33 128.8(17) no 14_665 14_665 .
C39 C29 C34 C35 143.2(10) no 14_665 14_665 14_665
C39 C29 C34 C35 160.0(11) no 14_665 14_665 11_555
C39 C29 C34 C39 0.0(6) no 14_665 14_665 14_665
C39 C29 C34 C39 23.7(7) no 14_665 14_665 11_555
C35 C29 C36 C30 100.1(10) no 11_555 14_665 8_665
C35 C29 C36 C30 -178.7(14) no 11_555 14_665 .
C35 C29 C36 C31 167.4(15) no 11_555 14_665 8_665
C35 C29 C36 C31 126.4(14) no 11_555 14_665 .
C35 C29 C36 C32 63.8(9) no 11_555 14_665 .
C35 C29 C36 C35 23.6(7) no 11_555 14_665 14_665
C35 C29 C36 C35 0.0(6) no 11_555 14_665 11_555
C35 C29 C36 C37 167.3(12) no 11_555 14_665 14_665
C35 C29 C36 C37 113.7(10) no 11_555 14_665 11_555
C36 C29 C35 C28 -139.8(10) no 14_665 11_555 .
C36 C29 C35 C28 -114.3(9) no 14_665 11_555 8_665
C36 C29 C35 C30 0.8(9) no 14_665 11_555 .
C36 C29 C35 C31 -19.8(7) no 14_665 11_555 .
C36 C29 C35 C31 -5.4(7) no 14_665 11_555 8_665
C36 C29 C35 C32 -53.4(8) no 14_665 11_555 .
C36 C29 C35 C32 34.8(11) no 14_665 11_555 8_665
C36 C29 C35 C33 -103.1(10) no 14_665 11_555 .
C36 C29 C35 C33 -158.2(11) no 14_665 11_555 8_665
C36 C29 C35 C34 -127.2(9) no 14_665 11_555 11_555
C36 C29 C35 C34 -117.1(9) no 14_665 11_555 14_665
C36 C29 C35 C35 -73.4(16) no 14_665 11_555 14_665
C36 C29 C35 C36 -7.5(6) no 14_665 11_555 11_555
C36 C29 C35 C36 0.0(6) no 14_665 11_555 14_665
C35 C29 C37 C30 35.2(9) no 11_555 14_665 8_665
C35 C29 C37 C31 -8.6(15) no 11_555 14_665 8_665
C35 C29 C37 C31 17.7(11) no 11_555 14_665 .
C35 C29 C37 C32 -50.2(9) no 11_555 14_665 8_665
C35 C29 C37 C36 -8.5(8) no 11_555 14_665 14_665
C35 C29 C37 C36 -1.2(8) no 11_555 14_665 11_555
C35 C29 C37 C37 43.9(10) no 11_555 14_665 11_555
C35 C29 C37 C38 128.3(9) no 11_555 14_665 14_665
C37 C29 C35 C28 -130.9(9) no 14_665 11_555 .
C37 C29 C35 C28 -105.4(8) no 14_665 11_555 8_665
C37 C29 C35 C30 9.7(6) no 14_665 11_555 .
C37 C29 C35 C31 -10.9(7) no 14_665 11_555 .
C37 C29 C35 C31 3.4(6) no 14_665 11_555 8_665
C37 C29 C35 C32 -44.5(9) no 14_665 11_555 .
C37 C29 C35 C32 43.6(9) no 14_665 11_555 8_665
C37 C29 C35 C33 -94.2(9) no 14_665 11_555 .
C37 C29 C35 C33 -149.3(11) no 14_665 11_555 8_665
C37 C29 C35 C34 -118.3(9) no 14_665 11_555 11_555
C37 C29 C35 C34 -108.2(8) no 14_665 11_555 14_665
C37 C29 C35 C35 -64.5(17) no 14_665 11_555 14_665
C37 C29 C35 C36 1.4(9) no 14_665 11_555 11_555
C37 C29 C35 C36 8.9(8) no 14_665 11_555 14_665
C35 C29 C38 C30 -62.2(9) no 11_555 14_665 .
C35 C29 C38 C31 -45.8(9) no 11_555 14_665 8_665
C35 C29 C38 C32 -60.0(11) no 11_555 14_665 8_665
C35 C29 C38 C37 -61.2(10) no 11_555 14_665 14_665
C35 C29 C38 C38 15.0(14) no 11_555 14_665 11_555
C35 C29 C38 C39 72.9(10) no 11_555 14_665 14_665
C35 C29 C38 C39 50.0(11) no 11_555 14_665 11_555
C38 C29 C35 C28 -86.6(11) no 14_665 11_555 .
C38 C29 C35 C28 -61.1(11) no 14_665 11_555 8_665
C38 C29 C35 C30 54.0(9) no 14_665 11_555 .
C38 C29 C35 C31 33.4(11) no 14_665 11_555 .
C38 C29 C35 C31 47.7(10) no 14_665 11_555 8_665
C38 C29 C35 C32 -0.2(14) no 14_665 11_555 .
C38 C29 C35 C32 87.9(13) no 14_665 11_555 8_665
C38 C29 C35 C33 -49.9(13) no 14_665 11_555 .
C38 C29 C35 C33 -105.1(13) no 14_665 11_555 8_665
C38 C29 C35 C34 -74.0(11) no 14_665 11_555 11_555
C38 C29 C35 C34 -63.9(11) no 14_665 11_555 14_665
C38 C29 C35 C35 -20(2) no 14_665 11_555 14_665
C38 C29 C35 C36 45.7(12) no 14_665 11_555 11_555
C38 C29 C35 C36 53.2(12) no 14_665 11_555 14_665
C35 C29 C39 C28 10.5(8) no 11_555 14_665 8_665
C35 C29 C39 C28 36.8(6) no 11_555 14_665 .
C35 C29 C39 C33 37.2(6) no 11_555 14_665 8_665
C35 C29 C39 C34 15.3(8) no 11_555 14_665 14_665
C35 C29 C39 C34 27.9(7) no 11_555 14_665 11_555
C35 C29 C39 C38 -121.1(9) no 11_555 14_665 14_665
C35 C29 C39 C38 -63.8(9) no 11_555 14_665 11_555
C35 C29 C39 C39 -26.0(16) no 11_555 14_665 11_555
C39 C29 C35 C28 -36.6(6) no 14_665 11_555 .
C39 C29 C35 C28 -11.2(8) no 14_665 11_555 8_665
C39 C29 C35 C30 103.9(9) no 14_665 11_555 .
C39 C29 C35 C31 83.3(7) no 14_665 11_555 .
C39 C29 C35 C31 97.7(7) no 14_665 11_555 8_665
C39 C29 C35 C32 49.7(9) no 14_665 11_555 .
C39 C29 C35 C32 137.9(14) no 14_665 11_555 8_665
C39 C29 C35 C33 0.0(10) no 14_665 11_555 .
C39 C29 C35 C33 -55.1(8) no 14_665 11_555 8_665
C39 C29 C35 C34 -24.1(6) no 14_665 11_555 11_555
C39 C29 C35 C34 -14.0(7) no 14_665 11_555 14_665
C39 C29 C35 C35 29.8(18) no 14_665 11_555 14_665
C39 C29 C35 C36 95.6(8) no 14_665 11_555 11_555
C39 C29 C35 C36 103.1(8) no 14_665 11_555 14_665
C36 C29 C37 C30 43.7(7) no 14_665 14_665 8_665
C36 C29 C37 C31 -0.1(10) no 14_665 14_665 8_665
C36 C29 C37 C31 26.3(8) no 14_665 14_665 .
C36 C29 C37 C32 -41.6(10) no 14_665 14_665 8_665
C36 C29 C37 C36 0.0(6) no 14_665 14_665 14_665
C36 C29 C37 C36 7.3(6) no 14_665 14_665 11_555
C36 C29 C37 C37 52.5(8) no 14_665 14_665 11_555
C36 C29 C37 C38 136.8(11) no 14_665 14_665 14_665
C37 C29 C36 C30 -67.2(11) no 14_665 14_665 8_665
C37 C29 C36 C30 14.0(8) no 14_665 14_665 .
C37 C29 C36 C31 0.1(10) no 14_665 14_665 8_665
C37 C29 C36 C31 -40.9(11) no 14_665 14_665 .
C37 C29 C36 C32 -103.5(12) no 14_665 14_665 .
C37 C29 C36 C35 -143.6(12) no 14_665 14_665 14_665
C37 C29 C36 C35 -167.3(13) no 14_665 14_665 11_555
C37 C29 C36 C37 0.0(8) no 14_665 14_665 14_665
C37 C29 C36 C37 -53.5(10) no 14_665 14_665 11_555
C36 C29 C38 C30 -29.6(5) no 14_665 14_665 .
C36 C29 C38 C31 -13.3(4) no 14_665 14_665 8_665
C36 C29 C38 C32 -27.4(8) no 14_665 14_665 8_665
C36 C29 C38 C37 -28.6(5) no 14_665 14_665 14_665
C36 C29 C38 C38 47.6(8) no 14_665 14_665 11_555
C36 C29 C38 C39 105.5(7) no 14_665 14_665 14_665
C36 C29 C38 C39 82.6(6) no 14_665 14_665 11_555
C38 C29 C36 C30 -34.2(10) no 14_665 14_665 8_665
C38 C29 C36 C30 47.0(8) no 14_665 14_665 .
C38 C29 C36 C31 33.1(11) no 14_665 14_665 8_665
C38 C29 C36 C31 -7.9(12) no 14_665 14_665 .
C38 C29 C36 C32 -70.5(9) no 14_665 14_665 .
C38 C29 C36 C35 -110.6(9) no 14_665 14_665 14_665
C38 C29 C36 C35 -134.3(10) no 14_665 14_665 11_555
C38 C29 C36 C37 33.0(7) no 14_665 14_665 14_665
C38 C29 C36 C37 -20.5(9) no 14_665 14_665 11_555
C36 C29 C39 C28 52.3(7) no 14_665 14_665 8_665
C36 C29 C39 C28 78.7(7) no 14_665 14_665 .
C36 C29 C39 C33 79.1(8) no 14_665 14_665 8_665
C36 C29 C39 C34 57.2(8) no 14_665 14_665 14_665
C36 C29 C39 C34 69.8(7) no 14_665 14_665 11_555
C36 C29 C39 C38 -79.3(7) no 14_665 14_665 14_665
C36 C29 C39 C38 -22.0(9) no 14_665 14_665 11_555
C36 C29 C39 C39 15.9(16) no 14_665 14_665 11_555
C39 C29 C36 C30 17.6(10) no 14_665 14_665 8_665
C39 C29 C36 C30 98.8(10) no 14_665 14_665 .
C39 C29 C36 C31 84.9(11) no 14_665 14_665 8_665
C39 C29 C36 C31 43.9(12) no 14_665 14_665 .
C39 C29 C36 C32 -18.7(10) no 14_665 14_665 .
C39 C29 C36 C35 -58.8(9) no 14_665 14_665 14_665
C39 C29 C36 C35 -82.5(9) no 14_665 14_665 11_555
C39 C29 C36 C37 84.8(8) no 14_665 14_665 14_665
C39 C29 C36 C37 31.3(9) no 14_665 14_665 11_555
C37 C29 C38 C30 -1.0(7) no 14_665 14_665 .
C37 C29 C38 C31 15.3(7) no 14_665 14_665 8_665
C37 C29 C38 C32 1.2(12) no 14_665 14_665 8_665
C37 C29 C38 C37 0.0(6) no 14_665 14_665 14_665
C37 C29 C38 C38 76.2(9) no 14_665 14_665 11_555
C37 C29 C38 C39 134.1(9) no 14_665 14_665 14_665
C37 C29 C38 C39 111.2(8) no 14_665 14_665 11_555
C38 C29 C37 C30 -93.1(10) no 14_665 14_665 8_665
C38 C29 C37 C31 -136.9(18) no 14_665 14_665 8_665
C38 C29 C37 C31 -110.5(13) no 14_665 14_665 .
C38 C29 C37 C32 -178.4(15) no 14_665 14_665 8_665
C38 C29 C37 C36 -136.8(11) no 14_665 14_665 14_665
C38 C29 C37 C36 -129.5(11) no 14_665 14_665 11_555
C38 C29 C37 C37 -84.3(11) no 14_665 14_665 11_555
C38 C29 C37 C38 0.0(6) no 14_665 14_665 14_665
C37 C29 C39 C28 96.7(7) no 14_665 14_665 8_665
C37 C29 C39 C28 123.0(9) no 14_665 14_665 .
C37 C29 C39 C33 123.4(10) no 14_665 14_665 8_665
C37 C29 C39 C34 101.5(8) no 14_665 14_665 14_665
C37 C29 C39 C34 114.1(8) no 14_665 14_665 11_555
C37 C29 C39 C38 -35.0(7) no 14_665 14_665 14_665
C37 C29 C39 C38 22.3(9) no 14_665 14_665 11_555
C37 C29 C39 C39 60.2(15) no 14_665 14_665 11_555
C39 C29 C37 C30 -57.9(9) no 14_665 14_665 8_665
C39 C29 C37 C31 -101.7(15) no 14_665 14_665 8_665
C39 C29 C37 C31 -75.4(11) no 14_665 14_665 .
C39 C29 C37 C32 -143.2(13) no 14_665 14_665 8_665
C39 C29 C37 C36 -101.6(8) no 14_665 14_665 14_665
C39 C29 C37 C36 -94.3(8) no 14_665 14_665 11_555
C39 C29 C37 C37 -49.1(10) no 14_665 14_665 11_555
C39 C29 C37 C38 35.2(7) no 14_665 14_665 14_665
C38 C29 C39 C28 131.6(9) no 14_665 14_665 8_665
C38 C29 C39 C28 157.9(10) no 14_665 14_665 .
C38 C29 C39 C33 158.3(11) no 14_665 14_665 8_665
C38 C29 C39 C34 136.5(10) no 14_665 14_665 14_665
C38 C29 C39 C34 149.0(10) no 14_665 14_665 11_555
C38 C29 C39 C38 0.0(6) no 14_665 14_665 14_665
C38 C29 C39 C38 57.3(8) no 14_665 14_665 11_555
C38 C29 C39 C39 95.2(15) no 14_665 14_665 11_555
C39 C29 C38 C30 -135.1(9) no 14_665 14_665 .
C39 C29 C38 C31 -118.7(8) no 14_665 14_665 8_665
C39 C29 C38 C32 -132.9(13) no 14_665 14_665 8_665
C39 C29 C38 C37 -134.1(9) no 14_665 14_665 14_665
C39 C29 C38 C38 -57.9(8) no 14_665 14_665 11_555
C39 C29 C38 C39 0.0(6) no 14_665 14_665 14_665
C39 C29 C38 C39 -22.9(6) no 14_665 14_665 11_555
C29 C30 C30 C29 -0.0(13) no . 8_665 8_665
C29 C30 C30 C31 -141.4(18) no . 8_665 .
C29 C30 C30 C32 -31.2(14) no . 8_665 .
C29 C30 C30 C35 -37.1(9) no . 8_665 14_665
C29 C30 C30 C36 -82.7(10) no . 8_665 14_665
C29 C30 C30 C36 -82.7(10) no . 8_665 11_555
C29 C30 C30 C38 58.7(10) no . 8_665 11_555
C29 C30 C31 C29 16.1(16) no . . 8_665
C29 C30 C31 C30 43(3) no . . 8_665
C29 C30 C31 C32 -0.0(18) no . . .
C29 C30 C31 C32 -32.5(8) no . . 8_665
C29 C30 C31 C35 -28.4(10) no . . 11_555
C29 C30 C31 C35 -22.4(12) no . . 14_665
C29 C30 C31 C36 -58.0(14) no . . 11_555
C29 C30 C31 C36 -63.0(13) no . . 14_665
C29 C30 C31 C37 78.4(18) no . . 11_555
C29 C30 C31 C38 58.5(13) no . . 11_555
C29 C30 C31 C29 -0.0(7) no . 8_665 .
C29 C30 C31 C30 52(4) no . 8_665 8_665
C29 C30 C31 C31 52(6) no . 8_665 .
C29 C30 C31 C32 -31.5(12) no . 8_665 8_665
C29 C30 C31 C32 22(3) no . 8_665 .
C29 C30 C31 C35 -6(3) no . 8_665 14_665
C29 C30 C31 C35 -16.7(19) no . 8_665 11_555
C29 C30 C31 C36 -34(3) no . 8_665 14_665
C29 C30 C31 C36 -24(4) no . 8_665 11_555
C29 C30 C31 C37 124(3) no . 8_665 14_665
C29 C30 C31 C37 72(3) no . 8_665 11_555
C29 C30 C31 C38 75(2) no . 8_665 14_665
C29 C30 C32 C28 51.7(15) no . 8_665 .
C29 C30 C32 C29 0.0(10) no . 8_665 .
C29 C30 C32 C31 127(2) no . 8_665 8_665
C29 C30 C32 C31 109.2(18) no . 8_665 .
C29 C30 C32 C33 52.8(16) no . 8_665 8_665
C29 C30 C32 C34 53.5(15) no . 8_665 11_555
C29 C30 C32 C35 99.2(18) no . 8_665 14_665
C29 C30 C32 C35 103(2) no . 8_665 11_555
C29 C30 C32 C36 128.5(18) no . 8_665 14_665
C29 C30 C32 C36 122.7(17) no . 8_665 11_555
C29 C30 C32 C38 3.1(18) no . 8_665 14_665
C29 C30 C35 C28 34.2(9) no . 11_555 .
C29 C30 C35 C28 75.0(10) no . 11_555 8_665
C29 C30 C35 C29 -0.0(7) no . 11_555 .
C29 C30 C35 C31 148.4(11) no . 11_555 .
C29 C30 C35 C31 164.1(16) no . 11_555 8_665
C29 C30 C35 C32 130.5(10) no . 11_555 .
C29 C30 C35 C32 -37.6(9) no . 11_555 8_665
C29 C30 C35 C33 94.5(10) no . 11_555 .
C29 C30 C35 C33 14.9(9) no . 11_555 8_665
C29 C30 C35 C34 47.4(9) no . 11_555 11_555
C29 C30 C35 C34 64.4(10) no . 11_555 14_665
C29 C30 C35 C35 133.3(13) no . 11_555 14_665
C29 C30 C35 C36 169.1(12) no . 11_555 11_555
C29 C30 C35 C36 178.8(13) no . 11_555 14_665
C29 C30 C36 C29 62.7(12) no . 11_555 8_665
C29 C30 C36 C30 107.2(10) no . 11_555 8_665
C29 C30 C36 C31 131.8(11) no . 11_555 .
C29 C30 C36 C31 162(2) no . 11_555 8_665
C29 C30 C36 C32 71.4(14) no . 11_555 .
C29 C30 C36 C32 -24.9(7) no . 11_555 8_665
C29 C30 C36 C35 -8.7(10) no . 11_555 11_555
C29 C30 C36 C35 11.7(14) no . 11_555 14_665
C29 C30 C36 C37 113.3(10) no . 11_555 11_555
C29 C30 C36 C29 -0.0(6) no . 14_665 .
C29 C30 C36 C30 108.3(10) no . 14_665 8_665
C29 C30 C36 C31 154.9(18) no . 14_665 8_665
C29 C30 C36 C31 128.8(10) no . 14_665 .
C29 C30 C36 C32 -22.9(7) no . 14_665 8_665
C29 C30 C36 C32 79.1(13) no . 14_665 .
C29 C30 C36 C35 24.2(16) no . 14_665 14_665
C29 C30 C36 C35 -1.0(12) no . 14_665 11_555
C29 C30 C36 C37 113.9(9) no . 14_665 11_555
C29 C30 C37 C29 -18.4(13) no . 11_555 8_665
C29 C30 C37 C31 -111.6(15) no . 11_555 .
C29 C30 C37 C32 -44.4(12) no . 11_555 .
C29 C30 C37 C36 -82.2(10) no . 11_555 11_555
C29 C30 C37 C36 -83.2(10) no . 11_555 14_665
C29 C30 C37 C38 39.4(13) no . 11_555 11_555
C29 C30 C38 C29 0.0(6) no . 14_665 .
C29 C30 C38 C32 -1.7(8) no . 14_665 8_665
C29 C30 C38 C38 -111.0(8) no . 14_665 11_555
C29 C30 C38 C39 -45.0(10) no . 14_665 14_665
C29 C30 C38 C39 -71.7(9) no . 14_665 11_555
C30 C30 C31 C29 -52(4) no 8_665 8_665 .
C30 C30 C31 C30 -0.0(7) no 8_665 8_665 8_665
C30 C30 C31 C31 0(2) no 8_665 8_665 .
C30 C30 C31 C32 -83(3) no 8_665 8_665 8_665
C30 C30 C31 C32 -29.9(12) no 8_665 8_665 .
C30 C30 C31 C35 -57.4(18) no 8_665 8_665 14_665
C30 C30 C31 C35 -68(2) no 8_665 8_665 11_555
C30 C30 C31 C36 -86(3) no 8_665 8_665 14_665
C30 C30 C31 C36 -75(2) no 8_665 8_665 11_555
C30 C30 C31 C37 72(3) no 8_665 8_665 14_665
C30 C30 C31 C37 20.5(10) no 8_665 8_665 11_555
C30 C30 C31 C38 23(3) no 8_665 8_665 14_665
C31 C30 C30 C29 141(3) no 8_665 8_665 8_665
C31 C30 C30 C31 0(3) no 8_665 8_665 .
C31 C30 C30 C32 110(3) no 8_665 8_665 .
C31 C30 C30 C35 104(3) no 8_665 8_665 14_665
C31 C30 C30 C36 59(3) no 8_665 8_665 14_665
C31 C30 C30 C36 59(3) no 8_665 8_665 11_555
C31 C30 C30 C38 -160(3) no 8_665 8_665 11_555
C30 C30 C32 C28 -42.0(15) no 8_665 8_665 .
C30 C30 C32 C29 -93.6(16) no 8_665 8_665 .
C30 C30 C32 C31 33.3(12) no 8_665 8_665 8_665
C30 C30 C32 C31 15.6(5) no 8_665 8_665 .
C30 C30 C32 C33 -41(2) no 8_665 8_665 8_665
C30 C30 C32 C34 -40.1(13) no 8_665 8_665 11_555
C30 C30 C32 C35 5.6(11) no 8_665 8_665 14_665
C30 C30 C32 C35 9.2(16) no 8_665 8_665 11_555
C30 C30 C32 C36 34.9(6) no 8_665 8_665 14_665
C30 C30 C32 C36 29.0(6) no 8_665 8_665 11_555
C30 C30 C32 C38 -90.6(10) no 8_665 8_665 14_665
C32 C30 C30 C29 31.2(15) no 8_665 8_665 8_665
C32 C30 C30 C31 -110(2) no 8_665 8_665 .
C32 C30 C30 C32 0.0(16) no 8_665 8_665 .
C32 C30 C30 C35 -6.0(12) no 8_665 8_665 14_665
C32 C30 C30 C36 -51.5(12) no 8_665 8_665 14_665
C32 C30 C30 C36 -51.5(12) no 8_665 8_665 11_555
C32 C30 C30 C38 89.9(13) no 8_665 8_665 11_555
C30 C30 C35 C28 -99.1(7) no 8_665 11_555 .
C30 C30 C35 C28 -58.3(7) no 8_665 11_555 8_665
C30 C30 C35 C29 -133.3(8) no 8_665 11_555 .
C30 C30 C35 C31 15.2(5) no 8_665 11_555 .
C30 C30 C35 C31 30.8(10) no 8_665 11_555 8_665
C30 C30 C35 C32 -2.8(5) no 8_665 11_555 .
C30 C30 C35 C32 -170.9(12) no 8_665 11_555 8_665
C30 C30 C35 C33 -38.8(7) no 8_665 11_555 .
C30 C30 C35 C33 -118.4(8) no 8_665 11_555 8_665
C30 C30 C35 C34 -85.9(7) no 8_665 11_555 11_555
C30 C30 C35 C34 -68.9(7) no 8_665 11_555 14_665
C30 C30 C35 C35 0.0(10) no 8_665 11_555 14_665
C30 C30 C35 C36 35.8(5) no 8_665 11_555 11_555
C30 C30 C35 C36 45.5(6) no 8_665 11_555 14_665
C35 C30 C30 C29 37.1(8) no 11_555 8_665 8_665
C35 C30 C30 C31 -104.2(16) no 11_555 8_665 .
C35 C30 C30 C32 6.0(10) no 11_555 8_665 .
C35 C30 C30 C35 0.0(4) no 11_555 8_665 14_665
C35 C30 C30 C36 -45.6(6) no 11_555 8_665 14_665
C35 C30 C30 C36 -45.6(6) no 11_555 8_665 11_555
C35 C30 C30 C38 95.9(7) no 11_555 8_665 11_555
C30 C30 C36 C29 -44.4(7) no 8_665 11_555 8_665
C30 C30 C36 C30 0.0(6) no 8_665 11_555 8_665
C30 C30 C36 C31 24.6(7) no 8_665 11_555 .
C30 C30 C36 C31 55.0(15) no 8_665 11_555 8_665
C30 C30 C36 C32 -35.8(9) no 8_665 11_555 .
C30 C30 C36 C32 -132.0(10) no 8_665 11_555 8_665
C30 C30 C36 C35 -115.9(9) no 8_665 11_555 11_555
C30 C30 C36 C35 -95.5(10) no 8_665 11_555 14_665
C30 C30 C36 C37 6.1(6) no 8_665 11_555 11_555
C36 C30 C30 C29 82.7(10) no 11_555 8_665 8_665
C36 C30 C30 C31 -58.7(14) no 11_555 8_665 .
C36 C30 C30 C32 51.5(10) no 11_555 8_665 .
C36 C30 C30 C35 45.6(7) no 11_555 8_665 14_665
C36 C30 C30 C36 0.0(6) no 11_555 8_665 14_665
C36 C30 C30 C36 0.0(6) no 11_555 8_665 11_555
C36 C30 C30 C38 141.4(11) no 11_555 8_665 11_555
C30 C30 C36 C29 -108.3(9) no 8_665 14_665 .
C30 C30 C36 C30 0.0(5) no 8_665 14_665 8_665
C30 C30 C36 C31 46.6(13) no 8_665 14_665 8_665
C30 C30 C36 C31 20.5(6) no 8_665 14_665 .
C30 C30 C36 C32 -131.2(9) no 8_665 14_665 8_665
C30 C30 C36 C32 -29.2(8) no 8_665 14_665 .
C30 C30 C36 C35 -84.1(12) no 8_665 14_665 14_665
C30 C30 C36 C35 -109.3(9) no 8_665 14_665 11_555
C30 C30 C36 C37 5.5(5) no 8_665 14_665 11_555
C36 C30 C30 C29 82.7(10) no 14_665 8_665 8_665
C36 C30 C30 C31 -58.7(15) no 14_665 8_665 .
C36 C30 C30 C32 51.5(11) no 14_665 8_665 .
C36 C30 C30 C35 45.6(7) no 14_665 8_665 14_665
C36 C30 C30 C36 0.0(6) no 14_665 8_665 14_665
C36 C30 C30 C36 -0.0(6) no 14_665 8_665 11_555
C36 C30 C30 C38 141.4(10) no 14_665 8_665 11_555
C30 C30 C38 C29 111.0(7) no 8_665 14_665 .
C30 C30 C38 C32 109.3(9) no 8_665 14_665 8_665
C30 C30 C38 C38 -0.0(7) no 8_665 14_665 11_555
C30 C30 C38 C39 66.0(10) no 8_665 14_665 14_665
C30 C30 C38 C39 39.3(9) no 8_665 14_665 11_555
C38 C30 C30 C29 -58.7(10) no 14_665 8_665 8_665
C38 C30 C30 C31 159.9(18) no 14_665 8_665 .
C38 C30 C30 C32 -89.9(11) no 14_665 8_665 .
C38 C30 C30 C35 -95.9(8) no 14_665 8_665 14_665
C38 C30 C30 C36 -141.4(10) no 14_665 8_665 14_665
C38 C30 C30 C36 -141.4(10) no 14_665 8_665 11_555
C38 C30 C30 C38 0.0(8) no 14_665 8_665 11_555
C31 C30 C32 C28 -57.6(17) no . 8_665 .
C31 C30 C32 C29 -109.2(16) no . 8_665 .
C31 C30 C32 C31 17.8(9) no . 8_665 8_665
C31 C30 C32 C31 0.0(5) no . 8_665 .
C31 C30 C32 C33 -56(2) no . 8_665 8_665
C31 C30 C32 C34 -55.7(15) no . 8_665 11_555
C31 C30 C32 C35 -10.0(14) no . 8_665 14_665
C31 C30 C32 C35 -6.4(18) no . 8_665 11_555
C31 C30 C32 C36 19.3(8) no . 8_665 14_665
C31 C30 C32 C36 13.4(8) no . 8_665 11_555
C31 C30 C32 C38 -106.1(13) no . 8_665 14_665
C32 C30 C31 C29 48.6(16) no 8_665 . 8_665
C32 C30 C31 C30 76(3) no 8_665 . 8_665
C32 C30 C31 C32 32.4(19) no 8_665 . .
C32 C30 C31 C32 -0.0(8) no 8_665 . 8_665
C32 C30 C31 C35 4.1(12) no 8_665 . 11_555
C32 C30 C31 C35 10.1(14) no 8_665 . 14_665
C32 C30 C31 C36 -25.5(15) no 8_665 . 11_555
C32 C30 C31 C36 -30.6(14) no 8_665 . 14_665
C32 C30 C31 C37 110.9(18) no 8_665 . 11_555
C32 C30 C31 C38 91.0(14) no 8_665 . 11_555
C31 C30 C35 C28 -114.2(8) no . 11_555 .
C31 C30 C35 C28 -73.4(9) no . 11_555 8_665
C31 C30 C35 C29 -148.4(10) no . 11_555 .
C31 C30 C35 C31 0.0(5) no . 11_555 .
C31 C30 C35 C31 15.6(8) no . 11_555 8_665
C31 C30 C35 C32 -18.0(7) no . 11_555 .
C31 C30 C35 C32 174.0(14) no . 11_555 8_665
C31 C30 C35 C33 -53.9(9) no . 11_555 .
C31 C30 C35 C33 -133.6(9) no . 11_555 8_665
C31 C30 C35 C34 -101.1(8) no . 11_555 11_555
C31 C30 C35 C34 -84.1(8) no . 11_555 14_665
C31 C30 C35 C35 -15.2(11) no . 11_555 14_665
C31 C30 C35 C36 20.6(6) no . 11_555 11_555
C31 C30 C35 C36 30.4(6) no . 11_555 14_665
C35 C30 C31 C29 44.5(8) no 11_555 . 8_665
C35 C30 C31 C30 71(2) no 11_555 . 8_665
C35 C30 C31 C32 28.4(10) no 11_555 . .
C35 C30 C31 C32 -4.1(9) no 11_555 . 8_665
C35 C30 C31 C35 0.0(4) no 11_555 . 11_555
C35 C30 C31 C35 6.0(5) no 11_555 . 14_665
C35 C30 C31 C36 -29.6(7) no 11_555 . 11_555
C35 C30 C31 C36 -34.7(6) no 11_555 . 14_665
C35 C30 C31 C37 106.8(14) no 11_555 . 11_555
C35 C30 C31 C38 86.9(6) no 11_555 . 11_555
C31 C30 C36 C29 -69.1(11) no . 11_555 8_665
C31 C30 C36 C30 -24.6(9) no . 11_555 8_665
C31 C30 C36 C31 -0.0(8) no . 11_555 .
C31 C30 C36 C31 30.4(14) no . 11_555 8_665
C31 C30 C36 C32 -60.4(13) no . 11_555 .
C31 C30 C36 C32 -156.7(13) no . 11_555 8_665
C31 C30 C36 C35 -140.5(12) no . 11_555 11_555
C31 C30 C36 C35 -120.1(14) no . 11_555 14_665
C31 C30 C36 C37 -18.5(9) no . 11_555 11_555
C36 C30 C31 C29 74.1(10) no 11_555 . 8_665
C36 C30 C31 C30 101(3) no 11_555 . 8_665
C36 C30 C31 C32 58.0(11) no 11_555 . .
C36 C30 C31 C32 25.5(14) no 11_555 . 8_665
C36 C30 C31 C35 29.6(9) no 11_555 . 11_555
C36 C30 C31 C35 35.6(8) no 11_555 . 14_665
C36 C30 C31 C36 0.0(7) no 11_555 . 11_555
C36 C30 C31 C36 -5.1(7) no 11_555 . 14_665
C36 C30 C31 C37 136.4(19) no 11_555 . 11_555
C36 C30 C31 C38 116.5(11) no 11_555 . 11_555
C31 C30 C36 C29 -128.8(11) no . 14_665 .
C31 C30 C36 C30 -20.5(8) no . 14_665 8_665
C31 C30 C36 C31 26.1(12) no . 14_665 8_665
C31 C30 C36 C31 0.0(7) no . 14_665 .
C31 C30 C36 C32 -151.7(12) no . 14_665 8_665
C31 C30 C36 C32 -49.7(11) no . 14_665 .
C31 C30 C36 C35 -104.6(15) no . 14_665 14_665
C31 C30 C36 C35 -129.8(12) no . 14_665 11_555
C31 C30 C36 C37 -15.0(8) no . 14_665 11_555
C36 C30 C31 C29 79.2(10) no 14_665 . 8_665
C36 C30 C31 C30 106(3) no 14_665 . 8_665
C36 C30 C31 C32 63.0(12) no 14_665 . .
C36 C30 C31 C32 30.6(13) no 14_665 . 8_665
C36 C30 C31 C35 34.7(8) no 14_665 . 11_555
C36 C30 C31 C35 40.7(8) no 14_665 . 14_665
C36 C30 C31 C36 5.1(7) no 14_665 . 11_555
C36 C30 C31 C36 -0.0(7) no 14_665 . 14_665
C36 C30 C31 C37 141.5(18) no 14_665 . 11_555
C36 C30 C31 C38 121.6(10) no 14_665 . 11_555
C31 C30 C37 C29 93(2) no . 11_555 8_665
C31 C30 C37 C31 -0.0(13) no . 11_555 .
C31 C30 C37 C32 67.2(19) no . 11_555 .
C31 C30 C37 C36 29.4(16) no . 11_555 11_555
C31 C30 C37 C36 28.4(17) no . 11_555 14_665
C31 C30 C37 C38 151(3) no . 11_555 11_555
C37 C30 C31 C29 -62.3(16) no 11_555 . 8_665
C37 C30 C31 C30 -35.3(17) no 11_555 . 8_665
C37 C30 C31 C32 -78.4(18) no 11_555 . .
C37 C30 C31 C32 -111(2) no 11_555 . 8_665
C37 C30 C31 C35 -106.8(18) no 11_555 . 11_555
C37 C30 C31 C35 -100.8(18) no 11_555 . 14_665
C37 C30 C31 C36 -136(2) no 11_555 . 11_555
C37 C30 C31 C36 -141(2) no 11_555 . 14_665
C37 C30 C31 C37 0.0(13) no 11_555 . 11_555
C37 C30 C31 C38 -19.9(16) no 11_555 . 11_555
C31 C30 C38 C29 116.4(9) no . 14_665 .
C31 C30 C38 C32 114.6(11) no . 14_665 8_665
C31 C30 C38 C38 5.3(10) no . 14_665 11_555
C31 C30 C38 C39 71.4(13) no . 14_665 14_665
C31 C30 C38 C39 44.7(11) no . 14_665 11_555
C38 C30 C31 C29 -47.8(11) no 14_665 . 8_665
C38 C30 C31 C30 -21(3) no 14_665 . 8_665
C38 C30 C31 C32 -63.9(14) no 14_665 . .
C38 C30 C31 C32 -96.4(13) no 14_665 . 8_665
C38 C30 C31 C35 -92.3(8) no 14_665 . 11_555
C38 C30 C31 C35 -86.3(9) no 14_665 . 14_665
C38 C30 C31 C36 -121.9(11) no 14_665 . 11_555
C38 C30 C31 C36 -127.0(10) no 14_665 . 14_665
C38 C30 C31 C37 14.5(17) no 14_665 . 11_555
C38 C30 C31 C38 -5.4(10) no 14_665 . 11_555
C31 C30 C32 C28 -75(3) no 8_665 8_665 .
C31 C30 C32 C29 -127(2) no 8_665 8_665 .
C31 C30 C32 C31 -0.0(10) no 8_665 8_665 8_665
C31 C30 C32 C31 -17.8(13) no 8_665 8_665 .
C31 C30 C32 C33 -74(3) no 8_665 8_665 8_665
C31 C30 C32 C34 -73(2) no 8_665 8_665 11_555
C31 C30 C32 C35 -28(2) no 8_665 8_665 14_665
C31 C30 C32 C35 -24(3) no 8_665 8_665 11_555
C31 C30 C32 C36 1.5(16) no 8_665 8_665 14_665
C31 C30 C32 C36 -4.3(16) no 8_665 8_665 11_555
C31 C30 C32 C38 -124(3) no 8_665 8_665 14_665
C32 C30 C31 C29 31.5(13) no 8_665 8_665 .
C32 C30 C31 C30 83(3) no 8_665 8_665 8_665
C32 C30 C31 C31 83(5) no 8_665 8_665 .
C32 C30 C31 C32 0.0(8) no 8_665 8_665 8_665
C32 C30 C31 C32 53(3) no 8_665 8_665 .
C32 C30 C31 C35 25.8(19) no 8_665 8_665 14_665
C32 C30 C31 C35 14.8(15) no 8_665 8_665 11_555
C32 C30 C31 C36 -2(3) no 8_665 8_665 14_665
C32 C30 C31 C36 8(3) no 8_665 8_665 11_555
C32 C30 C31 C37 155(3) no 8_665 8_665 14_665
C32 C30 C31 C37 104(3) no 8_665 8_665 11_555
C32 C30 C31 C38 107(2) no 8_665 8_665 14_665
C31 C30 C35 C28 -129.9(15) no 8_665 11_555 .
C31 C30 C35 C28 -89.1(15) no 8_665 11_555 8_665
C31 C30 C35 C29 -164.1(17) no 8_665 11_555 .
C31 C30 C35 C31 -15.6(11) no 8_665 11_555 .
C31 C30 C35 C31 0.0(10) no 8_665 11_555 8_665
C31 C30 C35 C32 -33.6(14) no 8_665 11_555 .
C31 C30 C35 C32 158(2) no 8_665 11_555 8_665
C31 C30 C35 C33 -69.6(15) no 8_665 11_555 .
C31 C30 C35 C33 -149.2(15) no 8_665 11_555 8_665
C31 C30 C35 C34 -116.7(15) no 8_665 11_555 11_555
C31 C30 C35 C34 -99.7(15) no 8_665 11_555 14_665
C31 C30 C35 C35 -30.8(17) no 8_665 11_555 14_665
C31 C30 C35 C36 5.0(12) no 8_665 11_555 11_555
C31 C30 C35 C36 14.7(11) no 8_665 11_555 14_665
C35 C30 C31 C29 16.7(18) no 11_555 8_665 .
C35 C30 C31 C30 68(2) no 11_555 8_665 8_665
C35 C30 C31 C31 68(4) no 11_555 8_665 .
C35 C30 C31 C32 -14.8(13) no 11_555 8_665 8_665
C35 C30 C31 C32 38.5(14) no 11_555 8_665 .
C35 C30 C31 C35 11.0(6) no 11_555 8_665 14_665
C35 C30 C31 C35 0.0(3) no 11_555 8_665 11_555
C35 C30 C31 C36 -17.3(12) no 11_555 8_665 14_665
C35 C30 C31 C36 -6.9(16) no 11_555 8_665 11_555
C35 C30 C31 C37 140.2(17) no 11_555 8_665 14_665
C35 C30 C31 C37 88.9(17) no 11_555 8_665 11_555
C35 C30 C31 C38 91.8(12) no 11_555 8_665 14_665
C31 C30 C36 C29 -99(3) no 8_665 11_555 8_665
C31 C30 C36 C30 -55(3) no 8_665 11_555 8_665
C31 C30 C36 C31 -30(2) no 8_665 11_555 .
C31 C30 C36 C31 -0.0(17) no 8_665 11_555 8_665
C31 C30 C36 C32 -91(3) no 8_665 11_555 .
C31 C30 C36 C32 173(3) no 8_665 11_555 8_665
C31 C30 C36 C35 -171(3) no 8_665 11_555 11_555
C31 C30 C36 C35 -151(3) no 8_665 11_555 14_665
C31 C30 C36 C37 -49(2) no 8_665 11_555 11_555
C36 C30 C31 C29 24(4) no 11_555 8_665 .
C36 C30 C31 C30 75(3) no 11_555 8_665 8_665
C36 C30 C31 C31 75(4) no 11_555 8_665 .
C36 C30 C31 C32 -8(3) no 11_555 8_665 8_665
C36 C30 C31 C32 45.4(14) no 11_555 8_665 .
C36 C30 C31 C35 17.9(14) no 11_555 8_665 14_665
C36 C30 C31 C35 6.9(18) no 11_555 8_665 11_555
C36 C30 C31 C36 -10.4(10) no 11_555 8_665 14_665
C36 C30 C31 C36 0.0(8) no 11_555 8_665 11_555
C36 C30 C31 C37 147(2) no 11_555 8_665 14_665
C36 C30 C31 C37 96(3) no 11_555 8_665 11_555
C36 C30 C31 C38 99(2) no 11_555 8_665 14_665
C31 C30 C36 C29 -155(3) no 8_665 14_665 .
C31 C30 C36 C30 -46.6(19) no 8_665 14_665 8_665
C31 C30 C36 C31 -0.0(15) no 8_665 14_665 8_665
C31 C30 C36 C31 -26.1(17) no 8_665 14_665 .
C31 C30 C36 C32 -178(3) no 8_665 14_665 8_665
C31 C30 C36 C32 -76(2) no 8_665 14_665 .
C31 C30 C36 C35 -131(3) no 8_665 14_665 14_665
C31 C30 C36 C35 -156(3) no 8_665 14_665 11_555
C31 C30 C36 C37 -41.0(18) no 8_665 14_665 11_555
C36 C30 C31 C29 34(3) no 14_665 8_665 .
C36 C30 C31 C30 86(3) no 14_665 8_665 8_665
C36 C30 C31 C31 86(4) no 14_665 8_665 .
C36 C30 C31 C32 2(3) no 14_665 8_665 8_665
C36 C30 C31 C32 55.8(15) no 14_665 8_665 .
C36 C30 C31 C35 28.3(12) no 14_665 8_665 14_665
C36 C30 C31 C35 17.3(15) no 14_665 8_665 11_555
C36 C30 C31 C36 -0.0(9) no 14_665 8_665 14_665
C36 C30 C31 C36 10.4(10) no 14_665 8_665 11_555
C36 C30 C31 C37 157(2) no 14_665 8_665 14_665
C36 C30 C31 C37 106(3) no 14_665 8_665 11_555
C36 C30 C31 C38 109.1(18) no 14_665 8_665 14_665
C31 C30 C37 C29 110(3) no 8_665 11_555 8_665
C31 C30 C37 C31 17(2) no 8_665 11_555 .
C31 C30 C37 C32 84(3) no 8_665 11_555 .
C31 C30 C37 C36 46(2) no 8_665 11_555 11_555
C31 C30 C37 C36 45(2) no 8_665 11_555 14_665
C31 C30 C37 C38 168(3) no 8_665 11_555 11_555
C37 C30 C31 C29 -72(3) no 11_555 8_665 .
C37 C30 C31 C30 -20.5(11) no 11_555 8_665 8_665
C37 C30 C31 C31 -21(3) no 11_555 8_665 .
C37 C30 C31 C32 -104(3) no 11_555 8_665 8_665
C37 C30 C31 C32 -50.5(14) no 11_555 8_665 .
C37 C30 C31 C35 -78.0(17) no 11_555 8_665 14_665
C37 C30 C31 C35 -88.9(18) no 11_555 8_665 11_555
C37 C30 C31 C36 -106(3) no 11_555 8_665 14_665
C37 C30 C31 C36 -96(3) no 11_555 8_665 11_555
C37 C30 C31 C37 51(3) no 11_555 8_665 14_665
C37 C30 C31 C37 -0.0(8) no 11_555 8_665 11_555
C37 C30 C31 C38 3(3) no 11_555 8_665 14_665
C31 C30 C38 C29 123.0(19) no 8_665 14_665 .
C31 C30 C38 C32 121(2) no 8_665 14_665 8_665
C31 C30 C38 C38 12.0(19) no 8_665 14_665 11_555
C31 C30 C38 C39 78(2) no 8_665 14_665 14_665
C31 C30 C38 C39 51(2) no 8_665 14_665 11_555
C38 C30 C31 C29 -75.1(19) no 14_665 8_665 .
C38 C30 C31 C30 -23(3) no 14_665 8_665 8_665
C38 C30 C31 C31 -23(5) no 14_665 8_665 .
C38 C30 C31 C32 -107(2) no 14_665 8_665 8_665
C38 C30 C31 C32 -53(3) no 14_665 8_665 .
C38 C30 C31 C35 -80.8(15) no 14_665 8_665 14_665
C38 C30 C31 C35 -91.8(13) no 14_665 8_665 11_555
C38 C30 C31 C36 -109.1(17) no 14_665 8_665 14_665
C38 C30 C31 C36 -99(2) no 14_665 8_665 11_555
C38 C30 C31 C37 48.4(16) no 14_665 8_665 14_665
C38 C30 C31 C37 -3(3) no 14_665 8_665 11_555
C38 C30 C31 C38 0.0(6) no 14_665 8_665 14_665
C32 C30 C35 C28 71.8(15) no 8_665 11_555 .
C32 C30 C35 C28 112.6(16) no 8_665 11_555 8_665
C32 C30 C35 C29 37.6(13) no 8_665 11_555 .
C32 C30 C35 C31 -174.0(17) no 8_665 11_555 .
C32 C30 C35 C31 -158(3) no 8_665 11_555 8_665
C32 C30 C35 C32 168.1(16) no 8_665 11_555 .
C32 C30 C35 C32 -0.0(12) no 8_665 11_555 8_665
C32 C30 C35 C33 132.1(16) no 8_665 11_555 .
C32 C30 C35 C33 52.5(15) no 8_665 11_555 8_665
C32 C30 C35 C34 84.9(15) no 8_665 11_555 11_555
C32 C30 C35 C34 101.9(16) no 8_665 11_555 14_665
C32 C30 C35 C35 170.9(19) no 8_665 11_555 14_665
C32 C30 C35 C36 -153.4(17) no 8_665 11_555 11_555
C32 C30 C35 C36 -143.6(18) no 8_665 11_555 14_665
C35 C30 C32 C28 -51.2(10) no 11_555 8_665 .
C35 C30 C32 C29 -102.8(19) no 11_555 8_665 .
C35 C30 C32 C31 24(3) no 11_555 8_665 8_665
C35 C30 C32 C31 6.4(18) no 11_555 8_665 .
C35 C30 C32 C33 -50.0(13) no 11_555 8_665 8_665
C35 C30 C32 C34 -49.3(9) no 11_555 8_665 11_555
C35 C30 C32 C35 -3.6(8) no 11_555 8_665 14_665
C35 C30 C32 C35 -0.0(5) no 11_555 8_665 11_555
C35 C30 C32 C36 25.7(13) no 11_555 8_665 14_665
C35 C30 C32 C36 19.8(13) no 11_555 8_665 11_555
C35 C30 C32 C38 -99.7(12) no 11_555 8_665 14_665
C32 C30 C36 C29 87.6(12) no 8_665 11_555 8_665
C32 C30 C36 C30 132.0(11) no 8_665 11_555 8_665
C32 C30 C36 C31 156.7(13) no 8_665 11_555 .
C32 C30 C36 C31 -173(2) no 8_665 11_555 8_665
C32 C30 C36 C32 96.3(14) no 8_665 11_555 .
C32 C30 C36 C32 -0.0(7) no 8_665 11_555 8_665
C32 C30 C36 C35 16.2(11) no 8_665 11_555 11_555
C32 C30 C36 C35 36.6(14) no 8_665 11_555 14_665
C32 C30 C36 C37 138.2(11) no 8_665 11_555 11_555
C36 C30 C32 C28 -71.0(12) no 11_555 8_665 .
C36 C30 C32 C29 -122.7(15) no 11_555 8_665 .
C36 C30 C32 C31 4.3(13) no 11_555 8_665 8_665
C36 C30 C32 C31 -13.4(8) no 11_555 8_665 .
C36 C30 C32 C33 -69.9(17) no 11_555 8_665 8_665
C36 C30 C32 C34 -69.1(10) no 11_555 8_665 11_555
C36 C30 C32 C35 -23.5(8) no 11_555 8_665 14_665
C36 C30 C32 C35 -19.8(12) no 11_555 8_665 11_555
C36 C30 C32 C36 5.9(5) no 11_555 8_665 14_665
C36 C30 C32 C36 -0.0(5) no 11_555 8_665 11_555
C36 C30 C32 C38 -119.6(9) no 11_555 8_665 14_665
C32 C30 C36 C29 22.9(8) no 8_665 14_665 .
C32 C30 C36 C30 131.2(11) no 8_665 14_665 8_665
C32 C30 C36 C31 177.8(19) no 8_665 14_665 8_665
C32 C30 C36 C31 151.7(12) no 8_665 14_665 .
C32 C30 C36 C32 -0.0(8) no 8_665 14_665 8_665
C32 C30 C36 C32 102.0(13) no 8_665 14_665 .
C32 C30 C36 C35 47.1(16) no 8_665 14_665 14_665
C32 C30 C36 C35 21.9(12) no 8_665 14_665 11_555
C32 C30 C36 C37 136.7(11) no 8_665 14_665 11_555
C36 C30 C32 C28 -76.9(13) no 14_665 8_665 .
C36 C30 C32 C29 -128.5(16) no 14_665 8_665 .
C36 C30 C32 C31 -1.5(13) no 14_665 8_665 8_665
C36 C30 C32 C31 -19.3(9) no 14_665 8_665 .
C36 C30 C32 C33 -75.7(17) no 14_665 8_665 8_665
C36 C30 C32 C34 -75.0(11) no 14_665 8_665 11_555
C36 C30 C32 C35 -29.3(9) no 14_665 8_665 14_665
C36 C30 C32 C35 -25.7(13) no 14_665 8_665 11_555
C36 C30 C32 C36 -0.0(6) no 14_665 8_665 14_665
C36 C30 C32 C36 -5.9(6) no 14_665 8_665 11_555
C36 C30 C32 C38 -125.4(10) no 14_665 8_665 14_665
C32 C30 C37 C29 14.1(16) no 8_665 11_555 8_665
C32 C30 C37 C31 -79.0(18) no 8_665 11_555 .
C32 C30 C37 C32 -11.9(16) no 8_665 11_555 .
C32 C30 C37 C36 -49.6(13) no 8_665 11_555 11_555
C32 C30 C37 C36 -50.6(13) no 8_665 11_555 14_665
C32 C30 C37 C38 72.0(16) no 8_665 11_555 11_555
C37 C30 C32 C28 -35.7(18) no 11_555 8_665 .
C37 C30 C32 C29 -87.4(18) no 11_555 8_665 .
C37 C30 C32 C31 39.6(12) no 11_555 8_665 8_665
C37 C30 C32 C31 21.8(6) no 11_555 8_665 .
C37 C30 C32 C33 -35(3) no 11_555 8_665 8_665
C37 C30 C32 C34 -33.8(16) no 11_555 8_665 11_555
C37 C30 C32 C35 11.8(14) no 11_555 8_665 14_665
C37 C30 C32 C35 15.5(18) no 11_555 8_665 11_555
C37 C30 C32 C36 41.2(9) no 11_555 8_665 14_665
C37 C30 C32 C36 35.3(9) no 11_555 8_665 11_555
C37 C30 C32 C38 -84.3(12) no 11_555 8_665 14_665
C32 C30 C38 C29 1.7(9) no 8_665 14_665 .
C32 C30 C38 C32 -0.0(8) no 8_665 14_665 8_665
C32 C30 C38 C38 -109.3(11) no 8_665 14_665 11_555
C32 C30 C38 C39 -43.3(14) no 8_665 14_665 14_665
C32 C30 C38 C39 -70.0(13) no 8_665 14_665 11_555
C38 C30 C32 C28 48.6(13) no 14_665 8_665 .
C38 C30 C32 C29 -3.1(16) no 14_665 8_665 .
C38 C30 C32 C31 124(2) no 14_665 8_665 8_665
C38 C30 C32 C31 106.1(13) no 14_665 8_665 .
C38 C30 C32 C33 49.7(17) no 14_665 8_665 8_665
C38 C30 C32 C34 50.5(11) no 14_665 8_665 11_555
C38 C30 C32 C35 96.1(8) no 14_665 8_665 14_665
C38 C30 C32 C35 99.7(11) no 14_665 8_665 11_555
C38 C30 C32 C36 125.4(10) no 14_665 8_665 14_665
C38 C30 C32 C36 119.6(9) no 14_665 8_665 11_555
C38 C30 C32 C38 0.0(4) no 14_665 8_665 14_665
C35 C30 C36 C29 71.4(6) no 11_555 11_555 8_665
C35 C30 C36 C30 115.9(8) no 11_555 11_555 8_665
C35 C30 C36 C31 140.5(10) no 11_555 11_555 .
C35 C30 C36 C31 170.9(17) no 11_555 11_555 8_665
C35 C30 C36 C32 80.1(9) no 11_555 11_555 .
C35 C30 C36 C32 -16.2(9) no 11_555 11_555 8_665
C35 C30 C36 C35 -0.0(4) no 11_555 11_555 11_555
C35 C30 C36 C35 20.4(7) no 11_555 11_555 14_665
C35 C30 C36 C37 122.0(7) no 11_555 11_555 11_555
C36 C30 C35 C28 -134.9(10) no 11_555 11_555 .
C36 C30 C35 C28 -94.1(10) no 11_555 11_555 8_665
C36 C30 C35 C29 -169.1(11) no 11_555 11_555 .
C36 C30 C35 C31 -20.6(7) no 11_555 11_555 .
C36 C30 C35 C31 -5.0(10) no 11_555 11_555 8_665
C36 C30 C35 C32 -38.6(8) no 11_555 11_555 .
C36 C30 C35 C32 153.4(14) no 11_555 11_555 8_665
C36 C30 C35 C33 -74.6(10) no 11_555 11_555 .
C36 C30 C35 C33 -154.2(11) no 11_555 11_555 8_665
C36 C30 C35 C34 -121.7(10) no 11_555 11_555 11_555
C36 C30 C35 C34 -104.7(10) no 11_555 11_555 14_665
C36 C30 C35 C35 -35.8(11) no 11_555 11_555 14_665
C36 C30 C35 C36 -0.0(7) no 11_555 11_555 11_555
C36 C30 C35 C36 9.7(7) no 11_555 11_555 14_665
C35 C30 C36 C29 1.0(11) no 11_555 14_665 .
C35 C30 C36 C30 109.3(9) no 11_555 14_665 8_665
C35 C30 C36 C31 155.8(16) no 11_555 14_665 8_665
C35 C30 C36 C31 129.8(11) no 11_555 14_665 .
C35 C30 C36 C32 -21.9(10) no 11_555 14_665 8_665
C35 C30 C36 C32 80.1(8) no 11_555 14_665 .
C35 C30 C36 C35 25.2(7) no 11_555 14_665 14_665
C35 C30 C36 C35 0.0(5) no 11_555 14_665 11_555
C35 C30 C36 C37 114.8(9) no 11_555 14_665 11_555
C36 C30 C35 C28 -144.6(13) no 14_665 11_555 .
C36 C30 C35 C28 -103.8(12) no 14_665 11_555 8_665
C36 C30 C35 C29 -178.8(14) no 14_665 11_555 .
C36 C30 C35 C31 -30.4(10) no 14_665 11_555 .
C36 C30 C35 C31 -14.7(11) no 14_665 11_555 8_665
C36 C30 C35 C32 -48.3(11) no 14_665 11_555 .
C36 C30 C35 C32 143.6(16) no 14_665 11_555 8_665
C36 C30 C35 C33 -84.3(12) no 14_665 11_555 .
C36 C30 C35 C33 -163.9(14) no 14_665 11_555 8_665
C36 C30 C35 C34 -131.4(13) no 14_665 11_555 11_555
C36 C30 C35 C34 -114.4(12) no 14_665 11_555 14_665
C36 C30 C35 C35 -45.5(13) no 14_665 11_555 14_665
C36 C30 C35 C36 -9.7(10) no 14_665 11_555 11_555
C36 C30 C35 C36 -0.0(10) no 14_665 11_555 14_665
C35 C30 C37 C29 23.7(8) no 11_555 11_555 8_665
C35 C30 C37 C31 -69.5(13) no 11_555 11_555 .
C35 C30 C37 C32 -2.3(8) no 11_555 11_555 .
C35 C30 C37 C36 -40.1(5) no 11_555 11_555 11_555
C35 C30 C37 C36 -41.1(5) no 11_555 11_555 14_665
C35 C30 C37 C38 81.5(9) no 11_555 11_555 11_555
C37 C30 C35 C28 -94.7(7) no 11_555 11_555 .
C37 C30 C35 C28 -53.9(8) no 11_555 11_555 8_665
C37 C30 C35 C29 -128.9(8) no 11_555 11_555 .
C37 C30 C35 C31 19.6(5) no 11_555 11_555 .
C37 C30 C35 C31 35.2(9) no 11_555 11_555 8_665
C37 C30 C35 C32 1.6(6) no 11_555 11_555 .
C37 C30 C35 C32 -166.5(12) no 11_555 11_555 8_665
C37 C30 C35 C33 -34.4(8) no 11_555 11_555 .
C37 C30 C35 C33 -114.0(8) no 11_555 11_555 8_665
C37 C30 C35 C34 -81.5(7) no 11_555 11_555 11_555
C37 C30 C35 C34 -64.5(7) no 11_555 11_555 14_665
C37 C30 C35 C35 4.4(11) no 11_555 11_555 14_665
C37 C30 C35 C36 40.2(6) no 11_555 11_555 11_555
C37 C30 C35 C36 49.9(6) no 11_555 11_555 14_665
C35 C30 C38 C29 39.5(5) no 11_555 14_665 .
C35 C30 C38 C32 37.7(6) no 11_555 14_665 8_665
C35 C30 C38 C38 -71.6(7) no 11_555 14_665 11_555
C35 C30 C38 C39 -5.5(12) no 11_555 14_665 14_665
C35 C30 C38 C39 -32.3(10) no 11_555 14_665 11_555
C38 C30 C35 C28 -10.3(10) no 14_665 11_555 .
C38 C30 C35 C28 30.5(11) no 14_665 11_555 8_665
C38 C30 C35 C29 -44.5(7) no 14_665 11_555 .
C38 C30 C35 C31 103.9(10) no 14_665 11_555 .
C38 C30 C35 C31 119.5(16) no 14_665 11_555 8_665
C38 C30 C35 C32 85.9(8) no 14_665 11_555 .
C38 C30 C35 C32 -82.1(10) no 14_665 11_555 8_665
C38 C30 C35 C33 50.0(10) no 14_665 11_555 .
C38 C30 C35 C33 -29.7(10) no 14_665 11_555 8_665
C38 C30 C35 C34 2.8(10) no 14_665 11_555 11_555
C38 C30 C35 C34 19.8(10) no 14_665 11_555 14_665
C38 C30 C35 C35 88.7(12) no 14_665 11_555 14_665
C38 C30 C35 C36 124.5(11) no 14_665 11_555 11_555
C38 C30 C35 C36 134.3(12) no 14_665 11_555 14_665
C36 C30 C37 C29 63.8(9) no 11_555 11_555 8_665
C36 C30 C37 C31 -29.4(11) no 11_555 11_555 .
C36 C30 C37 C32 37.8(8) no 11_555 11_555 .
C36 C30 C37 C36 0.0(5) no 11_555 11_555 11_555
C36 C30 C37 C36 -1.0(5) no 11_555 11_555 14_665
C36 C30 C37 C38 121.6(11) no 11_555 11_555 11_555
C37 C30 C36 C29 -50.6(7) no 11_555 11_555 8_665
C37 C30 C36 C30 -6.1(6) no 11_555 11_555 8_665
C37 C30 C36 C31 18.5(6) no 11_555 11_555 .
C37 C30 C36 C31 48.9(14) no 11_555 11_555 8_665
C37 C30 C36 C32 -41.9(9) no 11_555 11_555 .
C37 C30 C36 C32 -138.2(10) no 11_555 11_555 8_665
C37 C30 C36 C35 -122.0(8) no 11_555 11_555 11_555
C37 C30 C36 C35 -101.6(10) no 11_555 11_555 14_665
C37 C30 C36 C37 0.0(5) no 11_555 11_555 11_555
C36 C30 C38 C29 84.9(12) no 11_555 14_665 .
C36 C30 C38 C32 83.1(12) no 11_555 14_665 8_665
C36 C30 C38 C38 -26.2(13) no 11_555 14_665 11_555
C36 C30 C38 C39 39.9(17) no 11_555 14_665 14_665
C36 C30 C38 C39 13.1(15) no 11_555 14_665 11_555
C38 C30 C36 C29 1.3(15) no 14_665 11_555 8_665
C38 C30 C36 C30 45.7(13) no 14_665 11_555 8_665
C38 C30 C36 C31 70.3(13) no 14_665 11_555 .
C38 C30 C36 C31 101(2) no 14_665 11_555 8_665
C38 C30 C36 C32 9.9(18) no 14_665 11_555 .
C38 C30 C36 C32 -86.3(12) no 14_665 11_555 8_665
C38 C30 C36 C35 -70.2(13) no 14_665 11_555 11_555
C38 C30 C36 C35 -49.8(16) no 14_665 11_555 14_665
C38 C30 C36 C37 51.8(12) no 14_665 11_555 11_555
C36 C30 C37 C29 64.8(9) no 14_665 11_555 8_665
C36 C30 C37 C31 -28.4(11) no 14_665 11_555 .
C36 C30 C37 C32 38.8(9) no 14_665 11_555 .
C36 C30 C37 C36 1.0(5) no 14_665 11_555 11_555
C36 C30 C37 C36 0.0(5) no 14_665 11_555 14_665
C36 C30 C37 C38 122.6(11) no 14_665 11_555 11_555
C37 C30 C36 C29 -113.9(9) no 11_555 14_665 .
C37 C30 C36 C30 -5.5(5) no 11_555 14_665 8_665
C37 C30 C36 C31 41.0(12) no 11_555 14_665 8_665
C37 C30 C36 C31 15.0(6) no 11_555 14_665 .
C37 C30 C36 C32 -136.7(9) no 11_555 14_665 8_665
C37 C30 C36 C32 -34.7(9) no 11_555 14_665 .
C37 C30 C36 C35 -89.6(12) no 11_555 14_665 14_665
C37 C30 C36 C35 -114.8(9) no 11_555 14_665 11_555
C37 C30 C36 C37 0.0(5) no 11_555 14_665 11_555
C36 C30 C38 C29 78.1(15) no 14_665 14_665 .
C36 C30 C38 C32 76.4(14) no 14_665 14_665 8_665
C36 C30 C38 C38 -32.9(16) no 14_665 14_665 11_555
C36 C30 C38 C39 33(2) no 14_665 14_665 14_665
C36 C30 C38 C39 6.4(18) no 14_665 14_665 11_555
C38 C30 C36 C29 -59.0(11) no 14_665 14_665 .
C38 C30 C36 C30 49.3(15) no 14_665 14_665 8_665
C38 C30 C36 C31 95.9(19) no 14_665 14_665 8_665
C38 C30 C36 C31 69.8(15) no 14_665 14_665 .
C38 C30 C36 C32 -81.9(14) no 14_665 14_665 8_665
C38 C30 C36 C32 20(2) no 14_665 14_665 .
C38 C30 C36 C35 -35(3) no 14_665 14_665 14_665
C38 C30 C36 C35 -60.0(17) no 14_665 14_665 11_555
C38 C30 C36 C37 54.8(14) no 14_665 14_665 11_555
C37 C30 C38 C29 121.4(7) no 11_555 14_665 .
C37 C30 C38 C32 119.6(10) no 11_555 14_665 8_665
C37 C30 C38 C38 10.3(7) no 11_555 14_665 11_555
C37 C30 C38 C39 76.4(10) no 11_555 14_665 14_665
C37 C30 C38 C39 49.7(9) no 11_555 14_665 11_555
C38 C30 C37 C29 -72.8(9) no 14_665 11_555 8_665
C38 C30 C37 C31 -166.0(15) no 14_665 11_555 .
C38 C30 C37 C32 -98.8(9) no 14_665 11_555 .
C38 C30 C37 C36 -136.6(9) no 14_665 11_555 11_555
C38 C30 C37 C36 -137.5(9) no 14_665 11_555 14_665
C38 C30 C37 C38 -14.9(10) no 14_665 11_555 11_555
C29 C31 C31 C29 -0(3) no 8_665 8_665 .
C29 C31 C31 C30 -31(5) no 8_665 8_665 .
C29 C31 C31 C32 20(3) no 8_665 8_665 8_665
C29 C31 C31 C32 20.4(8) no 8_665 8_665 .
C29 C31 C31 C35 34.3(11) no 8_665 8_665 14_665
C29 C31 C31 C35 34.3(15) no 8_665 8_665 11_555
C29 C31 C31 C36 65.9(15) no 8_665 8_665 14_665
C29 C31 C31 C36 65.9(13) no 8_665 8_665 11_555
C29 C31 C31 C37 -72(3) no 8_665 8_665 14_665
C29 C31 C31 C37 -72.0(18) no 8_665 8_665 11_555
C29 C31 C31 C38 -46.8(18) no 8_665 8_665 14_665
C29 C31 C32 C28 -1.4(7) no 8_665 8_665 .
C29 C31 C32 C29 -43.9(15) no 8_665 8_665 .
C29 C31 C32 C30 -134.9(11) no 8_665 8_665 .
C29 C31 C32 C33 5.1(9) no 8_665 8_665 8_665
C29 C31 C32 C34 -4.5(7) no 8_665 8_665 11_555
C29 C31 C32 C35 33.3(5) no 8_665 8_665 14_665
C29 C31 C32 C35 39.0(7) no 8_665 8_665 11_555
C29 C31 C32 C36 89.9(10) no 8_665 8_665 14_665
C29 C31 C32 C36 77.1(9) no 8_665 8_665 11_555
C29 C31 C32 C37 -123.2(9) no 8_665 8_665 14_665
C29 C31 C32 C38 -77.2(6) no 8_665 8_665 14_665
C29 C31 C35 C28 -53.9(8) no 8_665 11_555 .
C29 C31 C35 C28 -16.8(6) no 8_665 11_555 8_665
C29 C31 C35 C29 -109.5(7) no 8_665 11_555 .
C29 C31 C35 C30 -132.6(8) no 8_665 11_555 .
C29 C31 C35 C31 -148.1(11) no 8_665 11_555 8_665
C29 C31 C35 C32 20.2(5) no 8_665 11_555 .
C29 C31 C35 C32 -135.5(8) no 8_665 11_555 8_665
C29 C31 C35 C33 -1.5(6) no 8_665 11_555 .
C29 C31 C35 C33 -76.4(10) no 8_665 11_555 8_665
C29 C31 C35 C34 -44.3(7) no 8_665 11_555 11_555
C29 C31 C35 C34 -28.6(6) no 8_665 11_555 14_665
C29 C31 C35 C35 31.9(8) no 8_665 11_555 14_665
C29 C31 C35 C36 152.2(14) no 8_665 11_555 14_665
C29 C31 C35 C28 -42.8(8) no 8_665 14_665 8_665
C29 C31 C35 C28 -86.1(9) no 8_665 14_665 .
C29 C31 C35 C29 -0.0(6) no 8_665 14_665 8_665
C29 C31 C35 C30 12.7(10) no 8_665 14_665 8_665
C29 C31 C35 C31 -138.3(12) no 8_665 14_665 8_665
C29 C31 C35 C32 -129.6(8) no 8_665 14_665 8_665
C29 C31 C35 C32 25.9(6) no 8_665 14_665 .
C29 C31 C35 C33 -104.1(9) no 8_665 14_665 8_665
C29 C31 C35 C33 -20.5(8) no 8_665 14_665 .
C29 C31 C35 C34 -55.6(8) no 8_665 14_665 14_665
C29 C31 C35 C34 -73.7(8) no 8_665 14_665 11_555
C29 C31 C35 C35 -138.3(11) no 8_665 14_665 11_555
C29 C31 C35 C36 -175.5(11) no 8_665 14_665 14_665
C29 C31 C35 C36 164.3(14) no 8_665 14_665 11_555
C29 C31 C36 C29 0.0(4) no 8_665 11_555 8_665
C29 C31 C36 C30 -113.1(6) no 8_665 11_555 .
C29 C31 C36 C30 17.9(12) no 8_665 11_555 8_665
C29 C31 C36 C31 -128.8(9) no 8_665 11_555 8_665
C29 C31 C36 C32 16.4(4) no 8_665 11_555 .
C29 C31 C36 C32 -99.3(8) no 8_665 11_555 8_665
C29 C31 C36 C35 -52(2) no 8_665 11_555 11_555
C29 C31 C36 C35 -11.3(15) no 8_665 11_555 14_665
C29 C31 C36 C37 -112.5(7) no 8_665 11_555 14_665
C29 C31 C36 C29 -76.4(9) no 8_665 14_665 .
C29 C31 C36 C30 12.6(13) no 8_665 14_665 8_665
C29 C31 C36 C30 -112.0(7) no 8_665 14_665 .
C29 C31 C36 C31 -129.7(10) no 8_665 14_665 8_665
C29 C31 C36 C32 -91.0(11) no 8_665 14_665 8_665
C29 C31 C36 C32 17.3(4) no 8_665 14_665 .
C29 C31 C36 C35 3.2(10) no 8_665 14_665 14_665
C29 C31 C36 C35 -24.8(18) no 8_665 14_665 11_555
C29 C31 C36 C37 -112.8(7) no 8_665 14_665 14_665
C29 C31 C37 C29 -0.0(5) no 8_665 11_555 8_665
C29 C31 C37 C30 96.5(15) no 8_665 11_555 .
C29 C31 C37 C31 108(3) no 8_665 11_555 8_665
C29 C31 C37 C32 -16.9(7) no 8_665 11_555 .
C29 C31 C37 C36 0(4) no 8_665 11_555 11_555
C29 C31 C37 C37 107.7(12) no 8_665 11_555 14_665
C29 C31 C37 C38 54(2) no 8_665 11_555 11_555
C29 C31 C37 C29 40.8(14) no 8_665 14_665 .
C29 C31 C37 C31 120.0(18) no 8_665 14_665 8_665
C29 C31 C37 C32 64.7(12) no 8_665 14_665 8_665
C29 C31 C37 C36 85.1(10) no 8_665 14_665 14_665
C29 C31 C37 C36 80.4(10) no 8_665 14_665 11_555
C29 C31 C37 C37 -60.0(10) no 8_665 14_665 11_555
C29 C31 C37 C38 -20.4(17) no 8_665 14_665 14_665
C29 C31 C38 C29 0.0(5) no 8_665 11_555 8_665
C29 C31 C38 C32 -8.3(6) no 8_665 11_555 .
C29 C31 C38 C38 118.4(8) no 8_665 11_555 14_665
C29 C31 C38 C39 58.8(9) no 8_665 11_555 11_555
C29 C31 C38 C39 81.8(7) no 8_665 11_555 14_665
C30 C31 C32 C28 6.3(16) no . . 8_665
C30 C31 C32 C29 57(3) no . . 8_665
C30 C31 C32 C30 123.5(18) no . . 8_665
C30 C31 C32 C33 -0.0(18) no . . .
C30 C31 C32 C34 8.6(14) no . . 14_665
C30 C31 C32 C35 -27.8(11) no . . 11_555
C30 C31 C32 C35 -34.6(14) no . . 14_665
C30 C31 C32 C36 -59.0(12) no . . 11_555
C30 C31 C32 C36 -49.8(10) no . . 14_665
C30 C31 C32 C37 109.1(15) no . . 11_555
C30 C31 C32 C38 76.4(12) no . . 11_555
C30 C31 C32 C28 133.6(16) no . 8_665 .
C30 C31 C32 C29 91(2) no . 8_665 .
C30 C31 C32 C30 -0.0(12) no . 8_665 .
C30 C31 C32 C33 140.0(17) no . 8_665 8_665
C30 C31 C32 C34 130.5(16) no . 8_665 11_555
C30 C31 C32 C35 168.2(16) no . 8_665 14_665
C30 C31 C32 C35 173.9(17) no . 8_665 11_555
C30 C31 C32 C36 -135.2(19) no . 8_665 14_665
C30 C31 C32 C36 -148.0(19) no . 8_665 11_555
C30 C31 C32 C37 11.8(12) no . 8_665 14_665
C30 C31 C32 C38 57.8(14) no . 8_665 14_665
C30 C31 C35 C28 78.6(10) no . 11_555 .
C30 C31 C35 C28 115.8(9) no . 11_555 8_665
C30 C31 C35 C29 23.1(7) no . 11_555 .
C30 C31 C35 C30 0.0(6) no . 11_555 .
C30 C31 C35 C31 -15.6(8) no . 11_555 8_665
C30 C31 C35 C32 152.8(10) no . 11_555 .
C30 C31 C35 C32 -3.0(7) no . 11_555 8_665
C30 C31 C35 C33 131.1(9) no . 11_555 .
C30 C31 C35 C33 56.2(11) no . 11_555 8_665
C30 C31 C35 C34 88.2(9) no . 11_555 11_555
C30 C31 C35 C34 104.0(9) no . 11_555 14_665
C30 C31 C35 C35 164.4(12) no . 11_555 14_665
C30 C31 C35 C36 -75.2(12) no . 11_555 14_665
C30 C31 C35 C28 81.7(10) no . 14_665 8_665
C30 C31 C35 C28 38.4(10) no . 14_665 .
C30 C31 C35 C29 124.5(8) no . 14_665 8_665
C30 C31 C35 C30 137.2(13) no . 14_665 8_665
C30 C31 C35 C31 -13.8(7) no . 14_665 8_665
C30 C31 C35 C32 -5.1(6) no . 14_665 8_665
C30 C31 C35 C32 150.4(10) no . 14_665 .
C30 C31 C35 C33 20.4(9) no . 14_665 8_665
C30 C31 C35 C33 104.0(10) no . 14_665 .
C30 C31 C35 C34 68.9(10) no . 14_665 14_665
C30 C31 C35 C34 50.8(9) no . 14_665 11_555
C30 C31 C35 C35 -13.8(10) no . 14_665 11_555
C30 C31 C35 C36 -51.0(8) no . 14_665 14_665
C30 C31 C35 C36 -71.2(12) no . 14_665 11_555
C30 C31 C36 C29 113.1(7) no . 11_555 8_665
C30 C31 C36 C30 0.0(5) no . 11_555 .
C30 C31 C36 C30 131.1(15) no . 11_555 8_665
C30 C31 C36 C31 -15.7(6) no . 11_555 8_665
C30 C31 C36 C32 129.5(7) no . 11_555 .
C30 C31 C36 C32 13.8(8) no . 11_555 8_665
C30 C31 C36 C35 61(2) no . 11_555 11_555
C30 C31 C36 C35 101.9(16) no . 11_555 14_665
C30 C31 C36 C37 0.7(6) no . 11_555 14_665
C30 C31 C36 C29 35.6(8) no . 14_665 .
C30 C31 C36 C30 124.6(17) no . 14_665 8_665
C30 C31 C36 C30 0.0(6) no . 14_665 .
C30 C31 C36 C31 -17.7(7) no . 14_665 8_665
C30 C31 C36 C32 21.0(9) no . 14_665 8_665
C30 C31 C36 C32 129.3(8) no . 14_665 .
C30 C31 C36 C35 115.2(10) no . 14_665 14_665
C30 C31 C36 C35 87.2(17) no . 14_665 11_555
C30 C31 C36 C37 -0.8(6) no . 14_665 14_665
C30 C31 C37 C29 -96.5(16) no . 11_555 8_665
C30 C31 C37 C30 0.0(6) no . 11_555 .
C30 C31 C37 C31 11.2(11) no . 11_555 8_665
C30 C31 C37 C32 -113.4(14) no . 11_555 .
C30 C31 C37 C36 -96(3) no . 11_555 11_555
C30 C31 C37 C37 11.2(7) no . 11_555 14_665
C30 C31 C37 C38 -43(4) no . 11_555 11_555
C30 C31 C38 C29 -114.2(9) no . 11_555 8_665
C30 C31 C38 C32 -122.5(10) no . 11_555 .
C30 C31 C38 C38 4.2(7) no . 11_555 14_665
C30 C31 C38 C39 -55.4(11) no . 11_555 11_555
C30 C31 C38 C39 -32.4(9) no . 11_555 14_665
C30 C31 C31 C29 31(5) no 8_665 8_665 .
C30 C31 C31 C30 0(8) no 8_665 8_665 .
C30 C31 C31 C32 51(6) no 8_665 8_665 8_665
C30 C31 C31 C32 51(4) no 8_665 8_665 .
C30 C31 C31 C35 65(4) no 8_665 8_665 14_665
C30 C31 C31 C35 65(5) no 8_665 8_665 11_555
C30 C31 C31 C36 96(5) no 8_665 8_665 14_665
C30 C31 C31 C36 96(5) no 8_665 8_665 11_555
C30 C31 C31 C37 -41(6) no 8_665 8_665 14_665
C30 C31 C31 C37 -41(4) no 8_665 8_665 11_555
C30 C31 C31 C38 -16(5) no 8_665 8_665 14_665
C30 C31 C32 C28 -117(3) no 8_665 . 8_665
C30 C31 C32 C29 -66(3) no 8_665 . 8_665
C30 C31 C32 C30 0.0(18) no 8_665 . 8_665
C30 C31 C32 C33 -124(3) no 8_665 . .
C30 C31 C32 C34 -115(3) no 8_665 . 14_665
C30 C31 C32 C35 -151(3) no 8_665 . 11_555
C30 C31 C32 C35 -158(3) no 8_665 . 14_665
C30 C31 C32 C36 178(3) no 8_665 . 11_555
C30 C31 C32 C36 -173(3) no 8_665 . 14_665
C30 C31 C32 C37 -14.4(18) no 8_665 . 11_555
C30 C31 C32 C38 -47(2) no 8_665 . 11_555
C30 C31 C32 C28 10(2) no 8_665 8_665 .
C30 C31 C32 C29 -32(3) no 8_665 8_665 .
C30 C31 C32 C30 -123(3) no 8_665 8_665 .
C30 C31 C32 C33 17(3) no 8_665 8_665 8_665
C30 C31 C32 C34 7(2) no 8_665 8_665 11_555
C30 C31 C32 C35 45.0(19) no 8_665 8_665 14_665
C30 C31 C32 C35 51(2) no 8_665 8_665 11_555
C30 C31 C32 C36 102(3) no 8_665 8_665 14_665
C30 C31 C32 C36 89(2) no 8_665 8_665 11_555
C30 C31 C32 C37 -111(2) no 8_665 8_665 14_665
C30 C31 C32 C38 -65(2) no 8_665 8_665 14_665
C30 C31 C35 C28 -57.4(17) no 8_665 11_555 .
C30 C31 C35 C28 -20.2(16) no 8_665 11_555 8_665
C30 C31 C35 C29 -112.9(16) no 8_665 11_555 .
C30 C31 C35 C30 -136.0(17) no 8_665 11_555 .
C30 C31 C35 C31 -152(2) no 8_665 11_555 8_665
C30 C31 C35 C32 16.8(13) no 8_665 11_555 .
C30 C31 C35 C32 -139.0(16) no 8_665 11_555 8_665
C30 C31 C35 C33 -5.0(16) no 8_665 11_555 .
C30 C31 C35 C33 -79.8(18) no 8_665 11_555 8_665
C30 C31 C35 C34 -47.8(17) no 8_665 11_555 11_555
C30 C31 C35 C34 -32.1(16) no 8_665 11_555 14_665
C30 C31 C35 C35 28.4(16) no 8_665 11_555 14_665
C30 C31 C35 C36 149(3) no 8_665 11_555 14_665
C30 C31 C35 C28 -55.5(16) no 8_665 14_665 8_665
C30 C31 C35 C28 -98.8(15) no 8_665 14_665 .
C30 C31 C35 C29 -12.7(14) no 8_665 14_665 8_665
C30 C31 C35 C30 0.0(11) no 8_665 14_665 8_665
C30 C31 C35 C31 -151(2) no 8_665 14_665 8_665
C30 C31 C35 C32 -142.3(15) no 8_665 14_665 8_665
C30 C31 C35 C32 13.2(13) no 8_665 14_665 .
C30 C31 C35 C33 -116.7(15) no 8_665 14_665 8_665
C30 C31 C35 C33 -33.2(16) no 8_665 14_665 .
C30 C31 C35 C34 -68.3(16) no 8_665 14_665 14_665
C30 C31 C35 C34 -86.4(15) no 8_665 14_665 11_555
C30 C31 C35 C35 -150.9(17) no 8_665 14_665 11_555
C30 C31 C35 C36 171.8(19) no 8_665 14_665 14_665
C30 C31 C35 C36 152(3) no 8_665 14_665 11_555
C30 C31 C36 C29 -17.9(16) no 8_665 11_555 8_665
C30 C31 C36 C30 -131.1(18) no 8_665 11_555 .
C30 C31 C36 C30 0.0(11) no 8_665 11_555 8_665
C30 C31 C36 C31 -147(2) no 8_665 11_555 8_665
C30 C31 C36 C32 -1.5(16) no 8_665 11_555 .
C30 C31 C36 C32 -117.3(17) no 8_665 11_555 8_665
C30 C31 C36 C35 -70(3) no 8_665 11_555 11_555
C30 C31 C36 C35 -29(3) no 8_665 11_555 14_665
C30 C31 C36 C37 -130.4(19) no 8_665 11_555 14_665
C30 C31 C36 C29 -89(3) no 8_665 14_665 .
C30 C31 C36 C30 -0.0(13) no 8_665 14_665 8_665
C30 C31 C36 C30 -125(2) no 8_665 14_665 .
C30 C31 C36 C31 -142(3) no 8_665 14_665 8_665
C30 C31 C36 C32 -104(3) no 8_665 14_665 8_665
C30 C31 C36 C32 4.7(18) no 8_665 14_665 .
C30 C31 C36 C35 -9(3) no 8_665 14_665 14_665
C30 C31 C36 C35 -37(3) no 8_665 14_665 11_555
C30 C31 C36 C37 -125(2) no 8_665 14_665 14_665
C30 C31 C37 C29 33(2) no 8_665 11_555 8_665
C30 C31 C37 C30 129(3) no 8_665 11_555 .
C30 C31 C37 C31 140(3) no 8_665 11_555 8_665
C30 C31 C37 C32 16(2) no 8_665 11_555 .
C30 C31 C37 C36 33(4) no 8_665 11_555 11_555
C30 C31 C37 C37 140(3) no 8_665 11_555 14_665
C30 C31 C37 C38 87(4) no 8_665 11_555 11_555
C30 C31 C37 C29 75(3) no 8_665 14_665 .
C30 C31 C37 C31 154(3) no 8_665 14_665 8_665
C30 C31 C37 C32 99(3) no 8_665 14_665 8_665
C30 C31 C37 C36 119(3) no 8_665 14_665 14_665
C30 C31 C37 C36 115(3) no 8_665 14_665 11_555
C30 C31 C37 C37 -25.8(15) no 8_665 14_665 11_555
C30 C31 C37 C38 14(3) no 8_665 14_665 14_665
C30 C31 C38 C29 49.0(18) no 8_665 11_555 8_665
C30 C31 C38 C32 40.7(17) no 8_665 11_555 .
C30 C31 C38 C38 167(2) no 8_665 11_555 14_665
C30 C31 C38 C39 108(2) no 8_665 11_555 11_555
C30 C31 C38 C39 130.8(19) no 8_665 11_555 14_665
C31 C31 C32 C28 20(3) no 8_665 . 8_665
C31 C31 C32 C29 71(3) no 8_665 . 8_665
C31 C31 C32 C30 137(3) no 8_665 . 8_665
C31 C31 C32 C33 14(3) no 8_665 . .
C31 C31 C32 C34 22(3) no 8_665 . 14_665
C31 C31 C32 C35 -14(2) no 8_665 . 11_555
C31 C31 C32 C35 -21(3) no 8_665 . 14_665
C31 C31 C32 C36 -45.4(19) no 8_665 . 11_555
C31 C31 C32 C36 -36.2(18) no 8_665 . 14_665
C31 C31 C32 C37 123(3) no 8_665 . 11_555
C31 C31 C32 C38 90(2) no 8_665 . 11_555
C32 C31 C31 C29 -20(3) no . 8_665 .
C32 C31 C31 C30 -51(5) no . 8_665 .
C32 C31 C31 C32 0(4) no . 8_665 8_665
C32 C31 C31 C32 0.0(7) no . 8_665 .
C32 C31 C31 C35 13.8(15) no . 8_665 14_665
C32 C31 C31 C35 13.8(19) no . 8_665 11_555
C32 C31 C31 C36 45.5(19) no . 8_665 14_665
C32 C31 C31 C36 45.5(16) no . 8_665 11_555
C32 C31 C31 C37 -92(3) no . 8_665 14_665
C32 C31 C31 C37 -92(3) no . 8_665 11_555
C32 C31 C31 C38 -67(3) no . 8_665 14_665
C31 C31 C32 C28 162(3) no 8_665 8_665 .
C31 C31 C32 C29 119(3) no 8_665 8_665 .
C31 C31 C32 C30 28.0(19) no 8_665 8_665 .
C31 C31 C32 C33 168(3) no 8_665 8_665 8_665
C31 C31 C32 C34 158(3) no 8_665 8_665 11_555
C31 C31 C32 C35 -164(3) no 8_665 8_665 14_665
C31 C31 C32 C35 -158(3) no 8_665 8_665 11_555
C31 C31 C32 C36 -107(3) no 8_665 8_665 14_665
C31 C31 C32 C36 -120(3) no 8_665 8_665 11_555
C31 C31 C32 C37 40(2) no 8_665 8_665 14_665
C31 C31 C32 C38 86(2) no 8_665 8_665 14_665
C32 C31 C31 C29 -20.4(9) no 8_665 8_665 .
C32 C31 C31 C30 -51(3) no 8_665 8_665 .
C32 C31 C31 C32 -0.0(7) no 8_665 8_665 8_665
C32 C31 C31 C32 -0(4) no 8_665 8_665 .
C32 C31 C31 C35 13.8(19) no 8_665 8_665 14_665
C32 C31 C31 C35 13.8(15) no 8_665 8_665 11_555
C32 C31 C31 C36 45.5(16) no 8_665 8_665 14_665
C32 C31 C31 C36 45.5(19) no 8_665 8_665 11_555
C32 C31 C31 C37 -92(3) no 8_665 8_665 14_665
C32 C31 C31 C37 -92(3) no 8_665 8_665 11_555
C32 C31 C31 C38 -67.2(15) no 8_665 8_665 14_665
C31 C31 C35 C28 94.2(15) no 8_665 11_555 .
C31 C31 C35 C28 131.4(14) no 8_665 11_555 8_665
C31 C31 C35 C29 38.7(13) no 8_665 11_555 .
C31 C31 C35 C30 15.6(11) no 8_665 11_555 .
C31 C31 C35 C31 -0.0(10) no 8_665 11_555 8_665
C31 C31 C35 C32 168.3(15) no 8_665 11_555 .
C31 C31 C35 C32 12.6(12) no 8_665 11_555 8_665
C31 C31 C35 C33 146.6(14) no 8_665 11_555 .
C31 C31 C35 C33 71.8(16) no 8_665 11_555 8_665
C31 C31 C35 C34 103.8(14) no 8_665 11_555 11_555
C31 C31 C35 C34 119.5(14) no 8_665 11_555 14_665
C31 C31 C35 C36 -59.7(14) no 8_665 11_555 14_665
C35 C31 C31 C29 -34.3(10) no 11_555 8_665 .
C35 C31 C31 C30 -65(4) no 11_555 8_665 .
C35 C31 C31 C32 -13.8(14) no 11_555 8_665 8_665
C35 C31 C31 C32 -13.8(19) no 11_555 8_665 .
C35 C31 C31 C35 0.0(6) no 11_555 8_665 14_665
C35 C31 C31 C35 -0.0(4) no 11_555 8_665 11_555
C35 C31 C31 C36 31.7(6) no 11_555 8_665 14_665
C35 C31 C31 C36 31.7(7) no 11_555 8_665 11_555
C35 C31 C31 C37 -106(2) no 11_555 8_665 14_665
C35 C31 C31 C37 -106(2) no 11_555 8_665 11_555
C35 C31 C31 C38 -81.1(8) no 11_555 8_665 14_665
C31 C31 C35 C28 95.5(14) no 8_665 14_665 8_665
C31 C31 C35 C28 52.2(14) no 8_665 14_665 .
C31 C31 C35 C29 138.3(13) no 8_665 14_665 8_665
C31 C31 C35 C30 150.9(19) no 8_665 14_665 8_665
C31 C31 C35 C31 0.0(9) no 8_665 14_665 8_665
C31 C31 C35 C32 8.7(12) no 8_665 14_665 8_665
C31 C31 C35 C32 164.1(15) no 8_665 14_665 .
C31 C31 C35 C33 34.2(14) no 8_665 14_665 8_665
C31 C31 C35 C33 117.8(14) no 8_665 14_665 .
C31 C31 C35 C34 82.6(14) no 8_665 14_665 14_665
C31 C31 C35 C34 64.6(14) no 8_665 14_665 11_555
C31 C31 C35 C35 0.0(15) no 8_665 14_665 11_555
C31 C31 C35 C36 -37.2(11) no 8_665 14_665 14_665
C31 C31 C35 C36 -57.4(14) no 8_665 14_665 11_555
C35 C31 C31 C29 -34.3(15) no 14_665 8_665 .
C35 C31 C31 C30 -65(4) no 14_665 8_665 .
C35 C31 C31 C32 -13.8(19) no 14_665 8_665 8_665
C35 C31 C31 C32 -13.8(14) no 14_665 8_665 .
C35 C31 C31 C35 0.0(4) no 14_665 8_665 14_665
C35 C31 C31 C35 0.0(6) no 14_665 8_665 11_555
C35 C31 C31 C36 31.7(7) no 14_665 8_665 14_665
C35 C31 C31 C36 31.7(6) no 14_665 8_665 11_555
C35 C31 C31 C37 -106(2) no 14_665 8_665 14_665
C35 C31 C31 C37 -106(2) no 14_665 8_665 11_555
C35 C31 C31 C38 -81.1(9) no 14_665 8_665 14_665
C31 C31 C36 C29 128.8(12) no 8_665 11_555 8_665
C31 C31 C36 C30 15.7(9) no 8_665 11_555 .
C31 C31 C36 C30 146.8(19) no 8_665 11_555 8_665
C31 C31 C36 C31 0.0(9) no 8_665 11_555 8_665
C31 C31 C36 C32 145.2(12) no 8_665 11_555 .
C31 C31 C36 C32 29.5(12) no 8_665 11_555 8_665
C31 C31 C36 C35 76(3) no 8_665 11_555 11_555
C31 C31 C36 C35 117.6(18) no 8_665 11_555 14_665
C31 C31 C36 C37 16.4(9) no 8_665 11_555 14_665
C36 C31 C31 C29 -65.9(15) no 11_555 8_665 .
C36 C31 C31 C30 -96(4) no 11_555 8_665 .
C36 C31 C31 C32 -45.5(19) no 11_555 8_665 8_665
C36 C31 C31 C32 -45.5(16) no 11_555 8_665 .
C36 C31 C31 C35 -31.7(8) no 11_555 8_665 14_665
C36 C31 C31 C35 -31.7(9) no 11_555 8_665 11_555
C36 C31 C31 C36 0.0(8) no 11_555 8_665 14_665
C36 C31 C31 C36 0.0(7) no 11_555 8_665 11_555
C36 C31 C31 C37 -138(2) no 11_555 8_665 14_665
C36 C31 C31 C37 -138(3) no 11_555 8_665 11_555
C36 C31 C31 C38 -112.7(12) no 11_555 8_665 14_665
C31 C31 C36 C29 53.3(13) no 8_665 14_665 .
C31 C31 C36 C30 142(3) no 8_665 14_665 8_665
C31 C31 C36 C30 17.7(11) no 8_665 14_665 .
C31 C31 C36 C31 -0.0(10) no 8_665 14_665 8_665
C31 C31 C36 C32 38.7(14) no 8_665 14_665 8_665
C31 C31 C36 C32 147.0(14) no 8_665 14_665 .
C31 C31 C36 C35 132.9(14) no 8_665 14_665 14_665
C31 C31 C36 C35 105(2) no 8_665 14_665 11_555
C31 C31 C36 C37 16.9(10) no 8_665 14_665 14_665
C36 C31 C31 C29 -65.9(14) no 14_665 8_665 .
C36 C31 C31 C30 -96(4) no 14_665 8_665 .
C36 C31 C31 C32 -45.5(16) no 14_665 8_665 8_665
C36 C31 C31 C32 -45.5(19) no 14_665 8_665 .
C36 C31 C31 C35 -31.7(9) no 14_665 8_665 14_665
C36 C31 C31 C35 -31.7(8) no 14_665 8_665 11_555
C36 C31 C31 C36 0.0(7) no 14_665 8_665 14_665
C36 C31 C31 C36 -0.0(8) no 14_665 8_665 11_555
C36 C31 C31 C37 -138(3) no 14_665 8_665 14_665
C36 C31 C31 C37 -138(2) no 14_665 8_665 11_555
C36 C31 C31 C38 -112.7(12) no 14_665 8_665 14_665
C31 C31 C37 C29 -108(3) no 8_665 11_555 8_665
C31 C31 C37 C30 -11.2(14) no 8_665 11_555 .
C31 C31 C37 C31 -0.0(11) no 8_665 11_555 8_665
C31 C31 C37 C32 -125(3) no 8_665 11_555 .
C31 C31 C37 C36 -107(4) no 8_665 11_555 11_555
C31 C31 C37 C37 -0.0(16) no 8_665 11_555 14_665
C31 C31 C37 C38 -54(4) no 8_665 11_555 11_555
C37 C31 C31 C29 72(3) no 11_555 8_665 .
C37 C31 C31 C30 41(6) no 11_555 8_665 .
C37 C31 C31 C32 92(3) no 11_555 8_665 8_665
C37 C31 C31 C32 92(3) no 11_555 8_665 .
C37 C31 C31 C35 106(3) no 11_555 8_665 14_665
C37 C31 C31 C35 106(3) no 11_555 8_665 11_555
C37 C31 C31 C36 138(3) no 11_555 8_665 14_665
C37 C31 C31 C36 138(3) no 11_555 8_665 11_555
C37 C31 C31 C37 0(4) no 11_555 8_665 14_665
C37 C31 C31 C37 0.0(13) no 11_555 8_665 11_555
C37 C31 C31 C38 25(3) no 11_555 8_665 14_665
C31 C31 C37 C29 -79(3) no 8_665 14_665 .
C31 C31 C37 C31 0(2) no 8_665 14_665 8_665
C31 C31 C37 C32 -55(3) no 8_665 14_665 8_665
C31 C31 C37 C36 -35(3) no 8_665 14_665 14_665
C31 C31 C37 C36 -40(3) no 8_665 14_665 11_555
C31 C31 C37 C38 -140(3) no 8_665 14_665 14_665
C37 C31 C31 C29 72(3) no 14_665 8_665 .
C37 C31 C31 C30 41(3) no 14_665 8_665 .
C37 C31 C31 C32 92(3) no 14_665 8_665 8_665
C37 C31 C31 C32 92(3) no 14_665 8_665 .
C37 C31 C31 C35 106(3) no 14_665 8_665 14_665
C37 C31 C31 C35 106(3) no 14_665 8_665 11_555
C37 C31 C31 C36 138(3) no 14_665 8_665 14_665
C37 C31 C31 C36 138(3) no 14_665 8_665 11_555
C37 C31 C31 C37 0.0(13) no 14_665 8_665 14_665
C37 C31 C31 C37 -0(4) no 14_665 8_665 11_555
C37 C31 C31 C38 25.2(19) no 14_665 8_665 14_665
C31 C31 C38 C29 -118.4(16) no 8_665 11_555 8_665
C31 C31 C38 C32 -126.7(17) no 8_665 11_555 .
C31 C31 C38 C38 -0.0(14) no 8_665 11_555 14_665
C31 C31 C38 C39 -59.6(17) no 8_665 11_555 11_555
C31 C31 C38 C39 -36.6(16) no 8_665 11_555 14_665
C38 C31 C31 C29 46.8(18) no 11_555 8_665 .
C38 C31 C31 C30 16(5) no 11_555 8_665 .
C38 C31 C31 C32 67(2) no 11_555 8_665 8_665
C38 C31 C31 C32 67.2(14) no 11_555 8_665 .
C38 C31 C31 C35 81.1(8) no 11_555 8_665 14_665
C38 C31 C31 C35 81.1(10) no 11_555 8_665 11_555
C38 C31 C31 C36 112.7(10) no 11_555 8_665 14_665
C38 C31 C31 C36 112.7(11) no 11_555 8_665 11_555
C38 C31 C31 C37 -25(3) no 11_555 8_665 14_665
C38 C31 C31 C37 -25.2(14) no 11_555 8_665 11_555
C38 C31 C31 C38 0.0(14) no 11_555 8_665 14_665
C32 C31 C32 C28 -18.5(9) no . 8_665 .
C32 C31 C32 C29 -61.0(16) no . 8_665 .
C32 C31 C32 C30 -152.0(12) no . 8_665 .
C32 C31 C32 C33 -12.1(10) no . 8_665 8_665
C32 C31 C32 C34 -21.6(8) no . 8_665 11_555
C32 C31 C32 C35 16.2(7) no . 8_665 14_665
C32 C31 C32 C35 21.9(9) no . 8_665 11_555
C32 C31 C32 C36 72.8(11) no . 8_665 14_665
C32 C31 C32 C36 59.9(9) no . 8_665 11_555
C32 C31 C32 C37 -140.3(11) no . 8_665 14_665
C32 C31 C32 C38 -94.3(8) no . 8_665 14_665
C32 C31 C32 C28 19.8(10) no 8_665 . 8_665
C32 C31 C32 C29 71.0(18) no 8_665 . 8_665
C32 C31 C32 C30 137.1(14) no 8_665 . 8_665
C32 C31 C32 C33 13.6(12) no 8_665 . .
C32 C31 C32 C34 22.2(9) no 8_665 . 14_665
C32 C31 C32 C35 -14.2(6) no 8_665 . 11_555
C32 C31 C32 C35 -21.0(8) no 8_665 . 14_665
C32 C31 C32 C36 -45.4(7) no 8_665 . 11_555
C32 C31 C32 C36 -36.2(6) no 8_665 . 14_665
C32 C31 C32 C37 122.7(11) no 8_665 . 11_555
C32 C31 C32 C38 89.9(6) no 8_665 . 11_555
C32 C31 C35 C28 -74.1(10) no . 11_555 .
C32 C31 C35 C28 -37.0(8) no . 11_555 8_665
C32 C31 C35 C29 -129.7(8) no . 11_555 .
C32 C31 C35 C30 -152.8(10) no . 11_555 .
C32 C31 C35 C31 -168.3(13) no . 11_555 8_665
C32 C31 C35 C32 0.0(6) no . 11_555 .
C32 C31 C35 C32 -155.7(9) no . 11_555 8_665
C32 C31 C35 C33 -21.7(7) no . 11_555 .
C32 C31 C35 C33 -96.5(11) no . 11_555 8_665
C32 C31 C35 C34 -64.5(9) no . 11_555 11_555
C32 C31 C35 C34 -48.8(8) no . 11_555 14_665
C32 C31 C35 C35 11.7(8) no . 11_555 14_665
C32 C31 C35 C36 132.0(15) no . 11_555 14_665
C35 C31 C32 C28 34.1(7) no 11_555 . 8_665
C35 C31 C32 C29 85.2(17) no 11_555 . 8_665
C35 C31 C32 C30 151.3(14) no 11_555 . 8_665
C35 C31 C32 C33 27.8(9) no 11_555 . .
C35 C31 C32 C34 36.4(6) no 11_555 . 14_665
C35 C31 C32 C35 0.0(4) no 11_555 . 11_555
C35 C31 C32 C35 -6.8(5) no 11_555 . 14_665
C35 C31 C32 C36 -31.2(7) no 11_555 . 11_555
C35 C31 C32 C36 -22.0(7) no 11_555 . 14_665
C35 C31 C32 C37 136.9(10) no 11_555 . 11_555
C35 C31 C32 C38 104.2(6) no 11_555 . 11_555
C32 C31 C35 C28 -68.7(11) no . 14_665 8_665
C32 C31 C35 C28 -112.0(11) no . 14_665 .
C32 C31 C35 C29 -25.9(8) no . 14_665 8_665
C32 C31 C35 C30 -13.2(10) no . 14_665 8_665
C32 C31 C35 C31 -164.1(14) no . 14_665 8_665
C32 C31 C35 C32 -155.5(10) no . 14_665 8_665
C32 C31 C35 C32 -0.0(7) no . 14_665 .
C32 C31 C35 C33 -129.9(11) no . 14_665 8_665
C32 C31 C35 C33 -46.4(10) no . 14_665 .
C32 C31 C35 C34 -81.5(11) no . 14_665 14_665
C32 C31 C35 C34 -99.6(11) no . 14_665 11_555
C32 C31 C35 C35 -164.1(14) no . 14_665 11_555
C32 C31 C35 C36 158.6(14) no . 14_665 14_665
C32 C31 C35 C36 138.4(16) no . 14_665 11_555
C35 C31 C32 C28 40.9(7) no 14_665 . 8_665
C35 C31 C32 C29 92.0(18) no 14_665 . 8_665
C35 C31 C32 C30 158.1(15) no 14_665 . 8_665
C35 C31 C32 C33 34.6(8) no 14_665 . .
C35 C31 C32 C34 43.2(6) no 14_665 . 14_665
C35 C31 C32 C35 6.8(6) no 14_665 . 11_555
C35 C31 C32 C35 -0.0(5) no 14_665 . 14_665
C35 C31 C32 C36 -24.4(10) no 14_665 . 11_555
C35 C31 C32 C36 -15.2(10) no 14_665 . 14_665
C35 C31 C32 C37 143.7(12) no 14_665 . 11_555
C35 C31 C32 C38 111.0(9) no 14_665 . 11_555
C32 C31 C36 C29 -16.4(5) no . 11_555 8_665
C32 C31 C36 C30 -129.5(8) no . 11_555 .
C32 C31 C36 C30 1.5(13) no . 11_555 8_665
C32 C31 C36 C31 -145.2(10) no . 11_555 8_665
C32 C31 C36 C32 -0.0(5) no . 11_555 .
C32 C31 C36 C32 -115.7(9) no . 11_555 8_665
C32 C31 C36 C35 -69(2) no . 11_555 11_555
C32 C31 C36 C35 -27.7(15) no . 11_555 14_665
C32 C31 C36 C37 -128.9(9) no . 11_555 14_665
C36 C31 C32 C28 65.2(13) no 11_555 . 8_665
C36 C31 C32 C29 116(2) no 11_555 . 8_665
C36 C31 C32 C30 -178(2) no 11_555 . 8_665
C36 C31 C32 C33 58.9(15) no 11_555 . .
C36 C31 C32 C34 67.6(13) no 11_555 . 14_665
C36 C31 C32 C35 31.2(11) no 11_555 . 11_555
C36 C31 C32 C35 24.4(12) no 11_555 . 14_665
C36 C31 C32 C36 -0.0(9) no 11_555 . 11_555
C36 C31 C32 C36 9.2(9) no 11_555 . 14_665
C36 C31 C32 C37 168.1(18) no 11_555 . 11_555
C36 C31 C32 C38 135.3(13) no 11_555 . 11_555
C32 C31 C36 C29 -93.7(9) no . 14_665 .
C32 C31 C36 C30 -4.7(13) no . 14_665 8_665
C32 C31 C36 C30 -129.3(8) no . 14_665 .
C32 C31 C36 C31 -147.0(11) no . 14_665 8_665
C32 C31 C36 C32 -108.3(11) no . 14_665 8_665
C32 C31 C36 C32 -0.0(5) no . 14_665 .
C32 C31 C36 C35 -14.1(11) no . 14_665 14_665
C32 C31 C36 C35 -42.1(18) no . 14_665 11_555
C32 C31 C36 C37 -130.1(8) no . 14_665 14_665
C36 C31 C32 C28 56.0(12) no 14_665 . 8_665
C36 C31 C32 C29 107.2(19) no 14_665 . 8_665
C36 C31 C32 C30 173.3(18) no 14_665 . 8_665
C36 C31 C32 C33 49.8(14) no 14_665 . .
C36 C31 C32 C34 58.4(11) no 14_665 . 14_665
C36 C31 C32 C35 22.0(9) no 14_665 . 11_555
C36 C31 C32 C35 15.2(11) no 14_665 . 14_665
C36 C31 C32 C36 -9.2(7) no 14_665 . 11_555
C36 C31 C32 C36 -0.0(7) no 14_665 . 14_665
C36 C31 C32 C37 158.9(16) no 14_665 . 11_555
C36 C31 C32 C38 126.2(11) no 14_665 . 11_555
C32 C31 C37 C29 16.9(7) no . 11_555 8_665
C32 C31 C37 C30 113.4(14) no . 11_555 .
C32 C31 C37 C31 125(2) no . 11_555 8_665
C32 C31 C37 C32 0.0(6) no . 11_555 .
C32 C31 C37 C36 17(3) no . 11_555 11_555
C32 C31 C37 C37 124.6(11) no . 11_555 14_665
C32 C31 C37 C38 71(3) no . 11_555 11_555
C37 C31 C32 C28 -102.9(16) no 11_555 . 8_665
C37 C31 C32 C29 -52(3) no 11_555 . 8_665
C37 C31 C32 C30 14.4(13) no 11_555 . 8_665
C37 C31 C32 C33 -109.1(17) no 11_555 . .
C37 C31 C32 C34 -100.5(16) no 11_555 . 14_665
C37 C31 C32 C35 -136.9(16) no 11_555 . 11_555
C37 C31 C32 C35 -143.7(16) no 11_555 . 14_665
C37 C31 C32 C36 -168.1(19) no 11_555 . 11_555
C37 C31 C32 C36 -158.9(19) no 11_555 . 14_665
C37 C31 C32 C37 0.0(12) no 11_555 . 11_555
C37 C31 C32 C38 -32.7(14) no 11_555 . 11_555
C32 C31 C37 C29 28.5(19) no . 14_665 .
C32 C31 C37 C31 108(2) no . 14_665 8_665
C32 C31 C37 C32 52.4(17) no . 14_665 8_665
C32 C31 C37 C36 72.8(14) no . 14_665 14_665
C32 C31 C37 C36 68.1(14) no . 14_665 11_555
C32 C31 C37 C37 -72.3(14) no . 14_665 11_555
C32 C31 C37 C38 -33(3) no . 14_665 14_665
C37 C31 C32 C28 -11.9(19) no 14_665 . 8_665
C37 C31 C32 C29 39(3) no 14_665 . 8_665
C37 C31 C32 C30 105.4(19) no 14_665 . 8_665
C37 C31 C32 C33 -18(2) no 14_665 . .
C37 C31 C32 C34 -9.5(18) no 14_665 . 14_665
C37 C31 C32 C35 -45.9(15) no 14_665 . 11_555
C37 C31 C32 C35 -52.7(17) no 14_665 . 14_665
C37 C31 C32 C36 -77.1(16) no 14_665 . 11_555
C37 C31 C32 C36 -67.9(15) no 14_665 . 14_665
C37 C31 C32 C37 91.0(17) no 14_665 . 11_555
C37 C31 C32 C38 58.2(15) no 14_665 . 11_555
C32 C31 C38 C29 8.3(7) no . 11_555 8_665
C32 C31 C38 C32 0.0(6) no . 11_555 .
C32 C31 C38 C38 126.7(9) no . 11_555 14_665
C32 C31 C38 C39 67.1(10) no . 11_555 11_555
C32 C31 C38 C39 90.1(9) no . 11_555 14_665
C38 C31 C32 C28 -70.1(8) no 11_555 . 8_665
C38 C31 C32 C29 -18.9(15) no 11_555 . 8_665
C38 C31 C32 C30 47.1(11) no 11_555 . 8_665
C38 C31 C32 C33 -76.4(10) no 11_555 . .
C38 C31 C32 C34 -67.8(7) no 11_555 . 14_665
C38 C31 C32 C35 -104.2(6) no 11_555 . 11_555
C38 C31 C32 C35 -111.0(8) no 11_555 . 14_665
C38 C31 C32 C36 -135.3(10) no 11_555 . 11_555
C38 C31 C32 C36 -126.2(9) no 11_555 . 14_665
C38 C31 C32 C37 32.7(8) no 11_555 . 11_555
C38 C31 C32 C38 0.0(4) no 11_555 . 11_555
C32 C31 C35 C28 81.6(10) no 8_665 11_555 .
C32 C31 C35 C28 118.8(10) no 8_665 11_555 8_665
C32 C31 C35 C29 26.1(6) no 8_665 11_555 .
C32 C31 C35 C30 3.0(7) no 8_665 11_555 .
C32 C31 C35 C31 -12.6(10) no 8_665 11_555 8_665
C32 C31 C35 C32 155.7(9) no 8_665 11_555 .
C32 C31 C35 C32 0.0(6) no 8_665 11_555 8_665
C32 C31 C35 C33 134.0(10) no 8_665 11_555 .
C32 C31 C35 C33 59.2(10) no 8_665 11_555 8_665
C32 C31 C35 C34 91.2(10) no 8_665 11_555 11_555
C32 C31 C35 C34 106.9(9) no 8_665 11_555 14_665
C32 C31 C35 C35 167.4(13) no 8_665 11_555 14_665
C32 C31 C35 C36 -72.3(12) no 8_665 11_555 14_665
C35 C31 C32 C28 -40.4(6) no 11_555 8_665 .
C35 C31 C32 C29 -82.9(15) no 11_555 8_665 .
C35 C31 C32 C30 -173.9(14) no 11_555 8_665 .
C35 C31 C32 C33 -34.0(6) no 11_555 8_665 8_665
C35 C31 C32 C34 -43.5(6) no 11_555 8_665 11_555
C35 C31 C32 C35 -5.7(6) no 11_555 8_665 14_665
C35 C31 C32 C35 0.0(5) no 11_555 8_665 11_555
C35 C31 C32 C36 50.9(9) no 11_555 8_665 14_665
C35 C31 C32 C36 38.0(9) no 11_555 8_665 11_555
C35 C31 C32 C37 -162.2(11) no 11_555 8_665 14_665
C35 C31 C32 C38 -116.2(9) no 11_555 8_665 14_665
C32 C31 C35 C28 86.8(8) no 8_665 14_665 8_665
C32 C31 C35 C28 43.5(7) no 8_665 14_665 .
C32 C31 C35 C29 129.6(7) no 8_665 14_665 8_665
C32 C31 C35 C30 142.3(11) no 8_665 14_665 8_665
C32 C31 C35 C31 -8.7(9) no 8_665 14_665 8_665
C32 C31 C35 C32 0.0(4) no 8_665 14_665 8_665
C32 C31 C35 C32 155.5(8) no 8_665 14_665 .
C32 C31 C35 C33 25.5(6) no 8_665 14_665 8_665
C32 C31 C35 C33 109.1(9) no 8_665 14_665 .
C32 C31 C35 C34 74.0(7) no 8_665 14_665 14_665
C32 C31 C35 C34 55.9(7) no 8_665 14_665 11_555
C32 C31 C35 C35 -8.7(7) no 8_665 14_665 11_555
C32 C31 C35 C36 -45.9(8) no 8_665 14_665 14_665
C32 C31 C35 C36 -66.1(11) no 8_665 14_665 11_555
C35 C31 C32 C28 -34.7(6) no 14_665 8_665 .
C35 C31 C32 C29 -77.3(14) no 14_665 8_665 .
C35 C31 C32 C30 -168.2(12) no 14_665 8_665 .
C35 C31 C32 C33 -28.3(7) no 14_665 8_665 8_665
C35 C31 C32 C34 -37.8(5) no 14_665 8_665 11_555
C35 C31 C32 C35 0.0(4) no 14_665 8_665 14_665
C35 C31 C32 C35 5.7(5) no 14_665 8_665 11_555
C35 C31 C32 C36 56.6(9) no 14_665 8_665 14_665
C35 C31 C32 C36 43.7(8) no 14_665 8_665 11_555
C35 C31 C32 C37 -156.5(9) no 14_665 8_665 14_665
C35 C31 C32 C38 -110.5(7) no 14_665 8_665 14_665
C32 C31 C36 C29 99.3(8) no 8_665 11_555 8_665
C32 C31 C36 C30 -13.8(8) no 8_665 11_555 .
C32 C31 C36 C30 117.3(14) no 8_665 11_555 8_665
C32 C31 C36 C31 -29.5(10) no 8_665 11_555 8_665
C32 C31 C36 C32 115.7(8) no 8_665 11_555 .
C32 C31 C36 C32 -0.0(5) no 8_665 11_555 8_665
C32 C31 C36 C35 47.0(17) no 8_665 11_555 11_555
C32 C31 C36 C35 88.1(15) no 8_665 11_555 14_665
C32 C31 C36 C37 -13.1(10) no 8_665 11_555 14_665
C36 C31 C32 C28 -78.4(13) no 11_555 8_665 .
C36 C31 C32 C29 -121.0(19) no 11_555 8_665 .
C36 C31 C32 C30 148.0(17) no 11_555 8_665 .
C36 C31 C32 C33 -72.0(14) no 11_555 8_665 8_665
C36 C31 C32 C34 -81.5(13) no 11_555 8_665 11_555
C36 C31 C32 C35 -43.7(12) no 11_555 8_665 14_665
C36 C31 C32 C35 -38.0(12) no 11_555 8_665 11_555
C36 C31 C32 C36 12.9(10) no 11_555 8_665 14_665
C36 C31 C32 C36 -0.0(9) no 11_555 8_665 11_555
C36 C31 C32 C37 159.8(16) no 11_555 8_665 14_665
C36 C31 C32 C38 -154.2(14) no 11_555 8_665 14_665
C32 C31 C36 C29 14.7(7) no 8_665 14_665 .
C32 C31 C36 C30 103.6(19) no 8_665 14_665 8_665
C32 C31 C36 C30 -21.0(9) no 8_665 14_665 .
C32 C31 C36 C31 -38.7(12) no 8_665 14_665 8_665
C32 C31 C36 C32 0.0(6) no 8_665 14_665 8_665
C32 C31 C36 C32 108.3(11) no 8_665 14_665 .
C32 C31 C36 C35 94.2(11) no 8_665 14_665 14_665
C32 C31 C36 C35 66.2(14) no 8_665 14_665 11_555
C32 C31 C36 C37 -21.8(11) no 8_665 14_665 14_665
C36 C31 C32 C28 -91.3(14) no 14_665 8_665 .
C36 C31 C32 C29 -134(2) no 14_665 8_665 .
C36 C31 C32 C30 135.2(18) no 14_665 8_665 .
C36 C31 C32 C33 -84.9(15) no 14_665 8_665 8_665
C36 C31 C32 C34 -94.4(14) no 14_665 8_665 11_555
C36 C31 C32 C35 -56.6(13) no 14_665 8_665 14_665
C36 C31 C32 C35 -50.9(13) no 14_665 8_665 11_555
C36 C31 C32 C36 -0.0(11) no 14_665 8_665 14_665
C36 C31 C32 C36 -12.9(11) no 14_665 8_665 11_555
C36 C31 C32 C37 146.9(17) no 14_665 8_665 14_665
C36 C31 C32 C38 -167.1(15) no 14_665 8_665 14_665
C32 C31 C37 C29 -67.6(19) no 8_665 11_555 8_665
C32 C31 C37 C30 28.9(8) no 8_665 11_555 .
C32 C31 C37 C31 40.1(14) no 8_665 11_555 8_665
C32 C31 C37 C32 -84.5(16) no 8_665 11_555 .
C32 C31 C37 C36 -67(3) no 8_665 11_555 11_555
C32 C31 C37 C37 40.1(11) no 8_665 11_555 14_665
C32 C31 C37 C38 -14(4) no 8_665 11_555 11_555
C37 C31 C32 C28 50(3) no 11_555 8_665 .
C37 C31 C32 C29 7(3) no 11_555 8_665 .
C37 C31 C32 C30 -84(3) no 11_555 8_665 .
C37 C31 C32 C33 56(3) no 11_555 8_665 8_665
C37 C31 C32 C34 47(2) no 11_555 8_665 11_555
C37 C31 C32 C35 84(2) no 11_555 8_665 14_665
C37 C31 C32 C35 90(2) no 11_555 8_665 11_555
C37 C31 C32 C36 141(3) no 11_555 8_665 14_665
C37 C31 C32 C36 128(3) no 11_555 8_665 11_555
C37 C31 C32 C37 -72(2) no 11_555 8_665 14_665
C37 C31 C32 C38 -26(2) no 11_555 8_665 14_665
C32 C31 C37 C29 -23.9(6) no 8_665 14_665 .
C32 C31 C37 C31 55.3(16) no 8_665 14_665 8_665
C32 C31 C37 C32 0.0(6) no 8_665 14_665 8_665
C32 C31 C37 C36 20.4(10) no 8_665 14_665 14_665
C32 C31 C37 C36 15.7(12) no 8_665 14_665 11_555
C32 C31 C37 C37 -124.7(13) no 8_665 14_665 11_555
C32 C31 C37 C38 -85.1(12) no 8_665 14_665 14_665
C37 C31 C32 C28 121.8(12) no 14_665 8_665 .
C37 C31 C32 C29 79.2(16) no 14_665 8_665 .
C37 C31 C32 C30 -11.8(10) no 14_665 8_665 .
C37 C31 C32 C33 128.2(13) no 14_665 8_665 8_665
C37 C31 C32 C34 118.7(12) no 14_665 8_665 11_555
C37 C31 C32 C35 156.5(12) no 14_665 8_665 14_665
C37 C31 C32 C35 162.2(13) no 14_665 8_665 11_555
C37 C31 C32 C36 -146.9(16) no 14_665 8_665 14_665
C37 C31 C32 C36 -159.8(16) no 14_665 8_665 11_555
C37 C31 C32 C37 -0.0(9) no 14_665 8_665 14_665
C37 C31 C32 C38 46.0(10) no 14_665 8_665 14_665
C32 C31 C38 C29 -88.4(7) no 8_665 11_555 8_665
C32 C31 C38 C32 -96.8(7) no 8_665 11_555 .
C32 C31 C38 C38 30.0(6) no 8_665 11_555 14_665
C32 C31 C38 C39 -29.7(10) no 8_665 11_555 11_555
C32 C31 C38 C39 -6.6(7) no 8_665 11_555 14_665
C38 C31 C32 C28 42.9(8) no 11_555 8_665 .
C38 C31 C32 C29 0.3(15) no 11_555 8_665 .
C38 C31 C32 C30 -90.6(10) no 11_555 8_665 .
C38 C31 C32 C33 49.3(9) no 11_555 8_665 8_665
C38 C31 C32 C34 39.8(7) no 11_555 8_665 11_555
C38 C31 C32 C35 77.6(6) no 11_555 8_665 14_665
C38 C31 C32 C35 83.3(8) no 11_555 8_665 11_555
C38 C31 C32 C36 134.2(12) no 11_555 8_665 14_665
C38 C31 C32 C36 121.3(11) no 11_555 8_665 11_555
C38 C31 C32 C37 -78.9(8) no 11_555 8_665 14_665
C38 C31 C32 C38 -32.9(7) no 11_555 8_665 14_665
C35 C31 C35 C28 95.5(13) no 11_555 14_665 8_665
C35 C31 C35 C28 52.2(10) no 11_555 14_665 .
C35 C31 C35 C29 138.3(13) no 11_555 14_665 8_665
C35 C31 C35 C30 150.9(14) no 11_555 14_665 8_665
C35 C31 C35 C31 0.0(14) no 11_555 14_665 8_665
C35 C31 C35 C32 8.7(10) no 11_555 14_665 8_665
C35 C31 C35 C32 164.1(14) no 11_555 14_665 .
C35 C31 C35 C33 34.2(9) no 11_555 14_665 8_665
C35 C31 C35 C33 117.8(14) no 11_555 14_665 .
C35 C31 C35 C34 82.6(11) no 11_555 14_665 14_665
C35 C31 C35 C34 64.6(10) no 11_555 14_665 11_555
C35 C31 C35 C35 0.0(8) no 11_555 14_665 11_555
C35 C31 C35 C36 -37.2(12) no 11_555 14_665 14_665
C35 C31 C35 C36 -57.4(14) no 11_555 14_665 11_555
C35 C31 C35 C28 -85.8(12) no 14_665 11_555 .
C35 C31 C35 C28 -48.6(10) no 14_665 11_555 8_665
C35 C31 C35 C29 -141.3(13) no 14_665 11_555 .
C35 C31 C35 C30 -164.4(13) no 14_665 11_555 .
C35 C31 C35 C32 -11.7(10) no 14_665 11_555 .
C35 C31 C35 C32 -167.4(14) no 14_665 11_555 8_665
C35 C31 C35 C33 -33.4(10) no 14_665 11_555 .
C35 C31 C35 C33 -108.2(15) no 14_665 11_555 8_665
C35 C31 C35 C34 -76.2(11) no 14_665 11_555 11_555
C35 C31 C35 C34 -60.5(10) no 14_665 11_555 14_665
C35 C31 C35 C35 0.0(8) no 14_665 11_555 14_665
C35 C31 C35 C36 120.3(17) no 14_665 11_555 14_665
C35 C31 C36 C29 52(2) no 11_555 11_555 8_665
C35 C31 C36 C30 -61(2) no 11_555 11_555 .
C35 C31 C36 C30 70(3) no 11_555 11_555 8_665
C35 C31 C36 C31 -76(3) no 11_555 11_555 8_665
C35 C31 C36 C32 69(2) no 11_555 11_555 .
C35 C31 C36 C32 -47.0(17) no 11_555 11_555 8_665
C35 C31 C36 C35 0.0(7) no 11_555 11_555 11_555
C35 C31 C36 C35 41.1(11) no 11_555 11_555 14_665
C35 C31 C36 C37 -60(3) no 11_555 11_555 14_665
C36 C31 C35 C28 -174(3) no 11_555 11_555 .
C36 C31 C35 C28 -136(3) no 11_555 11_555 8_665
C36 C31 C35 C29 131(3) no 11_555 11_555 .
C36 C31 C35 C30 108(3) no 11_555 11_555 .
C36 C31 C35 C31 92(3) no 11_555 11_555 8_665
C36 C31 C35 C32 -99(3) no 11_555 11_555 .
C36 C31 C35 C32 105(3) no 11_555 11_555 8_665
C36 C31 C35 C33 -121(3) no 11_555 11_555 .
C36 C31 C35 C33 164(3) no 11_555 11_555 8_665
C36 C31 C35 C34 -164(3) no 11_555 11_555 11_555
C36 C31 C35 C34 -148(3) no 11_555 11_555 14_665
C36 C31 C35 C35 -88(3) no 11_555 11_555 14_665
C36 C31 C35 C36 33(3) no 11_555 11_555 14_665
C35 C31 C36 C29 -51.6(13) no 11_555 14_665 .
C35 C31 C36 C30 37(3) no 11_555 14_665 8_665
C35 C31 C36 C30 -87.2(17) no 11_555 14_665 .
C35 C31 C36 C31 -104.9(19) no 11_555 14_665 8_665
C35 C31 C36 C32 -66.2(14) no 11_555 14_665 8_665
C35 C31 C36 C32 42.1(18) no 11_555 14_665 .
C35 C31 C36 C35 28.0(12) no 11_555 14_665 14_665
C35 C31 C36 C35 0.0(7) no 11_555 14_665 11_555
C35 C31 C36 C37 -88.0(17) no 11_555 14_665 14_665
C36 C31 C35 C28 154(3) no 14_665 11_555 .
C36 C31 C35 C28 -169(3) no 14_665 11_555 8_665
C36 C31 C35 C29 98(2) no 14_665 11_555 .
C36 C31 C35 C30 75(2) no 14_665 11_555 .
C36 C31 C35 C31 60(2) no 14_665 11_555 8_665
C36 C31 C35 C32 -132(3) no 14_665 11_555 .
C36 C31 C35 C32 72(2) no 14_665 11_555 8_665
C36 C31 C35 C33 -154(3) no 14_665 11_555 .
C36 C31 C35 C33 131(3) no 14_665 11_555 8_665
C36 C31 C35 C34 163(3) no 14_665 11_555 11_555
C36 C31 C35 C34 179(3) no 14_665 11_555 14_665
C36 C31 C35 C35 -120(3) no 14_665 11_555 14_665
C36 C31 C35 C36 0.0(17) no 14_665 11_555 14_665
C35 C31 C37 C29 -26.3(18) no 11_555 11_555 8_665
C35 C31 C37 C30 70.2(12) no 11_555 11_555 .
C35 C31 C37 C31 81(2) no 11_555 11_555 8_665
C35 C31 C37 C32 -43.2(14) no 11_555 11_555 .
C35 C31 C37 C36 -26.0(18) no 11_555 11_555 11_555
C35 C31 C37 C37 81.4(12) no 11_555 11_555 14_665
C35 C31 C37 C38 28(4) no 11_555 11_555 11_555
C37 C31 C35 C28 -29(3) no 11_555 11_555 .
C37 C31 C35 C28 8(2) no 11_555 11_555 8_665
C37 C31 C35 C29 -85(2) no 11_555 11_555 .
C37 C31 C35 C30 -108(2) no 11_555 11_555 .
C37 C31 C35 C31 -124(3) no 11_555 11_555 8_665
C37 C31 C35 C32 44.7(19) no 11_555 11_555 .
C37 C31 C35 C32 -111(2) no 11_555 11_555 8_665
C37 C31 C35 C33 23(2) no 11_555 11_555 .
C37 C31 C35 C33 -52(3) no 11_555 11_555 8_665
C37 C31 C35 C34 -20(3) no 11_555 11_555 11_555
C37 C31 C35 C34 -4(2) no 11_555 11_555 14_665
C37 C31 C35 C35 56(2) no 11_555 11_555 14_665
C37 C31 C35 C36 177(3) no 11_555 11_555 14_665
C35 C31 C37 C29 -13.1(8) no 11_555 14_665 .
C35 C31 C37 C31 66.0(16) no 11_555 14_665 8_665
C35 C31 C37 C32 10.8(7) no 11_555 14_665 8_665
C35 C31 C37 C36 31.1(5) no 11_555 14_665 14_665
C35 C31 C37 C36 26.5(7) no 11_555 14_665 11_555
C35 C31 C37 C37 -114.0(12) no 11_555 14_665 11_555
C35 C31 C37 C38 -74.4(12) no 11_555 14_665 14_665
C37 C31 C35 C28 69.7(11) no 14_665 11_555 .
C37 C31 C35 C28 106.8(9) no 14_665 11_555 8_665
C37 C31 C35 C29 14.1(8) no 14_665 11_555 .
C37 C31 C35 C30 -9.0(7) no 14_665 11_555 .
C37 C31 C35 C31 -24.5(8) no 14_665 11_555 8_665
C37 C31 C35 C32 143.8(10) no 14_665 11_555 .
C37 C31 C35 C32 -11.9(8) no 14_665 11_555 8_665
C37 C31 C35 C33 122.1(9) no 14_665 11_555 .
C37 C31 C35 C33 47.2(12) no 14_665 11_555 8_665
C37 C31 C35 C34 79.3(10) no 14_665 11_555 11_555
C37 C31 C35 C34 95.0(9) no 14_665 11_555 14_665
C37 C31 C35 C35 155.5(12) no 14_665 11_555 14_665
C37 C31 C35 C36 -84.2(13) no 14_665 11_555 14_665
C35 C31 C38 C29 -52.4(6) no 11_555 11_555 8_665
C35 C31 C38 C32 -60.7(5) no 11_555 11_555 .
C35 C31 C38 C38 66.0(6) no 11_555 11_555 14_665
C35 C31 C38 C39 6.4(9) no 11_555 11_555 11_555
C35 C31 C38 C39 29.4(7) no 11_555 11_555 14_665
C38 C31 C35 C28 -16.0(10) no 11_555 11_555 .
C38 C31 C35 C28 21.2(7) no 11_555 11_555 8_665
C38 C31 C35 C29 -71.5(7) no 11_555 11_555 .
C38 C31 C35 C30 -94.6(7) no 11_555 11_555 .
C38 C31 C35 C31 -110.2(11) no 11_555 11_555 8_665
C38 C31 C35 C32 58.2(6) no 11_555 11_555 .
C38 C31 C35 C32 -97.6(7) no 11_555 11_555 8_665
C38 C31 C35 C33 36.5(7) no 11_555 11_555 .
C38 C31 C35 C33 -38.4(11) no 11_555 11_555 8_665
C38 C31 C35 C34 -6.3(9) no 11_555 11_555 11_555
C38 C31 C35 C34 9.4(8) no 11_555 11_555 14_665
C38 C31 C35 C35 69.8(9) no 11_555 11_555 14_665
C38 C31 C35 C36 -169.8(15) no 11_555 11_555 14_665
C35 C31 C36 C29 11.3(16) no 14_665 11_555 8_665
C35 C31 C36 C30 -101.9(16) no 14_665 11_555 .
C35 C31 C36 C30 29(3) no 14_665 11_555 8_665
C35 C31 C36 C31 -117.6(17) no 14_665 11_555 8_665
C35 C31 C36 C32 27.7(15) no 14_665 11_555 .
C35 C31 C36 C32 -88.1(15) no 14_665 11_555 8_665
C35 C31 C36 C35 -41.1(11) no 14_665 11_555 11_555
C35 C31 C36 C35 -0.0(5) no 14_665 11_555 14_665
C35 C31 C36 C37 -101.2(17) no 14_665 11_555 14_665
C36 C31 C35 C28 153(3) no 11_555 14_665 8_665
C36 C31 C35 C28 110(2) no 11_555 14_665 .
C36 C31 C35 C29 -164(3) no 11_555 14_665 8_665
C36 C31 C35 C30 -152(3) no 11_555 14_665 8_665
C36 C31 C35 C31 57(2) no 11_555 14_665 8_665
C36 C31 C35 C32 66(2) no 11_555 14_665 8_665
C36 C31 C35 C32 -138(3) no 11_555 14_665 .
C36 C31 C35 C33 92(2) no 11_555 14_665 8_665
C36 C31 C35 C33 175(3) no 11_555 14_665 .
C36 C31 C35 C34 140(3) no 11_555 14_665 14_665
C36 C31 C35 C34 122(2) no 11_555 14_665 11_555
C36 C31 C35 C35 57(2) no 11_555 14_665 11_555
C36 C31 C35 C36 20.2(18) no 11_555 14_665 14_665
C36 C31 C35 C36 0.0(18) no 11_555 14_665 11_555
C35 C31 C36 C29 -79.6(8) no 14_665 14_665 .
C35 C31 C36 C30 9(2) no 14_665 14_665 8_665
C35 C31 C36 C30 -115.2(10) no 14_665 14_665 .
C35 C31 C36 C31 -132.9(12) no 14_665 14_665 8_665
C35 C31 C36 C32 -94.2(11) no 14_665 14_665 8_665
C35 C31 C36 C32 14.1(10) no 14_665 14_665 .
C35 C31 C36 C35 -0.0(4) no 14_665 14_665 14_665
C35 C31 C36 C35 -28.0(10) no 14_665 14_665 11_555
C35 C31 C36 C37 -116.0(9) no 14_665 14_665 14_665
C36 C31 C35 C28 132.7(15) no 14_665 14_665 8_665
C36 C31 C35 C28 89.4(14) no 14_665 14_665 .
C36 C31 C35 C29 175.5(15) no 14_665 14_665 8_665
C36 C31 C35 C30 -171.8(19) no 14_665 14_665 8_665
C36 C31 C35 C31 37.2(13) no 14_665 14_665 8_665
C36 C31 C35 C32 45.9(12) no 14_665 14_665 8_665
C36 C31 C35 C32 -158.6(16) no 14_665 14_665 .
C36 C31 C35 C33 71.4(14) no 14_665 14_665 8_665
C36 C31 C35 C33 155.0(15) no 14_665 14_665 .
C36 C31 C35 C34 119.9(14) no 14_665 14_665 14_665
C36 C31 C35 C34 101.8(14) no 14_665 14_665 11_555
C36 C31 C35 C35 37.2(14) no 14_665 14_665 11_555
C36 C31 C35 C36 0.0(11) no 14_665 14_665 14_665
C36 C31 C35 C36 -20.2(12) no 14_665 14_665 11_555
C35 C31 C37 C29 -6.9(14) no 14_665 11_555 8_665
C35 C31 C37 C30 89.6(13) no 14_665 11_555 .
C35 C31 C37 C31 101(2) no 14_665 11_555 8_665
C35 C31 C37 C32 -23.8(9) no 14_665 11_555 .
C35 C31 C37 C36 -7(2) no 14_665 11_555 11_555
C35 C31 C37 C37 100.8(11) no 14_665 11_555 14_665
C35 C31 C37 C38 47(3) no 14_665 11_555 11_555
C37 C31 C35 C28 -34.6(19) no 11_555 14_665 8_665
C37 C31 C35 C28 -77.9(18) no 11_555 14_665 .
C37 C31 C35 C29 8.2(17) no 11_555 14_665 8_665
C37 C31 C35 C30 20.8(14) no 11_555 14_665 8_665
C37 C31 C35 C31 -130(2) no 11_555 14_665 8_665
C37 C31 C35 C32 -121.4(18) no 11_555 14_665 8_665
C37 C31 C35 C32 34.0(16) no 11_555 14_665 .
C37 C31 C35 C33 -95.9(18) no 11_555 14_665 8_665
C37 C31 C35 C33 -12.3(19) no 11_555 14_665 .
C37 C31 C35 C34 -47.5(19) no 11_555 14_665 14_665
C37 C31 C35 C34 -65.5(18) no 11_555 14_665 11_555
C37 C31 C35 C35 -130.1(18) no 11_555 14_665 11_555
C37 C31 C35 C36 -167(3) no 11_555 14_665 14_665
C37 C31 C35 C36 172(3) no 11_555 14_665 11_555
C35 C31 C37 C29 -3.8(11) no 14_665 14_665 .
C35 C31 C37 C31 75.4(16) no 14_665 14_665 8_665
C35 C31 C37 C32 20.1(10) no 14_665 14_665 8_665
C35 C31 C37 C36 40.5(6) no 14_665 14_665 14_665
C35 C31 C37 C36 35.8(7) no 14_665 14_665 11_555
C35 C31 C37 C37 -104.6(12) no 14_665 14_665 11_555
C35 C31 C37 C38 -65.0(14) no 14_665 14_665 14_665
C37 C31 C35 C28 71.5(12) no 14_665 14_665 8_665
C37 C31 C35 C28 28.2(11) no 14_665 14_665 .
C37 C31 C35 C29 114.3(10) no 14_665 14_665 8_665
C37 C31 C35 C30 127.0(14) no 14_665 14_665 8_665
C37 C31 C35 C31 -24.0(8) no 14_665 14_665 8_665
C37 C31 C35 C32 -15.3(8) no 14_665 14_665 8_665
C37 C31 C35 C32 140.2(11) no 14_665 14_665 .
C37 C31 C35 C33 10.2(11) no 14_665 14_665 8_665
C37 C31 C35 C33 93.8(12) no 14_665 14_665 .
C37 C31 C35 C34 58.6(11) no 14_665 14_665 14_665
C37 C31 C35 C34 40.6(11) no 14_665 14_665 11_555
C37 C31 C35 C35 -24.0(12) no 14_665 14_665 11_555
C37 C31 C35 C36 -61.2(10) no 14_665 14_665 14_665
C37 C31 C35 C36 -81.4(14) no 14_665 14_665 11_555
C35 C31 C38 C29 -30.7(5) no 14_665 11_555 8_665
C35 C31 C38 C32 -39.0(4) no 14_665 11_555 .
C35 C31 C38 C38 87.7(6) no 14_665 11_555 14_665
C35 C31 C38 C39 28.1(9) no 14_665 11_555 11_555
C35 C31 C38 C39 51.1(6) no 14_665 11_555 14_665
C38 C31 C35 C28 -12.8(9) no 11_555 14_665 8_665
C38 C31 C35 C28 -56.1(8) no 11_555 14_665 .
C38 C31 C35 C29 30.0(5) no 11_555 14_665 8_665
C38 C31 C35 C30 42.6(8) no 11_555 14_665 8_665
C38 C31 C35 C31 -108.3(11) no 11_555 14_665 8_665
C38 C31 C35 C32 -99.6(6) no 11_555 14_665 8_665
C38 C31 C35 C32 55.9(6) no 11_555 14_665 .
C38 C31 C35 C33 -74.1(7) no 11_555 14_665 8_665
C38 C31 C35 C33 9.5(9) no 11_555 14_665 .
C38 C31 C35 C34 -25.7(8) no 11_555 14_665 14_665
C38 C31 C35 C34 -43.7(8) no 11_555 14_665 11_555
C38 C31 C35 C35 -108.3(9) no 11_555 14_665 11_555
C38 C31 C35 C36 -145.5(11) no 11_555 14_665 14_665
C38 C31 C35 C36 -165.7(14) no 11_555 14_665 11_555
C36 C31 C37 C29 -0(4) no 11_555 11_555 8_665
C36 C31 C37 C30 96(4) no 11_555 11_555 .
C36 C31 C37 C31 107(4) no 11_555 11_555 8_665
C36 C31 C37 C32 -17(4) no 11_555 11_555 .
C36 C31 C37 C36 0.0(15) no 11_555 11_555 11_555
C36 C31 C37 C37 107(4) no 11_555 11_555 14_665
C36 C31 C37 C38 54(5) no 11_555 11_555 11_555
C37 C31 C36 C29 0(3) no 11_555 11_555 8_665
C37 C31 C36 C30 -113(4) no 11_555 11_555 .
C37 C31 C36 C30 18(3) no 11_555 11_555 8_665
C37 C31 C36 C31 -129(4) no 11_555 11_555 8_665
C37 C31 C36 C32 17(3) no 11_555 11_555 .
C37 C31 C36 C32 -99(4) no 11_555 11_555 8_665
C37 C31 C36 C35 -52(5) no 11_555 11_555 11_555
C37 C31 C36 C35 -11(5) no 11_555 11_555 14_665
C37 C31 C36 C37 -112(4) no 11_555 11_555 14_665
C36 C31 C37 C29 -39.6(14) no 11_555 14_665 .
C36 C31 C37 C31 39.6(16) no 11_555 14_665 8_665
C36 C31 C37 C32 -15.7(13) no 11_555 14_665 8_665
C36 C31 C37 C36 4.7(7) no 11_555 14_665 14_665
C36 C31 C37 C36 0.0(7) no 11_555 14_665 11_555
C36 C31 C37 C37 -140.4(18) no 11_555 14_665 11_555
C36 C31 C37 C38 -100.8(15) no 11_555 14_665 14_665
C37 C31 C36 C29 112.5(8) no 14_665 11_555 8_665
C37 C31 C36 C30 -0.7(6) no 14_665 11_555 .
C37 C31 C36 C30 130.4(16) no 14_665 11_555 8_665
C37 C31 C36 C31 -16.4(6) no 14_665 11_555 8_665
C37 C31 C36 C32 128.9(9) no 14_665 11_555 .
C37 C31 C36 C32 13.1(11) no 14_665 11_555 8_665
C37 C31 C36 C35 60(3) no 14_665 11_555 11_555
C37 C31 C36 C35 101.2(17) no 14_665 11_555 14_665
C37 C31 C36 C37 0.0(6) no 14_665 11_555 14_665
C36 C31 C38 C29 -40.1(17) no 11_555 11_555 8_665
C36 C31 C38 C32 -48.4(16) no 11_555 11_555 .
C36 C31 C38 C38 78.3(17) no 11_555 11_555 14_665
C36 C31 C38 C39 19(2) no 11_555 11_555 11_555
C36 C31 C38 C39 41.7(18) no 11_555 11_555 14_665
C38 C31 C36 C29 27.1(11) no 11_555 11_555 8_665
C38 C31 C36 C30 -86.1(12) no 11_555 11_555 .
C38 C31 C36 C30 45.0(10) no 11_555 11_555 8_665
C38 C31 C36 C31 -101.7(13) no 11_555 11_555 8_665
C38 C31 C36 C32 43.5(12) no 11_555 11_555 .
C38 C31 C36 C32 -72.2(15) no 11_555 11_555 8_665
C38 C31 C36 C35 -25(3) no 11_555 11_555 11_555
C38 C31 C36 C35 16(3) no 11_555 11_555 14_665
C38 C31 C36 C37 -85.4(12) no 11_555 11_555 14_665
C36 C31 C37 C29 -23(5) no 14_665 11_555 8_665
C36 C31 C37 C30 73(4) no 14_665 11_555 .
C36 C31 C37 C31 84(4) no 14_665 11_555 8_665
C36 C31 C37 C32 -40(4) no 14_665 11_555 .
C36 C31 C37 C36 -23(2) no 14_665 11_555 11_555
C36 C31 C37 C37 84(4) no 14_665 11_555 14_665
C36 C31 C37 C38 31(6) no 14_665 11_555 11_555
C37 C31 C36 C29 -57(5) no 11_555 14_665 .
C37 C31 C36 C30 32(3) no 11_555 14_665 8_665
C37 C31 C36 C30 -93(4) no 11_555 14_665 .
C37 C31 C36 C31 -110(4) no 11_555 14_665 8_665
C37 C31 C36 C32 -72(5) no 11_555 14_665 8_665
C37 C31 C36 C32 37(4) no 11_555 14_665 .
C37 C31 C36 C35 23(5) no 11_555 14_665 14_665
C37 C31 C36 C35 -5(5) no 11_555 14_665 11_555
C37 C31 C36 C37 -93(4) no 11_555 14_665 14_665
C36 C31 C37 C29 -44.3(12) no 14_665 14_665 .
C36 C31 C37 C31 34.9(14) no 14_665 14_665 8_665
C36 C31 C37 C32 -20.4(10) no 14_665 14_665 8_665
C36 C31 C37 C36 0.0(6) no 14_665 14_665 14_665
C36 C31 C37 C36 -4.7(6) no 14_665 14_665 11_555
C36 C31 C37 C37 -145.1(16) no 14_665 14_665 11_555
C36 C31 C37 C38 -105.5(14) no 14_665 14_665 14_665
C37 C31 C36 C29 36.4(9) no 14_665 14_665 .
C37 C31 C36 C30 125.4(18) no 14_665 14_665 8_665
C37 C31 C36 C30 0.8(6) no 14_665 14_665 .
C37 C31 C36 C31 -16.9(7) no 14_665 14_665 8_665
C37 C31 C36 C32 21.8(11) no 14_665 14_665 8_665
C37 C31 C36 C32 130.1(9) no 14_665 14_665 .
C37 C31 C36 C35 116.0(10) no 14_665 14_665 14_665
C37 C31 C36 C35 88.0(17) no 14_665 14_665 11_555
C37 C31 C36 C37 -0.0(6) no 14_665 14_665 14_665
C36 C31 C38 C29 -58.2(15) no 14_665 11_555 8_665
C36 C31 C38 C32 -66.5(14) no 14_665 11_555 .
C36 C31 C38 C38 60.2(15) no 14_665 11_555 14_665
C36 C31 C38 C39 0.6(18) no 14_665 11_555 11_555
C36 C31 C38 C39 23.6(16) no 14_665 11_555 14_665
C38 C31 C36 C29 -40.0(16) no 11_555 14_665 .
C38 C31 C36 C30 49.0(12) no 11_555 14_665 8_665
C38 C31 C36 C30 -75.6(12) no 11_555 14_665 .
C38 C31 C36 C31 -93.3(12) no 11_555 14_665 8_665
C38 C31 C36 C32 -54.6(17) no 11_555 14_665 8_665
C38 C31 C36 C32 53.7(10) no 11_555 14_665 .
C38 C31 C36 C35 39.6(16) no 11_555 14_665 14_665
C38 C31 C36 C35 12(3) no 11_555 14_665 11_555
C38 C31 C36 C37 -76.4(11) no 11_555 14_665 14_665
C37 C31 C37 C29 100.8(17) no 11_555 14_665 .
C37 C31 C37 C32 124.7(16) no 11_555 14_665 8_665
C37 C31 C37 C36 145.1(18) no 11_555 14_665 14_665
C37 C31 C37 C36 140(2) no 11_555 14_665 11_555
C37 C31 C37 C37 0.0(11) no 11_555 14_665 11_555
C37 C31 C37 C38 40(2) no 11_555 14_665 14_665
C37 C31 C37 C29 -107.7(13) no 14_665 11_555 8_665
C37 C31 C37 C30 -11.2(7) no 14_665 11_555 .
C37 C31 C37 C31 0.0(14) no 14_665 11_555 8_665
C37 C31 C37 C32 -124.6(11) no 14_665 11_555 .
C37 C31 C37 C36 -107(3) no 14_665 11_555 11_555
C37 C31 C37 C37 0.0(6) no 14_665 11_555 14_665
C37 C31 C37 C38 -54(3) no 14_665 11_555 11_555
C37 C31 C38 C29 103(4) no 11_555 11_555 8_665
C37 C31 C38 C32 95(4) no 11_555 11_555 .
C37 C31 C38 C38 -139(4) no 11_555 11_555 14_665
C37 C31 C38 C39 162(4) no 11_555 11_555 11_555
C37 C31 C38 C39 -175(4) no 11_555 11_555 14_665
C38 C31 C37 C29 -54(3) no 11_555 11_555 8_665
C38 C31 C37 C30 43(4) no 11_555 11_555 .
C38 C31 C37 C31 54(4) no 11_555 11_555 8_665
C38 C31 C37 C32 -71(3) no 11_555 11_555 .
C38 C31 C37 C36 -54(5) no 11_555 11_555 11_555
C38 C31 C37 C37 54(3) no 11_555 11_555 14_665
C38 C31 C37 C38 -0.0(9) no 11_555 11_555 11_555
C37 C31 C38 C29 -128.7(10) no 14_665 11_555 8_665
C37 C31 C38 C32 -137.1(11) no 14_665 11_555 .
C37 C31 C38 C38 -10.3(8) no 14_665 11_555 14_665
C37 C31 C38 C39 -70.0(11) no 14_665 11_555 11_555
C37 C31 C38 C39 -46.9(10) no 14_665 11_555 14_665
C38 C31 C37 C29 76.9(10) no 11_555 14_665 .
C38 C31 C37 C31 156.1(18) no 11_555 14_665 8_665
C38 C31 C37 C32 100.8(8) no 11_555 14_665 8_665
C38 C31 C37 C36 121.2(9) no 11_555 14_665 14_665
C38 C31 C37 C36 116.5(10) no 11_555 14_665 11_555
C38 C31 C37 C37 -23.9(9) no 11_555 14_665 11_555
C38 C31 C37 C38 15.7(13) no 11_555 14_665 14_665
C28 C32 C35 C28 -19.9(7) no 8_665 11_555 .
C28 C32 C35 C28 0.0(5) no 8_665 11_555 8_665
C28 C32 C35 C29 -81.2(8) no 8_665 11_555 .
C28 C32 C35 C30 -119.1(8) no 8_665 11_555 .
C28 C32 C35 C31 -137.3(9) no 8_665 11_555 .
C28 C32 C35 C31 -132.4(8) no 8_665 11_555 8_665
C28 C32 C35 C32 -113.4(10) no 8_665 11_555 8_665
C28 C32 C35 C33 12.4(6) no 8_665 11_555 .
C28 C32 C35 C33 -31.0(9) no 8_665 11_555 8_665
C28 C32 C35 C34 -18.6(6) no 8_665 11_555 11_555
C28 C32 C35 C34 -10.2(5) no 8_665 11_555 14_665
C28 C32 C35 C35 66.6(13) no 8_665 11_555 14_665
C28 C32 C35 C36 -159.5(9) no 8_665 11_555 11_555
C28 C32 C35 C36 -155.0(9) no 8_665 11_555 14_665
C28 C32 C35 C28 0.0(6) no 8_665 14_665 8_665
C28 C32 C35 C28 -31.0(7) no 8_665 14_665 .
C28 C32 C35 C29 4.8(11) no 8_665 14_665 8_665
C28 C32 C35 C30 -110.8(13) no 8_665 14_665 8_665
C28 C32 C35 C31 -115.1(8) no 8_665 14_665 8_665
C28 C32 C35 C31 -121.3(9) no 8_665 14_665 .
C28 C32 C35 C32 -98.4(9) no 8_665 14_665 8_665
C28 C32 C35 C33 -49.6(10) no 8_665 14_665 8_665
C28 C32 C35 C33 14.3(6) no 8_665 14_665 .
C28 C32 C35 C34 -11.9(6) no 8_665 14_665 14_665
C28 C32 C35 C34 -24.6(6) no 8_665 14_665 11_555
C28 C32 C35 C35 -98.4(18) no 8_665 14_665 11_555
C28 C32 C35 C36 -131.4(9) no 8_665 14_665 14_665
C28 C32 C35 C36 -136.2(9) no 8_665 14_665 11_555
C28 C32 C36 C30 -62.4(12) no 8_665 11_555 .
C28 C32 C36 C30 -123.2(10) no 8_665 11_555 8_665
C28 C32 C36 C31 -122.0(10) no 8_665 11_555 .
C28 C32 C36 C31 -91.1(12) no 8_665 11_555 8_665
C28 C32 C36 C32 -21.6(13) no 8_665 11_555 8_665
C28 C32 C36 C35 15.6(8) no 8_665 11_555 11_555
C28 C32 C36 C35 29.7(6) no 8_665 11_555 14_665
C28 C32 C36 C37 -115.2(8) no 8_665 11_555 11_555
C28 C32 C36 C37 -75.8(9) no 8_665 11_555 14_665
C28 C32 C36 C29 -24.0(8) no 8_665 14_665 .
C28 C32 C36 C30 -126.1(10) no 8_665 14_665 8_665
C28 C32 C36 C30 -69.2(11) no 8_665 14_665 .
C28 C32 C36 C31 -102.8(10) no 8_665 14_665 8_665
C28 C32 C36 C31 -129.5(9) no 8_665 14_665 .
C28 C32 C36 C32 -21.5(12) no 8_665 14_665 8_665
C28 C32 C36 C35 32.3(6) no 8_665 14_665 14_665
C28 C32 C36 C35 18.9(7) no 8_665 14_665 11_555
C28 C32 C36 C37 -82.1(8) no 8_665 14_665 14_665
C28 C32 C36 C37 -117.8(8) no 8_665 14_665 11_555
C28 C32 C37 C29 -48.6(10) no 8_665 11_555 8_665
C28 C32 C37 C30 51.2(11) no 8_665 11_555 .
C28 C32 C37 C31 90.5(13) no 8_665 11_555 .
C28 C32 C37 C31 68.9(12) no 8_665 11_555 8_665
C28 C32 C37 C36 83.2(10) no 8_665 11_555 11_555
C28 C32 C37 C36 77.4(9) no 8_665 11_555 14_665
C28 C32 C37 C37 47.2(13) no 8_665 11_555 14_665
C28 C32 C37 C38 -47.2(11) no 8_665 11_555 11_555
C28 C32 C38 C29 -44.5(9) no 8_665 11_555 8_665
C28 C32 C38 C30 139.0(10) no 8_665 11_555 8_665
C28 C32 C38 C31 116.5(8) no 8_665 11_555 .
C28 C32 C38 C37 137.0(9) no 8_665 11_555 11_555
C28 C32 C38 C38 65.9(7) no 8_665 11_555 14_665
C28 C32 C38 C39 -1.0(7) no 8_665 11_555 11_555
C28 C32 C38 C39 24.6(6) no 8_665 11_555 14_665
C29 C32 C33 C27 42(3) no 8_665 . 8_665
C29 C32 C33 C28 -113.2(19) no 8_665 . .
C29 C32 C33 C29 0.0(14) no 8_665 . 8_665
C29 C32 C33 C33 -124.1(18) no 8_665 . 8_665
C29 C32 C33 C34 -101(2) no 8_665 . 11_555
C29 C32 C33 C34 -86(3) no 8_665 . 14_665
C29 C32 C33 C35 -147.4(18) no 8_665 . 11_555
C29 C32 C33 C35 -167.0(19) no 8_665 . 14_665
C29 C32 C33 C39 -47.0(16) no 8_665 . 11_555
C29 C32 C34 C27 56.6(18) no 8_665 14_665 8_665
C29 C32 C34 C28 -160(3) no 8_665 14_665 .
C29 C32 C34 C29 0.0(14) no 8_665 14_665 8_665
C29 C32 C34 C29 -137.2(17) no 8_665 14_665 .
C29 C32 C34 C33 -162.0(18) no 8_665 14_665 8_665
C29 C32 C34 C33 77.9(19) no 8_665 14_665 .
C29 C32 C34 C35 157.7(19) no 8_665 14_665 14_665
C29 C32 C34 C35 -178.5(18) no 8_665 14_665 11_555
C29 C32 C34 C39 -82.4(17) no 8_665 14_665 14_665
C29 C32 C34 C39 -47.5(16) no 8_665 14_665 11_555
C29 C32 C35 C28 -8.6(15) no 8_665 11_555 .
C29 C32 C35 C28 11.3(13) no 8_665 11_555 8_665
C29 C32 C35 C29 -70.0(15) no 8_665 11_555 .
C29 C32 C35 C30 -107.9(14) no 8_665 11_555 .
C29 C32 C35 C31 -126.0(16) no 8_665 11_555 .
C29 C32 C35 C31 -121.1(15) no 8_665 11_555 8_665
C29 C32 C35 C32 -102.1(15) no 8_665 11_555 8_665
C29 C32 C35 C33 23.7(12) no 8_665 11_555 .
C29 C32 C35 C33 -19.7(17) no 8_665 11_555 8_665
C29 C32 C35 C34 -7.3(14) no 8_665 11_555 11_555
C29 C32 C35 C34 1.1(13) no 8_665 11_555 14_665
C29 C32 C35 C35 77.9(18) no 8_665 11_555 14_665
C29 C32 C35 C36 -148.3(16) no 8_665 11_555 11_555
C29 C32 C35 C36 -143.7(15) no 8_665 11_555 14_665
C29 C32 C35 C28 -4.8(14) no 8_665 14_665 8_665
C29 C32 C35 C28 -35.8(17) no 8_665 14_665 .
C29 C32 C35 C29 0.0(11) no 8_665 14_665 8_665
C29 C32 C35 C30 -115.5(19) no 8_665 14_665 8_665
C29 C32 C35 C31 -119.9(14) no 8_665 14_665 8_665
C29 C32 C35 C31 -126.1(16) no 8_665 14_665 .
C29 C32 C35 C32 -103.1(14) no 8_665 14_665 8_665
C29 C32 C35 C33 -54.4(18) no 8_665 14_665 8_665
C29 C32 C35 C33 9.6(14) no 8_665 14_665 .
C29 C32 C35 C34 -16.6(15) no 8_665 14_665 14_665
C29 C32 C35 C34 -29.4(16) no 8_665 14_665 11_555
C29 C32 C35 C35 -103(2) no 8_665 14_665 11_555
C29 C32 C35 C36 -136.1(15) no 8_665 14_665 14_665
C29 C32 C35 C36 -141.0(15) no 8_665 14_665 11_555
C29 C32 C36 C30 -32(3) no 8_665 11_555 .
C29 C32 C36 C30 -93(3) no 8_665 11_555 8_665
C29 C32 C36 C31 -91(3) no 8_665 11_555 .
C29 C32 C36 C31 -60(3) no 8_665 11_555 8_665
C29 C32 C36 C32 9(3) no 8_665 11_555 8_665
C29 C32 C36 C35 46(3) no 8_665 11_555 11_555
C29 C32 C36 C35 60(3) no 8_665 11_555 14_665
C29 C32 C36 C37 -85(3) no 8_665 11_555 11_555
C29 C32 C36 C37 -45(3) no 8_665 11_555 14_665
C29 C32 C36 C29 6(3) no 8_665 14_665 .
C29 C32 C36 C30 -96(2) no 8_665 14_665 8_665
C29 C32 C36 C30 -39(3) no 8_665 14_665 .
C29 C32 C36 C31 -73(3) no 8_665 14_665 8_665
C29 C32 C36 C31 -100(2) no 8_665 14_665 .
C29 C32 C36 C32 8(3) no 8_665 14_665 8_665
C29 C32 C36 C35 62(2) no 8_665 14_665 14_665
C29 C32 C36 C35 49(2) no 8_665 14_665 11_555
C29 C32 C36 C37 -52(3) no 8_665 14_665 14_665
C29 C32 C36 C37 -88(2) no 8_665 14_665 11_555
C29 C32 C37 C29 -0.0(10) no 8_665 11_555 8_665
C29 C32 C37 C30 99.8(16) no 8_665 11_555 .
C29 C32 C37 C31 139.0(18) no 8_665 11_555 .
C29 C32 C37 C31 117.4(16) no 8_665 11_555 8_665
C29 C32 C37 C36 131.8(17) no 8_665 11_555 11_555
C29 C32 C37 C36 126.0(16) no 8_665 11_555 14_665
C29 C32 C37 C37 95.8(16) no 8_665 11_555 14_665
C29 C32 C37 C38 1.3(16) no 8_665 11_555 11_555
C29 C32 C38 C29 0.0(11) no 8_665 11_555 8_665
C29 C32 C38 C30 -176(2) no 8_665 11_555 8_665
C29 C32 C38 C31 161.0(18) no 8_665 11_555 .
C29 C32 C38 C37 -178.4(18) no 8_665 11_555 11_555
C29 C32 C38 C38 110.5(16) no 8_665 11_555 14_665
C29 C32 C38 C39 43.5(15) no 8_665 11_555 11_555
C29 C32 C38 C39 69.2(15) no 8_665 11_555 14_665
C30 C32 C33 C27 125(3) no 8_665 . 8_665
C30 C32 C33 C28 -30(3) no 8_665 . .
C30 C32 C33 C29 83.5(19) no 8_665 . 8_665
C30 C32 C33 C33 -41(2) no 8_665 . 8_665
C30 C32 C33 C34 -18(3) no 8_665 . 11_555
C30 C32 C33 C34 -2(3) no 8_665 . 14_665
C30 C32 C33 C35 -63.9(18) no 8_665 . 11_555
C30 C32 C33 C35 -83.6(19) no 8_665 . 14_665
C30 C32 C33 C39 36(2) no 8_665 . 11_555
C30 C32 C34 C27 156.9(12) no 8_665 14_665 8_665
C30 C32 C34 C28 -59.3(19) no 8_665 14_665 .
C30 C32 C34 C29 100.3(16) no 8_665 14_665 8_665
C30 C32 C34 C29 -36.8(13) no 8_665 14_665 .
C30 C32 C34 C33 -61.7(15) no 8_665 14_665 8_665
C30 C32 C34 C33 178.2(19) no 8_665 14_665 .
C30 C32 C34 C35 -101.9(14) no 8_665 14_665 14_665
C30 C32 C34 C35 -78.2(13) no 8_665 14_665 11_555
C30 C32 C34 C39 17.9(15) no 8_665 14_665 14_665
C30 C32 C34 C39 52.8(14) no 8_665 14_665 11_555
C30 C32 C35 C28 104.8(12) no 8_665 11_555 .
C30 C32 C35 C28 124.8(12) no 8_665 11_555 8_665
C30 C32 C35 C29 43.5(13) no 8_665 11_555 .
C30 C32 C35 C30 5.6(11) no 8_665 11_555 .
C30 C32 C35 C31 -12.5(9) no 8_665 11_555 .
C30 C32 C35 C31 -7.7(10) no 8_665 11_555 8_665
C30 C32 C35 C32 11.4(13) no 8_665 11_555 8_665
C30 C32 C35 C33 137.2(13) no 8_665 11_555 .
C30 C32 C35 C33 93.8(14) no 8_665 11_555 8_665
C30 C32 C35 C34 106.1(12) no 8_665 11_555 11_555
C30 C32 C35 C34 114.6(12) no 8_665 11_555 14_665
C30 C32 C35 C35 -168.6(19) no 8_665 11_555 14_665
C30 C32 C35 C36 -34.8(10) no 8_665 11_555 11_555
C30 C32 C35 C36 -30.2(11) no 8_665 11_555 14_665
C30 C32 C35 C28 110.8(14) no 8_665 14_665 8_665
C30 C32 C35 C28 79.8(16) no 8_665 14_665 .
C30 C32 C35 C29 115.5(18) no 8_665 14_665 8_665
C30 C32 C35 C30 -0.0(8) no 8_665 14_665 8_665
C30 C32 C35 C31 -4.3(12) no 8_665 14_665 8_665
C30 C32 C35 C31 -10.5(10) no 8_665 14_665 .
C30 C32 C35 C32 12.4(16) no 8_665 14_665 8_665
C30 C32 C35 C33 61.1(18) no 8_665 14_665 8_665
C30 C32 C35 C33 125.1(14) no 8_665 14_665 .
C30 C32 C35 C34 98.9(14) no 8_665 14_665 14_665
C30 C32 C35 C34 86.2(15) no 8_665 14_665 11_555
C30 C32 C35 C35 12(3) no 8_665 14_665 11_555
C30 C32 C35 C36 -20.6(13) no 8_665 14_665 14_665
C30 C32 C35 C36 -25.4(13) no 8_665 14_665 11_555
C30 C32 C36 C30 60.8(15) no 8_665 11_555 .
C30 C32 C36 C30 -0.0(9) no 8_665 11_555 8_665
C30 C32 C36 C31 1.3(11) no 8_665 11_555 .
C30 C32 C36 C31 32.1(14) no 8_665 11_555 8_665
C30 C32 C36 C32 101.6(15) no 8_665 11_555 8_665
C30 C32 C36 C35 138.9(14) no 8_665 11_555 11_555
C30 C32 C36 C35 152.9(14) no 8_665 11_555 14_665
C30 C32 C36 C37 8.0(10) no 8_665 11_555 11_555
C30 C32 C36 C37 47.4(13) no 8_665 11_555 14_665
C30 C32 C36 C29 102.1(13) no 8_665 14_665 .
C30 C32 C36 C30 -0.0(9) no 8_665 14_665 8_665
C30 C32 C36 C30 56.9(14) no 8_665 14_665 .
C30 C32 C36 C31 23.3(13) no 8_665 14_665 8_665
C30 C32 C36 C31 -3.4(10) no 8_665 14_665 .
C30 C32 C36 C32 104.6(15) no 8_665 14_665 8_665
C30 C32 C36 C35 158.4(14) no 8_665 14_665 14_665
C30 C32 C36 C35 145.0(13) no 8_665 14_665 11_555
C30 C32 C36 C37 44.0(13) no 8_665 14_665 14_665
C30 C32 C36 C37 8.3(9) no 8_665 14_665 11_555
C30 C32 C38 C29 176.5(18) no 8_665 11_555 8_665
C30 C32 C38 C30 -0.0(9) no 8_665 11_555 8_665
C30 C32 C38 C31 -22.5(9) no 8_665 11_555 .
C30 C32 C38 C37 -2.0(9) no 8_665 11_555 11_555
C30 C32 C38 C38 -73.1(12) no 8_665 11_555 14_665
C30 C32 C38 C39 -140.0(13) no 8_665 11_555 11_555
C30 C32 C38 C39 -114.4(12) no 8_665 11_555 14_665
C31 C32 C33 C27 155(2) no . . 8_665
C31 C32 C33 C28 0.0(18) no . . .
C31 C32 C33 C29 113.2(15) no . . 8_665
C31 C32 C33 C33 -10.9(15) no . . 8_665
C31 C32 C33 C34 11.9(19) no . . 11_555
C31 C32 C33 C34 28(3) no . . 14_665
C31 C32 C33 C35 -34.1(12) no . . 11_555
C31 C32 C33 C35 -53.8(12) no . . 14_665
C31 C32 C33 C39 66.2(13) no . . 11_555
C31 C32 C34 C27 -177.0(10) no . 14_665 8_665
C31 C32 C34 C28 -33.1(16) no . 14_665 .
C31 C32 C34 C29 126.4(15) no . 14_665 8_665
C31 C32 C34 C29 -10.7(10) no . 14_665 .
C31 C32 C34 C33 -35.5(12) no . 14_665 8_665
C31 C32 C34 C33 -155.7(16) no . 14_665 .
C31 C32 C34 C35 -75.8(10) no . 14_665 14_665
C31 C32 C34 C35 -52.1(9) no . 14_665 11_555
C31 C32 C34 C39 44.0(11) no . 14_665 14_665
C31 C32 C34 C39 78.9(10) no . 14_665 11_555
C31 C32 C35 C28 117.3(9) no . 11_555 .
C31 C32 C35 C28 137.3(8) no . 11_555 8_665
C31 C32 C35 C29 56.0(9) no . 11_555 .
C31 C32 C35 C30 18.1(7) no . 11_555 .
C31 C32 C35 C31 0.0(5) no . 11_555 .
C31 C32 C35 C31 4.8(6) no . 11_555 8_665
C31 C32 C35 C32 23.9(9) no . 11_555 8_665
C31 C32 C35 C33 149.7(9) no . 11_555 .
C31 C32 C35 C33 106.3(11) no . 11_555 8_665
C31 C32 C35 C34 118.6(8) no . 11_555 11_555
C31 C32 C35 C34 127.1(8) no . 11_555 14_665
C31 C32 C35 C35 -156.1(16) no . 11_555 14_665
C31 C32 C35 C36 -22.3(6) no . 11_555 11_555
C31 C32 C35 C36 -17.7(6) no . 11_555 14_665
C31 C32 C35 C28 121.3(8) no . 14_665 8_665
C31 C32 C35 C28 90.3(10) no . 14_665 .
C31 C32 C35 C29 126.1(13) no . 14_665 8_665
C31 C32 C35 C30 10.5(8) no . 14_665 8_665
C31 C32 C35 C31 6.2(6) no . 14_665 8_665
C31 C32 C35 C31 0.0(5) no . 14_665 .
C31 C32 C35 C32 22.9(10) no . 14_665 8_665
C31 C32 C35 C33 71.7(12) no . 14_665 8_665
C31 C32 C35 C33 135.7(9) no . 14_665 .
C31 C32 C35 C34 109.4(8) no . 14_665 14_665
C31 C32 C35 C34 96.7(9) no . 14_665 11_555
C31 C32 C35 C35 22.9(19) no . 14_665 11_555
C31 C32 C35 C36 -10.1(7) no . 14_665 14_665
C31 C32 C35 C36 -14.9(6) no . 14_665 11_555
C31 C32 C36 C30 59.5(14) no . 11_555 .
C31 C32 C36 C30 -1.3(11) no . 11_555 8_665
C31 C32 C36 C31 -0.0(9) no . 11_555 .
C31 C32 C36 C31 30.9(11) no . 11_555 8_665
C31 C32 C36 C32 100.4(17) no . 11_555 8_665
C31 C32 C36 C35 137.6(15) no . 11_555 11_555
C31 C32 C36 C35 151.6(14) no . 11_555 14_665
C31 C32 C36 C37 6.7(10) no . 11_555 11_555
C31 C32 C36 C37 46.2(12) no . 11_555 14_665
C31 C32 C36 C29 105.5(13) no . 14_665 .
C31 C32 C36 C30 3.4(10) no . 14_665 8_665
C31 C32 C36 C30 60.3(13) no . 14_665 .
C31 C32 C36 C31 26.7(10) no . 14_665 8_665
C31 C32 C36 C31 -0.0(8) no . 14_665 .
C31 C32 C36 C32 108.0(16) no . 14_665 8_665
C31 C32 C36 C35 161.8(13) no . 14_665 14_665
C31 C32 C36 C35 148.5(13) no . 14_665 11_555
C31 C32 C36 C37 47.4(11) no . 14_665 14_665
C31 C32 C36 C37 11.8(9) no . 14_665 11_555
C31 C32 C37 C29 -139.0(18) no . 11_555 8_665
C31 C32 C37 C30 -39.2(12) no . 11_555 .
C31 C32 C37 C31 0.0(9) no . 11_555 .
C31 C32 C37 C31 -21.6(11) no . 11_555 8_665
C31 C32 C37 C36 -7.2(12) no . 11_555 11_555
C31 C32 C37 C36 -13.1(12) no . 11_555 14_665
C31 C32 C37 C37 -43.2(12) no . 11_555 14_665
C31 C32 C37 C38 -137.7(17) no . 11_555 11_555
C31 C32 C38 C29 -161.0(15) no . 11_555 8_665
C31 C32 C38 C30 22.5(6) no . 11_555 8_665
C31 C32 C38 C31 0.0(6) no . 11_555 .
C31 C32 C38 C37 20.6(6) no . 11_555 11_555
C31 C32 C38 C38 -50.5(9) no . 11_555 14_665
C31 C32 C38 C39 -117.5(9) no . 11_555 11_555
C31 C32 C38 C39 -91.8(8) no . 11_555 14_665
C31 C32 C33 C27 159(3) no 8_665 . 8_665
C31 C32 C33 C28 4.0(13) no 8_665 . .
C31 C32 C33 C29 117.2(12) no 8_665 . 8_665
C31 C32 C33 C33 -6.8(10) no 8_665 . 8_665
C31 C32 C33 C34 15.9(15) no 8_665 . 11_555
C31 C32 C33 C34 31.5(19) no 8_665 . 14_665
C31 C32 C33 C35 -30.1(7) no 8_665 . 11_555
C31 C32 C33 C35 -49.8(8) no 8_665 . 14_665
C31 C32 C33 C39 70.3(8) no 8_665 . 11_555
C31 C32 C34 C27 -170.7(9) no 8_665 14_665 8_665
C31 C32 C34 C28 -26.8(14) no 8_665 14_665 .
C31 C32 C34 C29 132.7(12) no 8_665 14_665 8_665
C31 C32 C34 C29 -4.4(6) no 8_665 14_665 .
C31 C32 C34 C33 -29.2(9) no 8_665 14_665 8_665
C31 C32 C34 C33 -149.4(15) no 8_665 14_665 .
C31 C32 C34 C35 -69.5(7) no 8_665 14_665 14_665
C31 C32 C34 C35 -45.8(6) no 8_665 14_665 11_555
C31 C32 C34 C39 50.3(8) no 8_665 14_665 14_665
C31 C32 C34 C39 85.3(7) no 8_665 14_665 11_555
C31 C32 C35 C28 112.5(8) no 8_665 11_555 .
C31 C32 C35 C28 132.4(7) no 8_665 11_555 8_665
C31 C32 C35 C29 51.2(7) no 8_665 11_555 .
C31 C32 C35 C30 13.3(5) no 8_665 11_555 .
C31 C32 C35 C31 -4.8(5) no 8_665 11_555 .
C31 C32 C35 C31 0.0(4) no 8_665 11_555 8_665
C31 C32 C35 C32 19.1(7) no 8_665 11_555 8_665
C31 C32 C35 C33 144.8(8) no 8_665 11_555 .
C31 C32 C35 C33 101.4(11) no 8_665 11_555 8_665
C31 C32 C35 C34 113.8(7) no 8_665 11_555 11_555
C31 C32 C35 C34 122.3(7) no 8_665 11_555 14_665
C31 C32 C35 C35 -160.9(16) no 8_665 11_555 14_665
C31 C32 C35 C36 -27.1(5) no 8_665 11_555 11_555
C31 C32 C35 C36 -22.6(5) no 8_665 11_555 14_665
C31 C32 C35 C28 115.1(7) no 8_665 14_665 8_665
C31 C32 C35 C28 84.1(8) no 8_665 14_665 .
C31 C32 C35 C29 119.9(11) no 8_665 14_665 8_665
C31 C32 C35 C30 4.3(10) no 8_665 14_665 8_665
C31 C32 C35 C31 0.0(4) no 8_665 14_665 8_665
C31 C32 C35 C31 -6.2(5) no 8_665 14_665 .
C31 C32 C35 C32 16.7(7) no 8_665 14_665 8_665
C31 C32 C35 C33 65.5(10) no 8_665 14_665 8_665
C31 C32 C35 C33 129.4(7) no 8_665 14_665 .
C31 C32 C35 C34 103.2(7) no 8_665 14_665 14_665
C31 C32 C35 C34 90.5(7) no 8_665 14_665 11_555
C31 C32 C35 C35 16.7(17) no 8_665 14_665 11_555
C31 C32 C35 C36 -16.3(4) no 8_665 14_665 14_665
C31 C32 C35 C36 -21.1(4) no 8_665 14_665 11_555
C31 C32 C36 C30 28.7(10) no 8_665 11_555 .
C31 C32 C36 C30 -32.1(14) no 8_665 11_555 8_665
C31 C32 C36 C31 -30.9(11) no 8_665 11_555 .
C31 C32 C36 C31 -0.0(8) no 8_665 11_555 8_665
C31 C32 C36 C32 69.5(14) no 8_665 11_555 8_665
C31 C32 C36 C35 106.7(15) no 8_665 11_555 11_555
C31 C32 C36 C35 120.8(14) no 8_665 11_555 14_665
C31 C32 C36 C37 -24.1(13) no 8_665 11_555 11_555
C31 C32 C36 C37 15.3(9) no 8_665 11_555 14_665
C31 C32 C36 C29 78.8(13) no 8_665 14_665 .
C31 C32 C36 C30 -23.3(13) no 8_665 14_665 8_665
C31 C32 C36 C30 33.6(11) no 8_665 14_665 .
C31 C32 C36 C31 0.0(8) no 8_665 14_665 8_665
C31 C32 C36 C31 -26.7(11) no 8_665 14_665 .
C31 C32 C36 C32 81.3(15) no 8_665 14_665 8_665
C31 C32 C36 C35 135.1(14) no 8_665 14_665 14_665
C31 C32 C36 C35 121.8(14) no 8_665 14_665 11_555
C31 C32 C36 C37 20.7(10) no 8_665 14_665 14_665
C31 C32 C36 C37 -14.9(12) no 8_665 14_665 11_555
C31 C32 C37 C29 -117.4(14) no 8_665 11_555 8_665
C31 C32 C37 C30 -17.6(6) no 8_665 11_555 .
C31 C32 C37 C31 21.6(7) no 8_665 11_555 .
C31 C32 C37 C31 0.0(5) no 8_665 11_555 8_665
C31 C32 C37 C36 14.3(7) no 8_665 11_555 11_555
C31 C32 C37 C36 8.5(7) no 8_665 11_555 14_665
C31 C32 C37 C37 -21.6(6) no 8_665 11_555 14_665
C31 C32 C37 C38 -116.1(11) no 8_665 11_555 11_555
C31 C32 C38 C29 -143.6(12) no 8_665 11_555 8_665
C31 C32 C38 C30 40.0(6) no 8_665 11_555 8_665
C31 C32 C38 C31 17.4(4) no 8_665 11_555 .
C31 C32 C38 C37 38.0(5) no 8_665 11_555 11_555
C31 C32 C38 C38 -33.1(6) no 8_665 11_555 14_665
C31 C32 C38 C39 -100.1(7) no 8_665 11_555 11_555
C31 C32 C38 C39 -74.4(6) no 8_665 11_555 14_665
C33 C32 C35 C28 -32.3(8) no . 11_555 .
C33 C32 C35 C28 -12.4(6) no . 11_555 8_665
C33 C32 C35 C29 -93.6(9) no . 11_555 .
C33 C32 C35 C30 -131.5(9) no . 11_555 .
C33 C32 C35 C31 -149.7(10) no . 11_555 .
C33 C32 C35 C31 -144.8(9) no . 11_555 8_665
C33 C32 C35 C32 -125.8(10) no . 11_555 8_665
C33 C32 C35 C33 0.0(6) no . 11_555 .
C33 C32 C35 C33 -43.4(10) no . 11_555 8_665
C33 C32 C35 C34 -31.0(7) no . 11_555 11_555
C33 C32 C35 C34 -22.6(6) no . 11_555 14_665
C33 C32 C35 C35 54.2(12) no . 11_555 14_665
C33 C32 C35 C36 -172.0(10) no . 11_555 11_555
C33 C32 C35 C36 -167.4(10) no . 11_555 14_665
C35 C32 C33 C27 -171(3) no 11_555 . 8_665
C35 C32 C33 C28 34.2(9) no 11_555 . .
C35 C32 C33 C29 147.4(12) no 11_555 . 8_665
C35 C32 C33 C33 23.3(6) no 11_555 . 8_665
C35 C32 C33 C34 46.1(10) no 11_555 . 11_555
C35 C32 C33 C34 61.7(16) no 11_555 . 14_665
C35 C32 C33 C35 0.0(5) no 11_555 . 11_555
C35 C32 C33 C35 -19.7(5) no 11_555 . 14_665
C35 C32 C33 C39 100.4(7) no 11_555 . 11_555
C33 C32 C35 C28 -14.3(7) no . 14_665 8_665
C33 C32 C35 C28 -45.3(9) no . 14_665 .
C33 C32 C35 C29 -9.6(11) no . 14_665 8_665
C33 C32 C35 C30 -125.1(13) no . 14_665 8_665
C33 C32 C35 C31 -129.4(9) no . 14_665 8_665
C33 C32 C35 C31 -135.7(10) no . 14_665 .
C33 C32 C35 C32 -112.7(10) no . 14_665 8_665
C33 C32 C35 C33 -64.0(11) no . 14_665 8_665
C33 C32 C35 C33 -0.0(6) no . 14_665 .
C33 C32 C35 C34 -26.2(7) no . 14_665 14_665
C33 C32 C35 C34 -39.0(8) no . 14_665 11_555
C33 C32 C35 C35 -112.7(19) no . 14_665 11_555
C33 C32 C35 C36 -145.7(10) no . 14_665 14_665
C33 C32 C35 C36 -150.6(10) no . 14_665 11_555
C35 C32 C33 C27 -151(3) no 14_665 . 8_665
C35 C32 C33 C28 53.8(11) no 14_665 . .
C35 C32 C33 C29 167.0(14) no 14_665 . 8_665
C35 C32 C33 C33 43.0(9) no 14_665 . 8_665
C35 C32 C33 C34 65.7(13) no 14_665 . 11_555
C35 C32 C33 C34 81.3(18) no 14_665 . 14_665
C35 C32 C33 C35 19.7(7) no 14_665 . 11_555
C35 C32 C33 C35 -0.0(6) no 14_665 . 14_665
C35 C32 C33 C39 120.1(10) no 14_665 . 11_555
C33 C32 C36 C30 -71.5(13) no . 11_555 .
C33 C32 C36 C30 -132.3(11) no . 11_555 8_665
C33 C32 C36 C31 -131.1(11) no . 11_555 .
C33 C32 C36 C31 -100.2(12) no . 11_555 8_665
C33 C32 C36 C32 -30.7(14) no . 11_555 8_665
C33 C32 C36 C35 6.5(10) no . 11_555 11_555
C33 C32 C36 C35 20.6(7) no . 11_555 14_665
C33 C32 C36 C37 -124.3(10) no . 11_555 11_555
C33 C32 C36 C37 -84.9(10) no . 11_555 14_665
C36 C32 C33 C27 -177(3) no 11_555 . 8_665
C36 C32 C33 C28 28.1(14) no 11_555 . .
C36 C32 C33 C29 141.3(14) no 11_555 . 8_665
C36 C32 C33 C33 17.3(12) no 11_555 . 8_665
C36 C32 C33 C34 40.0(15) no 11_555 . 11_555
C36 C32 C33 C34 56(2) no 11_555 . 14_665
C36 C32 C33 C35 -6.0(9) no 11_555 . 11_555
C36 C32 C33 C35 -25.7(9) no 11_555 . 14_665
C36 C32 C33 C39 94.3(10) no 11_555 . 11_555
C33 C32 C36 C29 -32.8(10) no . 14_665 .
C33 C32 C36 C30 -134.9(11) no . 14_665 8_665
C33 C32 C36 C30 -78.0(12) no . 14_665 .
C33 C32 C36 C31 -111.6(11) no . 14_665 8_665
C33 C32 C36 C31 -138.3(10) no . 14_665 .
C33 C32 C36 C32 -30.3(13) no . 14_665 8_665
C33 C32 C36 C35 23.5(6) no . 14_665 14_665
C33 C32 C36 C35 10.1(9) no . 14_665 11_555
C33 C32 C36 C37 -90.9(10) no . 14_665 14_665
C33 C32 C36 C37 -126.6(9) no . 14_665 11_555
C36 C32 C33 C27 -179(3) no 14_665 . 8_665
C36 C32 C33 C28 25.5(13) no 14_665 . .
C36 C32 C33 C29 138.7(13) no 14_665 . 8_665
C36 C32 C33 C33 14.6(10) no 14_665 . 8_665
C36 C32 C33 C34 37.4(14) no 14_665 . 11_555
C36 C32 C33 C34 53.0(19) no 14_665 . 14_665
C36 C32 C33 C35 -8.7(8) no 14_665 . 11_555
C36 C32 C33 C35 -28.4(8) no 14_665 . 14_665
C36 C32 C33 C39 91.7(9) no 14_665 . 11_555
C33 C32 C37 C29 -48.5(11) no . 11_555 8_665
C33 C32 C37 C30 51.3(15) no . 11_555 .
C33 C32 C37 C31 90.6(16) no . 11_555 .
C33 C32 C37 C31 69.0(15) no . 11_555 8_665
C33 C32 C37 C36 83.3(13) no . 11_555 11_555
C33 C32 C37 C36 77.5(13) no . 11_555 14_665
C33 C32 C37 C37 47.4(17) no . 11_555 14_665
C33 C32 C37 C38 -47.1(14) no . 11_555 11_555
C37 C32 C33 C27 119(3) no 11_555 . 8_665
C37 C32 C33 C28 -35.7(19) no 11_555 . .
C37 C32 C33 C29 77.5(15) no 11_555 . 8_665
C37 C32 C33 C33 -46.6(16) no 11_555 . 8_665
C37 C32 C33 C34 -24(2) no 11_555 . 11_555
C37 C32 C33 C34 -8(3) no 11_555 . 14_665
C37 C32 C33 C35 -69.8(14) no 11_555 . 11_555
C37 C32 C33 C35 -89.5(14) no 11_555 . 14_665
C37 C32 C33 C39 30.5(15) no 11_555 . 11_555
C33 C32 C38 C29 -38.5(8) no . 11_555 8_665
C33 C32 C38 C30 145.0(12) no . 11_555 8_665
C33 C32 C38 C31 122.5(10) no . 11_555 .
C33 C32 C38 C37 143.0(10) no . 11_555 11_555
C33 C32 C38 C38 71.9(9) no . 11_555 14_665
C33 C32 C38 C39 5.0(8) no . 11_555 11_555
C33 C32 C38 C39 30.6(8) no . 11_555 14_665
C38 C32 C33 C27 85(3) no 11_555 . 8_665
C38 C32 C33 C28 -70.5(11) no 11_555 . .
C38 C32 C33 C29 42.7(8) no 11_555 . 8_665
C38 C32 C33 C33 -81.4(9) no 11_555 . 8_665
C38 C32 C33 C34 -58.6(13) no 11_555 . 11_555
C38 C32 C33 C34 -43.0(18) no 11_555 . 14_665
C38 C32 C33 C35 -104.7(7) no 11_555 . 11_555
C38 C32 C33 C35 -124.4(8) no 11_555 . 14_665
C38 C32 C33 C39 -4.3(7) no 11_555 . 11_555
C34 C32 C35 C28 -9.8(6) no 14_665 11_555 .
C34 C32 C35 C28 10.2(5) no 14_665 11_555 8_665
C34 C32 C35 C29 -71.1(8) no 14_665 11_555 .
C34 C32 C35 C30 -109.0(7) no 14_665 11_555 .
C34 C32 C35 C31 -127.1(8) no 14_665 11_555 .
C34 C32 C35 C31 -122.3(8) no 14_665 11_555 8_665
C34 C32 C35 C32 -103.2(9) no 14_665 11_555 8_665
C34 C32 C35 C33 22.6(6) no 14_665 11_555 .
C34 C32 C35 C33 -20.8(8) no 14_665 11_555 8_665
C34 C32 C35 C34 -8.5(5) no 14_665 11_555 11_555
C34 C32 C35 C34 0.0(5) no 14_665 11_555 14_665
C34 C32 C35 C35 76.8(13) no 14_665 11_555 14_665
C34 C32 C35 C36 -149.4(9) no 14_665 11_555 11_555
C34 C32 C35 C36 -144.8(9) no 14_665 11_555 14_665
C35 C32 C34 C27 -124.9(11) no 11_555 14_665 8_665
C35 C32 C34 C28 19.0(11) no 11_555 14_665 .
C35 C32 C34 C29 178.5(13) no 11_555 14_665 8_665
C35 C32 C34 C29 41.4(6) no 11_555 14_665 .
C35 C32 C34 C33 16.6(7) no 11_555 14_665 8_665
C35 C32 C34 C33 -103.6(15) no 11_555 14_665 .
C35 C32 C34 C35 -23.7(6) no 11_555 14_665 14_665
C35 C32 C34 C35 0.0(5) no 11_555 14_665 11_555
C35 C32 C34 C39 96.1(9) no 11_555 14_665 14_665
C35 C32 C34 C39 131.0(9) no 11_555 14_665 11_555
C34 C32 C35 C28 11.9(5) no 14_665 14_665 8_665
C34 C32 C35 C28 -19.1(6) no 14_665 14_665 .
C34 C32 C35 C29 16.6(11) no 14_665 14_665 8_665
C34 C32 C35 C30 -98.9(13) no 14_665 14_665 8_665
C34 C32 C35 C31 -103.2(7) no 14_665 14_665 8_665
C34 C32 C35 C31 -109.4(8) no 14_665 14_665 .
C34 C32 C35 C32 -86.5(8) no 14_665 14_665 8_665
C34 C32 C35 C33 -37.8(9) no 14_665 14_665 8_665
C34 C32 C35 C33 26.2(6) no 14_665 14_665 .
C34 C32 C35 C34 -0.0(5) no 14_665 14_665 14_665
C34 C32 C35 C34 -12.7(5) no 14_665 14_665 11_555
C34 C32 C35 C35 -86.5(17) no 14_665 14_665 11_555
C34 C32 C35 C36 -119.5(8) no 14_665 14_665 14_665
C34 C32 C35 C36 -124.3(8) no 14_665 14_665 11_555
C35 C32 C34 C27 -101.2(12) no 14_665 14_665 8_665
C35 C32 C34 C28 42.7(13) no 14_665 14_665 .
C35 C32 C34 C29 -157.7(15) no 14_665 14_665 8_665
C35 C32 C34 C29 65.1(9) no 14_665 14_665 .
C35 C32 C34 C33 40.3(9) no 14_665 14_665 8_665
C35 C32 C34 C33 -79.9(14) no 14_665 14_665 .
C35 C32 C34 C35 -0.0(7) no 14_665 14_665 14_665
C35 C32 C34 C35 23.7(7) no 14_665 14_665 11_555
C35 C32 C34 C39 119.8(11) no 14_665 14_665 14_665
C35 C32 C34 C39 154.8(11) no 14_665 14_665 11_555
C34 C32 C36 C30 -56.4(11) no 14_665 11_555 .
C34 C32 C36 C30 -117.2(9) no 14_665 11_555 8_665
C34 C32 C36 C31 -116.0(9) no 14_665 11_555 .
C34 C32 C36 C31 -85.1(11) no 14_665 11_555 8_665
C34 C32 C36 C32 -15.6(12) no 14_665 11_555 8_665
C34 C32 C36 C35 21.6(7) no 14_665 11_555 11_555
C34 C32 C36 C35 35.7(6) no 14_665 11_555 14_665
C34 C32 C36 C37 -109.2(7) no 14_665 11_555 11_555
C34 C32 C36 C37 -69.8(9) no 14_665 11_555 14_665
C36 C32 C34 C27 -147.0(10) no 11_555 14_665 8_665
C36 C32 C34 C28 -3.1(16) no 11_555 14_665 .
C36 C32 C34 C29 156.5(15) no 11_555 14_665 8_665
C36 C32 C34 C29 19.3(9) no 11_555 14_665 .
C36 C32 C34 C33 -5.5(11) no 11_555 14_665 8_665
C36 C32 C34 C33 -125.7(16) no 11_555 14_665 .
C36 C32 C34 C35 -45.8(8) no 11_555 14_665 14_665
C36 C32 C34 C35 -22.1(8) no 11_555 14_665 11_555
C36 C32 C34 C39 74.0(10) no 11_555 14_665 14_665
C36 C32 C34 C39 109.0(9) no 11_555 14_665 11_555
C34 C32 C36 C29 -18.2(8) no 14_665 14_665 .
C34 C32 C36 C30 -120.2(9) no 14_665 14_665 8_665
C34 C32 C36 C30 -63.3(10) no 14_665 14_665 .
C34 C32 C36 C31 -97.0(10) no 14_665 14_665 8_665
C34 C32 C36 C31 -123.7(9) no 14_665 14_665 .
C34 C32 C36 C32 -15.7(11) no 14_665 14_665 8_665
C34 C32 C36 C35 38.1(5) no 14_665 14_665 14_665
C34 C32 C36 C35 24.8(6) no 14_665 14_665 11_555
C34 C32 C36 C37 -76.3(8) no 14_665 14_665 14_665
C34 C32 C36 C37 -111.9(7) no 14_665 14_665 11_555
C36 C32 C34 C27 -148.4(10) no 14_665 14_665 8_665
C36 C32 C34 C28 -4.5(15) no 14_665 14_665 .
C36 C32 C34 C29 155.1(14) no 14_665 14_665 8_665
C36 C32 C34 C29 17.9(8) no 14_665 14_665 .
C36 C32 C34 C33 -6.9(10) no 14_665 14_665 8_665
C36 C32 C34 C33 -127.1(15) no 14_665 14_665 .
C36 C32 C34 C35 -47.2(7) no 14_665 14_665 14_665
C36 C32 C34 C35 -23.5(7) no 14_665 14_665 11_555
C36 C32 C34 C39 72.6(9) no 14_665 14_665 14_665
C36 C32 C34 C39 107.6(8) no 14_665 14_665 11_555
C34 C32 C37 C29 -51.1(10) no 14_665 11_555 8_665
C34 C32 C37 C30 48.7(10) no 14_665 11_555 .
C34 C32 C37 C31 87.9(13) no 14_665 11_555 .
C34 C32 C37 C31 66.3(10) no 14_665 11_555 8_665
C34 C32 C37 C36 80.6(8) no 14_665 11_555 11_555
C34 C32 C37 C36 74.8(8) no 14_665 11_555 14_665
C34 C32 C37 C37 44.7(12) no 14_665 11_555 14_665
C34 C32 C37 C38 -49.8(9) no 14_665 11_555 11_555
C37 C32 C34 C27 151.7(10) no 11_555 14_665 8_665
C37 C32 C34 C28 -64.4(17) no 11_555 14_665 .
C37 C32 C34 C29 95.2(14) no 11_555 14_665 8_665
C37 C32 C34 C29 -42.0(10) no 11_555 14_665 .
C37 C32 C34 C33 -66.8(12) no 11_555 14_665 8_665
C37 C32 C34 C33 173.0(17) no 11_555 14_665 .
C37 C32 C34 C35 -107.1(11) no 11_555 14_665 14_665
C37 C32 C34 C35 -83.4(10) no 11_555 14_665 11_555
C37 C32 C34 C39 12.7(12) no 11_555 14_665 14_665
C37 C32 C34 C39 47.7(11) no 11_555 14_665 11_555
C34 C32 C38 C29 -51.6(9) no 14_665 11_555 8_665
C34 C32 C38 C30 132.0(10) no 14_665 11_555 8_665
C34 C32 C38 C31 109.4(7) no 14_665 11_555 .
C34 C32 C38 C37 130.0(8) no 14_665 11_555 11_555
C34 C32 C38 C38 58.9(6) no 14_665 11_555 14_665
C34 C32 C38 C39 -8.1(6) no 14_665 11_555 11_555
C34 C32 C38 C39 17.6(6) no 14_665 11_555 14_665
C38 C32 C34 C27 113.2(9) no 11_555 14_665 8_665
C38 C32 C34 C28 -102.9(14) no 11_555 14_665 .
C38 C32 C34 C29 56.7(9) no 11_555 14_665 8_665
C38 C32 C34 C29 -80.5(7) no 11_555 14_665 .
C38 C32 C34 C33 -105.3(9) no 11_555 14_665 8_665
C38 C32 C34 C33 134.5(15) no 11_555 14_665 .
C38 C32 C34 C35 -145.6(9) no 11_555 14_665 14_665
C38 C32 C34 C35 -121.9(7) no 11_555 14_665 11_555
C38 C32 C34 C39 -25.8(8) no 11_555 14_665 14_665
C38 C32 C34 C39 9.2(7) no 11_555 14_665 11_555
C35 C32 C36 C30 -78.0(10) no 11_555 11_555 .
C35 C32 C36 C30 -138.9(11) no 11_555 11_555 8_665
C35 C32 C36 C31 -137.6(13) no 11_555 11_555 .
C35 C32 C36 C31 -106.7(13) no 11_555 11_555 8_665
C35 C32 C36 C32 -37.2(7) no 11_555 11_555 8_665
C35 C32 C36 C35 -0.0(5) no 11_555 11_555 11_555
C35 C32 C36 C35 14.0(6) no 11_555 11_555 14_665
C35 C32 C36 C37 -130.8(10) no 11_555 11_555 11_555
C35 C32 C36 C37 -91.4(9) no 11_555 11_555 14_665
C36 C32 C35 C28 139.6(12) no 11_555 11_555 .
C36 C32 C35 C28 159.5(11) no 11_555 11_555 8_665
C36 C32 C35 C29 78.3(11) no 11_555 11_555 .
C36 C32 C35 C30 40.4(9) no 11_555 11_555 .
C36 C32 C35 C31 22.3(9) no 11_555 11_555 .
C36 C32 C35 C31 27.1(9) no 11_555 11_555 8_665
C36 C32 C35 C32 46.2(10) no 11_555 11_555 8_665
C36 C32 C35 C33 172.0(12) no 11_555 11_555 .
C36 C32 C35 C33 128.6(14) no 11_555 11_555 8_665
C36 C32 C35 C34 140.9(12) no 11_555 11_555 11_555
C36 C32 C35 C34 149.4(11) no 11_555 11_555 14_665
C36 C32 C35 C35 -133.8(18) no 11_555 11_555 14_665
C36 C32 C35 C36 -0.0(8) no 11_555 11_555 11_555
C36 C32 C35 C36 4.6(8) no 11_555 11_555 14_665
C35 C32 C36 C29 -43.0(6) no 11_555 14_665 .
C35 C32 C36 C30 -145.0(11) no 11_555 14_665 8_665
C35 C32 C36 C30 -88.1(10) no 11_555 14_665 .
C35 C32 C36 C31 -121.8(12) no 11_555 14_665 8_665
C35 C32 C36 C31 -148.5(12) no 11_555 14_665 .
C35 C32 C36 C32 -40.4(8) no 11_555 14_665 8_665
C35 C32 C36 C35 13.4(6) no 11_555 14_665 14_665
C35 C32 C36 C35 0.0(5) no 11_555 14_665 11_555
C35 C32 C36 C37 -101.0(9) no 11_555 14_665 14_665
C35 C32 C36 C37 -136.7(9) no 11_555 14_665 11_555
C36 C32 C35 C28 135.1(11) no 14_665 11_555 .
C36 C32 C35 C28 155.0(10) no 14_665 11_555 8_665
C36 C32 C35 C29 73.7(10) no 14_665 11_555 .
C36 C32 C35 C30 35.8(8) no 14_665 11_555 .
C36 C32 C35 C31 17.7(8) no 14_665 11_555 .
C36 C32 C35 C31 22.6(7) no 14_665 11_555 8_665
C36 C32 C35 C32 41.6(9) no 14_665 11_555 8_665
C36 C32 C35 C33 167.4(11) no 14_665 11_555 .
C36 C32 C35 C33 124.0(13) no 14_665 11_555 8_665
C36 C32 C35 C34 136.4(11) no 14_665 11_555 11_555
C36 C32 C35 C34 144.8(10) no 14_665 11_555 14_665
C36 C32 C35 C35 -138.4(17) no 14_665 11_555 14_665
C36 C32 C35 C36 -4.6(7) no 14_665 11_555 11_555
C36 C32 C35 C36 -0.0(7) no 14_665 11_555 14_665
C35 C32 C37 C29 -97.6(13) no 11_555 11_555 8_665
C35 C32 C37 C30 2.2(9) no 11_555 11_555 .
C35 C32 C37 C31 41.5(12) no 11_555 11_555 .
C35 C32 C37 C31 19.9(9) no 11_555 11_555 8_665
C35 C32 C37 C36 34.2(6) no 11_555 11_555 11_555
C35 C32 C37 C36 28.4(6) no 11_555 11_555 14_665
C35 C32 C37 C37 -1.8(10) no 11_555 11_555 14_665
C35 C32 C37 C38 -96.2(8) no 11_555 11_555 11_555
C37 C32 C35 C28 97.0(10) no 11_555 11_555 .
C37 C32 C35 C28 116.9(9) no 11_555 11_555 8_665
C37 C32 C35 C29 35.7(11) no 11_555 11_555 .
C37 C32 C35 C30 -2.2(8) no 11_555 11_555 .
C37 C32 C35 C31 -20.3(6) no 11_555 11_555 .
C37 C32 C35 C31 -15.5(8) no 11_555 11_555 8_665
C37 C32 C35 C32 3.6(11) no 11_555 11_555 8_665
C37 C32 C35 C33 129.3(10) no 11_555 11_555 .
C37 C32 C35 C33 85.9(12) no 11_555 11_555 8_665
C37 C32 C35 C34 98.3(9) no 11_555 11_555 11_555
C37 C32 C35 C34 106.7(9) no 11_555 11_555 14_665
C37 C32 C35 C35 -176.4(17) no 11_555 11_555 14_665
C37 C32 C35 C36 -42.6(8) no 11_555 11_555 11_555
C37 C32 C35 C36 -38.1(8) no 11_555 11_555 14_665
C35 C32 C38 C29 -90.1(11) no 11_555 11_555 8_665
C35 C32 C38 C30 93.4(9) no 11_555 11_555 8_665
C35 C32 C38 C31 70.9(6) no 11_555 11_555 .
C35 C32 C38 C37 91.5(7) no 11_555 11_555 11_555
C35 C32 C38 C38 20.4(8) no 11_555 11_555 14_665
C35 C32 C38 C39 -46.6(8) no 11_555 11_555 11_555
C35 C32 C38 C39 -20.9(8) no 11_555 11_555 14_665
C38 C32 C35 C28 45.4(9) no 11_555 11_555 .
C38 C32 C35 C28 65.4(7) no 11_555 11_555 8_665
C38 C32 C35 C29 -15.9(10) no 11_555 11_555 .
C38 C32 C35 C30 -53.8(7) no 11_555 11_555 .
C38 C32 C35 C31 -71.9(7) no 11_555 11_555 .
C38 C32 C35 C31 -67.0(7) no 11_555 11_555 8_665
C38 C32 C35 C32 -48.0(10) no 11_555 11_555 8_665
C38 C32 C35 C33 77.8(8) no 11_555 11_555 .
C38 C32 C35 C33 34.4(12) no 11_555 11_555 8_665
C38 C32 C35 C34 46.8(8) no 11_555 11_555 11_555
C38 C32 C35 C34 55.2(7) no 11_555 11_555 14_665
C38 C32 C35 C35 132.0(15) no 11_555 11_555 14_665
C38 C32 C35 C36 -94.2(8) no 11_555 11_555 11_555
C38 C32 C35 C36 -89.6(8) no 11_555 11_555 14_665
C35 C32 C36 C30 -92.1(11) no 14_665 11_555 .
C35 C32 C36 C30 -152.9(12) no 14_665 11_555 8_665
C35 C32 C36 C31 -151.6(13) no 14_665 11_555 .
C35 C32 C36 C31 -120.8(13) no 14_665 11_555 8_665
C35 C32 C36 C32 -51.3(10) no 14_665 11_555 8_665
C35 C32 C36 C35 -14.0(7) no 14_665 11_555 11_555
C35 C32 C36 C35 0.0(5) no 14_665 11_555 14_665
C35 C32 C36 C37 -144.9(10) no 14_665 11_555 11_555
C35 C32 C36 C37 -105.5(10) no 14_665 11_555 14_665
C36 C32 C35 C28 136.2(10) no 11_555 14_665 8_665
C36 C32 C35 C28 105.2(11) no 11_555 14_665 .
C36 C32 C35 C29 141.0(13) no 11_555 14_665 8_665
C36 C32 C35 C30 25.4(12) no 11_555 14_665 8_665
C36 C32 C35 C31 21.1(7) no 11_555 14_665 8_665
C36 C32 C35 C31 14.9(8) no 11_555 14_665 .
C36 C32 C35 C32 37.8(9) no 11_555 14_665 8_665
C36 C32 C35 C33 86.6(12) no 11_555 14_665 8_665
C36 C32 C35 C33 150.6(10) no 11_555 14_665 .
C36 C32 C35 C34 124.3(9) no 11_555 14_665 14_665
C36 C32 C35 C34 111.6(10) no 11_555 14_665 11_555
C36 C32 C35 C35 37.8(17) no 11_555 14_665 11_555
C36 C32 C35 C36 4.8(7) no 11_555 14_665 14_665
C36 C32 C35 C36 0.0(7) no 11_555 14_665 11_555
C35 C32 C36 C29 -56.3(8) no 14_665 14_665 .
C35 C32 C36 C30 -158.4(12) no 14_665 14_665 8_665
C35 C32 C36 C30 -101.5(11) no 14_665 14_665 .
C35 C32 C36 C31 -135.1(12) no 14_665 14_665 8_665
C35 C32 C36 C31 -161.8(12) no 14_665 14_665 .
C35 C32 C36 C32 -53.8(11) no 14_665 14_665 8_665
C35 C32 C36 C35 -0.0(6) no 14_665 14_665 14_665
C35 C32 C36 C35 -13.4(7) no 14_665 14_665 11_555
C35 C32 C36 C37 -114.4(9) no 14_665 14_665 14_665
C35 C32 C36 C37 -150.0(10) no 14_665 14_665 11_555
C36 C32 C35 C28 131.4(9) no 14_665 14_665 8_665
C36 C32 C35 C28 100.4(10) no 14_665 14_665 .
C36 C32 C35 C29 136.1(11) no 14_665 14_665 8_665
C36 C32 C35 C30 20.6(12) no 14_665 14_665 8_665
C36 C32 C35 C31 16.3(6) no 14_665 14_665 8_665
C36 C32 C35 C31 10.1(7) no 14_665 14_665 .
C36 C32 C35 C32 33.0(7) no 14_665 14_665 8_665
C36 C32 C35 C33 81.7(11) no 14_665 14_665 8_665
C36 C32 C35 C33 145.7(9) no 14_665 14_665 .
C36 C32 C35 C34 119.5(8) no 14_665 14_665 14_665
C36 C32 C35 C34 106.8(9) no 14_665 14_665 11_555
C36 C32 C35 C35 33.0(16) no 14_665 14_665 11_555
C36 C32 C35 C36 -0.0(5) no 14_665 14_665 14_665
C36 C32 C35 C36 -4.8(5) no 14_665 14_665 11_555
C35 C32 C37 C29 -98.7(16) no 14_665 11_555 8_665
C35 C32 C37 C30 1.1(13) no 14_665 11_555 .
C35 C32 C37 C31 40.3(16) no 14_665 11_555 .
C35 C32 C37 C31 18.8(14) no 14_665 11_555 8_665
C35 C32 C37 C36 33.1(10) no 14_665 11_555 11_555
C35 C32 C37 C36 27.3(10) no 14_665 11_555 14_665
C35 C32 C37 C37 -2.9(15) no 14_665 11_555 14_665
C35 C32 C37 C38 -97.4(11) no 14_665 11_555 11_555
C37 C32 C35 C28 102.2(11) no 11_555 14_665 8_665
C37 C32 C35 C28 71.2(14) no 11_555 14_665 .
C37 C32 C35 C29 107.0(15) no 11_555 14_665 8_665
C37 C32 C35 C30 -8.6(7) no 11_555 14_665 8_665
C37 C32 C35 C31 -12.9(10) no 11_555 14_665 8_665
C37 C32 C35 C31 -19.1(8) no 11_555 14_665 .
C37 C32 C35 C32 3.9(14) no 11_555 14_665 8_665
C37 C32 C35 C33 52.6(16) no 11_555 14_665 8_665
C37 C32 C35 C33 116.6(12) no 11_555 14_665 .
C37 C32 C35 C34 90.3(12) no 11_555 14_665 14_665
C37 C32 C35 C34 77.6(13) no 11_555 14_665 11_555
C37 C32 C35 C35 4(3) no 11_555 14_665 11_555
C37 C32 C35 C36 -29.2(11) no 11_555 14_665 14_665
C37 C32 C35 C36 -34.0(10) no 11_555 14_665 11_555
C35 C32 C38 C29 -76.8(12) no 14_665 11_555 8_665
C35 C32 C38 C30 106.8(12) no 14_665 11_555 8_665
C35 C32 C38 C31 84.3(10) no 14_665 11_555 .
C35 C32 C38 C37 104.8(11) no 14_665 11_555 11_555
C35 C32 C38 C38 33.7(11) no 14_665 11_555 14_665
C35 C32 C38 C39 -33.2(11) no 14_665 11_555 11_555
C35 C32 C38 C39 -7.6(11) no 14_665 11_555 14_665
C38 C32 C35 C28 47.0(10) no 11_555 14_665 8_665
C38 C32 C35 C28 16.0(13) no 11_555 14_665 .
C38 C32 C35 C29 51.7(9) no 11_555 14_665 8_665
C38 C32 C35 C30 -63.8(11) no 11_555 14_665 8_665
C38 C32 C35 C31 -68.1(8) no 11_555 14_665 8_665
C38 C32 C35 C31 -74.3(8) no 11_555 14_665 .
C38 C32 C35 C32 -51.4(11) no 11_555 14_665 8_665
C38 C32 C35 C33 -2.7(15) no 11_555 14_665 8_665
C38 C32 C35 C33 61.3(9) no 11_555 14_665 .
C38 C32 C35 C34 35.1(10) no 11_555 14_665 14_665
C38 C32 C35 C34 22.4(12) no 11_555 14_665 11_555
C38 C32 C35 C35 -51(2) no 11_555 14_665 11_555
C38 C32 C35 C36 -84.4(9) no 11_555 14_665 14_665
C38 C32 C35 C36 -89.2(9) no 11_555 14_665 11_555
C36 C32 C37 C29 -131.8(15) no 11_555 11_555 8_665
C36 C32 C37 C30 -32.0(7) no 11_555 11_555 .
C36 C32 C37 C31 7.2(9) no 11_555 11_555 .
C36 C32 C37 C31 -14.3(7) no 11_555 11_555 8_665
C36 C32 C37 C36 0.0(5) no 11_555 11_555 11_555
C36 C32 C37 C36 -5.8(6) no 11_555 11_555 14_665
C36 C32 C37 C37 -36.0(9) no 11_555 11_555 14_665
C36 C32 C37 C38 -130.5(10) no 11_555 11_555 11_555
C37 C32 C36 C30 52.8(12) no 11_555 11_555 .
C37 C32 C36 C30 -8.0(7) no 11_555 11_555 8_665
C37 C32 C36 C31 -6.7(9) no 11_555 11_555 .
C37 C32 C36 C31 24.1(12) no 11_555 11_555 8_665
C37 C32 C36 C32 93.6(13) no 11_555 11_555 8_665
C37 C32 C36 C35 130.8(11) no 11_555 11_555 11_555
C37 C32 C36 C35 144.9(11) no 11_555 11_555 14_665
C37 C32 C36 C37 0.0(7) no 11_555 11_555 11_555
C37 C32 C36 C37 39.4(10) no 11_555 11_555 14_665
C36 C32 C38 C29 -138.3(15) no 11_555 11_555 8_665
C36 C32 C38 C30 45.2(7) no 11_555 11_555 8_665
C36 C32 C38 C31 22.7(6) no 11_555 11_555 .
C36 C32 C38 C37 43.3(7) no 11_555 11_555 11_555
C36 C32 C38 C38 -27.9(10) no 11_555 11_555 14_665
C36 C32 C38 C39 -94.8(9) no 11_555 11_555 11_555
C36 C32 C38 C39 -69.2(9) no 11_555 11_555 14_665
C38 C32 C36 C30 16.0(13) no 11_555 11_555 .
C38 C32 C36 C30 -44.9(7) no 11_555 11_555 8_665
C38 C32 C36 C31 -43.6(10) no 11_555 11_555 .
C38 C32 C36 C31 -12.7(14) no 11_555 11_555 8_665
C38 C32 C36 C32 56.8(12) no 11_555 11_555 8_665
C38 C32 C36 C35 94.0(9) no 11_555 11_555 11_555
C38 C32 C36 C35 108.1(9) no 11_555 11_555 14_665
C38 C32 C36 C37 -36.8(6) no 11_555 11_555 11_555
C38 C32 C36 C37 2.6(11) no 11_555 11_555 14_665
C36 C32 C37 C29 -126.0(14) no 14_665 11_555 8_665
C36 C32 C37 C30 -26.2(6) no 14_665 11_555 .
C36 C32 C37 C31 13.1(9) no 14_665 11_555 .
C36 C32 C37 C31 -8.5(6) no 14_665 11_555 8_665
C36 C32 C37 C36 5.8(4) no 14_665 11_555 11_555
C36 C32 C37 C36 0.0(4) no 14_665 11_555 14_665
C36 C32 C37 C37 -30.2(7) no 14_665 11_555 14_665
C36 C32 C37 C38 -124.6(9) no 14_665 11_555 11_555
C37 C32 C36 C29 93.7(10) no 11_555 14_665 .
C37 C32 C36 C30 -8.3(7) no 11_555 14_665 8_665
C37 C32 C36 C30 48.6(12) no 11_555 14_665 .
C37 C32 C36 C31 14.9(11) no 11_555 14_665 8_665
C37 C32 C36 C31 -11.8(8) no 11_555 14_665 .
C37 C32 C36 C32 96.3(13) no 11_555 14_665 8_665
C37 C32 C36 C35 150.0(11) no 11_555 14_665 14_665
C37 C32 C36 C35 136.7(10) no 11_555 14_665 11_555
C37 C32 C36 C37 35.7(10) no 11_555 14_665 14_665
C37 C32 C36 C37 -0.0(7) no 11_555 14_665 11_555
C36 C32 C38 C29 -134.0(14) no 14_665 11_555 8_665
C36 C32 C38 C30 49.6(7) no 14_665 11_555 8_665
C36 C32 C38 C31 27.1(5) no 14_665 11_555 .
C36 C32 C38 C37 47.6(6) no 14_665 11_555 11_555
C36 C32 C38 C38 -23.5(9) no 14_665 11_555 14_665
C36 C32 C38 C39 -90.4(8) no 14_665 11_555 11_555
C36 C32 C38 C39 -64.8(8) no 14_665 11_555 14_665
C38 C32 C36 C29 53.7(9) no 11_555 14_665 .
C38 C32 C36 C30 -48.4(7) no 11_555 14_665 8_665
C38 C32 C36 C30 8.5(12) no 11_555 14_665 .
C38 C32 C36 C31 -25.1(11) no 11_555 14_665 8_665
C38 C32 C36 C31 -51.8(8) no 11_555 14_665 .
C38 C32 C36 C32 56.2(12) no 11_555 14_665 8_665
C38 C32 C36 C35 110.0(9) no 11_555 14_665 14_665
C38 C32 C36 C35 96.6(8) no 11_555 14_665 11_555
C38 C32 C36 C37 -4.4(10) no 11_555 14_665 14_665
C38 C32 C36 C37 -40.1(6) no 11_555 14_665 11_555
C37 C32 C38 C29 178.4(16) no 11_555 11_555 8_665
C37 C32 C38 C30 2.0(9) no 11_555 11_555 8_665
C37 C32 C38 C31 -20.6(9) no 11_555 11_555 .
C37 C32 C38 C37 0.0(8) no 11_555 11_555 11_555
C37 C32 C38 C38 -71.1(10) no 11_555 11_555 14_665
C37 C32 C38 C39 -138.1(12) no 11_555 11_555 11_555
C37 C32 C38 C39 -112.4(11) no 11_555 11_555 14_665
C38 C32 C37 C29 -1.3(13) no 11_555 11_555 8_665
C38 C32 C37 C30 98.5(9) no 11_555 11_555 .
C38 C32 C37 C31 137.7(16) no 11_555 11_555 .
C38 C32 C37 C31 116.1(11) no 11_555 11_555 8_665
C38 C32 C37 C36 130.5(10) no 11_555 11_555 11_555
C38 C32 C37 C36 124.6(9) no 11_555 11_555 14_665
C38 C32 C37 C37 94.5(11) no 11_555 11_555 14_665
C38 C32 C37 C38 -0.0(5) no 11_555 11_555 11_555
C27 C33 C33 C27 0.0(7) no 8_665 8_665 .
C27 C33 C33 C29 -143.6(11) no 8_665 8_665 .
C27 C33 C33 C32 -174.8(8) no 8_665 8_665 8_665
C27 C33 C33 C34 -47.7(9) no 8_665 8_665 14_665
C27 C33 C33 C34 -47.7(11) no 8_665 8_665 11_555
C27 C33 C33 C35 144.3(10) no 8_665 8_665 14_665
C27 C33 C33 C35 144.3(9) no 8_665 8_665 11_555
C27 C33 C33 C39 -85.1(7) no 8_665 8_665 14_665
C27 C33 C34 C27 25.7(11) no 8_665 11_555 .
C27 C33 C34 C27 0.0(4) no 8_665 11_555 8_665
C27 C33 C34 C29 171.4(11) no 8_665 11_555 .
C27 C33 C34 C29 -129.3(14) no 8_665 11_555 8_665
C27 C33 C34 C32 164.0(8) no 8_665 11_555 8_665
C27 C33 C34 C33 130.6(14) no 8_665 11_555 8_665
C27 C33 C34 C35 138.8(7) no 8_665 11_555 11_555
C27 C33 C34 C35 141.4(10) no 8_665 11_555 14_665
C27 C33 C34 C39 -93.6(6) no 8_665 11_555 11_555
C27 C33 C34 C39 -107.4(9) no 8_665 11_555 14_665
C27 C33 C34 C27 0.0(4) no 8_665 14_665 8_665
C27 C33 C34 C27 44.6(15) no 8_665 14_665 .
C27 C33 C34 C28 118(3) no 8_665 14_665 .
C27 C33 C34 C29 -124.8(14) no 8_665 14_665 8_665
C27 C33 C34 C29 157.9(15) no 8_665 14_665 .
C27 C33 C34 C32 -161.3(15) no 8_665 14_665 .
C27 C33 C34 C33 127.1(15) no 8_665 14_665 8_665
C27 C33 C34 C35 138.1(11) no 8_665 14_665 14_665
C27 C33 C34 C35 134.5(8) no 8_665 14_665 11_555
C27 C33 C34 C39 -133(2) no 8_665 14_665 14_665
C27 C33 C34 C39 -104.9(9) no 8_665 14_665 11_555
C27 C33 C35 C28 -42.4(9) no 8_665 11_555 .
C27 C33 C35 C29 -79.9(11) no 8_665 11_555 .
C27 C33 C35 C30 -131.3(9) no 8_665 11_555 .
C27 C33 C35 C31 -164.3(9) no 8_665 11_555 .
C27 C33 C35 C31 -152.2(8) no 8_665 11_555 8_665
C27 C33 C35 C32 175.9(12) no 8_665 11_555 .
C27 C33 C35 C32 -105.4(12) no 8_665 11_555 8_665
C27 C33 C35 C33 -43.1(11) no 8_665 11_555 8_665
C27 C33 C35 C34 -48.8(8) no 8_665 11_555 11_555
C27 C33 C35 C34 -50.9(9) no 8_665 11_555 14_665
C27 C33 C35 C35 136.9(14) no 8_665 11_555 14_665
C27 C33 C35 C36 -178.2(8) no 8_665 11_555 11_555
C27 C33 C35 C36 -173.3(8) no 8_665 11_555 14_665
C27 C33 C35 C28 -60.2(19) no 8_665 14_665 8_665
C27 C33 C35 C28 -61.4(14) no 8_665 14_665 .
C27 C33 C35 C29 171(2) no 8_665 14_665 8_665
C27 C33 C35 C30 -173.7(14) no 8_665 14_665 8_665
C27 C33 C35 C31 -139.8(12) no 8_665 14_665 8_665
C27 C33 C35 C31 -162.0(12) no 8_665 14_665 .
C27 C33 C35 C32 -92.6(16) no 8_665 14_665 8_665
C27 C33 C35 C32 164.0(15) no 8_665 14_665 .
C27 C33 C35 C33 -62.0(15) no 8_665 14_665 8_665
C27 C33 C35 C34 -69.6(17) no 8_665 14_665 14_665
C27 C33 C35 C34 -66.9(15) no 8_665 14_665 11_555
C27 C33 C35 C35 -62(2) no 8_665 14_665 11_555
C27 C33 C35 C36 -146.0(13) no 8_665 14_665 14_665
C27 C33 C35 C36 -159.7(11) no 8_665 14_665 11_555
C27 C33 C39 C28 81.1(6) no 8_665 11_555 .
C27 C33 C39 C29 -134.3(9) no 8_665 11_555 8_665
C27 C33 C39 C34 76.8(7) no 8_665 11_555 11_555
C27 C33 C39 C34 63.8(9) no 8_665 11_555 14_665
C27 C33 C39 C38 -152.4(8) no 8_665 11_555 11_555
C27 C33 C39 C38 137.1(7) no 8_665 11_555 14_665
C27 C33 C39 C39 94.0(9) no 8_665 11_555 14_665
C28 C33 C34 C27 -118(3) no . 14_665 8_665
C28 C33 C34 C27 -73(3) no . 14_665 .
C28 C33 C34 C28 -0.0(12) no . 14_665 .
C28 C33 C34 C29 117(3) no . 14_665 8_665
C28 C33 C34 C29 40.0(17) no . 14_665 .
C28 C33 C34 C32 81(3) no . 14_665 .
C28 C33 C34 C33 9.2(14) no . 14_665 8_665
C28 C33 C34 C35 20(3) no . 14_665 14_665
C28 C33 C34 C35 17(3) no . 14_665 11_555
C28 C33 C34 C39 109(3) no . 14_665 14_665
C28 C33 C34 C39 137(3) no . 14_665 11_555
C28 C33 C35 C28 -0.0(7) no . 11_555 .
C28 C33 C35 C29 -37.5(8) no . 11_555 .
C28 C33 C35 C30 -88.9(10) no . 11_555 .
C28 C33 C35 C31 -122.0(9) no . 11_555 .
C28 C33 C35 C31 -109.8(10) no . 11_555 8_665
C28 C33 C35 C32 -141.7(10) no . 11_555 .
C28 C33 C35 C32 -63.0(12) no . 11_555 8_665
C28 C33 C35 C33 -0.7(7) no . 11_555 8_665
C28 C33 C35 C34 -6.4(7) no . 11_555 11_555
C28 C33 C35 C34 -8.5(9) no . 11_555 14_665
C28 C33 C35 C35 179.3(15) no . 11_555 14_665
C28 C33 C35 C36 -135.8(10) no . 11_555 11_555
C28 C33 C35 C36 -130.9(11) no . 11_555 14_665
C28 C33 C35 C28 1.2(15) no . 14_665 8_665
C28 C33 C35 C28 0.0(5) no . 14_665 .
C28 C33 C35 C29 -127.9(10) no . 14_665 8_665
C28 C33 C35 C30 -112.3(7) no . 14_665 8_665
C28 C33 C35 C31 -78.4(11) no . 14_665 8_665
C28 C33 C35 C31 -100.6(9) no . 14_665 .
C28 C33 C35 C32 -31.2(11) no . 14_665 8_665
C28 C33 C35 C32 -134.6(8) no . 14_665 .
C28 C33 C35 C33 -0.6(6) no . 14_665 8_665
C28 C33 C35 C34 -8.2(9) no . 14_665 14_665
C28 C33 C35 C34 -5.5(6) no . 14_665 11_555
C28 C33 C35 C35 -0.6(14) no . 14_665 11_555
C28 C33 C35 C36 -84.6(15) no . 14_665 14_665
C28 C33 C35 C36 -98.3(14) no . 14_665 11_555
C28 C33 C39 C28 -0.0(5) no . 11_555 .
C28 C33 C39 C29 144.5(10) no . 11_555 8_665
C28 C33 C39 C34 -4.4(5) no . 11_555 11_555
C28 C33 C39 C34 -17.4(7) no . 11_555 14_665
C28 C33 C39 C38 126.4(9) no . 11_555 11_555
C28 C33 C39 C38 56.0(8) no . 11_555 14_665
C28 C33 C39 C39 12.8(9) no . 11_555 14_665
C29 C33 C33 C27 143.6(13) no 8_665 8_665 .
C29 C33 C33 C29 -0(2) no 8_665 8_665 .
C29 C33 C33 C32 -31.2(16) no 8_665 8_665 8_665
C29 C33 C33 C34 95.9(17) no 8_665 8_665 14_665
C29 C33 C33 C34 95.9(17) no 8_665 8_665 11_555
C29 C33 C33 C35 -72.1(13) no 8_665 8_665 14_665
C29 C33 C33 C35 -72.1(14) no 8_665 8_665 11_555
C29 C33 C33 C39 58.5(14) no 8_665 8_665 14_665
C29 C33 C34 C27 155.0(12) no 8_665 11_555 .
C29 C33 C34 C27 129.3(16) no 8_665 11_555 8_665
C29 C33 C34 C29 -59.2(19) no 8_665 11_555 .
C29 C33 C34 C29 0.0(8) no 8_665 11_555 8_665
C29 C33 C34 C32 -66.7(16) no 8_665 11_555 8_665
C29 C33 C34 C33 -100.1(19) no 8_665 11_555 8_665
C29 C33 C34 C35 -91.9(14) no 8_665 11_555 11_555
C29 C33 C34 C35 -89.3(15) no 8_665 11_555 14_665
C29 C33 C34 C39 35.7(14) no 8_665 11_555 11_555
C29 C33 C34 C39 21.9(18) no 8_665 11_555 14_665
C29 C33 C34 C27 124.8(15) no 8_665 14_665 8_665
C29 C33 C34 C27 169.4(12) no 8_665 14_665 .
C29 C33 C34 C28 -117(3) no 8_665 14_665 .
C29 C33 C34 C29 -0.0(8) no 8_665 14_665 8_665
C29 C33 C34 C29 -77(2) no 8_665 14_665 .
C29 C33 C34 C32 -36.6(12) no 8_665 14_665 .
C29 C33 C34 C33 -108.2(19) no 8_665 14_665 8_665
C29 C33 C34 C35 -97.1(17) no 8_665 14_665 14_665
C29 C33 C34 C35 -100.8(15) no 8_665 14_665 11_555
C29 C33 C34 C39 -8(3) no 8_665 14_665 14_665
C29 C33 C34 C39 19.8(19) no 8_665 14_665 11_555
C29 C33 C35 C28 124.6(12) no 8_665 11_555 .
C29 C33 C35 C29 87.1(12) no 8_665 11_555 .
C29 C33 C35 C30 35.6(13) no 8_665 11_555 .
C29 C33 C35 C31 2.6(11) no 8_665 11_555 .
C29 C33 C35 C31 14.7(13) no 8_665 11_555 8_665
C29 C33 C35 C32 -17.1(9) no 8_665 11_555 .
C29 C33 C35 C32 61.5(15) no 8_665 11_555 8_665
C29 C33 C35 C33 123.8(12) no 8_665 11_555 8_665
C29 C33 C35 C34 118.1(13) no 8_665 11_555 11_555
C29 C33 C35 C34 116.1(15) no 8_665 11_555 14_665
C29 C33 C35 C35 -56.2(13) no 8_665 11_555 14_665
C29 C33 C35 C36 -11.3(12) no 8_665 11_555 11_555
C29 C33 C35 C36 -6.3(13) no 8_665 11_555 14_665
C29 C33 C35 C28 129(3) no 8_665 14_665 8_665
C29 C33 C35 C28 127.9(11) no 8_665 14_665 .
C29 C33 C35 C29 0.0(8) no 8_665 14_665 8_665
C29 C33 C35 C30 15.6(10) no 8_665 14_665 8_665
C29 C33 C35 C31 49.5(13) no 8_665 14_665 8_665
C29 C33 C35 C31 27.3(12) no 8_665 14_665 .
C29 C33 C35 C32 96.6(12) no 8_665 14_665 8_665
C29 C33 C35 C32 -6.7(9) no 8_665 14_665 .
C29 C33 C35 C33 127.3(10) no 8_665 14_665 8_665
C29 C33 C35 C34 119.7(16) no 8_665 14_665 14_665
C29 C33 C35 C34 122.3(12) no 8_665 14_665 11_555
C29 C33 C35 C35 127.3(15) no 8_665 14_665 11_555
C29 C33 C35 C36 43.3(18) no 8_665 14_665 14_665
C29 C33 C35 C36 29.5(17) no 8_665 14_665 11_555
C29 C33 C39 C28 -144.5(11) no 8_665 11_555 .
C29 C33 C39 C29 0.0(7) no 8_665 11_555 8_665
C29 C33 C39 C34 -148.9(12) no 8_665 11_555 11_555
C29 C33 C39 C34 -161.9(15) no 8_665 11_555 14_665
C29 C33 C39 C38 -18.1(10) no 8_665 11_555 11_555
C29 C33 C39 C38 -88.6(10) no 8_665 11_555 14_665
C29 C33 C39 C39 -131.7(12) no 8_665 11_555 14_665
C32 C33 C33 C27 174.8(9) no . 8_665 .
C32 C33 C33 C29 31.2(15) no . 8_665 .
C32 C33 C33 C32 -0.0(12) no . 8_665 8_665
C32 C33 C33 C34 127.1(16) no . 8_665 14_665
C32 C33 C33 C34 127.1(14) no . 8_665 11_555
C32 C33 C33 C35 -40.9(8) no . 8_665 14_665
C32 C33 C33 C35 -40.9(10) no . 8_665 11_555
C32 C33 C33 C39 89.7(9) no . 8_665 14_665
C32 C33 C34 C27 -167.6(10) no . 11_555 .
C32 C33 C34 C27 166.7(14) no . 11_555 8_665
C32 C33 C34 C29 -21.9(19) no . 11_555 .
C32 C33 C34 C29 37.4(9) no . 11_555 8_665
C32 C33 C34 C32 -29.3(15) no . 11_555 8_665
C32 C33 C34 C33 -63(2) no . 11_555 8_665
C32 C33 C34 C35 -54.6(13) no . 11_555 11_555
C32 C33 C34 C35 -51.9(10) no . 11_555 14_665
C32 C33 C34 C39 73.1(12) no . 11_555 11_555
C32 C33 C34 C39 59.2(16) no . 11_555 14_665
C32 C33 C34 C27 161.3(16) no . 14_665 8_665
C32 C33 C34 C27 -154.1(12) no . 14_665 .
C32 C33 C34 C28 -81(3) no . 14_665 .
C32 C33 C34 C29 36.6(11) no . 14_665 8_665
C32 C33 C34 C29 -41(3) no . 14_665 .
C32 C33 C34 C32 -0.0(7) no . 14_665 .
C32 C33 C34 C33 -72(3) no . 14_665 8_665
C32 C33 C34 C35 -60.6(14) no . 14_665 14_665
C32 C33 C34 C35 -64.2(17) no . 14_665 11_555
C32 C33 C34 C39 28(4) no . 14_665 14_665
C32 C33 C34 C39 56(2) no . 14_665 11_555
C32 C33 C35 C28 141.7(9) no . 11_555 .
C32 C33 C35 C29 104.2(8) no . 11_555 .
C32 C33 C35 C30 52.7(9) no . 11_555 .
C32 C33 C35 C31 19.7(7) no . 11_555 .
C32 C33 C35 C31 31.9(8) no . 11_555 8_665
C32 C33 C35 C32 0.0(5) no . 11_555 .
C32 C33 C35 C32 78.7(11) no . 11_555 8_665
C32 C33 C35 C33 140.9(9) no . 11_555 8_665
C32 C33 C35 C34 135.3(9) no . 11_555 11_555
C32 C33 C35 C34 133.2(12) no . 11_555 14_665
C32 C33 C35 C35 -39.1(10) no . 11_555 14_665
C32 C33 C35 C36 5.9(8) no . 11_555 11_555
C32 C33 C35 C36 10.8(9) no . 11_555 14_665
C32 C33 C35 C28 136(2) no . 14_665 8_665
C32 C33 C35 C28 134.6(8) no . 14_665 .
C32 C33 C35 C29 6.7(8) no . 14_665 8_665
C32 C33 C35 C30 22.3(6) no . 14_665 8_665
C32 C33 C35 C31 56.2(9) no . 14_665 8_665
C32 C33 C35 C31 34.0(8) no . 14_665 .
C32 C33 C35 C32 103.4(10) no . 14_665 8_665
C32 C33 C35 C32 -0.0(5) no . 14_665 .
C32 C33 C35 C33 134.0(8) no . 14_665 8_665
C32 C33 C35 C34 126.4(13) no . 14_665 14_665
C32 C33 C35 C34 129.1(9) no . 14_665 11_555
C32 C33 C35 C35 134.0(15) no . 14_665 11_555
C32 C33 C35 C36 50.0(14) no . 14_665 14_665
C32 C33 C35 C36 36.3(12) no . 14_665 11_555
C32 C33 C39 C28 -120.9(9) no . 11_555 .
C32 C33 C39 C29 23.6(6) no . 11_555 8_665
C32 C33 C39 C34 -125.3(10) no . 11_555 11_555
C32 C33 C39 C34 -138.3(13) no . 11_555 14_665
C32 C33 C39 C38 5.5(10) no . 11_555 11_555
C32 C33 C39 C38 -65.0(9) no . 11_555 14_665
C32 C33 C39 C39 -108.1(11) no . 11_555 14_665
C33 C33 C34 C27 -105(2) no 8_665 11_555 .
C33 C33 C34 C27 -130.6(17) no 8_665 11_555 8_665
C33 C33 C34 C29 40.9(12) no 8_665 11_555 .
C33 C33 C34 C29 100(2) no 8_665 11_555 8_665
C33 C33 C34 C32 33.4(13) no 8_665 11_555 8_665
C33 C33 C34 C33 0.0(10) no 8_665 11_555 8_665
C33 C33 C34 C35 8.2(14) no 8_665 11_555 11_555
C33 C33 C34 C35 10.8(19) no 8_665 11_555 14_665
C33 C33 C34 C39 135.8(18) no 8_665 11_555 11_555
C33 C33 C34 C39 122(2) no 8_665 11_555 14_665
C34 C33 C33 C27 47.7(16) no 11_555 8_665 .
C34 C33 C33 C29 -96(2) no 11_555 8_665 .
C34 C33 C33 C32 -127(2) no 11_555 8_665 8_665
C34 C33 C33 C34 -0.0(15) no 11_555 8_665 14_665
C34 C33 C33 C34 0.0(14) no 11_555 8_665 11_555
C34 C33 C33 C35 -168(2) no 11_555 8_665 14_665
C34 C33 C33 C35 -168(2) no 11_555 8_665 11_555
C34 C33 C33 C39 -37.4(16) no 11_555 8_665 14_665
C33 C33 C34 C27 -127.1(16) no 8_665 14_665 8_665
C33 C33 C34 C27 -82(3) no 8_665 14_665 .
C33 C33 C34 C28 -9.2(11) no 8_665 14_665 .
C33 C33 C34 C29 108.2(18) no 8_665 14_665 8_665
C33 C33 C34 C29 30.8(9) no 8_665 14_665 .
C33 C33 C34 C32 72(3) no 8_665 14_665 .
C33 C33 C34 C33 -0.0(7) no 8_665 14_665 8_665
C33 C33 C34 C35 11(2) no 8_665 14_665 14_665
C33 C33 C34 C35 7.4(13) no 8_665 14_665 11_555
C33 C33 C34 C39 100(2) no 8_665 14_665 14_665
C33 C33 C34 C39 128.0(17) no 8_665 14_665 11_555
C34 C33 C33 C27 47.7(17) no 14_665 8_665 .
C34 C33 C33 C29 -96(2) no 14_665 8_665 .
C34 C33 C33 C32 -127.1(19) no 14_665 8_665 8_665
C34 C33 C33 C34 -0.0(14) no 14_665 8_665 14_665
C34 C33 C33 C34 0.0(15) no 14_665 8_665 11_555
C34 C33 C33 C35 -168(2) no 14_665 8_665 14_665
C34 C33 C33 C35 -168(2) no 14_665 8_665 11_555
C34 C33 C33 C39 -37.4(17) no 14_665 8_665 14_665
C33 C33 C35 C28 0.7(8) no 8_665 11_555 .
C33 C33 C35 C29 -36.8(8) no 8_665 11_555 .
C33 C33 C35 C30 -88.2(11) no 8_665 11_555 .
C33 C33 C35 C31 -121.2(10) no 8_665 11_555 .
C33 C33 C35 C31 -109.1(11) no 8_665 11_555 8_665
C33 C33 C35 C32 -140.9(10) no 8_665 11_555 .
C33 C33 C35 C32 -62.3(12) no 8_665 11_555 8_665
C33 C33 C35 C33 -0.0(7) no 8_665 11_555 8_665
C33 C33 C35 C34 -5.7(9) no 8_665 11_555 11_555
C33 C33 C35 C34 -7.7(11) no 8_665 11_555 14_665
C33 C33 C35 C36 -135.1(12) no 8_665 11_555 11_555
C33 C33 C35 C36 -130.2(13) no 8_665 11_555 14_665
C35 C33 C33 C27 -144.3(12) no 11_555 8_665 .
C35 C33 C33 C29 72.1(12) no 11_555 8_665 .
C35 C33 C33 C32 40.9(9) no 11_555 8_665 8_665
C35 C33 C33 C34 167.9(17) no 11_555 8_665 14_665
C35 C33 C33 C34 167.9(17) no 11_555 8_665 11_555
C35 C33 C33 C35 0.0(9) no 11_555 8_665 14_665
C35 C33 C33 C35 0.0(7) no 11_555 8_665 11_555
C35 C33 C33 C39 130.6(11) no 11_555 8_665 14_665
C33 C33 C35 C28 1.8(18) no 8_665 14_665 8_665
C33 C33 C35 C28 0.6(6) no 8_665 14_665 .
C33 C33 C35 C29 -127.3(9) no 8_665 14_665 8_665
C33 C33 C35 C30 -111.7(7) no 8_665 14_665 8_665
C33 C33 C35 C31 -77.8(9) no 8_665 14_665 8_665
C33 C33 C35 C31 -100.0(8) no 8_665 14_665 .
C33 C33 C35 C32 -30.6(8) no 8_665 14_665 8_665
C33 C33 C35 C32 -134.0(8) no 8_665 14_665 .
C33 C33 C35 C33 -0.0(5) no 8_665 14_665 8_665
C33 C33 C35 C34 -7.6(11) no 8_665 14_665 14_665
C33 C33 C35 C34 -4.9(7) no 8_665 14_665 11_555
C33 C33 C35 C35 0.0(11) no 8_665 14_665 11_555
C33 C33 C35 C36 -84.0(14) no 8_665 14_665 14_665
C33 C33 C35 C36 -97.7(13) no 8_665 14_665 11_555
C35 C33 C33 C27 -144.3(11) no 14_665 8_665 .
C35 C33 C33 C29 72.1(14) no 14_665 8_665 .
C35 C33 C33 C32 40.9(11) no 14_665 8_665 8_665
C35 C33 C33 C34 167.9(17) no 14_665 8_665 14_665
C35 C33 C33 C34 167.9(17) no 14_665 8_665 11_555
C35 C33 C33 C35 -0.0(7) no 14_665 8_665 14_665
C35 C33 C33 C35 -0.0(9) no 14_665 8_665 11_555
C35 C33 C33 C39 130.6(10) no 14_665 8_665 14_665
C33 C33 C39 C28 -12.8(4) no 8_665 11_555 .
C33 C33 C39 C29 131.7(9) no 8_665 11_555 8_665
C33 C33 C39 C34 -17.2(5) no 8_665 11_555 11_555
C33 C33 C39 C34 -30.2(7) no 8_665 11_555 14_665
C33 C33 C39 C38 113.6(8) no 8_665 11_555 11_555
C33 C33 C39 C38 43.1(7) no 8_665 11_555 14_665
C33 C33 C39 C39 0.0(9) no 8_665 11_555 14_665
C39 C33 C33 C27 85.1(7) no 11_555 8_665 .
C39 C33 C33 C29 -58.5(12) no 11_555 8_665 .
C39 C33 C33 C32 -89.7(9) no 11_555 8_665 8_665
C39 C33 C33 C34 37.4(9) no 11_555 8_665 14_665
C39 C33 C33 C34 37.4(10) no 11_555 8_665 11_555
C39 C33 C33 C35 -130.6(9) no 11_555 8_665 14_665
C39 C33 C33 C35 -130.6(9) no 11_555 8_665 11_555
C39 C33 C33 C39 0.0(5) no 11_555 8_665 14_665
C34 C33 C35 C28 6.4(7) no 11_555 11_555 .
C34 C33 C35 C29 -31.1(10) no 11_555 11_555 .
C34 C33 C35 C30 -82.5(10) no 11_555 11_555 .
C34 C33 C35 C31 -115.5(9) no 11_555 11_555 .
C34 C33 C35 C31 -103.4(10) no 11_555 11_555 8_665
C34 C33 C35 C32 -135.3(11) no 11_555 11_555 .
C34 C33 C35 C32 -56.6(13) no 11_555 11_555 8_665
C34 C33 C35 C33 5.7(8) no 11_555 11_555 8_665
C34 C33 C35 C34 0.0(7) no 11_555 11_555 11_555
C34 C33 C35 C34 -2.0(8) no 11_555 11_555 14_665
C34 C33 C35 C35 -174.3(16) no 11_555 11_555 14_665
C34 C33 C35 C36 -129.4(10) no 11_555 11_555 11_555
C34 C33 C35 C36 -124.5(11) no 11_555 11_555 14_665
C35 C33 C34 C27 -113.1(12) no 11_555 11_555 .
C35 C33 C34 C27 -138.8(8) no 11_555 11_555 8_665
C35 C33 C34 C29 32.7(10) no 11_555 11_555 .
C35 C33 C34 C29 91.9(13) no 11_555 11_555 8_665
C35 C33 C34 C32 25.2(6) no 11_555 11_555 8_665
C35 C33 C34 C33 -8.2(12) no 11_555 11_555 8_665
C35 C33 C34 C35 0.0(5) no 11_555 11_555 11_555
C35 C33 C34 C35 2.6(8) no 11_555 11_555 14_665
C35 C33 C34 C39 127.6(8) no 11_555 11_555 11_555
C35 C33 C34 C39 113.8(10) no 11_555 11_555 14_665
C34 C33 C35 C28 6.8(14) no 11_555 14_665 8_665
C34 C33 C35 C28 5.5(7) no 11_555 14_665 .
C34 C33 C35 C29 -122.3(12) no 11_555 14_665 8_665
C34 C33 C35 C30 -106.8(9) no 11_555 14_665 8_665
C34 C33 C35 C31 -72.8(12) no 11_555 14_665 8_665
C34 C33 C35 C31 -95.1(10) no 11_555 14_665 .
C34 C33 C35 C32 -25.7(13) no 11_555 14_665 8_665
C34 C33 C35 C32 -129.1(10) no 11_555 14_665 .
C34 C33 C35 C33 4.9(8) no 11_555 14_665 8_665
C34 C33 C35 C34 -2.7(8) no 11_555 14_665 14_665
C34 C33 C35 C34 0.0(6) no 11_555 14_665 11_555
C34 C33 C35 C35 4.9(16) no 11_555 14_665 11_555
C34 C33 C35 C36 -79.1(17) no 11_555 14_665 14_665
C34 C33 C35 C36 -92.8(15) no 11_555 14_665 11_555
C35 C33 C34 C27 -115.7(12) no 14_665 11_555 .
C35 C33 C34 C27 -141.4(11) no 14_665 11_555 8_665
C35 C33 C34 C29 30.1(15) no 14_665 11_555 .
C35 C33 C34 C29 89.3(14) no 14_665 11_555 8_665
C35 C33 C34 C32 22.6(11) no 14_665 11_555 8_665
C35 C33 C34 C33 -10.8(17) no 14_665 11_555 8_665
C35 C33 C34 C35 -2.6(9) no 14_665 11_555 11_555
C35 C33 C34 C35 0.0(6) no 14_665 11_555 14_665
C35 C33 C34 C39 125.0(10) no 14_665 11_555 11_555
C35 C33 C34 C39 111.2(11) no 14_665 11_555 14_665
C34 C33 C39 C28 4.4(6) no 11_555 11_555 .
C34 C33 C39 C29 148.9(11) no 11_555 11_555 8_665
C34 C33 C39 C34 0.0(6) no 11_555 11_555 11_555
C34 C33 C39 C34 -13.0(7) no 11_555 11_555 14_665
C34 C33 C39 C38 130.8(10) no 11_555 11_555 11_555
C34 C33 C39 C38 60.3(9) no 11_555 11_555 14_665
C34 C33 C39 C39 17.2(9) no 11_555 11_555 14_665
C39 C33 C34 C27 119.3(11) no 11_555 11_555 .
C39 C33 C34 C27 93.6(7) no 11_555 11_555 8_665
C39 C33 C34 C29 -94.9(12) no 11_555 11_555 .
C39 C33 C34 C29 -35.7(13) no 11_555 11_555 8_665
C39 C33 C34 C32 -102.4(8) no 11_555 11_555 8_665
C39 C33 C34 C33 -135.8(16) no 11_555 11_555 8_665
C39 C33 C34 C35 -127.6(8) no 11_555 11_555 11_555
C39 C33 C34 C35 -125.0(9) no 11_555 11_555 14_665
C39 C33 C34 C39 0.0(5) no 11_555 11_555 11_555
C39 C33 C34 C39 -13.8(7) no 11_555 11_555 14_665
C34 C33 C35 C28 8.5(11) no 14_665 11_555 .
C34 C33 C35 C29 -29.0(14) no 14_665 11_555 .
C34 C33 C35 C30 -80.5(14) no 14_665 11_555 .
C34 C33 C35 C31 -113.5(13) no 14_665 11_555 .
C34 C33 C35 C31 -101.3(13) no 14_665 11_555 8_665
C34 C33 C35 C32 -133.2(15) no 14_665 11_555 .
C34 C33 C35 C32 -54.6(16) no 14_665 11_555 8_665
C34 C33 C35 C33 7.7(13) no 14_665 11_555 8_665
C34 C33 C35 C34 2.0(10) no 14_665 11_555 11_555
C34 C33 C35 C34 0.0(10) no 14_665 11_555 14_665
C34 C33 C35 C35 -172.3(19) no 14_665 11_555 14_665
C34 C33 C35 C36 -127.4(14) no 14_665 11_555 11_555
C34 C33 C35 C36 -122.4(14) no 14_665 11_555 14_665
C35 C33 C34 C27 -134.5(8) no 11_555 14_665 8_665
C35 C33 C34 C27 -89.9(17) no 11_555 14_665 .
C35 C33 C34 C28 -16.6(19) no 11_555 14_665 .
C35 C33 C34 C29 100.8(14) no 11_555 14_665 8_665
C35 C33 C34 C29 23.4(11) no 11_555 14_665 .
C35 C33 C34 C32 64.2(16) no 11_555 14_665 .
C35 C33 C34 C33 -7.4(12) no 11_555 14_665 8_665
C35 C33 C34 C35 3.6(9) no 11_555 14_665 14_665
C35 C33 C34 C35 0.0(4) no 11_555 14_665 11_555
C35 C33 C34 C39 92.5(18) no 11_555 14_665 14_665
C35 C33 C34 C39 120.6(9) no 11_555 14_665 11_555
C34 C33 C35 C28 9.4(12) no 14_665 14_665 8_665
C34 C33 C35 C28 8.2(12) no 14_665 14_665 .
C34 C33 C35 C29 -119.7(17) no 14_665 14_665 8_665
C34 C33 C35 C30 -104.1(15) no 14_665 14_665 8_665
C34 C33 C35 C31 -70.2(18) no 14_665 14_665 8_665
C34 C33 C35 C31 -92.4(16) no 14_665 14_665 .
C34 C33 C35 C32 -23.0(19) no 14_665 14_665 8_665
C34 C33 C35 C32 -126.4(15) no 14_665 14_665 .
C34 C33 C35 C33 7.6(14) no 14_665 14_665 8_665
C34 C33 C35 C34 -0.0(10) no 14_665 14_665 14_665
C34 C33 C35 C34 2.7(11) no 14_665 14_665 11_555
C34 C33 C35 C35 8(2) no 14_665 14_665 11_555
C34 C33 C35 C36 -76(2) no 14_665 14_665 14_665
C34 C33 C35 C36 -90.1(19) no 14_665 14_665 11_555
C35 C33 C34 C27 -138.1(12) no 14_665 14_665 8_665
C35 C33 C34 C27 -93.5(18) no 14_665 14_665 .
C35 C33 C34 C28 -20(3) no 14_665 14_665 .
C35 C33 C34 C29 97.1(16) no 14_665 14_665 8_665
C35 C33 C34 C29 19.8(19) no 14_665 14_665 .
C35 C33 C34 C32 60.6(14) no 14_665 14_665 .
C35 C33 C34 C33 -11.0(19) no 14_665 14_665 8_665
C35 C33 C34 C35 -0.0(7) no 14_665 14_665 14_665
C35 C33 C34 C35 -3.6(10) no 14_665 14_665 11_555
C35 C33 C34 C39 89(3) no 14_665 14_665 14_665
C35 C33 C34 C39 117.0(12) no 14_665 14_665 11_555
C34 C33 C39 C28 17.4(11) no 14_665 11_555 .
C34 C33 C39 C29 161.9(16) no 14_665 11_555 8_665
C34 C33 C39 C34 13.0(10) no 14_665 11_555 11_555
C34 C33 C39 C34 0.0(10) no 14_665 11_555 14_665
C34 C33 C39 C38 143.8(15) no 14_665 11_555 11_555
C34 C33 C39 C38 73.3(14) no 14_665 11_555 14_665
C34 C33 C39 C39 30.2(14) no 14_665 11_555 14_665
C39 C33 C34 C27 104.9(10) no 11_555 14_665 8_665
C39 C33 C34 C27 150(3) no 11_555 14_665 .
C39 C33 C34 C28 -137(3) no 11_555 14_665 .
C39 C33 C34 C29 -19.8(18) no 11_555 14_665 8_665
C39 C33 C34 C29 -97.2(14) no 11_555 14_665 .
C39 C33 C34 C32 -56(2) no 11_555 14_665 .
C39 C33 C34 C33 -128.0(17) no 11_555 14_665 8_665
C39 C33 C34 C35 -117.0(12) no 11_555 14_665 14_665
C39 C33 C34 C35 -120.6(10) no 11_555 14_665 11_555
C39 C33 C34 C39 -28.1(14) no 11_555 14_665 14_665
C39 C33 C34 C39 0.0(6) no 11_555 14_665 11_555
C35 C33 C35 C28 2(3) no 11_555 14_665 8_665
C35 C33 C35 C28 0.6(15) no 11_555 14_665 .
C35 C33 C35 C29 -127.3(15) no 11_555 14_665 8_665
C35 C33 C35 C30 -111.7(16) no 11_555 14_665 8_665
C35 C33 C35 C31 -77.8(15) no 11_555 14_665 8_665
C35 C33 C35 C31 -100.0(16) no 11_555 14_665 .
C35 C33 C35 C32 -30.6(11) no 11_555 14_665 8_665
C35 C33 C35 C32 -134.0(16) no 11_555 14_665 .
C35 C33 C35 C33 -0.0(13) no 11_555 14_665 8_665
C35 C33 C35 C34 -8(2) no 11_555 14_665 14_665
C35 C33 C35 C34 -4.9(17) no 11_555 14_665 11_555
C35 C33 C35 C35 0.0(9) no 11_555 14_665 11_555
C35 C33 C35 C36 -84.0(18) no 11_555 14_665 14_665
C35 C33 C35 C36 -97.7(19) no 11_555 14_665 11_555
C35 C33 C35 C28 -179.3(19) no 14_665 11_555 .
C35 C33 C35 C29 143.2(18) no 14_665 11_555 .
C35 C33 C35 C30 91.8(17) no 14_665 11_555 .
C35 C33 C35 C31 58.8(16) no 14_665 11_555 .
C35 C33 C35 C31 70.9(16) no 14_665 11_555 8_665
C35 C33 C35 C32 39.1(15) no 14_665 11_555 .
C35 C33 C35 C32 117.7(19) no 14_665 11_555 8_665
C35 C33 C35 C34 174.3(19) no 14_665 11_555 11_555
C35 C33 C35 C34 172(2) no 14_665 11_555 14_665
C35 C33 C35 C35 0.0(13) no 14_665 11_555 14_665
C35 C33 C35 C36 44.9(15) no 14_665 11_555 11_555
C35 C33 C35 C36 49.8(16) no 14_665 11_555 14_665
C35 C33 C39 C28 -40.2(6) no 11_555 11_555 .
C35 C33 C39 C29 104.3(9) no 11_555 11_555 8_665
C35 C33 C39 C34 -44.6(7) no 11_555 11_555 11_555
C35 C33 C39 C34 -57.6(9) no 11_555 11_555 14_665
C35 C33 C39 C38 86.2(9) no 11_555 11_555 11_555
C35 C33 C39 C38 15.7(10) no 11_555 11_555 14_665
C35 C33 C39 C39 -27.4(11) no 11_555 11_555 14_665
C39 C33 C35 C28 49.5(7) no 11_555 11_555 .
C39 C33 C35 C29 12.0(10) no 11_555 11_555 .
C39 C33 C35 C30 -39.4(10) no 11_555 11_555 .
C39 C33 C35 C31 -72.4(7) no 11_555 11_555 .
C39 C33 C35 C31 -60.3(9) no 11_555 11_555 8_665
C39 C33 C35 C32 -92.2(8) no 11_555 11_555 .
C39 C33 C35 C32 -13.5(14) no 11_555 11_555 8_665
C39 C33 C35 C33 48.8(9) no 11_555 11_555 8_665
C39 C33 C35 C34 43.1(6) no 11_555 11_555 11_555
C39 C33 C35 C34 41.1(7) no 11_555 11_555 14_665
C39 C33 C35 C35 -131.2(13) no 11_555 11_555 14_665
C39 C33 C35 C36 -86.3(9) no 11_555 11_555 11_555
C39 C33 C35 C36 -81.4(9) no 11_555 11_555 14_665
C35 C33 C39 C28 -63.3(12) no 14_665 11_555 .
C35 C33 C39 C29 81.2(13) no 14_665 11_555 8_665
C35 C33 C39 C34 -67.7(13) no 14_665 11_555 11_555
C35 C33 C39 C34 -80.7(15) no 14_665 11_555 14_665
C35 C33 C39 C38 63.1(15) no 14_665 11_555 11_555
C35 C33 C39 C38 -7.4(15) no 14_665 11_555 14_665
C35 C33 C39 C39 -50.5(16) no 14_665 11_555 14_665
C39 C33 C35 C28 58.4(15) no 11_555 14_665 8_665
C39 C33 C35 C28 57.2(10) no 11_555 14_665 .
C39 C33 C35 C29 -70.7(11) no 11_555 14_665 8_665
C39 C33 C35 C30 -55.1(12) no 11_555 14_665 8_665
C39 C33 C35 C31 -21.2(17) no 11_555 14_665 8_665
C39 C33 C35 C31 -43.4(14) no 11_555 14_665 .
C39 C33 C35 C32 26.0(17) no 11_555 14_665 8_665
C39 C33 C35 C32 -77.4(11) no 11_555 14_665 .
C39 C33 C35 C33 56.6(11) no 11_555 14_665 8_665
C39 C33 C35 C34 49.0(9) no 11_555 14_665 14_665
C39 C33 C35 C34 51.7(9) no 11_555 14_665 11_555
C39 C33 C35 C35 56.6(19) no 11_555 14_665 11_555
C39 C33 C35 C36 -27(3) no 11_555 14_665 14_665
C39 C33 C35 C36 -41(2) no 11_555 14_665 11_555
C27 C34 C35 C28 -115.7(16) no . . 14_665
C27 C34 C35 C29 91.9(10) no . . 11_555
C27 C34 C35 C30 128.6(10) no . . 11_555
C27 C34 C35 C31 171.4(9) no . . 11_555
C27 C34 C35 C31 149.0(9) no . . 14_665
C27 C34 C35 C32 -151.5(10) no . . 11_555
C27 C34 C35 C32 100.9(11) no . . 14_665
C27 C34 C35 C33 -120.5(13) no . . 11_555
C27 C34 C35 C33 49.3(10) no . . 14_665
C27 C34 C35 C35 -123.9(11) no . . 8_665
C27 C34 C35 C36 176.6(9) no . . .
C27 C34 C35 C36 164.7(9) no . . 8_665
C27 C34 C35 C28 -93.8(15) no . 8_665 14_665
C27 C34 C35 C29 -136.4(12) no . 8_665 14_665
C27 C34 C35 C30 -179.4(10) no . 8_665 14_665
C27 C34 C35 C31 138.4(11) no . 8_665 14_665
C27 C34 C35 C31 158.1(10) no . 8_665 11_555
C27 C34 C35 C32 106.0(12) no . 8_665 14_665
C27 C34 C35 C32 -150.9(10) no . 8_665 11_555
C27 C34 C35 C33 71.5(12) no . 8_665 14_665
C27 C34 C35 C33 -98.6(13) no . 8_665 11_555
C27 C34 C35 C35 76.5(13) no . 8_665 .
C27 C34 C35 C36 129.3(11) no . 8_665 8_665
C27 C34 C35 C36 138.7(11) no . 8_665 .
C27 C34 C39 C28 106.9(13) no . . 14_665
C27 C34 C39 C29 141.5(11) no . . 14_665
C27 C34 C39 C33 122.7(13) no . . 11_555
C27 C34 C39 C38 -176.5(10) no . . .
C27 C34 C39 C38 -114.9(11) no . . 8_665
C27 C34 C39 C39 -76.6(12) no . . 8_665
C27 C34 C39 C28 124.2(13) no . 8_665 14_665
C27 C34 C39 C29 -101.5(8) no . 8_665 11_555
C27 C34 C39 C33 -89.4(12) no . 8_665 14_665
C27 C34 C39 C38 -130.1(10) no . 8_665 8_665
C27 C34 C39 C38 158.6(7) no . 8_665 .
C27 C34 C39 C39 120.5(9) no . 8_665 .
C27 C34 C35 C28 -40.6(8) no 8_665 . 14_665
C27 C34 C35 C29 167.0(10) no 8_665 . 11_555
C27 C34 C35 C30 -156.3(8) no 8_665 . 11_555
C27 C34 C35 C31 -113.4(9) no 8_665 . 11_555
C27 C34 C35 C31 -135.9(8) no 8_665 . 14_665
C27 C34 C35 C32 -76.3(9) no 8_665 . 11_555
C27 C34 C35 C32 176.1(8) no 8_665 . 14_665
C27 C34 C35 C33 -45.3(8) no 8_665 . 11_555
C27 C34 C35 C33 124.4(14) no 8_665 . 14_665
C27 C34 C35 C35 -48.7(12) no 8_665 . 8_665
C27 C34 C35 C36 -108.3(11) no 8_665 . .
C27 C34 C35 C36 -120.2(11) no 8_665 . 8_665
C27 C34 C35 C28 -30.5(7) no 8_665 8_665 14_665
C27 C34 C35 C29 -73.1(7) no 8_665 8_665 14_665
C27 C34 C35 C30 -116.1(7) no 8_665 8_665 14_665
C27 C34 C35 C31 -158.4(6) no 8_665 8_665 14_665
C27 C34 C35 C31 -138.6(7) no 8_665 8_665 11_555
C27 C34 C35 C32 169.3(7) no 8_665 8_665 14_665
C27 C34 C35 C32 -87.7(8) no 8_665 8_665 11_555
C27 C34 C35 C33 134.8(12) no 8_665 8_665 14_665
C27 C34 C35 C33 -35.3(7) no 8_665 8_665 11_555
C27 C34 C35 C35 139.8(9) no 8_665 8_665 .
C27 C34 C35 C36 -167.4(8) no 8_665 8_665 8_665
C27 C34 C35 C36 -158.0(8) no 8_665 8_665 .
C27 C34 C39 C28 49.9(6) no 8_665 . 14_665
C27 C34 C39 C29 84.5(6) no 8_665 . 14_665
C27 C34 C39 C33 65.7(6) no 8_665 . 11_555
C27 C34 C39 C38 126.5(11) no 8_665 . .
C27 C34 C39 C38 -171.9(6) no 8_665 . 8_665
C27 C34 C39 C39 -133.6(7) no 8_665 . 8_665
C27 C34 C39 C28 56.5(10) no 8_665 8_665 14_665
C27 C34 C39 C29 -169.1(9) no 8_665 8_665 11_555
C27 C34 C39 C33 -157.0(15) no 8_665 8_665 14_665
C27 C34 C39 C38 162.3(8) no 8_665 8_665 8_665
C27 C34 C39 C38 90.9(8) no 8_665 8_665 .
C27 C34 C39 C39 52.9(10) no 8_665 8_665 .
C28 C34 C35 C28 0.0(9) no 14_665 . 14_665
C28 C34 C35 C29 -152.4(14) no 14_665 . 11_555
C28 C34 C35 C30 -115.7(13) no 14_665 . 11_555
C28 C34 C35 C31 -72.9(14) no 14_665 . 11_555
C28 C34 C35 C31 -95.3(14) no 14_665 . 14_665
C28 C34 C35 C32 -35.8(13) no 14_665 . 11_555
C28 C34 C35 C32 -143.4(14) no 14_665 . 14_665
C28 C34 C35 C33 -4.8(10) no 14_665 . 11_555
C28 C34 C35 C33 165.0(19) no 14_665 . 14_665
C28 C34 C35 C35 -8.2(14) no 14_665 . 8_665
C28 C34 C35 C36 -67.7(16) no 14_665 . .
C28 C34 C35 C36 -79.6(17) no 14_665 . 8_665
C28 C34 C35 C28 -0.0(11) no 14_665 8_665 14_665
C28 C34 C35 C29 -42.6(14) no 14_665 8_665 14_665
C28 C34 C35 C30 -85.7(15) no 14_665 8_665 14_665
C28 C34 C35 C31 -127.9(15) no 14_665 8_665 14_665
C28 C34 C35 C31 -108.1(15) no 14_665 8_665 11_555
C28 C34 C35 C32 -160.2(15) no 14_665 8_665 14_665
C28 C34 C35 C32 -57.2(15) no 14_665 8_665 11_555
C28 C34 C35 C33 165(2) no 14_665 8_665 14_665
C28 C34 C35 C33 -4.8(12) no 14_665 8_665 11_555
C28 C34 C35 C35 170.3(17) no 14_665 8_665 .
C28 C34 C35 C36 -136.9(16) no 14_665 8_665 8_665
C28 C34 C35 C36 -127.6(16) no 14_665 8_665 .
C28 C34 C39 C28 0.0(8) no 14_665 . 14_665
C28 C34 C39 C29 34.6(10) no 14_665 . 14_665
C28 C34 C39 C33 15.8(9) no 14_665 . 11_555
C28 C34 C39 C38 76.6(15) no 14_665 . .
C28 C34 C39 C38 138.2(11) no 14_665 . 8_665
C28 C34 C39 C39 176.5(13) no 14_665 . 8_665
C28 C34 C39 C28 0.0(9) no 14_665 8_665 14_665
C28 C34 C39 C29 134.3(13) no 14_665 8_665 11_555
C28 C34 C39 C33 146.5(18) no 14_665 8_665 14_665
C28 C34 C39 C38 105.7(15) no 14_665 8_665 8_665
C28 C34 C39 C38 34.4(14) no 14_665 8_665 .
C28 C34 C39 C39 -3.6(14) no 14_665 8_665 .
C29 C34 C35 C28 152.4(12) no 11_555 . 14_665
C29 C34 C35 C29 -0.0(6) no 11_555 . 11_555
C29 C34 C35 C30 36.7(7) no 11_555 . 11_555
C29 C34 C35 C31 79.6(8) no 11_555 . 11_555
C29 C34 C35 C31 57.1(8) no 11_555 . 14_665
C29 C34 C35 C32 116.7(8) no 11_555 . 11_555
C29 C34 C35 C32 9.1(7) no 11_555 . 14_665
C29 C34 C35 C33 147.7(9) no 11_555 . 11_555
C29 C34 C35 C33 -42.6(9) no 11_555 . 14_665
C29 C34 C35 C35 144.3(11) no 11_555 . 8_665
C29 C34 C35 C36 84.7(11) no 11_555 . .
C29 C34 C35 C36 72.8(12) no 11_555 . 8_665
C29 C34 C35 C28 159.7(13) no 11_555 8_665 14_665
C29 C34 C35 C29 117.0(8) no 11_555 8_665 14_665
C29 C34 C35 C30 74.0(8) no 11_555 8_665 14_665
C29 C34 C35 C31 31.8(8) no 11_555 8_665 14_665
C29 C34 C35 C31 51.6(8) no 11_555 8_665 11_555
C29 C34 C35 C32 -0.5(6) no 11_555 8_665 14_665
C29 C34 C35 C32 102.5(9) no 11_555 8_665 11_555
C29 C34 C35 C33 -35.1(8) no 11_555 8_665 14_665
C29 C34 C35 C33 154.8(10) no 11_555 8_665 11_555
C29 C34 C35 C35 -30.0(8) no 11_555 8_665 .
C29 C34 C35 C36 22.7(10) no 11_555 8_665 8_665
C29 C34 C35 C36 32.1(11) no 11_555 8_665 .
C29 C34 C39 C28 -136.7(10) no 11_555 . 14_665
C29 C34 C39 C29 -102.0(8) no 11_555 . 14_665
C29 C34 C39 C33 -120.9(8) no 11_555 . 11_555
C29 C34 C39 C38 -60.0(14) no 11_555 . .
C29 C34 C39 C38 1.6(7) no 11_555 . 8_665
C29 C34 C39 C39 39.8(8) no 11_555 . 8_665
C29 C34 C39 C28 -134.3(11) no 11_555 8_665 14_665
C29 C34 C39 C29 -0.0(5) no 11_555 8_665 11_555
C29 C34 C39 C33 12.2(9) no 11_555 8_665 14_665
C29 C34 C39 C38 -28.6(10) no 11_555 8_665 8_665
C29 C34 C39 C38 -99.9(7) no 11_555 8_665 .
C29 C34 C39 C39 -138.0(9) no 11_555 8_665 .
C29 C34 C35 C28 32.9(8) no 14_665 . 14_665
C29 C34 C35 C29 -119.5(7) no 14_665 . 11_555
C29 C34 C35 C30 -82.8(6) no 14_665 . 11_555
C29 C34 C35 C31 -40.0(7) no 14_665 . 11_555
C29 C34 C35 C31 -62.4(7) no 14_665 . 14_665
C29 C34 C35 C32 -2.9(5) no 14_665 . 11_555
C29 C34 C35 C32 -110.5(7) no 14_665 . 14_665
C29 C34 C35 C33 28.1(5) no 14_665 . 11_555
C29 C34 C35 C33 -162.1(13) no 14_665 . 14_665
C29 C34 C35 C35 24.7(8) no 14_665 . 8_665
C29 C34 C35 C36 -34.8(10) no 14_665 . .
C29 C34 C35 C36 -46.7(11) no 14_665 . 8_665
C29 C34 C35 C28 42.6(10) no 14_665 8_665 14_665
C29 C34 C35 C29 0.0(5) no 14_665 8_665 14_665
C29 C34 C35 C30 -43.0(7) no 14_665 8_665 14_665
C29 C34 C35 C31 -85.2(7) no 14_665 8_665 14_665
C29 C34 C35 C31 -65.5(8) no 14_665 8_665 11_555
C29 C34 C35 C32 -117.6(7) no 14_665 8_665 14_665
C29 C34 C35 C32 -14.5(7) no 14_665 8_665 11_555
C29 C34 C35 C33 -152.1(11) no 14_665 8_665 14_665
C29 C34 C35 C33 37.8(7) no 14_665 8_665 11_555
C29 C34 C35 C35 -147.1(11) no 14_665 8_665 .
C29 C34 C35 C36 -94.3(10) no 14_665 8_665 8_665
C29 C34 C35 C36 -84.9(10) no 14_665 8_665 .
C29 C34 C39 C28 -34.6(8) no 14_665 . 14_665
C29 C34 C39 C29 0.0(5) no 14_665 . 14_665
C29 C34 C39 C33 -18.8(6) no 14_665 . 11_555
C29 C34 C39 C38 42.0(10) no 14_665 . .
C29 C34 C39 C38 103.6(6) no 14_665 . 8_665
C29 C34 C39 C39 141.8(9) no 14_665 . 8_665
C29 C34 C39 C28 -27.1(8) no 14_665 8_665 14_665
C29 C34 C39 C29 107.3(6) no 14_665 8_665 11_555
C29 C34 C39 C33 119.4(10) no 14_665 8_665 14_665
C29 C34 C39 C38 78.7(11) no 14_665 8_665 8_665
C29 C34 C39 C38 7.4(7) no 14_665 8_665 .
C29 C34 C39 C39 -30.7(7) no 14_665 8_665 .
C32 C34 C35 C28 143.4(11) no 14_665 . 14_665
C32 C34 C35 C29 -9.1(7) no 14_665 . 11_555
C32 C34 C35 C30 27.7(6) no 14_665 . 11_555
C32 C34 C35 C31 70.5(8) no 14_665 . 11_555
C32 C34 C35 C31 48.1(7) no 14_665 . 14_665
C32 C34 C35 C32 107.6(8) no 14_665 . 11_555
C32 C34 C35 C32 -0.0(5) no 14_665 . 14_665
C32 C34 C35 C33 138.6(9) no 14_665 . 11_555
C32 C34 C35 C33 -51.6(11) no 14_665 . 14_665
C32 C34 C35 C35 135.2(12) no 14_665 . 8_665
C32 C34 C35 C36 75.6(11) no 14_665 . .
C32 C34 C35 C36 63.8(11) no 14_665 . 8_665
C32 C34 C35 C28 160.2(11) no 14_665 8_665 14_665
C32 C34 C35 C29 117.6(6) no 14_665 8_665 14_665
C32 C34 C35 C30 74.5(6) no 14_665 8_665 14_665
C32 C34 C35 C31 32.3(5) no 14_665 8_665 14_665
C32 C34 C35 C31 52.1(6) no 14_665 8_665 11_555
C32 C34 C35 C32 -0.0(4) no 14_665 8_665 14_665
C32 C34 C35 C32 103.0(8) no 14_665 8_665 11_555
C32 C34 C35 C33 -34.5(8) no 14_665 8_665 14_665
C32 C34 C35 C33 155.4(9) no 14_665 8_665 11_555
C32 C34 C35 C35 -29.5(6) no 14_665 8_665 .
C32 C34 C35 C36 23.3(7) no 14_665 8_665 8_665
C32 C34 C35 C36 32.6(8) no 14_665 8_665 .
C32 C34 C39 C28 -115.7(9) no 14_665 . 14_665
C32 C34 C39 C29 -81.0(8) no 14_665 . 14_665
C32 C34 C39 C33 -99.9(7) no 14_665 . 11_555
C32 C34 C39 C38 -39.0(14) no 14_665 . .
C32 C34 C39 C38 22.6(7) no 14_665 . 8_665
C32 C34 C39 C39 60.8(8) no 14_665 . 8_665
C32 C34 C39 C28 -118.1(11) no 14_665 8_665 14_665
C32 C34 C39 C29 16.2(4) no 14_665 8_665 11_555
C32 C34 C39 C33 28.3(7) no 14_665 8_665 14_665
C32 C34 C39 C38 -12.4(11) no 14_665 8_665 8_665
C32 C34 C39 C38 -83.7(6) no 14_665 8_665 .
C32 C34 C39 C39 -121.8(8) no 14_665 8_665 .
C33 C34 C35 C28 4.8(8) no 11_555 . 14_665
C33 C34 C35 C29 -147.7(10) no 11_555 . 11_555
C33 C34 C35 C30 -111.0(9) no 11_555 . 11_555
C33 C34 C35 C31 -68.1(9) no 11_555 . 11_555
C33 C34 C35 C31 -90.5(10) no 11_555 . 14_665
C33 C34 C35 C32 -31.0(8) no 11_555 . 11_555
C33 C34 C35 C32 -138.6(10) no 11_555 . 14_665
C33 C34 C35 C33 -0.0(6) no 11_555 . 11_555
C33 C34 C35 C33 169.7(15) no 11_555 . 14_665
C33 C34 C35 C35 -3.4(10) no 11_555 . 8_665
C33 C34 C35 C36 -63.0(12) no 11_555 . .
C33 C34 C35 C36 -74.8(13) no 11_555 . 8_665
C33 C34 C35 C28 4.8(10) no 11_555 8_665 14_665
C33 C34 C35 C29 -37.8(10) no 11_555 8_665 14_665
C33 C34 C35 C30 -80.8(12) no 11_555 8_665 14_665
C33 C34 C35 C31 -123.0(12) no 11_555 8_665 14_665
C33 C34 C35 C31 -103.3(13) no 11_555 8_665 11_555
C33 C34 C35 C32 -155.4(12) no 11_555 8_665 14_665
C33 C34 C35 C32 -52.3(12) no 11_555 8_665 11_555
C33 C34 C35 C33 170.1(16) no 11_555 8_665 14_665
C33 C34 C35 C33 -0.0(9) no 11_555 8_665 11_555
C33 C34 C35 C35 175.1(16) no 11_555 8_665 .
C33 C34 C35 C36 -132.1(14) no 11_555 8_665 8_665
C33 C34 C35 C36 -122.7(15) no 11_555 8_665 .
C33 C34 C39 C28 -15.8(6) no 11_555 . 14_665
C33 C34 C39 C29 18.8(7) no 11_555 . 14_665
C33 C34 C39 C33 0.0(6) no 11_555 . 11_555
C33 C34 C39 C38 60.8(13) no 11_555 . .
C33 C34 C39 C38 122.4(8) no 11_555 . 8_665
C33 C34 C39 C39 160.7(10) no 11_555 . 8_665
C33 C34 C39 C28 -17.3(7) no 11_555 8_665 14_665
C33 C34 C39 C29 117.1(10) no 11_555 8_665 11_555
C33 C34 C39 C33 129.2(14) no 11_555 8_665 14_665
C33 C34 C39 C38 88.5(14) no 11_555 8_665 8_665
C33 C34 C39 C38 17.2(12) no 11_555 8_665 .
C33 C34 C39 C39 -20.9(12) no 11_555 8_665 .
C33 C34 C35 C28 -165(2) no 14_665 . 14_665
C33 C34 C35 C29 42.6(15) no 14_665 . 11_555
C33 C34 C35 C30 79.3(16) no 14_665 . 11_555
C33 C34 C35 C31 122.1(17) no 14_665 . 11_555
C33 C34 C35 C31 99.7(17) no 14_665 . 14_665
C33 C34 C35 C32 159.3(17) no 14_665 . 11_555
C33 C34 C35 C32 51.6(16) no 14_665 . 14_665
C33 C34 C35 C33 -169.7(19) no 14_665 . 11_555
C33 C34 C35 C33 0.0(13) no 14_665 . 14_665
C33 C34 C35 C35 -173.1(19) no 14_665 . 8_665
C33 C34 C35 C36 127.3(18) no 14_665 . .
C33 C34 C35 C36 115.4(19) no 14_665 . 8_665
C33 C34 C35 C28 -165.3(19) no 14_665 8_665 14_665
C33 C34 C35 C29 152.1(13) no 14_665 8_665 14_665
C33 C34 C35 C30 109.1(13) no 14_665 8_665 14_665
C33 C34 C35 C31 66.9(13) no 14_665 8_665 14_665
C33 C34 C35 C31 86.6(13) no 14_665 8_665 11_555
C33 C34 C35 C32 34.5(12) no 14_665 8_665 14_665
C33 C34 C35 C32 137.6(13) no 14_665 8_665 11_555
C33 C34 C35 C33 -0.0(9) no 14_665 8_665 14_665
C33 C34 C35 C33 -170.1(16) no 14_665 8_665 11_555
C33 C34 C35 C35 5.0(13) no 14_665 8_665 .
C33 C34 C35 C36 57.8(14) no 14_665 8_665 8_665
C33 C34 C35 C36 67.2(15) no 14_665 8_665 .
C33 C34 C39 C28 -132(3) no 14_665 . 14_665
C33 C34 C39 C29 -97(3) no 14_665 . 14_665
C33 C34 C39 C33 -116(3) no 14_665 . 11_555
C33 C34 C39 C38 -55(3) no 14_665 . .
C33 C34 C39 C38 6(3) no 14_665 . 8_665
C33 C34 C39 C39 45(3) no 14_665 . 8_665
C33 C34 C39 C28 -146.5(18) no 14_665 8_665 14_665
C33 C34 C39 C29 -12.2(11) no 14_665 8_665 11_555
C33 C34 C39 C33 0.0(9) no 14_665 8_665 14_665
C33 C34 C39 C38 -40.7(17) no 14_665 8_665 8_665
C33 C34 C39 C38 -112.1(13) no 14_665 8_665 .
C33 C34 C39 C39 -150.1(13) no 14_665 8_665 .
C35 C34 C35 C28 -170.3(16) no . 8_665 14_665
C35 C34 C35 C29 147.1(13) no . 8_665 14_665
C35 C34 C35 C30 104.0(12) no . 8_665 14_665
C35 C34 C35 C31 61.8(10) no . 8_665 14_665
C35 C34 C35 C31 81.6(11) no . 8_665 11_555
C35 C34 C35 C32 29.5(10) no . 8_665 14_665
C35 C34 C35 C32 132.5(14) no . 8_665 11_555
C35 C34 C35 C33 -5.0(12) no . 8_665 14_665
C35 C34 C35 C33 -175.1(15) no . 8_665 11_555
C35 C34 C35 C35 -0.0(9) no . 8_665 .
C35 C34 C35 C36 52.8(11) no . 8_665 8_665
C35 C34 C35 C36 62.1(12) no . 8_665 .
C35 C34 C35 C28 8.2(13) no 8_665 . 14_665
C35 C34 C35 C29 -144.3(12) no 8_665 . 11_555
C35 C34 C35 C30 -107.6(12) no 8_665 . 11_555
C35 C34 C35 C31 -64.7(10) no 8_665 . 11_555
C35 C34 C35 C31 -87.1(11) no 8_665 . 14_665
C35 C34 C35 C32 -27.6(9) no 8_665 . 11_555
C35 C34 C35 C32 -135.2(14) no 8_665 . 14_665
C35 C34 C35 C33 3.4(11) no 8_665 . 11_555
C35 C34 C35 C33 173.1(16) no 8_665 . 14_665
C35 C34 C35 C35 -0.0(8) no 8_665 . 8_665
C35 C34 C35 C36 -59.6(11) no 8_665 . .
C35 C34 C35 C36 -71.4(12) no 8_665 . 8_665
C35 C34 C39 C28 -76.6(12) no . . 14_665
C35 C34 C39 C29 -42.0(12) no . . 14_665
C35 C34 C39 C33 -60.8(11) no . . 11_555
C35 C34 C39 C38 0.0(19) no . . .
C35 C34 C39 C38 61.6(12) no . . 8_665
C35 C34 C39 C39 99.8(13) no . . 8_665
C39 C34 C35 C28 67.7(12) no . . 14_665
C39 C34 C35 C29 -84.7(12) no . . 11_555
C39 C34 C35 C30 -48.0(14) no . . 11_555
C39 C34 C35 C31 -5.2(15) no . . 11_555
C39 C34 C35 C31 -27.6(15) no . . 14_665
C39 C34 C35 C32 32.0(13) no . . 11_555
C39 C34 C35 C32 -75.7(13) no . . 14_665
C39 C34 C35 C33 63.0(11) no . . 11_555
C39 C34 C35 C33 -127.3(18) no . . 14_665
C39 C34 C35 C35 59.6(15) no . . 8_665
C39 C34 C35 C36 -0.0(18) no . . .
C39 C34 C35 C36 -11.9(19) no . . 8_665
C35 C34 C39 C28 -100.4(14) no . 8_665 14_665
C35 C34 C39 C29 33.9(10) no . 8_665 11_555
C35 C34 C39 C33 46.1(8) no . 8_665 14_665
C35 C34 C39 C38 5.3(17) no . 8_665 8_665
C35 C34 C39 C38 -66.0(12) no . 8_665 .
C35 C34 C39 C39 -104.0(12) no . 8_665 .
C39 C34 C35 C28 114.6(16) no 8_665 . 14_665
C39 C34 C35 C29 -37.8(12) no 8_665 . 11_555
C39 C34 C35 C30 -1.1(14) no 8_665 . 11_555
C39 C34 C35 C31 41.7(14) no 8_665 . 11_555
C39 C34 C35 C31 19.3(15) no 8_665 . 14_665
C39 C34 C35 C32 78.8(12) no 8_665 . 11_555
C39 C34 C35 C32 -28.8(14) no 8_665 . 14_665
C39 C34 C35 C33 109.9(13) no 8_665 . 11_555
C39 C34 C35 C33 -80.4(15) no 8_665 . 14_665
C39 C34 C35 C35 106.5(14) no 8_665 . 8_665
C39 C34 C35 C36 46.9(17) no 8_665 . .
C39 C34 C35 C36 35.0(18) no 8_665 . 8_665
C35 C34 C39 C28 -49.7(7) no 8_665 . 14_665
C35 C34 C39 C29 -15.1(8) no 8_665 . 14_665
C35 C34 C39 C33 -33.9(6) no 8_665 . 11_555
C35 C34 C39 C38 26.9(15) no 8_665 . .
C35 C34 C39 C38 88.5(8) no 8_665 . 8_665
C35 C34 C39 C39 126.8(9) no 8_665 . 8_665
C39 C34 C35 C28 59.4(10) no . 8_665 14_665
C39 C34 C35 C29 16.8(9) no . 8_665 14_665
C39 C34 C35 C30 -26.2(11) no . 8_665 14_665
C39 C34 C35 C31 -68.5(10) no . 8_665 14_665
C39 C34 C35 C31 -48.7(11) no . 8_665 11_555
C39 C34 C35 C32 -100.8(9) no . 8_665 14_665
C39 C34 C35 C32 2.2(12) no . 8_665 11_555
C39 C34 C35 C33 -135.3(14) no . 8_665 14_665
C39 C34 C35 C33 54.6(9) no . 8_665 11_555
C39 C34 C35 C35 -130.3(11) no . 8_665 .
C39 C34 C35 C36 -77.5(11) no . 8_665 8_665
C39 C34 C35 C36 -68.1(12) no . 8_665 .
C35 C34 C39 C28 -64.7(12) no 8_665 8_665 14_665
C35 C34 C39 C29 69.6(11) no 8_665 8_665 11_555
C35 C34 C39 C33 81.8(11) no 8_665 8_665 14_665
C35 C34 C39 C38 41.1(17) no 8_665 8_665 8_665
C35 C34 C39 C38 -30.3(13) no 8_665 8_665 .
C35 C34 C39 C39 -68.3(13) no 8_665 8_665 .
C39 C34 C35 C28 97.6(15) no 8_665 8_665 14_665
C39 C34 C35 C29 55.0(13) no 8_665 8_665 14_665
C39 C34 C35 C30 12.0(15) no 8_665 8_665 14_665
C39 C34 C35 C31 -30.3(14) no 8_665 8_665 14_665
C39 C34 C35 C31 -10.5(15) no 8_665 8_665 11_555
C39 C34 C35 C32 -62.6(12) no 8_665 8_665 14_665
C39 C34 C35 C32 40.4(15) no 8_665 8_665 11_555
C39 C34 C35 C33 -97.1(16) no 8_665 8_665 14_665
C39 C34 C35 C33 92.8(13) no 8_665 8_665 11_555
C39 C34 C35 C35 -92.1(14) no 8_665 8_665 .
C39 C34 C35 C36 -39.3(16) no 8_665 8_665 8_665
C39 C34 C35 C36 -29.9(17) no 8_665 8_665 .
C39 C34 C39 C28 3.6(13) no . 8_665 14_665
C39 C34 C39 C29 138.0(10) no . 8_665 11_555
C39 C34 C39 C33 150.1(12) no . 8_665 14_665
C39 C34 C39 C38 109.4(14) no . 8_665 8_665
C39 C34 C39 C38 38.1(8) no . 8_665 .
C39 C34 C39 C39 -0.0(7) no . 8_665 .
C39 C34 C39 C28 -176.5(12) no 8_665 . 14_665
C39 C34 C39 C29 -141.8(11) no 8_665 . 14_665
C39 C34 C39 C33 -160.7(11) no 8_665 . 11_555
C39 C34 C39 C38 -99.8(14) no 8_665 . .
C39 C34 C39 C38 -38.2(8) no 8_665 . 8_665
C39 C34 C39 C39 0.0(7) no 8_665 . 8_665
C28 C35 C35 C28 0.0(10) no 11_555 8_665 14_665
C28 C35 C35 C28 0.0(6) no 11_555 8_665 11_555
C28 C35 C35 C29 -53.3(18) no 11_555 8_665 14_665
C28 C35 C35 C30 -102.6(10) no 11_555 8_665 14_665
C28 C35 C35 C31 -113.6(9) no 11_555 8_665 14_665
C28 C35 C35 C31 -113.6(8) no 11_555 8_665 11_555
C28 C35 C35 C32 -96.6(19) no 11_555 8_665 14_665
C28 C35 C35 C32 -96.6(18) no 11_555 8_665 11_555
C28 C35 C35 C33 -0.6(8) no 11_555 8_665 14_665
C28 C35 C35 C33 -0.6(16) no 11_555 8_665 11_555
C28 C35 C35 C34 -4.8(8) no 11_555 8_665 8_665
C28 C35 C35 C34 -4.8(6) no 11_555 8_665 .
C28 C35 C35 C36 -131.1(10) no 11_555 8_665 8_665
C28 C35 C35 C36 -131.1(9) no 11_555 8_665 .
C28 C35 C36 C29 44.9(14) no 11_555 . 14_665
C28 C35 C36 C30 -65.4(15) no 11_555 . 11_555
C28 C35 C36 C30 28(3) no 11_555 . 14_665
C28 C35 C36 C31 -8(3) no 11_555 . 11_555
C28 C35 C36 C31 -61.4(18) no 11_555 . 14_665
C28 C35 C36 C32 56.8(16) no 11_555 . 11_555
C28 C35 C36 C32 -77.8(14) no 11_555 . 14_665
C28 C35 C36 C35 77.9(14) no 11_555 . 8_665
C28 C35 C36 C37 10(3) no 11_555 . .
C28 C35 C36 C37 -55.7(15) no 11_555 . 8_665
C28 C35 C36 C29 -48.5(13) no 11_555 8_665 11_555
C28 C35 C36 C30 48.2(18) no 11_555 8_665 14_665
C28 C35 C36 C30 -49.4(17) no 11_555 8_665 11_555
C28 C35 C36 C31 -34(3) no 11_555 8_665 14_665
C28 C35 C36 C31 32(3) no 11_555 8_665 11_555
C28 C35 C36 C32 -67.0(15) no 11_555 8_665 14_665
C28 C35 C36 C32 68.7(15) no 11_555 8_665 11_555
C28 C35 C36 C35 87.0(15) no 11_555 8_665 8_665
C28 C35 C36 C37 -37.6(18) no 11_555 8_665 8_665
C28 C35 C36 C37 34(2) no 11_555 8_665 .
C28 C35 C35 C28 -0.0(6) no 14_665 8_665 14_665
C28 C35 C35 C28 -0.0(10) no 14_665 8_665 11_555
C28 C35 C35 C29 -53.3(14) no 14_665 8_665 14_665
C28 C35 C35 C30 -102.6(11) no 14_665 8_665 14_665
C28 C35 C35 C31 -113.6(8) no 14_665 8_665 14_665
C28 C35 C35 C31 -113.6(9) no 14_665 8_665 11_555
C28 C35 C35 C32 -96.6(18) no 14_665 8_665 14_665
C28 C35 C35 C32 -96.6(19) no 14_665 8_665 11_555
C28 C35 C35 C33 -0.6(16) no 14_665 8_665 14_665
C28 C35 C35 C33 -0.6(8) no 14_665 8_665 11_555
C28 C35 C35 C34 -4.8(6) no 14_665 8_665 8_665
C28 C35 C35 C34 -4.8(8) no 14_665 8_665 .
C28 C35 C35 C36 -131.1(9) no 14_665 8_665 8_665
C28 C35 C35 C36 -131.1(10) no 14_665 8_665 .
C28 C35 C36 C29 6.9(8) no 14_665 . 14_665
C28 C35 C36 C30 -103.4(9) no 14_665 . 11_555
C28 C35 C36 C30 -10.5(16) no 14_665 . 14_665
C28 C35 C36 C31 -46(3) no 14_665 . 11_555
C28 C35 C36 C31 -99.4(12) no 14_665 . 14_665
C28 C35 C36 C32 18.8(10) no 14_665 . 11_555
C28 C35 C36 C32 -115.8(10) no 14_665 . 14_665
C28 C35 C36 C35 39.8(7) no 14_665 . 8_665
C28 C35 C36 C37 -27.7(16) no 14_665 . .
C28 C35 C36 C37 -93.7(9) no 14_665 . 8_665
C28 C35 C36 C29 -93.0(10) no 14_665 8_665 11_555
C28 C35 C36 C30 3.7(14) no 14_665 8_665 14_665
C28 C35 C36 C30 -93.9(11) no 14_665 8_665 11_555
C28 C35 C36 C31 -78(2) no 14_665 8_665 14_665
C28 C35 C36 C31 -12(3) no 14_665 8_665 11_555
C28 C35 C36 C32 -111.6(11) no 14_665 8_665 14_665
C28 C35 C36 C32 24.2(10) no 14_665 8_665 11_555
C28 C35 C36 C35 42.4(8) no 14_665 8_665 8_665
C28 C35 C36 C37 -82.1(12) no 14_665 8_665 8_665
C28 C35 C36 C37 -10.6(15) no 14_665 8_665 .
C29 C35 C35 C28 53.3(19) no 11_555 8_665 14_665
C29 C35 C35 C28 53.3(14) no 11_555 8_665 11_555
C29 C35 C35 C29 0(3) no 11_555 8_665 14_665
C29 C35 C35 C30 -49(2) no 11_555 8_665 14_665
C29 C35 C35 C31 -60.3(15) no 11_555 8_665 14_665
C29 C35 C35 C31 -60.3(17) no 11_555 8_665 11_555
C29 C35 C35 C32 -43.3(14) no 11_555 8_665 14_665
C29 C35 C35 C32 -43(3) no 11_555 8_665 11_555
C29 C35 C35 C33 52.6(14) no 11_555 8_665 14_665
C29 C35 C35 C33 53(3) no 11_555 8_665 11_555
C29 C35 C35 C34 48.5(17) no 11_555 8_665 8_665
C29 C35 C35 C34 48.5(15) no 11_555 8_665 .
C29 C35 C35 C36 -77.8(16) no 11_555 8_665 8_665
C29 C35 C35 C36 -77.8(17) no 11_555 8_665 .
C29 C35 C36 C29 102.1(8) no 11_555 . 14_665
C29 C35 C36 C30 -8.2(8) no 11_555 . 11_555
C29 C35 C36 C30 84.7(14) no 11_555 . 14_665
C29 C35 C36 C31 49(3) no 11_555 . 11_555
C29 C35 C36 C31 -4.2(13) no 11_555 . 14_665
C29 C35 C36 C32 113.9(9) no 11_555 . 11_555
C29 C35 C36 C32 -20.7(6) no 11_555 . 14_665
C29 C35 C36 C35 135.0(11) no 11_555 . 8_665
C29 C35 C36 C37 67.5(14) no 11_555 . .
C29 C35 C36 C37 1.5(9) no 11_555 . 8_665
C29 C35 C36 C29 0.0(5) no 11_555 8_665 11_555
C29 C35 C36 C30 96.7(10) no 11_555 8_665 14_665
C29 C35 C36 C30 -0.9(10) no 11_555 8_665 11_555
C29 C35 C36 C31 14.7(18) no 11_555 8_665 14_665
C29 C35 C36 C31 80.9(18) no 11_555 8_665 11_555
C29 C35 C36 C32 -18.6(6) no 11_555 8_665 14_665
C29 C35 C36 C32 117.2(8) no 11_555 8_665 11_555
C29 C35 C36 C35 135.4(11) no 11_555 8_665 8_665
C29 C35 C36 C37 10.8(10) no 11_555 8_665 8_665
C29 C35 C36 C37 82.4(11) no 11_555 8_665 .
C30 C35 C35 C28 102.6(9) no 11_555 8_665 14_665
C30 C35 C35 C28 102.6(10) no 11_555 8_665 11_555
C30 C35 C35 C29 49.3(19) no 11_555 8_665 14_665
C30 C35 C35 C30 0.0(13) no 11_555 8_665 14_665
C30 C35 C35 C31 -10.9(6) no 11_555 8_665 14_665
C30 C35 C35 C31 -10.9(9) no 11_555 8_665 11_555
C30 C35 C35 C32 6.0(11) no 11_555 8_665 14_665
C30 C35 C35 C32 6(3) no 11_555 8_665 11_555
C30 C35 C35 C33 102.0(15) no 11_555 8_665 14_665
C30 C35 C35 C33 102.0(13) no 11_555 8_665 11_555
C30 C35 C35 C34 97.8(8) no 11_555 8_665 8_665
C30 C35 C35 C34 97.8(9) no 11_555 8_665 .
C30 C35 C35 C36 -28.5(7) no 11_555 8_665 8_665
C30 C35 C35 C36 -28.5(8) no 11_555 8_665 .
C30 C35 C36 C29 110.3(8) no 11_555 . 14_665
C30 C35 C36 C30 0.0(6) no 11_555 . 11_555
C30 C35 C36 C30 92.9(14) no 11_555 . 14_665
C30 C35 C36 C31 58(2) no 11_555 . 11_555
C30 C35 C36 C31 4.0(8) no 11_555 . 14_665
C30 C35 C36 C32 122.1(10) no 11_555 . 11_555
C30 C35 C36 C32 -12.4(7) no 11_555 . 14_665
C30 C35 C36 C35 143.2(11) no 11_555 . 8_665
C30 C35 C36 C37 75.7(13) no 11_555 . .
C30 C35 C36 C37 9.7(6) no 11_555 . 8_665
C30 C35 C36 C29 0.9(11) no 11_555 8_665 11_555
C30 C35 C36 C30 97.6(13) no 11_555 8_665 14_665
C30 C35 C36 C30 0.0(7) no 11_555 8_665 11_555
C30 C35 C36 C31 15.6(12) no 11_555 8_665 14_665
C30 C35 C36 C31 81.8(18) no 11_555 8_665 11_555
C30 C35 C36 C32 -17.7(9) no 11_555 8_665 14_665
C30 C35 C36 C32 118.1(12) no 11_555 8_665 11_555
C30 C35 C36 C35 136.3(13) no 11_555 8_665 8_665
C30 C35 C36 C37 11.7(7) no 11_555 8_665 8_665
C30 C35 C36 C37 83.3(12) no 11_555 8_665 .
C31 C35 C35 C28 113.6(8) no 11_555 8_665 14_665
C31 C35 C35 C28 113.6(7) no 11_555 8_665 11_555
C31 C35 C35 C29 60.3(14) no 11_555 8_665 14_665
C31 C35 C35 C30 10.9(6) no 11_555 8_665 14_665
C31 C35 C35 C31 0.0(6) no 11_555 8_665 14_665
C31 C35 C35 C31 0.0(4) no 11_555 8_665 11_555
C31 C35 C35 C32 17.0(18) no 11_555 8_665 14_665
C31 C35 C35 C32 17.0(14) no 11_555 8_665 11_555
C31 C35 C35 C33 112.9(12) no 11_555 8_665 14_665
C31 C35 C35 C33 112.9(13) no 11_555 8_665 11_555
C31 C35 C35 C34 108.7(7) no 11_555 8_665 8_665
C31 C35 C35 C34 108.7(6) no 11_555 8_665 .
C31 C35 C35 C36 -17.6(5) no 11_555 8_665 8_665
C31 C35 C35 C36 -17.6(4) no 11_555 8_665 .
C31 C35 C36 C29 -81(2) no 11_555 8_665 11_555
C31 C35 C36 C30 15.7(14) no 11_555 8_665 14_665
C31 C35 C36 C30 -81.8(19) no 11_555 8_665 11_555
C31 C35 C36 C31 -66(2) no 11_555 8_665 14_665
C31 C35 C36 C31 0.0(10) no 11_555 8_665 11_555
C31 C35 C36 C32 -99(2) no 11_555 8_665 14_665
C31 C35 C36 C32 36.3(17) no 11_555 8_665 11_555
C31 C35 C36 C35 55(2) no 11_555 8_665 8_665
C31 C35 C36 C37 -70.1(18) no 11_555 8_665 8_665
C31 C35 C36 C37 1.5(13) no 11_555 8_665 .
C31 C35 C35 C28 113.6(7) no 14_665 8_665 14_665
C31 C35 C35 C28 113.6(8) no 14_665 8_665 11_555
C31 C35 C35 C29 60.3(16) no 14_665 8_665 14_665
C31 C35 C35 C30 10.9(9) no 14_665 8_665 14_665
C31 C35 C35 C31 0.0(4) no 14_665 8_665 14_665
C31 C35 C35 C31 0.0(6) no 14_665 8_665 11_555
C31 C35 C35 C32 17.0(14) no 14_665 8_665 14_665
C31 C35 C35 C32 17.0(18) no 14_665 8_665 11_555
C31 C35 C35 C33 112.9(13) no 14_665 8_665 14_665
C31 C35 C35 C33 112.9(12) no 14_665 8_665 11_555
C31 C35 C35 C34 108.7(6) no 14_665 8_665 8_665
C31 C35 C35 C34 108.7(7) no 14_665 8_665 .
C31 C35 C35 C36 -17.6(4) no 14_665 8_665 8_665
C31 C35 C35 C36 -17.6(5) no 14_665 8_665 .
C31 C35 C36 C29 106.3(13) no 14_665 . 14_665
C31 C35 C36 C30 -4.0(10) no 14_665 . 11_555
C31 C35 C36 C30 88.9(16) no 14_665 . 14_665
C31 C35 C36 C31 53.6(19) no 14_665 . 11_555
C31 C35 C36 C31 0.0(8) no 14_665 . 14_665
C31 C35 C36 C32 118.1(15) no 14_665 . 11_555
C31 C35 C36 C32 -16.4(12) no 14_665 . 14_665
C31 C35 C36 C35 139.2(15) no 14_665 . 8_665
C31 C35 C36 C37 71.7(15) no 14_665 . .
C31 C35 C36 C37 5.7(9) no 14_665 . 8_665
C31 C35 C36 C29 -15(2) no 14_665 8_665 11_555
C31 C35 C36 C30 82(2) no 14_665 8_665 14_665
C31 C35 C36 C30 -15.6(15) no 14_665 8_665 11_555
C31 C35 C36 C31 0.0(11) no 14_665 8_665 14_665
C31 C35 C36 C31 66(2) no 14_665 8_665 11_555
C31 C35 C36 C32 -33.2(18) no 14_665 8_665 14_665
C31 C35 C36 C32 103(2) no 14_665 8_665 11_555
C31 C35 C36 C35 121(2) no 14_665 8_665 8_665
C31 C35 C36 C37 -3.8(14) no 14_665 8_665 8_665
C31 C35 C36 C37 67.7(18) no 14_665 8_665 .
C32 C35 C35 C28 97(2) no 11_555 8_665 14_665
C32 C35 C35 C28 96.6(19) no 11_555 8_665 11_555
C32 C35 C35 C29 43.3(14) no 11_555 8_665 14_665
C32 C35 C35 C30 -6.0(13) no 11_555 8_665 14_665
C32 C35 C35 C31 -17(2) no 11_555 8_665 14_665
C32 C35 C35 C31 -17.0(16) no 11_555 8_665 11_555
C32 C35 C35 C32 -0(4) no 11_555 8_665 14_665
C32 C35 C35 C32 0.0(8) no 11_555 8_665 11_555
C32 C35 C35 C33 96(2) no 11_555 8_665 14_665
C32 C35 C35 C33 96(3) no 11_555 8_665 11_555
C32 C35 C35 C34 91.8(19) no 11_555 8_665 8_665
C32 C35 C35 C34 91.8(19) no 11_555 8_665 .
C32 C35 C35 C36 -34.5(19) no 11_555 8_665 8_665
C32 C35 C35 C36 -34.5(17) no 11_555 8_665 .
C32 C35 C36 C29 -11.8(6) no 11_555 . 14_665
C32 C35 C36 C30 -122.1(10) no 11_555 . 11_555
C32 C35 C36 C30 -29.3(9) no 11_555 . 14_665
C32 C35 C36 C31 -64.5(19) no 11_555 . 11_555
C32 C35 C36 C31 -118.1(13) no 11_555 . 14_665
C32 C35 C36 C32 0.0(5) no 11_555 . 11_555
C32 C35 C36 C32 -134.6(9) no 11_555 . 14_665
C32 C35 C36 C35 21.1(9) no 11_555 . 8_665
C32 C35 C36 C37 -46.4(9) no 11_555 . .
C32 C35 C36 C37 -112.5(10) no 11_555 . 8_665
C32 C35 C36 C29 -117.2(7) no 11_555 8_665 11_555
C32 C35 C36 C30 -20.5(7) no 11_555 8_665 14_665
C32 C35 C36 C30 -118.1(10) no 11_555 8_665 11_555
C32 C35 C36 C31 -102.5(18) no 11_555 8_665 14_665
C32 C35 C36 C31 -36.3(15) no 11_555 8_665 11_555
C32 C35 C36 C32 -135.8(8) no 11_555 8_665 14_665
C32 C35 C36 C32 0.0(4) no 11_555 8_665 11_555
C32 C35 C36 C35 18.2(8) no 11_555 8_665 8_665
C32 C35 C36 C37 -106.4(10) no 11_555 8_665 8_665
C32 C35 C36 C37 -34.8(8) no 11_555 8_665 .
C32 C35 C35 C28 96.6(19) no 14_665 8_665 14_665
C32 C35 C35 C28 97(2) no 14_665 8_665 11_555
C32 C35 C35 C29 43(3) no 14_665 8_665 14_665
C32 C35 C35 C30 -6(3) no 14_665 8_665 14_665
C32 C35 C35 C31 -17.0(16) no 14_665 8_665 14_665
C32 C35 C35 C31 -17(2) no 14_665 8_665 11_555
C32 C35 C35 C32 0.0(8) no 14_665 8_665 14_665
C32 C35 C35 C32 0(4) no 14_665 8_665 11_555
C32 C35 C35 C33 96(3) no 14_665 8_665 14_665
C32 C35 C35 C33 96(2) no 14_665 8_665 11_555
C32 C35 C35 C34 91.8(19) no 14_665 8_665 8_665
C32 C35 C35 C34 91.8(19) no 14_665 8_665 .
C32 C35 C35 C36 -34.5(17) no 14_665 8_665 8_665
C32 C35 C35 C36 -34.5(19) no 14_665 8_665 .
C32 C35 C36 C29 122.8(8) no 14_665 . 14_665
C32 C35 C36 C30 12.4(7) no 14_665 . 11_555
C32 C35 C36 C30 105.3(14) no 14_665 . 14_665
C32 C35 C36 C31 70(3) no 14_665 . 11_555
C32 C35 C36 C31 16.4(11) no 14_665 . 14_665
C32 C35 C36 C32 134.6(10) no 14_665 . 11_555
C32 C35 C36 C32 -0.0(6) no 14_665 . 14_665
C32 C35 C36 C35 155.7(12) no 14_665 . 8_665
C32 C35 C36 C37 88.1(13) no 14_665 . .
C32 C35 C36 C37 22.1(8) no 14_665 . 8_665
C32 C35 C36 C29 18.6(7) no 14_665 8_665 11_555
C32 C35 C36 C30 115.2(11) no 14_665 8_665 14_665
C32 C35 C36 C30 17.7(8) no 14_665 8_665 11_555
C32 C35 C36 C31 33.2(16) no 14_665 8_665 14_665
C32 C35 C36 C31 99.5(18) no 14_665 8_665 11_555
C32 C35 C36 C32 0.0(6) no 14_665 8_665 14_665
C32 C35 C36 C32 135.8(9) no 14_665 8_665 11_555
C32 C35 C36 C35 154.0(12) no 14_665 8_665 8_665
C32 C35 C36 C37 29.4(9) no 14_665 8_665 8_665
C32 C35 C36 C37 101.0(11) no 14_665 8_665 .
C33 C35 C35 C28 0.6(10) no 11_555 8_665 14_665
C33 C35 C35 C28 0.6(16) no 11_555 8_665 11_555
C33 C35 C35 C29 -52.6(14) no 11_555 8_665 14_665
C33 C35 C35 C30 -102.0(16) no 11_555 8_665 14_665
C33 C35 C35 C31 -112.9(14) no 11_555 8_665 14_665
C33 C35 C35 C31 -112.9(15) no 11_555 8_665 11_555
C33 C35 C35 C32 -96(2) no 11_555 8_665 14_665
C33 C35 C35 C32 -96(3) no 11_555 8_665 11_555
C33 C35 C35 C33 -0(2) no 11_555 8_665 14_665
C33 C35 C35 C33 0.0(8) no 11_555 8_665 11_555
C33 C35 C35 C34 -4.2(11) no 11_555 8_665 8_665
C33 C35 C35 C34 -4.2(14) no 11_555 8_665 .
C33 C35 C35 C36 -130.5(14) no 11_555 8_665 8_665
C33 C35 C35 C36 -130.5(15) no 11_555 8_665 .
C33 C35 C36 C29 -6.0(6) no 11_555 . 14_665
C33 C35 C36 C30 -116.3(8) no 11_555 . 11_555
C33 C35 C36 C30 -23.4(14) no 11_555 . 14_665
C33 C35 C36 C31 -59(3) no 11_555 . 11_555
C33 C35 C36 C31 -112.3(11) no 11_555 . 14_665
C33 C35 C36 C32 5.9(9) no 11_555 . 11_555
C33 C35 C36 C32 -128.7(9) no 11_555 . 14_665
C33 C35 C36 C35 26.9(6) no 11_555 . 8_665
C33 C35 C36 C37 -40.6(14) no 11_555 . .
C33 C35 C36 C37 -106.6(8) no 11_555 . 8_665
C33 C35 C36 C29 -107.8(9) no 11_555 8_665 11_555
C33 C35 C36 C30 -11.1(12) no 11_555 8_665 14_665
C33 C35 C36 C30 -108.7(10) no 11_555 8_665 11_555
C33 C35 C36 C31 -93.1(18) no 11_555 8_665 14_665
C33 C35 C36 C31 -27(2) no 11_555 8_665 11_555
C33 C35 C36 C32 -126.4(9) no 11_555 8_665 14_665
C33 C35 C36 C32 9.4(8) no 11_555 8_665 11_555
C33 C35 C36 C35 27.6(6) no 11_555 8_665 8_665
C33 C35 C36 C37 -97.0(10) no 11_555 8_665 8_665
C33 C35 C36 C37 -25.4(13) no 11_555 8_665 .
C33 C35 C35 C28 0.6(16) no 14_665 8_665 14_665
C33 C35 C35 C28 0.6(10) no 14_665 8_665 11_555
C33 C35 C35 C29 -53(3) no 14_665 8_665 14_665
C33 C35 C35 C30 -102.0(14) no 14_665 8_665 14_665
C33 C35 C35 C31 -112.9(15) no 14_665 8_665 14_665
C33 C35 C35 C31 -112.9(14) no 14_665 8_665 11_555
C33 C35 C35 C32 -96(3) no 14_665 8_665 14_665
C33 C35 C35 C32 -96(2) no 14_665 8_665 11_555
C33 C35 C35 C33 0.0(8) no 14_665 8_665 14_665
C33 C35 C35 C33 0(2) no 14_665 8_665 11_555
C33 C35 C35 C34 -4.2(14) no 14_665 8_665 8_665
C33 C35 C35 C34 -4.2(11) no 14_665 8_665 .
C33 C35 C35 C36 -130.5(15) no 14_665 8_665 8_665
C33 C35 C35 C36 -130.5(14) no 14_665 8_665 .
C33 C35 C36 C29 72.4(17) no 14_665 . 14_665
C33 C35 C36 C30 -37.9(18) no 14_665 . 11_555
C33 C35 C36 C30 55(3) no 14_665 . 14_665
C33 C35 C36 C31 20(4) no 14_665 . 11_555
C33 C35 C36 C31 -34(3) no 14_665 . 14_665
C33 C35 C36 C32 84.2(18) no 14_665 . 11_555
C33 C35 C36 C32 -50.4(16) no 14_665 . 14_665
C33 C35 C36 C35 105.3(18) no 14_665 . 8_665
C33 C35 C36 C37 38(3) no 14_665 . .
C33 C35 C36 C37 -28.2(19) no 14_665 . 8_665
C33 C35 C36 C29 -20.7(13) no 14_665 8_665 11_555
C33 C35 C36 C30 76.0(18) no 14_665 8_665 14_665
C33 C35 C36 C30 -21.6(19) no 14_665 8_665 11_555
C33 C35 C36 C31 -6(3) no 14_665 8_665 14_665
C33 C35 C36 C31 60(3) no 14_665 8_665 11_555
C33 C35 C36 C32 -39.3(15) no 14_665 8_665 14_665
C33 C35 C36 C32 96.5(15) no 14_665 8_665 11_555
C33 C35 C36 C35 114.7(18) no 14_665 8_665 8_665
C33 C35 C36 C37 -10(2) no 14_665 8_665 8_665
C33 C35 C36 C37 61.7(19) no 14_665 8_665 .
C34 C35 C35 C28 4.8(8) no . 8_665 14_665
C34 C35 C35 C28 4.8(6) no . 8_665 11_555
C34 C35 C35 C29 -48.5(17) no . 8_665 14_665
C34 C35 C35 C30 -97.8(9) no . 8_665 14_665
C34 C35 C35 C31 -108.7(8) no . 8_665 14_665
C34 C35 C35 C31 -108.7(7) no . 8_665 11_555
C34 C35 C35 C32 -91.8(18) no . 8_665 14_665
C34 C35 C35 C32 -91.8(17) no . 8_665 11_555
C34 C35 C35 C33 4.2(10) no . 8_665 14_665
C34 C35 C35 C33 4.2(13) no . 8_665 11_555
C34 C35 C35 C34 -0.0(6) no . 8_665 8_665
C34 C35 C35 C34 0.0(5) no . 8_665 .
C34 C35 C35 C36 -126.3(8) no . 8_665 8_665
C34 C35 C35 C36 -126.3(8) no . 8_665 .
C34 C35 C36 C29 34.6(12) no . . 14_665
C34 C35 C36 C30 -75.7(12) no . . 11_555
C34 C35 C36 C30 17.2(19) no . . 14_665
C34 C35 C36 C31 -18(3) no . . 11_555
C34 C35 C36 C31 -71.7(15) no . . 14_665
C34 C35 C36 C32 46.5(14) no . . 11_555
C34 C35 C36 C32 -88.1(12) no . . 14_665
C34 C35 C36 C35 67.5(11) no . . 8_665
C34 C35 C36 C37 0.0(19) no . . .
C34 C35 C36 C37 -66.0(13) no . . 8_665
C34 C35 C36 C29 -61.6(11) no . 8_665 11_555
C34 C35 C36 C30 35.0(17) no . 8_665 14_665
C34 C35 C36 C30 -62.5(15) no . 8_665 11_555
C34 C35 C36 C31 -47(3) no . 8_665 14_665
C34 C35 C36 C31 19(3) no . 8_665 11_555
C34 C35 C36 C32 -80.2(13) no . 8_665 14_665
C34 C35 C36 C32 55.6(13) no . 8_665 11_555
C34 C35 C36 C35 73.8(12) no . 8_665 8_665
C34 C35 C36 C37 -50.8(16) no . 8_665 8_665
C34 C35 C36 C37 20.8(18) no . 8_665 .
C34 C35 C35 C28 4.8(6) no 8_665 8_665 14_665
C34 C35 C35 C28 4.8(8) no 8_665 8_665 11_555
C34 C35 C35 C29 -48.5(14) no 8_665 8_665 14_665
C34 C35 C35 C30 -97.8(9) no 8_665 8_665 14_665
C34 C35 C35 C31 -108.7(7) no 8_665 8_665 14_665
C34 C35 C35 C31 -108.7(8) no 8_665 8_665 11_555
C34 C35 C35 C32 -91.8(17) no 8_665 8_665 14_665
C34 C35 C35 C32 -91.8(18) no 8_665 8_665 11_555
C34 C35 C35 C33 4.2(13) no 8_665 8_665 14_665
C34 C35 C35 C33 4.2(10) no 8_665 8_665 11_555
C34 C35 C35 C34 0.0(5) no 8_665 8_665 8_665
C34 C35 C35 C34 0.0(6) no 8_665 8_665 .
C34 C35 C35 C36 -126.3(8) no 8_665 8_665 8_665
C34 C35 C35 C36 -126.3(8) no 8_665 8_665 .
C34 C35 C36 C29 18.7(9) no 8_665 . 14_665
C34 C35 C36 C30 -91.6(10) no 8_665 . 11_555
C34 C35 C36 C30 1.3(17) no 8_665 . 14_665
C34 C35 C36 C31 -34(3) no 8_665 . 11_555
C34 C35 C36 C31 -87.6(13) no 8_665 . 14_665
C34 C35 C36 C32 30.6(11) no 8_665 . 11_555
C34 C35 C36 C32 -104.0(10) no 8_665 . 14_665
C34 C35 C36 C35 51.7(8) no 8_665 . 8_665
C34 C35 C36 C37 -15.9(17) no 8_665 . .
C34 C35 C36 C37 -81.9(10) no 8_665 . 8_665
C34 C35 C36 C29 -80.0(10) no 8_665 8_665 11_555
C34 C35 C36 C30 16.7(15) no 8_665 8_665 14_665
C34 C35 C36 C30 -80.9(12) no 8_665 8_665 11_555
C34 C35 C36 C31 -65(2) no 8_665 8_665 14_665
C34 C35 C36 C31 1(3) no 8_665 8_665 11_555
C34 C35 C36 C32 -98.6(11) no 8_665 8_665 14_665
C34 C35 C36 C32 37.2(11) no 8_665 8_665 11_555
C34 C35 C36 C35 55.4(9) no 8_665 8_665 8_665
C34 C35 C36 C37 -69.2(13) no 8_665 8_665 8_665
C34 C35 C36 C37 2.4(16) no 8_665 8_665 .
C35 C35 C36 C29 -32.9(10) no 8_665 . 14_665
C35 C35 C36 C30 -143.2(12) no 8_665 . 11_555
C35 C35 C36 C30 -50.3(15) no 8_665 . 14_665
C35 C35 C36 C31 -86(3) no 8_665 . 11_555
C35 C35 C36 C31 -139.2(15) no 8_665 . 14_665
C35 C35 C36 C32 -21.1(11) no 8_665 . 11_555
C35 C35 C36 C32 -155.7(13) no 8_665 . 14_665
C35 C35 C36 C35 0.0(9) no 8_665 . 8_665
C35 C35 C36 C37 -67.5(15) no 8_665 . .
C35 C35 C36 C37 -133.6(12) no 8_665 . 8_665
C36 C35 C35 C28 131.1(10) no . 8_665 14_665
C36 C35 C35 C28 131.1(9) no . 8_665 11_555
C36 C35 C35 C29 77.8(16) no . 8_665 14_665
C36 C35 C35 C30 28.5(8) no . 8_665 14_665
C36 C35 C35 C31 17.6(7) no . 8_665 14_665
C36 C35 C35 C31 17.6(6) no . 8_665 11_555
C36 C35 C35 C32 34.5(18) no . 8_665 14_665
C36 C35 C35 C32 34.5(16) no . 8_665 11_555
C36 C35 C35 C33 130.5(13) no . 8_665 14_665
C36 C35 C35 C33 130.5(14) no . 8_665 11_555
C36 C35 C35 C34 126.3(9) no . 8_665 8_665
C36 C35 C35 C34 126.3(9) no . 8_665 .
C36 C35 C35 C36 -0.0(6) no . 8_665 8_665
C36 C35 C35 C36 0.0(6) no . 8_665 .
C35 C35 C36 C29 -135.4(13) no 8_665 8_665 11_555
C35 C35 C36 C30 -38.8(13) no 8_665 8_665 14_665
C35 C35 C36 C30 -136.3(13) no 8_665 8_665 11_555
C35 C35 C36 C31 -121(2) no 8_665 8_665 14_665
C35 C35 C36 C31 -55(2) no 8_665 8_665 11_555
C35 C35 C36 C32 -154.0(13) no 8_665 8_665 14_665
C35 C35 C36 C32 -18.2(10) no 8_665 8_665 11_555
C35 C35 C36 C35 -0.0(8) no 8_665 8_665 8_665
C35 C35 C36 C37 -124.6(13) no 8_665 8_665 8_665
C35 C35 C36 C37 -53.0(14) no 8_665 8_665 .
C36 C35 C35 C28 131.1(9) no 8_665 8_665 14_665
C36 C35 C35 C28 131.1(10) no 8_665 8_665 11_555
C36 C35 C35 C29 77.8(16) no 8_665 8_665 14_665
C36 C35 C35 C30 28.5(9) no 8_665 8_665 14_665
C36 C35 C35 C31 17.6(6) no 8_665 8_665 14_665
C36 C35 C35 C31 17.6(7) no 8_665 8_665 11_555
C36 C35 C35 C32 34.5(16) no 8_665 8_665 14_665
C36 C35 C35 C32 34.5(18) no 8_665 8_665 11_555
C36 C35 C35 C33 130.5(14) no 8_665 8_665 14_665
C36 C35 C35 C33 130.5(13) no 8_665 8_665 11_555
C36 C35 C35 C34 126.3(9) no 8_665 8_665 8_665
C36 C35 C35 C34 126.3(9) no 8_665 8_665 .
C36 C35 C35 C36 0.0(6) no 8_665 8_665 8_665
C36 C35 C35 C36 0.0(6) no 8_665 8_665 .
C29 C36 C37 C29 -0.0(5) no 14_665 . 14_665
C29 C36 C37 C30 -117.2(7) no 14_665 . 11_555
C29 C36 C37 C31 180(3) no 14_665 . 11_555
C29 C36 C37 C31 -137.6(9) no 14_665 . 14_665
C29 C36 C37 C32 19.2(5) no 14_665 . 11_555
C29 C36 C37 C37 -121.5(8) no 14_665 . 8_665
C29 C36 C37 C38 -41.4(11) no 14_665 . .
C29 C36 C37 C29 -76.5(8) no 14_665 8_665 11_555
C29 C36 C37 C30 41.0(5) no 14_665 8_665 14_665
C29 C36 C37 C31 66.0(8) no 14_665 8_665 11_555
C29 C36 C37 C32 -97.2(7) no 14_665 8_665 14_665
C29 C36 C37 C37 46.1(6) no 14_665 8_665 .
C29 C36 C37 C38 -29.4(15) no 14_665 8_665 8_665
C30 C36 C37 C29 117.2(7) no 11_555 . 14_665
C30 C36 C37 C30 0.0(5) no 11_555 . 11_555
C30 C36 C37 C31 -63(3) no 11_555 . 11_555
C30 C36 C37 C31 -20.4(6) no 11_555 . 14_665
C30 C36 C37 C32 136.4(8) no 11_555 . 11_555
C30 C36 C37 C37 -4.3(5) no 11_555 . 8_665
C30 C36 C37 C38 75.8(14) no 11_555 . .
C30 C36 C37 C29 -117.5(8) no 14_665 8_665 11_555
C30 C36 C37 C30 0.0(6) no 14_665 8_665 14_665
C30 C36 C37 C31 25.0(7) no 14_665 8_665 11_555
C30 C36 C37 C32 -138.2(9) no 14_665 8_665 14_665
C30 C36 C37 C37 5.0(6) no 14_665 8_665 .
C30 C36 C37 C38 -70.5(14) no 14_665 8_665 8_665
C31 C36 C37 C29 -142.5(13) no 11_555 8_665 11_555
C31 C36 C37 C30 -25.0(10) no 11_555 8_665 14_665
C31 C36 C37 C31 -0.0(9) no 11_555 8_665 11_555
C31 C36 C37 C32 -163.2(13) no 11_555 8_665 14_665
C31 C36 C37 C37 -19.9(10) no 11_555 8_665 .
C31 C36 C37 C38 -95.4(16) no 11_555 8_665 8_665
C31 C36 C37 C29 137.6(11) no 14_665 . 14_665
C31 C36 C37 C30 20.4(8) no 14_665 . 11_555
C31 C36 C37 C31 -43(2) no 14_665 . 11_555
C31 C36 C37 C31 0.0(7) no 14_665 . 14_665
C31 C36 C37 C32 156.8(12) no 14_665 . 11_555
C31 C36 C37 C37 16.1(8) no 14_665 . 8_665
C31 C36 C37 C38 96.2(16) no 14_665 . .
C32 C36 C37 C29 -19.2(7) no 11_555 . 14_665
C32 C36 C37 C30 -136.4(9) no 11_555 . 11_555
C32 C36 C37 C31 161(3) no 11_555 . 11_555
C32 C36 C37 C31 -156.8(11) no 11_555 . 14_665
C32 C36 C37 C32 0.0(6) no 11_555 . 11_555
C32 C36 C37 C37 -140.7(9) no 11_555 . 8_665
C32 C36 C37 C38 -60.6(13) no 11_555 . .
C32 C36 C37 C29 -87.9(11) no 11_555 8_665 11_555
C32 C36 C37 C30 29.6(8) no 11_555 8_665 14_665
C32 C36 C37 C31 54.6(10) no 11_555 8_665 11_555
C32 C36 C37 C32 -108.6(10) no 11_555 8_665 14_665
C32 C36 C37 C37 34.7(9) no 11_555 8_665 .
C32 C36 C37 C38 -40.8(17) no 11_555 8_665 8_665
C32 C36 C37 C29 93.2(9) no 14_665 . 14_665
C32 C36 C37 C30 -24.0(7) no 14_665 . 11_555
C32 C36 C37 C31 -87(3) no 14_665 . 11_555
C32 C36 C37 C31 -44.4(8) no 14_665 . 14_665
C32 C36 C37 C32 112.4(9) no 14_665 . 11_555
C32 C36 C37 C37 -28.3(7) no 14_665 . 8_665
C32 C36 C37 C38 51.9(17) no 14_665 . .
C32 C36 C37 C29 20.7(6) no 14_665 8_665 11_555
C32 C36 C37 C30 138.2(9) no 14_665 8_665 14_665
C32 C36 C37 C31 163.2(11) no 14_665 8_665 11_555
C32 C36 C37 C32 0.0(6) no 14_665 8_665 14_665
C32 C36 C37 C37 143.2(9) no 14_665 8_665 .
C32 C36 C37 C38 67.7(12) no 14_665 8_665 8_665
C35 C36 C37 C29 41.4(14) no . . 14_665
C35 C36 C37 C30 -75.8(13) no . . 11_555
C35 C36 C37 C31 -139(3) no . . 11_555
C35 C36 C37 C31 -96.2(15) no . . 14_665
C35 C36 C37 C32 60.6(13) no . . 11_555
C35 C36 C37 C37 -80.2(13) no . . 8_665
C35 C36 C37 C38 0(3) no . . .
C35 C36 C37 C29 -1.3(8) no . 8_665 11_555
C35 C36 C37 C30 116.3(8) no . 8_665 14_665
C35 C36 C37 C31 141.2(11) no . 8_665 11_555
C35 C36 C37 C32 -21.9(7) no . 8_665 14_665
C35 C36 C37 C37 121.3(8) no . 8_665 .
C35 C36 C37 C38 45.8(15) no . 8_665 8_665
C35 C36 C37 C29 9.8(10) no 8_665 . 14_665
C35 C36 C37 C30 -107.4(10) no 8_665 . 11_555
C35 C36 C37 C31 -171(3) no 8_665 . 11_555
C35 C36 C37 C31 -127.8(12) no 8_665 . 14_665
C35 C36 C37 C32 29.0(9) no 8_665 . 11_555
C35 C36 C37 C37 -111.8(10) no 8_665 . 8_665
C35 C36 C37 C38 -31.6(18) no 8_665 . .
C35 C36 C37 C29 -27.5(13) no 8_665 8_665 11_555
C35 C36 C37 C30 90.1(11) no 8_665 8_665 14_665
C35 C36 C37 C31 115.0(14) no 8_665 8_665 11_555
C35 C36 C37 C32 -48.1(12) no 8_665 8_665 14_665
C35 C36 C37 C37 95.1(11) no 8_665 8_665 .
C35 C36 C37 C38 19.6(19) no 8_665 8_665 8_665
C37 C36 C37 C29 -122.6(8) no . 8_665 11_555
C37 C36 C37 C30 -5.0(6) no . 8_665 14_665
C37 C36 C37 C31 19.9(7) no . 8_665 11_555
C37 C36 C37 C32 -143.2(9) no . 8_665 14_665
C37 C36 C37 C37 0.0(5) no . 8_665 .
C37 C36 C37 C38 -75.5(13) no . 8_665 8_665
C37 C36 C37 C29 121.5(8) no 8_665 . 14_665
C37 C36 C37 C30 4.3(5) no 8_665 . 11_555
C37 C36 C37 C31 -59(3) no 8_665 . 11_555
C37 C36 C37 C31 -16.1(6) no 8_665 . 14_665
C37 C36 C37 C32 140.7(8) no 8_665 . 11_555
C37 C36 C37 C37 0.0(5) no 8_665 . 8_665
C37 C36 C37 C38 80.2(14) no 8_665 . .
C29 C37 C37 C29 0.0(14) no 14_665 8_665 11_555
C29 C37 C37 C31 -88.1(14) no 14_665 8_665 14_665
C29 C37 C37 C31 -88.1(15) no 14_665 8_665 11_555
C29 C37 C37 C32 -27.5(14) no 14_665 8_665 14_665
C29 C37 C37 C36 -63.8(10) no 14_665 8_665 8_665
C29 C37 C37 C36 -63.8(9) no 14_665 8_665 .
C29 C37 C37 C38 56.9(12) no 14_665 8_665 8_665
C29 C37 C38 C29 -0.0(5) no 14_665 . 14_665
C29 C37 C38 C32 -0.7(7) no 14_665 . 11_555
C29 C37 C38 C38 -110.6(7) no 14_665 . 8_665
C29 C37 C38 C39 -51.0(12) no 14_665 . .
C29 C37 C38 C39 -76.4(9) no 14_665 . 8_665
C30 C37 C38 C29 99.2(8) no 11_555 . 14_665
C30 C37 C38 C32 98.5(9) no 11_555 . 11_555
C30 C37 C38 C38 -11.5(8) no 11_555 . 8_665
C30 C37 C38 C39 48.1(15) no 11_555 . .
C30 C37 C38 C39 22.8(12) no 11_555 . 8_665
C31 C37 C37 C29 88.1(17) no 11_555 8_665 11_555
C31 C37 C37 C31 -0.0(14) no 11_555 8_665 14_665
C31 C37 C37 C31 0.0(11) no 11_555 8_665 11_555
C31 C37 C37 C32 60.6(17) no 11_555 8_665 14_665
C31 C37 C37 C36 24.2(14) no 11_555 8_665 8_665
C31 C37 C37 C36 24.2(14) no 11_555 8_665 .
C31 C37 C37 C38 145.0(18) no 11_555 8_665 8_665
C31 C37 C38 C29 71(3) no 11_555 . 14_665
C31 C37 C38 C32 71(3) no 11_555 . 11_555
C31 C37 C38 C38 -39(3) no 11_555 . 8_665
C31 C37 C38 C39 20(4) no 11_555 . .
C31 C37 C38 C39 -5(4) no 11_555 . 8_665
C31 C37 C37 C29 88.1(18) no 14_665 8_665 11_555
C31 C37 C37 C31 0.0(11) no 14_665 8_665 14_665
C31 C37 C37 C31 0.0(14) no 14_665 8_665 11_555
C31 C37 C37 C32 60.6(16) no 14_665 8_665 14_665
C31 C37 C37 C36 24.2(14) no 14_665 8_665 8_665
C31 C37 C37 C36 24.2(14) no 14_665 8_665 .
C31 C37 C37 C38 145(2) no 14_665 8_665 8_665
C31 C37 C38 C29 95.0(14) no 14_665 . 14_665
C31 C37 C38 C32 94.3(13) no 14_665 . 11_555
C31 C37 C38 C38 -15.7(14) no 14_665 . 8_665
C31 C37 C38 C39 44(2) no 14_665 . .
C31 C37 C38 C39 18.6(17) no 14_665 . 8_665
C32 C37 C37 C29 27.5(14) no 11_555 8_665 11_555
C32 C37 C37 C31 -60.6(14) no 11_555 8_665 14_665
C32 C37 C37 C31 -60.6(13) no 11_555 8_665 11_555
C32 C37 C37 C32 0.0(14) no 11_555 8_665 14_665
C32 C37 C37 C36 -36.3(10) no 11_555 8_665 8_665
C32 C37 C37 C36 -36.3(9) no 11_555 8_665 .
C32 C37 C37 C38 84.4(12) no 11_555 8_665 8_665
C32 C37 C38 C29 0.7(7) no 11_555 . 14_665
C32 C37 C38 C32 -0.0(6) no 11_555 . 11_555
C32 C37 C38 C38 -109.9(9) no 11_555 . 8_665
C32 C37 C38 C39 -50.4(15) no 11_555 . .
C32 C37 C38 C39 -75.7(11) no 11_555 . 8_665
C36 C37 C37 C29 63.8(9) no . 8_665 11_555
C36 C37 C37 C31 -24.2(9) no . 8_665 14_665
C36 C37 C37 C31 -24.2(8) no . 8_665 11_555
C36 C37 C37 C32 36.3(9) no . 8_665 14_665
C36 C37 C37 C36 0.0(4) no . 8_665 8_665
C36 C37 C37 C36 0.0(4) no . 8_665 .
C36 C37 C37 C38 120.8(10) no . 8_665 8_665
C36 C37 C38 C29 51.0(15) no . . 14_665
C36 C37 C38 C32 50.3(13) no . . 11_555
C36 C37 C38 C38 -59.6(15) no . . 8_665
C36 C37 C38 C39 -0(3) no . . .
C36 C37 C38 C39 -25.4(19) no . . 8_665
C36 C37 C37 C29 63.8(9) no 8_665 8_665 11_555
C36 C37 C37 C31 -24.2(8) no 8_665 8_665 14_665
C36 C37 C37 C31 -24.2(9) no 8_665 8_665 11_555
C36 C37 C37 C32 36.3(8) no 8_665 8_665 14_665
C36 C37 C37 C36 0.0(4) no 8_665 8_665 8_665
C36 C37 C37 C36 -0.0(4) no 8_665 8_665 .
C36 C37 C37 C38 120.8(10) no 8_665 8_665 8_665
C36 C37 C38 C29 60.6(13) no 8_665 . 14_665
C36 C37 C38 C32 59.9(11) no 8_665 . 11_555
C36 C37 C38 C38 -50.0(14) no 8_665 . 8_665
C36 C37 C38 C39 10(2) no 8_665 . .
C36 C37 C38 C39 -15.8(18) no 8_665 . 8_665
C37 C37 C38 C29 110.6(9) no 8_665 . 14_665
C37 C37 C38 C32 109.9(10) no 8_665 . 11_555
C37 C37 C38 C38 -0.0(9) no 8_665 . 8_665
C37 C37 C38 C39 59.6(15) no 8_665 . .
C37 C37 C38 C39 34.2(12) no 8_665 . 8_665
C38 C37 C37 C29 -56.9(13) no . 8_665 11_555
C38 C37 C37 C31 -145.0(15) no . 8_665 14_665
C38 C37 C37 C31 -145.0(17) no . 8_665 11_555
C38 C37 C37 C32 -84.4(12) no . 8_665 14_665
C38 C37 C37 C36 -120.8(10) no . 8_665 8_665
C38 C37 C37 C36 -120.8(11) no . 8_665 .
C38 C37 C37 C38 0.0(12) no . 8_665 8_665
C29 C38 C38 C29 0.0(13) no 14_665 8_665 11_555
C29 C38 C38 C30 -53.6(11) no 14_665 8_665 11_555
C29 C38 C38 C31 -57.5(9) no 14_665 8_665 14_665
C29 C38 C38 C32 -23.5(11) no 14_665 8_665 14_665
C29 C38 C38 C37 -67.3(10) no 14_665 8_665 8_665
C29 C38 C38 C39 59.0(10) no 14_665 8_665 8_665
C29 C38 C38 C39 59.0(8) no 14_665 8_665 .
C29 C38 C39 C28 -58.4(11) no 14_665 . 11_555
C29 C38 C39 C28 -18.8(9) no 14_665 . 14_665
C29 C38 C39 C29 0.0(5) no 14_665 . 14_665
C29 C38 C39 C33 -13.1(7) no 14_665 . 11_555
C29 C38 C39 C34 -51.5(12) no 14_665 . .
C29 C38 C39 C34 -31.1(11) no 14_665 . 8_665
C29 C38 C39 C38 -119.0(7) no 14_665 . 8_665
C29 C38 C39 C39 -119.0(13) no 14_665 . 8_665
C29 C38 C39 C28 4.2(7) no 14_665 8_665 14_665
C29 C38 C39 C28 -19.6(10) no 14_665 8_665 11_555
C29 C38 C39 C29 -75.7(9) no 14_665 8_665 11_555
C29 C38 C39 C33 -36.9(9) no 14_665 8_665 14_665
C29 C38 C39 C34 1.7(8) no 14_665 8_665 8_665
C29 C38 C39 C34 -9.8(9) no 14_665 8_665 .
C29 C38 C39 C38 -124.4(9) no 14_665 8_665 8_665
C29 C38 C39 C39 55.6(10) no 14_665 8_665 .
C30 C38 C38 C29 53.6(10) no 14_665 8_665 11_555
C30 C38 C38 C30 -0.0(8) no 14_665 8_665 11_555
C30 C38 C38 C31 -3.9(7) no 14_665 8_665 14_665
C30 C38 C38 C32 30.1(9) no 14_665 8_665 14_665
C30 C38 C38 C37 -13.7(8) no 14_665 8_665 8_665
C30 C38 C38 C39 112.6(9) no 14_665 8_665 8_665
C30 C38 C38 C39 112.6(9) no 14_665 8_665 .
C30 C38 C39 C28 -19.9(17) no 14_665 . 11_555
C30 C38 C39 C28 19.7(15) no 14_665 . 14_665
C30 C38 C39 C29 38.5(9) no 14_665 . 14_665
C30 C38 C39 C33 25.4(12) no 14_665 . 11_555
C30 C38 C39 C34 -13.0(17) no 14_665 . .
C30 C38 C39 C34 7.4(17) no 14_665 . 8_665
C30 C38 C39 C38 -80.5(10) no 14_665 . 8_665
C30 C38 C39 C39 -80.5(16) no 14_665 . 8_665
C30 C38 C39 C28 56.2(9) no 14_665 8_665 14_665
C30 C38 C39 C28 32.5(12) no 14_665 8_665 11_555
C30 C38 C39 C29 -23.6(11) no 14_665 8_665 11_555
C30 C38 C39 C33 15.2(12) no 14_665 8_665 14_665
C30 C38 C39 C34 53.7(10) no 14_665 8_665 8_665
C30 C38 C39 C34 42.3(11) no 14_665 8_665 .
C30 C38 C39 C38 -72.3(10) no 14_665 8_665 8_665
C30 C38 C39 C39 107.7(13) no 14_665 8_665 .
C31 C38 C38 C29 57.5(8) no 11_555 8_665 11_555
C31 C38 C38 C30 3.9(6) no 11_555 8_665 11_555
C31 C38 C38 C31 -0.0(5) no 11_555 8_665 14_665
C31 C38 C38 C32 34.0(7) no 11_555 8_665 14_665
C31 C38 C38 C37 -9.8(6) no 11_555 8_665 8_665
C31 C38 C38 C39 116.5(7) no 11_555 8_665 8_665
C31 C38 C38 C39 116.5(7) no 11_555 8_665 .
C31 C38 C39 C28 -1.6(15) no 11_555 . 11_555
C31 C38 C39 C28 37.9(13) no 11_555 . 14_665
C31 C38 C39 C29 56.8(7) no 11_555 . 14_665
C31 C38 C39 C33 43.7(10) no 11_555 . 11_555
C31 C38 C39 C34 5.3(16) no 11_555 . .
C31 C38 C39 C34 25.7(15) no 11_555 . 8_665
C31 C38 C39 C38 -62.2(7) no 11_555 . 8_665
C31 C38 C39 C39 -62.2(14) no 11_555 . 8_665
C31 C38 C39 C28 70.2(7) no 11_555 8_665 14_665
C31 C38 C39 C28 46.4(9) no 11_555 8_665 11_555
C31 C38 C39 C29 -9.7(9) no 11_555 8_665 11_555
C31 C38 C39 C33 29.1(9) no 11_555 8_665 14_665
C31 C38 C39 C34 67.7(7) no 11_555 8_665 8_665
C31 C38 C39 C34 56.2(9) no 11_555 8_665 .
C31 C38 C39 C38 -58.4(7) no 11_555 8_665 8_665
C31 C38 C39 C39 121.6(11) no 11_555 8_665 .
C32 C38 C38 C29 23.5(11) no 11_555 8_665 11_555
C32 C38 C38 C30 -30.1(9) no 11_555 8_665 11_555
C32 C38 C38 C31 -34.0(7) no 11_555 8_665 14_665
C32 C38 C38 C32 0.0(9) no 11_555 8_665 14_665
C32 C38 C38 C37 -43.8(8) no 11_555 8_665 8_665
C32 C38 C38 C39 82.5(8) no 11_555 8_665 8_665
C32 C38 C38 C39 82.5(8) no 11_555 8_665 .
C32 C38 C39 C28 -41.0(12) no 11_555 . 11_555
C32 C38 C39 C28 -1.4(10) no 11_555 . 14_665
C32 C38 C39 C29 17.4(5) no 11_555 . 14_665
C32 C38 C39 C33 4.3(7) no 11_555 . 11_555
C32 C38 C39 C34 -34.0(13) no 11_555 . .
C32 C38 C39 C34 -13.6(12) no 11_555 . 8_665
C32 C38 C39 C38 -101.6(6) no 11_555 . 8_665
C32 C38 C39 C39 -101.6(12) no 11_555 . 8_665
C32 C38 C39 C28 26.7(7) no 11_555 8_665 14_665
C32 C38 C39 C28 2.9(9) no 11_555 8_665 11_555
C32 C38 C39 C29 -53.1(9) no 11_555 8_665 11_555
C32 C38 C39 C33 -14.3(9) no 11_555 8_665 14_665
C32 C38 C39 C34 24.2(7) no 11_555 8_665 8_665
C32 C38 C39 C34 12.7(9) no 11_555 8_665 .
C32 C38 C39 C38 -101.8(8) no 11_555 8_665 8_665
C32 C38 C39 C39 78.2(11) no 11_555 8_665 .
C37 C38 C38 C29 67.3(11) no . 8_665 11_555
C37 C38 C38 C30 13.7(9) no . 8_665 11_555
C37 C38 C38 C31 9.8(8) no . 8_665 14_665
C37 C38 C38 C32 43.8(10) no . 8_665 14_665
C37 C38 C38 C37 0.0(9) no . 8_665 8_665
C37 C38 C38 C39 126.3(10) no . 8_665 8_665
C37 C38 C38 C39 126.3(10) no . 8_665 .
C37 C38 C39 C28 -7(2) no . . 11_555
C37 C38 C39 C28 32.6(18) no . . 14_665
C37 C38 C39 C29 51.5(13) no . . 14_665
C37 C38 C39 C33 38.3(16) no . . 11_555
C37 C38 C39 C34 0(2) no . . .
C37 C38 C39 C34 20(2) no . . 8_665
C37 C38 C39 C38 -67.5(14) no . . 8_665
C37 C38 C39 C39 -67.5(19) no . . 8_665
C37 C38 C39 C28 71.4(11) no . 8_665 14_665
C37 C38 C39 C28 47.7(13) no . 8_665 11_555
C37 C38 C39 C29 -8.4(13) no . 8_665 11_555
C37 C38 C39 C33 30.4(13) no . 8_665 14_665
C37 C38 C39 C34 68.9(12) no . 8_665 8_665
C37 C38 C39 C34 57.5(13) no . 8_665 .
C37 C38 C39 C38 -57.1(12) no . 8_665 8_665
C37 C38 C39 C39 122.9(15) no . 8_665 .
C38 C38 C39 C28 60.6(10) no 8_665 . 11_555
C38 C38 C39 C28 100.2(9) no 8_665 . 14_665
C38 C38 C39 C29 119.0(7) no 8_665 . 14_665
C38 C38 C39 C33 105.9(7) no 8_665 . 11_555
C38 C38 C39 C34 67.5(11) no 8_665 . .
C38 C38 C39 C34 87.9(11) no 8_665 . 8_665
C38 C38 C39 C38 0.0(4) no 8_665 . 8_665
C38 C38 C39 C39 -0.0(10) no 8_665 . 8_665
C39 C38 C38 C29 -59.0(10) no . 8_665 11_555
C39 C38 C38 C30 -112.6(9) no . 8_665 11_555
C39 C38 C38 C31 -116.5(8) no . 8_665 14_665
C39 C38 C38 C32 -82.5(9) no . 8_665 14_665
C39 C38 C38 C37 -126.3(9) no . 8_665 8_665
C39 C38 C38 C39 0.0(7) no . 8_665 8_665
C39 C38 C38 C39 0.0(6) no . 8_665 .
C38 C38 C39 C28 128.5(9) no 8_665 8_665 14_665
C38 C38 C39 C28 104.8(10) no 8_665 8_665 11_555
C38 C38 C39 C29 48.7(7) no 8_665 8_665 11_555
C38 C38 C39 C33 87.5(9) no 8_665 8_665 14_665
C38 C38 C39 C34 126.0(10) no 8_665 8_665 8_665
C38 C38 C39 C34 114.6(10) no 8_665 8_665 .
C38 C38 C39 C38 -0.0(6) no 8_665 8_665 8_665
C39 C38 C38 C29 -59.0(9) no 8_665 8_665 11_555
C39 C38 C38 C30 -112.6(9) no 8_665 8_665 11_555
C39 C38 C38 C31 -116.5(9) no 8_665 8_665 14_665
C39 C38 C38 C32 -82.5(9) no 8_665 8_665 14_665
C39 C38 C38 C37 -126.3(10) no 8_665 8_665 8_665
C39 C38 C38 C39 -0.0(6) no 8_665 8_665 8_665
C39 C38 C38 C39 -0.0(7) no 8_665 8_665 .
C39 C38 C39 C28 -51.5(14) no . 8_665 14_665
C39 C38 C39 C28 -75.2(15) no . 8_665 11_555
C39 C38 C39 C29 -131.3(17) no . 8_665 11_555
C39 C38 C39 C33 -92.5(16) no . 8_665 14_665
C39 C38 C39 C34 -54.0(14) no . 8_665 8_665
C39 C38 C39 C34 -65.4(15) no . 8_665 .
C39 C38 C39 C39 -0.0(12) no . 8_665 .
C39 C38 C39 C28 60.6(13) no 8_665 . 11_555
C39 C38 C39 C28 100.2(16) no 8_665 . 14_665
C39 C38 C39 C29 119.0(15) no 8_665 . 14_665
C39 C38 C39 C33 105.9(15) no 8_665 . 11_555
C39 C38 C39 C34 67.5(14) no 8_665 . .
C39 C38 C39 C34 87.9(15) no 8_665 . 8_665
C39 C38 C39 C38 0.0(13) no 8_665 . 8_665
C39 C38 C39 C39 -0.0(9) no 8_665 . 8_665
C28 C39 C39 C28 0.0(8) no 11_555 8_665 14_665
C28 C39 C39 C28 0.0(5) no 11_555 8_665 11_555
C28 C39 C39 C29 -46.4(11) no 11_555 8_665 11_555
C28 C39 C39 C33 -12.1(5) no 11_555 8_665 14_665
C28 C39 C39 C34 1.9(7) no 11_555 8_665 8_665
C28 C39 C39 C34 1.9(5) no 11_555 8_665 .
C28 C39 C39 C38 -111.1(12) no 11_555 8_665 8_665
C28 C39 C39 C38 -111.1(11) no 11_555 8_665 .
C28 C39 C39 C28 0.0(5) no 14_665 8_665 14_665
C28 C39 C39 C28 0.0(8) no 14_665 8_665 11_555
C28 C39 C39 C29 -46.4(15) no 14_665 8_665 11_555
C28 C39 C39 C33 -12.1(9) no 14_665 8_665 14_665
C28 C39 C39 C34 1.9(5) no 14_665 8_665 8_665
C28 C39 C39 C34 1.9(7) no 14_665 8_665 .
C28 C39 C39 C38 -111.1(11) no 14_665 8_665 8_665
C28 C39 C39 C38 -111.1(12) no 14_665 8_665 .
C29 C39 C39 C28 46.4(12) no 14_665 8_665 14_665
C29 C39 C39 C28 46.4(15) no 14_665 8_665 11_555
C29 C39 C39 C29 0(3) no 14_665 8_665 11_555
C29 C39 C39 C33 34.3(17) no 14_665 8_665 14_665
C29 C39 C39 C34 48.3(12) no 14_665 8_665 8_665
C29 C39 C39 C34 48.3(14) no 14_665 8_665 .
C29 C39 C39 C38 -64.7(19) no 14_665 8_665 8_665
C29 C39 C39 C38 -64.7(11) no 14_665 8_665 .
C33 C39 C39 C28 12.1(5) no 11_555 8_665 14_665
C33 C39 C39 C28 12.1(9) no 11_555 8_665 11_555
C33 C39 C39 C29 -34.3(17) no 11_555 8_665 11_555
C33 C39 C39 C33 0.0(11) no 11_555 8_665 14_665
C33 C39 C39 C34 14.0(6) no 11_555 8_665 8_665
C33 C39 C39 C34 14.0(8) no 11_555 8_665 .
C33 C39 C39 C38 -99.0(12) no 11_555 8_665 8_665
C33 C39 C39 C38 -99.0(12) no 11_555 8_665 .
C34 C39 C39 C28 -1.9(7) no . 8_665 14_665
C34 C39 C39 C28 -1.9(5) no . 8_665 11_555
C34 C39 C39 C29 -48.3(12) no . 8_665 11_555
C34 C39 C39 C33 -14.0(6) no . 8_665 14_665
C34 C39 C39 C34 -0.0(6) no . 8_665 8_665
C34 C39 C39 C34 -0.0(4) no . 8_665 .
C34 C39 C39 C38 -113.0(12) no . 8_665 8_665
C34 C39 C39 C38 -113.0(11) no . 8_665 .
C34 C39 C39 C28 -1.9(5) no 8_665 8_665 14_665
C34 C39 C39 C28 -1.9(7) no 8_665 8_665 11_555
C34 C39 C39 C29 -48.3(14) no 8_665 8_665 11_555
C34 C39 C39 C33 -14.0(8) no 8_665 8_665 14_665
C34 C39 C39 C34 0.0(4) no 8_665 8_665 8_665
C34 C39 C39 C34 0.0(6) no 8_665 8_665 .
C34 C39 C39 C38 -113.0(11) no 8_665 8_665 8_665
C34 C39 C39 C38 -113.0(12) no 8_665 8_665 .
C38 C39 C39 C28 111.1(13) no . 8_665 14_665
C38 C39 C39 C28 111.1(12) no . 8_665 11_555
C38 C39 C39 C29 64.7(19) no . 8_665 11_555
C38 C39 C39 C33 99.0(13) no . 8_665 14_665
C38 C39 C39 C34 113.0(12) no . 8_665 8_665
C38 C39 C39 C34 113.0(12) no . 8_665 .
C38 C39 C39 C38 0.0(18) no . 8_665 8_665
C38 C39 C39 C38 0.0(6) no . 8_665 .
C38 C39 C39 C28 111.1(12) no 8_665 8_665 14_665
C38 C39 C39 C28 111.1(13) no 8_665 8_665 11_555
C38 C39 C39 C29 64.7(11) no 8_665 8_665 11_555
C38 C39 C39 C33 99.0(12) no 8_665 8_665 14_665
C38 C39 C39 C34 113.0(12) no 8_665 8_665 8_665
C38 C39 C39 C34 113.0(12) no 8_665 8_665 .
C38 C39 C39 C38 0.0(6) no 8_665 8_665 8_665
C38 C39 C39 C38 -0.0(18) no 8_665 8_665 .
C27 C40 C40 C27 0.0(4) no . 11_555 .
C27 C40 C40 C41 125.0(5) no . 11_555 .
C27 C40 C40 C45 -116.9(6) no . 11_555 11_555
C27 C40 C40 C45 -116.9(6) no . 11_555 .
C27 C40 C40 C53 153.1(6) no . 11_555 14_665
C27 C40 C41 C40 -67.9(5) no . . 11_555
C27 C40 C41 C42 -165.7(4) no . . .
C27 C40 C41 C53 153.5(4) no . . 8_665
C27 C40 C41 C53 -112.8(5) no . . 14_665
C27 C40 C45 C40 84.0(7) no . . 11_555
C27 C40 C45 C44 166.3(4) no . . .
C27 C40 C45 C44 123.8(4) no . . 11_555
C27 C40 C45 C45 84.0(5) no . . 11_555
C27 C40 C45 C54 -160.8(4) no . . 8_665
C27 C40 C45 C55 166.4(5) no . . 8_665
C27 C40 C45 C55 117.5(4) no . . 14_665
C27 C40 C45 C40 64.2(6) no . 11_555 11_555
C27 C40 C45 C44 173.1(5) no . 11_555 11_555
C27 C40 C45 C44 -154.7(4) no . 11_555 .
C27 C40 C45 C45 -115.8(5) no . 11_555 .
C27 C40 C45 C54 129.2(5) no . 11_555 14_665
C27 C40 C45 C55 175.8(5) no . 11_555 14_665
C27 C40 C45 C55 -148.6(4) no . 11_555 8_665
C27 C40 C53 C41 -58.5(9) no . 8_665 .
C27 C40 C53 C42 -105.6(9) no . 8_665 .
C27 C40 C53 C43 -163.7(9) no . 8_665 .
C27 C40 C53 C43 -147.3(9) no . 8_665 11_555
C27 C40 C53 C53 -101.4(9) no . 8_665 14_665
C27 C40 C53 C54 145.5(9) no . 8_665 8_665
C40 C40 C41 C40 0.0(4) no 11_555 . 11_555
C40 C40 C41 C42 -97.8(7) no 11_555 . .
C40 C40 C41 C53 -138.6(6) no 11_555 . 8_665
C40 C40 C41 C53 -44.9(7) no 11_555 . 14_665
C41 C40 C40 C27 -125.0(3) no . 11_555 .
C41 C40 C40 C41 0.0(2) no . 11_555 .
C41 C40 C40 C45 118.1(5) no . 11_555 11_555
C41 C40 C40 C45 118.1(5) no . 11_555 .
C41 C40 C40 C53 28.0(4) no . 11_555 14_665
C40 C40 C45 C40 -0.0(5) no 11_555 . 11_555
C40 C40 C45 C44 82.3(9) no 11_555 . .
C40 C40 C45 C44 39.7(8) no 11_555 . 11_555
C40 C40 C45 C45 -0.0(7) no 11_555 . 11_555
C40 C40 C45 C54 115.2(8) no 11_555 . 8_665
C40 C40 C45 C55 82.3(9) no 11_555 . 8_665
C40 C40 C45 C55 33.5(8) no 11_555 . 14_665
C45 C40 C40 C27 116.9(5) no . 11_555 .
C45 C40 C40 C41 -118.1(5) no . 11_555 .
C45 C40 C40 C45 0.0(7) no . 11_555 11_555
C45 C40 C40 C45 0.0(3) no . 11_555 .
C45 C40 C40 C53 -90.1(6) no . 11_555 14_665
C40 C40 C45 C40 0.0(6) no 11_555 11_555 11_555
C40 C40 C45 C44 108.9(9) no 11_555 11_555 11_555
C40 C40 C45 C44 141.0(8) no 11_555 11_555 .
C40 C40 C45 C54 65.0(8) no 11_555 11_555 14_665
C40 C40 C45 C55 111.6(9) no 11_555 11_555 14_665
C40 C40 C45 C55 147.1(8) no 11_555 11_555 8_665
C45 C40 C40 C27 116.9(5) no 11_555 11_555 .
C45 C40 C40 C41 -118.1(5) no 11_555 11_555 .
C45 C40 C40 C45 0.0(3) no 11_555 11_555 11_555
C45 C40 C40 C45 0.0(7) no 11_555 11_555 .
C45 C40 C40 C53 -90.1(5) no 11_555 11_555 14_665
C40 C40 C53 C41 42.9(6) no 11_555 8_665 .
C40 C40 C53 C42 -4.2(8) no 11_555 8_665 .
C40 C40 C53 C43 -62.3(7) no 11_555 8_665 .
C40 C40 C53 C43 -45.9(7) no 11_555 8_665 11_555
C40 C40 C53 C53 -0.0(7) no 11_555 8_665 14_665
C40 C40 C53 C54 -113.1(7) no 11_555 8_665 8_665
C53 C40 C40 C27 -153.1(4) no 8_665 11_555 .
C53 C40 C40 C41 -28.0(4) no 8_665 11_555 .
C53 C40 C40 C45 90.1(5) no 8_665 11_555 11_555
C53 C40 C40 C45 90.1(5) no 8_665 11_555 .
C53 C40 C40 C53 0.0(6) no 8_665 11_555 14_665
C41 C40 C45 C40 -82.5(7) no . . 11_555
C41 C40 C45 C44 -0.2(9) no . . .
C41 C40 C45 C44 -42.8(6) no . . 11_555
C41 C40 C45 C45 -82.5(6) no . . 11_555
C41 C40 C45 C54 32.7(6) no . . 8_665
C41 C40 C45 C55 -0.2(9) no . . 8_665
C41 C40 C45 C55 -49.0(6) no . . 14_665
C45 C40 C41 C40 98.4(7) no . . 11_555
C45 C40 C41 C42 0.6(8) no . . .
C45 C40 C41 C53 -40.2(6) no . . 8_665
C45 C40 C41 C53 53.5(7) no . . 14_665
C41 C40 C45 C40 -62.2(5) no . 11_555 11_555
C41 C40 C45 C44 46.7(6) no . 11_555 11_555
C41 C40 C45 C44 78.8(4) no . 11_555 .
C41 C40 C45 C45 117.8(5) no . 11_555 .
C41 C40 C45 C54 2.8(5) no . 11_555 14_665
C41 C40 C45 C55 49.3(6) no . 11_555 14_665
C41 C40 C45 C55 84.9(4) no . 11_555 8_665
C45 C40 C41 C40 47.7(4) no 11_555 . 11_555
C45 C40 C41 C42 -50.1(6) no 11_555 . .
C45 C40 C41 C53 -90.9(4) no 11_555 . 8_665
C45 C40 C41 C53 2.8(6) no 11_555 . 14_665
C41 C40 C53 C41 0.0(3) no . 8_665 .
C41 C40 C53 C42 -47.1(4) no . 8_665 .
C41 C40 C53 C43 -105.2(5) no . 8_665 .
C41 C40 C53 C43 -88.8(4) no . 8_665 11_555
C41 C40 C53 C53 -42.9(4) no . 8_665 14_665
C41 C40 C53 C54 -156.0(6) no . 8_665 8_665
C53 C40 C41 C40 138.6(5) no 8_665 . 11_555
C53 C40 C41 C42 40.8(4) no 8_665 . .
C53 C40 C41 C53 0.0(2) no 8_665 . 8_665
C53 C40 C41 C53 93.7(5) no 8_665 . 14_665
C45 C40 C45 C44 -71.1(5) no . 11_555 11_555
C45 C40 C45 C44 -39.0(4) no . 11_555 .
C45 C40 C45 C45 0.0(3) no . 11_555 .
C45 C40 C45 C54 -115.0(5) no . 11_555 14_665
C45 C40 C45 C55 -68.4(6) no . 11_555 14_665
C45 C40 C45 C55 -32.9(4) no . 11_555 8_665
C45 C40 C45 C40 0.0(6) no 11_555 . 11_555
C45 C40 C45 C44 82.3(6) no 11_555 . .
C45 C40 C45 C44 39.7(4) no 11_555 . 11_555
C45 C40 C45 C45 0.0(3) no 11_555 . 11_555
C45 C40 C45 C54 115.2(5) no 11_555 . 8_665
C45 C40 C45 C55 82.3(7) no 11_555 . 8_665
C45 C40 C45 C55 33.5(3) no 11_555 . 14_665
C45 C40 C53 C41 145.9(5) no . 8_665 .
C45 C40 C53 C42 98.8(4) no . 8_665 .
C45 C40 C53 C43 40.7(4) no . 8_665 .
C45 C40 C53 C43 57.1(4) no . 8_665 11_555
C45 C40 C53 C53 103.0(4) no . 8_665 14_665
C45 C40 C53 C54 -10.0(4) no . 8_665 8_665
C53 C40 C45 C40 -108.3(6) no 8_665 . 11_555
C53 C40 C45 C44 -26.0(6) no 8_665 . .
C53 C40 C45 C44 -68.5(4) no 8_665 . 11_555
C53 C40 C45 C45 -108.3(3) no 8_665 . 11_555
C53 C40 C45 C54 6.9(3) no 8_665 . 8_665
C53 C40 C45 C55 -25.9(7) no 8_665 . 8_665
C53 C40 C45 C55 -74.8(4) no 8_665 . 14_665
C45 C40 C53 C41 98.8(4) no 11_555 8_665 .
C45 C40 C53 C42 51.7(4) no 11_555 8_665 .
C45 C40 C53 C43 -6.4(4) no 11_555 8_665 .
C45 C40 C53 C43 10.0(4) no 11_555 8_665 11_555
C45 C40 C53 C53 55.9(3) no 11_555 8_665 14_665
C45 C40 C53 C54 -57.1(4) no 11_555 8_665 8_665
C53 C40 C45 C40 -105.4(6) no 8_665 11_555 11_555
C53 C40 C45 C44 3.5(5) no 8_665 11_555 11_555
C53 C40 C45 C44 35.6(3) no 8_665 11_555 .
C53 C40 C45 C45 74.6(3) no 8_665 11_555 .
C53 C40 C45 C54 -40.4(4) no 8_665 11_555 14_665
C53 C40 C45 C55 6.1(6) no 8_665 11_555 14_665
C53 C40 C45 C55 41.7(3) no 8_665 11_555 8_665
C40 C41 C42 C43 -0.8(9) no . . .
C40 C41 C42 C43 31.4(8) no . . 11_555
C40 C41 C42 C53 -60.8(6) no . . 8_665
C40 C41 C42 C53 91.4(6) no . . 14_665
C40 C41 C42 C54 -30.0(6) no . . 8_665
C40 C41 C42 C54 60.6(6) no . . 14_665
C40 C41 C53 C40 -0.0(2) no . 8_665 .
C40 C41 C53 C42 130.9(4) no . 8_665 .
C40 C41 C53 C43 88.8(4) no . 8_665 .
C40 C41 C53 C43 93.7(4) no . 8_665 11_555
C40 C41 C53 C53 110.5(5) no . 8_665 14_665
C40 C41 C53 C54 29.4(6) no . 8_665 8_665
C40 C41 C53 C40 18.3(3) no . 14_665 11_555
C40 C41 C53 C42 -112.7(5) no . 14_665 .
C40 C41 C53 C43 -70.6(5) no . 14_665 11_555
C40 C41 C53 C43 -75.5(5) no . 14_665 .
C40 C41 C53 C53 -92.3(5) no . 14_665 8_665
C40 C41 C53 C54 -11.2(8) no . 14_665 14_665
C40 C41 C42 C43 -31.5(8) no 11_555 . .
C40 C41 C42 C43 0.7(9) no 11_555 . 11_555
C40 C41 C42 C53 -91.5(6) no 11_555 . 8_665
C40 C41 C42 C53 60.7(6) no 11_555 . 14_665
C40 C41 C42 C54 -60.7(6) no 11_555 . 8_665
C40 C41 C42 C54 30.0(6) no 11_555 . 14_665
C40 C41 C53 C40 -18.3(3) no 11_555 8_665 .
C40 C41 C53 C42 112.6(5) no 11_555 8_665 .
C40 C41 C53 C43 70.5(5) no 11_555 8_665 .
C40 C41 C53 C43 75.4(5) no 11_555 8_665 11_555
C40 C41 C53 C53 92.2(5) no 11_555 8_665 14_665
C40 C41 C53 C54 11.1(8) no 11_555 8_665 8_665
C40 C41 C53 C40 -0.0(2) no 11_555 14_665 11_555
C40 C41 C53 C42 -131.0(4) no 11_555 14_665 .
C40 C41 C53 C43 -88.9(4) no 11_555 14_665 11_555
C40 C41 C53 C43 -93.8(4) no 11_555 14_665 .
C40 C41 C53 C53 -110.6(5) no 11_555 14_665 8_665
C40 C41 C53 C54 -29.5(6) no 11_555 14_665 14_665
C42 C41 C53 C40 -130.9(5) no . 8_665 .
C42 C41 C53 C42 0.0(3) no . 8_665 .
C42 C41 C53 C43 -42.1(4) no . 8_665 .
C42 C41 C53 C43 -37.2(4) no . 8_665 11_555
C42 C41 C53 C53 -20.4(4) no . 8_665 14_665
C42 C41 C53 C54 -101.5(6) no . 8_665 8_665
C53 C41 C42 C43 60.0(6) no 8_665 . .
C53 C41 C42 C43 92.2(6) no 8_665 . 11_555
C53 C41 C42 C53 -0.0(3) no 8_665 . 8_665
C53 C41 C42 C53 152.2(6) no 8_665 . 14_665
C53 C41 C42 C54 30.8(3) no 8_665 . 8_665
C53 C41 C42 C54 121.5(5) no 8_665 . 14_665
C42 C41 C53 C40 131.0(5) no . 14_665 11_555
C42 C41 C53 C42 -0.0(3) no . 14_665 .
C42 C41 C53 C43 42.1(4) no . 14_665 11_555
C42 C41 C53 C43 37.2(4) no . 14_665 .
C42 C41 C53 C53 20.4(4) no . 14_665 8_665
C42 C41 C53 C54 101.4(6) no . 14_665 14_665
C53 C41 C42 C43 -92.2(6) no 14_665 . .
C53 C41 C42 C43 -60.0(6) no 14_665 . 11_555
C53 C41 C42 C53 -152.2(6) no 14_665 . 8_665
C53 C41 C42 C53 -0.0(3) no 14_665 . 14_665
C53 C41 C42 C54 -121.5(5) no 14_665 . 8_665
C53 C41 C42 C54 -30.8(3) no 14_665 . 14_665
C53 C41 C53 C40 110.6(5) no 8_665 14_665 11_555
C53 C41 C53 C42 -20.4(4) no 8_665 14_665 .
C53 C41 C53 C43 21.7(5) no 8_665 14_665 11_555
C53 C41 C53 C43 16.8(4) no 8_665 14_665 .
C53 C41 C53 C53 0.0(2) no 8_665 14_665 8_665
C53 C41 C53 C54 81.0(6) no 8_665 14_665 14_665
C53 C41 C53 C40 -110.5(5) no 14_665 8_665 .
C53 C41 C53 C42 20.4(4) no 14_665 8_665 .
C53 C41 C53 C43 -21.7(5) no 14_665 8_665 .
C53 C41 C53 C43 -16.8(4) no 14_665 8_665 11_555
C53 C41 C53 C53 0.0(2) no 14_665 8_665 14_665
C53 C41 C53 C54 -81.1(6) no 14_665 8_665 8_665
C41 C42 C43 C43 98.2(8) no . . 11_555
C41 C42 C43 C44 0.6(9) no . . .
C41 C42 C43 C44 51.2(7) no . . 11_555
C41 C42 C43 C53 -49.7(5) no . . 8_665
C41 C42 C43 C53 65.0(6) no . . 14_665
C41 C42 C43 C54 -41.8(7) no . . 8_665
C41 C42 C43 C54 68.3(6) no . . 14_665
C41 C42 C43 C55 0.6(9) no . . 8_665
C41 C42 C43 C55 47.2(7) no . . 14_665
C41 C42 C43 C43 -98.2(8) no . 11_555 .
C41 C42 C43 C44 -0.7(9) no . 11_555 11_555
C41 C42 C43 C44 -51.2(7) no . 11_555 .
C41 C42 C43 C53 49.7(5) no . 11_555 14_665
C41 C42 C43 C53 -64.9(6) no . 11_555 8_665
C41 C42 C43 C54 41.8(7) no . 11_555 14_665
C41 C42 C43 C54 -68.3(6) no . 11_555 8_665
C41 C42 C43 C55 -0.6(9) no . 11_555 14_665
C41 C42 C43 C55 -47.2(7) no . 11_555 8_665
C41 C42 C53 C40 34.4(3) no . 8_665 .
C41 C42 C53 C41 -0.0(3) no . 8_665 .
C41 C42 C53 C43 130.7(4) no . 8_665 .
C41 C42 C53 C43 115.7(5) no . 8_665 11_555
C41 C42 C53 C53 26.8(5) no . 8_665 14_665
C41 C42 C53 C54 121.0(5) no . 8_665 8_665
C41 C42 C53 C40 -34.4(3) no . 14_665 11_555
C41 C42 C53 C41 -0.0(3) no . 14_665 .
C41 C42 C53 C43 -130.7(4) no . 14_665 11_555
C41 C42 C53 C43 -115.8(5) no . 14_665 .
C41 C42 C53 C53 -26.8(5) no . 14_665 8_665
C41 C42 C53 C54 -121.0(5) no . 14_665 14_665
C41 C42 C54 C43 144.4(5) no . 8_665 .
C41 C42 C54 C43 125.7(5) no . 8_665 11_555
C41 C42 C54 C44 102.6(4) no . 8_665 .
C41 C42 C54 C45 47.0(4) no . 8_665 .
C41 C42 C54 C53 -48.9(4) no . 8_665 8_665
C41 C42 C54 C55 94.2(4) no . 8_665 8_665
C41 C42 C54 C43 -144.4(5) no . 14_665 11_555
C41 C42 C54 C43 -125.7(5) no . 14_665 .
C41 C42 C54 C44 -102.5(4) no . 14_665 11_555
C41 C42 C54 C45 -47.0(4) no . 14_665 11_555
C41 C42 C54 C53 49.0(4) no . 14_665 14_665
C41 C42 C54 C55 -94.1(4) no . 14_665 14_665
C43 C42 C43 C43 0.0(6) no . 11_555 .
C43 C42 C43 C44 97.5(10) no . 11_555 11_555
C43 C42 C43 C44 46.9(7) no . 11_555 .
C43 C42 C43 C53 147.9(9) no . 11_555 14_665
C43 C42 C43 C53 33.2(9) no . 11_555 8_665
C43 C42 C43 C54 140.0(9) no . 11_555 14_665
C43 C42 C43 C54 29.9(7) no . 11_555 8_665
C43 C42 C43 C55 97.6(9) no . 11_555 14_665
C43 C42 C43 C55 51.0(7) no . 11_555 8_665
C43 C42 C43 C43 0.0(6) no 11_555 . 11_555
C43 C42 C43 C44 -97.6(10) no 11_555 . .
C43 C42 C43 C44 -47.0(7) no 11_555 . 11_555
C43 C42 C43 C53 -147.8(9) no 11_555 . 8_665
C43 C42 C43 C53 -33.2(9) no 11_555 . 14_665
C43 C42 C43 C54 -140.0(9) no 11_555 . 8_665
C43 C42 C43 C54 -29.9(7) no 11_555 . 14_665
C43 C42 C43 C55 -97.6(9) no 11_555 . 8_665
C43 C42 C43 C55 -51.0(7) no 11_555 . 14_665
C43 C42 C53 C40 -96.3(4) no . 8_665 .
C43 C42 C53 C41 -130.7(5) no . 8_665 .
C43 C42 C53 C43 0.0(3) no . 8_665 .
C43 C42 C53 C43 -15.0(4) no . 8_665 11_555
C43 C42 C53 C53 -103.9(6) no . 8_665 14_665
C43 C42 C53 C54 -9.7(5) no . 8_665 8_665
C53 C42 C43 C43 147.8(7) no 8_665 . 11_555
C53 C42 C43 C44 50.3(7) no 8_665 . .
C53 C42 C43 C44 100.9(5) no 8_665 . 11_555
C53 C42 C43 C53 -0.0(3) no 8_665 . 8_665
C53 C42 C43 C53 114.7(6) no 8_665 . 14_665
C53 C42 C43 C54 7.9(5) no 8_665 . 8_665
C53 C42 C43 C54 117.9(5) no 8_665 . 14_665
C53 C42 C43 C55 50.2(6) no 8_665 . 8_665
C53 C42 C43 C55 96.9(5) no 8_665 . 14_665
C43 C42 C53 C40 81.4(5) no . 14_665 11_555
C43 C42 C53 C41 115.8(5) no . 14_665 .
C43 C42 C53 C43 -14.9(4) no . 14_665 11_555
C43 C42 C53 C43 -0.0(3) no . 14_665 .
C43 C42 C53 C53 89.0(7) no . 14_665 8_665
C43 C42 C53 C54 -5.2(7) no . 14_665 14_665
C53 C42 C43 C43 33.2(7) no 14_665 . 11_555
C53 C42 C43 C44 -64.4(8) no 14_665 . .
C53 C42 C43 C44 -13.8(7) no 14_665 . 11_555
C53 C42 C43 C53 -114.7(6) no 14_665 . 8_665
C53 C42 C43 C53 0.0(3) no 14_665 . 14_665
C53 C42 C43 C54 -106.8(6) no 14_665 . 8_665
C53 C42 C43 C54 3.3(5) no 14_665 . 14_665
C53 C42 C43 C55 -64.4(7) no 14_665 . 8_665
C53 C42 C43 C55 -17.8(6) no 14_665 . 14_665
C43 C42 C54 C43 -0.0(4) no . 8_665 .
C43 C42 C54 C43 -18.7(4) no . 8_665 11_555
C43 C42 C54 C44 -41.8(5) no . 8_665 .
C43 C42 C54 C45 -97.4(5) no . 8_665 .
C43 C42 C54 C53 166.7(7) no . 8_665 8_665
C43 C42 C54 C55 -50.2(5) no . 8_665 8_665
C54 C42 C43 C43 140.0(8) no 8_665 . 11_555
C54 C42 C43 C44 42.4(5) no 8_665 . .
C54 C42 C43 C44 93.0(5) no 8_665 . 11_555
C54 C42 C43 C53 -7.9(4) no 8_665 . 8_665
C54 C42 C43 C53 106.8(5) no 8_665 . 14_665
C54 C42 C43 C54 -0.0(3) no 8_665 . 8_665
C54 C42 C43 C54 110.1(4) no 8_665 . 14_665
C54 C42 C43 C55 42.4(4) no 8_665 . 8_665
C54 C42 C43 C55 89.0(5) no 8_665 . 14_665
C43 C42 C54 C43 -18.7(3) no . 14_665 11_555
C43 C42 C54 C43 0.0(3) no . 14_665 .
C43 C42 C54 C44 23.2(4) no . 14_665 11_555
C43 C42 C54 C45 78.7(4) no . 14_665 11_555
C43 C42 C54 C53 174.7(6) no . 14_665 14_665
C43 C42 C54 C55 31.6(4) no . 14_665 14_665
C54 C42 C43 C43 29.9(5) no 14_665 . 11_555
C54 C42 C43 C44 -67.7(6) no 14_665 . .
C54 C42 C43 C44 -17.1(3) no 14_665 . 11_555
C54 C42 C43 C53 -117.9(4) no 14_665 . 8_665
C54 C42 C43 C53 -3.3(4) no 14_665 . 14_665
C54 C42 C43 C54 -110.1(4) no 14_665 . 8_665
C54 C42 C43 C54 -0.00(17) no 14_665 . 14_665
C54 C42 C43 C55 -67.7(5) no 14_665 . 8_665
C54 C42 C43 C55 -21.1(3) no 14_665 . 14_665
C43 C42 C53 C40 -81.4(5) no 11_555 8_665 .
C43 C42 C53 C41 -115.7(5) no 11_555 8_665 .
C43 C42 C53 C43 15.0(4) no 11_555 8_665 .
C43 C42 C53 C43 0.0(3) no 11_555 8_665 11_555
C43 C42 C53 C53 -88.9(7) no 11_555 8_665 14_665
C43 C42 C53 C54 5.3(7) no 11_555 8_665 8_665
C53 C42 C43 C43 -33.2(7) no 8_665 11_555 .
C53 C42 C43 C44 64.3(8) no 8_665 11_555 11_555
C53 C42 C43 C44 13.7(7) no 8_665 11_555 .
C53 C42 C43 C53 114.6(6) no 8_665 11_555 14_665
C53 C42 C43 C53 0.0(3) no 8_665 11_555 8_665
C53 C42 C43 C54 106.7(6) no 8_665 11_555 14_665
C53 C42 C43 C54 -3.3(5) no 8_665 11_555 8_665
C53 C42 C43 C55 64.3(7) no 8_665 11_555 14_665
C53 C42 C43 C55 17.7(6) no 8_665 11_555 8_665
C43 C42 C53 C40 96.4(4) no 11_555 14_665 11_555
C43 C42 C53 C41 130.7(5) no 11_555 14_665 .
C43 C42 C53 C43 0.0(3) no 11_555 14_665 11_555
C43 C42 C53 C43 14.9(4) no 11_555 14_665 .
C43 C42 C53 C53 103.9(6) no 11_555 14_665 8_665
C43 C42 C53 C54 9.7(5) no 11_555 14_665 14_665
C53 C42 C43 C43 -147.9(7) no 14_665 11_555 .
C53 C42 C43 C44 -50.4(7) no 14_665 11_555 11_555
C53 C42 C43 C44 -100.9(5) no 14_665 11_555 .
C53 C42 C43 C53 0.0(3) no 14_665 11_555 14_665
C53 C42 C43 C53 -114.6(6) no 14_665 11_555 8_665
C53 C42 C43 C54 -7.9(5) no 14_665 11_555 14_665
C53 C42 C43 C54 -118.0(5) no 14_665 11_555 8_665
C53 C42 C43 C55 -50.3(6) no 14_665 11_555 14_665
C53 C42 C43 C55 -96.9(5) no 14_665 11_555 8_665
C43 C42 C54 C43 18.7(3) no 11_555 8_665 .
C43 C42 C54 C43 -0.0(3) no 11_555 8_665 11_555
C43 C42 C54 C44 -23.1(4) no 11_555 8_665 .
C43 C42 C54 C45 -78.7(4) no 11_555 8_665 .
C43 C42 C54 C53 -174.6(6) no 11_555 8_665 8_665
C43 C42 C54 C55 -31.5(4) no 11_555 8_665 8_665
C54 C42 C43 C43 -29.9(5) no 8_665 11_555 .
C54 C42 C43 C44 67.6(6) no 8_665 11_555 11_555
C54 C42 C43 C44 17.0(3) no 8_665 11_555 .
C54 C42 C43 C53 118.0(4) no 8_665 11_555 14_665
C54 C42 C43 C53 3.3(4) no 8_665 11_555 8_665
C54 C42 C43 C54 110.1(4) no 8_665 11_555 14_665
C54 C42 C43 C54 -0.00(17) no 8_665 11_555 8_665
C54 C42 C43 C55 67.7(5) no 8_665 11_555 14_665
C54 C42 C43 C55 21.1(3) no 8_665 11_555 8_665
C43 C42 C54 C43 0.0(4) no 11_555 14_665 11_555
C43 C42 C54 C43 18.7(4) no 11_555 14_665 .
C43 C42 C54 C44 41.8(5) no 11_555 14_665 11_555
C43 C42 C54 C45 97.4(5) no 11_555 14_665 11_555
C43 C42 C54 C53 -166.7(7) no 11_555 14_665 14_665
C43 C42 C54 C55 50.2(5) no 11_555 14_665 14_665
C54 C42 C43 C43 -140.0(8) no 14_665 11_555 .
C54 C42 C43 C44 -42.4(5) no 14_665 11_555 11_555
C54 C42 C43 C44 -93.0(5) no 14_665 11_555 .
C54 C42 C43 C53 7.9(4) no 14_665 11_555 14_665
C54 C42 C43 C53 -106.7(5) no 14_665 11_555 8_665
C54 C42 C43 C54 0.0(3) no 14_665 11_555 14_665
C54 C42 C43 C54 -110.1(4) no 14_665 11_555 8_665
C54 C42 C43 C55 -42.4(4) no 14_665 11_555 14_665
C54 C42 C43 C55 -89.0(5) no 14_665 11_555 8_665
C53 C42 C53 C40 -7.6(7) no 8_665 14_665 11_555
C53 C42 C53 C41 26.8(5) no 8_665 14_665 .
C53 C42 C53 C43 -103.9(6) no 8_665 14_665 11_555
C53 C42 C53 C43 -89.0(7) no 8_665 14_665 .
C53 C42 C53 C53 0.0(3) no 8_665 14_665 8_665
C53 C42 C53 C54 -94.2(6) no 8_665 14_665 14_665
C53 C42 C53 C40 7.6(7) no 14_665 8_665 .
C53 C42 C53 C41 -26.8(5) no 14_665 8_665 .
C53 C42 C53 C43 103.9(6) no 14_665 8_665 .
C53 C42 C53 C43 88.9(7) no 14_665 8_665 11_555
C53 C42 C53 C53 0.0(3) no 14_665 8_665 14_665
C53 C42 C53 C54 94.2(6) no 14_665 8_665 8_665
C53 C42 C54 C43 -166.7(7) no 8_665 8_665 .
C53 C42 C54 C43 174.6(7) no 8_665 8_665 11_555
C53 C42 C54 C44 151.5(7) no 8_665 8_665 .
C53 C42 C54 C45 95.9(6) no 8_665 8_665 .
C53 C42 C54 C53 0.0(5) no 8_665 8_665 8_665
C53 C42 C54 C55 143.1(7) no 8_665 8_665 8_665
C54 C42 C53 C40 -86.6(5) no 8_665 8_665 .
C54 C42 C53 C41 -121.0(6) no 8_665 8_665 .
C54 C42 C53 C43 9.7(6) no 8_665 8_665 .
C54 C42 C53 C43 -5.3(7) no 8_665 8_665 11_555
C54 C42 C53 C53 -94.2(7) no 8_665 8_665 14_665
C54 C42 C53 C54 -0.0(3) no 8_665 8_665 8_665
C53 C42 C54 C43 -90.5(5) no 8_665 14_665 11_555
C53 C42 C54 C43 -71.9(5) no 8_665 14_665 .
C53 C42 C54 C44 -48.7(6) no 8_665 14_665 11_555
C53 C42 C54 C45 6.9(6) no 8_665 14_665 11_555
C53 C42 C54 C53 102.8(6) no 8_665 14_665 14_665
C53 C42 C54 C55 -40.3(6) no 8_665 14_665 14_665
C54 C42 C53 C40 -32.3(5) no 14_665 8_665 .
C54 C42 C53 C41 -66.7(4) no 14_665 8_665 .
C54 C42 C53 C43 64.0(4) no 14_665 8_665 .
C54 C42 C53 C43 49.1(3) no 14_665 8_665 11_555
C54 C42 C53 C53 -39.9(4) no 14_665 8_665 14_665
C54 C42 C53 C54 54.3(6) no 14_665 8_665 8_665
C53 C42 C54 C43 90.5(5) no 14_665 8_665 .
C53 C42 C54 C43 71.8(5) no 14_665 8_665 11_555
C53 C42 C54 C44 48.7(6) no 14_665 8_665 .
C53 C42 C54 C45 -6.9(6) no 14_665 8_665 .
C53 C42 C54 C53 -102.8(6) no 14_665 8_665 8_665
C53 C42 C54 C55 40.3(6) no 14_665 8_665 8_665
C54 C42 C53 C40 32.3(5) no 8_665 14_665 11_555
C54 C42 C53 C41 66.7(4) no 8_665 14_665 .
C54 C42 C53 C43 -64.0(4) no 8_665 14_665 11_555
C54 C42 C53 C43 -49.1(3) no 8_665 14_665 .
C54 C42 C53 C53 39.9(4) no 8_665 14_665 8_665
C54 C42 C53 C54 -54.3(6) no 8_665 14_665 14_665
C53 C42 C54 C43 166.7(7) no 14_665 14_665 11_555
C53 C42 C54 C43 -174.7(7) no 14_665 14_665 .
C53 C42 C54 C44 -151.5(7) no 14_665 14_665 11_555
C53 C42 C54 C45 -95.9(6) no 14_665 14_665 11_555
C53 C42 C54 C53 -0.0(5) no 14_665 14_665 14_665
C53 C42 C54 C55 -143.1(7) no 14_665 14_665 14_665
C54 C42 C53 C40 86.6(5) no 14_665 14_665 11_555
C54 C42 C53 C41 121.0(6) no 14_665 14_665 .
C54 C42 C53 C43 -9.7(6) no 14_665 14_665 11_555
C54 C42 C53 C43 5.2(7) no 14_665 14_665 .
C54 C42 C53 C53 94.2(7) no 14_665 14_665 8_665
C54 C42 C53 C54 -0.0(3) no 14_665 14_665 14_665
C54 C42 C54 C43 -61.8(3) no 8_665 14_665 11_555
C54 C42 C54 C43 -43.1(2) no 8_665 14_665 .
C54 C42 C54 C44 -19.9(4) no 8_665 14_665 11_555
C54 C42 C54 C45 35.7(3) no 8_665 14_665 11_555
C54 C42 C54 C53 131.6(5) no 8_665 14_665 14_665
C54 C42 C54 C55 -11.5(4) no 8_665 14_665 14_665
C54 C42 C54 C43 61.7(3) no 14_665 8_665 .
C54 C42 C54 C43 43.1(2) no 14_665 8_665 11_555
C54 C42 C54 C44 19.9(4) no 14_665 8_665 .
C54 C42 C54 C45 -35.7(3) no 14_665 8_665 .
C54 C42 C54 C53 -131.5(5) no 14_665 8_665 8_665
C54 C42 C54 C55 11.5(4) no 14_665 8_665 8_665
C42 C43 C43 C42 0.0(3) no . 11_555 .
C42 C43 C43 C44 -118.1(5) no . 11_555 11_555
C42 C43 C43 C44 -118.1(5) no . 11_555 .
C42 C43 C43 C53 -22.1(6) no . 11_555 14_665
C42 C43 C43 C53 -22.1(6) no . 11_555 8_665
C42 C43 C43 C54 -67.6(10) no . 11_555 14_665
C42 C43 C43 C54 -67.6(10) no . 11_555 8_665
C42 C43 C43 C55 -114.3(5) no . 11_555 14_665
C42 C43 C43 C55 -114.3(5) no . 11_555 8_665
C42 C43 C44 C43 81.5(8) no . . 11_555
C42 C43 C44 C44 81.5(6) no . . 11_555
C42 C43 C44 C45 -0.2(10) no . . .
C42 C43 C44 C45 41.8(7) no . . 11_555
C42 C43 C44 C54 -56.7(6) no . . 8_665
C42 C43 C44 C55 77.2(7) no . . 14_665
C42 C43 C44 C43 61.6(5) no . 11_555 11_555
C42 C43 C44 C44 -118.4(5) no . 11_555 .
C42 C43 C44 C45 -48.3(7) no . 11_555 11_555
C42 C43 C44 C45 -79.5(5) no . 11_555 .
C42 C43 C44 C54 24.9(5) no . 11_555 14_665
C42 C43 C44 C55 -113.6(5) no . 11_555 8_665
C42 C43 C53 C40 97.6(5) no . 8_665 .
C42 C43 C53 C41 49.5(5) no . 8_665 .
C42 C43 C53 C42 -0.0(4) no . 8_665 .
C42 C43 C53 C53 33.6(4) no . 8_665 14_665
C42 C43 C53 C54 168.8(6) no . 8_665 8_665
C42 C43 C53 C40 -105.1(6) no . 14_665 11_555
C42 C43 C53 C41 -58.3(6) no . 14_665 .
C42 C43 C53 C42 0.0(5) no . 14_665 .
C42 C43 C53 C53 -43.4(5) no . 14_665 8_665
C42 C43 C53 C54 174.7(7) no . 14_665 14_665
C42 C43 C54 C42 -0.0(3) no . 8_665 .
C42 C43 C54 C44 133.4(5) no . 8_665 .
C42 C43 C54 C45 95.3(4) no . 8_665 .
C42 C43 C54 C53 -7.4(4) no . 8_665 8_665
C42 C43 C54 C55 129.5(5) no . 8_665 8_665
C42 C43 C54 C42 0.0(3) no . 14_665 .
C42 C43 C54 C44 -153.5(5) no . 14_665 11_555
C42 C43 C54 C45 -107.3(4) no . 14_665 11_555
C42 C43 C54 C53 -3.0(4) no . 14_665 14_665
C42 C43 C54 C55 -147.1(5) no . 14_665 14_665
C42 C43 C55 C43 80.7(7) no . 8_665 11_555
C42 C43 C55 C44 84.7(6) no . 8_665 11_555
C42 C43 C55 C45 -0.2(9) no . 8_665 .
C42 C43 C55 C45 44.4(6) no . 8_665 11_555
C42 C43 C55 C54 -59.1(5) no . 8_665 8_665
C42 C43 C55 C55 80.7(6) no . 8_665 14_665
C42 C43 C55 C43 64.6(5) no . 14_665 11_555
C42 C43 C55 C44 -120.4(5) no . 14_665 .
C42 C43 C55 C45 -44.2(7) no . 14_665 11_555
C42 C43 C55 C45 -79.2(5) no . 14_665 .
C42 C43 C55 C54 30.7(5) no . 14_665 14_665
C42 C43 C55 C55 -115.4(5) no . 14_665 8_665
C43 C43 C44 C43 -0.0(5) no 11_555 . 11_555
C43 C43 C44 C44 0.0(7) no 11_555 . 11_555
C43 C43 C44 C45 -81.7(9) no 11_555 . .
C43 C43 C44 C45 -39.7(8) no 11_555 . 11_555
C43 C43 C44 C54 -138.2(8) no 11_555 . 8_665
C43 C43 C44 C55 -4.3(7) no 11_555 . 14_665
C44 C43 C43 C42 118.1(5) no . 11_555 .
C44 C43 C43 C44 0.0(6) no . 11_555 11_555
C44 C43 C43 C44 0.00(19) no . 11_555 .
C44 C43 C43 C53 96.0(6) no . 11_555 14_665
C44 C43 C43 C53 96.0(7) no . 11_555 8_665
C44 C43 C43 C54 50.5(12) no . 11_555 14_665
C44 C43 C43 C54 50.5(9) no . 11_555 8_665
C44 C43 C43 C55 3.8(6) no . 11_555 14_665
C44 C43 C43 C55 3.8(2) no . 11_555 8_665
C43 C43 C44 C43 0.0(6) no 11_555 11_555 11_555
C43 C43 C44 C45 -109.8(8) no 11_555 11_555 11_555
C43 C43 C44 C45 -141.1(7) no 11_555 11_555 .
C43 C43 C44 C54 -36.7(7) no 11_555 11_555 14_665
C43 C43 C44 C55 -175.1(8) no 11_555 11_555 8_665
C44 C43 C43 C42 118.1(5) no 11_555 11_555 .
C44 C43 C43 C44 0.00(19) no 11_555 11_555 11_555
C44 C43 C43 C44 0.0(6) no 11_555 11_555 .
C44 C43 C43 C53 96.0(7) no 11_555 11_555 14_665
C44 C43 C43 C53 96.0(6) no 11_555 11_555 8_665
C44 C43 C43 C54 50.5(9) no 11_555 11_555 14_665
C44 C43 C43 C54 50.5(12) no 11_555 11_555 8_665
C44 C43 C43 C55 3.8(2) no 11_555 11_555 14_665
C44 C43 C43 C55 3.8(6) no 11_555 11_555 8_665
C43 C43 C53 C40 64.0(10) no 11_555 8_665 .
C43 C43 C53 C41 15.8(10) no 11_555 8_665 .
C43 C43 C53 C42 -33.6(9) no 11_555 8_665 .
C43 C43 C53 C53 -0.0(9) no 11_555 8_665 14_665
C43 C43 C53 C54 135.1(10) no 11_555 8_665 8_665
C53 C43 C43 C42 22.1(5) no 8_665 11_555 .
C53 C43 C43 C44 -96.0(6) no 8_665 11_555 11_555
C53 C43 C43 C44 -96.0(7) no 8_665 11_555 .
C53 C43 C43 C53 0.0(10) no 8_665 11_555 14_665
C53 C43 C43 C53 0.00(18) no 8_665 11_555 8_665
C53 C43 C43 C54 -45.5(14) no 8_665 11_555 14_665
C53 C43 C43 C54 -45.5(7) no 8_665 11_555 8_665
C53 C43 C43 C55 -92.3(6) no 8_665 11_555 14_665
C53 C43 C43 C55 -92.3(7) no 8_665 11_555 8_665
C43 C43 C53 C40 118.4(10) no 11_555 14_665 11_555
C43 C43 C53 C41 165.1(10) no 11_555 14_665 .
C43 C43 C53 C42 -136.6(11) no 11_555 14_665 .
C43 C43 C53 C54 38.2(9) no 11_555 14_665 14_665
C53 C43 C43 C42 22.1(5) no 14_665 11_555 .
C53 C43 C43 C44 -96.0(7) no 14_665 11_555 11_555
C53 C43 C43 C44 -96.0(6) no 14_665 11_555 .
C53 C43 C43 C53 0.00(18) no 14_665 11_555 14_665
C53 C43 C43 C53 0.0(10) no 14_665 11_555 8_665
C53 C43 C43 C54 -45.5(7) no 14_665 11_555 14_665
C53 C43 C43 C54 -45.5(14) no 14_665 11_555 8_665
C53 C43 C43 C55 -92.3(7) no 14_665 11_555 14_665
C53 C43 C43 C55 -92.3(6) no 14_665 11_555 8_665
C43 C43 C54 C42 -64.2(11) no 11_555 8_665 .
C43 C43 C54 C44 69.2(12) no 11_555 8_665 .
C43 C43 C54 C45 31.0(13) no 11_555 8_665 .
C43 C43 C54 C53 -71.6(12) no 11_555 8_665 8_665
C43 C43 C54 C55 65.2(12) no 11_555 8_665 8_665
C54 C43 C43 C42 67.6(10) no 8_665 11_555 .
C54 C43 C43 C44 -50.5(12) no 8_665 11_555 11_555
C54 C43 C43 C44 -50.5(9) no 8_665 11_555 .
C54 C43 C43 C53 45.5(14) no 8_665 11_555 14_665
C54 C43 C43 C53 45.5(8) no 8_665 11_555 8_665
C54 C43 C43 C54 0.0(19) no 8_665 11_555 14_665
C54 C43 C43 C54 0.0(3) no 8_665 11_555 8_665
C54 C43 C43 C55 -46.8(12) no 8_665 11_555 14_665
C54 C43 C43 C55 -46.8(9) no 8_665 11_555 8_665
C43 C43 C54 C42 -102.7(13) no 11_555 14_665 .
C43 C43 C54 C44 103.8(12) no 11_555 14_665 11_555
C43 C43 C54 C45 150.0(13) no 11_555 14_665 11_555
C43 C43 C54 C53 -105.7(13) no 11_555 14_665 14_665
C43 C43 C54 C55 110.2(12) no 11_555 14_665 14_665
C54 C43 C43 C42 67.6(10) no 14_665 11_555 .
C54 C43 C43 C44 -50.5(9) no 14_665 11_555 11_555
C54 C43 C43 C44 -50.5(12) no 14_665 11_555 .
C54 C43 C43 C53 45.5(8) no 14_665 11_555 14_665
C54 C43 C43 C53 45.5(14) no 14_665 11_555 8_665
C54 C43 C43 C54 0.0(3) no 14_665 11_555 14_665
C54 C43 C43 C54 0.0(19) no 14_665 11_555 8_665
C54 C43 C43 C55 -46.8(9) no 14_665 11_555 14_665
C54 C43 C43 C55 -46.8(12) no 14_665 11_555 8_665
C43 C43 C55 C43 -0.0(5) no 11_555 8_665 11_555
C43 C43 C55 C44 4.0(6) no 11_555 8_665 11_555
C43 C43 C55 C45 -80.8(8) no 11_555 8_665 .
C43 C43 C55 C45 -36.3(7) no 11_555 8_665 11_555
C43 C43 C55 C54 -139.8(8) no 11_555 8_665 8_665
C43 C43 C55 C55 -0.0(7) no 11_555 8_665 14_665
C55 C43 C43 C42 114.3(4) no 8_665 11_555 .
C55 C43 C43 C44 -3.8(6) no 8_665 11_555 11_555
C55 C43 C43 C44 -3.76(16) no 8_665 11_555 .
C55 C43 C43 C53 92.3(6) no 8_665 11_555 14_665
C55 C43 C43 C53 92.3(6) no 8_665 11_555 8_665
C55 C43 C43 C54 46.8(12) no 8_665 11_555 14_665
C55 C43 C43 C54 46.8(9) no 8_665 11_555 8_665
C55 C43 C43 C55 0.0(6) no 8_665 11_555 14_665
C55 C43 C43 C55 0.00(16) no 8_665 11_555 8_665
C43 C43 C55 C43 0.0(5) no 11_555 14_665 11_555
C43 C43 C55 C44 175.0(8) no 11_555 14_665 .
C43 C43 C55 C45 -108.8(8) no 11_555 14_665 11_555
C43 C43 C55 C45 -143.8(7) no 11_555 14_665 .
C43 C43 C55 C54 -33.9(7) no 11_555 14_665 14_665
C55 C43 C43 C42 114.3(4) no 14_665 11_555 .
C55 C43 C43 C44 -3.76(16) no 14_665 11_555 11_555
C55 C43 C43 C44 -3.8(6) no 14_665 11_555 .
C55 C43 C43 C53 92.3(6) no 14_665 11_555 14_665
C55 C43 C43 C53 92.3(6) no 14_665 11_555 8_665
C55 C43 C43 C54 46.8(9) no 14_665 11_555 14_665
C55 C43 C43 C54 46.8(12) no 14_665 11_555 8_665
C55 C43 C43 C55 0.00(16) no 14_665 11_555 14_665
C55 C43 C43 C55 0.0(6) no 14_665 11_555 8_665
C44 C43 C44 C44 0.0(3) no . 11_555 .
C44 C43 C44 C45 70.2(5) no . 11_555 11_555
C44 C43 C44 C45 38.9(3) no . 11_555 .
C44 C43 C44 C54 143.3(5) no . 11_555 14_665
C44 C43 C44 C55 4.9(3) no . 11_555 8_665
C44 C43 C44 C43 0.0(6) no 11_555 . 11_555
C44 C43 C44 C44 0.0(2) no 11_555 . 11_555
C44 C43 C44 C45 -81.7(6) no 11_555 . .
C44 C43 C44 C45 -39.7(3) no 11_555 . 11_555
C44 C43 C44 C54 -138.2(4) no 11_555 . 8_665
C44 C43 C44 C55 -4.3(2) no 11_555 . 14_665
C44 C43 C53 C40 -40.6(5) no . 8_665 .
C44 C43 C53 C41 -88.8(5) no . 8_665 .
C44 C43 C53 C42 -138.2(6) no . 8_665 .
C44 C43 C53 C53 -104.6(5) no . 8_665 14_665
C44 C43 C53 C54 30.5(4) no . 8_665 8_665
C53 C43 C44 C43 112.0(7) no 8_665 . 11_555
C53 C43 C44 C44 112.0(4) no 8_665 . 11_555
C53 C43 C44 C45 30.2(7) no 8_665 . .
C53 C43 C44 C45 72.2(4) no 8_665 . 11_555
C53 C43 C44 C54 -26.3(3) no 8_665 . 8_665
C53 C43 C44 C55 107.6(4) no 8_665 . 14_665
C44 C43 C53 C40 21.7(5) no . 14_665 11_555
C44 C43 C53 C41 68.4(5) no . 14_665 .
C44 C43 C53 C42 126.7(6) no . 14_665 .
C44 C43 C53 C53 83.3(5) no . 14_665 8_665
C44 C43 C53 C54 -58.5(5) no . 14_665 14_665
C53 C43 C44 C43 52.1(5) no 14_665 . 11_555
C53 C43 C44 C44 52.1(4) no 14_665 . 11_555
C53 C43 C44 C45 -29.6(7) no 14_665 . .
C53 C43 C44 C45 12.3(5) no 14_665 . 11_555
C53 C43 C44 C54 -86.2(4) no 14_665 . 8_665
C53 C43 C44 C55 47.8(4) no 14_665 . 14_665
C44 C43 C54 C42 -133.4(5) no . 8_665 .
C44 C43 C54 C44 0.0(3) no . 8_665 .
C44 C43 C54 C45 -38.1(4) no . 8_665 .
C44 C43 C54 C53 -140.8(5) no . 8_665 8_665
C44 C43 C54 C55 -3.9(3) no . 8_665 8_665
C54 C43 C44 C43 138.2(7) no 8_665 . 11_555
C54 C43 C44 C44 138.2(5) no 8_665 . 11_555
C54 C43 C44 C45 56.5(6) no 8_665 . .
C54 C43 C44 C45 98.5(4) no 8_665 . 11_555
C54 C43 C44 C54 0.0(3) no 8_665 . 8_665
C54 C43 C44 C55 133.9(5) no 8_665 . 14_665
C44 C43 C54 C42 126.3(5) no . 14_665 .
C44 C43 C54 C44 -27.2(3) no . 14_665 11_555
C44 C43 C54 C45 19.0(4) no . 14_665 11_555
C44 C43 C54 C53 123.3(4) no . 14_665 14_665
C44 C43 C54 C55 -20.7(3) no . 14_665 14_665
C54 C43 C44 C43 22.6(4) no 14_665 . 11_555
C54 C43 C44 C44 22.6(3) no 14_665 . 11_555
C54 C43 C44 C45 -59.1(6) no 14_665 . .
C54 C43 C44 C45 -17.1(3) no 14_665 . 11_555
C54 C43 C44 C54 -115.6(3) no 14_665 . 8_665
C54 C43 C44 C55 18.3(3) no 14_665 . 14_665
C44 C43 C55 C43 -175.0(7) no . 14_665 11_555
C44 C43 C55 C44 0.0(3) no . 14_665 .
C44 C43 C55 C45 76.3(5) no . 14_665 11_555
C44 C43 C55 C45 41.2(3) no . 14_665 .
C44 C43 C55 C54 151.2(5) no . 14_665 14_665
C44 C43 C55 C55 5.0(3) no . 14_665 8_665
C55 C43 C44 C43 4.3(6) no 14_665 . 11_555
C55 C43 C44 C44 4.31(18) no 14_665 . 11_555
C55 C43 C44 C45 -77.4(6) no 14_665 . .
C55 C43 C44 C45 -35.4(3) no 14_665 . 11_555
C55 C43 C44 C54 -133.9(4) no 14_665 . 8_665
C55 C43 C44 C55 0.00(18) no 14_665 . 14_665
C44 C43 C53 C40 7.0(5) no 11_555 8_665 .
C44 C43 C53 C41 -41.2(6) no 11_555 8_665 .
C44 C43 C53 C42 -90.7(5) no 11_555 8_665 .
C44 C43 C53 C53 -57.0(4) no 11_555 8_665 14_665
C44 C43 C53 C54 78.1(5) no 11_555 8_665 8_665
C53 C43 C44 C43 104.1(6) no 8_665 11_555 11_555
C53 C43 C44 C44 -75.9(4) no 8_665 11_555 .
C53 C43 C44 C45 -5.7(7) no 8_665 11_555 11_555
C53 C43 C44 C45 -36.9(4) no 8_665 11_555 .
C53 C43 C44 C54 67.5(5) no 8_665 11_555 14_665
C53 C43 C44 C55 -71.0(4) no 8_665 11_555 8_665
C44 C43 C53 C40 60.8(3) no 11_555 14_665 11_555
C44 C43 C53 C41 107.6(4) no 11_555 14_665 .
C44 C43 C53 C42 165.9(5) no 11_555 14_665 .
C44 C43 C53 C53 122.5(4) no 11_555 14_665 8_665
C44 C43 C53 C54 -19.4(3) no 11_555 14_665 14_665
C53 C43 C44 C43 53.9(4) no 14_665 11_555 11_555
C53 C43 C44 C44 -126.1(3) no 14_665 11_555 .
C53 C43 C44 C45 -55.9(5) no 14_665 11_555 11_555
C53 C43 C44 C45 -87.1(3) no 14_665 11_555 .
C53 C43 C44 C54 17.3(3) no 14_665 11_555 14_665
C53 C43 C44 C55 -121.2(3) no 14_665 11_555 8_665
C44 C43 C54 C42 -102.9(4) no 11_555 8_665 .
C44 C43 C54 C44 30.5(3) no 11_555 8_665 .
C44 C43 C54 C45 -7.6(4) no 11_555 8_665 .
C44 C43 C54 C53 -110.3(4) no 11_555 8_665 8_665
C44 C43 C54 C55 26.6(3) no 11_555 8_665 8_665
C54 C43 C44 C43 147.6(7) no 8_665 11_555 11_555
C54 C43 C44 C44 -32.4(3) no 8_665 11_555 .
C54 C43 C44 C45 37.7(6) no 8_665 11_555 11_555
C54 C43 C44 C45 6.5(4) no 8_665 11_555 .
C54 C43 C44 C54 110.9(4) no 8_665 11_555 14_665
C54 C43 C44 C55 -27.6(3) no 8_665 11_555 8_665
C44 C43 C54 C42 153.5(5) no 11_555 14_665 .
C44 C43 C54 C44 -0.0(3) no 11_555 14_665 11_555
C44 C43 C54 C45 46.2(4) no 11_555 14_665 11_555
C44 C43 C54 C53 150.5(5) no 11_555 14_665 14_665
C44 C43 C54 C55 6.5(3) no 11_555 14_665 14_665
C54 C43 C44 C43 36.7(5) no 14_665 11_555 11_555
C54 C43 C44 C44 -143.3(5) no 14_665 11_555 .
C54 C43 C44 C45 -73.2(4) no 14_665 11_555 11_555
C54 C43 C44 C45 -104.4(4) no 14_665 11_555 .
C54 C43 C44 C54 0.0(3) no 14_665 11_555 14_665
C54 C43 C44 C55 -138.5(4) no 14_665 11_555 8_665
C44 C43 C55 C43 -4.0(5) no 11_555 8_665 11_555
C44 C43 C55 C44 0.0(2) no 11_555 8_665 11_555
C44 C43 C55 C45 -84.8(6) no 11_555 8_665 .
C44 C43 C55 C45 -40.3(3) no 11_555 8_665 11_555
C44 C43 C55 C54 -143.8(4) no 11_555 8_665 8_665
C44 C43 C55 C55 -4.0(2) no 11_555 8_665 14_665
C55 C43 C44 C43 175.1(6) no 8_665 11_555 11_555
C55 C43 C44 C44 -4.9(2) no 8_665 11_555 .
C55 C43 C44 C45 65.3(5) no 8_665 11_555 11_555
C55 C43 C44 C45 34.1(3) no 8_665 11_555 .
C55 C43 C44 C54 138.5(4) no 8_665 11_555 14_665
C55 C43 C44 C55 0.0(2) no 8_665 11_555 8_665
C53 C43 C53 C40 -61.6(3) no 8_665 14_665 11_555
C53 C43 C53 C41 -14.9(3) no 8_665 14_665 .
C53 C43 C53 C42 43.4(3) no 8_665 14_665 .
C53 C43 C53 C53 0.00(19) no 8_665 14_665 8_665
C53 C43 C53 C54 -141.8(4) no 8_665 14_665 14_665
C53 C43 C53 C40 64.0(3) no 14_665 8_665 .
C53 C43 C53 C41 15.8(3) no 14_665 8_665 .
C53 C43 C53 C42 -33.6(3) no 14_665 8_665 .
C53 C43 C53 C53 -0.00(16) no 14_665 8_665 14_665
C53 C43 C53 C54 135.1(4) no 14_665 8_665 8_665
C53 C43 C54 C42 7.4(4) no 8_665 8_665 .
C53 C43 C54 C44 140.8(5) no 8_665 8_665 .
C53 C43 C54 C45 102.7(5) no 8_665 8_665 .
C53 C43 C54 C53 -0.0(3) no 8_665 8_665 8_665
C53 C43 C54 C55 136.9(5) no 8_665 8_665 8_665
C54 C43 C53 C40 -71.1(5) no 8_665 8_665 .
C54 C43 C53 C41 -119.3(6) no 8_665 8_665 .
C54 C43 C53 C42 -168.8(6) no 8_665 8_665 .
C54 C43 C53 C53 -135.1(5) no 8_665 8_665 14_665
C54 C43 C53 C54 -0.0(4) no 8_665 8_665 8_665
C53 C43 C54 C42 35.6(2) no 8_665 14_665 .
C53 C43 C54 C44 -118.0(4) no 8_665 14_665 11_555
C53 C43 C54 C45 -71.7(4) no 8_665 14_665 11_555
C53 C43 C54 C53 32.5(4) no 8_665 14_665 14_665
C53 C43 C54 C55 -111.5(4) no 8_665 14_665 14_665
C54 C43 C53 C40 43.3(4) no 14_665 8_665 .
C54 C43 C53 C41 -4.9(5) no 14_665 8_665 .
C54 C43 C53 C42 -54.4(3) no 14_665 8_665 .
C54 C43 C53 C53 -20.7(3) no 14_665 8_665 14_665
C54 C43 C53 C54 114.4(4) no 14_665 8_665 8_665
C53 C43 C55 C43 111.1(6) no 8_665 8_665 11_555
C53 C43 C55 C44 115.1(4) no 8_665 8_665 11_555
C53 C43 C55 C45 30.3(6) no 8_665 8_665 .
C53 C43 C55 C45 74.8(4) no 8_665 8_665 11_555
C53 C43 C55 C54 -28.7(3) no 8_665 8_665 8_665
C53 C43 C55 C55 111.1(4) no 8_665 8_665 14_665
C55 C43 C53 C40 -38.8(4) no 8_665 8_665 .
C55 C43 C53 C41 -86.9(5) no 8_665 8_665 .
C55 C43 C53 C42 -136.4(5) no 8_665 8_665 .
C55 C43 C53 C53 -102.8(4) no 8_665 8_665 14_665
C55 C43 C53 C54 32.4(3) no 8_665 8_665 8_665
C53 C43 C55 C43 106.8(6) no 8_665 14_665 11_555
C53 C43 C55 C44 -78.2(4) no 8_665 14_665 .
C53 C43 C55 C45 -2.0(6) no 8_665 14_665 11_555
C53 C43 C55 C45 -37.0(4) no 8_665 14_665 .
C53 C43 C55 C54 72.9(4) no 8_665 14_665 14_665
C53 C43 C55 C55 -73.2(4) no 8_665 14_665 8_665
C55 C43 C53 C40 5.0(5) no 14_665 8_665 .
C55 C43 C53 C41 -43.2(5) no 14_665 8_665 .
C55 C43 C53 C42 -92.7(4) no 14_665 8_665 .
C55 C43 C53 C53 -59.0(4) no 14_665 8_665 14_665
C55 C43 C53 C54 76.1(4) no 14_665 8_665 8_665
C53 C43 C54 C42 -30.66(18) no 14_665 8_665 .
C53 C43 C54 C44 102.7(4) no 14_665 8_665 .
C53 C43 C54 C45 64.6(4) no 14_665 8_665 .
C53 C43 C54 C53 -38.1(4) no 14_665 8_665 8_665
C53 C43 C54 C55 98.8(4) no 14_665 8_665 8_665
C54 C43 C53 C40 -31.9(4) no 8_665 14_665 11_555
C54 C43 C53 C41 14.9(5) no 8_665 14_665 .
C54 C43 C53 C42 73.2(5) no 8_665 14_665 .
C54 C43 C53 C53 29.8(3) no 8_665 14_665 8_665
C54 C43 C53 C54 -112.1(5) no 8_665 14_665 14_665
C53 C43 C54 C42 3.0(4) no 14_665 14_665 .
C53 C43 C54 C44 -150.5(5) no 14_665 14_665 11_555
C53 C43 C54 C45 -104.3(4) no 14_665 14_665 11_555
C53 C43 C54 C53 0.0(3) no 14_665 14_665 14_665
C53 C43 C54 C55 -144.0(5) no 14_665 14_665 14_665
C54 C43 C53 C40 80.2(4) no 14_665 14_665 11_555
C54 C43 C53 C41 127.0(5) no 14_665 14_665 .
C54 C43 C53 C42 -174.7(6) no 14_665 14_665 .
C54 C43 C53 C53 141.8(5) no 14_665 14_665 8_665
C54 C43 C53 C54 0.0(3) no 14_665 14_665 14_665
C53 C43 C55 C43 51.6(5) no 14_665 8_665 11_555
C53 C43 C55 C44 55.6(3) no 14_665 8_665 11_555
C53 C43 C55 C45 -29.2(6) no 14_665 8_665 .
C53 C43 C55 C45 15.3(4) no 14_665 8_665 11_555
C53 C43 C55 C54 -88.2(3) no 14_665 8_665 8_665
C53 C43 C55 C55 51.6(3) no 14_665 8_665 14_665
C55 C43 C53 C40 19.8(4) no 8_665 14_665 11_555
C55 C43 C53 C41 66.6(4) no 8_665 14_665 .
C55 C43 C53 C42 124.9(5) no 8_665 14_665 .
C55 C43 C53 C53 81.4(4) no 8_665 14_665 8_665
C55 C43 C53 C54 -60.4(4) no 8_665 14_665 14_665
C53 C43 C55 C43 54.7(4) no 14_665 14_665 11_555
C53 C43 C55 C44 -130.3(4) no 14_665 14_665 .
C53 C43 C55 C45 -54.1(5) no 14_665 14_665 11_555
C53 C43 C55 C45 -89.1(3) no 14_665 14_665 .
C53 C43 C55 C54 20.8(2) no 14_665 14_665 14_665
C53 C43 C55 C55 -125.3(3) no 14_665 14_665 8_665
C55 C43 C53 C40 56.5(3) no 14_665 14_665 11_555
C55 C43 C53 C41 103.2(4) no 14_665 14_665 .
C55 C43 C53 C42 161.5(5) no 14_665 14_665 .
C55 C43 C53 C53 118.1(4) no 14_665 14_665 8_665
C55 C43 C53 C54 -23.7(3) no 14_665 14_665 14_665
C54 C43 C54 C42 77.3(4) no 8_665 14_665 .
C54 C43 C54 C44 -76.2(4) no 8_665 14_665 11_555
C54 C43 C54 C45 -30.0(4) no 8_665 14_665 11_555
C54 C43 C54 C53 74.3(5) no 8_665 14_665 14_665
C54 C43 C54 C55 -69.8(4) no 8_665 14_665 14_665
C54 C43 C54 C42 -64.2(3) no 14_665 8_665 .
C54 C43 C54 C44 69.2(4) no 14_665 8_665 .
C54 C43 C54 C45 31.0(4) no 14_665 8_665 .
C54 C43 C54 C53 -71.6(4) no 14_665 8_665 8_665
C54 C43 C54 C55 65.2(4) no 14_665 8_665 8_665
C54 C43 C55 C43 139.8(7) no 8_665 8_665 11_555
C54 C43 C55 C44 143.8(5) no 8_665 8_665 11_555
C54 C43 C55 C45 59.0(6) no 8_665 8_665 .
C54 C43 C55 C45 103.5(4) no 8_665 8_665 11_555
C54 C43 C55 C54 0.0(3) no 8_665 8_665 8_665
C54 C43 C55 C55 139.8(5) no 8_665 8_665 14_665
C55 C43 C54 C42 -129.5(5) no 8_665 8_665 .
C55 C43 C54 C44 3.9(3) no 8_665 8_665 .
C55 C43 C54 C45 -34.2(3) no 8_665 8_665 .
C55 C43 C54 C53 -136.9(5) no 8_665 8_665 8_665
C55 C43 C54 C55 0.0(3) no 8_665 8_665 8_665
C54 C43 C55 C43 149.7(7) no 8_665 14_665 11_555
C54 C43 C55 C44 -35.4(3) no 8_665 14_665 .
C54 C43 C55 C45 40.9(6) no 8_665 14_665 11_555
C54 C43 C55 C45 5.9(3) no 8_665 14_665 .
C54 C43 C55 C54 115.8(4) no 8_665 14_665 14_665
C54 C43 C55 C55 -30.3(3) no 8_665 14_665 8_665
C55 C43 C54 C42 -101.7(4) no 14_665 8_665 .
C55 C43 C54 C44 31.7(3) no 14_665 8_665 .
C55 C43 C54 C45 -6.4(4) no 14_665 8_665 .
C55 C43 C54 C53 -109.1(4) no 14_665 8_665 8_665
C55 C43 C54 C55 27.7(3) no 14_665 8_665 8_665
C54 C43 C55 C43 21.4(4) no 14_665 8_665 11_555
C54 C43 C55 C44 25.4(2) no 14_665 8_665 11_555
C54 C43 C55 C45 -59.4(6) no 14_665 8_665 .
C54 C43 C55 C45 -14.9(3) no 14_665 8_665 11_555
C54 C43 C55 C54 -118.4(3) no 14_665 8_665 8_665
C54 C43 C55 C55 21.4(2) no 14_665 8_665 14_665
C55 C43 C54 C42 123.1(4) no 8_665 14_665 .
C55 C43 C54 C44 -30.4(3) no 8_665 14_665 11_555
C55 C43 C54 C45 15.8(3) no 8_665 14_665 11_555
C55 C43 C54 C53 120.1(4) no 8_665 14_665 14_665
C55 C43 C54 C55 -23.9(3) no 8_665 14_665 14_665
C54 C43 C55 C43 33.9(5) no 14_665 14_665 11_555
C54 C43 C55 C44 -151.2(4) no 14_665 14_665 .
C54 C43 C55 C45 -74.9(4) no 14_665 14_665 11_555
C54 C43 C55 C45 -109.9(4) no 14_665 14_665 .
C54 C43 C55 C54 -0.0(3) no 14_665 14_665 14_665
C54 C43 C55 C55 -146.1(4) no 14_665 14_665 8_665
C55 C43 C54 C42 147.1(5) no 14_665 14_665 .
C55 C43 C54 C44 -6.5(3) no 14_665 14_665 11_555
C55 C43 C54 C45 39.8(3) no 14_665 14_665 11_555
C55 C43 C54 C53 144.0(5) no 14_665 14_665 14_665
C55 C43 C54 C55 -0.0(3) no 14_665 14_665 14_665
C55 C43 C55 C44 -5.0(2) no 8_665 14_665 .
C55 C43 C55 C45 71.2(5) no 8_665 14_665 11_555
C55 C43 C55 C45 36.2(3) no 8_665 14_665 .
C55 C43 C55 C54 146.1(4) no 8_665 14_665 14_665
C55 C43 C55 C55 0.0(2) no 8_665 14_665 8_665
C55 C43 C55 C43 -0.0(5) no 14_665 8_665 11_555
C55 C43 C55 C44 4.01(18) no 14_665 8_665 11_555
C55 C43 C55 C45 -80.8(6) no 14_665 8_665 .
C55 C43 C55 C45 -36.3(3) no 14_665 8_665 11_555
C55 C43 C55 C54 -139.8(4) no 14_665 8_665 8_665
C55 C43 C55 C55 -0.00(18) no 14_665 8_665 14_665
C43 C44 C44 C43 0.0(3) no . 11_555 11_555
C43 C44 C44 C43 0.0(2) no . 11_555 .
C43 C44 C44 C45 -121.0(4) no . 11_555 11_555
C43 C44 C44 C45 -121.0(4) no . 11_555 .
C43 C44 C44 C54 -44.0(6) no . 11_555 14_665
C43 C44 C45 C40 0.0(10) no . . .
C43 C44 C45 C40 24.0(9) no . . 11_555
C43 C44 C45 C44 74.3(6) no . . 11_555
C43 C44 C45 C45 74.3(7) no . . 11_555
C43 C44 C45 C54 -48.5(5) no . . 8_665
C43 C44 C45 C55 79.3(6) no . . 14_665
C43 C44 C45 C40 -63.2(5) no . 11_555 11_555
C43 C44 C45 C40 -77.0(4) no . 11_555 .
C43 C44 C45 C44 58.5(4) no . 11_555 11_555
C43 C44 C45 C45 -121.5(5) no . 11_555 .
C43 C44 C45 C54 19.8(4) no . 11_555 14_665
C43 C44 C45 C55 66.3(5) no . 11_555 14_665
C43 C44 C54 C42 33.3(4) no . 8_665 .
C43 C44 C54 C43 0.0(3) no . 8_665 .
C43 C44 C54 C43 15.2(3) no . 8_665 11_555
C43 C44 C54 C45 132.7(5) no . 8_665 .
C43 C44 C54 C53 53.3(6) no . 8_665 8_665
C43 C44 C55 C43 1.9(3) no . 14_665 11_555
C43 C44 C55 C43 0.0(2) no . 14_665 .
C43 C44 C55 C45 -116.0(4) no . 14_665 11_555
C43 C44 C55 C45 -121.3(4) no . 14_665 .
C43 C44 C55 C54 -30.0(5) no . 14_665 14_665
C43 C44 C44 C43 0.0(2) no 11_555 11_555 11_555
C43 C44 C44 C43 0.0(3) no 11_555 11_555 .
C43 C44 C44 C45 -121.0(4) no 11_555 11_555 11_555
C43 C44 C44 C45 -121.0(4) no 11_555 11_555 .
C43 C44 C44 C54 -44.0(5) no 11_555 11_555 14_665
C43 C44 C45 C40 -24.9(8) no 11_555 . .
C43 C44 C45 C40 -1.0(7) no 11_555 . 11_555
C43 C44 C45 C44 49.4(4) no 11_555 . 11_555
C43 C44 C45 C45 49.4(6) no 11_555 . 11_555
C43 C44 C45 C54 -73.5(5) no 11_555 . 8_665
C43 C44 C45 C55 54.3(4) no 11_555 . 14_665
C43 C44 C45 C40 -77.6(4) no 11_555 11_555 11_555
C43 C44 C45 C40 -91.4(3) no 11_555 11_555 .
C43 C44 C45 C44 44.0(3) no 11_555 11_555 11_555
C43 C44 C45 C45 -136.0(4) no 11_555 11_555 .
C43 C44 C45 C54 5.4(3) no 11_555 11_555 14_665
C43 C44 C45 C55 51.8(4) no 11_555 11_555 14_665
C43 C44 C54 C42 18.1(4) no 11_555 8_665 .
C43 C44 C54 C43 -15.2(3) no 11_555 8_665 .
C43 C44 C54 C43 0.0(2) no 11_555 8_665 11_555
C43 C44 C54 C45 117.4(4) no 11_555 8_665 .
C43 C44 C54 C53 38.0(6) no 11_555 8_665 8_665
C43 C44 C55 C43 -0.00(19) no 11_555 14_665 11_555
C43 C44 C55 C43 -1.9(3) no 11_555 14_665 .
C43 C44 C55 C45 -117.9(4) no 11_555 14_665 11_555
C43 C44 C55 C45 -123.2(4) no 11_555 14_665 .
C43 C44 C55 C54 -31.9(4) no 11_555 14_665 14_665
C44 C44 C45 C40 -74.3(6) no 11_555 . .
C44 C44 C45 C40 -50.3(6) no 11_555 . 11_555
C44 C44 C45 C44 -0.0(3) no 11_555 . 11_555
C44 C44 C45 C45 0.0(5) no 11_555 . 11_555
C44 C44 C45 C54 -122.9(5) no 11_555 . 8_665
C44 C44 C45 C55 5.0(3) no 11_555 . 14_665
C45 C44 C44 C43 121.0(4) no . 11_555 11_555
C45 C44 C44 C43 121.0(4) no . 11_555 .
C45 C44 C44 C45 0.0(4) no . 11_555 11_555
C45 C44 C44 C45 0.0(3) no . 11_555 .
C45 C44 C44 C54 77.1(7) no . 11_555 14_665
C44 C44 C45 C40 -121.6(6) no 11_555 11_555 11_555
C44 C44 C45 C40 -135.5(5) no 11_555 11_555 .
C44 C44 C45 C44 -0.0(4) no 11_555 11_555 11_555
C44 C44 C45 C54 -38.6(4) no 11_555 11_555 14_665
C44 C44 C45 C55 7.8(4) no 11_555 11_555 14_665
C45 C44 C44 C43 121.0(4) no 11_555 11_555 11_555
C45 C44 C44 C43 121.0(4) no 11_555 11_555 .
C45 C44 C44 C45 0.0(3) no 11_555 11_555 11_555
C45 C44 C44 C45 0.0(4) no 11_555 11_555 .
C45 C44 C44 C54 77.1(5) no 11_555 11_555 14_665
C44 C44 C54 C42 -16.6(7) no 11_555 8_665 .
C44 C44 C54 C43 -49.9(6) no 11_555 8_665 .
C44 C44 C54 C43 -34.7(5) no 11_555 8_665 11_555
C44 C44 C54 C45 82.7(6) no 11_555 8_665 .
C44 C44 C54 C53 3.3(10) no 11_555 8_665 8_665
C54 C44 C44 C43 44.0(6) no 8_665 11_555 11_555
C54 C44 C44 C43 44.0(5) no 8_665 11_555 .
C54 C44 C44 C45 -77.1(7) no 8_665 11_555 11_555
C54 C44 C44 C45 -77.1(5) no 8_665 11_555 .
C54 C44 C44 C54 0.0(10) no 8_665 11_555 14_665
C45 C44 C45 C40 58.4(5) no . 11_555 11_555
C45 C44 C45 C40 44.5(4) no . 11_555 .
C45 C44 C45 C45 0.0(4) no . 11_555 .
C45 C44 C45 C54 141.4(5) no . 11_555 14_665
C45 C44 C45 C55 -172.2(6) no . 11_555 14_665
C45 C44 C45 C40 -74.3(6) no 11_555 . .
C45 C44 C45 C40 -50.3(4) no 11_555 . 11_555
C45 C44 C45 C44 0.0(4) no 11_555 . 11_555
C45 C44 C45 C45 0.0(3) no 11_555 . 11_555
C45 C44 C45 C54 -122.9(5) no 11_555 . 8_665
C45 C44 C45 C55 5.0(4) no 11_555 . 14_665
C45 C44 C54 C42 -99.3(4) no . 8_665 .
C45 C44 C54 C43 -132.7(5) no . 8_665 .
C45 C44 C54 C43 -117.4(4) no . 8_665 11_555
C45 C44 C54 C45 0.0(3) no . 8_665 .
C45 C44 C54 C53 -79.4(7) no . 8_665 8_665
C54 C44 C45 C40 48.5(7) no 8_665 . .
C54 C44 C45 C40 72.5(6) no 8_665 . 11_555
C54 C44 C45 C44 122.9(5) no 8_665 . 11_555
C54 C44 C45 C45 122.9(5) no 8_665 . 11_555
C54 C44 C45 C54 -0.0(3) no 8_665 . 8_665
C54 C44 C45 C55 127.8(5) no 8_665 . 14_665
C45 C44 C55 C43 123.2(4) no . 14_665 11_555
C45 C44 C55 C43 121.3(4) no . 14_665 .
C45 C44 C55 C45 5.3(4) no . 14_665 11_555
C45 C44 C55 C45 -0.0(3) no . 14_665 .
C45 C44 C55 C54 91.3(5) no . 14_665 14_665
C55 C44 C45 C40 -79.3(6) no 14_665 . .
C55 C44 C45 C40 -55.3(5) no 14_665 . 11_555
C55 C44 C45 C44 -5.0(3) no 14_665 . 11_555
C55 C44 C45 C45 -5.0(4) no 14_665 . 11_555
C55 C44 C45 C54 -127.8(5) no 14_665 . 8_665
C55 C44 C45 C55 -0.0(2) no 14_665 . 14_665
C45 C44 C54 C42 -63.5(4) no 11_555 8_665 .
C45 C44 C54 C43 -96.8(4) no 11_555 8_665 .
C45 C44 C54 C43 -81.6(4) no 11_555 8_665 11_555
C45 C44 C54 C45 35.9(3) no 11_555 8_665 .
C45 C44 C54 C53 -43.5(8) no 11_555 8_665 8_665
C54 C44 C45 C40 0.5(6) no 8_665 11_555 11_555
C54 C44 C45 C40 -13.4(5) no 8_665 11_555 .
C54 C44 C45 C44 122.1(6) no 8_665 11_555 11_555
C54 C44 C45 C45 -57.9(5) no 8_665 11_555 .
C54 C44 C45 C54 83.5(5) no 8_665 11_555 14_665
C54 C44 C45 C55 129.9(6) no 8_665 11_555 14_665
C45 C44 C55 C43 117.9(4) no 11_555 14_665 11_555
C45 C44 C55 C43 116.0(4) no 11_555 14_665 .
C45 C44 C55 C45 -0.0(3) no 11_555 14_665 11_555
C45 C44 C55 C45 -5.3(4) no 11_555 14_665 .
C45 C44 C55 C54 86.0(5) no 11_555 14_665 14_665
C55 C44 C45 C40 -129.4(6) no 14_665 11_555 11_555
C55 C44 C45 C40 -143.3(6) no 14_665 11_555 .
C55 C44 C45 C44 -7.8(4) no 14_665 11_555 11_555
C55 C44 C45 C45 172.2(6) no 14_665 11_555 .
C55 C44 C45 C54 -46.4(4) no 14_665 11_555 14_665
C55 C44 C45 C55 -0.0(4) no 14_665 11_555 14_665
C54 C44 C55 C43 52.5(6) no 8_665 14_665 11_555
C54 C44 C55 C43 50.6(6) no 8_665 14_665 .
C54 C44 C55 C45 -65.4(7) no 8_665 14_665 11_555
C54 C44 C55 C45 -70.7(6) no 8_665 14_665 .
C54 C44 C55 C54 20.6(8) no 8_665 14_665 14_665
C55 C44 C54 C42 -27.4(7) no 14_665 8_665 .
C55 C44 C54 C43 -60.7(6) no 14_665 8_665 .
C55 C44 C54 C43 -45.5(6) no 14_665 8_665 11_555
C55 C44 C54 C45 71.9(6) no 14_665 8_665 .
C55 C44 C54 C53 -7.5(10) no 14_665 8_665 8_665
C40 C45 C45 C40 0.0(3) no . 11_555 11_555
C40 C45 C45 C40 0.0(3) no . 11_555 .
C40 C45 C45 C44 120.9(4) no . 11_555 11_555
C40 C45 C45 C44 120.9(5) no . 11_555 .
C40 C45 C45 C54 79.4(4) no . 11_555 14_665
C40 C45 C45 C55 126.4(5) no . 11_555 14_665
C40 C45 C45 C55 126.4(5) no . 11_555 8_665
C40 C45 C54 C42 -46.4(4) no . 8_665 .
C40 C45 C54 C43 -96.1(4) no . 8_665 .
C40 C45 C54 C43 -88.9(4) no . 8_665 11_555
C40 C45 C54 C44 -139.4(5) no . 8_665 .
C40 C45 C54 C53 -11.7(5) no . 8_665 8_665
C40 C45 C54 C55 -145.0(5) no . 8_665 8_665
C40 C45 C55 C43 -0.0(10) no . 8_665 .
C40 C45 C55 C43 -22.1(9) no . 8_665 11_555
C40 C45 C55 C44 -68.8(7) no . 8_665 11_555
C40 C45 C55 C45 -74.4(7) no . 8_665 11_555
C40 C45 C55 C54 44.8(7) no . 8_665 8_665
C40 C45 C55 C55 -74.4(7) no . 8_665 14_665
C40 C45 C55 C43 67.4(5) no . 14_665 11_555
C40 C45 C55 C43 79.5(4) no . 14_665 .
C40 C45 C55 C44 119.5(5) no . 14_665 .
C40 C45 C55 C45 -53.1(4) no . 14_665 11_555
C40 C45 C55 C54 11.5(6) no . 14_665 14_665
C40 C45 C55 C55 126.9(5) no . 14_665 8_665
C40 C45 C45 C40 0.0(3) no 11_555 11_555 11_555
C40 C45 C45 C40 0.0(3) no 11_555 11_555 .
C40 C45 C45 C44 120.9(5) no 11_555 11_555 11_555
C40 C45 C45 C44 120.9(4) no 11_555 11_555 .
C40 C45 C45 C54 79.4(4) no 11_555 11_555 14_665
C40 C45 C45 C55 126.4(5) no 11_555 11_555 14_665
C40 C45 C45 C55 126.4(5) no 11_555 11_555 8_665
C40 C45 C54 C42 -26.7(4) no 11_555 8_665 .
C40 C45 C54 C43 -76.4(4) no 11_555 8_665 .
C40 C45 C54 C43 -69.1(3) no 11_555 8_665 11_555
C40 C45 C54 C44 -119.7(4) no 11_555 8_665 .
C40 C45 C54 C53 8.1(5) no 11_555 8_665 8_665
C40 C45 C54 C55 -125.3(5) no 11_555 8_665 8_665
C40 C45 C55 C43 25.2(8) no 11_555 8_665 .
C40 C45 C55 C43 3.1(8) no 11_555 8_665 11_555
C40 C45 C55 C44 -43.5(6) no 11_555 8_665 11_555
C40 C45 C55 C45 -49.2(4) no 11_555 8_665 11_555
C40 C45 C55 C54 70.0(6) no 11_555 8_665 8_665
C40 C45 C55 C55 -49.2(6) no 11_555 8_665 14_665
C40 C45 C55 C43 79.3(4) no 11_555 14_665 11_555
C40 C45 C55 C43 91.5(3) no 11_555 14_665 .
C40 C45 C55 C44 131.4(4) no 11_555 14_665 .
C40 C45 C55 C45 -41.2(3) no 11_555 14_665 11_555
C40 C45 C55 C54 23.4(5) no 11_555 14_665 14_665
C40 C45 C55 C55 138.8(5) no 11_555 14_665 8_665
C44 C45 C45 C40 -120.9(4) no . 11_555 11_555
C44 C45 C45 C40 -120.9(5) no . 11_555 .
C44 C45 C45 C44 0.0(4) no . 11_555 11_555
C44 C45 C45 C44 0.0(3) no . 11_555 .
C44 C45 C45 C54 -41.4(5) no . 11_555 14_665
C44 C45 C45 C55 5.5(5) no . 11_555 14_665
C44 C45 C45 C55 5.5(3) no . 11_555 8_665
C44 C45 C54 C42 93.0(5) no . 8_665 .
C44 C45 C54 C43 43.3(5) no . 8_665 .
C44 C45 C54 C43 50.5(5) no . 8_665 11_555
C44 C45 C54 C44 0.0(4) no . 8_665 .
C44 C45 C54 C53 127.7(6) no . 8_665 8_665
C44 C45 C54 C55 -5.6(4) no . 8_665 8_665
C44 C45 C55 C43 -52.1(4) no . 14_665 11_555
C44 C45 C55 C43 -39.9(4) no . 14_665 .
C44 C45 C55 C44 -0.0(3) no . 14_665 .
C44 C45 C55 C45 -172.6(6) no . 14_665 11_555
C44 C45 C55 C54 -108.0(5) no . 14_665 14_665
C44 C45 C55 C55 7.4(3) no . 14_665 8_665
C44 C45 C45 C40 -120.9(5) no 11_555 11_555 11_555
C44 C45 C45 C40 -120.9(4) no 11_555 11_555 .
C44 C45 C45 C44 0.0(3) no 11_555 11_555 11_555
C44 C45 C45 C44 0.0(4) no 11_555 11_555 .
C44 C45 C45 C54 -41.4(3) no 11_555 11_555 14_665
C44 C45 C45 C55 5.5(3) no 11_555 11_555 14_665
C44 C45 C45 C55 5.5(5) no 11_555 11_555 8_665
C44 C45 C54 C42 56.5(3) no 11_555 8_665 .
C44 C45 C54 C43 6.8(3) no 11_555 8_665 .
C44 C45 C54 C43 14.1(3) no 11_555 8_665 11_555
C44 C45 C54 C44 -36.5(3) no 11_555 8_665 .
C44 C45 C54 C53 91.3(4) no 11_555 8_665 8_665
C44 C45 C54 C55 -42.1(3) no 11_555 8_665 8_665
C44 C45 C55 C43 68.7(5) no 11_555 8_665 .
C44 C45 C55 C43 46.6(4) no 11_555 8_665 11_555
C44 C45 C55 C44 0.0(3) no 11_555 8_665 11_555
C44 C45 C55 C45 -5.7(5) no 11_555 8_665 11_555
C44 C45 C55 C54 113.5(5) no 11_555 8_665 8_665
C44 C45 C55 C55 -5.7(3) no 11_555 8_665 14_665
C45 C45 C54 C42 26.8(5) no 11_555 8_665 .
C45 C45 C54 C43 -22.9(5) no 11_555 8_665 .
C45 C45 C54 C43 -15.7(4) no 11_555 8_665 11_555
C45 C45 C54 C44 -66.2(4) no 11_555 8_665 .
C45 C45 C54 C53 61.5(5) no 11_555 8_665 8_665
C45 C45 C54 C55 -71.8(4) no 11_555 8_665 8_665
C54 C45 C45 C40 -79.4(4) no 8_665 11_555 11_555
C54 C45 C45 C40 -79.4(4) no 8_665 11_555 .
C54 C45 C45 C44 41.4(4) no 8_665 11_555 11_555
C54 C45 C45 C44 41.4(3) no 8_665 11_555 .
C54 C45 C45 C54 0.0(5) no 8_665 11_555 14_665
C54 C45 C45 C55 47.0(5) no 8_665 11_555 14_665
C54 C45 C45 C55 47.0(3) no 8_665 11_555 8_665
C45 C45 C55 C43 74.4(6) no 11_555 8_665 .
C45 C45 C55 C43 52.3(5) no 11_555 8_665 11_555
C45 C45 C55 C44 5.7(5) no 11_555 8_665 11_555
C45 C45 C55 C45 0.0(3) no 11_555 8_665 11_555
C45 C45 C55 C54 119.2(5) no 11_555 8_665 8_665
C45 C45 C55 C55 0.0(4) no 11_555 8_665 14_665
C55 C45 C45 C40 -126.4(5) no 8_665 11_555 11_555
C55 C45 C45 C40 -126.4(5) no 8_665 11_555 .
C55 C45 C45 C44 -5.5(5) no 8_665 11_555 11_555
C55 C45 C45 C44 -5.5(3) no 8_665 11_555 .
C55 C45 C45 C54 -47.0(5) no 8_665 11_555 14_665
C55 C45 C45 C55 0.0(5) no 8_665 11_555 14_665
C55 C45 C45 C55 0.0(3) no 8_665 11_555 8_665
C45 C45 C55 C43 120.5(5) no 11_555 14_665 11_555
C45 C45 C55 C43 132.6(5) no 11_555 14_665 .
C45 C45 C55 C44 172.6(6) no 11_555 14_665 .
C45 C45 C55 C45 0.0(4) no 11_555 14_665 11_555
C45 C45 C55 C54 64.6(5) no 11_555 14_665 14_665
C55 C45 C45 C40 -126.4(5) no 14_665 11_555 11_555
C55 C45 C45 C40 -126.4(5) no 14_665 11_555 .
C55 C45 C45 C44 -5.5(3) no 14_665 11_555 11_555
C55 C45 C45 C44 -5.5(5) no 14_665 11_555 .
C55 C45 C45 C54 -47.0(4) no 14_665 11_555 14_665
C55 C45 C45 C55 0.0(3) no 14_665 11_555 14_665
C55 C45 C45 C55 0.0(5) no 14_665 11_555 8_665
C54 C45 C55 C43 -44.8(4) no 8_665 8_665 .
C54 C45 C55 C43 -66.9(4) no 8_665 8_665 11_555
C54 C45 C55 C44 -113.5(5) no 8_665 8_665 11_555
C54 C45 C55 C45 -119.2(5) no 8_665 8_665 11_555
C54 C45 C55 C54 0.0(3) no 8_665 8_665 8_665
C54 C45 C55 C55 -119.2(5) no 8_665 8_665 14_665
C55 C45 C54 C42 98.6(5) no 8_665 8_665 .
C55 C45 C54 C43 48.9(5) no 8_665 8_665 .
C55 C45 C54 C43 56.2(5) no 8_665 8_665 11_555
C55 C45 C54 C44 5.6(4) no 8_665 8_665 .
C55 C45 C54 C53 133.4(7) no 8_665 8_665 8_665
C55 C45 C54 C55 0.0(4) no 8_665 8_665 8_665
C54 C45 C55 C43 -16.9(3) no 8_665 14_665 11_555
C54 C45 C55 C43 -4.8(3) no 8_665 14_665 .
C54 C45 C55 C44 35.2(3) no 8_665 14_665 .
C54 C45 C55 C45 -137.4(4) no 8_665 14_665 11_555
C54 C45 C55 C54 -72.8(4) no 8_665 14_665 14_665
C54 C45 C55 C55 42.6(3) no 8_665 14_665 8_665
C55 C45 C54 C42 56.4(3) no 14_665 8_665 .
C55 C45 C54 C43 6.7(4) no 14_665 8_665 .
C55 C45 C54 C43 13.9(3) no 14_665 8_665 11_555
C55 C45 C54 C44 -36.6(3) no 14_665 8_665 .
C55 C45 C54 C53 91.2(4) no 14_665 8_665 8_665
C55 C45 C54 C55 -42.2(3) no 14_665 8_665 8_665
C55 C45 C55 C43 -59.5(5) no 8_665 14_665 11_555
C55 C45 C55 C43 -47.4(4) no 8_665 14_665 .
C55 C45 C55 C44 -7.4(4) no 8_665 14_665 .
C55 C45 C55 C54 -115.4(6) no 8_665 14_665 14_665
C55 C45 C55 C55 -0.0(3) no 8_665 14_665 8_665
C55 C45 C55 C43 74.4(5) no 14_665 8_665 .
C55 C45 C55 C43 52.3(4) no 14_665 8_665 11_555
C55 C45 C55 C44 5.7(3) no 14_665 8_665 11_555
C55 C45 C55 C45 0.0(4) no 14_665 8_665 11_555
C55 C45 C55 C54 119.2(5) no 14_665 8_665 8_665
C55 C45 C55 C55 0.0(2) no 14_665 8_665 14_665
C47 C46 C47 C47 0.0(3) no . 11_555 .
C47 C46 C47 C48 -37.2(4) no . 11_555 9_655
C47 C46 C47 C48 -74.9(7) no . 11_555 3_655
C47 C46 C47 C48 -125.0(5) no . 11_555 .
C47 C46 C47 C47 0.0(3) no 11_555 . 11_555
C47 C46 C47 C48 37.2(4) no 11_555 . 3_655
C47 C46 C47 C48 75.0(7) no 11_555 . 9_655
C47 C46 C47 C48 124.8(5) no 11_555 . 11_555
C47 C46 C48 C47 -36.2(7) no . . 3_655
C47 C46 C48 C47 -5.2(10) no . . 9_655
C47 C46 C48 C47 51.9(5) no . . 11_555
C47 C46 C48 C48 -72.1(6) no . . 11_555
C48 C46 C47 C47 -69.7(6) no . . 11_555
C48 C46 C47 C48 -32.6(7) no . . 3_655
C48 C46 C47 C48 5.3(10) no . . 9_655
C48 C46 C47 C48 55.0(5) no . . 11_555
C47 C46 C48 C47 87.9(5) no . 11_555 9_655
C47 C46 C48 C47 56.7(7) no . 11_555 3_655
C47 C46 C48 C47 0.0(3) no . 11_555 .
C47 C46 C48 C48 123.8(5) no . 11_555 .
C48 C46 C47 C47 -124.8(5) no 11_555 . 11_555
C48 C46 C47 C48 -87.6(5) no 11_555 . 3_655
C48 C46 C47 C48 -49.7(7) no 11_555 . 9_655
C48 C46 C47 C48 0.0(3) no 11_555 . 11_555
C47 C46 C48 C47 -88.1(5) no 11_555 . 3_655
C47 C46 C48 C47 -57.1(7) no 11_555 . 9_655
C47 C46 C48 C47 0.0(3) no 11_555 . 11_555
C47 C46 C48 C48 -124.0(5) no 11_555 . 11_555
C48 C46 C47 C47 125.0(5) no . 11_555 .
C48 C46 C47 C48 87.8(5) no . 11_555 9_655
C48 C46 C47 C48 50.1(7) no . 11_555 3_655
C48 C46 C47 C48 0.0(3) no . 11_555 .
C47 C46 C48 C47 35.8(7) no 11_555 11_555 9_655
C47 C46 C48 C47 4.7(10) no 11_555 11_555 3_655
C47 C46 C48 C47 -52.1(5) no 11_555 11_555 .
C47 C46 C48 C48 71.7(6) no 11_555 11_555 .
C48 C46 C47 C47 70.2(6) no 11_555 11_555 .
C48 C46 C47 C48 33.0(7) no 11_555 11_555 9_655
C48 C46 C47 C48 -4.7(10) no 11_555 11_555 3_655
C48 C46 C47 C48 -54.8(5) no 11_555 11_555 .
C48 C46 C48 C47 -35.9(3) no . 11_555 9_655
C48 C46 C48 C47 -67.0(6) no . 11_555 3_655
C48 C46 C48 C47 -123.8(5) no . 11_555 .
C48 C46 C48 C48 -0.0(3) no . 11_555 .
C48 C46 C48 C47 35.9(3) no 11_555 . 3_655
C48 C46 C48 C47 66.9(6) no 11_555 . 9_655
C48 C46 C48 C47 124.0(5) no 11_555 . 11_555
C48 C46 C48 C48 0.0(3) no 11_555 . 11_555
C46 C47 C47 C46 0.0(3) no . 11_555 .
C46 C47 C47 C46 0.0(3) no . 11_555 .
C46 C47 C47 C48 124.2(5) no . 11_555 9_655
C46 C47 C47 C48 124.2(5) no . 11_555 3_655
C46 C47 C47 C48 36.7(4) no . 11_555 .
C46 C47 C48 C46 89.1(5) no . 3_655 3_655
C46 C47 C48 C46 89.1(5) no . 3_655 3_655
C46 C47 C48 C47 -46.7(4) no . 3_655 11_555
C46 C47 C48 C47 46.6(5) no . 3_655 9_655
C46 C47 C48 C48 133.3(5) no . 3_655 9_655
C46 C47 C48 C46 -5.1(10) no . 9_655 3_655
C46 C47 C48 C46 -5.1(10) no . 9_655 3_655
C46 C47 C48 C47 -58.4(7) no . 9_655 11_555
C46 C47 C48 C47 29.3(8) no . 9_655 3_655
C46 C47 C48 C48 -58.4(7) no . 9_655 3_655
C46 C47 C48 C46 0.0(4) no . 11_555 .
C46 C47 C48 C46 0.0(4) no . 11_555 .
C46 C47 C48 C47 -93.2(6) no . 11_555 9_655
C46 C47 C48 C47 -133.3(7) no . 11_555 3_655
C46 C47 C48 C48 -46.3(5) no . 11_555 .
C46 C47 C47 C46 0.0(3) no 11_555 11_555 .
C46 C47 C47 C46 0.0(3) no 11_555 11_555 .
C46 C47 C47 C48 124.2(5) no 11_555 11_555 9_655
C46 C47 C47 C48 124.2(5) no 11_555 11_555 3_655
C46 C47 C47 C48 36.7(4) no 11_555 11_555 .
C46 C47 C48 C46 89.3(5) no 11_555 3_655 3_655
C46 C47 C48 C46 89.3(5) no 11_555 3_655 3_655
C46 C47 C48 C47 -46.6(4) no 11_555 3_655 11_555
C46 C47 C48 C47 46.7(5) no 11_555 3_655 9_655
C46 C47 C48 C48 133.4(5) no 11_555 3_655 9_655
C46 C47 C48 C46 -4.8(10) no 11_555 9_655 3_655
C46 C47 C48 C46 -4.8(10) no 11_555 9_655 3_655
C46 C47 C48 C47 -58.1(6) no 11_555 9_655 11_555
C46 C47 C48 C47 29.6(8) no 11_555 9_655 3_655
C46 C47 C48 C48 -58.1(7) no 11_555 9_655 3_655
C46 C47 C48 C46 0.3(4) no 11_555 11_555 .
C46 C47 C48 C46 0.3(4) no 11_555 11_555 .
C46 C47 C48 C47 -92.9(6) no 11_555 11_555 9_655
C46 C47 C48 C47 -133.0(7) no 11_555 11_555 3_655
C46 C47 C48 C48 -46.0(5) no 11_555 11_555 .
C47 C47 C48 C46 135.8(5) no 11_555 3_655 3_655
C47 C47 C48 C46 135.8(5) no 11_555 3_655 3_655
C47 C47 C48 C47 0.0(3) no 11_555 3_655 11_555
C47 C47 C48 C47 93.3(5) no 11_555 3_655 9_655
C48 C47 C47 C46 -124.2(4) no 3_655 11_555 .
C48 C47 C47 C46 -124.2(4) no 3_655 11_555 .
C48 C47 C47 C48 0.0(4) no 3_655 11_555 9_655
C48 C47 C47 C48 0.0(3) no 3_655 11_555 3_655
C48 C47 C47 C48 -87.5(4) no 3_655 11_555 .
C47 C47 C48 C46 53.3(6) no 11_555 9_655 3_655
C47 C47 C48 C46 53.3(6) no 11_555 9_655 3_655
C47 C47 C48 C47 -0.0(3) no 11_555 9_655 11_555
C47 C47 C48 C47 87.7(4) no 11_555 9_655 3_655
C47 C47 C48 C48 -0.0(4) no 11_555 9_655 3_655
C48 C47 C47 C46 -124.2(4) no 9_655 11_555 .
C48 C47 C47 C46 -124.2(4) no 9_655 11_555 .
C48 C47 C47 C48 0.0(3) no 9_655 11_555 9_655
C48 C47 C47 C48 0.0(4) no 9_655 11_555 3_655
C48 C47 C47 C48 -87.5(4) no 9_655 11_555 .
C47 C47 C48 C46 46.3(4) no 11_555 11_555 .
C47 C47 C48 C46 46.3(4) no 11_555 11_555 .
C47 C47 C48 C47 -46.8(5) no 11_555 11_555 9_655
C47 C47 C48 C47 -86.9(5) no 11_555 11_555 3_655
C47 C47 C48 C48 0.0(5) no 11_555 11_555 .
C48 C47 C47 C46 -36.7(3) no 11_555 11_555 .
C48 C47 C47 C46 -36.7(3) no 11_555 11_555 .
C48 C47 C47 C48 87.5(4) no 11_555 11_555 9_655
C48 C47 C47 C48 87.5(4) no 11_555 11_555 3_655
C48 C47 C47 C48 0.0(4) no 11_555 11_555 .
C48 C47 C48 C46 53.3(5) no 3_655 9_655 3_655
C48 C47 C48 C46 53.3(5) no 3_655 9_655 3_655
C48 C47 C48 C47 -0.0(4) no 3_655 9_655 11_555
C48 C47 C48 C47 87.7(4) no 3_655 9_655 3_655
C48 C47 C48 C48 -0.0(3) no 3_655 9_655 3_655
C48 C47 C48 C46 -44.2(4) no 9_655 3_655 3_655
C48 C47 C48 C46 -44.2(4) no 9_655 3_655 3_655
C48 C47 C48 C47 -86.7(4) no 9_655 3_655 9_655
C48 C47 C48 C48 0.0(3) no 9_655 3_655 9_655
C48 C47 C48 C46 93.2(5) no 3_655 11_555 .
C48 C47 C48 C46 93.2(5) no 3_655 11_555 .
C48 C47 C48 C47 -0.0(4) no 3_655 11_555 9_655
C48 C47 C48 C47 -40.1(4) no 3_655 11_555 3_655
C48 C47 C48 C48 46.8(4) no 3_655 11_555 .
C48 C47 C48 C46 42.5(4) no 11_555 3_655 3_655
C48 C47 C48 C46 42.5(4) no 11_555 3_655 3_655
C48 C47 C48 C47 -93.3(4) no 11_555 3_655 11_555
C48 C47 C48 C47 0.0(4) no 11_555 3_655 9_655
C48 C47 C48 C48 86.7(4) no 11_555 3_655 9_655
C48 C47 C48 C46 139.3(6) no 9_655 11_555 .
C48 C47 C48 C46 139.3(6) no 9_655 11_555 .
C48 C47 C48 C47 46.1(5) no 9_655 11_555 9_655
C48 C47 C48 C47 6.0(5) no 9_655 11_555 3_655
C48 C47 C48 C48 92.9(5) no 9_655 11_555 .
C48 C47 C48 C46 -38.8(6) no 11_555 9_655 3_655
C48 C47 C48 C46 -38.8(6) no 11_555 9_655 3_655
C48 C47 C48 C47 -92.1(4) no 11_555 9_655 11_555
C48 C47 C48 C47 -4.4(4) no 11_555 9_655 3_655
C48 C47 C48 C48 -92.1(4) no 11_555 9_655 3_655
C46 C48 C48 C46 0.0(3) no . 11_555 .
C46 C48 C48 C46 0.0(3) no . 11_555 .
C46 C48 C48 C47 126.6(4) no . 11_555 9_655
C46 C48 C48 C47 126.6(4) no . 11_555 3_655
C46 C48 C48 C47 34.2(3) no . 11_555 .
C46 C48 C48 C46 0.0(3) no 11_555 11_555 .
C46 C48 C48 C46 0.0(3) no 11_555 11_555 .
C46 C48 C48 C47 126.6(4) no 11_555 11_555 9_655
C46 C48 C48 C47 126.6(4) no 11_555 11_555 3_655
C46 C48 C48 C47 34.2(3) no 11_555 11_555 .
C47 C48 C48 C46 -126.6(4) no 3_655 11_555 .
C47 C48 C48 C46 -126.6(4) no 3_655 11_555 .
C47 C48 C48 C47 0.0(4) no 3_655 11_555 9_655
C47 C48 C48 C47 0.0(2) no 3_655 11_555 3_655
C47 C48 C48 C47 -92.5(4) no 3_655 11_555 .
C47 C48 C48 C46 -126.6(4) no 9_655 11_555 .
C47 C48 C48 C46 -126.6(4) no 9_655 11_555 .
C47 C48 C48 C47 0.0(2) no 9_655 11_555 9_655
C47 C48 C48 C47 0.0(4) no 9_655 11_555 3_655
C47 C48 C48 C47 -92.5(4) no 9_655 11_555 .
C47 C48 C48 C46 -34.2(3) no 11_555 11_555 .
C47 C48 C48 C46 -34.2(3) no 11_555 11_555 .
C47 C48 C48 C47 92.5(4) no 11_555 11_555 9_655
C47 C48 C48 C47 92.5(4) no 11_555 11_555 3_655
C47 C48 C48 C47 0.0(3) no 11_555 11_555 .
C50 C49 C50 C51 -6.8(12) no . 11_556 11_556
C50 C49 C50 C51 -52.1(10) no . 11_556 14_666
C50 C49 C50 C51 6.8(12) no 11_556 . .
C50 C49 C50 C51 52.2(10) no 11_556 . 8_665
C50 C49 C50 C51 -13.7(13) no . 14_666 14_666
C50 C49 C50 C51 31.6(11) no . 14_666 11_556
C50 C49 C50 C51 -13.9(13) no 14_666 . .
C50 C49 C50 C51 31.4(11) no 14_666 . 8_665
C50 C49 C50 C51 14.0(13) no 8_665 11_556 11_556
C50 C49 C50 C51 -31.3(11) no 8_665 11_556 14_666
C50 C49 C50 C51 13.6(13) no 11_556 8_665 8_665
C50 C49 C50 C51 -31.7(11) no 11_556 8_665 .
C50 C49 C50 C51 7.1(13) no 8_665 14_666 14_666
C50 C49 C50 C51 52.3(10) no 8_665 14_666 11_556
C50 C49 C50 C51 -7.1(13) no 14_666 8_665 8_665
C50 C49 C50 C51 -52.4(10) no 14_666 8_665 .
C49 C50 C51 C51 86.5(9) no . . 8_665
C49 C50 C51 C52 2.4(14) no . . .
C49 C50 C51 C52 40.3(11) no . . 8_665
C49 C50 C51 C52 2.4(14) no . . .
C49 C50 C51 C52 40.3(11) no . . 8_665
C49 C50 C51 C51 -115.7(8) no . 8_665 .
C49 C50 C51 C52 -41.0(11) no . 8_665 8_665
C49 C50 C51 C52 -71.7(8) no . 8_665 .
C49 C50 C51 C52 -41.0(11) no . 8_665 8_665
C49 C50 C51 C52 -71.7(8) no . 8_665 .
C49 C50 C51 C51 86.5(9) no 11_556 . 8_665
C49 C50 C51 C52 2.4(14) no 11_556 . .
C49 C50 C51 C52 40.3(11) no 11_556 . 8_665
C49 C50 C51 C52 2.4(14) no 11_556 . .
C49 C50 C51 C52 40.3(11) no 11_556 . 8_665
C49 C50 C51 C51 -115.6(8) no 11_556 8_665 .
C49 C50 C51 C52 -40.9(11) no 11_556 8_665 8_665
C49 C50 C51 C52 -71.6(8) no 11_556 8_665 .
C49 C50 C51 C52 -40.9(11) no 11_556 8_665 8_665
C49 C50 C51 C52 -71.6(8) no 11_556 8_665 .
C51 C50 C51 C51 0.0(4) no . 8_665 .
C51 C50 C51 C52 74.8(8) no . 8_665 8_665
C51 C50 C51 C52 44.0(5) no . 8_665 .
C51 C50 C51 C52 74.8(8) no . 8_665 8_665
C51 C50 C51 C52 44.0(5) no . 8_665 .
C51 C50 C51 C51 -0.0(4) no 8_665 . 8_665
C51 C50 C51 C52 -84.1(9) no 8_665 . .
C51 C50 C51 C52 -46.2(5) no 8_665 . 8_665
C51 C50 C51 C52 -84.1(9) no 8_665 . .
C51 C50 C51 C52 -46.2(5) no 8_665 . 8_665
C50 C51 C51 C50 -0.0(3) no . 8_665 8_665
C50 C51 C51 C50 0.0(3) no . 8_665 .
C50 C51 C51 C52 -120.5(5) no . 8_665 8_665
C50 C51 C51 C52 -120.5(6) no . 8_665 .
C50 C51 C51 C52 -120.5(5) no . 8_665 8_665
C50 C51 C51 C52 -120.5(6) no . 8_665 .
C50 C51 C52 C51 76.8(10) no . . 8_665
C50 C51 C52 C51 -11.8(13) no . . 11_556
C50 C51 C52 C51 26.7(11) no . . 14_666
C50 C51 C52 C52 76.8(10) no . . 8_665
C50 C51 C52 C52 76.8(10) no . . 8_665
C50 C51 C52 C51 61.4(7) no . 8_665 8_665
C50 C51 C52 C51 -46.5(8) no . 8_665 14_666
C50 C51 C52 C51 -72.9(6) no . 8_665 11_556
C50 C51 C52 C52 -118.6(7) no . 8_665 .
C50 C51 C52 C52 -118.6(7) no . 8_665 .
C50 C51 C52 C51 -11.8(13) no . 11_556 11_556
C50 C51 C52 C51 26.8(11) no . 11_556 14_666
C50 C51 C52 C51 76.8(10) no . 11_556 8_665
C50 C51 C52 C52 76.9(10) no . 11_556 8_665
C50 C51 C52 C52 76.9(10) no . 11_556 8_665
C50 C51 C52 C51 -46.4(8) no . 14_666 14_666
C50 C51 C52 C51 -72.9(6) no . 14_666 11_556
C50 C51 C52 C51 61.5(7) no . 14_666 8_665
C50 C51 C52 C52 -118.7(7) no . 14_666 .
C50 C51 C52 C52 -118.7(7) no . 14_666 .
C50 C51 C51 C50 0.0(3) no 8_665 8_665 8_665
C50 C51 C51 C50 0.0(3) no 8_665 8_665 .
C50 C51 C51 C52 -120.5(6) no 8_665 8_665 8_665
C50 C51 C51 C52 -120.5(5) no 8_665 8_665 .
C50 C51 C51 C52 -120.5(6) no 8_665 8_665 8_665
C50 C51 C51 C52 -120.5(5) no 8_665 8_665 .
C50 C51 C52 C51 57.3(8) no 8_665 . 8_665
C50 C51 C52 C51 -31.3(12) no 8_665 . 11_556
C50 C51 C52 C51 7.2(10) no 8_665 . 14_666
C50 C51 C52 C52 57.3(9) no 8_665 . 8_665
C50 C51 C52 C52 57.3(9) no 8_665 . 8_665
C50 C51 C52 C51 48.9(6) no 8_665 8_665 8_665
C50 C51 C52 C51 -59.0(7) no 8_665 8_665 14_666
C50 C51 C52 C51 -85.5(5) no 8_665 8_665 11_556
C50 C51 C52 C52 -131.1(7) no 8_665 8_665 .
C50 C51 C52 C52 -131.1(7) no 8_665 8_665 .
C50 C51 C52 C51 -31.2(12) no 8_665 11_556 11_556
C50 C51 C52 C51 7.3(10) no 8_665 11_556 14_666
C50 C51 C52 C51 57.3(8) no 8_665 11_556 8_665
C50 C51 C52 C52 57.5(9) no 8_665 11_556 8_665
C50 C51 C52 C52 57.5(9) no 8_665 11_556 8_665
C50 C51 C52 C51 -58.9(7) no 8_665 14_666 14_666
C50 C51 C52 C51 -85.4(5) no 8_665 14_666 11_556
C50 C51 C52 C51 48.9(6) no 8_665 14_666 8_665
C50 C51 C52 C52 -131.3(7) no 8_665 14_666 .
C50 C51 C52 C52 -131.3(7) no 8_665 14_666 .
C51 C51 C52 C51 -0.0(5) no 8_665 . 8_665
C51 C51 C52 C51 -88.5(10) no 8_665 . 11_556
C51 C51 C52 C51 -50.1(9) no 8_665 . 14_666
C51 C51 C52 C52 -0.0(9) no 8_665 . 8_665
C51 C51 C52 C52 -0.0(9) no 8_665 . 8_665
C52 C51 C51 C50 120.5(6) no . 8_665 8_665
C52 C51 C51 C50 120.5(6) no . 8_665 .
C52 C51 C51 C52 0.0(7) no . 8_665 8_665
C52 C51 C51 C52 0.0(4) no . 8_665 .
C52 C51 C51 C52 0.0(7) no . 8_665 8_665
C52 C51 C51 C52 0.0(4) no . 8_665 .
C51 C51 C52 C51 0.0(6) no 8_665 8_665 8_665
C51 C51 C52 C51 -107.9(9) no 8_665 8_665 14_666
C51 C51 C52 C51 -134.3(9) no 8_665 8_665 11_556
C52 C51 C51 C50 120.5(6) no 8_665 8_665 8_665
C52 C51 C51 C50 120.5(6) no 8_665 8_665 .
C52 C51 C51 C52 0.0(4) no 8_665 8_665 8_665
C52 C51 C51 C52 -0.0(7) no 8_665 8_665 .
C52 C51 C51 C52 0.0(4) no 8_665 8_665 8_665
C52 C51 C51 C52 -0.0(7) no 8_665 8_665 .
C51 C51 C52 C51 -88.5(10) no 8_665 11_556 11_556
C51 C51 C52 C51 -50.0(9) no 8_665 11_556 14_666
C51 C51 C52 C51 -0.0(5) no 8_665 11_556 8_665
C51 C51 C52 C52 0.2(9) no 8_665 11_556 8_665
C51 C51 C52 C52 0.2(9) no 8_665 11_556 8_665
C52 C51 C51 C50 120.3(6) no 11_556 8_665 8_665
C52 C51 C51 C50 120.3(6) no 11_556 8_665 .
C52 C51 C51 C52 -0.1(7) no 11_556 8_665 8_665
C52 C51 C51 C52 -0.1(4) no 11_556 8_665 .
C52 C51 C51 C52 -0.1(7) no 11_556 8_665 8_665
C52 C51 C51 C52 -0.1(4) no 11_556 8_665 .
C51 C51 C52 C51 -107.9(9) no 8_665 14_666 14_666
C51 C51 C52 C51 -134.4(9) no 8_665 14_666 11_556
C51 C51 C52 C51 0.0(6) no 8_665 14_666 8_665
C51 C51 C52 C52 179.8(11) no 8_665 14_666 .
C51 C51 C52 C52 179.8(11) no 8_665 14_666 .
C52 C51 C51 C50 120.3(6) no 14_666 8_665 8_665
C52 C51 C51 C50 120.3(6) no 14_666 8_665 .
C52 C51 C51 C52 -0.1(4) no 14_666 8_665 8_665
C52 C51 C51 C52 -0.1(7) no 14_666 8_665 .
C52 C51 C51 C52 -0.1(4) no 14_666 8_665 8_665
C52 C51 C51 C52 -0.1(7) no 14_666 8_665 .
C52 C51 C52 C51 72.1(8) no . 8_665 14_666
C52 C51 C52 C51 45.7(7) no . 8_665 11_556
C52 C51 C52 C52 -0.0(6) no . 8_665 .
C52 C51 C52 C52 -0.0(6) no . 8_665 .
C52 C51 C52 C51 0.0(8) no 8_665 . 8_665
C52 C51 C52 C51 -88.5(9) no 8_665 . 11_556
C52 C51 C52 C51 -50.1(7) no 8_665 . 14_666
C52 C51 C52 C52 0.0(5) no 8_665 . 8_665
C52 C51 C52 C52 0.0(5) no 8_665 . 8_665
C52 C51 C52 C51 72.4(8) no . 14_666 14_666
C52 C51 C52 C51 45.8(7) no . 14_666 11_556
C52 C51 C52 C51 -179.8(10) no . 14_666 8_665
C52 C51 C52 C52 -0.0(6) no . 14_666 .
C52 C51 C52 C52 -0.0(6) no . 14_666 .
C52 C51 C52 C51 0.2(8) no 14_666 . 8_665
C52 C51 C52 C51 -88.4(9) no 14_666 . 11_556
C52 C51 C52 C51 -49.9(7) no 14_666 . 14_666
C52 C51 C52 C52 0.2(5) no 14_666 . 8_665
C52 C51 C52 C52 0.2(5) no 14_666 . 8_665
C52 C51 C52 C51 -88.7(9) no 8_665 11_556 11_556
C52 C51 C52 C51 -50.1(7) no 8_665 11_556 14_666
C52 C51 C52 C51 -0.2(8) no 8_665 11_556 8_665
C52 C51 C52 C52 -0.0(5) no 8_665 11_556 8_665
C52 C51 C52 C52 -0.0(5) no 8_665 11_556 8_665
C52 C51 C52 C51 179.8(10) no 11_556 8_665 8_665
C52 C51 C52 C51 71.9(8) no 11_556 8_665 14_666
C52 C51 C52 C51 45.5(7) no 11_556 8_665 11_556
C52 C51 C52 C52 -0.2(6) no 11_556 8_665 .
C52 C51 C52 C52 -0.2(6) no 11_556 8_665 .
C52 C51 C52 C51 72.1(8) no 11_556 14_666 14_666
C52 C51 C52 C51 45.6(7) no 11_556 14_666 11_556
C52 C51 C52 C52 -0.2(6) no 11_556 14_666 .
C52 C51 C52 C52 -0.2(6) no 11_556 14_666 .
C52 C51 C52 C51 -88.5(9) no 14_666 11_556 11_556
C52 C51 C52 C51 -50.0(7) no 14_666 11_556 14_666
C52 C51 C52 C51 0.0(8) no 14_666 11_556 8_665
C52 C51 C52 C52 0.2(5) no 14_666 11_556 8_665
C52 C51 C52 C52 0.2(5) no 14_666 11_556 8_665
C51 C52 C52 C51 0.0(6) no . 8_665 8_665
C51 C52 C52 C51 -0.0(4) no . 8_665 .
C51 C52 C52 C51 -117.5(6) no . 8_665 14_666
C51 C52 C52 C51 -117.5(7) no . 8_665 11_556
C51 C52 C52 C51 -117.4(6) no . 14_666 14_666
C51 C52 C52 C51 -117.5(7) no . 14_666 11_556
C51 C52 C52 C51 0.1(6) no . 14_666 8_665
C51 C52 C52 C51 -0.0(4) no . 14_666 .
C51 C52 C52 C51 0.0(4) no 8_665 8_665 8_665
C51 C52 C52 C51 -0.0(6) no 8_665 8_665 .
C51 C52 C52 C51 -117.5(7) no 8_665 8_665 14_666
C51 C52 C52 C51 -117.5(6) no 8_665 8_665 11_556
C51 C52 C52 C51 -117.5(7) no 8_665 14_666 14_666
C51 C52 C52 C51 -117.6(6) no 8_665 14_666 11_556
C51 C52 C52 C51 0.0(4) no 8_665 14_666 8_665
C51 C52 C52 C51 -0.1(6) no 8_665 14_666 .
C51 C52 C52 C51 117.5(6) no 11_556 8_665 8_665
C51 C52 C52 C51 117.5(7) no 11_556 8_665 .
C51 C52 C52 C51 -0.0(6) no 11_556 8_665 14_666
C51 C52 C52 C51 0.0(4) no 11_556 8_665 11_556
C51 C52 C52 C51 0.1(6) no 11_556 14_666 14_666
C51 C52 C52 C51 0.0(4) no 11_556 14_666 11_556
C51 C52 C52 C51 117.6(6) no 11_556 14_666 8_665
C51 C52 C52 C51 117.5(7) no 11_556 14_666 .
C51 C52 C52 C51 117.5(7) no 14_666 8_665 8_665
C51 C52 C52 C51 117.5(6) no 14_666 8_665 .
C51 C52 C52 C51 0.0(4) no 14_666 8_665 14_666
C51 C52 C52 C51 0.0(6) no 14_666 8_665 11_556
C51 C52 C52 C51 0.0(4) no 14_666 14_666 14_666
C51 C52 C52 C51 -0.1(6) no 14_666 14_666 11_556
C51 C52 C52 C51 117.5(7) no 14_666 14_666 8_665
C51 C52 C52 C51 117.4(6) no 14_666 14_666 .
C40 C53 C53 C40 0.00(16) no 8_665 11_555 14_665
C40 C53 C53 C41 -46.1(3) no 8_665 11_555 8_665
C40 C53 C53 C42 172.2(5) no 8_665 11_555 8_665
C40 C53 C53 C43 112.0(3) no 8_665 11_555 14_665
C40 C53 C53 C43 112.0(3) no 8_665 11_555 8_665
C40 C53 C53 C54 74.7(4) no 8_665 11_555 11_555
C40 C53 C54 C42 -101.3(5) no 8_665 . 8_665
C40 C53 C54 C43 -111.2(3) no 8_665 . 8_665
C40 C53 C54 C43 -97.5(3) no 8_665 . 14_665
C40 C53 C54 C44 -64.1(6) no 8_665 . 8_665
C40 C53 C54 C45 -8.5(4) no 8_665 . 8_665
C40 C53 C54 C55 -51.6(6) no 8_665 . .
C41 C53 C53 C40 46.1(4) no 8_665 11_555 14_665
C41 C53 C53 C41 0.0(4) no 8_665 11_555 8_665
C41 C53 C53 C42 -141.7(6) no 8_665 11_555 8_665
C41 C53 C53 C43 158.1(5) no 8_665 11_555 14_665
C41 C53 C53 C43 158.1(5) no 8_665 11_555 8_665
C41 C53 C53 C54 120.8(6) no 8_665 11_555 11_555
C41 C53 C54 C42 -80.1(7) no 8_665 . 8_665
C41 C53 C54 C43 -90.1(6) no 8_665 . 8_665
C41 C53 C54 C43 -76.3(6) no 8_665 . 14_665
C41 C53 C54 C44 -43.0(9) no 8_665 . 8_665
C41 C53 C54 C45 12.6(7) no 8_665 . 8_665
C41 C53 C54 C55 -30.5(10) no 8_665 . .
C42 C53 C53 C40 -172.2(7) no 8_665 11_555 14_665
C42 C53 C53 C41 141.7(7) no 8_665 11_555 8_665
C42 C53 C53 C42 0.0(5) no 8_665 11_555 8_665
C42 C53 C53 C43 -60.2(6) no 8_665 11_555 14_665
C42 C53 C53 C43 -60.2(6) no 8_665 11_555 8_665
C42 C53 C53 C54 -97.5(7) no 8_665 11_555 11_555
C42 C53 C54 C42 -0.0(4) no 8_665 . 8_665
C42 C53 C54 C43 -10.0(6) no 8_665 . 8_665
C42 C53 C54 C43 3.8(5) no 8_665 . 14_665
C42 C53 C54 C44 37.1(8) no 8_665 . 8_665
C42 C53 C54 C45 92.7(6) no 8_665 . 8_665
C42 C53 C54 C55 49.6(8) no 8_665 . .
C43 C53 C53 C40 -112.0(3) no 8_665 11_555 14_665
C43 C53 C53 C41 -158.1(4) no 8_665 11_555 8_665
C43 C53 C53 C42 60.2(4) no 8_665 11_555 8_665
C43 C53 C53 C43 0.0(3) no 8_665 11_555 14_665
C43 C53 C53 C43 0.0(3) no 8_665 11_555 8_665
C43 C53 C53 C54 -37.3(4) no 8_665 11_555 11_555
C43 C53 C54 C42 10.0(5) no 8_665 . 8_665
C43 C53 C54 C43 -0.0(3) no 8_665 . 8_665
C43 C53 C54 C43 13.8(3) no 8_665 . 14_665
C43 C53 C54 C44 47.1(6) no 8_665 . 8_665
C43 C53 C54 C45 102.7(5) no 8_665 . 8_665
C43 C53 C54 C55 59.6(6) no 8_665 . .
C43 C53 C53 C40 -112.0(3) no 14_665 11_555 14_665
C43 C53 C53 C41 -158.1(4) no 14_665 11_555 8_665
C43 C53 C53 C42 60.2(4) no 14_665 11_555 8_665
C43 C53 C53 C43 0.0(3) no 14_665 11_555 14_665
C43 C53 C53 C43 0.0(3) no 14_665 11_555 8_665
C43 C53 C53 C54 -37.3(4) no 14_665 11_555 11_555
C43 C53 C54 C42 -3.8(4) no 14_665 . 8_665
C43 C53 C54 C43 -13.8(3) no 14_665 . 8_665
C43 C53 C54 C43 0.0(2) no 14_665 . 14_665
C43 C53 C54 C44 33.3(5) no 14_665 . 8_665
C43 C53 C54 C45 88.9(4) no 14_665 . 8_665
C43 C53 C54 C55 45.8(6) no 14_665 . .
C53 C53 C54 C42 -34.1(3) no 11_555 . 8_665
C53 C53 C54 C43 -44.1(4) no 11_555 . 8_665
C53 C53 C54 C43 -30.3(3) no 11_555 . 14_665
C53 C53 C54 C44 3.0(7) no 11_555 . 8_665
C53 C53 C54 C45 58.6(5) no 11_555 . 8_665
C53 C53 C54 C55 15.5(7) no 11_555 . .
C54 C53 C53 C40 -74.7(4) no . 11_555 14_665
C54 C53 C53 C41 -120.8(5) no . 11_555 8_665
C54 C53 C53 C42 97.5(5) no . 11_555 8_665
C54 C53 C53 C43 37.3(4) no . 11_555 14_665
C54 C53 C53 C43 37.3(4) no . 11_555 8_665
C54 C53 C53 C54 0.0(6) no . 11_555 11_555
C42 C54 C55 C43 -36.6(3) no 8_665 . 8_665
C42 C54 C55 C43 -22.8(3) no 8_665 . 14_665
C42 C54 C55 C44 0.4(5) no 8_665 . 14_665
C42 C54 C55 C45 93.8(4) no 8_665 . 8_665
C42 C54 C55 C45 53.0(5) no 8_665 . 14_665
C42 C54 C55 C55 9.3(6) no 8_665 . 11_555
C43 C54 C55 C43 -0.0(3) no 8_665 . 8_665
C43 C54 C55 C43 13.8(3) no 8_665 . 14_665
C43 C54 C55 C44 37.0(5) no 8_665 . 14_665
C43 C54 C55 C45 130.5(5) no 8_665 . 8_665
C43 C54 C55 C45 89.7(4) no 8_665 . 14_665
C43 C54 C55 C55 45.9(5) no 8_665 . 11_555
C43 C54 C55 C43 -13.8(2) no 14_665 . 8_665
C43 C54 C55 C43 -0.00(18) no 14_665 . 14_665
C43 C54 C55 C44 23.1(4) no 14_665 . 14_665
C43 C54 C55 C45 116.6(4) no 14_665 . 8_665
C43 C54 C55 C45 75.8(4) no 14_665 . 14_665
C43 C54 C55 C55 32.1(4) no 14_665 . 11_555
C45 C54 C55 C43 -130.5(5) no 8_665 . 8_665
C45 C54 C55 C43 -116.6(5) no 8_665 . 14_665
C45 C54 C55 C44 -93.5(5) no 8_665 . 14_665
C45 C54 C55 C45 0.0(3) no 8_665 . 8_665
C45 C54 C55 C45 -40.8(4) no 8_665 . 14_665
C45 C54 C55 C55 -84.5(5) no 8_665 . 11_555
C53 C54 C55 C43 -62.7(6) no . . 8_665
C53 C54 C55 C43 -48.8(6) no . . 14_665
C53 C54 C55 C44 -25.7(8) no . . 14_665
C53 C54 C55 C45 67.8(7) no . . 8_665
C53 C54 C55 C45 27.0(8) no . . 14_665
C53 C54 C55 C55 -16.7(9) no . . 11_555
C43 C55 C55 C43 0.0(2) no 8_665 11_555 14_665
C43 C55 C55 C43 0.00(18) no 8_665 11_555 8_665
C43 C55 C55 C45 119.2(4) no 8_665 11_555 14_665
C43 C55 C55 C45 119.2(4) no 8_665 11_555 8_665
C43 C55 C55 C54 37.1(5) no 8_665 11_555 11_555
C43 C55 C55 C43 0.00(18) no 14_665 11_555 14_665
C43 C55 C55 C43 0.0(2) no 14_665 11_555 8_665
C43 C55 C55 C45 119.2(4) no 14_665 11_555 14_665
C43 C55 C55 C45 119.2(4) no 14_665 11_555 8_665
C43 C55 C55 C54 37.1(4) no 14_665 11_555 11_555
C45 C55 C55 C43 -119.2(4) no 8_665 11_555 14_665
C45 C55 C55 C43 -119.2(4) no 8_665 11_555 8_665
C45 C55 C55 C45 0.0(4) no 8_665 11_555 14_665
C45 C55 C55 C45 0.0(3) no 8_665 11_555 8_665
C45 C55 C55 C54 -82.2(6) no 8_665 11_555 11_555
C45 C55 C55 C43 -119.2(4) no 14_665 11_555 14_665
C45 C55 C55 C43 -119.2(4) no 14_665 11_555 8_665
C45 C55 C55 C45 0.0(3) no 14_665 11_555 14_665
C45 C55 C55 C45 0.0(4) no 14_665 11_555 8_665
C45 C55 C55 C54 -82.2(5) no 14_665 11_555 11_555
C54 C55 C55 C43 -37.1(5) no . 11_555 14_665
C54 C55 C55 C43 -37.1(4) no . 11_555 8_665
C54 C55 C55 C45 82.2(5) no . 11_555 14_665
C54 C55 C55 C45 82.2(5) no . 11_555 8_665
C54 C55 C55 C54 0.0(7) no . 11_555 11_555
C57 C56 C57 C58 -0.0(10) no . 3_665 3_665
C57 C56 C57 C62 -0.1(7) no . 3_665 9_665
C57 C56 C57 C62 -0.1(7) no . 3_665 9_665
C57 C56 C57 C58 0.0(10) no 3_665 . .
C57 C56 C57 C62 0.1(7) no 3_665 . 9_665
C57 C56 C57 C62 0.1(7) no 3_665 . 9_665
C57 C56 C62 C57 0.0(3) no . 9_665 .
C57 C56 C62 C57 179.9(6) no . 9_665 3_665
C57 C56 C62 C58 0.1(7) no . 9_665 .
C57 C56 C62 C58 179.8(9) no . 9_665 3_665
C62 C56 C57 C58 -0.1(5) no 9_665 . .
C62 C56 C57 C62 0.0(4) no 9_665 . 9_665
C62 C56 C57 C62 0.0(4) no 9_665 . 9_665
C57 C56 C62 C57 -179.9(6) no . 11_555 3_665
C57 C56 C62 C57 0.0(3) no . 11_555 .
C57 C56 C62 C58 -179.8(9) no . 11_555 3_665
C57 C56 C62 C58 -0.1(7) no . 11_555 .
C62 C56 C57 C58 0.1(5) no 11_555 . .
C62 C56 C57 C62 0.2(4) no 11_555 . 9_665
C62 C56 C57 C62 0.2(4) no 11_555 . 9_665
C57 C56 C62 C57 -179.9(6) no 3_665 9_665 .
C57 C56 C62 C57 0.0(3) no 3_665 9_665 3_665
C57 C56 C62 C58 -179.8(9) no 3_665 9_665 .
C57 C56 C62 C58 -0.1(7) no 3_665 9_665 3_665
C62 C56 C57 C58 0.1(5) no 9_665 3_665 3_665
C62 C56 C57 C62 -0.0(4) no 9_665 3_665 9_665
C62 C56 C57 C62 -0.0(4) no 9_665 3_665 9_665
C57 C56 C62 C57 0.0(3) no 3_665 11_555 3_665
C57 C56 C62 C57 179.9(6) no 3_665 11_555 .
C57 C56 C62 C58 0.1(7) no 3_665 11_555 3_665
C57 C56 C62 C58 179.8(9) no 3_665 11_555 .
C62 C56 C57 C58 -0.1(5) no 11_555 3_665 3_665
C62 C56 C57 C62 -0.2(4) no 11_555 3_665 9_665
C62 C56 C57 C62 -0.2(4) no 11_555 3_665 9_665
C56 C57 C58 C59 0.0(9) no . . .
C56 C57 C58 C59 0.0(9) no . . .
C56 C57 C58 C62 0.1(5) no . . 9_665
C56 C57 C58 C62 0.1(5) no . . 9_665
C56 C57 C62 C56 -0.0(4) no . 9_665 .
C56 C57 C62 C56 -0.0(4) no . 9_665 .
C56 C57 C62 C57 -0.1(5) no . 9_665 3_665
C56 C57 C62 C58 -179.9(7) no . 9_665 .
C56 C57 C62 C59 -179.8(10) no . 9_665 .
C56 C57 C62 C59 -179.8(10) no . 9_665 .
C56 C57 C62 C56 -0.0(4) no . 11_555 .
C56 C57 C62 C56 -0.0(4) no . 11_555 .
C56 C57 C62 C57 0.1(5) no . 11_555 3_665
C56 C57 C62 C58 179.9(7) no . 11_555 .
C56 C57 C62 C59 179.8(10) no . 11_555 .
C56 C57 C62 C59 179.8(10) no . 11_555 .
C56 C57 C58 C59 0.0(9) no 3_665 . .
C56 C57 C58 C59 0.0(9) no 3_665 . .
C56 C57 C58 C62 0.1(5) no 3_665 . 9_665
C56 C57 C58 C62 0.1(5) no 3_665 . 9_665
C56 C57 C62 C56 0.0(4) no 3_665 9_665 .
C56 C57 C62 C56 0.0(4) no 3_665 9_665 .
C56 C57 C62 C57 -0.1(5) no 3_665 9_665 3_665
C56 C57 C62 C58 -179.9(7) no 3_665 9_665 .
C56 C57 C62 C59 -179.8(10) no 3_665 9_665 .
C56 C57 C62 C59 -179.8(10) no 3_665 9_665 .
C56 C57 C62 C56 0.0(4) no 3_665 11_555 .
C56 C57 C62 C56 0.0(4) no 3_665 11_555 .
C56 C57 C62 C57 0.1(5) no 3_665 11_555 3_665
C56 C57 C62 C58 179.9(7) no 3_665 11_555 .
C56 C57 C62 C59 179.8(10) no 3_665 11_555 .
C56 C57 C62 C59 179.8(10) no 3_665 11_555 .
C58 C57 C62 C56 179.9(6) no . 9_665 .
C58 C57 C62 C56 179.9(6) no . 9_665 .
C58 C57 C62 C57 179.8(8) no . 9_665 3_665
C58 C57 C62 C58 -0.0(3) no . 9_665 .
C58 C57 C62 C59 0.1(6) no . 9_665 .
C58 C57 C62 C59 0.1(6) no . 9_665 .
C62 C57 C58 C59 -0.1(6) no 9_665 . .
C62 C57 C58 C59 -0.1(6) no 9_665 . .
C62 C57 C58 C62 -0.0(5) no 9_665 . 9_665
C62 C57 C58 C62 -0.0(5) no 9_665 . 9_665
C58 C57 C62 C56 -179.9(6) no . 11_555 .
C58 C57 C62 C56 -179.9(6) no . 11_555 .
C58 C57 C62 C57 -179.9(8) no . 11_555 3_665
C58 C57 C62 C58 -0.0(3) no . 11_555 .
C58 C57 C62 C59 -0.1(6) no . 11_555 .
C58 C57 C62 C59 -0.1(6) no . 11_555 .
C62 C57 C58 C59 0.1(6) no 11_555 . .
C62 C57 C58 C59 0.1(6) no 11_555 . .
C62 C57 C58 C62 0.2(5) no 11_555 . 9_665
C62 C57 C58 C62 0.2(5) no 11_555 . 9_665
C57 C58 C59 O3 -161.4(6) no . . 9_665
C57 C58 C59 O3 161.4(6) no . . 11_555
C57 C58 C59 C58 0.0(10) no . . 3_665
C57 C58 C59 C62 0.1(6) no . . 9_665
C57 C58 C59 C62 0.1(6) no . . 9_665
C57 C58 C59 O3 161.5(6) no . 3_665 11_555
C57 C58 C59 O3 -161.5(6) no . 3_665 9_665
C57 C58 C59 C58 -0.1(10) no . 3_665 3_665
C57 C58 C59 C62 0.1(6) no . 3_665 9_665
C57 C58 C59 C62 0.1(6) no . 3_665 9_665
C57 C58 C62 C56 -0.1(6) no . 9_665 .
C57 C58 C62 C56 -0.1(6) no . 9_665 .
C57 C58 C62 C57 0.0(3) no . 9_665 .
C57 C58 C62 C58 -179.8(9) no . 9_665 3_665
C57 C58 C62 C59 -179.9(6) no . 9_665 .
C57 C58 C62 C59 -179.9(6) no . 9_665 .
C57 C58 C62 C56 0.1(6) no . 11_555 .
C57 C58 C62 C56 0.1(6) no . 11_555 .
C57 C58 C62 C57 0.0(3) no . 11_555 .
C57 C58 C62 C58 179.8(9) no . 11_555 3_665
C57 C58 C62 C59 179.9(6) no . 11_555 .
C57 C58 C62 C59 179.9(6) no . 11_555 .
C59 C58 C62 C56 179.8(9) no . 9_665 .
C59 C58 C62 C56 179.8(9) no . 9_665 .
C59 C58 C62 C57 179.9(6) no . 9_665 .
C59 C58 C62 C58 0.1(7) no . 9_665 3_665
C59 C58 C62 C59 -0.0(4) no . 9_665 .
C59 C58 C62 C59 -0.0(4) no . 9_665 .
C62 C58 C59 O3 -161.5(8) no 9_665 . 9_665
C62 C58 C59 O3 161.3(8) no 9_665 . 11_555
C62 C58 C59 C58 -0.1(7) no 9_665 . 3_665
C62 C58 C59 C62 -0.0(5) no 9_665 . 9_665
C62 C58 C59 C62 -0.0(5) no 9_665 . 9_665
C59 C58 C62 C56 -179.8(9) no . 11_555 .
C59 C58 C62 C56 -179.8(9) no . 11_555 .
C59 C58 C62 C57 -179.9(6) no . 11_555 .
C59 C58 C62 C58 -0.1(7) no . 11_555 3_665
C59 C58 C62 C59 -0.0(4) no . 11_555 .
C59 C58 C62 C59 -0.0(4) no . 11_555 .
C62 C58 C59 O3 -161.3(8) no 11_555 . 9_665
C62 C58 C59 O3 161.5(8) no 11_555 . 11_555
C62 C58 C59 C58 0.1(7) no 11_555 . 3_665
C62 C58 C59 C62 0.2(5) no 11_555 . 9_665
C62 C58 C59 C62 0.2(5) no 11_555 . 9_665
C59 C58 C62 C56 179.8(9) no 3_665 9_665 .
C59 C58 C62 C56 179.8(9) no 3_665 9_665 .
C59 C58 C62 C57 179.9(6) no 3_665 9_665 .
C59 C58 C62 C58 0.1(7) no 3_665 9_665 3_665
C59 C58 C62 C59 0.0(4) no 3_665 9_665 .
C59 C58 C62 C59 0.0(4) no 3_665 9_665 .
C62 C58 C59 O3 161.4(8) no 9_665 3_665 11_555
C62 C58 C59 O3 -161.5(8) no 9_665 3_665 9_665
C62 C58 C59 C58 -0.1(7) no 9_665 3_665 3_665
C62 C58 C59 C62 -0.0(5) no 9_665 3_665 9_665
C62 C58 C59 C62 -0.0(5) no 9_665 3_665 9_665
C59 C58 C62 C56 -179.8(9) no 3_665 11_555 .
C59 C58 C62 C56 -179.8(9) no 3_665 11_555 .
C59 C58 C62 C57 -179.9(6) no 3_665 11_555 .
C59 C58 C62 C58 -0.1(7) no 3_665 11_555 3_665
C59 C58 C62 C59 0.0(4) no 3_665 11_555 .
C59 C58 C62 C59 0.0(4) no 3_665 11_555 .
C62 C58 C59 O3 161.6(8) no 11_555 3_665 11_555
C62 C58 C59 O3 -161.3(8) no 11_555 3_665 9_665
C62 C58 C59 C58 0.1(7) no 11_555 3_665 3_665
C62 C58 C59 C62 0.2(5) no 11_555 3_665 9_665
C62 C58 C59 C62 0.2(5) no 11_555 3_665 9_665
C58 C59 C62 C57 -0.1(7) no . 9_665 .
C58 C59 C62 C57 -179.8(10) no . 9_665 3_665
C58 C59 C62 C58 0.0(3) no . 9_665 .
C58 C59 C62 C58 -179.9(7) no . 9_665 3_665
C58 C59 C62 C57 179.8(10) no . 11_555 3_665
C58 C59 C62 C57 0.1(7) no . 11_555 .
C58 C59 C62 C58 179.9(7) no . 11_555 3_665
C58 C59 C62 C58 0.0(3) no . 11_555 .
C58 C59 C62 C57 179.8(10) no 3_665 9_665 .
C58 C59 C62 C57 0.1(7) no 3_665 9_665 3_665
C58 C59 C62 C58 179.9(7) no 3_665 9_665 .
C58 C59 C62 C58 -0.0(3) no 3_665 9_665 3_665
C58 C59 C62 C57 -0.1(7) no 3_665 11_555 3_665
C58 C59 C62 C57 -179.8(10) no 3_665 11_555 .
C58 C59 C62 C58 0.0(3) no 3_665 11_555 3_665
C58 C59 C62 C58 -179.9(7) no 3_665 11_555 .
O3 C60 C60 O3 -28.3(11) no . 3_665 3_665
O3 C60 C60 O3 -0.0(11) no . 3_665 .
O3 C60 C60 C61 -171.5(12) no . 3_665 3_665
O3 C60 C60 C61 143.2(12) no . 3_665 .
O3 C60 C60 C61 -171.5(12) no . 3_665 3_665
O3 C60 C60 C61 143.2(12) no . 3_665 .
O3 C60 C60 C61 143.2(12) no . 3_665 .
O3 C60 C60 C61 -171.5(12) no . 3_665 3_665
O3 C60 C60 C61 143.2(12) no . 3_665 .
O3 C60 C60 C61 -171.5(12) no . 3_665 3_665
O3 C60 C61 C60 -49.0(15) no . . 3_665
O3 C60 C61 C60 -131.7(16) no . . 9_665
O3 C60 C61 C60 -176.4(14) no . . 11_555
O3 C60 C61 C61 -131.9(15) no . . 3_665
O3 C60 C61 C61 -131.9(15) no . . 3_665
O3 C60 C61 C61 -131.9(15) no . . 3_665
O3 C60 C61 C61 -131.9(15) no . . 3_665
O3 C60 C61 C60 14(2) no . 3_665 3_665
O3 C60 C61 C60 141(2) no . 3_665 11_555
O3 C60 C61 C60 96(3) no . 3_665 9_665
O3 C60 C61 C61 96(2) no . 3_665 .
O3 C60 C61 C61 96(2) no . 3_665 .
O3 C60 C61 C61 96(2) no . 3_665 .
O3 C60 C61 C61 96(2) no . 3_665 .
O3 C60 C61 C60 -49.1(15) no . 6_555 3_665
O3 C60 C61 C60 -176.2(14) no . 6_555 11_555
O3 C60 C61 C60 -131.3(15) no . 6_555 9_665
O3 C60 C61 C61 -131.8(15) no . 6_555 3_665
O3 C60 C61 C61 -131.8(15) no . 6_555 3_665
O3 C60 C61 C61 -131.8(15) no . 6_555 3_665
O3 C60 C61 C61 -131.8(15) no . 6_555 3_665
O3 C60 C61 C60 14.3(19) no . 8_665 3_665
O3 C60 C61 C60 97(3) no . 8_665 9_665
O3 C60 C61 C60 142(2) no . 8_665 11_555
O3 C60 C61 C61 97(2) no . 8_665 .
O3 C60 C61 C61 97(2) no . 8_665 .
O3 C60 C61 C61 97(2) no . 8_665 .
O3 C60 C61 C61 97(2) no . 8_665 .
O3 C60 C61 C60 97(3) no . 9_665 9_665
O3 C60 C61 C60 141(2) no . 9_665 11_555
O3 C60 C61 C60 15(2) no . 9_665 3_665
O3 C60 C61 C61 97(2) no . 9_665 .
O3 C60 C61 C61 97(2) no . 9_665 .
O3 C60 C61 C61 97(2) no . 9_665 .
O3 C60 C61 C61 97(2) no . 9_665 .
O3 C60 C61 C60 -176.4(14) no . 11_555 11_555
O3 C60 C61 C60 -132.0(16) no . 11_555 9_665
O3 C60 C61 C60 -49.0(14) no . 11_555 3_665
O3 C60 C61 C61 -132.0(15) no . 11_555 3_665
O3 C60 C61 C61 -132.0(15) no . 11_555 3_665
O3 C60 C61 C61 -132.0(15) no . 11_555 3_665
O3 C60 C61 C61 -132.0(15) no . 11_555 3_665
O3 C60 C61 C60 142(2) no . 14_665 11_555
O3 C60 C61 C60 97(3) no . 14_665 9_665
O3 C60 C61 C60 14.5(19) no . 14_665 3_665
O3 C60 C61 C61 97(2) no . 14_665 .
O3 C60 C61 C61 97(2) no . 14_665 .
O3 C60 C61 C61 97(2) no . 14_665 .
O3 C60 C61 C61 97(2) no . 14_665 .
O3 C60 C61 C60 -131.6(15) no . 16_555 9_665
O3 C60 C61 C60 -176.2(14) no . 16_555 11_555
O3 C60 C61 C60 -49.2(15) no . 16_555 3_665
O3 C60 C61 C61 -131.9(15) no . 16_555 3_665
O3 C60 C61 C61 -131.9(15) no . 16_555 3_665
O3 C60 C61 C61 -131.9(15) no . 16_555 3_665
O3 C60 C61 C61 -131.9(15) no . 16_555 3_665
O3 C60 C60 O3 0.0(11) no 3_665 3_665 3_665
O3 C60 C60 O3 28.3(11) no 3_665 3_665 .
O3 C60 C60 C61 -143.2(12) no 3_665 3_665 3_665
O3 C60 C60 C61 171.5(12) no 3_665 3_665 .
O3 C60 C60 C61 -143.2(12) no 3_665 3_665 3_665
O3 C60 C60 C61 171.5(12) no 3_665 3_665 .
O3 C60 C60 C61 171.5(12) no 3_665 3_665 .
O3 C60 C60 C61 -143.2(12) no 3_665 3_665 3_665
O3 C60 C60 C61 171.5(12) no 3_665 3_665 .
O3 C60 C60 C61 -143.2(12) no 3_665 3_665 3_665
O3 C60 C61 C60 -14.3(19) no 3_665 . 3_665
O3 C60 C61 C60 -97(3) no 3_665 . 9_665
O3 C60 C61 C60 -142(2) no 3_665 . 11_555
O3 C60 C61 C61 -97(2) no 3_665 . 3_665
O3 C60 C61 C61 -97(2) no 3_665 . 3_665
O3 C60 C61 C61 -97(2) no 3_665 . 3_665
O3 C60 C61 C61 -97(2) no 3_665 . 3_665
O3 C60 C61 C60 49.3(15) no 3_665 3_665 3_665
O3 C60 C61 C60 176.2(15) no 3_665 3_665 11_555
O3 C60 C61 C60 131.2(16) no 3_665 3_665 9_665
O3 C60 C61 C61 131.3(16) no 3_665 3_665 .
O3 C60 C61 C61 131.3(16) no 3_665 3_665 .
O3 C60 C61 C61 131.3(16) no 3_665 3_665 .
O3 C60 C61 C61 131.3(16) no 3_665 3_665 .
O3 C60 C61 C60 -14.4(19) no 3_665 6_555 3_665
O3 C60 C61 C60 -141(2) no 3_665 6_555 11_555
O3 C60 C61 C60 -97(3) no 3_665 6_555 9_665
O3 C60 C61 C61 -97(2) no 3_665 6_555 3_665
O3 C60 C61 C61 -97(2) no 3_665 6_555 3_665
O3 C60 C61 C61 -97(2) no 3_665 6_555 3_665
O3 C60 C61 C61 -97(2) no 3_665 6_555 3_665
O3 C60 C61 C60 49.1(15) no 3_665 8_665 3_665
O3 C60 C61 C60 131.6(16) no 3_665 8_665 9_665
O3 C60 C61 C60 176.4(14) no 3_665 8_665 11_555
O3 C60 C61 C61 131.4(16) no 3_665 8_665 .
O3 C60 C61 C61 131.4(16) no 3_665 8_665 .
O3 C60 C61 C61 131.4(16) no 3_665 8_665 .
O3 C60 C61 C61 131.4(16) no 3_665 8_665 .
O3 C60 C61 C60 131.5(16) no 3_665 9_665 9_665
O3 C60 C61 C60 176.2(15) no 3_665 9_665 11_555
O3 C60 C61 C60 49.3(15) no 3_665 9_665 3_665
O3 C60 C61 C61 131.5(16) no 3_665 9_665 .
O3 C60 C61 C61 131.5(16) no 3_665 9_665 .
O3 C60 C61 C61 131.5(16) no 3_665 9_665 .
O3 C60 C61 C61 131.5(16) no 3_665 9_665 .
O3 C60 C61 C60 -142(2) no 3_665 11_555 11_555
O3 C60 C61 C60 -97(3) no 3_665 11_555 9_665
O3 C60 C61 C60 -14.5(19) no 3_665 11_555 3_665
O3 C60 C61 C61 -97(2) no 3_665 11_555 3_665
O3 C60 C61 C61 -97(2) no 3_665 11_555 3_665
O3 C60 C61 C61 -97(2) no 3_665 11_555 3_665
O3 C60 C61 C61 -97(2) no 3_665 11_555 3_665
O3 C60 C61 C60 176.4(14) no 3_665 14_665 11_555
O3 C60 C61 C60 131.8(16) no 3_665 14_665 9_665
O3 C60 C61 C60 49.2(15) no 3_665 14_665 3_665
O3 C60 C61 C61 131.5(16) no 3_665 14_665 .
O3 C60 C61 C61 131.5(16) no 3_665 14_665 .
O3 C60 C61 C61 131.5(16) no 3_665 14_665 .
O3 C60 C61 C61 131.5(16) no 3_665 14_665 .
O3 C60 C61 C60 -97(3) no 3_665 16_555 9_665
O3 C60 C61 C60 -142(2) no 3_665 16_555 11_555
O3 C60 C61 C60 -14.6(19) no 3_665 16_555 3_665
O3 C60 C61 C61 -97(2) no 3_665 16_555 3_665
O3 C60 C61 C61 -97(2) no 3_665 16_555 3_665
O3 C60 C61 C61 -97(2) no 3_665 16_555 3_665
O3 C60 C61 C61 -97(2) no 3_665 16_555 3_665
C60 C60 C61 C60 0.0(6) no 3_665 . 3_665
C60 C60 C61 C60 -82.7(12) no 3_665 . 9_665
C60 C60 C61 C60 -127.4(9) no 3_665 . 11_555
C60 C60 C61 C61 -82.9(8) no 3_665 . 3_665
C60 C60 C61 C61 -82.9(8) no 3_665 . 3_665
C60 C60 C61 C61 -82.9(8) no 3_665 . 3_665
C60 C60 C61 C61 -82.9(8) no 3_665 . 3_665
C61 C60 C60 O3 -171.5(6) no . 3_665 3_665
C61 C60 C60 O3 -143.2(6) no . 3_665 .
C61 C60 C60 C61 45.3(4) no . 3_665 3_665
C61 C60 C60 C61 0.0(4) no . 3_665 .
C61 C60 C60 C61 45.3(4) no . 3_665 3_665
C61 C60 C60 C61 0.0(4) no . 3_665 .
C61 C60 C60 C61 0.0(4) no . 3_665 .
C61 C60 C60 C61 45.3(4) no . 3_665 3_665
C61 C60 C60 C61 0.0(4) no . 3_665 .
C61 C60 C60 C61 45.3(4) no . 3_665 3_665
C60 C60 C61 C60 0.0(6) no 3_665 3_665 3_665
C60 C60 C61 C60 126.9(10) no 3_665 3_665 11_555
C60 C60 C61 C60 81.9(11) no 3_665 3_665 9_665
C60 C60 C61 C61 82.1(8) no 3_665 3_665 .
C60 C60 C61 C61 82.1(8) no 3_665 3_665 .
C60 C60 C61 C61 82.1(8) no 3_665 3_665 .
C60 C60 C61 C61 82.1(8) no 3_665 3_665 .
C61 C60 C60 O3 143.2(6) no 3_665 3_665 3_665
C61 C60 C60 O3 171.5(6) no 3_665 3_665 .
C61 C60 C60 C61 0.0(4) no 3_665 3_665 3_665
C61 C60 C60 C61 -45.3(4) no 3_665 3_665 .
C61 C60 C60 C61 0.0(4) no 3_665 3_665 3_665
C61 C60 C60 C61 -45.3(4) no 3_665 3_665 .
C61 C60 C60 C61 -45.3(4) no 3_665 3_665 .
C61 C60 C60 C61 0.0(4) no 3_665 3_665 3_665
C61 C60 C60 C61 -45.3(4) no 3_665 3_665 .
C61 C60 C60 C61 0.0(4) no 3_665 3_665 3_665
C60 C60 C61 C60 0.0(6) no 3_665 6_555 3_665
C60 C60 C61 C60 -127.1(10) no 3_665 6_555 11_555
C60 C60 C61 C60 -82.2(12) no 3_665 6_555 9_665
C60 C60 C61 C61 -82.7(8) no 3_665 6_555 3_665
C60 C60 C61 C61 -82.7(8) no 3_665 6_555 3_665
C60 C60 C61 C61 -82.7(8) no 3_665 6_555 3_665
C60 C60 C61 C61 -82.7(8) no 3_665 6_555 3_665
C61 C60 C60 O3 -171.5(6) no 6_555 3_665 3_665
C61 C60 C60 O3 -143.2(6) no 6_555 3_665 .
C61 C60 C60 C61 45.3(4) no 6_555 3_665 3_665
C61 C60 C60 C61 0.0(4) no 6_555 3_665 .
C61 C60 C60 C61 45.3(4) no 6_555 3_665 3_665
C61 C60 C60 C61 0.0(4) no 6_555 3_665 .
C61 C60 C60 C61 0.0(4) no 6_555 3_665 .
C61 C60 C60 C61 45.3(4) no 6_555 3_665 3_665
C61 C60 C60 C61 0.0(4) no 6_555 3_665 .
C61 C60 C60 C61 45.3(4) no 6_555 3_665 3_665
C60 C60 C61 C60 0.0(6) no 3_665 8_665 3_665
C60 C60 C61 C60 82.4(11) no 3_665 8_665 9_665
C60 C60 C61 C60 127.2(9) no 3_665 8_665 11_555
C60 C60 C61 C61 82.3(8) no 3_665 8_665 .
C60 C60 C61 C61 82.3(8) no 3_665 8_665 .
C60 C60 C61 C61 82.3(8) no 3_665 8_665 .
C60 C60 C61 C61 82.3(8) no 3_665 8_665 .
C61 C60 C60 O3 143.2(6) no 8_665 3_665 3_665
C61 C60 C60 O3 171.5(6) no 8_665 3_665 .
C61 C60 C60 C61 -0.0(4) no 8_665 3_665 3_665
C61 C60 C60 C61 -45.3(4) no 8_665 3_665 .
C61 C60 C60 C61 -0.0(4) no 8_665 3_665 3_665
C61 C60 C60 C61 -45.3(4) no 8_665 3_665 .
C61 C60 C60 C61 -45.3(4) no 8_665 3_665 .
C61 C60 C60 C61 -0.0(4) no 8_665 3_665 3_665
C61 C60 C60 C61 -45.3(4) no 8_665 3_665 .
C61 C60 C60 C61 -0.0(4) no 8_665 3_665 3_665
C60 C60 C61 C60 82.1(12) no 3_665 9_665 9_665
C60 C60 C61 C60 126.9(10) no 3_665 9_665 11_555
C60 C60 C61 C60 0.0(6) no 3_665 9_665 3_665
C60 C60 C61 C61 82.1(8) no 3_665 9_665 .
C60 C60 C61 C61 82.1(8) no 3_665 9_665 .
C60 C60 C61 C61 82.1(8) no 3_665 9_665 .
C60 C60 C61 C61 82.1(8) no 3_665 9_665 .
C61 C60 C60 O3 143.0(6) no 9_665 3_665 3_665
C61 C60 C60 O3 171.4(6) no 9_665 3_665 .
C61 C60 C60 C61 -0.1(4) no 9_665 3_665 3_665
C61 C60 C60 C61 -45.5(4) no 9_665 3_665 .
C61 C60 C60 C61 -0.1(4) no 9_665 3_665 3_665
C61 C60 C60 C61 -45.5(4) no 9_665 3_665 .
C61 C60 C60 C61 -45.5(4) no 9_665 3_665 .
C61 C60 C60 C61 -0.1(4) no 9_665 3_665 3_665
C61 C60 C60 C61 -45.5(4) no 9_665 3_665 .
C61 C60 C60 C61 -0.1(4) no 9_665 3_665 3_665
C60 C60 C61 C60 -127.4(9) no 3_665 11_555 11_555
C60 C60 C61 C60 -83.0(12) no 3_665 11_555 9_665
C60 C60 C61 C60 0.0(6) no 3_665 11_555 3_665
C60 C60 C61 C61 -83.0(8) no 3_665 11_555 3_665
C60 C60 C61 C61 -83.0(8) no 3_665 11_555 3_665
C60 C60 C61 C61 -83.0(8) no 3_665 11_555 3_665
C60 C60 C61 C61 -83.0(8) no 3_665 11_555 3_665
C61 C60 C60 O3 -171.4(6) no 11_555 3_665 3_665
C61 C60 C60 O3 -143.0(6) no 11_555 3_665 .
C61 C60 C60 C61 45.5(4) no 11_555 3_665 3_665
C61 C60 C60 C61 0.1(4) no 11_555 3_665 .
C61 C60 C60 C61 45.5(4) no 11_555 3_665 3_665
C61 C60 C60 C61 0.1(4) no 11_555 3_665 .
C61 C60 C60 C61 0.1(4) no 11_555 3_665 .
C61 C60 C60 C61 45.5(4) no 11_555 3_665 3_665
C61 C60 C60 C61 0.1(4) no 11_555 3_665 .
C61 C60 C60 C61 45.5(4) no 11_555 3_665 3_665
C60 C60 C61 C60 127.2(9) no 3_665 14_665 11_555
C60 C60 C61 C60 82.7(11) no 3_665 14_665 9_665
C60 C60 C61 C60 -0.0(6) no 3_665 14_665 3_665
C60 C60 C61 C61 82.4(8) no 3_665 14_665 .
C60 C60 C61 C61 82.4(8) no 3_665 14_665 .
C60 C60 C61 C61 82.4(8) no 3_665 14_665 .
C60 C60 C61 C61 82.4(8) no 3_665 14_665 .
C61 C60 C60 O3 143.0(6) no 14_665 3_665 3_665
C61 C60 C60 O3 171.4(6) no 14_665 3_665 .
C61 C60 C60 C61 -0.1(4) no 14_665 3_665 3_665
C61 C60 C60 C61 -45.5(4) no 14_665 3_665 .
C61 C60 C60 C61 -0.1(4) no 14_665 3_665 3_665
C61 C60 C60 C61 -45.5(4) no 14_665 3_665 .
C61 C60 C60 C61 -45.5(4) no 14_665 3_665 .
C61 C60 C60 C61 -0.1(4) no 14_665 3_665 3_665
C61 C60 C60 C61 -45.5(4) no 14_665 3_665 .
C61 C60 C60 C61 -0.1(4) no 14_665 3_665 3_665
C60 C60 C61 C60 -82.4(12) no 3_665 16_555 9_665
C60 C60 C61 C60 -127.1(10) no 3_665 16_555 11_555
C60 C60 C61 C60 0.0(6) no 3_665 16_555 3_665
C60 C60 C61 C61 -82.7(8) no 3_665 16_555 3_665
C60 C60 C61 C61 -82.7(8) no 3_665 16_555 3_665
C60 C60 C61 C61 -82.7(8) no 3_665 16_555 3_665
C60 C60 C61 C61 -82.7(8) no 3_665 16_555 3_665
C61 C60 C60 O3 -171.4(6) no 16_555 3_665 3_665
C61 C60 C60 O3 -143.0(6) no 16_555 3_665 .
C61 C60 C60 C61 45.5(4) no 16_555 3_665 3_665
C61 C60 C60 C61 0.1(4) no 16_555 3_665 .
C61 C60 C60 C61 45.5(4) no 16_555 3_665 3_665
C61 C60 C60 C61 0.1(4) no 16_555 3_665 .
C61 C60 C60 C61 0.1(4) no 16_555 3_665 .
C61 C60 C60 C61 45.5(4) no 16_555 3_665 3_665
C61 C60 C60 C61 0.1(4) no 16_555 3_665 .
C61 C60 C60 C61 45.5(4) no 16_555 3_665 3_665
C61 C60 C61 C60 -82.1(8) no . 3_665 3_665
C61 C60 C61 C60 44.9(7) no . 3_665 11_555
C61 C60 C61 C60 -0.2(8) no . 3_665 9_665
C61 C60 C61 C61 0.0(5) no . 3_665 .
C61 C60 C61 C61 0.0(5) no . 3_665 .
C61 C60 C61 C61 0.0(5) no . 3_665 .
C61 C60 C61 C61 0.0(5) no . 3_665 .
C61 C60 C61 C60 82.9(7) no 3_665 . 3_665
C61 C60 C61 C60 0.2(8) no 3_665 . 9_665
C61 C60 C61 C60 -44.5(7) no 3_665 . 11_555
C61 C60 C61 C61 0.0(5) no 3_665 . 3_665
C61 C60 C61 C61 0.0(5) no 3_665 . 3_665
C61 C60 C61 C61 0.0(5) no 3_665 . 3_665
C61 C60 C61 C61 0.0(5) no 3_665 . 3_665
C61 C60 C61 C60 -82.3(7) no . 8_665 3_665
C61 C60 C61 C60 0.1(8) no . 8_665 9_665
C61 C60 C61 C60 44.9(7) no . 8_665 11_555
C61 C60 C61 C61 0.0(5) no . 8_665 .
C61 C60 C61 C61 0.0(5) no . 8_665 .
C61 C60 C61 C61 0.0(5) no . 8_665 .
C61 C60 C61 C61 0.0(5) no . 8_665 .
C61 C60 C61 C60 82.6(7) no 8_665 . 3_665
C61 C60 C61 C60 -0.1(8) no 8_665 . 9_665
C61 C60 C61 C60 -44.8(7) no 8_665 . 11_555
C61 C60 C61 C61 -0.3(5) no 8_665 . 3_665
C61 C60 C61 C61 -0.3(5) no 8_665 . 3_665
C61 C60 C61 C61 -0.3(5) no 8_665 . 3_665
C61 C60 C61 C61 -0.3(5) no 8_665 . 3_665
C61 C60 C61 C60 0.0(8) no . 9_665 9_665
C61 C60 C61 C60 44.7(7) no . 9_665 11_555
C61 C60 C61 C60 -82.1(8) no . 9_665 3_665
C61 C60 C61 C61 0.0(5) no . 9_665 .
C61 C60 C61 C61 0.0(5) no . 9_665 .
C61 C60 C61 C61 0.0(5) no . 9_665 .
C61 C60 C61 C61 0.0(5) no . 9_665 .
C61 C60 C61 C60 82.7(7) no 9_665 . 3_665
C61 C60 C61 C60 -0.0(8) no 9_665 . 9_665
C61 C60 C61 C60 -44.7(7) no 9_665 . 11_555
C61 C60 C61 C61 -0.2(5) no 9_665 . 3_665
C61 C60 C61 C61 -0.2(5) no 9_665 . 3_665
C61 C60 C61 C61 -0.2(5) no 9_665 . 3_665
C61 C60 C61 C61 -0.2(5) no 9_665 . 3_665
C61 C60 C61 C60 44.8(7) no . 14_665 11_555
C61 C60 C61 C60 0.3(8) no . 14_665 9_665
C61 C60 C61 C60 -82.4(7) no . 14_665 3_665
C61 C60 C61 C61 0.0(5) no . 14_665 .
C61 C60 C61 C61 0.0(5) no . 14_665 .
C61 C60 C61 C61 0.0(5) no . 14_665 .
C61 C60 C61 C61 0.0(5) no . 14_665 .
C61 C60 C61 C60 82.4(7) no 14_665 . 3_665
C61 C60 C61 C60 -0.3(8) no 14_665 . 9_665
C61 C60 C61 C60 -45.0(7) no 14_665 . 11_555
C61 C60 C61 C61 -0.5(5) no 14_665 . 3_665
C61 C60 C61 C61 -0.5(5) no 14_665 . 3_665
C61 C60 C61 C61 -0.5(5) no 14_665 . 3_665
C61 C60 C61 C61 -0.5(5) no 14_665 . 3_665
C61 C60 C61 C60 82.7(7) no 3_665 6_555 3_665
C61 C60 C61 C60 -44.4(7) no 3_665 6_555 11_555
C61 C60 C61 C60 0.5(8) no 3_665 6_555 9_665
C61 C60 C61 C61 0.0(5) no 3_665 6_555 3_665
C61 C60 C61 C61 0.0(5) no 3_665 6_555 3_665
C61 C60 C61 C61 0.0(5) no 3_665 6_555 3_665
C61 C60 C61 C61 0.0(5) no 3_665 6_555 3_665
C61 C60 C61 C60 -82.4(8) no 6_555 3_665 3_665
C61 C60 C61 C60 44.6(7) no 6_555 3_665 11_555
C61 C60 C61 C60 -0.5(8) no 6_555 3_665 9_665
C61 C60 C61 C61 -0.3(5) no 6_555 3_665 .
C61 C60 C61 C61 -0.3(5) no 6_555 3_665 .
C61 C60 C61 C61 -0.3(5) no 6_555 3_665 .
C61 C60 C61 C61 -0.3(5) no 6_555 3_665 .
C61 C60 C61 C60 -44.4(7) no 3_665 11_555 11_555
C61 C60 C61 C60 -0.0(8) no 3_665 11_555 9_665
C61 C60 C61 C60 83.0(7) no 3_665 11_555 3_665
C61 C60 C61 C61 -0.0(5) no 3_665 11_555 3_665
C61 C60 C61 C61 -0.0(5) no 3_665 11_555 3_665
C61 C60 C61 C61 -0.0(5) no 3_665 11_555 3_665
C61 C60 C61 C61 -0.0(5) no 3_665 11_555 3_665
C61 C60 C61 C60 -81.9(8) no 11_555 3_665 3_665
C61 C60 C61 C60 45.0(7) no 11_555 3_665 11_555
C61 C60 C61 C60 0.0(8) no 11_555 3_665 9_665
C61 C60 C61 C61 0.2(5) no 11_555 3_665 .
C61 C60 C61 C61 0.2(5) no 11_555 3_665 .
C61 C60 C61 C61 0.2(5) no 11_555 3_665 .
C61 C60 C61 C61 0.2(5) no 11_555 3_665 .
C61 C60 C61 C60 0.3(8) no 3_665 16_555 9_665
C61 C60 C61 C60 -44.3(7) no 3_665 16_555 11_555
C61 C60 C61 C60 82.7(7) no 3_665 16_555 3_665
C61 C60 C61 C61 0.0(5) no 3_665 16_555 3_665
C61 C60 C61 C61 0.0(5) no 3_665 16_555 3_665
C61 C60 C61 C61 0.0(5) no 3_665 16_555 3_665
C61 C60 C61 C61 0.0(5) no 3_665 16_555 3_665
C61 C60 C61 C60 -82.2(8) no 16_555 3_665 3_665
C61 C60 C61 C60 44.7(7) no 16_555 3_665 11_555
C61 C60 C61 C60 -0.3(8) no 16_555 3_665 9_665
C61 C60 C61 C61 -0.1(5) no 16_555 3_665 .
C61 C60 C61 C61 -0.1(5) no 16_555 3_665 .
C61 C60 C61 C61 -0.1(5) no 16_555 3_665 .
C61 C60 C61 C61 -0.1(5) no 16_555 3_665 .
C61 C60 C61 C60 -82.6(7) no 6_555 8_665 3_665
C61 C60 C61 C60 -0.2(8) no 6_555 8_665 9_665
C61 C60 C61 C60 44.6(7) no 6_555 8_665 11_555
C61 C60 C61 C61 -0.3(5) no 6_555 8_665 .
C61 C60 C61 C61 -0.3(5) no 6_555 8_665 .
C61 C60 C61 C61 -0.3(5) no 6_555 8_665 .
C61 C60 C61 C61 -0.3(5) no 6_555 8_665 .
C61 C60 C61 C60 82.4(7) no 8_665 6_555 3_665
C61 C60 C61 C60 -44.7(7) no 8_665 6_555 11_555
C61 C60 C61 C60 0.2(8) no 8_665 6_555 9_665
C61 C60 C61 C61 -0.3(5) no 8_665 6_555 3_665
C61 C60 C61 C61 -0.3(5) no 8_665 6_555 3_665
C61 C60 C61 C61 -0.3(5) no 8_665 6_555 3_665
C61 C60 C61 C61 -0.3(5) no 8_665 6_555 3_665
C61 C60 C61 C60 -0.3(8) no 6_555 9_665 9_665
C61 C60 C61 C60 44.4(7) no 6_555 9_665 11_555
C61 C60 C61 C60 -82.4(8) no 6_555 9_665 3_665
C61 C60 C61 C61 -0.3(5) no 6_555 9_665 .
C61 C60 C61 C61 -0.3(5) no 6_555 9_665 .
C61 C60 C61 C61 -0.3(5) no 6_555 9_665 .
C61 C60 C61 C61 -0.3(5) no 6_555 9_665 .
C61 C60 C61 C60 82.5(7) no 9_665 6_555 3_665
C61 C60 C61 C60 -44.6(7) no 9_665 6_555 11_555
C61 C60 C61 C60 0.3(8) no 9_665 6_555 9_665
C61 C60 C61 C61 -0.2(5) no 9_665 6_555 3_665
C61 C60 C61 C61 -0.2(5) no 9_665 6_555 3_665
C61 C60 C61 C61 -0.2(5) no 9_665 6_555 3_665
C61 C60 C61 C61 -0.2(5) no 9_665 6_555 3_665
C61 C60 C61 C60 44.5(7) no 6_555 14_665 11_555
C61 C60 C61 C60 0.0(8) no 6_555 14_665 9_665
C61 C60 C61 C60 -82.7(7) no 6_555 14_665 3_665
C61 C60 C61 C61 -0.3(5) no 6_555 14_665 .
C61 C60 C61 C61 -0.3(5) no 6_555 14_665 .
C61 C60 C61 C61 -0.3(5) no 6_555 14_665 .
C61 C60 C61 C61 -0.3(5) no 6_555 14_665 .
C61 C60 C61 C60 82.2(7) no 14_665 6_555 3_665
C61 C60 C61 C60 -44.9(7) no 14_665 6_555 11_555
C61 C60 C61 C60 -0.0(8) no 14_665 6_555 9_665
C61 C60 C61 C61 -0.5(5) no 14_665 6_555 3_665
C61 C60 C61 C61 -0.5(5) no 14_665 6_555 3_665
C61 C60 C61 C61 -0.5(5) no 14_665 6_555 3_665
C61 C60 C61 C61 -0.5(5) no 14_665 6_555 3_665
C61 C60 C61 C60 -44.7(7) no 8_665 11_555 11_555
C61 C60 C61 C60 -0.3(8) no 8_665 11_555 9_665
C61 C60 C61 C60 82.7(7) no 8_665 11_555 3_665
C61 C60 C61 C61 -0.3(5) no 8_665 11_555 3_665
C61 C60 C61 C61 -0.3(5) no 8_665 11_555 3_665
C61 C60 C61 C61 -0.3(5) no 8_665 11_555 3_665
C61 C60 C61 C61 -0.3(5) no 8_665 11_555 3_665
C61 C60 C61 C60 -82.1(7) no 11_555 8_665 3_665
C61 C60 C61 C60 0.3(8) no 11_555 8_665 9_665
C61 C60 C61 C60 45.1(7) no 11_555 8_665 11_555
C61 C60 C61 C61 0.2(5) no 11_555 8_665 .
C61 C60 C61 C61 0.2(5) no 11_555 8_665 .
C61 C60 C61 C61 0.2(5) no 11_555 8_665 .
C61 C60 C61 C61 0.2(5) no 11_555 8_665 .
C61 C60 C61 C60 -0.0(8) no 8_665 16_555 9_665
C61 C60 C61 C60 -44.6(7) no 8_665 16_555 11_555
C61 C60 C61 C60 82.4(7) no 8_665 16_555 3_665
C61 C60 C61 C61 -0.3(5) no 8_665 16_555 3_665
C61 C60 C61 C61 -0.3(5) no 8_665 16_555 3_665
C61 C60 C61 C61 -0.3(5) no 8_665 16_555 3_665
C61 C60 C61 C61 -0.3(5) no 8_665 16_555 3_665
C61 C60 C61 C60 -82.4(7) no 16_555 8_665 3_665
C61 C60 C61 C60 0.0(8) no 16_555 8_665 9_665
C61 C60 C61 C60 44.8(7) no 16_555 8_665 11_555
C61 C60 C61 C61 -0.1(5) no 16_555 8_665 .
C61 C60 C61 C61 -0.1(5) no 16_555 8_665 .
C61 C60 C61 C61 -0.1(5) no 16_555 8_665 .
C61 C60 C61 C61 -0.1(5) no 16_555 8_665 .
C61 C60 C61 C60 -44.6(7) no 9_665 11_555 11_555
C61 C60 C61 C60 -0.2(8) no 9_665 11_555 9_665
C61 C60 C61 C60 82.8(7) no 9_665 11_555 3_665
C61 C60 C61 C61 -0.2(5) no 9_665 11_555 3_665
C61 C60 C61 C61 -0.2(5) no 9_665 11_555 3_665
C61 C60 C61 C61 -0.2(5) no 9_665 11_555 3_665
C61 C60 C61 C61 -0.2(5) no 9_665 11_555 3_665
C61 C60 C61 C60 0.2(8) no 11_555 9_665 9_665
C61 C60 C61 C60 44.9(7) no 11_555 9_665 11_555
C61 C60 C61 C60 -82.0(8) no 11_555 9_665 3_665
C61 C60 C61 C61 0.2(5) no 11_555 9_665 .
C61 C60 C61 C61 0.2(5) no 11_555 9_665 .
C61 C60 C61 C61 0.2(5) no 11_555 9_665 .
C61 C60 C61 C61 0.2(5) no 11_555 9_665 .
C61 C60 C61 C60 0.1(8) no 9_665 16_555 9_665
C61 C60 C61 C60 -44.5(7) no 9_665 16_555 11_555
C61 C60 C61 C60 82.6(7) no 9_665 16_555 3_665
C61 C60 C61 C61 -0.2(5) no 9_665 16_555 3_665
C61 C60 C61 C61 -0.2(5) no 9_665 16_555 3_665
C61 C60 C61 C61 -0.2(5) no 9_665 16_555 3_665
C61 C60 C61 C61 -0.2(5) no 9_665 16_555 3_665
C61 C60 C61 C60 -0.1(8) no 16_555 9_665 9_665
C61 C60 C61 C60 44.6(7) no 16_555 9_665 11_555
C61 C60 C61 C60 -82.3(8) no 16_555 9_665 3_665
C61 C60 C61 C61 -0.1(5) no 16_555 9_665 .
C61 C60 C61 C61 -0.1(5) no 16_555 9_665 .
C61 C60 C61 C61 -0.1(5) no 16_555 9_665 .
C61 C60 C61 C61 -0.1(5) no 16_555 9_665 .
C61 C60 C61 C60 45.0(7) no 11_555 14_665 11_555
C61 C60 C61 C60 0.5(8) no 11_555 14_665 9_665
C61 C60 C61 C60 -82.2(7) no 11_555 14_665 3_665
C61 C60 C61 C61 0.2(5) no 11_555 14_665 .
C61 C60 C61 C61 0.2(5) no 11_555 14_665 .
C61 C60 C61 C61 0.2(5) no 11_555 14_665 .
C61 C60 C61 C61 0.2(5) no 11_555 14_665 .
C61 C60 C61 C60 -44.9(7) no 14_665 11_555 11_555
C61 C60 C61 C60 -0.5(8) no 14_665 11_555 9_665
C61 C60 C61 C60 82.5(7) no 14_665 11_555 3_665
C61 C60 C61 C61 -0.5(5) no 14_665 11_555 3_665
C61 C60 C61 C61 -0.5(5) no 14_665 11_555 3_665
C61 C60 C61 C61 -0.5(5) no 14_665 11_555 3_665
C61 C60 C61 C61 -0.5(5) no 14_665 11_555 3_665
C61 C60 C61 C60 -0.2(8) no 14_665 16_555 9_665
C61 C60 C61 C60 -44.8(7) no 14_665 16_555 11_555
C61 C60 C61 C60 82.3(7) no 14_665 16_555 3_665
C61 C60 C61 C61 -0.5(5) no 14_665 16_555 3_665
C61 C60 C61 C61 -0.5(5) no 14_665 16_555 3_665
C61 C60 C61 C61 -0.5(5) no 14_665 16_555 3_665
C61 C60 C61 C61 -0.5(5) no 14_665 16_555 3_665
C61 C60 C61 C60 44.7(7) no 16_555 14_665 11_555
C61 C60 C61 C60 0.2(8) no 16_555 14_665 9_665
C61 C60 C61 C60 -82.5(7) no 16_555 14_665 3_665
C61 C60 C61 C61 -0.1(5) no 16_555 14_665 .
C61 C60 C61 C61 -0.1(5) no 16_555 14_665 .
C61 C60 C61 C61 -0.1(5) no 16_555 14_665 .
C61 C60 C61 C61 -0.1(5) no 16_555 14_665 .
C60 C61 C61 C60 39.8(4) no . 3_665 3_665
C60 C61 C61 C60 0.0(4) no . 3_665 .
C60 C61 C61 C60 -140.1(6) no . 3_665 11_555
C60 C61 C61 C60 179.9(6) no . 3_665 9_665
C60 C61 C61 C60 0.0(4) no . 8_665 .
C60 C61 C61 C60 39.8(4) no . 8_665 3_665
C60 C61 C61 C60 -179.9(6) no . 8_665 9_665
C60 C61 C61 C60 -139.9(6) no . 8_665 11_555
C60 C61 C61 C60 -140.1(6) no . 9_665 11_555
C60 C61 C61 C60 -0.0(4) no . 9_665 .
C60 C61 C61 C60 39.9(4) no . 9_665 3_665
C60 C61 C61 C60 -139.9(6) no . 14_665 11_555
C60 C61 C61 C60 -179.8(6) no . 14_665 9_665
C60 C61 C61 C60 39.9(4) no . 14_665 3_665
C60 C61 C61 C60 0.0(4) no . 14_665 .
C60 C61 C61 C60 -0.0(4) no 3_665 3_665 3_665
C60 C61 C61 C60 -39.8(4) no 3_665 3_665 .
C60 C61 C61 C60 -179.9(6) no 3_665 3_665 11_555
C60 C61 C61 C60 140.1(6) no 3_665 3_665 9_665
C60 C61 C61 C60 -39.8(4) no 3_665 8_665 .
C60 C61 C61 C60 0.0(4) no 3_665 8_665 3_665
C60 C61 C61 C60 140.3(6) no 3_665 8_665 9_665
C60 C61 C61 C60 -179.7(6) no 3_665 8_665 11_555
C60 C61 C61 C60 140.1(6) no 3_665 9_665 9_665
C60 C61 C61 C60 -39.9(4) no 3_665 9_665 .
C60 C61 C61 C60 -0.0(4) no 3_665 9_665 3_665
C60 C61 C61 C60 -179.8(6) no 3_665 14_665 11_555
C60 C61 C61 C60 140.3(6) no 3_665 14_665 9_665
C60 C61 C61 C60 0.0(4) no 3_665 14_665 3_665
C60 C61 C61 C60 -39.9(4) no 3_665 14_665 .
C60 C61 C61 C60 -140.1(6) no 9_665 3_665 3_665
C60 C61 C61 C60 -179.9(6) no 9_665 3_665 .
C60 C61 C61 C60 40.0(4) no 9_665 3_665 11_555
C60 C61 C61 C60 0.0(4) no 9_665 3_665 9_665
C60 C61 C61 C60 179.9(6) no 9_665 8_665 .
C60 C61 C61 C60 -140.3(6) no 9_665 8_665 3_665
C60 C61 C61 C60 0.0(4) no 9_665 8_665 9_665
C60 C61 C61 C60 40.0(4) no 9_665 8_665 11_555
C60 C61 C61 C60 0.0(4) no 9_665 9_665 9_665
C60 C61 C61 C60 39.9(4) no 9_665 9_665 11_555
C60 C61 C61 C60 -140.1(6) no 9_665 9_665 3_665
C60 C61 C61 C60 39.9(4) no 9_665 14_665 11_555
C60 C61 C61 C60 0.0(4) no 9_665 14_665 9_665
C60 C61 C61 C60 -140.3(6) no 9_665 14_665 3_665
C60 C61 C61 C60 179.8(6) no 9_665 14_665 .
C60 C61 C61 C60 179.9(6) no 11_555 3_665 3_665
C60 C61 C61 C60 140.1(6) no 11_555 3_665 .
C60 C61 C61 C60 0.0(4) no 11_555 3_665 11_555
C60 C61 C61 C60 -40.0(4) no 11_555 3_665 9_665
C60 C61 C61 C60 139.9(6) no 11_555 8_665 .
C60 C61 C61 C60 179.7(6) no 11_555 8_665 3_665
C60 C61 C61 C60 -40.0(4) no 11_555 8_665 9_665
C60 C61 C61 C60 -0.0(4) no 11_555 8_665 11_555
C60 C61 C61 C60 -39.9(4) no 11_555 9_665 9_665
C60 C61 C61 C60 -0.0(4) no 11_555 9_665 11_555
C60 C61 C61 C60 140.1(6) no 11_555 9_665 .
C60 C61 C61 C60 -0.0(4) no 11_555 14_665 11_555
C60 C61 C61 C60 -39.9(4) no 11_555 14_665 9_665
C60 C61 C61 C60 179.8(6) no 11_555 14_665 3_665
C60 C61 C61 C60 139.9(6) no 11_555 14_665 .
